data_1515302
loop_
_publ_author_name
'Xu, Wei'
'Niu, Ben'
'Shi, Zujin'
'Lian, Yongfu'
'Feng, Lai'

_publ_section_title
;
 Sm@C2v(3)-C80: site-hopping motion of endohedral Sm atom and
 metal-induced effect on redox profile.
;
_journal_issue 21
_journal_name_full Nanoscale
_journal_page_first 6876
_journal_page_last 6879
_journal_paper_doi 10.1039/c2nr32193a
_journal_volume 4
_journal_year 2012
_chemical_formula_moiety 'C80 Sm, C36 H44 N4 Ni, 1.79(C6 H6), 0.21(C H Cl3)'
_chemical_formula_sum 'C126.95 H54.95 Cl0.63 N4 Ni Sm'
_chemical_formula_weight 1867.49
_chemical_name_systematic
;
?
;
_space_group_IT_number 12
_symmetry_cell_setting monoclinic
_symmetry_space_group_name_Hall '-C 2y'
_symmetry_space_group_name_H-M 'C 1 2/m 1'
_atom_sites_solution_hydrogens geom
_atom_sites_solution_primary direct
_atom_sites_solution_secondary difmap
_audit_creation_method SHELXL-97
_cell_angle_alpha 90.00
_cell_angle_beta 94.3230(10)
_cell_angle_gamma 90.00
_cell_formula_units_Z 4
_cell_length_a 25.254(3)
_cell_length_b 14.9790(18)
_cell_length_c 19.724(2)
_cell_measurement_temperature 90(2)
_cell_volume 7440.0(15)
_computing_cell_refinement 'Bruker SMART'
_computing_data_collection 'Bruker SMART'
_computing_data_reduction 'Bruker SMART'
_computing_molecular_graphics 'Bruker SHELXTL'
_computing_publication_material 'Bruker SHELXTL'
_computing_structure_refinement 'SHELXL-97 (Sheldrick, 1997)'
_computing_structure_solution 'SHELXS-97 (Sheldrick, 1990)'
_diffrn_ambient_temperature 93(2)
_diffrn_measured_fraction_theta_full 0.995
_diffrn_measured_fraction_theta_max 0.995
_diffrn_radiation_monochromator graphite
_diffrn_radiation_source 'fine-focus sealed tube'
_diffrn_radiation_type MoK\a
_diffrn_radiation_wavelength 0.71073
_diffrn_reflns_av_R_equivalents 0.0401
_diffrn_reflns_av_sigmaI/netI 0.0316
_diffrn_reflns_limit_h_max 33
_diffrn_reflns_limit_h_min -33
_diffrn_reflns_limit_k_max 19
_diffrn_reflns_limit_k_min -19
_diffrn_reflns_limit_l_max 25
_diffrn_reflns_limit_l_min -25
_diffrn_reflns_number 42370
_diffrn_reflns_theta_full 27.87
_diffrn_reflns_theta_max 27.87
_diffrn_reflns_theta_min 4.30
_exptl_absorpt_coefficient_mu 1.127
_exptl_absorpt_correction_T_max 0.8491
_exptl_absorpt_correction_T_min 0.7658
_exptl_absorpt_correction_type multi-scan
_exptl_crystal_colour black
_exptl_crystal_density_diffrn 1.667
_exptl_crystal_density_method 'not measured'
_exptl_crystal_description block
_exptl_crystal_F_000 3781
_exptl_crystal_size_max 0.25
_exptl_crystal_size_mid 0.19
_exptl_crystal_size_min 0.15
_refine_diff_density_max 1.378
_refine_diff_density_min -0.945
_refine_diff_density_rms 0.086
_refine_ls_extinction_method none
_refine_ls_goodness_of_fit_ref 1.022
_refine_ls_hydrogen_treatment constr
_refine_ls_matrix_type full
_refine_ls_number_parameters 1215
_refine_ls_number_reflns 9171
_refine_ls_number_restraints 4934
_refine_ls_restrained_S_all 0.964
_refine_ls_R_factor_all 0.0899
_refine_ls_R_factor_gt 0.0706
_refine_ls_shift/su_max 0.002
_refine_ls_shift/su_mean 0.000
_refine_ls_structure_factor_coef Fsqd
_refine_ls_weighting_details 'calc w=1/[\s^2^(Fo^2^)+(0.0866P)^2^+38.1040P] where P=(Fo^2^+2Fc^2^)/3'
_refine_ls_weighting_scheme calc
_refine_ls_wR_factor_gt 0.1773
_refine_ls_wR_factor_ref 0.1933
_reflns_number_gt 7237
_reflns_number_total 9171
_reflns_threshold_expression >2sigma(I)
_cod_data_source_file c2nr32193a.txt
_cod_data_source_block smc80ii
_cod_original_sg_symbol_H-M 'C 2/m'
_cod_database_code 1515302

loop_
_symmetry_equiv_pos_as_xyz
'x, y, z'
'-x, y, -z'
'x+1/2, y+1/2, z'
'-x+1/2, y+1/2, -z'
'-x, -y, -z'
'x, -y, z'
'-x+1/2, -y+1/2, -z'
'x+1/2, -y+1/2, z'

loop_
_atom_site_label
_atom_site_type_symbol
_atom_site_fract_x
_atom_site_fract_y
_atom_site_fract_z
_atom_site_U_iso_or_equiv
_atom_site_adp_type
_atom_site_occupancy
_atom_site_symmetry_multiplicity
_atom_site_calc_flag
_atom_site_refinement_flags
_atom_site_disorder_assembly
_atom_site_disorder_group
C01F C 0.9095(8) -0.0285(8) 0.1835(8) 0.0641(7) Uani 0.2880(17) 1 d PDU . 1
C02F C 0.8872(5) 0.0614(9) 0.1722(7) 0.071(4) Uani 0.2880(17) 1 d PDU . 1
C03F C 0.8395(6) 0.0648(9) 0.1301(8) 0.068(5) Uani 0.2880(17) 1 d PDU . 1
C04F C 0.8149(4) -0.0190(7) 0.1063(5) 0.050(4) Uani 0.2880(17) 1 d PDU . 1
C05F C 0.8356(5) -0.1016(10) 0.1330(9) 0.087(6) Uani 0.2880(17) 1 d PDU . 1
C06F C 0.8813(5) -0.1097(9) 0.1643(7) 0.076(5) Uani 0.2880(17) 1 d PDU . 1
C07F C 0.7573(5) -0.0302(7) 0.0961(7) 0.058(4) Uani 0.2880(17) 1 d PDU . 1
C08F C 0.7258(5) 0.0413(8) 0.1053(7) 0.063(4) Uani 0.2880(17) 1 d PDU . 1
C09F C 0.6783(5) 0.0236(7) 0.1340(7) 0.066(5) Uani 0.2880(17) 1 d PDU . 1
C10F C 0.6623(7) -0.0617(10) 0.1543(9) 0.089(6) Uani 0.2880(17) 1 d PDU . 1
C11F C 0.7924(7) -0.1626(10) 0.1408(10) 0.069(5) Uani 0.2880(17) 1 d PDU . 1
C12F C 0.7446(6) -0.1173(10) 0.1171(8) 0.062(5) Uani 0.2880(17) 1 d PDU . 1
C13F C 0.8686(6) 0.2005(12) 0.2291(8) 0.069(5) Uani 0.2880(17) 1 d PDU . 1
C14F C 0.6705(6) -0.1577(11) 0.3191(7) 0.059(4) Uani 0.2880(17) 1 d PDU . 1
C15F C 0.7445(6) -0.2307(13) 0.2320(8) 0.057(4) Uani 0.2880(17) 1 d PDU . 1
C16F C 0.7492(6) -0.2457(10) 0.3020(7) 0.073(5) Uani 0.2880(17) 1 d PDU . 1
C17F C 0.7988(6) -0.2167(13) 0.2029(8) 0.069(6) Uani 0.2880(17) 1 d PDU . 1
C18F C 0.8945(6) -0.1751(9) 0.2174(8) 0.073(5) Uani 0.2880(17) 1 d PDU . 1
C19F C 0.8477(6) -0.2216(12) 0.2411(8) 0.072(5) Uani 0.2880(17) 1 d PDU . 1
C20F C 0.9027(7) -0.0301(9) 0.4835(6) 0.077(4) Uani 0.2880(17) 1 d PDU . 1
C21F C 0.8536(5) -0.0516(10) 0.5111(6) 0.090(4) Uani 0.2880(17) 1 d PDU . 1
C22F C 0.8161(5) -0.1239(10) 0.4967(7) 0.091(6) Uani 0.2880(17) 1 d PDU . 1
C23F C 0.8326(7) -0.1907(13) 0.4509(10) 0.095(6) Uani 0.2880(17) 1 d PDU . 1
C24F C 0.8160(5) 0.2036(15) 0.1902(8) 0.062(5) Uani 0.2880(17) 1 d PDU . 1
C25F C 0.9168(8) 0.0630(13) 0.4589(8) 0.090(4) Uani 0.2880(17) 1 d PDU . 1
C26F C 0.9466(6) 0.0758(8) 0.4000(6) 0.0641(7) Uani 0.2880(17) 1 d PDU . 1
C27F C 0.8812(5) 0.1364(11) 0.4706(6) 0.069(5) Uani 0.2880(17) 1 d PDU . 1
C28F C 0.8674(6) 0.2009(13) 0.4174(8) 0.083(6) Uani 0.2880(17) 1 d PDU . 1
C29F C 0.8893(9) 0.2050(15) 0.3521(10) 0.088(7) Uani 0.2880(17) 1 d PDU . 1
C30F C 0.9329(7) 0.1420(10) 0.3492(7) 0.073(5) Uani 0.2880(17) 1 d PDU . 1
C31F C 0.8625(6) 0.2402(17) 0.2969(8) 0.078(6) Uani 0.2880(17) 1 d PDU . 1
C32F C 0.8137(6) 0.2264(13) 0.4236(8) 0.082(6) Uani 0.2880(17) 1 d PDU . 1
C33F C 0.7932(5) 0.1731(12) 0.4761(8) 0.093(6) Uani 0.2880(17) 1 d PDU . 1
C34F C 0.7235(7) 0.2223(18) 0.3572(9) 0.078(6) Uani 0.2880(17) 1 d PDU . 1
C35F C 0.9410(5) 0.1037(10) 0.2834(7) 0.078(5) Uani 0.2880(17) 1 d PDU . 1
C36F C 0.9640(3) 0.0000 0.3663(6) 0.073(3) Uani 0.576(3) 2 d SPDU . 1
C37F C 0.9522(5) -0.0896(10) 0.3858(7) 0.079(4) Uani 0.2880(17) 1 d PDU . 1
C38F C 0.9195(6) -0.1044(11) 0.4439(7) 0.088(6) Uani 0.2880(17) 1 d PDU . 1
C39F C 0.8855(7) -0.1812(13) 0.4277(9) 0.095(6) Uani 0.2880(17) 1 d PDU . 1
C40F C 0.7639(5) -0.0892(8) 0.5020(6) 0.081(5) Uani 0.2880(17) 1 d PDU . 1
C41F C 0.7948(6) -0.2323(12) 0.4104(8) 0.079(6) Uani 0.2880(17) 1 d PDU . 1
C42F C 0.7983(7) 0.1405(14) 0.1421(12) 0.066(5) Uani 0.2880(17) 1 d PDU . 1
C43F C 0.8954(7) -0.2143(14) 0.3594(8) 0.087(7) Uani 0.2880(17) 1 d PDU . 1
C44F C 0.9373(6) -0.1569(12) 0.3338(7) 0.079(4) Uani 0.2880(17) 1 d PDU . 1
C45F C 0.9605(4) 0.0155(9) 0.2948(6) 0.066(4) Uani 0.2880(17) 1 d PDU . 1
C46F C 0.9339(5) -0.1350(9) 0.2645(6) 0.066(4) Uani 0.2880(17) 1 d PDU . 1
C47F C 0.9435(5) -0.0460(9) 0.2436(7) 0.072(5) Uani 0.2880(17) 1 d PDU . 1
C48F C 0.9038(7) 0.1245(11) 0.2257(8) 0.072(5) Uani 0.2880(17) 1 d PDU . 1
C49F C 0.8495(7) -0.2390(19) 0.3120(8) 0.081(6) Uani 0.2880(17) 1 d PDU . 1
C50F C 0.7999(6) -0.2602(12) 0.3401(8) 0.081(5) Uani 0.2880(17) 1 d PDU . 1
C51F C 0.8234(5) 0.0251(8) 0.5251(6) 0.084(5) Uani 0.2880(17) 1 d PDU . 1
C52F C 0.8355(6) 0.1172(12) 0.5054(7) 0.077(4) Uani 0.2880(17) 1 d PDU . 1
C53F C 0.7680(5) 0.0000 0.5199(6) 0.095(4) Uani 0.576(3) 2 d SPDU . 1
C54F C 0.7785(6) 0.2406(16) 0.3646(7) 0.076(5) Uani 0.2880(17) 1 d PDU . 1
C55F C 0.8049(5) 0.2567(12) 0.3031(6) 0.056(4) Uani 0.2880(17) 1 d PDU . 1
C56F C 0.7765(5) 0.2361(10) 0.2360(7) 0.052(3) Uani 0.2880(17) 1 d PDU . 1
C57F C 0.7231(6) 0.2103(12) 0.2268(8) 0.052(4) Uani 0.2880(17) 1 d PDU . 1
C58F C 0.6961(5) 0.2016(11) 0.2948(7) 0.072(4) Uani 0.2880(17) 1 d PDU . 1
C59F C 0.7043(5) 0.1672(9) 0.4150(7) 0.075(5) Uani 0.2880(17) 1 d PDU . 1
C60F C 0.7411(5) 0.1447(10) 0.4721(7) 0.084(5) Uani 0.2880(17) 1 d PDU . 1
C61F C 0.7286(5) 0.0557(9) 0.4934(6) 0.070(4) Uani 0.2880(17) 1 d PDU . 1
C62F C 0.6848(5) 0.0225(8) 0.4518(7) 0.077(5) Uani 0.2880(17) 1 d PDU . 1
C63F C 0.6809(7) -0.0707(10) 0.4258(8) 0.081(5) Uani 0.2880(17) 1 d PDU . 1
C64F C 0.7236(7) -0.1273(13) 0.4530(10) 0.092(6) Uani 0.2880(17) 1 d PDU . 1
C65F C 0.6689(6) 0.0943(10) 0.4031(7) 0.092(6) Uani 0.2880(17) 1 d PDU . 1
C66F C 0.7402(6) -0.2014(11) 0.4147(8) 0.080(5) Uani 0.2880(17) 1 d PDU . 1
C67F C 0.7454(6) 0.1232(11) 0.1305(11) 0.061(5) Uani 0.2880(17) 1 d PDU . 1
C68F C 0.7073(5) 0.1589(9) 0.1720(8) 0.057(4) Uani 0.2880(17) 1 d PDU . 1
C69F C 0.6652(5) 0.1002(9) 0.1710(7) 0.071(5) Uani 0.2880(17) 1 d PDU . 1
C70F C 0.6993(5) -0.1320(11) 0.1471(6) 0.071(5) Uani 0.2880(17) 1 d PDU . 1
C71F C 0.6989(5) -0.1857(10) 0.2051(6) 0.0641(7) Uani 0.2880(17) 1 d PDU . 1
C72F C 0.7121(6) -0.2095(12) 0.3476(8) 0.087(6) Uani 0.2880(17) 1 d PDU . 1
C73F C 0.6395(6) -0.0741(10) 0.2154(8) 0.082(6) Uani 0.2880(17) 1 d PDU . 1
C74F C 0.6271(4) 0.0000 0.2493(6) 0.089(4) Uani 0.576(3) 2 d SPDU . 1
C75F C 0.6448(7) 0.0824(8) 0.2285(7) 0.086(6) Uani 0.2880(17) 1 d PDU . 1
C76F C 0.6437(6) 0.0870(9) 0.3434(6) 0.087(6) Uani 0.2880(17) 1 d PDU . 1
C77F C 0.6522(6) 0.1393(9) 0.2851(7) 0.0641(7) Uani 0.2880(17) 1 d PDU . 1
C78F C 0.6620(5) -0.1513(10) 0.2482(6) 0.0641(7) Uani 0.2880(17) 1 d PDU . 1
C79F C 0.6528(7) -0.0760(12) 0.3618(7) 0.086(5) Uani 0.2880(17) 1 d PDU . 1
C80F C 0.6316(5) 0.0000 0.3207(6) 0.088(4) Uani 0.576(3) 2 d SPDU . 1
C01B C 0.9256(8) -0.0905(10) 0.2206(8) 0.0641(7) Uani 0.2120(17) 1 d PDU . 2
C02B C 0.9138(7) 0.0000 0.1919(9) 0.0641(7) Uani 0.424(3) 2 d SPDU . 2
C03B C 0.8711(5) 0.0000 0.1419(7) 0.0641(7) Uani 0.424(3) 2 d SPDU . 2
C04B C 0.8431(7) -0.0822(11) 0.1244(14) 0.0641(7) Uani 0.2120(17) 1 d PDU . 2
C05B C 0.8516(8) -0.1598(15) 0.1664(12) 0.0641(7) Uani 0.2120(17) 1 d PDU . 2
C06B C 0.8887(7) -0.1643(13) 0.2121(9) 0.0641(7) Uani 0.2120(17) 1 d PDU . 2
C07B C 0.7881(6) -0.0795(11) 0.0999(15) 0.0641(7) Uani 0.2120(17) 1 d PDU . 2
C08B C 0.7644(6) 0.0000 0.0874(10) 0.0641(7) Uani 0.424(3) 2 d SPDU . 2
C09B C 0.7105(6) 0.0000 0.1047(9) 0.0641(7) Uani 0.424(3) 2 d SPDU . 2
C10B C 0.6844(8) -0.0776(13) 0.1309(10) 0.0641(7) Uani 0.2120(17) 1 d PDU . 2
C11B C 0.8021(8) -0.2053(17) 0.1719(11) 0.0641(7) Uani 0.2120(17) 1 d PDU . 2
C12B C 0.7650(7) -0.1572(14) 0.1285(11) 0.0641(7) Uani 0.2120(17) 1 d PDU . 2
C13B C 0.9019(10) 0.1531(16) 0.2212(11) 0.0641(7) Uani 0.2120(17) 1 d PDU . 2
C14B C 0.6556(9) -0.1191(14) 0.3068(9) 0.0641(7) Uani 0.2120(17) 1 d PDU . 2
C15B C 0.7368(7) -0.2302(18) 0.2560(10) 0.0641(7) Uani 0.2120(17) 1 d PDU . 2
C16B C 0.7286(8) -0.2277(17) 0.3251(8) 0.0641(7) Uani 0.2120(17) 1 d PDU . 2
C17B C 0.7948(7) -0.2439(19) 0.2386(10) 0.0641(7) Uani 0.2120(17) 1 d PDU . 2
C18B C 0.8889(7) -0.2166(13) 0.2727(8) 0.0641(7) Uani 0.2120(17) 1 d PDU . 2
C19B C 0.8360(7) -0.249(2) 0.2904(9) 0.0641(7) Uani 0.2120(17) 1 d PDU . 2
C20B C 0.8786(6) 0.0000 0.5016(7) 0.0641(7) Uani 0.424(3) 2 d SPDU . 2
C21B C 0.8248(6) 0.0000 0.5191(11) 0.0641(7) Uani 0.424(3) 2 d SPDU . 2
C22B C 0.7809(5) -0.0577(10) 0.5060(12) 0.0641(7) Uani 0.2120(17) 1 d PDU . 2
C23B C 0.7976(8) -0.1432(16) 0.4812(12) 0.0641(7) Uani 0.2120(17) 1 d PDU . 2
C24B C 0.8566(8) 0.1594(16) 0.1688(12) 0.0641(7) Uani 0.2120(17) 1 d PDU . 2
C25B C 0.9045(9) 0.0800(15) 0.4682(10) 0.0641(7) Uani 0.2120(17) 1 d PDU . 2
C26B C 0.9433(7) 0.0649(9) 0.4198(8) 0.0641(7) Uani 0.2120(17) 1 d PDU . 2
C27B C 0.8742(7) 0.1612(14) 0.4572(12) 0.0641(7) Uani 0.2120(17) 1 d PDU . 2
C28B C 0.8762(7) 0.2151(17) 0.3964(11) 0.0641(7) Uani 0.2120(17) 1 d PDU . 2
C29B C 0.9077(10) 0.1899(16) 0.3406(10) 0.0641(7) Uani 0.2120(17) 1 d PDU . 2
C30B C 0.9442(8) 0.1167(11) 0.3587(8) 0.0641(7) Uani 0.2120(17) 1 d PDU . 2
C31B C 0.8886(8) 0.2115(17) 0.2775(9) 0.0641(7) Uani 0.2120(17) 1 d PDU . 2
C32B C 0.8241(6) 0.2518(16) 0.3842(9) 0.0641(7) Uani 0.2120(17) 1 d PDU . 2
C33B C 0.7917(6) 0.2232(17) 0.4364(10) 0.0641(7) Uani 0.2120(17) 1 d PDU . 2
C34B C 0.7433(8) 0.246(2) 0.2970(9) 0.0641(7) Uani 0.2120(17) 1 d PDU . 2
C35B C 0.9569(7) 0.0579(12) 0.3043(7) 0.0641(7) Uani 0.2120(17) 1 d PDU . 2
C36B C 0.9575(7) -0.0234(9) 0.4040(8) 0.0641(7) Uani 0.2120(17) 1 d PDU . 2
C37B C 0.9350(8) -0.0994(12) 0.4330(9) 0.0641(7) Uani 0.2120(17) 1 d PDU . 2
C38B C 0.8930(7) -0.0868(12) 0.4806(10) 0.0641(7) Uani 0.2120(17) 1 d PDU . 2
C39B C 0.8539(7) -0.1567(13) 0.4686(10) 0.0641(7) Uani 0.2120(17) 1 d PDU . 2
C40B C 0.7337(6) 0.0000 0.4898(8) 0.0641(7) Uani 0.424(3) 2 d SPDU . 2
C41B C 0.7623(6) -0.1822(14) 0.4357(9) 0.0641(7) Uani 0.2120(17) 1 d PDU . 2
C42B C 0.8398(10) 0.0876(14) 0.1266(16) 0.0641(7) Uani 0.2120(17) 1 d PDU . 2
C43B C 0.8685(7) -0.2130(16) 0.4110(10) 0.0641(7) Uani 0.2120(17) 1 d PDU . 2
C44B C 0.9190(7) -0.1760(12) 0.3894(8) 0.0641(7) Uani 0.2120(17) 1 d PDU . 2
C45B C 0.9652(7) -0.0287(10) 0.3327(9) 0.0641(7) Uani 0.2120(17) 1 d PDU . 2
C46B C 0.9268(7) -0.1756(11) 0.3196(8) 0.0641(7) Uani 0.2120(17) 1 d PDU . 2
C47B C 0.9498(7) -0.0984(11) 0.2887(8) 0.0641(7) Uani 0.2120(17) 1 d PDU . 2
C48B C 0.9317(10) 0.0721(13) 0.2364(9) 0.0641(7) Uani 0.2120(17) 1 d PDU . 2
C49B C 0.8272(7) -0.2445(18) 0.3619(8) 0.0641(7) Uani 0.2120(17) 1 d PDU . 2
C50B C 0.7723(7) -0.237(2) 0.3773(10) 0.0641(7) Uani 0.2120(17) 1 d PDU . 2
C51B C 0.8002(6) 0.0865(10) 0.5115(12) 0.0641(7) Uani 0.2120(17) 1 d PDU . 2
C52B C 0.8234(7) 0.1667(16) 0.4831(11) 0.0641(7) Uani 0.2120(17) 1 d PDU . 2
C53B C 0.7442(7) 0.0886(9) 0.4980(12) 0.0641(7) Uani 0.2120(17) 1 d PDU . 2
C54B C 0.7981(8) 0.263(2) 0.3161(9) 0.0641(7) Uani 0.2120(17) 1 d PDU . 2
C55B C 0.8331(6) 0.2437(19) 0.2639(9) 0.0641(7) Uani 0.2120(17) 1 d PDU . 2
C56B C 0.8127(6) 0.210(2) 0.1959(12) 0.0641(7) Uani 0.2120(17) 1 d PDU . 2
C57B C 0.7596(6) 0.1919(14) 0.1790(9) 0.0641(7) Uani 0.2120(17) 1 d PDU . 2
C58B C 0.7211(8) 0.211(2) 0.2348(10) 0.0641(7) Uani 0.2120(17) 1 d PDU . 2
C59B C 0.7120(9) 0.218(2) 0.3534(9) 0.0641(7) Uani 0.2120(17) 1 d PDU . 2
C60B C 0.7374(7) 0.2114(17) 0.4212(10) 0.0641(7) Uani 0.2120(17) 1 d PDU . 2
C61B C 0.7119(8) 0.1379(13) 0.4521(10) 0.0641(7) Uani 0.2120(17) 1 d PDU . 2
C62B C 0.6715(9) 0.1003(10) 0.4052(9) 0.0641(7) Uani 0.2120(17) 1 d PDU . 2
C63B C 0.6651(6) 0.0000 0.3954(7) 0.0641(7) Uani 0.424(3) 2 d SPDU . 2
C64B C 0.6983(8) -0.0515(12) 0.4426(10) 0.0641(7) Uani 0.2120(17) 1 d PDU . 2
C65B C 0.6690(8) 0.1548(14) 0.3459(8) 0.0641(7) Uani 0.2120(17) 1 d PDU . 2
C66B C 0.7110(8) -0.1398(14) 0.4195(11) 0.0641(7) Uani 0.2120(17) 1 d PDU . 2
C67B C 0.7874(6) 0.0829(11) 0.1022(16) 0.0641(7) Uani 0.2120(17) 1 d PDU . 2
C68B C 0.7463(7) 0.1305(16) 0.1299(15) 0.0641(7) Uani 0.2120(17) 1 d PDU . 2
C69B C 0.6977(7) 0.0844(9) 0.1256(10) 0.0641(7) Uani 0.2120(17) 1 d PDU . 2
C70B C 0.7157(7) -0.1530(15) 0.1469(10) 0.0641(7) Uani 0.2120(17) 1 d PDU . 2
C71B C 0.7007(7) -0.1881(15) 0.2091(9) 0.0641(7) Uani 0.2120(17) 1 d PDU . 2
C72B C 0.6893(8) -0.1679(14) 0.3522(9) 0.0641(7) Uani 0.2120(17) 1 d PDU . 2
C73B C 0.6510(10) -0.0757(11) 0.1852(9) 0.0641(7) Uani 0.2120(17) 1 d PDU . 2
C74B C 0.6393 0.0000 0.2060 0.0641(7) Uani 0.424(3) 2 d SPDU . 2
C75B C 0.6676(9) 0.0785(11) 0.1791(10) 0.0641(7) Uani 0.2120(17) 1 d PDU . 2
C76B C 0.6529(9) 0.1260(13) 0.2836(8) 0.0641(7) Uani 0.2120(17) 1 d PDU . 2
C77B C 0.6741(7) 0.1551(13) 0.2224(8) 0.0641(7) Uani 0.2120(17) 1 d PDU . 2
C78B C 0.6609(7) -0.1379(13) 0.2367(8) 0.0641(7) Uani 0.2120(17) 1 d PDU . 2
C79B C 0.6443(9) -0.0231(13) 0.3295(8) 0.0641(7) Uani 0.2120(17) 1 d PDU . 2
C80B C 0.6347(9) 0.0383(10) 0.2727(7) 0.0641(7) Uani 0.2120(17) 1 d PDU . 2
Sm2 Sm 0.86579(13) 0.0258(3) 0.33643(19) 0.0377(11) Uani 0.190(12) 1 d P . 1
Sm1 Sm 0.8621(2) 0.0400(7) 0.3430(4) 0.0719(12) Uani 0.223(12) 1 d P . 2
Sm3 Sm 0.8109(5) -0.0760(8) 0.2488(6) 0.039(4) Uiso 0.0159(10) 1 d P . 3
Sm5 Sm 0.7560(7) -0.0963(12) 0.3075(9) 0.029(6) Uiso 0.0089(9) 1 d P . 4
Sm7 Sm 0.8064(10) -0.1157(18) 0.3652(13) 0.019(10) Uiso 0.0048(8) 1 d P . 6
Sm6 Sm 0.7503(8) 0.0000 0.2331(10) 0.057(8) Uiso 0.0184(18) 2 d SP A 7
Sm4 Sm 0.7841(4) -0.0184(6) 0.2202(4) 0.033(4) Uiso 0.0175(9) 1 d P . 8
Ni0 Ni 0.979859(18) 0.0000 0.08165(2) 0.02367(15) Uani 1 2 d S . 8
N1 N 1.03486(13) 0.0000 0.15753(16) 0.0260(7) Uani 1 2 d S . 8
N2 N 0.92331(12) 0.0000 0.00823(16) 0.0253(7) Uani 1 2 d S . 8
N3 N 0.97853(8) 0.13084(17) 0.08312(12) 0.0259(5) Uani 1 1 d . . 8
C2P C 0.89779(10) 0.0727(2) -0.02250(14) 0.0281(6) Uani 1 1 d . . 8
C3P C 0.85603(11) 0.0451(2) -0.07239(15) 0.0306(6) Uani 1 1 d . . 8
C4P C 0.81834(12) 0.1075(3) -0.11072(17) 0.0381(7) Uani 1 1 d . . 8
H4P1 H 0.8037 0.0780 -0.1530 0.046 Uiso 1 1 calc R . 8
H4P2 H 0.8379 0.1614 -0.1237 0.046 Uiso 1 1 calc R . 8
C5P C 0.77257(14) 0.1353(3) -0.0685(2) 0.0580(11) Uani 1 1 d . . 8
H5P1 H 0.7488 0.1760 -0.0952 0.087 Uiso 1 1 calc R . 8
H5P2 H 0.7869 0.1656 -0.0270 0.087 Uiso 1 1 calc R . 8
H5P3 H 0.7527 0.0822 -0.0562 0.087 Uiso 1 1 calc R . 8
C6P C 0.90910(10) 0.1600(2) -0.00720(15) 0.0293(6) Uani 1 1 d . . 8
H6P H 0.8900 0.2048 -0.0329 0.035 Uiso 1 1 calc R . 8
C7P C 0.94655(11) 0.1872(2) 0.04332(15) 0.0302(6) Uani 1 1 d . . 8
C9P C 1.00827(11) 0.1874(2) 0.12608(15) 0.0299(6) Uani 1 1 d . . 8
C10P C 0.99415(12) 0.2791(2) 0.11314(18) 0.0379(7) Uani 1 1 d . . 8
C11P C 0.95591(12) 0.2791(2) 0.06094(18) 0.0369(7) Uani 1 1 d . . 8
C12P C 0.92621(14) 0.3565(2) 0.0278(2) 0.0475(9) Uani 1 1 d . . 8
H12A H 0.9227 0.3472 -0.0220 0.057 Uiso 1 1 calc R . 8
H12B H 0.9469 0.4119 0.0371 0.057 Uiso 1 1 calc R . 8
C13P C 0.87067(15) 0.3678(3) 0.0536(2) 0.0584(11) Uani 1 1 d . . 8
H13A H 0.8528 0.4189 0.0307 0.088 Uiso 1 1 calc R . 8
H13B H 0.8740 0.3782 0.1028 0.088 Uiso 1 1 calc R . 8
H13C H 0.8498 0.3136 0.0437 0.088 Uiso 1 1 calc R . 8
C14P C 1.01693(15) 0.3569(3) 0.1538(2) 0.0536(10) Uani 1 1 d . . 8
H14A H 1.0095 0.4126 0.1277 0.064 Uiso 1 1 calc R . 8
H14B H 1.0560 0.3500 0.1603 0.064 Uiso 1 1 calc R . 8
C15P C 0.99455(18) 0.3657(3) 0.2233(3) 0.0673(13) Uani 1 1 d . . 8
H15A H 1.0112 0.4167 0.2477 0.101 Uiso 1 1 calc R . 8
H15B H 1.0020 0.3110 0.2496 0.101 Uiso 1 1 calc R . 8
H15C H 0.9561 0.3750 0.2173 0.101 Uiso 1 1 calc R . 8
C16P C 1.04614(11) 0.1604(2) 0.17574(15) 0.0309(6) Uani 1 1 d . . 8
H16P H 1.0655 0.2052 0.2012 0.037 Uiso 1 1 calc R . 8
C17P C 1.05770(10) 0.0725(2) 0.19073(14) 0.0287(6) Uani 1 1 d . . 8
C18P C 1.09503(11) 0.0453(2) 0.24620(15) 0.0332(7) Uani 1 1 d . . 8
C19P C 1.12415(12) 0.1088(3) 0.29482(16) 0.0392(8) Uani 1 1 d . . 8
H19A H 1.1393 0.1577 0.2686 0.047 Uiso 1 1 calc R . 8
H19B H 1.1540 0.0768 0.3195 0.047 Uiso 1 1 calc R . 8
C20P C 1.08864(14) 0.1489(3) 0.34650(17) 0.0453(9) Uani 1 1 d . . 8
H20A H 1.1095 0.1899 0.3766 0.068 Uiso 1 1 calc R . 8
H20B H 1.0743 0.1010 0.3736 0.068 Uiso 1 1 calc R . 8
H20C H 1.0593 0.1816 0.3224 0.068 Uiso 1 1 calc R . 8
C6S C 0.8591(3) 0.5000 0.2355(3) 0.065(2) Uani 0.881(4) 2 d SPDU B 1
H6S H 0.8845 0.5000 0.2023 0.077 Uiso 0.881(4) 2 calc SPR B 1
C5S C 0.8765(3) 0.5000 0.3070(4) 0.088(3) Uani 0.881(4) 2 d SPDU B 1
H5S H 0.9134 0.5000 0.3204 0.106 Uiso 0.881(4) 2 calc SPR B 1
C3S C 0.7852(3) 0.5000 0.3321(4) 0.091(3) Uani 0.881(4) 2 d SPDU B 1
H3S H 0.7597 0.5000 0.3652 0.109 Uiso 0.881(4) 2 calc SPR B 1
C1S C 0.8069(3) 0.5000 0.2160(4) 0.068(2) Uani 0.881(4) 2 d SPDU B 1
H1S H 0.7950 0.5000 0.1692 0.081 Uiso 0.881(4) 2 calc SPR B 1
C2S C 0.7682(3) 0.5000 0.2687(5) 0.098(3) Uani 0.881(4) 2 d SPDU B 1
H2S H 0.7311 0.5000 0.2560 0.118 Uiso 0.881(4) 2 calc SPR B 1
C4S C 0.8407(2) 0.5000 0.3555(2) 0.105(4) Uani 0.881(4) 2 d SPDU B 1
H4S H 0.8518 0.5000 0.4026 0.126 Uiso 0.881(4) 2 calc SPR B 1
Cl12 Cl 0.7505(2) 0.5000 0.2991(2) 0.088(4) Uani 0.119(4) 2 d SPR . 2
Cl11 Cl 0.8340(2) 0.5271 0.2056(2) 0.088(4) Uani 0.119(4) 1 d PR . 2
Cl13 Cl 0.8618(2) 0.5131 0.3522(2) 0.088(4) Uani 0.119(4) 1 d PR . 2
C11S C 0.8176(2) 0.4777 0.2832(2) 0.077(7) Uani 0.119(4) 1 d PRU . 2
H11S H 0.8219 0.4056 0.2782 0.092 Uiso 0.119(4) 1 d PR B 2
C23S C 0.9812(7) 0.3739(7) 0.4195(8) 0.211(8) Uani 0.910(4) 1 d PDU . 1
H23S H 0.9710 0.3851 0.3729 0.253 Uiso 0.910(4) 1 calc PR . 1
C22S C 1.0294(4) 0.3541(8) 0.4485(6) 0.174(5) Uani 0.910(4) 1 d PDU . 1
H22S H 1.0475 0.3148 0.4203 0.209 Uiso 0.910(4) 1 calc PR . 1
C21S C 1.0607(3) 0.3737(6) 0.5070(6) 0.108(3) Uani 0.910(4) 1 d PDU . 1
H21S H 1.0978 0.3853 0.5094 0.130 Uiso 0.910(4) 1 calc PR . 1
Cl6S Cl 1.0083(3) 0.4047(6) 0.6011(6) 0.44(5) Uani 0.090(4) 1 d PRD C -2
Cl5S Cl 0.9363(3) 0.4147(6) 0.4777(6) 0.44(5) Uani 0.090(4) 1 d PRD C -2
Cl7S Cl 1.0499(3) 0.3832(6) 0.4673(6) 0.44(5) Uani 0.090(4) 1 d PRD . 2
C31S C 0.9949(3) 0.3653(6) 0.5166(6) 0.12(6) Uiso 0.0449(18) 1 d PRD . 2
H31S H 0.9882 0.2935 0.5191 0.150 Uiso 0.090(4) 1 d PR C 2

loop_
_atom_site_aniso_label
_atom_site_aniso_U_11
_atom_site_aniso_U_22
_atom_site_aniso_U_33
_atom_site_aniso_U_23
_atom_site_aniso_U_13
_atom_site_aniso_U_12
C01F 0.0460(11) 0.0908(15) 0.0560(12) -0.0085(12) 0.0069(10) -0.0018(12)
C02F 0.070(9) 0.096(10) 0.053(7) 0.002(8) 0.046(7) -0.040(8)
C03F 0.102(11) 0.075(10) 0.032(7) -0.020(7) 0.048(7) -0.013(9)
C04F 0.058(6) 0.060(11) 0.034(5) 0.001(5) 0.023(5) -0.008(6)
C05F 0.093(12) 0.107(13) 0.064(11) -0.027(10) 0.028(10) -0.026(11)
C06F 0.072(9) 0.085(10) 0.073(9) -0.053(8) 0.019(8) 0.012(9)
C07F 0.077(9) 0.065(9) 0.034(6) -0.009(5) 0.012(7) -0.040(7)
C08F 0.056(8) 0.083(9) 0.049(7) 0.018(7) -0.009(7) -0.005(7)
C09F 0.045(7) 0.075(12) 0.070(8) -0.001(7) -0.037(6) 0.004(6)
C10F 0.039(9) 0.133(14) 0.090(12) 0.021(12) -0.036(9) -0.023(10)
C11F 0.082(11) 0.075(11) 0.052(9) -0.026(8) 0.021(9) -0.009(9)
C12F 0.078(11) 0.068(10) 0.036(8) -0.012(8) -0.011(8) -0.003(9)
C13F 0.055(9) 0.066(9) 0.089(10) -0.010(8) 0.033(8) -0.001(8)
C14F 0.045(7) 0.086(10) 0.047(7) -0.010(8) 0.014(7) -0.042(7)
C15F 0.059(10) 0.051(9) 0.061(9) -0.017(8) -0.005(9) -0.021(9)
C16F 0.101(11) 0.040(7) 0.075(9) 0.004(7) -0.007(9) -0.048(8)
C17F 0.077(12) 0.067(11) 0.065(10) -0.040(9) 0.020(10) 0.013(10)
C18F 0.040(8) 0.082(11) 0.100(11) -0.028(9) 0.031(8) 0.018(8)
C19F 0.064(10) 0.066(10) 0.087(11) -0.023(9) 0.010(9) 0.027(8)
C20F 0.090(7) 0.105(8) 0.030(4) -0.017(5) -0.041(5) 0.027(6)
C21F 0.087(8) 0.152(10) 0.025(5) 0.011(6) -0.024(5) -0.011(8)
C22F 0.084(11) 0.143(14) 0.040(9) 0.040(9) -0.038(9) -0.030(11)
C23F 0.073(11) 0.104(12) 0.103(12) 0.054(10) -0.033(10) -0.015(10)
C24F 0.069(10) 0.057(9) 0.063(10) -0.015(8) 0.030(8) -0.014(8)
C25F 0.087(8) 0.152(10) 0.025(5) 0.011(6) -0.024(5) -0.011(8)
C26F 0.0460(11) 0.0908(15) 0.0560(12) -0.0085(12) 0.0069(10) -0.0018(12)
C27F 0.073(9) 0.094(11) 0.036(7) -0.044(7) -0.020(7) 0.008(9)
C28F 0.075(11) 0.109(12) 0.063(10) -0.065(9) -0.013(9) -0.014(10)
C29F 0.076(12) 0.096(12) 0.088(12) -0.031(11) -0.021(11) -0.025(10)
C30F 0.049(9) 0.107(12) 0.064(9) -0.014(10) -0.001(8) -0.019(10)
C31F 0.076(11) 0.066(11) 0.089(12) 0.005(10) -0.005(10) -0.021(10)
C32F 0.075(11) 0.087(12) 0.077(11) -0.026(9) -0.035(10) 0.020(11)
C33F 0.092(12) 0.123(13) 0.066(10) -0.040(10) 0.015(10) 0.013(11)
C34F 0.067(11) 0.073(11) 0.092(12) -0.026(10) -0.003(10) 0.028(10)
C35F 0.054(10) 0.103(12) 0.079(10) 0.003(11) 0.016(9) -0.027(9)
C36F 0.013(4) 0.129(10) 0.076(7) 0.000 -0.008(4) 0.000
C37F 0.035(5) 0.117(9) 0.079(8) 0.004(7) -0.030(5) 0.039(6)
C38F 0.067(11) 0.126(13) 0.062(11) 0.020(10) -0.049(9) 0.015(10)
C39F 0.107(13) 0.100(13) 0.072(11) 0.031(11) -0.025(11) 0.007(12)
C40F 0.080(10) 0.129(12) 0.034(7) 0.011(8) 0.017(8) -0.054(10)
C41F 0.080(11) 0.069(10) 0.082(11) 0.014(9) -0.028(11) -0.039(9)
C42F 0.065(9) 0.083(10) 0.052(9) -0.010(8) 0.017(8) -0.004(8)
C43F 0.075(12) 0.098(13) 0.080(12) 0.019(10) -0.037(10) 0.025(11)
C44F 0.035(5) 0.117(9) 0.079(8) 0.004(7) -0.030(5) 0.039(6)
C45F 0.022(4) 0.112(12) 0.068(7) -0.014(9) 0.028(5) -0.015(8)
C46F 0.032(6) 0.096(10) 0.070(9) -0.033(8) 0.002(6) 0.027(7)
C47F 0.045(8) 0.085(10) 0.091(10) -0.028(9) 0.039(8) -0.005(7)
C48F 0.078(10) 0.073(10) 0.068(9) 0.010(9) 0.035(8) -0.028(9)
C49F 0.082(12) 0.069(11) 0.091(12) -0.012(10) -0.002(10) 0.030(10)
C50F 0.098(12) 0.064(10) 0.081(12) 0.003(11) 0.005(11) 0.011(10)
C51F 0.124(11) 0.113(13) 0.014(5) -0.003(7) -0.002(6) -0.038(10)
C52F 0.090(7) 0.105(8) 0.030(4) -0.017(5) -0.041(5) 0.027(6)
C53F 0.103(9) 0.134(11) 0.053(7) 0.000 0.027(7) 0.000
C54F 0.074(10) 0.071(9) 0.085(10) -0.039(9) 0.020(9) 0.001(8)
C55F 0.057(8) 0.053(8) 0.059(8) -0.016(7) 0.008(7) 0.010(7)
C56F 0.057(8) 0.037(6) 0.064(8) 0.001(6) 0.010(8) 0.014(7)
C57F 0.057(9) 0.031(8) 0.065(9) 0.005(6) -0.009(8) 0.025(7)
C58F 0.064(8) 0.082(9) 0.069(8) -0.010(8) 0.006(7) 0.042(7)
C59F 0.076(9) 0.088(10) 0.066(9) -0.005(8) 0.037(8) 0.030(9)
C60F 0.085(12) 0.099(12) 0.070(10) -0.033(10) 0.025(9) -0.004(10)
C61F 0.086(10) 0.091(11) 0.035(7) -0.007(8) 0.022(7) -0.002(9)
C62F 0.073(8) 0.087(13) 0.079(9) -0.019(8) 0.050(7) -0.010(8)
C63F 0.052(9) 0.154(14) 0.038(8) -0.024(9) 0.019(7) -0.023(10)
C64F 0.066(11) 0.122(13) 0.089(12) 0.032(11) 0.010(10) -0.029(11)
C65F 0.054(9) 0.141(12) 0.081(11) -0.052(10) 0.011(9) 0.035(10)
C66F 0.082(10) 0.103(12) 0.059(9) 0.022(9) 0.024(8) -0.023(10)
C67F 0.078(11) 0.067(10) 0.035(8) 0.009(7) -0.027(7) 0.022(9)
C68F 0.044(7) 0.058(8) 0.067(9) 0.006(7) -0.017(7) 0.025(6)
C69F 0.041(8) 0.072(10) 0.097(11) 0.037(9) -0.023(8) 0.026(8)
C70F 0.055(9) 0.091(12) 0.062(9) 0.001(9) -0.028(8) -0.021(9)
C71F 0.0460(11) 0.0908(15) 0.0560(12) -0.0085(12) 0.0069(10) -0.0018(12)
C72F 0.090(12) 0.089(13) 0.084(12) 0.022(11) 0.014(11) -0.060(10)
C73F 0.027(8) 0.121(12) 0.095(11) -0.053(10) -0.024(8) 0.012(9)
C74F 0.026(5) 0.145(11) 0.093(9) 0.000 -0.002(6) 0.000
C75F 0.037(9) 0.105(11) 0.112(11) 0.005(10) -0.010(9) 0.044(9)
C76F 0.055(9) 0.116(11) 0.093(11) -0.007(11) 0.013(9) 0.028(9)
C77F 0.0460(11) 0.0908(15) 0.0560(12) -0.0085(12) 0.0069(10) -0.0018(12)
C78F 0.0460(11) 0.0908(15) 0.0560(12) -0.0085(12) 0.0069(10) -0.0018(12)
C79F 0.053(9) 0.163(13) 0.043(8) -0.004(9) 0.023(7) -0.032(10)
C80F 0.028(6) 0.132(11) 0.102(10) 0.000 -0.001(6) 0.000
C01B 0.0460(11) 0.0908(15) 0.0560(12) -0.0085(12) 0.0069(10) -0.0018(12)
C02B 0.0460(11) 0.0908(15) 0.0560(12) -0.0085(12) 0.0069(10) -0.0018(12)
C03B 0.0460(11) 0.0908(15) 0.0560(12) -0.0085(12) 0.0069(10) -0.0018(12)
C04B 0.0460(11) 0.0908(15) 0.0560(12) -0.0085(12) 0.0069(10) -0.0018(12)
C05B 0.0460(11) 0.0908(15) 0.0560(12) -0.0085(12) 0.0069(10) -0.0018(12)
C06B 0.0460(11) 0.0908(15) 0.0560(12) -0.0085(12) 0.0069(10) -0.0018(12)
C07B 0.0460(11) 0.0908(15) 0.0560(12) -0.0085(12) 0.0069(10) -0.0018(12)
C08B 0.0460(11) 0.0908(15) 0.0560(12) -0.0085(12) 0.0069(10) -0.0018(12)
C09B 0.0460(11) 0.0908(15) 0.0560(12) -0.0085(12) 0.0069(10) -0.0018(12)
C10B 0.0460(11) 0.0908(15) 0.0560(12) -0.0085(12) 0.0069(10) -0.0018(12)
C11B 0.0460(11) 0.0908(15) 0.0560(12) -0.0085(12) 0.0069(10) -0.0018(12)
C12B 0.0460(11) 0.0908(15) 0.0560(12) -0.0085(12) 0.0069(10) -0.0018(12)
C13B 0.0460(11) 0.0908(15) 0.0560(12) -0.0085(12) 0.0069(10) -0.0018(12)
C14B 0.0460(11) 0.0908(15) 0.0560(12) -0.0085(12) 0.0069(10) -0.0018(12)
C15B 0.0460(11) 0.0908(15) 0.0560(12) -0.0085(12) 0.0069(10) -0.0018(12)
C16B 0.0460(11) 0.0908(15) 0.0560(12) -0.0085(12) 0.0069(10) -0.0018(12)
C17B 0.0460(11) 0.0908(15) 0.0560(12) -0.0085(12) 0.0069(10) -0.0018(12)
C18B 0.0460(11) 0.0908(15) 0.0560(12) -0.0085(12) 0.0069(10) -0.0018(12)
C19B 0.0460(11) 0.0908(15) 0.0560(12) -0.0085(12) 0.0069(10) -0.0018(12)
C20B 0.0460(11) 0.0908(15) 0.0560(12) -0.0085(12) 0.0069(10) -0.0018(12)
C21B 0.0460(11) 0.0908(15) 0.0560(12) -0.0085(12) 0.0069(10) -0.0018(12)
C22B 0.0460(11) 0.0908(15) 0.0560(12) -0.0085(12) 0.0069(10) -0.0018(12)
C23B 0.0460(11) 0.0908(15) 0.0560(12) -0.0085(12) 0.0069(10) -0.0018(12)
C24B 0.0460(11) 0.0908(15) 0.0560(12) -0.0085(12) 0.0069(10) -0.0018(12)
C25B 0.0460(11) 0.0908(15) 0.0560(12) -0.0085(12) 0.0069(10) -0.0018(12)
C26B 0.0460(11) 0.0908(15) 0.0560(12) -0.0085(12) 0.0069(10) -0.0018(12)
C27B 0.0460(11) 0.0908(15) 0.0560(12) -0.0085(12) 0.0069(10) -0.0018(12)
C28B 0.0460(11) 0.0908(15) 0.0560(12) -0.0085(12) 0.0069(10) -0.0018(12)
C29B 0.0460(11) 0.0908(15) 0.0560(12) -0.0085(12) 0.0069(10) -0.0018(12)
C30B 0.0460(11) 0.0908(15) 0.0560(12) -0.0085(12) 0.0069(10) -0.0018(12)
C31B 0.0460(11) 0.0908(15) 0.0560(12) -0.0085(12) 0.0069(10) -0.0018(12)
C32B 0.0460(11) 0.0908(15) 0.0560(12) -0.0085(12) 0.0069(10) -0.0018(12)
C33B 0.0460(11) 0.0908(15) 0.0560(12) -0.0085(12) 0.0069(10) -0.0018(12)
C34B 0.0460(11) 0.0908(15) 0.0560(12) -0.0085(12) 0.0069(10) -0.0018(12)
C35B 0.0460(11) 0.0908(15) 0.0560(12) -0.0085(12) 0.0069(10) -0.0018(12)
C36B 0.0460(11) 0.0908(15) 0.0560(12) -0.0085(12) 0.0069(10) -0.0018(12)
C37B 0.0460(11) 0.0908(15) 0.0560(12) -0.0085(12) 0.0069(10) -0.0018(12)
C38B 0.0460(11) 0.0908(15) 0.0560(12) -0.0085(12) 0.0069(10) -0.0018(12)
C39B 0.0460(11) 0.0908(15) 0.0560(12) -0.0085(12) 0.0069(10) -0.0018(12)
C40B 0.0460(11) 0.0908(15) 0.0560(12) -0.0085(12) 0.0069(10) -0.0018(12)
C41B 0.0460(11) 0.0908(15) 0.0560(12) -0.0085(12) 0.0069(10) -0.0018(12)
C42B 0.0460(11) 0.0908(15) 0.0560(12) -0.0085(12) 0.0069(10) -0.0018(12)
C43B 0.0460(11) 0.0908(15) 0.0560(12) -0.0085(12) 0.0069(10) -0.0018(12)
C44B 0.0460(11) 0.0908(15) 0.0560(12) -0.0085(12) 0.0069(10) -0.0018(12)
C45B 0.0460(11) 0.0908(15) 0.0560(12) -0.0085(12) 0.0069(10) -0.0018(12)
C46B 0.0460(11) 0.0908(15) 0.0560(12) -0.0085(12) 0.0069(10) -0.0018(12)
C47B 0.0460(11) 0.0908(15) 0.0560(12) -0.0085(12) 0.0069(10) -0.0018(12)
C48B 0.0460(11) 0.0908(15) 0.0560(12) -0.0085(12) 0.0069(10) -0.0018(12)
C49B 0.0460(11) 0.0908(15) 0.0560(12) -0.0085(12) 0.0069(10) -0.0018(12)
C50B 0.0460(11) 0.0908(15) 0.0560(12) -0.0085(12) 0.0069(10) -0.0018(12)
C51B 0.0460(11) 0.0908(15) 0.0560(12) -0.0085(12) 0.0069(10) -0.0018(12)
C52B 0.0460(11) 0.0908(15) 0.0560(12) -0.0085(12) 0.0069(10) -0.0018(12)
C53B 0.0460(11) 0.0908(15) 0.0560(12) -0.0085(12) 0.0069(10) -0.0018(12)
C54B 0.0460(11) 0.0908(15) 0.0560(12) -0.0085(12) 0.0069(10) -0.0018(12)
C55B 0.0460(11) 0.0908(15) 0.0560(12) -0.0085(12) 0.0069(10) -0.0018(12)
C56B 0.0460(11) 0.0908(15) 0.0560(12) -0.0085(12) 0.0069(10) -0.0018(12)
C57B 0.0460(11) 0.0908(15) 0.0560(12) -0.0085(12) 0.0069(10) -0.0018(12)
C58B 0.0460(11) 0.0908(15) 0.0560(12) -0.0085(12) 0.0069(10) -0.0018(12)
C59B 0.0460(11) 0.0908(15) 0.0560(12) -0.0085(12) 0.0069(10) -0.0018(12)
C60B 0.0460(11) 0.0908(15) 0.0560(12) -0.0085(12) 0.0069(10) -0.0018(12)
C61B 0.0460(11) 0.0908(15) 0.0560(12) -0.0085(12) 0.0069(10) -0.0018(12)
C62B 0.0460(11) 0.0908(15) 0.0560(12) -0.0085(12) 0.0069(10) -0.0018(12)
C63B 0.0460(11) 0.0908(15) 0.0560(12) -0.0085(12) 0.0069(10) -0.0018(12)
C64B 0.0460(11) 0.0908(15) 0.0560(12) -0.0085(12) 0.0069(10) -0.0018(12)
C65B 0.0460(11) 0.0908(15) 0.0560(12) -0.0085(12) 0.0069(10) -0.0018(12)
C66B 0.0460(11) 0.0908(15) 0.0560(12) -0.0085(12) 0.0069(10) -0.0018(12)
C67B 0.0460(11) 0.0908(15) 0.0560(12) -0.0085(12) 0.0069(10) -0.0018(12)
C68B 0.0460(11) 0.0908(15) 0.0560(12) -0.0085(12) 0.0069(10) -0.0018(12)
C69B 0.0460(11) 0.0908(15) 0.0560(12) -0.0085(12) 0.0069(10) -0.0018(12)
C70B 0.0460(11) 0.0908(15) 0.0560(12) -0.0085(12) 0.0069(10) -0.0018(12)
C71B 0.0460(11) 0.0908(15) 0.0560(12) -0.0085(12) 0.0069(10) -0.0018(12)
C72B 0.0460(11) 0.0908(15) 0.0560(12) -0.0085(12) 0.0069(10) -0.0018(12)
C73B 0.0460(11) 0.0908(15) 0.0560(12) -0.0085(12) 0.0069(10) -0.0018(12)
C74B 0.0460(11) 0.0908(15) 0.0560(12) -0.0085(12) 0.0069(10) -0.0018(12)
C75B 0.0460(11) 0.0908(15) 0.0560(12) -0.0085(12) 0.0069(10) -0.0018(12)
C76B 0.0460(11) 0.0908(15) 0.0560(12) -0.0085(12) 0.0069(10) -0.0018(12)
C77B 0.0460(11) 0.0908(15) 0.0560(12) -0.0085(12) 0.0069(10) -0.0018(12)
C78B 0.0460(11) 0.0908(15) 0.0560(12) -0.0085(12) 0.0069(10) -0.0018(12)
C79B 0.0460(11) 0.0908(15) 0.0560(12) -0.0085(12) 0.0069(10) -0.0018(12)
C80B 0.0460(11) 0.0908(15) 0.0560(12) -0.0085(12) 0.0069(10) -0.0018(12)
Sm2 0.0148(7) 0.0393(17) 0.0599(14) -0.0060(7) 0.0085(12) -0.0054(5)
Sm1 0.0252(10) 0.083(2) 0.103(2) 0.0086(15) -0.0257(12) -0.0075(11)
Ni0 0.0126(2) 0.0352(3) 0.0230(2) 0.000 -0.00036(17) 0.000
N1 0.0169(14) 0.0376(19) 0.0234(15) 0.000 0.0000(12) 0.000
N2 0.0126(14) 0.0384(19) 0.0249(16) 0.000 0.0009(12) 0.000
N3 0.0147(10) 0.0345(13) 0.0283(11) -0.0016(10) 0.0004(8) 0.0010(9)
C2P 0.0139(11) 0.0444(17) 0.0257(13) 0.0007(12) 0.0004(10) 0.0039(11)
C3P 0.0144(11) 0.0490(17) 0.0282(13) 0.0004(12) 0.0005(10) 0.0016(11)
C4P 0.0207(13) 0.053(2) 0.0389(16) 0.0039(15) -0.0078(12) 0.0064(13)
C5P 0.0255(16) 0.084(3) 0.065(2) 0.010(2) 0.0035(16) 0.0207(18)
C6P 0.0160(12) 0.0404(16) 0.0312(14) 0.0012(12) -0.0008(10) 0.0057(11)
C7P 0.0168(12) 0.0398(17) 0.0338(14) -0.0009(12) 0.0013(10) 0.0034(11)
C9P 0.0172(12) 0.0379(16) 0.0348(15) -0.0039(12) 0.0024(11) -0.0002(11)
C10P 0.0224(14) 0.0379(18) 0.0528(19) -0.0086(15) -0.0019(13) 0.0016(12)
C11P 0.0205(13) 0.0390(18) 0.0507(18) -0.0019(14) -0.0007(12) 0.0053(12)
C12P 0.0293(16) 0.0373(19) 0.074(3) -0.0025(17) -0.0091(16) 0.0063(14)
C13P 0.0362(19) 0.060(3) 0.077(3) -0.012(2) -0.0074(18) 0.0224(18)
C14P 0.0320(17) 0.041(2) 0.085(3) -0.0140(19) -0.0160(18) 0.0014(15)
C15P 0.050(2) 0.067(3) 0.083(3) -0.040(3) -0.010(2) 0.009(2)
C16P 0.0191(12) 0.0427(17) 0.0304(14) -0.0072(12) -0.0008(10) -0.0035(12)
C17P 0.0168(12) 0.0448(17) 0.0245(13) -0.0033(12) 0.0020(10) -0.0016(11)
C18P 0.0188(12) 0.0531(18) 0.0272(14) -0.0038(13) -0.0016(11) -0.0013(12)
C19P 0.0238(14) 0.060(2) 0.0319(15) -0.0041(15) -0.0080(12) -0.0037(14)
C20P 0.0343(17) 0.068(2) 0.0330(16) -0.0115(16) -0.0021(13) -0.0058(16)
C6S 0.046(4) 0.101(6) 0.048(4) 0.000 0.017(3) 0.000
C5S 0.032(3) 0.146(9) 0.084(6) 0.000 -0.011(4) 0.000
C3S 0.097(7) 0.122(8) 0.061(5) 0.000 0.050(5) 0.000
C1S 0.040(4) 0.120(7) 0.042(3) 0.000 -0.005(3) 0.000
C2S 0.042(4) 0.117(7) 0.126(8) 0.000 -0.056(5) 0.000
C4S 0.047(5) 0.206(12) 0.066(6) 0.000 0.021(4) 0.000
Cl12 0.035(3) 0.185(11) 0.044(3) 0.000 0.009(2) 0.000
Cl11 0.035(3) 0.185(11) 0.044(3) 0.000 0.009(2) 0.000
Cl13 0.035(3) 0.185(11) 0.044(3) 0.000 0.009(2) 0.000
C11S 0.053(12) 0.126(16) 0.052(12) 0.016(13) 0.007(11) 0.002(13)
C23S 0.264(14) 0.084(6) 0.251(14) -0.072(8) -0.202(13) 0.018(8)
C22S 0.151(9) 0.124(8) 0.268(14) -0.061(9) 0.144(10) -0.002(7)
C21S 0.072(4) 0.090(5) 0.159(8) -0.003(5) -0.018(5) 0.051(4)
Cl6S 0.96(14) 0.13(2) 0.20(3) 0.06(2) -0.01(6) -0.16(5)
Cl5S 0.96(14) 0.13(2) 0.20(3) 0.06(2) -0.01(6) -0.16(5)
Cl7S 0.96(14) 0.13(2) 0.20(3) 0.06(2) -0.01(6) -0.16(5)

loop_
_atom_type_symbol
_atom_type_description
_atom_type_scat_dispersion_real
_atom_type_scat_dispersion_imag
_atom_type_scat_source
C C 0.0033 0.0016 'International Tables Vol C Tables 4.2.6.8 and 6.1.1.4'
H H 0.0000 0.0000 'International Tables Vol C Tables 4.2.6.8 and 6.1.1.4'
N N 0.0061 0.0033 'International Tables Vol C Tables 4.2.6.8 and 6.1.1.4'
Ni Ni 0.3393 1.1124 'International Tables Vol C Tables 4.2.6.8 and 6.1.1.4'
Sm Sm -0.1638 3.4418 'International Tables Vol C Tables 4.2.6.8 and 6.1.1.4'
Cl Cl 0.1484 0.1585 'International Tables Vol C Tables 4.2.6.8 and 6.1.1.4'

loop_
_geom_angle_atom_site_label_1
_geom_angle_atom_site_label_2
_geom_angle_atom_site_label_3
_geom_angle
_geom_angle_site_symmetry_1
_geom_angle_site_symmetry_3
C02F C01F C01F 130.0(17) 6 6
C02F C01F C47F 120.1(17) 6 .
C01F C01F C47F 100.5(6) 6 .
C02F C01F C06F 17.9(14) 6 .
C01F C01F C06F 147.3(7) 6 .
C47F C01F C06F 108.3(7) . .
C02F C01F C02F 106(2) 6 .
C01F C01F C02F 23.6(8) 6 .
C47F C01F C02F 119.3(12) . .
C06F C01F C02F 123.8(13) . .
C02F C01F C48F 60.2(14) 6 6
C01F C01F C48F 149.3(8) 6 6
C47F C01F C48F 60.0(7) . 6
C06F C01F C48F 49.3(7) . 6
C02F C01F C48F 144.8(19) . 6
C02F C01F C47F 153(3) 6 6
C01F C01F C47F 51.7(6) 6 6
C47F C01F C47F 48.8(9) . 6
C06F C01F C47F 153.6(12) . 6
C02F C01F C47F 71.9(9) . 6
C48F C01F C47F 105.0(10) 6 6
C06F C02F C01F 144(3) 6 6
C06F C02F C03F 72.3(15) 6 .
C01F C02F C03F 140.0(19) 6 .
C06F C02F C48F 64.4(15) 6 .
C01F C02F C48F 92.5(18) 6 .
C03F C02F C48F 126.2(12) . .
C06F C02F C01F 168(2) 6 .
C01F C02F C01F 26.4(12) 6 .
C03F C02F C01F 114.9(11) . .
C48F C02F C01F 113.6(13) . .
C06F C02F C05F 52.4(13) 6 6
C01F C02F C05F 161(2) 6 6
C03F C02F C05F 20.7(8) . 6
C48F C02F C05F 106.8(12) . 6
C01F C02F C05F 135.5(13) . 6
C06F C02F C02F 164.0(14) 6 6
C01F C02F C02F 50.0(17) 6 6
C03F C02F C02F 92.0(7) . 6
C48F C02F C02F 130.6(8) . 6
C01F C02F C02F 23.6(8) . 6
C05F C02F C02F 112.4(7) 6 6
C06F C02F C18F 41.9(12) 6 6
C01F C02F C18F 113.1(17) 6 6
C03F C02F C18F 106.8(9) . 6
C48F C02F C18F 22.6(8) . 6
C01F C02F C18F 136.0(11) . 6
C05F C02F C18F 86.3(9) 6 6
C02F C02F C18F 152.3(6) 6 6
C06F C02F C47F 112.9(17) 6 6
C01F C02F C47F 39.9(12) 6 6
C03F C02F C47F 168.1(12) . 6
C48F C02F C47F 52.8(9) . 6
C01F C02F C47F 62.0(7) . 6
C05F C02F C47F 158.8(12) 6 6
C02F C02F C47F 83.1(6) 6 6
C18F C02F C47F 74.3(7) 6 6
C05F C03F C04F 127(3) 6 6
C05F C03F C06F 66.9(19) 6 6
C04F C03F C06F 166.1(17) 6 6
C05F C03F C02F 97(2) 6 .
C04F C03F C02F 135.5(15) 6 .
C06F C03F C02F 31.2(8) 6 .
C05F C03F C04F 143(3) 6 .
C04F C03F C04F 16.7(8) 6 .
C06F C03F C04F 149.8(14) 6 .
C02F C03F C04F 118.8(12) . .
C05F C03F C42F 32(2) 6 .
C04F C03F C42F 99.7(14) 6 .
C06F C03F C42F 93.7(12) 6 .
C02F C03F C42F 118.9(12) . .
C04F C03F C42F 113.5(13) . .
C05F C03F C11F 28.8(18) 6 6
C04F C03F C11F 101.8(13) 6 6
C06F C03F C11F 91.8(10) 6 6
C02F C03F C11F 118.3(10) . 6
C04F C03F C11F 116.2(12) . 6
C42F C03F C11F 4.3(15) . 6
C05F C03F C03F 168(3) 6 6
C04F C03F C03F 47.6(11) 6 6
C06F C03F C03F 119.1(8) 6 6
C02F C03F C03F 88.0(7) . 6
C04F C03F C03F 30.9(8) . 6
C42F C03F C03F 136.3(10) . 6
C11F C03F C03F 140.1(7) 6 6
C04F C04F C03F 132.4(11) 6 6
C04F C04F C05F 150.0(6) 6 .
C03F C04F C05F 18.4(11) 6 .
C04F C04F C03F 30.9(8) 6 .
C03F C04F C03F 101.5(17) 6 .
C05F C04F C03F 119.3(11) . .
C04F C04F C07F 96.6(5) 6 .
C03F C04F C07F 123.6(12) 6 .
C05F C04F C07F 106.5(6) . .
C03F C04F C07F 122.4(10) . .
C04F C04F C07F 63.1(6) 6 6
C03F C04F C07F 150.5(13) 6 6
C05F C04F C07F 137.3(9) . 6
C03F C04F C07F 90.3(10) . 6
C07F C04F C07F 33.4(8) . 6
C04F C04F C05F 21.6(5) 6 6
C03F C04F C05F 111.0(12) 6 6
C05F C04F C05F 128.5(11) . 6
C03F C04F C05F 10.1(7) . 6
C07F C04F C05F 112.8(8) . 6
C07F C04F C05F 80.3(8) 6 6
C04F C04F C42F 155.0(8) 6 6
C03F C04F C42F 50.4(10) 6 6
C05F C04F C42F 33.4(9) . 6
C03F C04F C42F 139.4(12) . 6
C07F C04F C42F 73.3(8) . 6
C07F C04F C42F 104.2(9) 6 6
C05F C04F C42F 143.7(8) 6 6
C03F C05F C42F 132(3) 6 6
C03F C05F C06F 89(2) 6 .
C42F C05F C06F 127.5(18) 6 .
C03F C05F C04F 35(2) 6 .
C42F C05F C04F 102.6(14) 6 .
C06F C05F C04F 123.6(12) . .
C03F C05F C11F 140(2) 6 .
C42F C05F C11F 9(2) 6 .
C06F C05F C11F 123.7(13) . .
C04F C05F C11F 109.2(7) . .
C03F C05F C02F 62(2) 6 6
C42F C05F C02F 141(2) 6 6
C06F C05F C02F 27.9(7) . 6
C04F C05F C02F 96.6(10) . 6
C11F C05F C02F 142.3(12) . 6
C03F C05F C04F 27(2) 6 6
C42F C05F C04F 108.1(15) 6 6
C06F C05F C04F 115.8(12) . 6
C04F C05F C04F 8.4(3) . 6
C11F C05F C04F 115.4(6) . 6
C02F C05F C04F 88.5(10) 6 6
C03F C05F C24F 150(3) 6 6
C42F C05F C24F 42.9(10) 6 6
C06F C05F C24F 84.7(11) . 6
C04F C05F C24F 140.9(11) . 6
C11F C05F C24F 39.4(8) . 6
C02F C05F C24F 104.3(11) 6 6
C04F C05F C24F 142.8(11) 6 6
C02F C06F C05F 99.7(17) 6 .
C02F C06F C48F 84.6(15) 6 6
C05F C06F C48F 140.8(18) . 6
C02F C06F C03F 76.5(15) 6 6
C05F C06F C03F 24.1(9) . 6
C48F C06F C03F 142.3(15) 6 6
C02F C06F C01F 18.3(15) 6 .
C05F C06F C01F 117.3(12) . .
C48F C06F C01F 74.5(9) 6 .
C03F C06F C01F 93.5(11) 6 .
C02F C06F C18F 117.9(16) 6 .
C05F C06F C18F 124.3(14) . .
C48F C06F C18F 33.4(8) 6 .
C03F C06F C18F 143.5(15) 6 .
C01F C06F C18F 107.3(7) . .
C02F C06F C13F 125.9(18) 6 6
C05F C06F C13F 101.5(12) . 6
C48F C06F C13F 49.3(9) 6 6
C03F C06F C13F 120.8(12) 6 6
C01F C06F C13F 122.0(10) . 6
C18F C06F C13F 23.0(8) . 6
C08F C07F C07F 101.3(13) 6 6
C08F C07F C08F 63.6(17) 6 .
C07F C07F C08F 37.8(7) 6 .
C08F C07F C12F 61.2(14) 6 .
C07F C07F C12F 157.4(6) 6 .
C08F C07F C12F 122.9(10) . .
C08F C07F C04F 159.2(17) 6 .
C07F C07F C04F 83.4(5) 6 .
C08F C07F C04F 118.7(10) . .
C12F C07F C04F 108.1(7) . .
C08F C07F C67F 61.6(12) 6 6
C07F C07F C67F 151.3(9) 6 6
C08F C07F C67F 120.3(12) . 6
C12F C07F C67F 8.3(13) . 6
C04F C07F C67F 105.1(9) . 6
C08F C07F C04F 155.3(18) 6 6
C07F C07F C04F 63.1(6) 6 6
C08F C07F C04F 98.9(9) . 6
C12F C07F C04F 127.0(8) . 6
C04F C07F C04F 20.3(7) . 6
C67F C07F C04F 122.7(11) 6 6
C07F C08F C08F 78.7(13) 6 6
C07F C08F C12F 82.4(16) 6 6
C08F C08F C12F 155.7(9) 6 6
C07F C08F C07F 40.9(13) 6 .
C08F C08F C07F 37.8(7) 6 .
C12F C08F C07F 121.8(13) 6 .
C07F C08F C09F 154.8(19) 6 .
C08F C08F C09F 79.0(6) 6 .
C12F C08F C09F 115.2(10) 6 .
C07F C08F C09F 116.0(10) . .
C07F C08F C67F 86.3(15) 6 .
C08F C08F C67F 151.2(11) 6 .
C12F C08F C67F 10.1(13) 6 .
C07F C08F C67F 123.0(12) . .
C09F C08F C67F 108.4(7) . .
C07F C08F C09F 131.9(18) 6 6
C08F C08F C09F 54.5(6) 6 6
C12F C08F C09F 137.6(11) 6 6
C07F C08F C09F 91.7(10) . 6
C09F C08F C09F 24.5(7) . 6
C67F C08F C09F 129.2(9) . 6
C07F C08F C70F 130.8(16) 6 6
C08F C08F C70F 141.0(7) 6 6
C12F C08F C70F 50.0(8) 6 6
C07F C08F C70F 158.0(13) . 6
C09F C08F C70F 65.4(7) . 6
C67F C08F C70F 44.7(7) . 6
C09F C08F C70F 89.0(8) 6 6
C07F C08F C10F 162.8(18) 6 6
C08F C08F C10F 99.0(6) 6 6
C12F C08F C10F 94.6(9) 6 6
C07F C08F C10F 134.5(11) . 6
C09F C08F C10F 20.7(6) . 6
C67F C08F C10F 88.2(7) . 6
C09F C08F C10F 44.7(6) 6 6
C70F C08F C10F 44.7(5) 6 6
C09F C09F C10F 134.1(16) 6 6
C09F C09F C08F 101.0(6) 6 .
C10F C09F C08F 122.5(16) 6 .
C09F C09F C10F 24.8(9) 6 .
C10F C09F C10F 109(2) 6 .
C08F C09F C10F 124.3(12) . .
C09F C09F C69F 144.3(7) 6 .
C10F C09F C69F 16.3(14) 6 .
C08F C09F C69F 107.3(7) . .
C10F C09F C69F 120.5(13) . .
C09F C09F C08F 54.5(6) 6 6
C10F C09F C08F 163.7(18) 6 6
C08F C09F C08F 46.5(9) . 6
C10F C09F C08F 78.3(10) . 6
C69F C09F C08F 147.9(10) . 6
C09F C09F C70F 160.5(6) 6 6
C10F C09F C70F 55.2(13) 6 6
C08F C09F C70F 67.3(6) . 6
C10F C09F C70F 154.9(14) . 6
C69F C09F C70F 40.4(6) . 6
C08F C09F C70F 112.1(9) 6 6
C09F C09F C69F 23.9(5) 6 6
C10F C09F C69F 111.1(17) 6 6
C08F C09F C69F 119.3(9) . 6
C10F C09F C69F 8.1(9) . 6
C69F C09F C69F 120.4(12) . 6
C08F C09F C69F 74.4(8) 6 6
C70F C09F C69F 149.8(10) 6 6
C69F C10F C09F 143(3) 6 6
C69F C10F C73F 59.5(17) 6 .
C09F C10F C73F 140(2) 6 .
C69F C10F C09F 155(3) 6 .
C09F C10F C09F 21.2(9) 6 .
C73F C10F C09F 121.0(15) . .
C69F C10F C70F 50.1(17) 6 .
C09F C10F C70F 96.5(19) 6 .
C73F C10F C70F 107.9(7) . .
C09F C10F C70F 116.0(14) . .
C69F C10F C75F 53.4(18) 6 6
C09F C10F C75F 140(2) 6 6
C73F C10F C75F 8.9(9) . 6
C09F C10F C75F 123.0(14) . 6
C70F C10F C75F 100.2(8) . 6
C69F C10F C10F 150(2) 6 6
C09F C10F C10F 45.9(16) 6 6
C73F C10F C10F 97.7(7) . 6
C09F C10F C10F 24.8(9) . 6
C70F C10F C10F 137.7(7) . 6
C75F C10F C10F 101.3(8) 6 6
C69F C10F C68F 35.6(15) 6 6
C09F C10F C68F 108.6(19) 6 6
C73F C10F C68F 91.1(7) . 6
C09F C10F C68F 125.3(14) . 6
C70F C10F C68F 17.1(6) . 6
C75F C10F C68F 83.3(8) 6 6
C10F C10F C68F 141.3(7) 6 6
C69F C10F C08F 108(2) 6 6
C09F C10F C08F 36.8(12) 6 6
C73F C10F C08F 149.2(10) . 6
C09F C10F C08F 56.9(8) . 6
C70F C10F C08F 59.8(9) . 6
C75F C10F C08F 141.2(13) 6 6
C10F C10F C08F 81.0(6) 6 6
C68F C10F C08F 72.8(8) 6 6
C42F C11F C24F 103(5) 6 6
C42F C11F C67F 88(5) 6 6
C24F C11F C67F 134(2) 6 6
C42F C11F C12F 86(4) 6 .
C24F C11F C12F 144.9(17) 6 .
C67F C11F C12F 10.7(11) 6 .
C42F C11F C05F 28(6) 6 .
C24F C11F C05F 94.2(14) 6 .
C67F C11F C05F 112.2(12) 6 .
C12F C11F C05F 107.0(7) . .
C42F C11F C17F 115(6) 6 .
C24F C11F C17F 21.7(8) 6 .
C67F C11F C17F 114.4(16) 6 .
C12F C11F C17F 124.8(14) . .
C05F C11F C17F 113.7(13) . .
C42F C11F C03F 19(6) 6 6
C24F C11F C03F 101.3(14) 6 6
C67F C11F C03F 101.5(13) 6 6
C12F C11F C03F 96.8(8) . 6
C05F C11F C03F 10.9(7) . 6
C17F C11F C03F 119.0(14) . 6
C67F C12F C08F 118(6) 6 6
C67F C12F C70F 62(4) 6 .
C08F C12F C70F 84.6(13) 6 .
C67F C12F C07F 125(7) 6 .
C08F C12F C07F 36.4(7) 6 .
C70F C12F C07F 119.9(13) . .
C67F C12F C11F 63(5) 6 .
C08F C12F C11F 142.4(12) 6 .
C70F C12F C11F 120.3(13) . .
C07F C12F C11F 109.2(7) . .
C67F C12F C42F 67(4) 6 6
C08F C12F C42F 127.9(16) 6 6
C70F C12F C42F 128.1(16) . 6
C07F C12F C42F 95.4(11) . 6
C11F C12F C42F 14.5(11) . 6
C67F C12F C68F 41(5) 6 6
C08F C12F C68F 104.1(13) 6 6
C70F C12F C68F 23.5(7) . 6
C07F C12F C68F 135.2(12) . 6
C11F C12F C68F 96.8(12) . 6
C42F C12F C68F 104.9(14) 6 6
C19F C13F C18F 176(3) 6 6
C19F C13F C48F 152(3) 6 .
C18F C13F C48F 26.0(14) 6 .
C19F C13F C31F 50.0(18) 6 .
C18F C13F C31F 126(2) 6 .
C48F C13F C31F 117.6(15) . .
C19F C13F C24F 58.1(18) 6 .
C18F C13F C24F 125.5(19) 6 .
C48F C13F C24F 121.9(15) . .
C31F C13F C24F 107.8(7) . .
C19F C13F C17F 42.9(17) 6 6
C18F C13F C17F 141(2) 6 6
C48F C13F C17F 132.7(15) . 6
C31F C13F C17F 92.2(8) . 6
C24F C13F C17F 15.5(7) . 6
C19F C13F C49F 43.4(18) 6 6
C18F C13F C49F 133(2) 6 6
C48F C13F C49F 119.5(15) . 6
C31F C13F C49F 10.4(12) . 6
C24F C13F C49F 99.6(8) . 6
C17F C13F C49F 84.1(9) 6 6
C19F C13F C06F 138(2) 6 6
C18F C13F C06F 44.8(15) 6 6
C48F C13F C06F 43.5(8) . 6
C31F C13F C06F 157.4(16) . 6
C24F C13F C06F 82.3(10) . 6
C17F C13F C06F 96.5(11) 6 6
C49F C13F C06F 152.8(16) 6 6
C19F C13F C46F 139(2) 6 6
C18F C13F C46F 37.0(14) 6 6
C48F C13F C46F 30.4(8) . 6
C31F C13F C46F 91.2(11) . 6
C24F C13F C46F 151.5(15) . 6
C17F C13F C46F 157.3(14) 6 6
C49F C13F C46F 96.2(10) 6 6
C06F C13F C46F 73.0(7) 6 6
C77F C14F C58F 99.3(16) 6 6
C77F C14F C76F 76.5(17) 6 6
C58F C14F C76F 167.3(17) 6 6
C77F C14F C72F 150.1(18) 6 .
C58F C14F C72F 50.9(12) 6 .
C76F C14F C72F 132.3(13) 6 .
C77F C14F C78F 30.6(11) 6 .
C58F C14F C78F 69.2(11) 6 .
C76F C14F C78F 104.7(13) 6 .
C72F C14F C78F 119.7(12) . .
C77F C14F C79F 90.6(17) 6 .
C58F C14F C79F 159.0(16) 6 .
C76F C14F C79F 15.5(9) 6 .
C72F C14F C79F 117.2(13) . .
C78F C14F C79F 117.0(13) . .
C77F C14F C34F 151.4(17) 6 6
C58F C14F C34F 52.1(11) 6 6
C76F C14F C34F 130.9(11) 6 6
C72F C14F C34F 1.3(10) . 6
C78F C14F C34F 120.9(11) . 6
C79F C14F C34F 115.8(11) . 6
C77F C14F C65F 119.2(18) 6 6
C58F C14F C65F 138.8(15) 6 6
C76F C14F C65F 42.9(6) 6 6
C72F C14F C65F 89.5(11) . 6
C78F C14F C65F 145.0(14) . 6
C79F C14F C65F 28.7(7) . 6
C34F C14F C65F 88.2(9) 6 6
C77F C14F C59F 161.4(18) 6 6
C58F C14F C59F 98.6(14) 6 6
C76F C14F C59F 85.0(8) 6 6
C72F C14F C59F 47.9(9) . 6
C78F C14F C59F 163.8(11) . 6
C79F C14F C59F 70.8(8) . 6
C34F C14F C59F 46.6(7) 6 6
C65F C14F C59F 42.2(5) 6 6
C57F C15F C56F 156(4) 6 6
C57F C15F C16F 104(3) 6 .
C56F C15F C16F 83.1(17) 6 .
C57F C15F C71F 13(2) 6 .
C56F C15F C71F 150(2) 6 .
C16F C15F C71F 117.2(13) . .
C57F C15F C17F 131(3) 6 .
C56F C15F C17F 30.7(13) 6 .
C16F C15F C17F 112.3(13) . .
C71F C15F C17F 121.4(14) . .
C57F C15F C68F 37(2) 6 6
C56F C15F C68F 126.0(19) 6 6
C16F C15F C68F 138.1(14) . 6
C71F C15F C68F 25.3(7) . 6
C17F C15F C68F 96.2(11) . 6
C57F C15F C58F 52(2) 6 6
C56F C15F C58F 131.5(19) 6 6
C16F C15F C58F 52.3(9) . 6
C71F C15F C58F 65.0(9) . 6
C17F C15F C58F 150.0(14) . 6
C68F C15F C58F 87.8(10) 6 6
C57F C15F C55F 144(3) 6 6
C56F C15F C55F 39.0(13) 6 6
C16F C15F C55F 44.1(9) . 6
C71F C15F C55F 154.9(14) . 6
C17F C15F C55F 68.9(9) . 6
C68F C15F C55F 153.2(12) 6 6
C58F C15F C55F 94.7(9) 6 6
C34F C16F C15F 138.0(16) 6 .
C34F C16F C54F 61.9(9) 6 6
C15F C16F C54F 150.2(16) . 6
C34F C16F C55F 123.6(14) 6 6
C15F C16F C55F 92.5(12) . 6
C54F C16F C55F 62.1(9) 6 6
C34F C16F C72F 15.2(10) 6 .
C15F C16F C72F 122.9(12) . .
C54F C16F C72F 75.8(9) 6 .
C55F C16F C72F 136.2(10) 6 .
C34F C16F C50F 94.6(10) 6 .
C15F C16F C50F 122.8(13) . .
C54F C16F C50F 32.9(8) 6 .
C55F C16F C50F 30.4(7) 6 .
C72F C16F C50F 108.7(7) . .
C34F C16F C58F 58.6(10) 6 6
C15F C16F C58F 80.0(11) . 6
C54F C16F C58F 118.2(14) 6 6
C55F C16F C58F 159.8(15) 6 6
C72F C16F C58F 43.6(9) . 6
C50F C16F C58F 150.1(11) . 6
C34F C16F C56F 159(2) 6 6
C15F C16F C56F 31.8(7) . 6
C54F C16F C56F 120.5(14) 6 6
C55F C16F C56F 60.7(9) 6 6
C72F C16F C56F 148.0(11) . 6
C50F C16F C56F 91.0(11) . 6
C58F C16F C56F 109.8(10) 6 6
C34F C16F C57F 116.9(14) 6 6
C15F C16F C57F 21.2(9) . 6
C54F C16F C57F 157.1(17) 6 6
C55F C16F C57F 112.2(12) 6 6
C72F C16F C57F 101.7(11) . 6
C50F C16F C57F 141.6(12) . 6
C58F C16F C57F 58.8(8) 6 6
C56F C16F C57F 51.9(7) 6 6
C24F C17F C56F 163(4) 6 6
C24F C17F C19F 65(2) 6 .
C56F C17F C19F 99.3(16) 6 .
C24F C17F C11F 58(2) 6 .
C56F C17F C11F 135.8(18) 6 .
C19F C17F C11F 121.0(15) . .
C24F C17F C15F 165(4) 6 .
C56F C17F C15F 26.1(10) 6 .
C19F C17F C15F 124.5(14) . .
C11F C17F C15F 110.0(13) . .
C24F C17F C42F 52(2) 6 6
C56F C17F C42F 138.1(18) 6 6
C19F C17F C42F 112.6(15) . 6
C11F C17F C42F 11.5(13) . 6
C15F C17F C42F 113.9(13) . 6
C24F C17F C13F 46.0(19) 6 6
C56F C17F C13F 117.7(17) 6 6
C19F C17F C13F 19.1(8) . 6
C11F C17F C13F 102.0(13) . 6
C15F C17F C13F 141.7(14) . 6
C42F C17F C13F 93.9(12) 6 6
C24F C17F C57F 152(3) 6 6
C56F C17F C57F 38.7(10) 6 6
C19F C17F C57F 134.0(12) . 6
C11F C17F C57F 97.1(12) . 6
C15F C17F C57F 13.5(8) . 6
C42F C17F C57F 100.5(12) 6 6
C13F C17F C57F 148.1(13) 6 6
C13F C18F C48F 128(3) 6 6
C13F C18F C46F 123(2) 6 .
C48F C18F C46F 45.7(14) 6 .
C13F C18F C06F 112(2) 6 .
C48F C18F C06F 63.9(14) 6 .
C46F C18F C06F 107.1(7) . .
C13F C18F C19F 1.8(15) 6 .
C48F C18F C19F 127(2) 6 .
C46F C18F C19F 121.5(13) . .
C06F C18F C19F 113.5(13) . .
C13F C18F C02F 120(2) 6 6
C48F C18F C02F 43.8(13) 6 6
C46F C18F C02F 88.1(7) . 6
C06F C18F C02F 20.2(6) . 6
C19F C18F C02F 120.8(12) . 6
C13F C18F C35F 121(2) 6 6
C48F C18F C35F 38.4(13) 6 6
C46F C18F C35F 9.1(7) . 6
C06F C18F C35F 101.5(8) . 6
C19F C18F C35F 119.4(12) . 6
C02F C18F C35F 81.9(8) 6 6
C13F C18F C24F 35.9(14) 6 6
C48F C18F C24F 120.5(19) 6 6
C46F C18F C24F 149.2(13) . 6
C06F C18F C24F 77.8(9) . 6
C19F C18F C24F 37.6(8) . 6
C02F C18F C24F 90.3(8) 6 6
C35F C18F C24F 142.0(11) 6 6
C13F C19F C31F 104(2) 6 6
C13F C19F C24F 95(2) 6 6
C31F C19F C24F 159.4(16) 6 6
C13F C19F C17F 118(2) 6 .
C31F C19F C17F 136.5(15) 6 .
C24F C19F C17F 23.3(9) 6 .
C13F C19F C49F 118(2) 6 .
C31F C19F C49F 17.2(13) 6 .
C24F C19F C49F 142.3(15) 6 .
C17F C19F C49F 120.0(13) . .
C13F C19F C18F 2.1(18) 6 .
C31F C19F C18F 101.7(13) 6 .
C24F C19F C18F 97.1(13) 6 .
C17F C19F C18F 120.0(14) . .
C49F C19F C18F 115.5(14) . .
C13F C19F C55F 156(3) 6 6
C31F C19F C55F 56.5(9) 6 6
C24F C19F C55F 103.2(11) 6 6
C17F C19F C55F 80.0(11) . 6
C49F C19F C55F 40.7(9) . 6
C18F C19F C55F 154.4(14) . 6
C13F C19F C56F 147(3) 6 6
C31F C19F C56F 105.6(12) 6 6
C24F C19F C56F 54.1(7) 6 6
C17F C19F C56F 30.9(9) . 6
C49F C19F C56F 89.4(11) . 6
C18F C19F C56F 148.9(13) . 6
C55F C19F C56F 49.2(5) 6 6
C25F C20F C20F 128(2) 6 6
C25F C20F C21F 122(2) 6 .
C20F C20F C21F 103.1(7) 6 .
C25F C20F C38F 13(2) 6 .
C20F C20F C38F 140.5(9) 6 .
C21F C20F C38F 109.4(12) . .
C25F C20F C25F 104(3) 6 .
C20F C20F C25F 24.1(10) 6 .
C21F C20F C25F 123.9(15) . .
C38F C20F C25F 116.6(15) . .
C25F C20F C27F 59(2) 6 6
C20F C20F C27F 159.9(7) 6 6
C21F C20F C27F 64.4(9) . 6
C38F C20F C27F 45.4(9) . 6
C25F C20F C27F 152.8(11) . 6
C25F C20F C21F 158.5(19) 6 6
C20F C20F C21F 48.7(7) 6 6
C21F C20F C21F 54.4(11) . 6
C38F C20F C21F 154.2(12) . 6
C25F C20F C21F 70.6(11) . 6
C27F C20F C21F 116.8(12) 6 6
C25F C20F Sm2 62.7(15) 6 6
C20F C20F Sm2 88.8(3) 6 6
C21F C20F Sm2 99.1(7) . 6
C38F C20F Sm2 64.7(7) . 6
C25F C20F Sm2 74.6(8) . 6
C27F C20F Sm2 78.5(5) 6 6
C21F C20F Sm2 96.0(6) 6 6
C51F C21F C52F 94.1(17) 6 6
C51F C21F C51F 28.5(12) 6 .
C52F C21F C51F 121.7(12) 6 .
C51F C21F C20F 141(2) 6 .
C52F C21F C20F 122.4(14) 6 .
C51F C21F C20F 112.7(11) . .
C51F C21F C22F 80.8(13) 6 .
C52F C21F C22F 16.7(11) 6 .
C51F C21F C22F 106.9(7) . .
C20F C21F C22F 131.7(10) . .
C51F C21F C21F 64.3(15) 6 6
C52F C21F C21F 154.8(11) 6 6
C51F C21F C21F 35.8(6) . 6
C20F C21F C21F 76.9(7) . 6
C22F C21F C21F 138.2(5) . 6
C51F C21F C27F 148.5(17) 6 6
C52F C21F C27F 56.8(11) 6 6
C51F C21F C27F 162.5(9) . 6
C20F C21F C27F 65.6(8) . 6
C22F C21F C27F 68.3(9) . 6
C21F C21F C27F 139.1(7) 6 6
C51F C21F C20F 112.9(19) 6 6
C52F C21F C20F 148.5(14) 6 6
C51F C21F C20F 84.4(10) . 6
C20F C21F C20F 28.3(8) . 6
C22F C21F C20F 151.1(8) . 6
C21F C21F C20F 48.7(7) 6 6
C27F C21F C20F 92.8(9) 6 6
C51F C21F C25F 156.2(17) 6 6
C52F C21F C25F 102.6(13) 6 6
C51F C21F C25F 129.8(11) . 6
C20F C21F C25F 19.9(7) . 6
C22F C21F C25F 112.0(10) . 6
C21F C21F C25F 94.9(7) 6 6
C27F C21F C25F 46.0(7) 6 6
C20F C21F C25F 46.9(7) 6 6
C52F C22F C33F 141(3) 6 6
C52F C22F C23F 92(2) 6 .
C33F C22F C23F 54.4(12) 6 .
C52F C22F C40F 140(3) 6 .
C33F C22F C40F 77.9(13) 6 .
C23F C22F C40F 128.0(11) . .
C52F C22F C21F 37(3) 6 .
C33F C22F C21F 166.9(15) 6 .
C23F C22F C21F 115.3(12) . .
C40F C22F C21F 107.8(7) . .
C52F C22F C51F 68(3) 6 6
C33F C22F C51F 151.0(15) 6 6
C23F C22F C51F 147.4(14) . 6
C40F C22F C51F 73.6(6) . 6
C21F C22F C51F 34.9(5) . 6
C52F C22F C27F 40(2) 6 6
C33F C22F C27F 108.9(14) 6 6
C23F C22F C27F 54.6(9) . 6
C40F C22F C27F 160.6(10) . 6
C21F C22F C27F 62.0(9) . 6
C51F C22F C27F 96.6(10) 6 6
C52F C22F C60F 175(3) 6 6
C33F C22F C60F 42.3(10) 6 6
C23F C22F C60F 93.2(10) . 6
C40F C22F C60F 35.8(7) . 6
C21F C22F C60F 140.9(9) . 6
C51F C22F C60F 108.8(9) 6 6
C27F C22F C60F 145.1(10) 6 6
C32F C23F C33F 87.5(17) 6 6
C32F C23F C28F 88(2) 6 6
C33F C23F C28F 169(2) 6 6
C32F C23F C22F 130(2) 6 .
C33F C23F C22F 44.0(11) 6 .
C28F C23F C22F 136.8(18) 6 .
C32F C23F C41F 12.8(15) 6 .
C33F C23F C41F 76.6(14) 6 .
C28F C23F C41F 97.8(17) 6 .
C22F C23F C41F 118.0(15) . .
C32F C23F C52F 150(2) 6 6
C33F C23F C52F 62.7(12) 6 6
C28F C23F C52F 120.0(16) 6 6
C22F C23F C52F 19.6(7) . 6
C41F C23F C52F 137.6(17) . 6
C32F C23F C27F 153(2) 6 6
C33F C23F C27F 118.2(18) 6 6
C28F C23F C27F 64.9(11) 6 6
C22F C23F C27F 74.3(12) . 6
C41F C23F C27F 158.8(18) . 6
C52F C23F C27F 55.6(8) 6 6
C32F C23F C39F 110(2) 6 .
C33F C23F C39F 160(2) 6 .
C28F C23F C39F 21.5(10) 6 .
C22F C23F C39F 116.8(15) . .
C41F C23F C39F 119.0(17) . .
C52F C23F C39F 98.9(13) 6 .
C27F C23F C39F 43.4(10) 6 .
C17F C24F C11F 101(2) 6 6
C17F C24F C19F 92(2) 6 6
C11F C24F C19F 162(2) 6 6
C17F C24F C42F 109(3) 6 .
C11F C24F C42F 14.8(13) 6 .
C19F C24F C42F 147(2) 6 .
C17F C24F C56F 11(2) 6 .
C11F C24F C56F 109.4(13) 6 .
C19F C24F C56F 82.0(9) 6 .
C42F C24F C56F 116.4(13) . .
C17F C24F C13F 118(2) 6 .
C11F C24F C13F 137.4(15) 6 .
C19F C24F C13F 26.8(8) 6 .
C42F C24F C13F 124.1(16) . .
C56F C24F C13F 108.2(7) . .
C17F C24F C05F 140(3) 6 6
C11F C24F C05F 46.4(9) 6 6
C19F C24F C05F 116.4(14) 6 6
C42F C24F C05F 33.8(10) . 6
C56F C24F C05F 144.2(16) . 6
C13F C24F C05F 91.0(11) . 6
C17F C24F C18F 137(3) 6 6
C11F C24F C18F 119.3(13) 6 6
C19F C24F C18F 45.4(8) 6 6
C42F C24F C18F 106.9(12) . 6
C56F C24F C18F 126.1(9) . 6
C13F C24F C18F 18.6(7) . 6
C05F C24F C18F 73.2(7) 6 6
C38F C25F C20F 151(4) 6 6
C38F C25F C26F 57.6(19) 6 .
C20F C25F C26F 149(3) 6 .
C38F C25F C27F 58(2) 6 .
C20F C25F C27F 93(2) 6 .
C26F C25F C27F 113.2(13) . .
C38F C25F C20F 170(3) 6 .
C20F C25F C20F 27.6(14) 6 .
C26F C25F C20F 121.7(17) . .
C27F C25F C20F 118.6(16) . .
C38F C25F C37F 52.3(18) 6 6
C20F C25F C37F 154(3) 6 6
C26F C25F C37F 5.3(8) . 6
C27F C25F C37F 108.1(12) . 6
C20F C25F C37F 126.8(17) . 6
C38F C25F C25F 154(2) 6 6
C20F C25F C25F 52(2) 6 6
C26F C25F C25F 97.6(9) . 6
C27F C25F C25F 139.3(9) . 6
C20F C25F C25F 24.1(10) . 6
C37F C25F C25F 102.8(9) 6 6
C38F C25F C21F 114(3) 6 6
C20F C25F C21F 37.7(18) 6 6
C26F C25F C21F 157.3(13) . 6
C27F C25F C21F 56.3(10) . 6
C20F C25F C21F 62.5(10) . 6
C37F C25F C21F 155.3(12) 6 6
C25F C25F C21F 85.1(7) 6 6
C38F C25F C39F 29.8(19) 6 6
C20F C25F C39F 123(3) 6 6
C26F C25F C39F 81.5(10) . 6
C27F C25F C39F 31.7(8) . 6
C20F C25F C39F 143.4(17) . 6
C37F C25F C39F 76.5(9) 6 6
C25F C25F C39F 151.4(8) 6 6
C21F C25F C39F 85.5(11) 6 6
C38F C25F Sm2 82(2) 6 .
C20F C25F Sm2 102.2(18) 6 .
C26F C25F Sm2 63.3(8) . .
C27F C25F Sm2 92.1(9) . .
C20F C25F Sm2 89.3(9) . .
C37F C25F Sm2 64.0(6) 6 .
C25F C25F Sm2 78.1(4) 6 .
C21F C25F Sm2 95.6(8) 6 .
C39F C25F Sm2 76.0(8) 6 .
C38F C25F Sm2 96(2) 6 6
C20F C25F Sm2 91.8(18) 6 6
C26F C25F Sm2 67.9(8) . 6
C27F C25F Sm2 103.4(10) . 6
C20F C25F Sm2 75.6(9) . 6
C37F C25F Sm2 70.0(7) 6 6
C25F C25F Sm2 63.4(4) 6 6
C21F C25F Sm2 93.8(8) 6 6
C39F C25F Sm2 90.5(8) 6 6
Sm2 C25F Sm2 14.78(19) . 6
C37F C26F C38F 126(4) 6 6
C37F C26F C36F 87(3) 6 .
C38F C26F C36F 146.4(14) 6 .
C37F C26F C30F 37(3) 6 .
C38F C26F C30F 97.8(12) 6 .
C36F C26F C30F 107.3(7) . .
C37F C26F C25F 154(4) 6 .
C38F C26F C25F 28.6(12) 6 .
C36F C26F C25F 118.3(12) . .
C30F C26F C25F 122.8(12) . .
C37F C26F C44F 30(3) 6 6
C38F C26F C44F 103.3(13) 6 6
C36F C26F C44F 103.5(9) . 6
C30F C26F C44F 6.7(9) . 6
C25F C26F C44F 129.2(13) . 6
C37F C26F Sm2 98(3) 6 .
C38F C26F Sm2 89.0(10) 6 .
C36F C26F Sm2 77.7(6) . .
C30F C26F Sm2 72.8(6) . .
C25F C26F Sm2 84.7(9) . .
C44F C26F Sm2 76.9(8) 6 .
C37F C26F Sm2 106(3) 6 6
C38F C26F Sm2 94.7(10) 6 6
C36F C26F Sm2 65.6(5) . 6
C30F C26F Sm2 86.2(6) . 6
C25F C26F Sm2 83.2(9) . 6
C44F C26F Sm2 89.5(8) 6 6
Sm2 C26F Sm2 15.42(19) . 6
C39F C27F C38F 77.3(14) 6 6
C39F C27F C52F 129.4(13) 6 .
C38F C27F C52F 145.3(16) 6 .
C39F C27F C28F 20.3(11) 6 .
C38F C27F C28F 96.0(12) 6 .
C52F C27F C28F 109.1(7) . .
C39F C27F C25F 104.0(14) 6 .
C38F C27F C25F 28.5(10) 6 .
C52F C27F C25F 117.4(14) . .
C28F C27F C25F 120.6(12) . .
C39F C27F C23F 66.1(12) 6 6
C38F C27F C23F 139.0(14) 6 6
C52F C27F C23F 63.6(10) . 6
C28F C27F C23F 45.9(10) . 6
C25F C27F C23F 151.2(13) . 6
C39F C27F C21F 154.6(15) 6 6
C38F C27F C21F 106.0(13) 6 6
C52F C27F C21F 39.9(9) . 6
C28F C27F C21F 139.8(10) . 6
C25F C27F C21F 77.7(11) . 6
C23F C27F C21F 100.0(12) 6 6
C39F C27F C20F 130.0(14) 6 6
C38F C27F C20F 56.4(11) 6 6
C52F C27F C20F 90.0(12) . 6
C28F C27F C20F 142.3(11) . 6
C25F C27F C20F 27.9(9) . 6
C23F C27F C20F 142.7(14) 6 6
C21F C27F C20F 50.1(8) 6 6
C39F C27F C22F 116.2(13) 6 6
C38F C27F C22F 149.3(15) 6 6
C52F C27F C22F 13.7(6) . 6
C28F C27F C22F 96.0(8) . 6
C25F C27F C22F 124.6(14) . 6
C23F C27F C22F 51.1(9) 6 6
C21F C27F C22F 49.7(7) 6 6
C20F C27F C22F 98.7(11) 6 6
C39F C28F C23F 111(3) 6 6
C39F C28F C43F 86(3) 6 6
C23F C28F C43F 160.4(19) 6 6
C39F C28F C32F 149(3) 6 .
C23F C28F C32F 37.9(10) 6 .
C43F C28F C32F 125.0(14) 6 .
C39F C28F C27F 42(2) 6 .
C23F C28F C27F 69.3(12) 6 .
C43F C28F C27F 125.3(15) 6 .
C32F C28F C27F 107.1(7) . .
C39F C28F C29F 89(3) 6 .
C23F C28F C29F 151.9(19) 6 .
C43F C28F C29F 9.9(16) 6 .
C32F C28F C29F 119.8(14) . .
C27F C28F C29F 126.1(13) . .
C39F C28F C41F 155(3) 6 6
C23F C28F C41F 45.1(10) 6 6
C43F C28F C41F 116.8(12) 6 6
C32F C28F C41F 9.2(8) . 6
C27F C28F C41F 113.4(9) . 6
C29F C28F C41F 111.1(13) . 6
C39F C28F C38F 15(3) 6 6
C23F C28F C38F 105.7(15) 6 6
C43F C28F C38F 87.4(13) 6 6
C32F C28F C38F 141.7(11) . 6
C27F C28F C38F 37.9(7) . 6
C29F C28F C38F 88.7(11) . 6
C41F C28F C38F 144.7(13) 6 6
C43F C29F C31F 120(8) 6 .
C43F C29F C49F 123(8) 6 6
C31F C29F C49F 19.8(11) . 6
C43F C29F C30F 87(8) 6 .
C31F C29F C30F 123.9(18) . .
C49F C29F C30F 139.8(19) 6 .
C43F C29F C44F 86(8) 6 6
C31F C29F C44F 111.4(17) . 6
C49F C29F C44F 129.5(18) 6 6
C30F C29F C44F 15.7(9) . 6
C43F C29F C28F 77(7) 6 .
C31F C29F C28F 122.5(19) . .
C49F C29F C28F 103.0(18) 6 .
C30F C29F C28F 110.4(14) . .
C44F C29F C28F 125.0(15) 6 .
C43F C29F C39F 69(7) 6 6
C31F C29F C39F 144(2) . 6
C49F C29F C39F 124(2) 6 6
C30F C29F C39F 89.4(14) . 6
C44F C29F C39F 103.5(16) 6 6
C28F C29F C39F 21.6(9) . 6
C43F C29F Sm2 137(7) 6 .
C31F C29F Sm2 101.5(17) . .
C49F C29F Sm2 99.1(17) 6 .
C30F C29F Sm2 61.4(10) . .
C44F C29F Sm2 70.9(13) 6 .
C28F C29F Sm2 88.0(12) . .
C39F C29F Sm2 81.6(13) 6 .
C44F C30F C37F 137(4) 6 6
C44F C30F C26F 149(4) 6 .
C37F C30F C26F 11.6(10) 6 .
C44F C30F C29F 85(4) 6 .
C37F C30F C29F 134.8(15) 6 .
C26F C30F C29F 124.4(12) . .
C44F C30F C35F 58(4) 6 .
C37F C30F C35F 102.2(11) 6 .
C26F C30F C35F 108.1(7) . .
C29F C30F C35F 116.7(13) . .
C44F C30F C43F 85(3) 6 6
C37F C30F C43F 131.9(15) 6 6
C26F C30F C43F 122.8(12) . 6
C29F C30F C43F 9.7(15) . 6
C35F C30F C43F 123.6(13) . 6
C44F C30F C46F 41(3) 6 6
C37F C30F C46F 123.1(15) 6 6
C26F C30F C46F 129.2(9) . 6
C29F C30F C46F 98.5(12) . 6
C35F C30F C46F 21.2(8) . 6
C43F C30F C46F 104.0(11) 6 6
C44F C30F C38F 160(4) 6 6
C37F C30F C38F 46.8(8) 6 6
C26F C30F C38F 37.1(7) . 6
C29F C30F C38F 88.0(11) . 6
C35F C30F C38F 140.4(9) . 6
C43F C30F C38F 85.6(10) 6 6
C46F C30F C38F 158.2(12) 6 6
C44F C30F Sm2 124(4) 6 .
C37F C30F Sm2 80.5(12) 6 .
C26F C30F Sm2 72.9(6) . .
C29F C30F Sm2 86.8(12) . .
C35F C30F Sm2 76.6(6) . .
C43F C30F Sm2 95.2(12) 6 .
C46F C30F Sm2 85.1(9) 6 .
C38F C30F Sm2 74.4(7) 6 .
C44F C30F Sm2 126(4) 6 6
C37F C30F Sm2 72.2(11) 6 6
C26F C30F Sm2 65.7(5) . 6
C29F C30F Sm2 97.0(12) . 6
C35F C30F Sm2 73.3(5) . 6
C43F C30F Sm2 105.2(12) 6 6
C46F C30F Sm2 85.2(8) 6 6
C38F C30F Sm2 73.3(6) 6 6
Sm2 C30F Sm2 10.25(14) . 6
C49F C31F C19F 114(4) 6 6
C49F C31F C29F 78(4) 6 .
C19F C31F C29F 141(2) 6 .
C49F C31F C13F 134(5) 6 .
C19F C31F C13F 26.1(8) 6 .
C29F C31F C13F 119.6(18) . .
C49F C31F C55F 37(3) 6 .
C19F C31F C55F 82.7(9) 6 .
C29F C31F C55F 115.6(17) . .
C13F C31F C55F 108.0(7) . .
C49F C31F C43F 80(3) 6 6
C19F C31F C43F 147(2) 6 6
C29F C31F C43F 8.2(16) . 6
C13F C31F C43F 123.7(16) . 6
C55F C31F C43F 117.7(14) . 6
C49F C31F C50F 17(4) 6 6
C19F C31F C50F 104.2(12) 6 6
C29F C31F C50F 94.8(15) . 6
C13F C31F C50F 128.5(10) . 6
C55F C31F C50F 22.3(6) . 6
C43F C31F C50F 95.9(12) 6 6
C41F C32F C23F 146(4) 6 6
C41F C32F C28F 146(3) 6 .
C23F C32F C28F 53.8(16) 6 .
C41F C32F C33F 95(3) 6 .
C23F C32F C33F 55.0(16) 6 .
C28F C32F C33F 108.1(7) . .
C41F C32F C54F 25(2) 6 .
C23F C32F C54F 151(3) 6 .
C28F C32F C54F 120.6(14) . .
C33F C32F C54F 115.7(13) . .
C41F C32F C50F 52(2) 6 6
C23F C32F C50F 146(2) 6 6
C28F C32F C50F 96.9(11) . 6
C33F C32F C50F 142.2(14) . 6
C54F C32F C50F 27.5(8) . 6
C41F C32F C66F 32(2) 6 6
C23F C32F C66F 115(2) 6 6
C28F C32F C66F 151.1(17) . 6
C33F C32F C66F 63.3(10) . 6
C54F C32F C66F 53.5(8) . 6
C50F C32F C66F 81.0(8) 6 6
C41F C32F C39F 152(3) 6 6
C23F C32F C39F 45.0(15) 6 6
C28F C32F C39F 8.8(8) . 6
C33F C32F C39F 99.5(8) . 6
C54F C32F C39F 127.7(13) . 6
C50F C32F C39F 105.2(11) 6 6
C66F C32F C39F 148.0(15) 6 6
C22F C33F C23F 81.6(14) 6 6
C22F C33F C60F 108.3(16) 6 .
C23F C33F C60F 151.7(19) 6 .
C22F C33F C32F 118.2(13) 6 .
C23F C33F C32F 37.6(10) 6 .
C60F C33F C32F 121.8(13) . .
C22F C33F C52F 12.9(11) 6 .
C23F C33F C52F 71.0(11) 6 .
C60F C33F C52F 121.2(13) . .
C32F C33F C52F 108.4(7) . .
C22F C33F C40F 63.2(13) 6 6
C23F C33F C40F 139.0(18) 6 6
C60F C33F C40F 45.4(8) . 6
C32F C33F C40F 152.7(16) . 6
C52F C33F C40F 75.9(10) . 6
C22F C33F C41F 134.2(16) 6 6
C23F C33F C41F 56.7(11) 6 6
C60F C33F C41F 102.2(12) . 6
C32F C33F C41F 19.8(7) . 6
C52F C33F C41F 126.3(10) . 6
C40F C33F C41F 139.9(14) 6 6
C22F C33F C66F 145.9(19) 6 6
C23F C33F C66F 106.1(14) 6 6
C60F C33F C66F 51.1(10) . 6
C32F C33F C66F 70.9(9) . 6
C52F C33F C66F 154.6(16) . 6
C40F C33F C66F 93.7(10) 6 6
C41F C33F C66F 51.2(8) 6 6
C22F C33F C64F 108.9(16) 6 6
C23F C33F C64F 140.7(17) 6 6
C60F C33F C64F 11.1(10) . 6
C32F C33F C64F 113.9(11) . 6
C52F C33F C64F 121.8(13) . 6
C40F C33F C64F 48.7(7) 6 6
C41F C33F C64F 95.0(10) 6 6
C66F C33F C64F 45.2(6) 6 6
C72F C34F C66F 122(5) 6 6
C72F C34F C16F 97(4) 6 6
C66F C34F C16F 131(2) 6 6
C72F C34F C58F 32(3) 6 .
C66F C34F C58F 151(2) 6 .
C16F C34F C58F 65.6(11) 6 .
C72F C34F C54F 148(7) 6 .
C66F C34F C54F 71.6(13) 6 .
C16F C34F C54F 60.4(12) 6 .
C58F C34F C54F 123.4(17) . .
C72F C34F C59F 80(4) 6 .
C66F C34F C59F 43.1(10) 6 .
C16F C34F C59F 161(3) 6 .
C58F C34F C59F 112.1(14) . .
C54F C34F C59F 113.2(15) . .
C72F C34F C14F 5(4) 6 6
C66F C34F C14F 116.8(16) 6 6
C16F C34F C14F 101.2(14) 6 6
C58F C34F C14F 36.8(8) . 6
C54F C34F C14F 149(2) . 6
C59F C34F C14F 75.4(10) . 6
C72F C34F C41F 154(7) 6 6
C66F C34F C41F 45.9(8) 6 6
C16F C34F C41F 86.3(12) 6 6
C58F C34F C41F 146.6(17) . 6
C54F C34F C41F 26.0(7) . 6
C59F C34F C41F 88.4(11) . 6
C14F C34F C41F 151.1(17) 6 6
C46F C35F C47F 101(2) 6 6
C46F C35F C44F 88(2) 6 6
C47F C35F C44F 170.9(17) 6 6
C46F C35F C45F 152(3) 6 .
C47F C35F C45F 52.1(10) 6 .
C44F C35F C45F 119.9(12) 6 .
C46F C35F C30F 101(2) 6 .
C47F C35F C30F 155.5(12) 6 .
C44F C35F C30F 15.4(11) 6 .
C45F C35F C30F 107.2(7) . .
C46F C35F C48F 39.1(18) 6 .
C47F C35F C48F 72.5(11) 6 .
C44F C35F C48F 113.2(14) 6 .
C45F C35F C48F 121.3(12) . .
C30F C35F C48F 119.4(12) . .
C46F C35F C45F 150(2) 6 6
C47F C35F C45F 49.2(10) 6 6
C44F C35F C45F 122.4(11) 6 6
C45F C35F C45F 5.3(3) . 6
C30F C35F C45F 108.9(6) . 6
C48F C35F C45F 116.8(12) . 6
C46F C35F C18F 21.6(17) 6 6
C47F C35F C18F 91.0(10) 6 6
C44F C35F C18F 95.7(12) 6 6
C45F C35F C18F 141.4(10) . 6
C30F C35F C18F 104.9(10) . 6
C48F C35F C18F 20.2(7) . 6
C45F C35F C18F 136.9(10) 6 6
C46F C35F C37F 134(2) 6 6
C47F C35F C37F 125.3(13) 6 6
C44F C35F C37F 46.1(8) 6 6
C45F C35F C37F 74.0(7) . 6
C30F C35F C37F 33.6(7) . 6
C48F C35F C37F 146.6(12) . 6
C45F C35F C37F 76.3(6) 6 6
C18F C35F C37F 137.4(10) 6 6
C46F C35F Sm2 114(2) 6 .
C47F C35F Sm2 91.0(11) 6 .
C44F C35F Sm2 82.3(10) 6 .
C45F C35F Sm2 76.5(5) . .
C30F C35F Sm2 69.5(6) . .
C48F C35F Sm2 87.8(9) . .
C45F C35F Sm2 72.9(5) 6 .
C18F C35F Sm2 95.4(7) 6 .
C37F C35F Sm2 65.9(5) 6 .
C46F C35F Sm2 123(2) 6 6
C47F C35F Sm2 79.7(10) 6 6
C44F C35F Sm2 92.7(10) 6 6
C45F C35F Sm2 63.8(5) . 6
C30F C35F Sm2 78.8(5) . 6
C48F C35F Sm2 91.4(9) . 6
C45F C35F Sm2 59.9(4) 6 6
C18F C35F Sm2 102.8(7) 6 6
C37F C35F Sm2 68.0(6) 6 6
Sm2 C35F Sm2 13.39(17) . 6
C26F C36F C26F 108.1(12) . 6
C26F C36F C45F 109.8(7) . .
C26F C36F C45F 127.1(9) 6 .
C26F C36F C45F 127.1(9) . 6
C26F C36F C45F 109.8(7) 6 6
C45F C36F C45F 18.8(11) . 6
C26F C36F C37F 123.5(11) . .
C26F C36F C37F 15.5(8) 6 .
C45F C36F C37F 114.9(10) . .
C45F C36F C37F 96.6(8) 6 .
C26F C36F C37F 15.5(8) . 6
C26F C36F C37F 123.5(11) 6 6
C45F C36F C37F 96.6(8) . 6
C45F C36F C37F 114.9(10) 6 6
C37F C36F C37F 138.8(14) . 6
C26F C36F Sm2 69.6(6) . .
C26F C36F Sm2 84.1(6) 6 .
C45F C36F Sm2 76.1(4) . .
C45F C36F Sm2 79.0(5) 6 .
C37F C36F Sm2 89.2(6) . .
C37F C36F Sm2 72.6(6) 6 .
C26F C36F Sm2 84.1(6) . 6
C26F C36F Sm2 69.6(6) 6 6
C45F C36F Sm2 79.0(5) . 6
C45F C36F Sm2 76.1(4) 6 6
C37F C36F Sm2 72.6(6) . 6
C37F C36F Sm2 89.2(6) 6 6
Sm2 C36F Sm2 17.55(19) . 6
C26F C37F C30F 132(4) 6 6
C26F C37F C36F 78(3) 6 .
C30F C37F C36F 123.9(15) 6 .
C26F C37F C44F 142(3) 6 .
C30F C37F C44F 10.7(12) 6 .
C36F C37F C44F 120.2(11) . .
C26F C37F C38F 42(3) 6 .
C30F C37F C38F 98.6(12) 6 .
C36F C37F C38F 119.2(11) . .
C44F C37F C38F 108.1(7) . .
C26F C37F C25F 20(3) 6 6
C30F C37F C25F 116.3(15) 6 6
C36F C37F C25F 97.7(11) . 6
C44F C37F C25F 126.7(11) . 6
C38F C37F C25F 21.8(10) . 6
C26F C37F C35F 139(4) 6 6
C30F C37F C35F 44.2(7) 6 6
C36F C37F C35F 81.2(9) . 6
C44F C37F C35F 39.0(8) . 6
C38F C37F C35F 135.4(9) . 6
C25F C37F C35F 141.4(11) 6 6
C26F C37F Sm2 74(3) 6 6
C30F C37F Sm2 72.6(12) 6 6
C36F C37F Sm2 74.4(6) . 6
C44F C37F Sm2 79.7(6) . 6
C38F C37F Sm2 80.7(7) . 6
C25F C37F Sm2 75.9(8) 6 6
C35F C37F Sm2 66.5(5) 6 6
C26F C37F Sm2 67(3) 6 .
C30F C37F Sm2 85.6(12) 6 .
C36F C37F Sm2 61.1(6) . .
C44F C37F Sm2 91.6(6) . .
C38F C37F Sm2 84.3(7) . .
C25F C37F Sm2 74.3(8) 6 .
C35F C37F Sm2 71.5(6) 6 .
Sm2 C37F Sm2 14.31(18) 6 .
C25F C38F C26F 94(3) 6 6
C25F C38F C27F 93(2) 6 6
C26F C38F C27F 159.7(14) 6 6
C25F C38F C20F 15(2) 6 .
C26F C38F C20F 108.5(15) 6 .
C27F C38F C20F 78.2(14) 6 .
C25F C38F C39F 137(3) 6 .
C26F C38F C39F 118.2(11) 6 .
C27F C38F C39F 47.0(11) 6 .
C20F C38F C39F 122.4(13) . .
C25F C38F C37F 106(3) 6 .
C26F C38F C37F 12.1(10) 6 .
C27F C38F C37F 152.9(11) 6 .
C20F C38F C37F 120.6(13) . .
C39F C38F C37F 107.5(7) . .
C25F C38F C30F 133(2) 6 6
C26F C38F C30F 45.1(8) 6 6
C27F C38F C30F 118.7(12) 6 6
C20F C38F C30F 143.0(11) . 6
C39F C38F C30F 73.2(8) . 6
C37F C38F C30F 34.5(7) . 6
C25F C38F C28F 132(3) 6 6
C26F C38F C28F 117.4(12) 6 6
C27F C38F C28F 46.1(8) 6 6
C20F C38F C28F 119.0(13) . 6
C39F C38F C28F 5.9(11) . 6
C37F C38F C28F 107.5(9) . 6
C30F C38F C28F 72.9(8) 6 6
C25F C38F Sm2 83(2) 6 6
C26F C38F Sm2 64.1(9) 6 6
C27F C38F Sm2 98.0(9) 6 6
C20F C38F Sm2 86.4(8) . 6
C39F C38F Sm2 85.3(7) . 6
C37F C38F Sm2 66.6(6) . 6
C30F C38F Sm2 60.0(6) 6 6
C28F C38F Sm2 80.0(7) 6 6
C28F C39F C27F 118(3) 6 6
C28F C39F C38F 159(4) 6 .
C27F C39F C38F 55.7(12) 6 .
C28F C39F C43F 72(3) 6 .
C27F C39F C43F 161.6(15) 6 .
C38F C39F C43F 109.3(7) . .
C28F C39F C23F 48(2) 6 .
C27F C39F C23F 70.5(14) 6 .
C38F C39F C23F 123.3(15) . .
C43F C39F C23F 118.6(13) . .
C28F C39F C29F 69(2) 6 6
C27F C39F C29F 155(2) 6 6
C38F C39F C29F 108.6(13) . 6
C43F C39F C29F 9.0(15) . 6
C23F C39F C29F 114.0(16) . 6
C28F C39F C32F 22.5(19) 6 6
C27F C39F C32F 95.6(14) 6 6
C38F C39F C32F 145.3(13) . 6
C43F C39F C32F 93.9(11) . 6
C23F C39F C32F 25.2(9) . 6
C29F C39F C32F 90.2(12) 6 6
C28F C39F C25F 148(4) 6 6
C27F C39F C25F 44.3(10) 6 6
C38F C39F C25F 13.7(8) . 6
C43F C39F C25F 119.1(9) . 6
C23F C39F C25F 109.8(14) . 6
C29F C39F C25F 116.6(16) 6 6
C32F C39F C25F 131.7(13) 6 6
C28F C39F Sm2 96(3) 6 6
C27F C39F Sm2 88.0(13) 6 6
C38F C39F Sm2 65.4(6) . 6
C43F C39F Sm2 75.1(6) . 6
C23F C39F Sm2 98.7(12) . 6
C29F C39F Sm2 67.3(13) 6 6
C32F C39F Sm2 97.8(9) 6 6
C25F C39F Sm2 62.6(8) 6 6
C61F C40F C60F 82.7(13) 6 6
C61F C40F C53F 67.4(10) 6 .
C60F C40F C53F 148.6(12) 6 .
C61F C40F C22F 164.0(13) 6 .
C60F C40F C22F 97.5(11) 6 .
C53F C40F C22F 108.6(7) . .
C61F C40F C64F 61.9(12) 6 .
C60F C40F C64F 23.5(11) 6 .
C53F C40F C64F 125.3(12) . .
C22F C40F C64F 114.2(11) . .
C61F C40F C33F 139.9(13) 6 6
C60F C40F C33F 58.8(9) 6 6
C53F C40F C33F 146.3(10) . 6
C22F C40F C33F 38.9(8) . 6
C64F C40F C33F 78.1(10) . 6
C61F C40F C51F 118.4(12) 6 6
C60F C40F C51F 152.5(12) 6 6
C53F C40F C51F 51.7(6) . 6
C22F C40F C51F 57.3(6) . 6
C64F C40F C51F 153.3(13) . 6
C33F C40F C51F 96.0(8) 6 6
C61F C40F C52F 161.8(15) 6 6
C60F C40F C52F 107.8(11) 6 6
C53F C40F C52F 99.0(8) . 6
C22F C40F C52F 10.4(6) . 6
C64F C40F C52F 124.3(11) . 6
C33F C40F C52F 49.1(7) 6 6
C51F C40F C52F 47.4(7) 6 6
C32F C41F C54F 141(3) 6 6
C32F C41F C23F 21(3) 6 .
C54F C41F C23F 147(2) 6 .
C32F C41F C50F 112(3) 6 .
C54F C41F C50F 31.2(12) 6 .
C23F C41F C50F 125.7(14) . .
C32F C41F C66F 137(3) 6 .
C54F C41F C66F 76.0(13) 6 .
C23F C41F C66F 116.6(14) . .
C50F C41F C66F 107.2(7) . .
C32F C41F C33F 65(2) 6 6
C54F C41F C33F 143(2) 6 6
C23F C41F C33F 46.7(11) . 6
C50F C41F C33F 162.0(14) . 6
C66F C41F C33F 72.0(11) . 6
C32F C41F C28F 25(2) 6 6
C54F C41F C28F 116.2(15) 6 6
C23F C41F C28F 37.1(11) . 6
C50F C41F C28F 89.2(10) . 6
C66F C41F C28F 146.3(13) . 6
C33F C41F C28F 83.4(9) 6 6
C32F C41F C34F 166(4) 6 6
C54F C41F C34F 39.4(11) 6 6
C23F C41F C34F 146.7(16) . 6
C50F C41F C34F 70.6(8) . 6
C66F C41F C34F 36.8(7) . 6
C33F C41F C34F 108.0(12) 6 6
C28F C41F C34F 147.4(13) 6 6
C11F C42F C05F 143(8) 6 6
C11F C42F C67F 77(5) 6 .
C05F C42F C67F 133.7(18) 6 .
C11F C42F C24F 63(4) 6 .
C05F C42F C24F 103.3(17) 6 .
C67F C42F C24F 120.3(15) . .
C11F C42F C12F 80(4) 6 6
C05F C42F C12F 126.2(18) 6 6
C67F C42F C12F 10.8(10) . 6
C24F C42F C12F 129.8(15) . 6
C11F C42F C03F 157(8) 6 .
C05F C42F C03F 15.4(11) 6 .
C67F C42F C03F 119.3(15) . .
C24F C42F C03F 114.4(15) . .
C12F C42F C03F 112.9(14) 6 .
C11F C42F C17F 54(5) 6 6
C05F C42F C17F 120.5(17) 6 6
C67F C42F C17F 101.9(14) . 6
C24F C42F C17F 18.4(7) . 6
C12F C42F C17F 111.6(14) 6 6
C03F C42F C17F 129.7(15) . 6
C11F C42F C04F 154(6) 6 6
C05F C42F C04F 44.0(10) 6 6
C67F C42F C04F 89.8(11) . 6
C24F C42F C04F 142.4(16) . 6
C12F C42F C04F 83.0(11) 6 6
C03F C42F C04F 29.9(7) . 6
C17F C42F C04F 152.8(17) 6 6
C29F C43F C28F 93(8) 6 6
C29F C43F C30F 84(8) 6 6
C28F C43F C30F 112.1(16) 6 6
C29F C43F C39F 102(7) 6 .
C28F C43F C39F 22.6(9) 6 .
C30F C43F C39F 91.8(9) 6 .
C29F C43F C44F 85(8) 6 .
C28F C43F C44F 127.7(13) 6 .
C30F C43F C44F 15.6(8) 6 .
C39F C43F C44F 106.9(7) . .
C29F C43F C49F 49(7) 6 .
C28F C43F C49F 97.5(15) 6 .
C30F C43F C49F 125.6(17) 6 .
C39F C43F C49F 118.8(14) . .
C44F C43F C49F 118.3(14) . .
C29F C43F C31F 51(6) 6 6
C28F C43F C31F 115.4(15) 6 6
C30F C43F C31F 114.0(15) 6 6
C39F C43F C31F 136.3(13) . 6
C44F C43F C31F 103.7(13) . 6
C49F C43F C31F 17.9(10) . 6
C29F C43F Sm2 40(7) 6 6
C28F C43F Sm2 81.4(14) 6 6
C30F C43F Sm2 55.1(10) 6 6
C39F C43F Sm2 76.1(7) . 6
C44F C43F Sm2 64.6(6) . 6
C49F C43F Sm2 87.9(15) . 6
C31F C43F Sm2 90.2(13) 6 6
C30F C44F C35F 106(4) 6 6
C30F C44F C46F 128(4) 6 .
C35F C44F C46F 26.1(8) 6 .
C30F C44F C29F 79(4) 6 6
C35F C44F C29F 126.9(17) 6 6
C46F C44F C29F 111.2(13) . 6
C30F C44F C37F 32(3) 6 .
C35F C44F C37F 94.9(13) 6 .
C46F C44F C37F 121.0(13) . .
C29F C44F C37F 109.6(12) 6 .
C30F C44F C43F 80(3) 6 .
C35F C44F C43F 136.1(13) 6 .
C46F C44F C43F 118.4(12) . .
C29F C44F C43F 9.6(14) 6 .
C37F C44F C43F 108.2(7) . .
C30F C44F C26F 25(3) 6 6
C35F C44F C26F 97.5(14) 6 6
C46F C44F C26F 123.2(14) . 6
C29F C44F C26F 102.6(13) 6 6
C37F C44F C26F 7.5(7) . 6
C43F C44F C26F 101.7(8) . 6
C30F C44F Sm2 49(4) 6 6
C35F C44F Sm2 69.3(10) 6 6
C46F C44F Sm2 81.7(9) . 6
C29F C44F Sm2 77.6(13) 6 6
C37F C44F Sm2 67.6(6) . 6
C43F C44F Sm2 85.4(7) . 6
C26F C44F Sm2 62.4(8) 6 6
C45F C45F C47F 113.1(10) 6 6
C45F C45F C47F 49.2(8) 6 .
C47F C45F C47F 63.9(14) 6 .
C45F C45F C35F 158.3(5) 6 .
C47F C45F C35F 52.8(12) 6 .
C47F C45F C35F 114.2(11) . .
C45F C45F C36F 80.6(5) 6 .
C47F C45F C36F 156.4(12) 6 .
C47F C45F C36F 126.5(11) . .
C35F C45F C36F 107.7(6) . .
C45F C45F C35F 16.4(5) 6 6
C47F C45F C35F 101.2(9) 6 6
C47F C45F C35F 39.0(7) . 6
C35F C45F C35F 141.9(9) . 6
C36F C45F C35F 87.7(9) . 6
C45F C45F C46F 154.2(5) 6 6
C47F C45F C46F 44.8(9) 6 6
C47F C45F C46F 107.2(11) . 6
C35F C45F C46F 8.4(7) . 6
C36F C45F C46F 116.1(8) . 6
C35F C45F C46F 138.3(7) 6 6
C45F C45F Sm2 93.4(3) 6 .
C47F C45F Sm2 87.9(9) 6 .
C47F C45F Sm2 91.6(7) . .
C35F C45F Sm2 71.2(5) . .
C36F C45F Sm2 71.7(4) . .
C35F C45F Sm2 81.6(4) 6 .
C46F C45F Sm2 75.1(6) 6 .
C45F C45F Sm2 76.5(3) 6 6
C47F C45F Sm2 94.5(9) 6 6
C47F C45F Sm2 80.6(7) . 6
C35F C45F Sm2 87.5(5) . 6
C36F C45F Sm2 69.3(4) . 6
C35F C45F Sm2 65.1(4) 6 6
C46F C45F Sm2 90.7(6) 6 6
Sm2 C45F Sm2 16.88(19) . 6
C35F C46F C48F 119(3) 6 6
C35F C46F C44F 66(2) 6 .
C48F C46F C44F 137.2(17) 6 .
C35F C46F C47F 54(2) 6 .
C48F C46F C47F 77.2(11) 6 .
C44F C46F C47F 120.2(12) . .
C35F C46F C18F 149(2) 6 .
C48F C46F C18F 33.3(10) 6 .
C44F C46F C18F 121.3(12) . .
C47F C46F C18F 109.2(7) . .
C35F C46F C30F 58.1(19) 6 6
C48F C46F C30F 132.2(17) 6 6
C44F C46F C30F 10.9(10) . 6
C47F C46F C30F 111.3(10) . 6
C18F C46F C30F 123.8(12) . 6
C35F C46F C45F 19.6(18) 6 6
C48F C46F C45F 107.1(13) 6 6
C44F C46F C45F 85.6(9) . 6
C47F C46F C45F 35.1(6) . 6
C18F C46F C45F 140.4(9) . 6
C30F C46F C45F 77.6(7) 6 6
C35F C46F C13F 141(2) 6 6
C48F C46F C13F 44.4(11) 6 6
C44F C46F C13F 102.3(10) . 6
C47F C46F C13F 120.9(9) . 6
C18F C46F C13F 19.7(8) . 6
C30F C46F C13F 104.1(10) 6 6
C45F C46F C13F 142.9(10) 6 6
C35F C46F Sm2 54(2) 6 6
C48F C46F Sm2 81.1(12) 6 6
C44F C46F Sm2 69.0(8) . 6
C47F C46F Sm2 74.1(7) . 6
C18F C46F Sm2 98.5(9) . 6
C30F C46F Sm2 58.7(7) 6 6
C45F C46F Sm2 62.1(5) 6 6
C13F C46F Sm2 86.7(7) 6 6
C45F C47F C35F 75.1(12) 6 6
C45F C47F C47F 66.9(10) 6 6
C35F C47F C47F 137.5(9) 6 6
C45F C47F C45F 17.7(11) 6 .
C35F C47F C45F 91.8(13) 6 .
C47F C47F C45F 49.2(8) 6 .
C45F C47F C46F 100.1(12) 6 .
C35F C47F C46F 25.2(9) 6 .
C47F C47F C46F 159.7(7) 6 .
C45F C47F C46F 117.0(11) . .
C45F C47F C01F 143.8(15) 6 .
C35F C47F C01F 128.9(11) 6 .
C47F C47F C01F 79.5(6) 6 .
C45F C47F C01F 127.1(12) . .
C46F C47F C01F 107.8(6) . .
C45F C47F C48F 132.7(14) 6 6
C35F C47F C48F 62.1(9) 6 6
C47F C47F C48F 138.6(8) 6 6
C45F C47F C48F 143.7(13) . 6
C46F C47F C48F 40.7(7) . 6
C01F C47F C48F 67.5(8) . 6
C45F C47F C01F 117.2(14) 6 6
C35F C47F C01F 148.3(14) 6 6
C47F C47F C01F 51.7(6) 6 6
C45F C47F C01F 99.9(12) . 6
C46F C47F C01F 133.6(9) . 6
C01F C47F C01F 27.8(8) . 6
C48F C47F C01F 92.9(9) 6 6
C45F C47F C02F 151.9(13) 6 6
C35F C47F C02F 108.9(11) 6 6
C47F C47F C02F 96.9(6) 6 6
C45F C47F C02F 139.9(12) . 6
C46F C47F C02F 88.1(7) . 6
C01F C47F C02F 20.1(6) . 6
C48F C47F C02F 47.6(7) 6 6
C01F C47F C02F 46.1(5) 6 6
C45F C47F Sm2 67.6(8) 6 6
C35F C47F Sm2 64.3(9) 6 6
C47F C47F Sm2 83.8(3) 6 6
C45F C47F Sm2 69.6(6) . 6
C46F C47F Sm2 76.6(7) . 6
C01F C47F Sm2 96.6(11) . 6
C48F C47F Sm2 76.2(8) 6 6
C01F C47F Sm2 92.3(9) 6 6
C02F C47F Sm2 88.6(6) 6 6
C45F C47F Sm2 62.7(8) 6 .
C35F C47F Sm2 77.5(10) 6 .
C47F C47F Sm2 68.9(3) 6 .
C45F C47F Sm2 60.2(6) . .
C46F C47F Sm2 91.5(8) . .
C01F C47F Sm2 93.5(11) . .
C48F C47F Sm2 88.3(9) 6 .
C01F C47F Sm2 83.0(8) 6 .
C02F C47F Sm2 90.5(6) 6 .
Sm2 C47F Sm2 14.93(18) 6 .
C18F C48F C46F 101.0(19) 6 6
C18F C48F C06F 82.7(15) 6 6
C46F C48F C06F 159(2) 6 6
C18F C48F C13F 26.0(14) 6 .
C46F C48F C13F 105.2(16) 6 .
C06F C48F C13F 87.2(13) 6 .
C18F C48F C02F 113.6(19) 6 .
C46F C48F C02F 141.3(18) 6 .
C06F C48F C02F 31.0(8) 6 .
C13F C48F C02F 113.6(14) . .
C18F C48F C35F 121.4(19) 6 .
C46F C48F C35F 21.8(10) 6 .
C06F C48F C35F 153.1(16) 6 .
C13F C48F C35F 119.6(14) . .
C02F C48F C35F 124.2(14) . .
C18F C48F C47F 157(2) 6 6
C46F C48F C47F 62.1(10) 6 6
C06F C48F C47F 107.7(13) 6 6
C13F C48F C47F 164.3(15) . 6
C02F C48F C47F 79.6(11) . 6
C35F C48F C47F 45.5(10) . 6
C18F C48F C01F 137.8(19) 6 6
C46F C48F C01F 114.1(15) 6 6
C06F C48F C01F 56.2(8) 6 6
C13F C48F C01F 140.7(14) . 6
C02F C48F C01F 27.3(8) . 6
C35F C48F C01F 97.5(12) . 6
C47F C48F C01F 52.4(7) 6 6
C18F C48F Sm2 122.1(18) 6 .
C46F C48F Sm2 77.7(11) 6 .
C06F C48F Sm2 117.9(11) 6 .
C13F C48F Sm2 97.3(12) . .
C02F C48F Sm2 97.0(9) . .
C35F C48F Sm2 61.7(7) . .
C47F C48F Sm2 71.7(8) 6 .
C01F C48F Sm2 89.0(10) 6 .
C31F C49F C55F 129(4) 6 6
C31F C49F C29F 82(4) 6 6
C55F C49F C29F 149(2) 6 6
C31F C49F C19F 49(3) 6 .
C55F C49F C19F 86.2(12) 6 .
C29F C49F C19F 118.8(18) 6 .
C31F C49F C50F 157(5) 6 .
C55F C49F C50F 31.2(8) 6 .
C29F C49F C50F 119.6(17) 6 .
C19F C49F C50F 117.1(13) . .
C31F C49F C43F 82(3) 6 .
C55F C49F C43F 149.3(17) 6 .
C29F C49F C43F 8.0(16) 6 .
C19F C49F C43F 122.8(15) . .
C50F C49F C43F 118.3(14) . .
C31F C49F C13F 36(4) 6 6
C55F C49F C13F 104.8(13) 6 6
C29F C49F C13F 100.0(15) 6 6
C19F C49F C13F 19.0(8) . 6
C50F C49F C13F 135.0(14) . 6
C43F C49F C13F 103.8(13) . 6
C55F C50F C54F 136(3) 6 6
C55F C50F C49F 53.1(15) 6 .
C54F C50F C49F 142(3) 6 .
C55F C50F C16F 72.0(18) 6 .
C54F C50F C16F 69.4(15) 6 .
C49F C50F C16F 121.7(13) . .
C55F C50F C41F 159(2) 6 .
C54F C50F C41F 38.6(14) 6 .
C49F C50F C41F 116.3(13) . .
C16F C50F C41F 108.1(7) . .
C55F C50F C32F 150(2) 6 6
C54F C50F C32F 54.7(15) 6 6
C49F C50F C32F 100.5(12) . 6
C16F C50F C32F 123.7(10) . 6
C41F C50F C32F 16.6(7) . 6
C55F C50F C31F 48.7(14) 6 6
C54F C50F C31F 147(3) 6 6
C49F C50F C31F 5.4(14) . 6
C16F C50F C31F 118.8(11) . 6
C41F C50F C31F 121.5(11) . 6
C32F C50F C31F 105.6(10) 6 6
C51F C51F C21F 115.7(15) 6 6
C51F C51F C21F 35.8(6) 6 .
C21F C51F C21F 79.8(19) 6 .
C51F C51F C53F 74.9(5) 6 .
C21F C51F C53F 155.6(12) 6 .
C21F C51F C53F 107.9(7) . .
C51F C51F C52F 159.6(8) 6 .
C21F C51F C52F 47.3(13) 6 .
C21F C51F C52F 125.7(11) . .
C53F C51F C52F 116.4(10) . .
C51F C51F C22F 158.7(7) 6 6
C21F C51F C22F 64.4(12) 6 6
C21F C51F C22F 137.4(12) . 6
C53F C51F C22F 97.5(9) . 6
C52F C51F C22F 18.9(6) . 6
C51F C51F C40F 122.0(5) 6 6
C21F C51F C40F 112.6(15) 6 6
C21F C51F C40F 146.0(9) . 6
C53F C51F C40F 48.7(5) . 6
C52F C51F C40F 67.7(8) . 6
C22F C51F C40F 49.1(6) 6 6
C22F C52F C21F 126(4) 6 6
C22F C52F C27F 126(2) 6 .
C21F C52F C27F 83.3(14) 6 .
C22F C52F C33F 26(2) 6 .
C21F C52F C33F 149.3(19) 6 .
C27F C52F C33F 107.0(7) . .
C22F C52F C23F 69(2) 6 6
C21F C52F C23F 136.0(18) 6 6
C27F C52F C23F 60.8(9) . 6
C33F C52F C23F 46.4(9) . 6
C22F C52F C51F 93(3) 6 .
C21F C52F C51F 38.6(9) 6 .
C27F C52F C51F 120.8(14) . .
C33F C52F C51F 119.2(12) . .
C23F C52F C51F 149.0(15) 6 .
C22F C52F C40F 30(2) 6 6
C21F C52F C40F 101.6(15) 6 6
C27F C52F C40F 149.1(11) . 6
C33F C52F C40F 55.0(8) . 6
C23F C52F C40F 98.2(10) 6 6
C51F C52F C40F 64.9(9) . 6
C61F C53F C61F 75.0(12) . 6
C61F C53F C40F 116.9(9) . .
C61F C53F C40F 43.7(7) 6 .
C61F C53F C40F 43.7(7) . 6
C61F C53F C40F 116.9(9) 6 6
C40F C53F C40F 149.8(12) . 6
C61F C53F C51F 122.6(8) . .
C61F C53F C51F 148.8(9) 6 .
C40F C53F C51F 108.8(7) . .
C40F C53F C51F 79.6(8) 6 .
C61F C53F C51F 148.8(9) . 6
C61F C53F C51F 122.6(8) 6 6
C40F C53F C51F 79.6(8) . 6
C40F C53F C51F 108.8(7) 6 6
C51F C53F C51F 30.1(10) . 6
C50F C54F C41F 110(2) 6 6
C50F C54F C16F 77.6(14) 6 6
C41F C54F C16F 172(2) 6 6
C50F C54F C34F 135(2) 6 .
C41F C54F C34F 114.6(16) 6 .
C16F C54F C34F 57.8(12) 6 .
C50F C54F C32F 97.8(19) 6 .
C41F C54F C32F 13.6(11) 6 .
C16F C54F C32F 171.2(18) 6 .
C34F C54F C32F 127.1(13) . .
C50F C54F C55F 21.0(14) 6 .
C41F C54F C55F 127.5(17) 6 .
C16F C54F C55F 59.7(10) 6 .
C34F C54F C55F 117.2(14) . .
C32F C54F C55F 114.2(13) . .
C50F C54F C66F 176(2) 6 6
C41F C54F C66F 66.5(11) 6 6
C16F C54F C66F 105.8(14) 6 6
C34F C54F C66F 48.4(10) . 6
C32F C54F C66F 78.7(10) . 6
C55F C54F C66F 161.2(18) . 6
C50F C54F C72F 131.3(18) 6 6
C41F C54F C72F 118.6(16) 6 6
C16F C54F C72F 53.6(8) 6 6
C34F C54F C72F 6.8(14) . 6
C32F C54F C72F 130.3(12) . 6
C55F C54F C72F 112.3(11) . 6
C66F C54F C72F 52.1(7) 6 6
C50F C55F C49F 95.7(18) 6 6
C50F C55F C16F 77.7(17) 6 6
C49F C55F C16F 158(2) 6 6
C50F C55F C54F 22.7(17) 6 .
C49F C55F C54F 109.8(16) 6 .
C16F C55F C54F 58.2(10) 6 .
C50F C55F C31F 109.0(18) 6 .
C49F C55F C31F 13.9(13) 6 .
C16F C55F C31F 162.8(16) 6 .
C54F C55F C31F 123.7(13) . .
C50F C55F C56F 141(2) 6 .
C49F C55F C56F 119.0(12) 6 .
C16F C55F C56F 63.3(9) 6 .
C54F C55F C56F 119.3(14) . .
C31F C55F C56F 107.4(6) . .
C50F C55F C19F 147.7(19) 6 6
C49F C55F C19F 53.1(8) 6 6
C16F C55F C19F 127.8(11) 6 6
C54F C55F C19F 150.7(17) . 6
C31F C55F C19F 40.9(7) . 6
C56F C55F C19F 66.6(7) . 6
C50F C55F C15F 120.9(18) 6 6
C49F C55F C15F 137.0(14) 6 6
C16F C55F C15F 43.4(7) 6 6
C54F C55F C15F 100.2(11) . 6
C31F C55F C15F 126.8(8) . 6
C56F C55F C15F 20.0(6) . 6
C19F C55F C15F 86.1(8) 6 6
C15F C56F C17F 123(2) 6 6
C15F C56F C57F 10.4(18) 6 .
C17F C56F C57F 116.5(16) 6 .
C15F C56F C24F 128.5(17) 6 .
C17F C56F C24F 6.2(13) 6 .
C57F C56F C24F 121.2(11) . .
C15F C56F C55F 121.0(18) 6 .
C17F C56F C55F 114.0(13) 6 .
C57F C56F C55F 124.4(13) . .
C24F C56F C55F 108.1(6) . .
C15F C56F C16F 65.1(15) 6 6
C17F C56F C16F 163(2) 6 6
C57F C56F C16F 69.1(10) . 6
C24F C56F C16F 157.2(14) . 6
C55F C56F C16F 55.9(9) . 6
C15F C56F C19F 167(2) 6 6
C17F C56F C19F 49.8(10) 6 6
C57F C56F C19F 156.6(14) . 6
C24F C56F C19F 43.9(7) . 6
C55F C56F C19F 64.3(7) . 6
C16F C56F C19F 118.4(10) 6 6
C15F C57F C71F 157(4) 6 6
C15F C57F C68F 127(3) 6 .
C71F C57F C68F 32.6(12) 6 .
C15F C57F C56F 14(2) 6 .
C71F C57F C56F 151(2) 6 .
C68F C57F C56F 118.7(13) . .
C15F C57F C58F 109(3) 6 .
C71F C57F C58F 93.1(17) 6 .
C68F C57F C58F 121.0(14) . .
C56F C57F C58F 113.1(14) . .
C15F C57F C16F 54(2) 6 6
C71F C57F C16F 148(2) 6 6
C68F C57F C16F 163.8(17) . 6
C56F C57F C16F 59.0(10) . 6
C58F C57F C16F 55.1(9) . 6
C15F C57F C78F 157(3) 6 6
C71F C57F C78F 45.1(12) 6 6
C68F C57F C78F 73.2(10) . 6
C56F C57F C78F 155.7(15) . 6
C58F C57F C78F 48.5(8) . 6
C16F C57F C78F 103.3(11) 6 6
C15F C57F C17F 35(2) 6 6
C71F C57F C17F 126.4(18) 6 6
C68F C57F C17F 93.9(10) . 6
C56F C57F C17F 24.8(8) . 6
C58F C57F C17F 134.0(13) . 6
C16F C57F C17F 82.8(10) 6 6
C78F C57F C17F 154.2(13) 6 6
C15F C57F C70F 128(3) 6 6
C71F C57F C70F 32.1(12) 6 6
C68F C57F C70F 1.3(10) . 6
C56F C57F C70F 119.2(11) . 6
C58F C57F C70F 119.9(12) . 6
C16F C57F C70F 162.8(14) 6 6
C78F C57F C70F 72.3(7) 6 6
C17F C57F C70F 94.4(9) 6 6
C14F C58F C72F 80.3(13) 6 6
C14F C58F C34F 91.0(14) 6 .
C72F C58F C34F 10.8(12) 6 .
C14F C58F C78F 66.7(12) 6 6
C72F C58F C78F 146.2(17) 6 6
C34F C58F C78F 156.6(16) . 6
C14F C58F C77F 34.5(10) 6 .
C72F C58F C77F 114.7(15) 6 .
C34F C58F C77F 125.5(14) . .
C78F C58F C77F 32.5(7) 6 .
C14F C58F C16F 143.6(16) 6 6
C72F C58F C16F 66.3(12) 6 6
C34F C58F C16F 55.8(10) . 6
C78F C58F C16F 142.1(12) 6 6
C77F C58F C16F 165.8(15) . 6
C14F C58F C57F 139.7(17) 6 .
C72F C58F C57F 131.1(16) 6 .
C34F C58F C57F 121.3(14) . .
C78F C58F C57F 76.8(10) 6 .
C77F C58F C57F 108.7(12) . .
C16F C58F C57F 66.1(10) 6 .
C14F C58F C71F 115.7(14) 6 6
C72F C58F C71F 156.2(15) 6 6
C34F C58F C71F 147.5(13) . 6
C78F C58F C71F 50.2(7) 6 6
C77F C58F C71F 82.5(9) . 6
C16F C58F C71F 92.9(9) 6 6
C57F C58F C71F 26.8(7) . 6
C14F C58F C15F 154.2(16) 6 6
C72F C58F C15F 113.3(13) 6 6
C34F C58F C15F 103.2(12) . 6
C78F C58F C15F 95.1(10) 6 6
C77F C58F C15F 126.7(11) . 6
C16F C58F C15F 47.7(7) 6 6
C57F C58F C15F 18.4(7) . 6
C71F C58F C15F 45.2(7) 6 6
C66F C59F C64F 85.9(15) 6 6
C66F C59F C65F 156.3(16) 6 .
C64F C59F C65F 86.1(13) 6 .
C66F C59F C60F 67.1(14) 6 .
C64F C59F C60F 22.2(12) 6 .
C65F C59F C60F 108.0(7) . .
C66F C59F C72F 67.4(13) 6 6
C64F C59F C72F 142.3(19) 6 6
C65F C59F C72F 107.5(11) . 6
C60F C59F C72F 132.2(11) . 6
C66F C59F C34F 53.2(12) 6 .
C64F C59F C34F 133.7(18) 6 .
C65F C59F C34F 121.8(12) . .
C60F C59F C34F 119.4(12) . .
C72F C59F C34F 14.6(9) 6 .
C66F C59F C63F 141.8(17) 6 6
C64F C59F C63F 62.7(12) 6 6
C65F C59F C63F 23.4(6) . 6
C60F C59F C63F 84.7(7) . 6
C72F C59F C63F 125.5(13) 6 6
C34F C59F C63F 137.9(15) . 6
C66F C59F C14F 109.7(14) 6 6
C64F C59F C14F 140.3(17) 6 6
C65F C59F C14F 64.8(8) . 6
C60F C59F C14F 156.2(9) . 6
C72F C59F C14F 43.4(7) 6 6
C34F C59F C14F 58.1(9) . 6
C63F C59F C14F 85.7(9) 6 6
C64F C60F C40F 108(3) 6 6
C64F C60F C33F 143(3) 6 .
C40F C60F C33F 75.8(12) 6 .
C64F C60F C66F 78(2) 6 6
C40F C60F C66F 145.3(16) 6 6
C33F C60F C66F 79.5(12) . 6
C64F C60F C61F 68(2) 6 .
C40F C60F C61F 45.0(9) 6 .
C33F C60F C61F 119.9(12) . .
C66F C60F C61F 143.0(12) 6 .
C64F C60F C59F 40(2) 6 .
C40F C60F C59F 146.9(12) 6 .
C33F C60F C59F 121.7(12) . .
C66F C60F C59F 42.7(9) 6 .
C61F C60F C59F 107.5(7) . .
C64F C60F C22F 136(3) 6 6
C40F C60F C22F 46.7(8) 6 6
C33F C60F C22F 29.3(8) . 6
C66F C60F C22F 104.6(11) 6 6
C61F C60F C22F 90.5(9) . 6
C59F C60F C22F 142.0(10) . 6
C40F C61F C64F 75.5(13) 6 6
C40F C61F C53F 68.8(10) 6 .
C64F C61F C53F 138.6(14) 6 .
C40F C61F C62F 154.0(13) 6 .
C64F C61F C62F 84.3(10) 6 .
C53F C61F C62F 121.3(10) . .
C40F C61F C60F 52.3(11) 6 .
C64F C61F C60F 25.4(9) 6 .
C53F C61F C60F 120.4(10) . .
C62F C61F C60F 109.6(7) . .
C40F C61F C61F 119.3(10) 6 6
C64F C61F C61F 143.4(11) 6 6
C53F C61F C61F 52.5(6) . 6
C62F C61F C61F 69.5(6) . 6
C60F C61F C61F 157.8(5) . 6
C40F C61F C63F 127.3(13) 6 6
C64F C61F C63F 53.9(8) 6 6
C53F C61F C63F 144.1(12) . 6
C62F C61F C63F 30.4(7) . 6
C60F C61F C63F 79.1(8) . 6
C61F C61F C63F 97.4(7) 6 6
C40F C61F C62F 154.9(13) 6 6
C64F C61F C62F 103.1(10) 6 6
C53F C61F C62F 100.6(10) . 6
C62F C61F C62F 20.9(7) . 6
C60F C61F C62F 128.4(7) . 6
C61F C61F C62F 48.6(6) 6 6
C63F C61F C62F 50.1(6) 6 6
C62F C62F C63F 144.4(14) 6 6
C62F C62F C61F 110.5(6) 6 .
C63F C62F C61F 95.6(13) 6 .
C62F C62F C65F 136.7(6) 6 .
C63F C62F C65F 11.0(12) 6 .
C61F C62F C65F 106.4(7) . .
C62F C62F C63F 20.3(7) 6 .
C63F C62F C63F 124(2) 6 .
C61F C62F C63F 123.8(10) . .
C65F C62F C63F 116.8(10) . .
C62F C62F C61F 48.6(6) 6 6
C63F C62F C61F 147.6(16) 6 6
C61F C62F C61F 62.0(9) . 6
C65F C62F C61F 155.9(7) . 6
C63F C62F C61F 64.0(8) . 6
C62F C62F C64F 148.0(7) 6 6
C63F C62F C64F 49.7(12) 6 6
C61F C62F C64F 45.9(7) . 6
C65F C62F C64F 60.5(7) . 6
C63F C62F C64F 145.2(13) . 6
C61F C62F C64F 104.1(8) 6 6
C62F C62F C65F 30.1(6) 6 6
C63F C62F C65F 114.8(14) 6 6
C61F C62F C65F 134.2(9) . 6
C65F C62F C65F 106.7(11) . 6
C63F C62F C65F 11.0(7) . 6
C61F C62F C65F 75.0(9) 6 6
C64F C62F C65F 145.7(9) 6 6
C65F C63F C62F 153(3) 6 6
C65F C63F C79F 31.3(19) 6 .
C62F C63F C79F 126.5(19) 6 .
C65F C63F C64F 104(2) 6 .
C62F C63F C64F 102.4(15) 6 .
C79F C63F C64F 127.9(13) . .
C65F C63F C62F 142(2) 6 .
C62F C63F C62F 15.3(9) 6 .
C79F C63F C62F 112.3(13) . .
C64F C63F C62F 113.2(12) . .
C65F C63F C59F 63.7(18) 6 6
C62F C63F C59F 142.6(17) 6 6
C79F C63F C59F 89.8(11) . 6
C64F C63F C59F 40.3(9) . 6
C62F C63F C59F 152.6(13) . 6
C65F C63F C61F 152(3) 6 6
C62F C63F C61F 54.0(10) 6 6
C79F C63F C61F 165.8(16) . 6
C64F C63F C61F 48.4(9) . 6
C62F C63F C61F 65.9(8) . 6
C59F C63F C61F 88.6(9) 6 6
C65F C63F C76F 26.9(19) 6 6
C62F C63F C76F 130.5(17) 6 6
C79F C63F C76F 4.4(9) . 6
C64F C63F C76F 124.9(11) . 6
C62F C63F C76F 116.6(11) . 6
C59F C63F C76F 86.1(8) 6 6
C61F C63F C76F 167.1(13) 6 6
C60F C64F C59F 118(3) 6 6
C60F C64F C61F 87(2) 6 6
C59F C64F C61F 154(2) 6 6
C60F C64F C66F 77(3) 6 .
C59F C64F C66F 46.8(12) 6 .
C61F C64F C66F 157.4(17) 6 .
C60F C64F C63F 163(3) 6 .
C59F C64F C63F 77.0(13) 6 .
C61F C64F C63F 77.7(12) 6 .
C66F C64F C63F 120.1(12) . .
C60F C64F C40F 48(2) 6 .
C59F C64F C40F 162.6(19) 6 .
C61F C64F C40F 42.7(8) 6 .
C66F C64F C40F 115.8(14) . .
C63F C64F C40F 118.7(14) . .
C60F C64F C65F 170(3) 6 6
C59F C64F C65F 56.1(9) 6 6
C61F C64F C65F 98.6(13) 6 6
C66F C64F C65F 100.2(11) . 6
C63F C64F C65F 21.0(7) . 6
C40F C64F C65F 139.5(14) . 6
C60F C64F C62F 136(3) 6 6
C59F C64F C62F 105.0(14) 6 6
C61F C64F C62F 49.7(8) 6 6
C66F C64F C62F 146.3(13) . 6
C63F C64F C62F 27.9(7) . 6
C40F C64F C62F 91.2(10) . 6
C65F C64F C62F 48.9(7) 6 6
C60F C64F C33F 26(2) 6 6
C59F C64F C33F 109.5(15) 6 6
C61F C64F C33F 95.8(11) 6 6
C66F C64F C33F 62.8(10) . 6
C63F C64F C33F 161.5(18) . 6
C40F C64F C33F 53.2(8) . 6
C65F C64F C33F 158.6(14) 6 6
C62F C64F C33F 141.8(11) 6 6
C63F C65F C79F 128(3) 6 6
C63F C65F C76F 140(3) 6 .
C79F C65F C76F 12.5(15) 6 .
C63F C65F C59F 93(2) 6 .
C79F C65F C59F 127.1(17) 6 .
C76F C65F C59F 118.3(12) . .
C63F C65F C62F 15.5(18) 6 .
C79F C65F C62F 115.9(17) 6 .
C76F C65F C62F 128.1(12) . .
C59F C65F C62F 108.4(7) . .
C63F C65F C64F 55.1(18) 6 6
C79F C65F C64F 151(2) 6 6
C76F C65F C64F 150.0(14) . 6
C59F C65F C64F 37.8(8) . 6
C62F C65F C64F 70.6(8) . 6
C63F C65F C14F 149(3) 6 6
C79F C65F C14F 54.5(13) 6 6
C76F C65F C14F 45.4(9) . 6
C59F C65F C14F 73.0(10) . 6
C62F C65F C14F 154.4(11) . 6
C64F C65F C14F 106.7(11) 6 6
C63F C65F C62F 26.9(18) 6 6
C79F C65F C62F 102.8(17) 6 6
C76F C65F C62F 115.0(12) . 6
C59F C65F C62F 119.1(7) . 6
C62F C65F C62F 13.2(4) . 6
C64F C65F C62F 81.6(8) 6 6
C14F C65F C62F 145.5(10) 6 6
C59F C66F C34F 83.7(14) 6 6
C59F C66F C60F 70.2(14) 6 6
C34F C66F C60F 151.8(18) 6 6
C59F C66F C64F 47.3(11) 6 .
C34F C66F C64F 126.7(16) 6 .
C60F C66F C64F 25.1(9) 6 .
C59F C66F C72F 71.4(15) 6 .
C34F C66F C72F 12.9(12) 6 .
C60F C66F C72F 138.9(12) 6 .
C64F C66F C72F 113.7(11) . .
C59F C66F C41F 168.5(17) 6 .
C34F C66F C41F 97.3(12) 6 .
C60F C66F C41F 106.1(13) 6 .
C64F C66F C41F 126.4(13) . .
C72F C66F C41F 108.6(7) . .
C59F C66F C54F 140.8(17) 6 6
C34F C66F C54F 59.9(10) 6 6
C60F C66F C54F 139.9(15) 6 6
C64F C66F C54F 148.9(18) . 6
C72F C66F C54F 71.0(9) . 6
C41F C66F C54F 37.6(8) . 6
C59F C66F C33F 119.1(16) 6 6
C34F C66F C33F 151.5(17) 6 6
C60F C66F C33F 49.4(8) 6 6
C64F C66F C33F 72.0(10) . 6
C72F C66F C33F 157.3(11) . 6
C41F C66F C33F 56.8(9) . 6
C54F C66F C33F 92.9(10) 6 6
C59F C66F C32F 161.1(18) 6 6
C34F C66F C32F 107.7(13) 6 6
C60F C66F C32F 95.0(11) 6 6
C64F C66F C32F 115.6(13) . 6
C72F C66F C32F 118.4(8) . 6
C41F C66F C32F 11.1(7) . 6
C54F C66F C32F 47.8(7) 6 6
C33F C66F C32F 45.8(6) 6 6
C12F C67F C70F 106(5) 6 6
C12F C67F C11F 107(5) 6 6
C70F C67F C11F 139.4(15) 6 6
C12F C67F C42F 103(4) 6 .
C70F C67F C42F 149.7(15) 6 .
C11F C67F C42F 15.4(12) 6 .
C12F C67F C08F 52(5) 6 .
C70F C67F C08F 82.7(10) 6 .
C11F C67F C08F 137.1(14) 6 .
C42F C67F C08F 122.9(14) . .
C12F C67F C68F 132(5) 6 .
C70F C67F C68F 27.7(7) 6 .
C11F C67F C68F 112.5(13) 6 .
C42F C67F C68F 122.1(13) . .
C08F C67F C68F 107.4(7) . .
C12F C67F C07F 47(6) 6 6
C70F C67F C07F 114.7(12) 6 6
C11F C67F C07F 105.0(13) 6 6
C42F C67F C07F 91.4(12) . 6
C08F C67F C07F 32.1(7) . 6
C68F C67F C07F 137.6(11) . 6
C70F C68F C71F 146(3) 6 6
C70F C68F C57F 176(3) 6 .
C71F C68F C57F 32.7(11) 6 .
C70F C68F C69F 53.4(17) 6 .
C71F C68F C69F 94.4(15) 6 .
C57F C68F C69F 123.5(14) . .
C70F C68F C67F 61.1(16) 6 .
C71F C68F C67F 152.6(17) 6 .
C57F C68F C67F 120.1(12) . .
C69F C68F C67F 107.9(7) . .
C70F C68F C12F 54.6(17) 6 6
C71F C68F C12F 159.5(16) 6 6
C57F C68F C12F 126.9(12) . 6
C69F C68F C12F 103.4(10) . 6
C67F C68F C12F 7.4(11) . 6
C70F C68F C15F 166(2) 6 6
C71F C68F C15F 48.1(11) 6 6
C57F C68F C15F 15.9(9) . 6
C69F C68F C15F 138.6(13) . 6
C67F C68F C15F 105.1(10) . 6
C12F C68F C15F 111.6(10) 6 6
C70F C68F C10F 39.6(15) 6 6
C71F C68F C10F 110.1(17) 6 6
C57F C68F C10F 136.8(15) . 6
C69F C68F C10F 16.3(7) . 6
C67F C68F C10F 91.6(8) . 6
C12F C68F C10F 87.2(10) 6 6
C15F C68F C10F 150.1(13) 6 6
C70F C68F C78F 112(2) 6 6
C71F C68F C78F 37.3(12) 6 6
C57F C68F C78F 65.0(10) . 6
C69F C68F C78F 58.6(8) . 6
C67F C68F C78F 152.1(14) . 6
C12F C68F C78F 153.7(12) 6 6
C15F C68F C78F 80.7(9) 6 6
C10F C68F C78F 73.4(8) 6 6
C10F C69F C70F 103(2) 6 6
C10F C69F C73F 91.9(19) 6 6
C70F C69F C73F 158.0(18) 6 6
C10F C69F C75F 103(2) 6 .
C70F C69F C75F 145.0(16) 6 .
C73F C69F C75F 13.2(10) 6 .
C10F C69F C68F 128(2) 6 .
C70F C69F C68F 28.1(8) 6 .
C73F C69F C68F 131.3(15) 6 .
C75F C69F C68F 118.2(14) . .
C10F C69F C09F 20(2) 6 .
C70F C69F C09F 84.8(10) 6 .
C73F C69F C09F 105.9(13) 6 .
C75F C69F C09F 113.9(12) . .
C68F C69F C09F 108.4(7) . .
C10F C69F C71F 155(2) 6 6
C70F C69F C71F 56.9(9) 6 6
C73F C69F C71F 104.4(12) 6 6
C75F C69F C71F 91.7(10) . 6
C68F C69F C71F 29.2(7) . 6
C09F C69F C71F 135.0(9) . 6
C10F C69F C78F 145(2) 6 6
C70F C69F C78F 106.0(12) 6 6
C73F C69F C78F 55.3(8) 6 6
C75F C69F C78F 43.3(8) . 6
C68F C69F C78F 77.9(10) . 6
C09F C69F C78F 148.4(12) . 6
C71F C69F C78F 49.4(6) 6 6
C10F C69F C09F 17.3(19) 6 6
C70F C69F C09F 94.9(10) 6 6
C73F C69F C09F 94.4(12) 6 6
C75F C69F C09F 102.2(11) . 6
C68F C69F C09F 116.3(7) . 6
C09F C69F C09F 11.7(4) . 6
C71F C69F C09F 139.7(9) 6 6
C78F C69F C09F 138.5(10) 6 6
C68F C70F C69F 98.5(19) 6 6
C68F C70F C67F 91.2(19) 6 6
C69F C70F C67F 147(2) 6 6
C68F C70F C12F 102(2) 6 .
C69F C70F C12F 145.5(18) 6 .
C67F C70F C12F 11.4(13) 6 .
C68F C70F C71F 19.0(15) 6 .
C69F C70F C71F 81.1(10) 6 .
C67F C70F C71F 110.0(12) 6 .
C12F C70F C71F 120.9(13) . .
C68F C70F C10F 123(2) 6 .
C69F C70F C10F 27.2(9) 6 .
C67F C70F C10F 125.9(15) 6 .
C12F C70F C10F 120.8(15) . .
C71F C70F C10F 107.3(7) . .
C68F C70F C09F 140(3) 6 6
C69F C70F C09F 54.8(9) 6 6
C67F C70F C09F 98.4(11) 6 6
C12F C70F C09F 92.5(11) . 6
C71F C70F C09F 130.0(10) . 6
C10F C70F C09F 28.3(9) . 6
C68F C70F C08F 136(2) 6 6
C69F C70F C08F 101.7(13) 6 6
C67F C70F C08F 52.6(7) 6 6
C12F C70F C08F 45.4(10) . 6
C71F C70F C08F 149.3(10) . 6
C10F C70F C08F 75.5(11) . 6
C09F C70F C08F 47.3(6) 6 6
C68F C70F C57F 3(2) 6 6
C69F C70F C57F 96.4(11) 6 6
C67F C70F C57F 92.1(11) 6 6
C12F C70F C57F 103.0(11) . 6
C71F C70F C57F 17.9(7) . 6
C10F C70F C57F 120.8(8) . 6
C09F C70F C57F 137.4(11) 6 6
C08F C70F C57F 135.9(10) 6 6
C68F C71F C57F 115(2) 6 6
C68F C71F C70F 15.4(11) 6 .
C57F C71F C70F 130.0(18) 6 .
C68F C71F C15F 106.5(16) 6 .
C57F C71F C15F 9.8(16) 6 .
C70F C71F C15F 121.9(12) . .
C68F C71F C78F 122.3(16) 6 .
C57F C71F C78F 110.9(17) 6 .
C70F C71F C78F 109.3(7) . .
C15F C71F C78F 120.6(10) . .
C68F C71F C69F 56.4(11) 6 6
C57F C71F C69F 156(2) 6 6
C70F C71F C69F 42.0(7) . 6
C15F C71F C69F 155.3(14) . 6
C78F C71F C69F 67.5(7) . 6
C68F C71F C58F 154(2) 6 6
C57F C71F C58F 60.1(14) 6 6
C70F C71F C58F 152.5(11) . 6
C15F C71F C58F 69.8(9) . 6
C78F C71F C58F 51.3(7) . 6
C69F C71F C58F 116.6(10) 6 6
C34F C72F C58F 137(4) 6 6
C34F C72F C14F 174(5) 6 .
C58F C72F C14F 48.9(10) 6 .
C34F C72F C16F 68(4) 6 .
C58F C72F C16F 70.1(13) 6 .
C14F C72F C16F 117.5(11) . .
C34F C72F C66F 45(4) 6 .
C58F C72F C66F 166.8(16) 6 .
C14F C72F C66F 128.4(12) . .
C16F C72F C66F 107.4(7) . .
C34F C72F C59F 85(4) 6 6
C58F C72F C59F 137.3(17) 6 6
C14F C72F C59F 88.7(12) . 6
C16F C72F C59F 147.2(11) . 6
C66F C72F C59F 41.2(9) . 6
C34F C72F C54F 26(5) 6 6
C58F C72F C54F 119.4(15) 6 6
C14F C72F C54F 155.6(15) . 6
C16F C72F C54F 50.5(6) . 6
C66F C72F C54F 56.9(7) . 6
C59F C72F C54F 97.4(10) 6 6
C75F C73F C69F 105(4) 6 6
C75F C73F C74F 91(4) 6 .
C69F C73F C74F 142.6(17) 6 .
C75F C73F C10F 127(5) 6 .
C69F C73F C10F 28.7(8) 6 .
C74F C73F C10F 116.7(14) . .
C75F C73F C78F 32(4) 6 .
C69F C73F C78F 81.1(9) 6 .
C74F C73F C78F 123.0(12) . .
C10F C73F C78F 109.0(7) . .
C75F C73F C77F 17(5) 6 6
C69F C73F C77F 108.9(12) 6 6
C74F C73F C77F 96.3(11) . 6
C10F C73F C77F 135.6(9) . 6
C78F C73F C77F 28.2(7) . 6
C73F C74F C73F 111.2(18) . 6
C73F C74F C75F 12.9(9) . 6
C73F C74F C75F 119.7(11) 6 6
C73F C74F C75F 119.7(11) . .
C73F C74F C75F 12.9(9) 6 .
C75F C74F C75F 126.0(14) 6 .
C73F C74F C80F 119.6(8) . .
C73F C74F C80F 119.6(8) 6 .
C75F C74F C80F 107.0(6) 6 .
C75F C74F C80F 107.0(6) . .
C73F C75F C78F 140(4) 6 6
C73F C75F C69F 62(4) 6 .
C78F C75F C69F 87.0(11) 6 .
C73F C75F C74F 76(4) 6 .
C78F C75F C74F 143.5(12) 6 .
C69F C75F C74F 126.5(11) . .
C73F C75F C77F 159(6) 6 .
C78F C75F C77F 35.0(8) 6 .
C69F C75F C77F 121.8(11) . .
C74F C75F C77F 109.3(7) . .
C73F C75F C10F 44(4) 6 6
C78F C75F C10F 110.7(13) 6 6
C69F C75F C10F 24.1(8) . 6
C74F C75F C10F 102.5(10) . 6
C77F C75F C10F 145.0(12) . 6
C79F C76F C65F 27(3) 6 .
C79F C76F C14F 109(3) 6 6
C65F C76F C14F 91.7(11) . 6
C79F C76F C80F 90(3) 6 .
C65F C76F C80F 116.6(12) . .
C14F C76F C80F 135.3(12) 6 .
C79F C76F C77F 140(4) 6 .
C65F C76F C77F 126.3(11) . .
C14F C76F C77F 34.7(8) 6 .
C80F C76F C77F 107.2(7) . .
C79F C76F C63F 14(3) 6 6
C65F C76F C63F 12.6(10) . 6
C14F C76F C63F 100.3(10) 6 6
C80F C76F C63F 104.1(10) . 6
C77F C76F C63F 133.8(10) . 6
C78F C77F C14F 118(2) 6 6
C78F C77F C75F 56.7(13) 6 .
C14F C77F C75F 150.9(19) 6 .
C78F C77F C76F 158.2(19) 6 .
C14F C77F C76F 68.8(15) 6 .
C75F C77F C76F 106.8(7) . .
C78F C77F C58F 72.1(13) 6 .
C14F C77F C58F 46.2(13) 6 .
C75F C77F C58F 123.4(11) . .
C76F C77F C58F 114.1(11) . .
C78F C77F C73F 56.7(12) 6 6
C14F C77F C73F 155(2) 6 6
C75F C77F C73F 3.7(11) . 6
C76F C77F C73F 107.9(8) . 6
C58F C77F C73F 125.0(11) . 6
C78F C77F C79F 154(2) 6 6
C14F C77F C79F 61.5(13) 6 6
C75F C77F C79F 110.1(9) . 6
C76F C77F C79F 9.3(9) . 6
C58F C77F C79F 105.8(11) . 6
C73F C77F C79F 111.7(10) 6 6
C77F C78F C75F 88.3(16) 6 6
C77F C78F C14F 31.8(13) 6 .
C75F C78F C14F 114.5(13) 6 .
C77F C78F C71F 153.0(16) 6 .
C75F C78F C71F 111.6(11) 6 .
C14F C78F C71F 121.4(10) . .
C77F C78F C73F 95.1(16) 6 .
C75F C78F C73F 8.1(10) 6 .
C14F C78F C73F 122.3(12) . .
C71F C78F C73F 106.5(7) . .
C77F C78F C58F 75.4(12) 6 6
C75F C78F C58F 150.3(17) 6 6
C14F C78F C58F 44.1(9) . 6
C71F C78F C58F 78.5(9) . 6
C73F C78F C58F 157.5(12) . 6
C77F C78F C69F 137.8(17) 6 6
C75F C78F C69F 49.8(8) 6 6
C14F C78F C69F 154.7(13) . 6
C71F C78F C69F 63.1(7) . 6
C73F C78F C69F 43.7(7) . 6
C58F C78F C69F 138.0(11) 6 6
C77F C78F C57F 129.0(15) 6 6
C75F C78F C57F 129.6(13) 6 6
C14F C78F C57F 97.3(9) . 6
C71F C78F C57F 24.1(7) . 6
C73F C78F C57F 126.6(9) . 6
C58F C78F C57F 54.7(8) 6 6
C69F C78F C57F 85.1(8) 6 6
C77F C78F C68F 160(2) 6 6
C75F C78F C68F 91.2(10) 6 6
C14F C78F C68F 135.0(10) . 6
C71F C78F C68F 20.4(6) . 6
C73F C78F C68F 86.3(7) . 6
C58F C78F C68F 96.0(9) 6 6
C69F C78F C68F 43.5(5) 6 6
C57F C78F C68F 41.7(6) 6 6
C76F C79F C65F 141(4) 6 6
C76F C79F C63F 161(4) 6 .
C65F C79F C63F 20.7(13) 6 .
C76F C79F C80F 72(3) 6 .
C65F C79F C80F 146(2) 6 .
C63F C79F C80F 126.0(15) . .
C76F C79F C14F 55(3) 6 .
C65F C79F C14F 96.8(17) 6 .
C63F C79F C14F 112.4(13) . .
C80F C79F C14F 114.4(12) . .
C76F C79F C77F 31(3) 6 6
C65F C79F C77F 124.4(18) 6 6
C63F C79F C77F 139.9(14) . 6
C80F C79F C77F 88.0(9) . 6
C14F C79F C77F 27.8(7) . 6
C74F C80F C76F 108.6(6) . .
C74F C80F C76F 108.6(6) . 6
C76F C80F C76F 136.3(12) . 6
C74F C80F C79F 123.4(8) . 6
C76F C80F C79F 17.6(9) . 6
C76F C80F C79F 118.7(11) 6 6
C74F C80F C79F 123.4(8) . .
C76F C80F C79F 118.7(11) . .
C76F C80F C79F 17.6(9) 6 .
C79F C80F C79F 101.2(16) 6 .
C48B C01B C13B 133(4) 6 6
C48B C01B C47B 44(3) 6 .
C13B C01B C47B 96.3(14) 6 .
C48B C01B C06B 139(5) 6 .
C13B C01B C06B 10.1(13) 6 .
C47B C01B C06B 105.6(11) . .
C48B C01B C02B 75(3) 6 .
C13B C01B C02B 132.8(19) 6 .
C47B C01B C02B 119.2(13) . .
C06B C01B C02B 123.0(14) . .
C48B C01B C35B 24(3) 6 6
C13B C01B C35B 114.1(16) 6 6
C47B C01B C35B 20.1(9) . 6
C06B C01B C35B 122.3(12) . 6
C02B C01B C35B 99.2(11) . 6
C03B C02B C48B 128.0(10) . .
C03B C02B C48B 128.0(10) . 6
C48B C02B C48B 96.9(17) . 6
C03B C02B C01B 112.7(9) . 6
C48B C02B C01B 17.0(10) . 6
C48B C02B C01B 113.9(14) 6 6
C03B C02B C01B 112.7(9) . .
C48B C02B C01B 113.9(14) . .
C48B C02B C01B 17.0(10) 6 .
C01B C02B C01B 130.9(16) 6 .
C02B C03B C04B 120.2(9) . .
C02B C03B C04B 120.2(9) . 6
C04B C03B C04B 116.3(16) . 6
C02B C03B C42B 119.3(9) . .
C04B C03B C42B 116.1(12) . .
C04B C03B C42B 3(2) 6 .
C02B C03B C42B 119.3(9) . 6
C04B C03B C42B 3(2) . 6
C04B C03B C42B 116.1(12) 6 6
C42B C03B C42B 115.7(18) . 6
C42B C04B C05B 49(10) 6 .
C42B C04B C07B 60(10) 6 .
C05B C04B C07B 108.4(13) . .
C42B C04B C03B 142(10) 6 .
C05B C04B C03B 120.1(16) . .
C07B C04B C03B 120.0(15) . .
C42B C04B C67B 57(10) 6 6
C05B C04B C67B 105.6(14) . 6
C07B C04B C67B 2.9(13) . 6
C03B C04B C67B 121.8(16) . 6
C42B C04B C24B 54(10) 6 6
C05B C04B C24B 5.0(11) . 6
C07B C04B C24B 113.4(14) . 6
C03B C04B C24B 115.9(15) . 6
C67B C04B C24B 110.6(15) 6 6
C24B C05B C06B 26(10) 6 .
C24B C05B C42B 109(10) 6 6
C06B C05B C42B 125.3(18) . 6
C24B C05B C56B 124(10) 6 6
C06B C05B C56B 100.5(16) . 6
C42B C05B C56B 123(2) 6 6
C24B C05B C11B 145(10) 6 .
C06B C05B C11B 122.0(17) . .
C42B C05B C11B 105.6(16) 6 .
C56B C05B C11B 21.5(11) 6 .
C24B C05B C04B 105(10) 6 .
C06B C05B C04B 122.0(16) . .
C42B C05B C04B 4.0(14) 6 .
C56B C05B C04B 126.8(17) 6 .
C11B C05B C04B 109.6(13) . .
C24B C05B C13B 21(10) 6 6
C06B C05B C13B 7.6(11) . 6
C42B C05B C13B 117.8(16) 6 6
C56B C05B C13B 107.3(17) 6 6
C11B C05B C13B 128.9(17) . 6
C04B C05B C13B 114.5(15) . 6
C13B C06B C24B 146(5) 6 6
C13B C06B C05B 148(5) 6 .
C24B C06B C05B 3(2) 6 .
C13B C06B C18B 85(4) 6 .
C24B C06B C18B 128.4(17) 6 .
C05B C06B C18B 125.9(16) . .
C13B C06B C01B 29(4) 6 .
C24B C06B C01B 117.0(17) 6 .
C05B C06B C01B 118.8(15) . .
C18B C06B C01B 111.2(12) . .
C13B C06B C31B 82(4) 6 6
C24B C06B C31B 129.9(19) 6 6
C05B C06B C31B 127.2(17) . 6
C18B C06B C31B 4.5(16) . 6
C01B C06B C31B 108.1(13) . 6
C13B C06B C48B 26(5) 6 6
C24B C06B C48B 122.2(17) 6 6
C05B C06B C48B 123.7(15) . 6
C18B C06B C48B 103.5(12) . 6
C01B C06B C48B 9.1(11) . 6
C31B C06B C48B 100.2(13) 6 6
C67B C07B C08B 128(10) 6 .
C67B C07B C42B 90(10) 6 6
C08B C07B C42B 123.0(17) . 6
C67B C07B C04B 94(10) 6 .
C08B C07B C04B 119.5(16) . .
C42B C07B C04B 4.5(15) 6 .
C67B C07B C12B 16(10) 6 .
C08B C07B C12B 126.8(16) . .
C42B C07B C12B 100.4(15) 6 .
C04B C07B C12B 104.9(13) . .
C67B C07B C68B 30(10) 6 6
C08B C07B C68B 102.1(14) . 6
C42B C07B C68B 119(2) 6 6
C04B C07B C68B 123.9(18) . 6
C12B C07B C68B 24.7(11) . 6
C07B C08B C07B 124(2) 6 .
C07B C08B C67B 2.4(18) 6 .
C07B C08B C67B 125.2(14) . .
C07B C08B C67B 125.2(14) 6 6
C07B C08B C67B 2.4(18) . 6
C67B C08B C67B 126(2) . 6
C07B C08B C09B 112.0(10) 6 .
C07B C08B C09B 112.0(10) . .
C67B C08B C09B 109.8(10) . .
C67B C08B C09B 109.8(10) 6 .
C69B C09B C69B 133.7(17) 6 .
C69B C09B C08B 108.7(8) 6 .
C69B C09B C08B 108.7(8) . .
C69B C09B C10B 120.5(13) 6 6
C69B C09B C10B 14.9(9) . 6
C08B C09B C10B 123.5(10) . 6
C69B C09B C10B 14.9(9) 6 .
C69B C09B C10B 120.5(13) . .
C08B C09B C10B 123.5(10) . .
C10B C09B C10B 106.5(18) 6 .
C69B C10B C75B 132(6) 6 6
C69B C10B C70B 49(4) 6 .
C75B C10B C70B 92.6(16) 6 .
C69B C10B C73B 145(5) 6 .
C75B C10B C73B 13.4(18) 6 .
C70B C10B C73B 101.8(12) . .
C69B C10B C09B 71(4) 6 .
C75B C10B C09B 123(2) 6 .
C70B C10B C09B 117.6(16) . .
C73B C10B C09B 124.6(17) . .
C69B C10B C68B 19(4) 6 6
C75B C10B C68B 115(2) 6 6
C70B C10B C68B 31.8(11) . 6
C73B C10B C68B 127.0(16) . 6
C09B C10B C68B 85.9(13) . 6
C56B C11B C57B 110(4) 6 6
C56B C11B C12B 151(6) 6 .
C57B C11B C12B 52.0(13) 6 .
C56B C11B C05B 76(3) 6 .
C57B C11B C05B 141(3) 6 .
C12B C11B C05B 104.6(13) . .
C56B C11B C17B 40(3) 6 .
C57B C11B C17B 76.7(15) 6 .
C12B C11B C17B 128.5(18) . .
C05B C11B C17B 115.2(16) . .
C56B C11B C24B 73(3) 6 6
C57B C11B C24B 143(3) 6 6
C12B C11B C24B 107.5(15) . 6
C05B C11B C24B 2.9(11) . 6
C17B C11B C24B 112.6(16) . 6
C56B C11B C68B 140(6) 6 6
C57B C11B C68B 43.2(11) 6 6
C12B C11B C68B 11.8(13) . 6
C05B C11B C68B 107.6(14) . 6
C17B C11B C68B 118.5(17) . 6
C24B C11B C68B 110.3(16) 6 6
C56B C11B C55B 10(3) 6 6
C57B C11B C55B 104.6(16) 6 6
C12B C11B C55B 153(2) . 6
C05B C11B C55B 85.6(12) . 6
C17B C11B C55B 30.5(9) . 6
C24B C11B C55B 82.9(11) 6 6
C68B C11B C55B 140.7(18) 6 6
C68B C12B C57B 96(3) 6 6
C68B C12B C70B 39(2) 6 .
C57B C12B C70B 66.7(14) 6 .
C68B C12B C67B 80(3) 6 6
C57B C12B C67B 141(3) 6 6
C70B C12B C67B 119.3(18) . 6
C68B C12B C11B 140(4) 6 .
C57B C12B C11B 50.1(14) 6 .
C70B C12B C11B 116.8(16) . .
C67B C12B C11B 111.7(16) 6 .
C68B C12B C07B 80(3) 6 .
C57B C12B C07B 142(3) 6 .
C70B C12B C07B 119.2(18) . .
C67B C12B C07B 1(2) 6 .
C11B C12B C07B 112.3(14) . .
C68B C12B C56B 133(4) 6 6
C57B C12B C56B 46.3(10) 6 6
C70B C12B C56B 112.8(15) . 6
C67B C12B C56B 110.4(17) 6 6
C11B C12B C56B 7.7(17) . 6
C07B C12B C56B 111.1(14) . 6
C68B C12B C69B 8(3) 6 6
C57B C12B C69B 96.6(14) 6 6
C70B C12B C69B 34.4(10) . 6
C67B C12B C69B 85.4(12) 6 6
C11B C12B C69B 144.0(17) . 6
C07B C12B C69B 85.3(12) . 6
C56B C12B C69B 137.3(16) 6 6
C06B C13B C01B 141(5) 6 6
C06B C13B C18B 79(4) 6 6
C01B C13B C18B 135(2) 6 6
C06B C13B C48B 147(6) 6 .
C01B C13B C48B 12.7(13) 6 .
C18B C13B C48B 123.1(18) 6 .
C06B C13B C31B 82(4) 6 .
C01B C13B C31B 131(2) 6 .
C18B C13B C31B 4.7(15) 6 .
C48B C13B C31B 119.1(18) . .
C06B C13B C24B 25(4) 6 .
C01B C13B C24B 115.6(18) 6 .
C18B C13B C24B 104.1(14) 6 .
C48B C13B C24B 124.0(18) . .
C31B C13B C24B 106.3(13) . .
C06B C13B C05B 24(4) 6 6
C01B C13B C05B 116.3(18) 6 6
C18B C13B C05B 102.8(15) 6 6
C48B C13B C05B 124.4(18) . 6
C31B C13B C05B 104.9(14) . 6
C24B C13B C05B 1.8(19) . 6
C06B C13B C47B 161(6) 6 6
C01B C13B C47B 48.3(10) 6 6
C18B C13B C47B 87.5(12) 6 6
C48B C13B C47B 37.4(9) . 6
C31B C13B C47B 84.1(12) . 6
C24B C13B C47B 157(2) . 6
C05B C13B C47B 157(2) 6 6
C06B C13B C46B 123(4) 6 6
C01B C13B C46B 91.3(14) 6 6
C18B C13B C46B 44.5(8) 6 6
C48B C13B C46B 79.7(12) . 6
C31B C13B C46B 41.4(9) . 6
C24B C13B C46B 145.6(16) . 6
C05B C13B C46B 143.9(18) 6 6
C47B C13B C46B 43.1(6) 6 6
C76B C14B C65B 132(4) 6 6
C76B C14B C72B 123(4) 6 .
C65B C14B C72B 18.0(16) 6 .
C76B C14B C78B 14(4) 6 .
C65B C14B C78B 127.2(19) 6 .
C72B C14B C78B 114.9(15) . .
C76B C14B C80B 73(3) 6 6
C65B C14B C80B 155(2) 6 6
C72B C14B C80B 155(2) . 6
C78B C14B C80B 77.0(13) . 6
C76B C14B C79B 118(4) 6 .
C65B C14B C79B 109.9(17) 6 .
C72B C14B C79B 114.8(15) . .
C78B C14B C79B 120.0(17) . .
C80B C14B C79B 45.0(9) 6 .
C76B C14B C77B 24(4) 6 6
C65B C14B C77B 117.2(18) 6 6
C72B C14B C77B 104.0(13) . 6
C78B C14B C77B 11.0(8) . 6
C80B C14B C77B 86.2(13) 6 6
C79B C14B C77B 127.0(16) . 6
C76B C14B C62B 174(4) 6 6
C65B C14B C62B 43.0(12) 6 6
C72B C14B C62B 51.2(10) . 6
C78B C14B C62B 162.6(17) . 6
C80B C14B C62B 111.9(13) 6 6
C79B C14B C62B 66.9(10) . 6
C77B C14B C62B 152.1(15) 6 6
C58B C15B C34B 147(3) 6 6
C58B C15B C16B 121(3) 6 .
C34B C15B C16B 26.5(18) 6 .
C58B C15B C71B 1(3) 6 .
C34B C15B C71B 146(2) 6 .
C16B C15B C71B 119.8(15) . .
C58B C15B C17B 119(3) 6 .
C34B C15B C17B 93(2) 6 .
C16B C15B C17B 115.7(16) . .
C71B C15B C17B 119.8(16) . .
C58B C15B C57B 60(2) 6 6
C34B C15B C57B 150(2) 6 6
C16B C15B C57B 156(2) . 6
C71B C15B C57B 61.5(10) . 6
C17B C15B C57B 58.3(11) . 6
C58B C15B C54B 165(4) 6 6
C34B C15B C54B 42.0(16) 6 6
C16B C15B C54B 65.2(12) . 6
C71B C15B C54B 166(2) . 6
C17B C15B C54B 51.3(10) . 6
C57B C15B C54B 108.2(12) 6 6
C58B C15B C77B 23(2) 6 6
C34B C15B C77B 124(2) 6 6
C16B C15B C77B 97.8(12) . 6
C71B C15B C77B 22.1(8) . 6
C17B C15B C77B 137.6(16) . 6
C57B C15B C77B 80.5(10) 6 6
C54B C15B C77B 156.2(18) 6 6
C59B C16B C34B 169(6) 6 6
C59B C16B C15B 152(2) 6 .
C34B C16B C15B 31(2) 6 .
C59B C16B C50B 86(2) 6 .
C34B C16B C50B 95(2) 6 .
C15B C16B C50B 121.8(16) . .
C59B C16B C72B 34(2) 6 .
C34B C16B C72B 152(3) 6 .
C15B C16B C72B 121.8(16) . .
C50B C16B C72B 107.4(13) . .
C59B C16B C58B 135(2) 6 6
C34B C16B C58B 47.9(19) 6 6
C15B C16B C58B 17.4(10) . 6
C50B C16B C58B 137.1(17) . 6
C72B C16B C58B 104.7(13) . 6
C59B C16B C54B 136(2) 6 6
C34B C16B C54B 45(2) 6 6
C15B C16B C54B 71.8(12) . 6
C50B C16B C54B 50.8(10) . 6
C72B C16B C54B 152(2) . 6
C58B C16B C54B 88.5(11) 6 6
C59B C16B C60B 41.6(18) 6 6
C34B C16B C60B 140(2) 6 6
C15B C16B C60B 163.8(19) . 6
C50B C16B C60B 44.5(9) . 6
C72B C16B C60B 65.8(10) . 6
C58B C16B C60B 165(2) 6 6
C54B C16B C60B 95.3(11) 6 6
C59B C16B C65B 39.8(19) 6 6
C34B C16B C65B 144(2) 6 6
C15B C16B C65B 113.5(13) . 6
C50B C16B C65B 117.9(13) . 6
C72B C16B C65B 10.5(9) . 6
C58B C16B C65B 96.2(11) 6 6
C54B C16B C65B 160(2) 6 6
C60B C16B C65B 75.5(10) 6 6
C55B C17B C56B 87.0(18) 6 6
C55B C17B C19B 18.7(11) 6 .
C56B C17B C19B 105.0(18) 6 .
C55B C17B C11B 104.6(18) 6 .
C56B C17B C11B 17.8(12) 6 .
C19B C17B C11B 122.8(17) . .
C55B C17B C15B 138(2) 6 .
C56B C17B C15B 124(2) 6 .
C19B C17B C15B 120.6(17) . .
C11B C17B C15B 109.4(16) . .
C55B C17B C54B 63.6(13) 6 6
C56B C17B C54B 147(2) 6 6
C19B C17B C54B 44.9(11) . 6
C11B C17B C54B 164(2) . 6
C15B C17B C54B 77.7(14) . 6
C55B C17B C57B 141(2) 6 6
C56B C17B C57B 57.5(12) 6 6
C19B C17B C57B 153(2) . 6
C11B C17B C57B 41.9(11) . 6
C15B C17B C57B 67.5(11) . 6
C54B C17B C57B 142.2(18) 6 6
C55B C17B C34B 112.2(18) 6 6
C56B C17B C34B 148(3) 6 6
C19B C17B C34B 93.7(14) . 6
C11B C17B C34B 136.6(17) . 6
C15B C17B C34B 28.0(9) . 6
C54B C17B C34B 49.8(9) 6 6
C57B C17B C34B 95.0(11) 6 6
C55B C17B C58B 150(3) 6 6
C56B C17B C58B 107.7(17) 6 6
C19B C17B C58B 134.8(18) . 6
C11B C17B C58B 92.9(13) . 6
C15B C17B C58B 16.5(9) . 6
C54B C17B C58B 93.7(13) 6 6
C57B C17B C58B 51.0(7) 6 6
C34B C17B C58B 44.3(7) 6 6
C31B C18B C29B 31(10) 6 6
C31B C18B C46B 46(10) 6 .
C29B C18B C46B 28.0(11) 6 .
C31B C18B C13B 100(10) 6 6
C29B C18B C13B 113.2(17) 6 6
C46B C18B C13B 89.8(12) . 6
C31B C18B C06B 108(10) 6 .
C29B C18B C06B 127.2(16) 6 .
C46B C18B C06B 105.5(12) . .
C13B C18B C06B 16.0(9) 6 .
C31B C18B C55B 98(10) 6 6
C29B C18B C55B 115.7(16) 6 6
C46B C18B C55B 142.5(15) . 6
C13B C18B C55B 111.4(18) 6 6
C06B C18B C55B 96.4(14) . 6
C31B C18B C19B 85(10) 6 .
C29B C18B C19B 96.5(15) 6 .
C46B C18B C19B 124.3(14) . .
C13B C18B C19B 129(2) 6 .
C06B C18B C19B 115.4(15) . .
C55B C18B C19B 20.6(9) 6 .
C31B C18B Sm1 24(10) 6 6
C29B C18B Sm1 54.1(12) 6 6
C46B C18B Sm1 59.8(7) . 6
C13B C18B Sm1 79.7(16) 6 6
C06B C18B Sm1 85.4(9) . 6
C55B C18B Sm1 92.8(14) 6 6
C19B C18B Sm1 86.9(15) . 6
C55B C19B C54B 114(3) 6 6
C55B C19B C17B 40(2) 6 .
C54B C19B C17B 74.5(15) 6 .
C55B C19B C49B 159(5) 6 .
C54B C19B C49B 51.5(14) 6 .
C17B C19B C49B 123.2(17) . .
C55B C19B C18B 77(3) 6 .
C54B C19B C18B 165(2) 6 .
C17B C19B C18B 116.1(15) . .
C49B C19B C18B 114.8(15) . .
C55B C19B C31B 80(3) 6 6
C54B C19B C31B 161(3) 6 6
C17B C19B C31B 118.6(17) . 6
C49B C19B C31B 110.7(15) . 6
C18B C19B C31B 4.7(14) . 6
C55B C19B C32B 161(4) 6 6
C54B C19B C32B 50.2(11) 6 6
C17B C19B C32B 123.2(14) . 6
C49B C19B C32B 4.0(15) . 6
C18B C19B C32B 116.4(13) . 6
C31B C19B C32B 112.6(13) 6 6
C55B C19B C56B 12(4) 6 6
C54B C19B C56B 105.8(15) 6 6
C17B C19B C56B 32.3(11) . 6
C49B C19B C56B 147(2) . 6
C18B C19B C56B 83.9(12) . 6
C31B C19B C56B 86.3(13) 6 6
C32B C19B C56B 149.2(17) 6 6
C21B C20B C38B 109.9(9) . 6
C21B C20B C38B 109.9(9) . .
C38B C20B C38B 132.6(18) 6 .
C21B C20B C25B 123.2(11) . 6
C38B C20B C25B 117.6(16) 6 6
C38B C20B C25B 15.2(10) . 6
C21B C20B C25B 123.2(11) . .
C38B C20B C25B 15.2(10) 6 .
C38B C20B C25B 117.6(16) . .
C25B C20B C25B 102.4(19) 6 .
C22B C21B C22B 75.2(13) . 6
C22B C21B C20B 134.8(11) . .
C22B C21B C20B 134.8(11) 6 .
C22B C21B C51B 26.5(8) . 6
C22B C21B C51B 101.8(12) 6 6
C20B C21B C51B 112.7(9) . 6
C22B C21B C51B 101.8(12) . .
C22B C21B C51B 26.5(8) 6 .
C20B C21B C51B 112.7(9) . .
C51B C21B C51B 128.3(16) 6 .
C51B C22B C53B 112(2) 6 6
C51B C22B C23B 40(2) 6 .
C53B C22B C23B 80.4(14) 6 .
C51B C22B C21B 78.9(15) 6 .
C53B C22B C21B 168.5(15) 6 .
C23B C22B C21B 110.9(12) . .
C51B C22B C40B 174(2) 6 .
C53B C22B C40B 62.3(9) 6 .
C23B C22B C40B 133.8(14) . .
C21B C22B C40B 106.8(12) . .
C51B C22B C22B 131.3(16) 6 6
C53B C22B C22B 116.5(10) 6 6
C23B C22B C22B 152.4(13) . 6
C21B C22B C22B 52.4(7) . 6
C40B C22B C22B 54.5(6) . 6
C51B C22B C52B 26(2) 6 6
C53B C22B C52B 95.1(13) 6 6
C23B C22B C52B 15.4(9) . 6
C21B C22B C52B 96.4(8) . 6
C40B C22B C52B 148.3(13) . 6
C22B C22B C52B 143.8(7) 6 6
C52B C23B C51B 110(3) 6 6
C52B C23B C22B 133(3) 6 .
C51B C23B C22B 24.1(13) 6 .
C52B C23B C41B 111(3) 6 .
C51B C23B C41B 138(2) 6 .
C22B C23B C41B 114.4(17) . .
C52B C23B C39B 24(2) 6 .
C51B C23B C39B 100.9(17) 6 .
C22B C23B C39B 119.3(17) . .
C41B C23B C39B 115.2(16) . .
C52B C23B C33B 72(2) 6 6
C51B C23B C33B 178(2) 6 6
C22B C23B C33B 153.4(18) . 6
C41B C23B C33B 39.2(11) . 6
C39B C23B C33B 81.1(13) . 6
C52B C23B C53B 165(3) 6 6
C51B C23B C53B 59.4(12) 6 6
C22B C23B C53B 38.8(9) . 6
C41B C23B C53B 80.6(13) . 6
C39B C23B C53B 157.6(19) . 6
C33B C23B C53B 118.4(15) 6 6
C05B C24B C06B 152(10) 6 6
C05B C24B C42B 66(10) 6 .
C06B C24B C42B 131(2) 6 .
C05B C24B C04B 70(10) 6 6
C06B C24B C04B 128.2(19) 6 6
C42B C24B C04B 4.2(14) . 6
C05B C24B C56B 52(10) 6 .
C06B C24B C56B 102.0(17) 6 .
C42B C24B C56B 114.1(18) . .
C04B C24B C56B 118.2(19) 6 .
C05B C24B C13B 157(10) 6 .
C06B C24B C13B 8.7(12) 6 .
C42B C24B C13B 123.1(17) . .
C04B C24B C13B 119.7(16) 6 .
C56B C24B C13B 109.9(14) . .
C05B C24B C11B 33(10) 6 6
C06B C24B C11B 122.0(19) 6 6
C42B C24B C11B 97.7(15) . 6
C04B C24B C11B 101.8(15) 6 6
C56B C24B C11B 20.1(10) . 6
C13B C24B C11B 130.0(16) . 6
C38B C25B C37B 150(6) 6 6
C38B C25B C26B 173(5) 6 .
C37B C25B C26B 24.3(13) 6 .
C38B C25B C27B 59(4) 6 .
C37B C25B C27B 94.0(18) 6 .
C26B C25B C27B 114.4(15) . .
C38B C25B C20B 66(4) 6 .
C37B C25B C20B 144(2) 6 .
C26B C25B C20B 119.7(17) . .
C27B C25B C20B 118.8(16) . .
C38B C25B C39B 43(4) 6 6
C37B C25B C39B 112(2) 6 6
C26B C25B C39B 130.8(16) . 6
C27B C25B C39B 18.6(8) . 6
C20B C25B C39B 100.3(13) . 6
C38B C25B Sm1 111(5) 6 .
C37B C25B Sm1 74.4(15) 6 .
C26B C25B Sm1 66.3(10) . .
C27B C25B Sm1 83.1(14) . .
C20B C25B Sm1 93.8(11) . .
C39B C25B Sm1 84.7(11) 6 .
C37B C26B C36B 173(4) 6 6
C37B C26B C36B 166(2) 6 .
C36B C26B C36B 18.0(11) 6 .
C37B C26B C30B 86(2) 6 .
C36B C26B C30B 93.4(16) 6 .
C36B C26B C30B 107.5(11) . .
C37B C26B C25B 47(2) 6 .
C36B C26B C25B 137(2) 6 .
C36B C26B C25B 119.5(14) . .
C30B C26B C25B 121.8(14) . .
C37B C26B C38B 46(2) 6 6
C36B C26B C38B 139(2) 6 6
C36B C26B C38B 120.7(13) . 6
C30B C26B C38B 120.4(12) . 6
C25B C26B C38B 1.4(12) . 6
C37B C26B C44B 43.6(18) 6 6
C36B C26B C44B 136.4(18) 6 6
C36B C26B C44B 148.4(13) . 6
C30B C26B C44B 43.1(8) . 6
C25B C26B C44B 81.2(12) . 6
C38B C26B C44B 79.8(9) 6 6
C37B C26B C45B 137(2) 6 6
C36B C26B C45B 42.2(13) 6 6
C36B C26B C45B 56.2(8) . 6
C30B C26B C45B 51.6(9) . 6
C25B C26B C45B 153.6(15) . 6
C38B C26B C45B 153.1(14) 6 6
C44B C26B C45B 94.3(10) 6 6
C37B C26B C26B 146(2) 6 6
C36B C26B C26B 38.4(16) 6 6
C36B C26B C26B 20.5(8) . 6
C30B C26B C26B 122.8(7) . 6
C25B C26B C26B 99.1(10) . 6
C38B C26B C26B 100.3(8) 6 6
C44B C26B C26B 153.6(8) 6 6
C45B C26B C26B 73.6(6) 6 6
C37B C26B Sm1 95(3) 6 .
C36B C26B Sm1 91.2(19) 6 .
C36B C26B Sm1 86.4(11) . .
C30B C26B Sm1 68.5(10) . .
C25B C26B Sm1 81.7(11) . .
C38B C26B Sm1 81.1(10) 6 .
C44B C26B Sm1 72.6(9) 6 .
C45B C26B Sm1 72.1(8) 6 .
C26B C26B Sm1 81.4(4) 6 .
C37B C26B Sm1 115(3) 6 6
C36B C26B Sm1 72.3(18) 6 6
C36B C26B Sm1 64.0(10) . 6
C30B C26B Sm1 84.8(10) . 6
C25B C26B Sm1 86.7(11) . 6
C38B C26B Sm1 86.6(10) 6 6
C44B C26B Sm1 96.5(9) 6 6
C45B C26B Sm1 67.8(7) 6 6
C26B C26B Sm1 57.4(3) 6 6
Sm1 C26B Sm1 24.0(5) . 6
C39B C27B C43B 108(3) 6 6
C39B C27B C38B 94(3) 6 6
C43B C27B C38B 149(2) 6 6
C39B C27B C52B 10(3) 6 .
C43B C27B C52B 100.2(15) 6 .
C38B C27B C52B 103.9(15) 6 .
C39B C27B C25B 109(3) 6 .
C43B C27B C25B 133.8(18) 6 .
C38B C27B C25B 15.8(10) 6 .
C52B C27B C25B 118.6(16) . .
C39B C27B C28B 118(3) 6 .
C43B C27B C28B 11.2(12) 6 .
C38B C27B C28B 138.3(18) 6 .
C52B C27B C28B 110.8(14) . .
C25B C27B C28B 122.8(15) . .
C39B C27B C44B 156(4) 6 6
C43B C27B C44B 53.8(8) 6 6
C38B C27B C44B 97.9(12) 6 6
C52B C27B C44B 152.0(17) . 6
C25B C27B C44B 82.1(11) . 6
C28B C27B C44B 42.7(10) . 6
C39B C27B C37B 144(3) 6 6
C43B C27B C37B 100.3(12) 6 6
C38B C27B C37B 51.6(8) 6 6
C52B C27B C37B 153.6(17) . 6
C25B C27B C37B 36.1(9) . 6
C28B C27B C37B 89.0(12) . 6
C44B C27B C37B 46.7(6) 6 6
C39B C27B Sm1 101(4) 6 .
C43B C27B Sm1 79.3(18) 6 .
C38B C27B Sm1 75.5(15) 6 .
C52B C27B Sm1 105.8(16) . .
C25B C27B Sm1 67.2(12) . .
C28B C27B Sm1 73.4(14) . .
C44B C27B Sm1 62.7(9) 6 .
C37B C27B Sm1 62.3(9) 6 .
C43B C28B C44B 125(5) 6 6
C43B C28B C32B 68(4) 6 .
C44B C28B C32B 163(2) 6 .
C43B C28B C49B 85(5) 6 6
C44B C28B C49B 145(2) 6 6
C32B C28B C49B 18.7(10) . 6
C43B C28B C27B 40(4) 6 .
C44B C28B C27B 85.1(14) 6 .
C32B C28B C27B 105.3(13) . .
C49B C28B C27B 118.6(17) 6 .
C43B C28B C29B 160(7) 6 .
C44B C28B C29B 42.9(12) 6 .
C32B C28B C29B 121.4(17) . .
C49B C28B C29B 102.8(17) 6 .
C27B C28B C29B 122.5(16) . .
C43B C28B C39B 27(5) 6 6
C44B C28B C39B 100.7(16) 6 6
C32B C28B C39B 88.9(12) . 6
C49B C28B C39B 102.3(14) 6 6
C27B C28B C39B 16.5(8) . 6
C29B C28B C39B 134.1(18) . 6
C43B C28B Sm1 99(7) 6 .
C44B C28B Sm1 67.1(15) 6 .
C32B C28B Sm1 101.8(16) . .
C49B C28B Sm1 91.6(16) 6 .
C27B C28B Sm1 77.3(15) . .
C29B C28B Sm1 62.7(14) . .
C39B C28B Sm1 78.8(12) 6 .
C46B C29B C44B 110(3) 6 6
C46B C29B C31B 75(2) 6 .
C44B C29B C31B 175(3) 6 .
C46B C29B C18B 74(2) 6 6
C44B C29B C18B 175(3) 6 6
C31B C29B C18B 2.7(18) . 6
C46B C29B C30B 57(2) 6 .
C44B C29B C30B 58.8(15) 6 .
C31B C29B C30B 125.9(19) . .
C18B C29B C30B 126.4(18) 6 .
C46B C29B C28B 168(3) 6 .
C44B C29B C28B 57.3(15) 6 .
C31B C29B C28B 117.4(19) . .
C18B C29B C28B 118.0(18) 6 .
C30B C29B C28B 112.3(15) . .
C46B C29B C43B 166(3) 6 6
C44B C29B C43B 55.4(14) 6 6
C31B C29B C43B 119.3(18) . 6
C18B C29B C43B 120.1(17) 6 6
C30B C29B C43B 109.2(14) . 6
C28B C29B C43B 3.9(13) . 6
C46B C29B C47B 24(2) 6 6
C44B C29B C47B 102.7(19) 6 6
C31B C29B C47B 82.1(13) . 6
C18B C29B C47B 82.5(13) 6 6
C30B C29B C47B 43.9(10) . 6
C28B C29B C47B 151.9(16) . 6
C43B C29B C47B 148.0(16) 6 6
C46B C29B Sm1 94(3) 6 .
C44B C29B Sm1 83.9(19) 6 .
C31B C29B Sm1 95.7(17) . .
C18B C29B Sm1 98.3(15) 6 .
C30B C29B Sm1 66.9(12) . .
C28B C29B Sm1 86.6(15) . .
C43B C29B Sm1 83.0(13) 6 .
C47B C29B Sm1 70.7(9) 6 .
C46B C30B C44B 68.3(12) 6 6
C46B C30B C26B 152.5(16) 6 .
C44B C30B C26B 86.5(12) 6 .
C46B C30B C47B 65.6(11) 6 6
C44B C30B C47B 133.3(16) 6 6
C26B C30B C47B 135.9(14) . 6
C46B C30B C35B 93.5(14) 6 .
C44B C30B C35B 158.1(19) 6 .
C26B C30B C35B 108.2(10) . .
C47B C30B C35B 28.1(10) 6 .
C46B C30B C29B 28.2(11) 6 .
C44B C30B C29B 42.5(11) 6 .
C26B C30B C29B 124.3(14) . .
C47B C30B C29B 90.8(14) 6 .
C35B C30B C29B 116.6(15) . .
C46B C30B C37B 130.7(16) 6 6
C44B C30B C37B 62.8(10) 6 6
C26B C30B C37B 24.1(9) . 6
C47B C30B C37B 158.9(17) 6 6
C35B C30B C37B 132.1(13) . 6
C29B C30B C37B 103.0(14) . 6
C46B C30B C45B 121.8(15) 6 6
C44B C30B C45B 164.4(17) 6 6
C26B C30B C45B 80.9(9) . 6
C47B C30B C45B 56.3(9) 6 6
C35B C30B C45B 28.3(7) . 6
C29B C30B C45B 142.9(17) . 6
C37B C30B C45B 105.0(13) 6 6
C46B C30B C36B 168(2) 6 6
C44B C30B C36B 114.5(13) 6 6
C26B C30B C36B 28.1(7) . 6
C47B C30B C36B 108.9(13) 6 6
C35B C30B C36B 80.8(9) . 6
C29B C30B C36B 148.6(16) . 6
C37B C30B C36B 52.1(9) 6 6
C45B C30B C36B 53.0(7) 6 6
C46B C30B Sm1 89.9(14) 6 .
C44B C30B Sm1 86.4(14) 6 .
C26B C30B Sm1 77.2(10) . .
C47B C30B Sm1 86.0(12) 6 .
C35B C30B Sm1 81.3(11) . .
C29B C30B Sm1 78.7(13) . .
C37B C30B Sm1 81.3(12) 6 .
C45B C30B Sm1 82.0(11) 6 .
C36B C30B Sm1 78.7(9) 6 .
C18B C31B C29B 146(10) 6 .
C18B C31B C46B 130(10) 6 6
C29B C31B C46B 30.0(11) . 6
C18B C31B C13B 75(10) 6 .
C29B C31B C13B 118.0(19) . .
C46B C31B C13B 92.0(15) 6 .
C18B C31B C19B 91(10) 6 6
C29B C31B C19B 101.5(17) . 6
C46B C31B C19B 131.4(17) 6 6
C13B C31B C19B 127.8(17) . 6
C18B C31B C55B 77(10) 6 .
C29B C31B C55B 121.0(19) . .
C46B C31B C55B 150(2) 6 .
C13B C31B C55B 108.8(13) . .
C19B C31B C55B 20.5(9) 6 .
C18B C31B C06B 67(10) 6 6
C29B C31B C06B 132(2) . 6
C46B C31B C06B 107.5(16) 6 6
C13B C31B C06B 15.7(9) . 6
C19B C31B C06B 113.2(16) 6 6
C55B C31B C06B 93.6(13) . 6
C18B C31B Sm1 155(10) 6 .
C29B C31B Sm1 57.7(15) . .
C46B C31B Sm1 63.8(15) 6 .
C13B C31B Sm1 83.4(16) . .
C19B C31B Sm1 91.2(16) 6 .
C55B C31B Sm1 96.8(17) . .
C06B C31B Sm1 88.9(17) 6 .
C49B C32B C50B 96(4) 6 6
C49B C32B C43B 94(4) 6 6
C50B C32B C43B 140(2) 6 6
C49B C32B C33B 139(6) 6 .
C50B C32B C33B 53.8(12) 6 .
C43B C32B C33B 95.4(14) 6 .
C49B C32B C28B 81(3) 6 .
C50B C32B C28B 148(3) 6 .
C43B C32B C28B 14.5(10) 6 .
C33B C32B C28B 109.5(13) . .
C49B C32B C54B 42(3) 6 .
C50B C32B C54B 63.4(12) 6 .
C43B C32B C54B 136.2(19) 6 .
C33B C32B C54B 117.2(15) . .
C28B C32B C54B 123.1(16) . .
C49B C32B C19B 12(5) 6 6
C50B C32B C19B 97.2(14) 6 6
C43B C32B C19B 100.8(14) 6 6
C33B C32B C19B 147.0(19) . 6
C28B C32B C19B 86.8(13) . 6
C54B C32B C19B 36.8(10) . 6
C41B C33B C50B 81.3(18) 6 6
C41B C33B C60B 33.9(16) 6 .
C50B C33B C60B 60.7(13) 6 .
C41B C33B C32B 132(3) 6 .
C50B C33B C32B 58.7(13) 6 .
C60B C33B C32B 119.4(16) . .
C41B C33B C52B 91.4(19) 6 .
C50B C33B C52B 149(3) 6 .
C60B C33B C52B 123.4(15) . .
C32B C33B C52B 108.4(13) . .
C41B C33B C23B 62.5(16) 6 6
C50B C33B C23B 135(3) 6 6
C60B C33B C23B 94.5(14) . 6
C32B C33B C23B 129.1(19) . 6
C52B C33B C23B 29.0(11) . 6
C41B C33B C49B 122(2) 6 6
C50B C33B C49B 52.7(10) 6 6
C60B C33B C49B 112.9(15) . 6
C32B C33B C49B 9.7(14) . 6
C52B C33B C49B 109.7(14) . 6
C23B C33B C49B 126.2(19) 6 6
C41B C33B C39B 106(2) 6 6
C50B C33B C39B 130(2) 6 6
C60B C33B C39B 140.3(18) . 6
C32B C33B C39B 84.0(11) . 6
C52B C33B C39B 24.5(8) . 6
C23B C33B C39B 49.1(10) 6 6
C49B C33B C39B 85.3(11) 6 6
C16B C34B C15B 123(3) 6 6
C16B C34B C58B 109(3) 6 .
C15B C34B C58B 14.0(15) 6 .
C16B C34B C54B 114(3) 6 .
C15B C34B C54B 115(2) 6 .
C58B C34B C54B 127.6(18) . .
C16B C34B C59B 5(3) 6 .
C15B C34B C59B 125(2) 6 .
C58B C34B C59B 110.7(17) . .
C54B C34B C59B 114.7(17) . .
C16B C34B C50B 58.8(19) 6 6
C15B C34B C50B 156(4) 6 6
C58B C34B C50B 154(3) . 6
C54B C34B C50B 55.1(11) . 6
C59B C34B C50B 59.6(12) . 6
C16B C34B C17B 154(5) 6 6
C15B C34B C17B 58.8(16) 6 6
C58B C34B C17B 72.3(11) . 6
C54B C34B C17B 56.0(11) . 6
C59B C34B C17B 159(3) . 6
C50B C34B C17B 108.3(14) 6 6
C47B C35B C45B 156(4) 6 6
C47B C35B C45B 173(3) 6 .
C45B C35B C45B 28.9(19) 6 .
C47B C35B C30B 75(2) 6 .
C45B C35B C30B 82(2) 6 .
C45B C35B C30B 107.3(10) . .
C47B C35B C48B 52(2) 6 .
C45B C35B C48B 151(3) 6 .
C45B C35B C48B 122.5(15) . .
C30B C35B C48B 119.3(15) . .
C47B C35B C35B 150(2) 6 6
C45B C35B C35B 53(2) 6 6
C45B C35B C35B 24.2(8) . 6
C30B C35B C35B 127.6(8) . 6
C48B C35B C35B 98.4(10) . 6
C47B C35B C01B 45.2(18) 6 6
C45B C35B C01B 158(3) 6 6
C45B C35B C01B 129.4(13) . 6
C30B C35B C01B 113.6(13) . 6
C48B C35B C01B 7.0(9) . 6
C35B C35B C01B 105.3(7) 6 6
C47B C35B C46B 36.1(17) 6 6
C45B C35B C46B 121(2) 6 6
C45B C35B C46B 144.1(12) . 6
C30B C35B C46B 39.0(9) . 6
C48B C35B C46B 82.1(11) . 6
C35B C35B C46B 154.5(8) 6 6
C01B C35B C46B 75.8(9) 6 6
C47B C35B C36B 129(2) 6 6
C45B C35B C36B 28.7(16) 6 6
C45B C35B C36B 52.8(7) . 6
C30B C35B C36B 54.7(8) . 6
C48B C35B C36B 154.1(16) . 6
C35B C35B C36B 75.2(7) 6 6
C01B C35B C36B 155.0(13) 6 6
C46B C35B C36B 93.2(9) 6 6
C47B C35B Sm1 90(2) 6 .
C45B C35B Sm1 86(2) 6 .
C45B C35B Sm1 84.4(11) . .
C30B C35B Sm1 65.2(10) . .
C48B C35B Sm1 86.4(13) . .
C35B C35B Sm1 84.0(5) 6 .
C01B C35B Sm1 87.0(9) 6 .
C46B C35B Sm1 70.6(8) 6 .
C36B C35B Sm1 68.1(7) 6 .
C47B C35B Sm1 111(2) 6 6
C45B C35B Sm1 72(2) 6 6
C45B C35B Sm1 62.9(10) . 6
C30B C35B Sm1 83.1(10) . 6
C48B C35B Sm1 90.2(13) . 6
C35B C35B Sm1 60.3(4) 6 6
C01B C35B Sm1 93.5(9) 6 6
C46B C35B Sm1 94.3(8) 6 6
C36B C35B Sm1 64.6(7) 6 6
Sm1 C35B Sm1 23.8(4) . 6
C36B C36B C26B 141.6(16) 6 6
C36B C36B C26B 20.5(8) 6 .
C26B C36B C26B 121(2) 6 .
C36B C36B C37B 143.7(8) 6 .
C26B C36B C37B 3.1(18) 6 .
C26B C36B C37B 123.3(14) . .
C36B C36B C45B 93.2(7) 6 .
C26B C36B C45B 116.1(19) 6 .
C26B C36B C45B 108.9(11) . .
C37B C36B C45B 116.1(11) . .
C36B C36B C45B 61.4(7) 6 6
C26B C36B C45B 143(2) 6 6
C26B C36B C45B 78.0(11) . 6
C37B C36B C45B 144.2(13) . 6
C45B C36B C45B 31.8(11) . 6
C36B C36B C30B 146.3(8) 6 6
C26B C36B C30B 58.5(14) 6 6
C26B C36B C30B 148.6(16) . 6
C37B C36B C30B 58.2(9) . 6
C45B C36B C30B 58.0(10) . 6
C45B C36B C30B 88.4(8) 6 6
C36B C36B C37B 24.5(6) 6 6
C26B C36B C37B 117.2(18) 6 6
C26B C36B C37B 4.3(7) . 6
C37B C36B C37B 119.2(14) . 6
C45B C36B C37B 112.9(10) . 6
C45B C36B C37B 82.1(10) 6 6
C30B C36B C37B 149.1(13) 6 6
C36B C36B C35B 104.8(7) 6 6
C26B C36B C35B 102.1(17) 6 6
C26B C36B C35B 118.0(13) . 6
C37B C36B C35B 102.2(10) . 6
C45B C36B C35B 14.1(9) . 6
C45B C36B C35B 44.1(5) 6 6
C30B C36B C35B 44.5(5) 6 6
C37B C36B C35B 121.6(11) 6 6
C36B C36B Sm1 95.4(4) 6 6
C26B C36B Sm1 71.2(18) 6 6
C26B C36B Sm1 87.1(11) . 6
C37B C36B Sm1 74.0(11) . 6
C45B C36B Sm1 74.5(10) . 6
C45B C36B Sm1 79.4(9) 6 6
C30B C36B Sm1 62.4(9) 6 6
C37B C36B Sm1 87.0(8) 6 6
C35B C36B Sm1 65.9(7) 6 6
C36B C36B Sm1 70.0(3) 6 .
C26B C36B Sm1 92.0(19) 6 .
C26B C36B Sm1 63.2(10) . .
C37B C36B Sm1 95.0(11) . .
C45B C36B Sm1 76.8(10) . .
C45B C36B Sm1 67.7(8) 6 .
C30B C36B Sm1 85.5(10) 6 .
C37B C36B Sm1 63.7(7) 6 .
C35B C36B Sm1 74.0(8) 6 .
Sm1 C36B Sm1 25.4(5) 6 .
C26B C37B C25B 108(3) 6 6
C26B C37B C36B 4(2) 6 .
C25B C37B C36B 111.1(19) 6 .
C26B C37B C44B 119(2) 6 .
C25B C37B C44B 113.4(18) 6 .
C36B C37B C44B 119.6(13) . .
C26B C37B C38B 116(3) 6 .
C25B C37B C38B 7.8(16) 6 .
C36B C37B C38B 118.9(14) . .
C44B C37B C38B 107.0(12) . .
C26B C37B C30B 70.1(19) 6 6
C25B C37B C30B 144(2) 6 6
C36B C37B C30B 69.7(12) . 6
C44B C37B C30B 50.3(10) . 6
C38B C37B C30B 143.2(18) . 6
C26B C37B C27B 145(3) 6 6
C25B C37B C27B 49.9(15) 6 6
C36B C37B C27B 149.2(17) . 6
C44B C37B C27B 64.7(9) . 6
C38B C37B C27B 42.8(9) . 6
C30B C37B C27B 110.3(13) 6 6
C26B C37B C36B 9.7(17) 6 6
C25B C37B C36B 99.3(18) 6 6
C36B C37B C36B 11.8(5) . 6
C44B C37B C36B 128.0(12) . 6
C38B C37B C36B 107.1(13) . 6
C30B C37B C36B 79.4(10) 6 6
C27B C37B C36B 140.4(14) 6 6
C26B C37B Sm1 71(3) 6 6
C25B C37B Sm1 81.4(16) 6 6
C36B C37B Sm1 74.7(11) . 6
C44B C37B Sm1 73.8(10) . 6
C38B C37B Sm1 83.5(12) . 6
C30B C37B Sm1 63.6(11) 6 6
C27B C37B Sm1 78.1(11) 6 6
C36B C37B Sm1 72.4(8) 6 6
C25B C38B C27B 105(4) 6 6
C25B C38B C20B 99(5) 6 .
C27B C38B C20B 143.5(18) 6 .
C25B C38B C39B 126(5) 6 .
C27B C38B C39B 23.5(8) 6 .
C20B C38B C39B 121.6(15) . .
C25B C38B C37B 22(4) 6 .
C27B C38B C37B 85.6(12) 6 .
C20B C38B C37B 120.9(14) . .
C39B C38B C37B 108.4(11) . .
C25B C38B C26B 5(4) 6 6
C27B C38B C26B 100.0(13) 6 6
C20B C38B C26B 103.3(13) . 6
C39B C38B C26B 121.2(12) . 6
C37B C38B C26B 17.7(9) . 6
C25B C38B Sm1 62(5) 6 6
C27B C38B Sm1 78.6(15) 6 6
C20B C38B Sm1 89.7(11) . 6
C39B C38B Sm1 83.5(11) . 6
C37B C38B Sm1 65.5(11) . 6
C26B C38B Sm1 59.3(8) 6 6
C27B C39B C52B 163(4) 6 6
C27B C39B C38B 62(3) 6 .
C52B C39B C38B 134(2) 6 .
C27B C39B C43B 50(3) 6 .
C52B C39B C43B 116(2) 6 .
C38B C39B C43B 109.3(10) . .
C27B C39B C23B 167(4) 6 .
C52B C39B C23B 21(2) 6 .
C38B C39B C23B 121.8(16) . .
C43B C39B C23B 120.4(14) . .
C27B C39B C25B 53(2) 6 6
C52B C39B C25B 144(2) 6 6
C38B C39B C25B 11.0(9) . 6
C43B C39B C25B 98.5(10) . 6
C23B C39B C25B 129.4(17) . 6
C27B C39B C28B 45(2) 6 6
C52B C39B C28B 122(2) 6 6
C38B C39B C28B 103.3(11) . 6
C43B C39B C28B 6.3(11) . 6
C23B C39B C28B 124.4(14) . 6
C25B C39B C28B 92.5(11) 6 6
C27B C39B C33B 122(3) 6 6
C52B C39B C33B 44.6(15) 6 6
C38B C39B C33B 163.3(18) . 6
C43B C39B C33B 72.4(11) . 6
C23B C39B C33B 49.9(10) . 6
C25B C39B C33B 158.8(17) 6 6
C28B C39B C33B 77.5(9) 6 6
C27B C39B C51B 153(3) 6 6
C52B C39B C51B 43.8(17) 6 6
C38B C39B C51B 91.5(11) . 6
C43B C39B C51B 149.0(15) . 6
C23B C39B C51B 31.4(9) . 6
C25B C39B C51B 100.5(12) 6 6
C28B C39B C51B 150.8(15) 6 6
C33B C39B C51B 81.2(9) 6 6
C27B C39B Sm1 69(3) 6 6
C52B C39B Sm1 119(2) 6 6
C38B C39B Sm1 68.4(10) . 6
C43B C39B Sm1 70.6(11) . 6
C23B C39B Sm1 100.6(15) . 6
C25B C39B Sm1 61.2(9) 6 6
C28B C39B Sm1 65.9(11) 6 6
C33B C39B Sm1 97.6(10) 6 6
C51B C39B Sm1 97.8(10) 6 6
C53B C40B C53B 154.6(16) . 6
C53B C40B C64B 134.1(14) . .
C53B C40B C64B 70.4(10) 6 .
C53B C40B C64B 70.4(10) . 6
C53B C40B C64B 134.1(14) 6 6
C64B C40B C64B 63.8(15) . 6
C53B C40B C22B 42.4(9) . 6
C53B C40B C22B 113.3(11) 6 6
C64B C40B C22B 152.4(18) . 6
C64B C40B C22B 105.8(10) 6 6
C53B C40B C22B 113.3(11) . .
C53B C40B C22B 42.4(9) 6 .
C64B C40B C22B 105.8(10) . .
C64B C40B C22B 152.4(18) 6 .
C22B C40B C22B 71.1(12) 6 .
C60B C41B C33B 104(3) 6 6
C60B C41B C23B 159(3) 6 .
C33B C41B C23B 78.3(17) 6 .
C60B C41B C50B 65.6(18) 6 .
C33B C41B C50B 57.9(15) 6 .
C23B C41B C50B 128.8(16) . .
C60B C41B C66B 60(2) 6 .
C33B C41B C66B 162.4(19) 6 .
C23B C41B C66B 119.3(16) . .
C50B C41B C66B 106.2(12) . .
C60B C41B C61B 70.1(17) 6 6
C33B C41B C61B 162(3) 6 6
C23B C41B C61B 101.2(14) . 6
C50B C41B C61B 128.8(13) . 6
C66B C41B C61B 25.2(11) . 6
C60B C41B C52B 154(3) 6 6
C33B C41B C52B 55.4(14) 6 6
C23B C41B C52B 23.0(11) . 6
C50B C41B C52B 107.3(12) . 6
C66B C41B C52B 142.1(15) . 6
C61B C41B C52B 123.6(13) 6 6
C60B C41B C53B 114(2) 6 6
C33B C41B C53B 132.1(18) 6 6
C23B C41B C53B 56.1(11) . 6
C50B C41B C53B 167.0(19) . 6
C66B C41B C53B 64.9(10) . 6
C61B C41B C53B 45.2(8) 6 6
C52B C41B C53B 78.9(10) 6 6
C04B C42B C07B 116(10) 6 6
C04B C42B C05B 127(10) 6 6
C07B C42B C05B 116.9(19) 6 6
C04B C42B C67B 119(10) 6 .
C07B C42B C67B 3.0(14) 6 .
C05B C42B C67B 113.9(19) 6 .
C04B C42B C24B 122(10) 6 .
C07B C42B C24B 122.0(18) 6 .
C05B C42B C24B 5.1(11) 6 .
C67B C42B C24B 119.1(17) . .
C04B C42B C03B 35(10) 6 .
C07B C42B C03B 117.1(17) 6 .
C05B C42B C03B 118.4(17) 6 .
C67B C42B C03B 119.2(17) . .
C24B C42B C03B 113.9(16) . .
C28B C43B C27B 128(5) 6 6
C28B C43B C32B 98(5) 6 6
C27B C43B C32B 129.2(18) 6 6
C28B C43B C49B 81(5) 6 .
C27B C43B C49B 139(2) 6 .
C32B C43B C49B 18.7(10) 6 .
C28B C43B C44B 44(4) 6 .
C27B C43B C44B 85.4(12) 6 .
C32B C43B C44B 139.8(17) 6 .
C49B C43B C44B 121.5(16) . .
C28B C43B C39B 147(6) 6 .
C27B C43B C39B 21.8(9) 6 .
C32B C43B C39B 107.4(15) 6 .
C49B C43B C39B 119.2(16) . .
C44B C43B C39B 106.1(10) . .
C28B C43B C29B 16(6) 6 6
C27B C43B C29B 114.9(18) 6 6
C32B C43B C29B 105.8(15) 6 6
C49B C43B C29B 87.5(14) . 6
C44B C43B C29B 34.0(10) . 6
C39B C43B C29B 131.7(15) . 6
C28B C43B C52B 164(8) 6 6
C27B C43B C52B 43.9(9) 6 6
C32B C43B C52B 85.8(12) 6 6
C49B C43B C52B 99.6(12) . 6
C44B C43B C52B 128.3(12) . 6
C39B C43B C52B 22.4(8) . 6
C29B C43B C52B 148.6(19) 6 6
C28B C43B Sm1 74(7) 6 6
C27B C43B Sm1 76.9(17) 6 6
C32B C43B Sm1 100.9(16) 6 6
C49B C43B Sm1 88.3(16) . 6
C44B C43B Sm1 63.6(11) . 6
C39B C43B Sm1 80.7(11) . 6
C29B C43B Sm1 59.3(12) 6 6
C52B C43B Sm1 90.2(11) 6 6
C29B C44B C28B 79.8(18) 6 6
C29B C44B C30B 78.7(17) 6 6
C28B C44B C30B 148(2) 6 6
C29B C44B C46B 27.5(15) 6 .
C28B C44B C46B 107.2(16) 6 .
C30B C44B C46B 54.4(11) 6 .
C29B C44B C37B 140(2) 6 .
C28B C44B C37B 120.3(15) 6 .
C30B C44B C37B 67.0(12) 6 .
C46B C44B C37B 121.0(14) . .
C29B C44B C43B 90.6(19) 6 .
C28B C44B C43B 11.5(11) 6 .
C30B C44B C43B 150(2) 6 .
C46B C44B C43B 118.0(14) . .
C37B C44B C43B 109.2(11) . .
C29B C44B C27B 125(2) 6 6
C28B C44B C27B 52.2(9) 6 6
C30B C44B C27B 128.5(16) 6 6
C46B C44B C27B 148.8(17) . 6
C37B C44B C27B 68.7(10) . 6
C43B C44B C27B 40.8(9) . 6
C29B C44B C26B 124(2) 6 6
C28B C44B C26B 130.9(17) 6 6
C30B C44B C26B 50.4(9) 6 6
C46B C44B C26B 104.1(12) . 6
C37B C44B C26B 17.0(8) . 6
C43B C44B C26B 120.9(11) . 6
C27B C44B C26B 82.1(10) 6 6
C29B C44B Sm1 73.6(19) 6 6
C28B C44B Sm1 86.9(17) 6 6
C30B C44B Sm1 64.6(13) 6 6
C46B C44B Sm1 76.6(11) . 6
C37B C44B Sm1 73.5(10) . 6
C43B C44B Sm1 86.0(12) . 6
C27B C44B Sm1 78.9(11) 6 6
C26B C44B Sm1 64.8(8) 6 6
C35B C45B C45B 127(2) 6 6
C35B C45B C47B 12(2) 6 .
C45B C45B C47B 138.5(9) 6 .
C35B C45B C35B 103(3) 6 .
C45B C45B C35B 24.2(8) 6 .
C47B C45B C35B 114.3(14) . .
C35B C45B C36B 137(2) 6 .
C45B C45B C36B 86.8(7) 6 .
C47B C45B C36B 126.8(13) . .
C35B C45B C36B 107.9(10) . .
C35B C45B C30B 70(2) 6 6
C45B C45B C30B 149.8(8) 6 6
C47B C45B C30B 58.2(10) . 6
C35B C45B C30B 151.1(17) . 6
C36B C45B C30B 69.1(10) . 6
C35B C45B C36B 154(2) 6 6
C45B C45B C36B 61.4(7) 6 6
C47B C45B C36B 148.0(14) . 6
C35B C45B C36B 83.1(10) . 6
C36B C45B C36B 25.4(9) . 6
C30B C45B C36B 93.2(10) 6 6
C35B C45B C26B 116(2) 6 6
C45B C45B C26B 106.4(6) 6 6
C47B C45B C26B 105.0(11) . 6
C35B C45B C26B 124.4(12) . 6
C36B C45B C26B 21.8(8) . 6
C30B C45B C26B 47.5(6) 6 6
C36B C45B C26B 45.9(5) 6 6
C35B C45B Sm1 78(2) 6 6
C45B C45B Sm1 93.7(4) 6 6
C47B C45B Sm1 76.5(10) . 6
C35B C45B Sm1 88.3(11) . 6
C36B C45B Sm1 73.8(10) . 6
C30B C45B Sm1 63.0(10) 6 6
C36B C45B Sm1 77.4(9) 6 6
C26B C45B Sm1 63.9(7) 6 6
C35B C45B Sm1 93(2) 6 .
C45B C45B Sm1 68.6(4) 6 .
C47B C45B Sm1 95.8(11) . .
C35B C45B Sm1 65.5(10) . .
C36B C45B Sm1 73.5(9) . .
C30B C45B Sm1 86.8(10) 6 .
C36B C45B Sm1 66.0(8) 6 .
C26B C45B Sm1 73.1(7) 6 .
Sm1 C45B Sm1 25.1(4) 6 .
C29B C46B C30B 95(2) 6 6
C29B C46B C31B 75(2) 6 6
C30B C46B C31B 152(2) 6 6
C29B C46B C44B 42(2) 6 .
C30B C46B C44B 57.3(11) 6 .
C31B C46B C44B 117.3(15) 6 .
C29B C46B C18B 78(2) 6 .
C30B C46B C18B 155.4(17) 6 .
C31B C46B C18B 3.8(17) 6 .
C44B C46B C18B 119.9(13) . .
C29B C46B C47B 145(3) 6 .
C30B C46B C47B 63.7(12) 6 .
C31B C46B C47B 110.7(15) 6 .
C44B C46B C47B 120.4(12) . .
C18B C46B C47B 110.0(11) . .
C29B C46B C35B 132(3) 6 6
C30B C46B C35B 47.5(10) 6 6
C31B C46B C35B 122.6(17) 6 6
C44B C46B C35B 103.9(11) . 6
C18B C46B C35B 122.7(12) . 6
C47B C46B C35B 16.5(7) . 6
C29B C46B C13B 116(3) 6 6
C30B C46B C13B 123.5(17) 6 6
C31B C46B C13B 46.7(10) 6 6
C44B C46B C13B 152.2(17) . 6
C18B C46B C13B 45.7(9) . 6
C47B C46B C13B 64.5(9) . 6
C35B C46B C13B 78.3(9) 6 6
C29B C46B Sm1 71(3) 6 6
C30B C46B Sm1 62.6(12) 6 6
C31B C46B Sm1 89.5(17) 6 6
C44B C46B Sm1 72.6(11) . 6
C18B C46B Sm1 92.9(9) . 6
C47B C46B Sm1 74.6(8) . 6
C35B C46B Sm1 65.8(8) 6 6
C13B C46B Sm1 83.6(12) 6 6
C35B C47B C48B 100(3) 6 6
C35B C47B C45B 12.5(18) 6 .
C48B C47B C45B 111.7(17) 6 .
C35B C47B C01B 115(2) 6 .
C48B C47B C01B 15.1(12) 6 .
C45B C47B C01B 126.8(14) . .
C35B C47B C30B 77.4(19) 6 6
C48B C47B C30B 150(2) 6 6
C45B C47B C30B 65.4(12) . 6
C01B C47B C30B 148.7(15) . 6
C35B C47B C46B 127(2) 6 .
C48B C47B C46B 120.1(17) 6 .
C45B C47B C46B 116.0(12) . .
C01B C47B C46B 107.7(11) . .
C30B C47B C46B 50.7(10) 6 .
C35B C47B C13B 144(3) 6 6
C48B C47B C13B 49.1(11) 6 6
C45B C47B C13B 152.4(16) . 6
C01B C47B C13B 35.3(9) . 6
C30B C47B C13B 119.2(14) 6 6
C46B C47B C13B 72.5(10) . 6
C35B C47B C29B 119(2) 6 6
C48B C47B C29B 119.0(18) 6 6
C45B C47B C29B 108.7(11) . 6
C01B C47B C29B 108.8(12) . 6
C30B C47B C29B 45.3(9) 6 6
C46B C47B C29B 11.2(9) . 6
C13B C47B C29B 74.8(10) 6 6
C35B C47B Sm1 75(2) 6 6
C48B C47B Sm1 87.9(18) 6 6
C45B C47B Sm1 73.0(10) . 6
C01B C47B Sm1 92.3(9) . 6
C30B C47B Sm1 62.0(10) 6 6
C46B C47B Sm1 73.9(8) . 6
C13B C47B Sm1 85.4(11) 6 6
C29B C47B Sm1 62.9(8) 6 6
C01B C48B C47B 121(4) 6 6
C01B C48B C02B 88(3) 6 .
C47B C48B C02B 151(2) 6 .
C01B C48B C13B 34(3) 6 .
C47B C48B C13B 93.6(16) 6 .
C02B C48B C13B 111.5(15) . .
C01B C48B C35B 149(4) 6 .
C47B C48B C35B 28.2(12) 6 .
C02B C48B C35B 123.2(16) . .
C13B C48B C35B 119.9(15) . .
C01B C48B C06B 32(4) 6 6
C47B C48B C06B 99.4(16) 6 6
C02B C48B C06B 104.9(13) . 6
C13B C48B C06B 6.9(12) . 6
C35B C48B C06B 124.8(14) . 6
C01B C48B Sm1 115(5) 6 .
C47B C48B Sm1 68.3(16) 6 .
C02B C48B Sm1 98.0(14) . .
C13B C48B Sm1 87.4(18) . .
C35B C48B Sm1 63.4(11) . .
C06B C48B Sm1 86.2(12) 6 .
C32B C49B C54B 123(4) 6 6
C32B C49B C28B 80(3) 6 6
C54B C49B C28B 157(2) 6 6
C32B C49B C19B 164(6) 6 .
C54B C49B C19B 50.3(13) 6 .
C28B C49B C19B 106.6(15) 6 .
C32B C49B C50B 66(3) 6 .
C54B C49B C50B 67.7(15) 6 .
C28B C49B C50B 133.1(17) 6 .
C19B C49B C50B 115.5(15) . .
C32B C49B C43B 67(3) 6 .
C54B C49B C43B 170(2) 6 .
C28B C49B C43B 14.4(10) 6 .
C19B C49B C43B 120.8(15) . .
C50B C49B C43B 119.3(15) . .
C32B C49B C33B 31(4) 6 6
C54B C49B C33B 110.7(17) 6 6
C28B C49B C33B 91.3(13) 6 6
C19B C49B C33B 157.6(17) . 6
C50B C49B C33B 43.3(9) . 6
C43B C49B C33B 77.0(11) . 6
C32B C49B C55B 166(5) 6 6
C54B C49B C55B 47.1(12) 6 6
C28B C49B C55B 109.9(13) 6 6
C19B C49B C55B 5.5(14) . 6
C50B C49B C55B 110.8(13) . 6
C43B C49B C55B 123.8(14) . 6
C33B C49B C55B 152.3(14) 6 6
C33B C50B C32B 67.5(12) 6 6
C33B C50B C60B 65.1(12) 6 6
C32B C50B C60B 132.6(16) 6 6
C33B C50B C49B 84.0(13) 6 .
C32B C50B C49B 18.7(10) 6 .
C60B C50B C49B 147.9(16) 6 .
C33B C50B C41B 40.8(12) 6 .
C32B C50B C41B 104.0(15) 6 .
C60B C50B C41B 33.0(11) 6 .
C49B C50B C41B 115.8(16) . .
C33B C50B C16B 149.9(17) 6 .
C32B C50B C16B 141.0(17) 6 .
C60B C50B C16B 85.8(13) 6 .
C49B C50B C16B 123.0(17) . .
C41B C50B C16B 109.5(14) . .
C33B C50B C54B 130.4(17) 6 6
C32B C50B C54B 62.9(11) 6 6
C60B C50B C54B 164.4(19) 6 6
C49B C50B C54B 46.8(11) . 6
C41B C50B C54B 156(3) . 6
C16B C50B C54B 78.7(14) . 6
C33B C50B C59B 123.1(15) 6 6
C32B C50B C59B 168(2) 6 6
C60B C50B C59B 58.3(10) 6 6
C49B C50B C59B 150(2) . 6
C41B C50B C59B 84.9(12) . 6
C16B C50B C59B 27.6(9) . 6
C54B C50B C59B 106.2(15) 6 6
C33B C50B C34B 174(3) 6 6
C32B C50B C34B 115.9(14) 6 6
C60B C50B C34B 111.4(14) 6 6
C49B C50B C34B 98.7(13) . 6
C41B C50B C34B 133.7(17) . 6
C16B C50B C34B 25.7(10) . 6
C54B C50B C34B 53.1(9) 6 6
C59B C50B C34B 53.1(9) 6 6
C22B C51B C23B 116(3) 6 6
C22B C51B C53B 42.5(16) 6 .
C23B C51B C53B 81.7(15) 6 .
C22B C51B C21B 74.6(16) 6 .
C23B C51B C21B 144(2) 6 .
C53B C51B C21B 117.1(13) . .
C22B C51B C52B 142(3) 6 .
C23B C51B C52B 28.3(13) 6 .
C53B C51B C52B 109.4(12) . .
C21B C51B C52B 126.6(14) . .
C22B C51B C39B 145(4) 6 6
C23B C51B C39B 47.7(12) 6 6
C53B C51B C39B 128.3(13) . 6
C21B C51B C39B 102.8(11) . 6
C52B C51B C39B 23.8(9) . 6
C23B C52B C39B 135(4) 6 6
C23B C52B C27B 140(4) 6 .
C39B C52B C27B 6.9(17) 6 .
C23B C52B C33B 79(2) 6 .
C39B C52B C33B 111(2) 6 .
C27B C52B C33B 106.0(13) . .
C23B C52B C51B 42(2) 6 .
C39B C52B C51B 112(2) 6 .
C27B C52B C51B 119.2(17) . .
C33B C52B C51B 120.3(16) . .
C23B C52B C41B 45.7(19) 6 6
C39B C52B C41B 128(2) 6 6
C27B C52B C41B 126.6(17) . 6
C33B C52B C41B 33.2(10) . 6
C51B C52B C41B 87.2(13) . 6
C23B C52B C22B 31.4(19) 6 6
C39B C52B C22B 116(2) 6 6
C27B C52B C22B 122.9(16) . 6
C33B C52B C22B 109.7(14) . 6
C51B C52B C22B 11.4(10) . 6
C41B C52B C22B 76.5(10) 6 6
C23B C52B C43B 132(3) 6 6
C39B C52B C43B 41.4(14) 6 6
C27B C52B C43B 35.8(10) . 6
C33B C52B C43B 70.3(11) . 6
C51B C52B C43B 145(2) . 6
C41B C52B C43B 95.7(12) 6 6
C22B C52B C43B 140.7(17) 6 6
C22B C53B C40B 75.3(11) 6 .
C22B C53B C61B 144(3) 6 .
C40B C53B C61B 110.0(14) . .
C22B C53B C51B 25.3(10) 6 .
C40B C53B C51B 100.6(12) . .
C61B C53B C51B 131.6(16) . .
C22B C53B C23B 60.8(13) 6 6
C40B C53B C23B 128.3(18) . 6
C61B C53B C23B 93.2(13) . 6
C51B C53B C23B 38.9(10) . 6
C22B C53B C64B 122(2) 6 6
C40B C53B C64B 57.7(8) . 6
C61B C53B C64B 52.4(12) . 6
C51B C53B C64B 140(2) . 6
C23B C53B C64B 126.3(19) 6 6
C22B C53B C66B 131(3) 6 6
C40B C53B C66B 103.3(13) . 6
C61B C53B C66B 15.1(14) . 6
C51B C53B C66B 122.8(17) . 6
C23B C53B C66B 87.3(12) 6 6
C64B C53B C66B 48.1(8) 6 6
C22B C53B C41B 99.7(17) 6 6
C40B C53B C41B 133.0(19) . 6
C61B C53B C41B 50.0(10) . 6
C51B C53B C41B 81.7(12) . 6
C23B C53B C41B 43.3(8) 6 6
C64B C53B C41B 90.7(13) 6 6
C66B C53B C41B 44.9(7) 6 6
C19B C54B C49B 78.2(18) 6 6
C19B C54B C34B 133(2) 6 .
C49B C54B C34B 135(3) 6 .
C19B C54B C55B 19.6(11) 6 .
C49B C54B C55B 97(2) 6 .
C34B C54B C55B 114.1(17) . .
C19B C54B C50B 139(3) 6 6
C49B C54B C50B 65.6(14) 6 6
C34B C54B C50B 71.8(15) . 6
C55B C54B C50B 150(3) . 6
C19B C54B C32B 93.0(17) 6 .
C49B C54B C32B 15.6(13) 6 .
C34B C54B C32B 125.4(18) . .
C55B C54B C32B 112.0(17) . .
C50B C54B C32B 53.7(12) 6 .
C19B C54B C17B 60.6(12) 6 6
C49B C54B C17B 135(3) 6 6
C34B C54B C17B 74.2(13) . 6
C55B C54B C17B 41.0(10) . 6
C50B C54B C17B 140(3) 6 6
C32B C54B C17B 150(2) . 6
C19B C54B C16B 145(3) 6 6
C49B C54B C16B 114(2) 6 6
C34B C54B C16B 21.4(10) . 6
C55B C54B C16B 130(2) . 6
C50B C54B C16B 50.5(10) 6 6
C32B C54B C16B 103.9(14) . 6
C17B C54B C16B 93.4(14) 6 6
C19B C54B C15B 109.8(17) 6 6
C49B C54B C15B 148(3) 6 6
C34B C54B C15B 23.3(9) . 6
C55B C54B C15B 90.8(13) . 6
C50B C54B C15B 93.0(15) 6 6
C32B C54B C15B 144(2) . 6
C17B C54B C15B 51.0(9) 6 6
C16B C54B C15B 43.0(7) 6 6
C19B C55B C17B 122(3) 6 6
C19B C55B C54B 46(2) 6 .
C17B C55B C54B 75.4(15) 6 .
C19B C55B C18B 82(3) 6 6
C17B C55B C18B 154(2) 6 6
C54B C55B C18B 127.6(16) . 6
C19B C55B C56B 163(5) 6 .
C17B C55B C56B 48.0(16) 6 .
C54B C55B C56B 121.7(16) . .
C18B C55B C56B 106.2(13) 6 .
C19B C55B C31B 79(3) 6 .
C17B C55B C31B 155(2) 6 .
C54B C55B C31B 124.0(17) . .
C18B C55B C31B 4.6(15) 6 .
C56B C55B C31B 108.2(13) . .
C19B C55B C49B 15(4) 6 6
C17B C55B C49B 109.5(17) 6 6
C54B C55B C49B 36.1(11) . 6
C18B C55B C49B 91.6(12) 6 6
C56B C55B C49B 148(2) . 6
C31B C55B C49B 88.0(12) . 6
C19B C55B C11B 163(4) 6 6
C17B C55B C11B 44.8(12) 6 6
C54B C55B C11B 119.2(13) . 6
C18B C55B C11B 109.5(13) 6 6
C56B C55B C11B 3.7(13) . 6
C31B C55B C11B 111.6(12) . 6
C49B C55B C11B 147.7(16) 6 6
C11B C56B C17B 123(4) 6 6
C11B C56B C57B 49(3) 6 .
C17B C56B C57B 80.3(15) 6 .
C11B C56B C05B 83(3) 6 6
C17B C56B C05B 154(2) 6 6
C57B C56B C05B 119.2(17) . 6
C11B C56B C24B 87(3) 6 .
C17B C56B C24B 150(2) 6 .
C57B C56B C24B 123.2(18) . .
C05B C56B C24B 4.3(11) 6 .
C11B C56B C55B 166(5) 6 .
C17B C56B C55B 45.0(13) 6 .
C57B C56B C55B 123.1(16) . .
C05B C56B C55B 110.5(14) 6 .
C24B C56B C55B 106.3(13) . .
C11B C56B C12B 21(4) 6 6
C17B C56B C12B 116.8(15) 6 6
C57B C56B C12B 36.6(8) . 6
C05B C56B C12B 84.8(12) 6 6
C24B C56B C12B 89.0(12) . 6
C55B C56B C12B 158(2) . 6
C11B C56B C19B 165(4) 6 6
C17B C56B C19B 42.7(11) 6 6
C57B C56B C19B 119.6(15) . 6
C05B C56B C19B 112.2(14) 6 6
C24B C56B C19B 108.1(14) . 6
C55B C56B C19B 4.4(14) . 6
C12B C56B C19B 154.3(18) 6 6
C11B C57B C12B 78.0(14) 6 6
C11B C57B C68B 102.8(15) 6 .
C12B C57B C68B 27.0(13) 6 .
C11B C57B C70B 141.0(17) 6 6
C12B C57B C70B 63.1(12) 6 6
C68B C57B C70B 39.9(11) . 6
C11B C57B C56B 21.1(14) 6 .
C12B C57B C56B 97.1(15) 6 .
C68B C57B C56B 119.3(15) . .
C70B C57B C56B 159.2(16) 6 .
C11B C57B C58B 136.0(18) 6 .
C12B C57B C58B 145.9(18) 6 .
C68B C57B C58B 119.8(15) . .
C70B C57B C58B 83.0(12) 6 .
C56B C57B C58B 116.1(15) . .
C11B C57B C17B 61.4(11) 6 6
C12B C57B C17B 139.2(15) 6 6
C68B C57B C17B 159.3(18) . 6
C70B C57B C17B 157.6(14) 6 6
C56B C57B C17B 42.3(11) . 6
C58B C57B C17B 74.6(12) . 6
C11B C57B C71B 164.0(17) 6 6
C12B C57B C71B 118.1(15) 6 6
C68B C57B C71B 93.0(12) . 6
C70B C57B C71B 55.0(8) 6 6
C56B C57B C71B 143.8(15) . 6
C58B C57B C71B 28.0(9) . 6
C17B C57B C71B 102.6(12) 6 6
C11B C57B C15B 115.6(15) 6 6
C12B C57B C15B 165.9(17) 6 6
C68B C57B C15B 139.1(16) . 6
C70B C57B C15B 103.4(12) 6 6
C56B C57B C15B 95.8(12) . 6
C58B C57B C15B 20.4(9) . 6
C17B C57B C15B 54.2(8) 6 6
C71B C57B C15B 48.4(8) 6 6
C15B C58B C71B 178(5) 6 6
C15B C58B C34B 19(2) 6 .
C71B C58B C34B 159(2) 6 .
C15B C58B C77B 148(3) 6 .
C71B C58B C77B 31.0(16) 6 .
C34B C58B C77B 128.5(17) . .
C15B C58B C57B 99(3) 6 .
C71B C58B C57B 82.9(19) 6 .
C34B C58B C57B 117.3(16) . .
C77B C58B C57B 108.7(14) . .
C15B C58B C16B 42(2) 6 6
C71B C58B C16B 136(2) 6 6
C34B C58B C16B 23.0(11) . 6
C77B C58B C16B 105.7(14) . 6
C57B C58B C16B 135.0(18) . 6
C15B C58B C78B 137(3) 6 6
C71B C58B C78B 41.8(16) 6 6
C34B C58B C78B 117.9(15) . 6
C77B C58B C78B 10.8(8) . 6
C57B C58B C78B 117.2(15) . 6
C16B C58B C78B 94.9(12) 6 6
C15B C58B C17B 45(2) 6 6
C71B C58B C17B 137(2) 6 6
C34B C58B C17B 63.4(10) . 6
C77B C58B C17B 158(2) . 6
C57B C58B C17B 54.4(11) . 6
C16B C58B C17B 84.1(11) 6 6
C78B C58B C17B 159(2) 6 6
C15B C58B C70B 144(3) 6 6
C71B C58B C70B 38.5(16) 6 6
C34B C58B C70B 161(2) . 6
C77B C58B C70B 65.7(10) . 6
C57B C58B C70B 44.4(9) . 6
C16B C58B C70B 161(2) 6 6
C78B C58B C70B 75.6(9) 6 6
C17B C58B C70B 98.8(12) 6 6
C16B C59B C72B 121(4) 6 6
C16B C59B C60B 119(2) 6 .
C72B C59B C60B 101(2) 6 .
C16B C59B C65B 121(3) 6 .
C72B C59B C65B 12.2(18) 6 .
C60B C59B C65B 109.2(13) . .
C16B C59B C34B 5(3) 6 .
C72B C59B C34B 124(3) 6 .
C60B C59B C34B 119.6(16) . .
C65B C59B C34B 123.4(18) . .
C16B C59B C50B 66.6(17) 6 6
C72B C59B C50B 136(3) 6 6
C60B C59B C50B 52.2(12) . 6
C65B C59B C50B 148(3) . 6
C34B C59B C50B 67.4(13) . 6
C16B C59B C66B 137(4) 6 6
C72B C59B C66B 56.2(15) 6 6
C60B C59B C66B 45.2(11) . 6
C65B C59B C66B 65.4(11) . 6
C34B C59B C66B 142(3) . 6
C50B C59B C66B 88.2(14) 6 6
C41B C60B C66B 87(3) 6 6
C41B C60B C50B 81(2) 6 6
C66B C60B C50B 127(3) 6 6
C41B C60B C33B 42.1(18) 6 .
C66B C60B C33B 129(2) 6 .
C50B C60B C33B 54.2(12) 6 .
C41B C60B C61B 78(2) 6 .
C66B C60B C61B 26.7(12) 6 .
C50B C60B C61B 147(3) 6 .
C33B C60B C61B 118.2(15) . .
C41B C60B C59B 131(3) 6 .
C66B C60B C59B 80.7(16) 6 .
C50B C60B C59B 69.5(14) 6 .
C33B C60B C59B 123.5(17) . .
C61B C60B C59B 105.4(13) . .
C41B C60B C72B 121(3) 6 6
C66B C60B C72B 51.1(10) 6 6
C50B C60B C72B 93.1(16) 6 6
C33B C60B C72B 141(2) . 6
C61B C60B C72B 75.8(11) . 6
C59B C60B C72B 29.7(10) . 6
C41B C60B C16B 117(3) 6 6
C66B C60B C16B 93.4(17) 6 6
C50B C60B C16B 49.8(9) 6 6
C33B C60B C16B 103.6(15) . 6
C61B C60B C16B 119.9(15) . 6
C59B C60B C16B 19.8(9) . 6
C72B C60B C16B 45.7(7) 6 6
C66B C61B C64B 85(3) 6 6
C66B C61B C53B 131(4) 6 .
C64B C61B C53B 73.2(12) 6 .
C66B C61B C60B 61(2) 6 .
C64B C61B C60B 143(2) 6 .
C53B C61B C60B 115.2(13) . .
C66B C61B C62B 53(2) 6 .
C64B C61B C62B 51.3(11) 6 .
C53B C61B C62B 124.4(15) . .
C60B C61B C62B 110.2(13) . .
C66B C61B C41B 74(2) 6 6
C64B C61B C41B 128(2) 6 6
C53B C61B C41B 84.8(13) . 6
C60B C61B C41B 31.7(11) . 6
C62B C61B C41B 127.5(18) . 6
C66B C62B C64B 74.6(14) 6 6
C66B C62B C65B 83.9(15) 6 .
C64B C62B C65B 147(3) 6 .
C66B C62B C61B 26.1(13) 6 .
C64B C62B C61B 60.5(14) 6 .
C65B C62B C61B 106.9(12) . .
C66B C62B C63B 127(2) 6 .
C64B C62B C63B 62.0(11) 6 .
C65B C62B C63B 117.6(15) . .
C61B C62B C63B 122.1(14) . .
C66B C62B C72B 63.1(12) 6 6
C64B C62B C72B 129(2) 6 6
C65B C62B C72B 21.1(9) . 6
C61B C62B C72B 87.2(12) . 6
C63B C62B C72B 126.4(17) . 6
C66B C62B C79B 136(2) 6 6
C64B C62B C79B 104.8(16) 6 6
C65B C62B C79B 73.8(12) . 6
C61B C62B C79B 155(2) . 6
C63B C62B C79B 45.3(7) . 6
C72B C62B C79B 88.5(11) 6 6
C66B C62B C14B 105.6(16) 6 6
C64B C62B C14B 139(2) 6 6
C65B C62B C14B 27.9(11) . 6
C61B C62B C14B 131.2(14) . 6
C63B C62B C14B 90.2(11) . 6
C72B C62B C14B 44.7(8) 6 6
C79B C62B C14B 45.9(7) 6 6
C79B C63B C79B 28.5(16) . 6
C79B C63B C64B 153.3(15) . 6
C79B C63B C64B 128.9(12) 6 6
C79B C63B C64B 128.9(11) . .
C79B C63B C64B 153.3(15) 6 .
C64B C63B C64B 65.3(14) 6 .
C79B C63B C62B 84.4(11) . 6
C79B C63B C62B 112.9(12) 6 6
C64B C63B C62B 113.5(11) 6 6
C64B C63B C62B 48.2(9) . 6
C79B C63B C62B 112.9(12) . .
C79B C63B C62B 84.4(11) 6 .
C64B C63B C62B 48.2(9) 6 .
C64B C63B C62B 113.5(11) . .
C62B C63B C62B 161.6(15) 6 .
C62B C64B C61B 68.3(13) 6 6
C62B C64B C63B 69.8(10) 6 .
C61B C64B C63B 137.6(14) 6 .
C62B C64B C66B 51.7(12) 6 .
C61B C64B C66B 26.4(12) 6 .
C63B C64B C66B 114.9(13) . .
C62B C64B C40B 174.5(18) 6 .
C61B C64B C40B 106.3(12) 6 .
C63B C64B C40B 115.4(14) . .
C66B C64B C40B 123.1(14) . .
C62B C64B C64B 127.2(11) 6 6
C61B C64B C64B 163.7(10) 6 6
C63B C64B C64B 57.4(7) . 6
C66B C64B C64B 156.4(15) . 6
C40B C64B C64B 58.1(8) . 6
C62B C64B C53B 122.7(16) 6 6
C61B C64B C53B 54.5(9) 6 6
C63B C64B C53B 166.5(16) . 6
C66B C64B C53B 74.7(12) . 6
C40B C64B C53B 51.9(7) . 6
C64B C64B C53B 109.9(8) 6 6
C72B C65B C14B 129(4) 6 6
C72B C65B C76B 122(3) 6 .
C14B C65B C76B 15.2(13) 6 .
C72B C65B C62B 92(3) 6 .
C14B C65B C62B 109(2) 6 .
C76B C65B C62B 124.3(17) . .
C72B C65B C59B 21(3) 6 .
C14B C65B C59B 131(2) 6 .
C76B C65B C59B 118.8(15) . .
C62B C65B C59B 107.7(13) . .
C72B C65B C66B 51(2) 6 6
C14B C65B C66B 138(3) 6 6
C76B C65B C66B 148(2) . 6
C62B C65B C66B 42.0(10) . 6
C59B C65B C66B 66.0(11) . 6
C72B C65B C16B 29(2) 6 6
C14B C65B C16B 111.7(17) 6 6
C76B C65B C16B 100.1(12) . 6
C62B C65B C16B 120.7(14) . 6
C59B C65B C16B 19.1(10) . 6
C66B C65B C16B 79.3(10) 6 6
C61B C66B C62B 100(3) 6 6
C61B C66B C60B 92(3) 6 6
C62B C66B C60B 151(2) 6 6
C61B C66B C64B 68(2) 6 .
C62B C66B C64B 53.8(12) 6 .
C60B C66B C64B 154.1(17) 6 .
C61B C66B C41B 81(2) 6 .
C62B C66B C41B 175(3) 6 .
C60B C66B C41B 33.3(12) 6 .
C64B C66B C41B 123.0(15) . .
C61B C66B C72B 155(4) 6 .
C62B C66B C72B 71.0(14) 6 .
C60B C66B C72B 86.6(13) 6 .
C64B C66B C72B 118.4(15) . .
C41B C66B C72B 109.9(12) . .
C61B C66B C65B 144(3) 6 6
C62B C66B C65B 54.2(10) 6 6
C60B C66B C65B 101.5(14) 6 6
C64B C66B C65B 104.2(13) . 6
C41B C66B C65B 127.0(13) . 6
C72B C66B C65B 17.1(9) . 6
C61B C66B C59B 141(3) 6 6
C62B C66B C59B 102.7(14) 6 6
C60B C66B C59B 54.2(10) 6 6
C64B C66B C59B 149.8(18) . 6
C41B C66B C59B 79.0(10) . 6
C72B C66B C59B 32.6(9) . 6
C65B C66B C59B 48.7(7) 6 6
C61B C66B C53B 34(3) 6 6
C62B C66B C53B 108.1(14) 6 6
C60B C66B C53B 97.1(13) 6 6
C64B C66B C53B 57.2(9) . 6
C41B C66B C53B 70.2(10) . 6
C72B C66B C53B 170(2) . 6
C65B C66B C53B 161.4(13) 6 6
C59B C66B C53B 149.2(12) 6 6
C07B C67B C12B 164(10) 6 6
C07B C67B C42B 87(10) 6 .
C12B C67B C42B 103.9(16) 6 .
C07B C67B C08B 50(10) 6 .
C12B C67B C08B 128.9(15) 6 .
C42B C67B C08B 119.6(16) . .
C07B C67B C68B 148(10) 6 .
C12B C67B C68B 25.9(11) 6 .
C42B C67B C68B 124(2) . .
C08B C67B C68B 103.0(13) . .
C07B C67B C04B 83(10) 6 6
C12B C67B C04B 108.2(17) 6 6
C42B C67B C04B 4.4(14) . 6
C08B C67B C04B 116.0(15) . 6
C68B C67B C04B 128(2) . 6
C12B C68B C70B 116(3) 6 6
C12B C68B C57B 57(2) 6 .
C70B C68B C57B 70.4(16) 6 .
C12B C68B C67B 74(2) 6 .
C70B C68B C67B 170(2) 6 .
C57B C68B C67B 118.1(17) . .
C12B C68B C69B 168(5) 6 .
C70B C68B C69B 57.0(15) 6 .
C57B C68B C69B 123.0(16) . .
C67B C68B C69B 113.3(13) . .
C12B C68B C07B 75(2) 6 6
C70B C68B C07B 169(2) 6 6
C57B C68B C07B 119.6(15) . 6
C67B C68B C07B 1.5(12) . 6
C69B C68B C07B 111.9(13) . 6
C12B C68B C10B 167(4) 6 6
C70B C68B C10B 52.7(13) 6 6
C57B C68B C10B 118.1(14) . 6
C67B C68B C10B 117.5(14) . 6
C69B C68B C10B 4.9(9) . 6
C07B C68B C10B 116.1(15) 6 6
C12B C68B C11B 28(3) 6 6
C70B C68B C11B 103.5(17) 6 6
C57B C68B C11B 34.0(9) . 6
C67B C68B C11B 85.7(12) . 6
C69B C68B C11B 156.1(18) . 6
C07B C68B C11B 87.1(11) 6 6
C10B C68B C11B 151.3(16) 6 6
C10B C69B C70B 118(4) 6 6
C10B C69B C75B 36(4) 6 .
C70B C69B C75B 90.1(13) 6 .
C10B C69B C09B 94(4) 6 .
C70B C69B C09B 144.1(19) 6 .
C75B C69B C09B 109.4(15) . .
C10B C69B C68B 156(5) 6 .
C70B C69B C68B 41.0(12) 6 .
C75B C69B C68B 121.7(18) . .
C09B C69B C68B 104.3(13) . .
C10B C69B C73B 28(4) 6 6
C70B C69B C73B 94.9(14) 6 6
C75B C69B C73B 8.6(15) . 6
C09B C69B C73B 108.7(12) . 6
C68B C69B C73B 129.2(16) . 6
C10B C69B C12B 156(4) 6 6
C70B C69B C12B 39.1(9) 6 6
C75B C69B C12B 122.5(14) . 6
C09B C69B C12B 106.9(11) . 6
C68B C69B C12B 3.8(16) . 6
C73B C69B C12B 129.6(13) 6 6
C68B C70B C69B 82.1(18) 6 6
C68B C70B C12B 24.9(15) 6 .
C69B C70B C12B 106.5(17) 6 .
C68B C70B C57B 69.8(16) 6 6
C69B C70B C57B 144(2) 6 6
C12B C70B C57B 50.2(12) . 6
C68B C70B C10B 95(2) 6 .
C69B C70B C10B 13.7(11) 6 .
C12B C70B C10B 120.1(17) . .
C57B C70B C10B 151(2) 6 .
C68B C70B C71B 137(3) 6 .
C69B C70B C71B 120.7(16) 6 .
C12B C70B C71B 122.7(16) . .
C57B C70B C71B 72.5(12) 6 .
C10B C70B C71B 108.2(13) . .
C68B C70B C75B 120(3) 6 6
C69B C70B C75B 48.6(10) 6 6
C12B C70B C75B 143(2) . 6
C57B C70B C75B 130.3(18) 6 6
C10B C70B C75B 36.4(10) . 6
C71B C70B C75B 72.1(11) . 6
C68B C70B C77B 145(3) 6 6
C69B C70B C77B 94.2(13) 6 6
C12B C70B C77B 143.8(18) . 6
C57B C70B C77B 96.2(13) 6 6
C10B C70B C77B 81.5(11) . 6
C71B C70B C77B 26.7(8) . 6
C75B C70B C77B 45.6(6) 6 6
C68B C70B C58B 119(2) 6 6
C69B C70B C58B 134.9(18) 6 6
C12B C70B C58B 102.7(14) . 6
C57B C70B C58B 52.6(9) 6 6
C10B C70B C58B 124.4(14) . 6
C71B C70B C58B 20.0(9) . 6
C75B C70B C58B 88.1(10) 6 6
C77B C70B C58B 44.9(7) 6 6
C58B C71B C77B 122(3) 6 6
C58B C71B C78B 117(2) 6 .
C77B C71B C78B 5.8(14) 6 .
C58B C71B C15B 1(2) 6 .
C77B C71B C15B 122(2) 6 .
C78B C71B C15B 115.9(15) . .
C58B C71B C70B 122(2) 6 .
C77B C71B C70B 107.8(18) 6 .
C78B C71B C70B 112.6(13) . .
C15B C71B C70B 122.5(15) . .
C58B C71B C57B 69.2(17) 6 6
C77B C71B C57B 148(3) 6 6
C78B C71B C57B 149(2) . 6
C15B C71B C57B 70.1(11) . 6
C70B C71B C57B 52.4(11) . 6
C58B C71B C75B 147(4) 6 6
C77B C71B C75B 44.9(13) 6 6
C78B C71B C75B 49.4(9) . 6
C15B C71B C75B 147(2) . 6
C70B C71B C75B 63.4(10) . 6
C57B C71B C75B 107.7(13) 6 6
C65B C72B C59B 147(5) 6 6
C65B C72B C14B 33(3) 6 .
C59B C72B C14B 141(2) 6 .
C65B C72B C66B 112(3) 6 .
C59B C72B C66B 91.2(18) 6 .
C14B C72B C66B 127.0(16) . .
C65B C72B C16B 141(3) 6 .
C59B C72B C16B 25.6(17) 6 .
C14B C72B C16B 118.8(14) . .
C66B C72B C16B 106.9(13) . .
C65B C72B C62B 67(2) 6 6
C59B C72B C62B 135(2) 6 6
C14B C72B C62B 84.1(12) . 6
C66B C72B C62B 45.9(10) . 6
C16B C72B C62B 152.3(15) . 6
C65B C72B C76B 42(3) 6 6
C59B C72B C76B 127(2) 6 6
C14B C72B C76B 13.3(9) . 6
C66B C72B C76B 139.6(16) . 6
C16B C72B C76B 106.0(12) . 6
C62B C72B C76B 97.4(13) 6 6
C65B C72B C60B 146(3) 6 6
C59B C72B C60B 49.1(13) 6 6
C14B C72B C60B 168.7(17) . 6
C66B C72B C60B 42.3(10) . 6
C16B C72B C60B 68.5(10) . 6
C62B C72B C60B 86.6(11) 6 6
C76B C72B C60B 172.4(18) 6 6
C75B C73B C74B 115(5) 6 .
C75B C73B C78B 91(4) 6 .
C74B C73B C78B 113.8(15) . .
C75B C73B C10B 34(4) 6 .
C74B C73B C10B 115.9(16) . .
C78B C73B C10B 117.1(14) . .
C75B C73B C77B 74(3) 6 6
C74B C73B C77B 130.9(17) . 6
C78B C73B C77B 20.4(7) . 6
C10B C73B C77B 97.0(12) . 6
C75B C73B C69B 27(4) 6 6
C74B C73B C69B 118.7(15) . 6
C78B C73B C69B 110.5(13) . 6
C10B C73B C69B 7.1(11) . 6
C77B C73B C69B 90.7(11) 6 6
C75B C73B C80B 123(5) 6 6
C74B C73B C80B 50.0(7) . 6
C78B C73B C80B 64.5(11) . 6
C10B C73B C80B 152(2) . 6
C77B C73B C80B 83.8(11) 6 6
C69B C73B C80B 148.0(18) 6 6
C73B C74B C73B 130.5(18) . 6
C73B C74B C80B 134.0(11) . .
C73B C74B C80B 88.6(10) 6 .
C73B C74B C80B 88.6(10) . 6
C73B C74B C80B 134.0(11) 6 6
C80B C74B C80B 46.7(13) . 6
C73B C74B C75B 15.7(15) . 6
C73B C74B C75B 117.9(11) 6 6
C80B C74B C75B 135.0(11) . 6
C80B C74B C75B 94.8(9) 6 6
C73B C74B C75B 117.9(11) . .
C73B C74B C75B 15.7(15) 6 .
C80B C74B C75B 94.8(9) . .
C80B C74B C75B 135.0(11) 6 .
C75B C74B C75B 103.9(14) 6 .
C73B C75B C10B 133(5) 6 6
C73B C75B C69B 144(5) 6 .
C10B C75B C69B 11.8(15) 6 .
C73B C75B C77B 89(3) 6 .
C10B C75B C77B 120.3(16) 6 .
C69B C75B C77B 111.6(11) . .
C73B C75B C78B 72(3) 6 6
C10B C75B C78B 140.7(17) 6 6
C69B C75B C78B 132.2(12) . 6
C77B C75B C78B 20.7(8) . 6
C73B C75B C74B 49(3) 6 .
C10B C75B C74B 122.5(16) 6 .
C69B C75B C74B 129.9(12) . .
C77B C75B C74B 117.1(11) . .
C78B C75B C74B 96.8(10) 6 .
C73B C75B C70B 146(4) 6 6
C10B C75B C70B 51.0(10) 6 6
C69B C75B C70B 41.3(8) . 6
C77B C75B C70B 70.3(10) . 6
C78B C75B C70B 90.9(11) 6 6
C74B C75B C70B 165.2(18) . 6
C73B C75B C71B 113(3) 6 6
C10B C75B C71B 95.3(13) 6 6
C69B C75B C71B 85.8(9) . 6
C77B C75B C71B 26.0(7) . 6
C78B C75B C71B 46.5(7) 6 6
C74B C75B C71B 140.8(12) . 6
C70B C75B C71B 44.5(6) 6 6
C14B C76B C78B 159(6) 6 6
C14B C76B C65B 33(3) 6 .
C78B C76B C65B 137.7(18) 6 .
C14B C76B C80B 88(4) 6 .
C78B C76B C80B 96.6(17) 6 .
C65B C76B C80B 121.0(15) . .
C14B C76B C77B 149(5) 6 .
C78B C76B C77B 12.9(12) 6 .
C65B C76B C77B 124.9(14) . .
C80B C76B C77B 107.2(14) . .
C14B C76B C72B 43(3) 6 6
C78B C76B C72B 123.2(17) 6 6
C65B C76B C72B 16.1(10) . 6
C80B C76B C72B 128.2(16) . 6
C77B C76B C72B 110.2(13) . 6
C14B C76B C79B 48(3) 6 6
C78B C76B C79B 132(2) 6 6
C65B C76B C79B 81.6(12) . 6
C80B C76B C79B 39.5(8) . 6
C77B C76B C79B 138.7(19) . 6
C72B C76B C79B 89.6(11) 6 6
C78B C77B C71B 164(4) 6 6
C78B C77B C76B 25(2) 6 .
C71B C77B C76B 139(2) 6 .
C78B C77B C75B 83(3) 6 .
C71B C77B C75B 109.1(18) 6 .
C76B C77B C75B 103.1(13) . .
C78B C77B C58B 138(3) 6 .
C71B C77B C58B 26.7(15) 6 .
C76B C77B C58B 112.7(15) . .
C75B C77B C58B 128.1(16) . .
C78B C77B C73B 68(2) 6 6
C71B C77B C73B 125.1(19) 6 6
C76B C77B C73B 90.8(12) . 6
C75B C77B C73B 17.4(11) . 6
C58B C77B C73B 145.5(17) . 6
C78B C77B C14B 32(3) 6 6
C71B C77B C14B 133(2) 6 6
C76B C77B C14B 7.5(12) . 6
C75B C77B C14B 106.2(14) . 6
C58B C77B C14B 106.0(14) . 6
C73B C77B C14B 95.4(13) 6 6
C78B C77B C70B 147(3) 6 6
C71B C77B C70B 45.5(12) 6 6
C76B C77B C70B 159(2) . 6
C75B C77B C70B 64.1(10) . 6
C58B C77B C70B 69.4(10) . 6
C73B C77B C70B 79.6(10) 6 6
C14B C77B C70B 154.5(17) 6 6
C78B C77B C15B 128(3) 6 6
C71B C77B C15B 36.2(14) 6 6
C76B C77B C15B 103.2(12) . 6
C75B C77B C15B 134.1(15) . 6
C58B C77B C15B 9.5(10) . 6
C73B C77B C15B 151.1(17) 6 6
C14B C77B C15B 96.5(11) 6 6
C70B C77B C15B 78.3(9) 6 6
C77B C78B C76B 142(3) 6 6
C77B C78B C73B 91(3) 6 .
C76B C78B C73B 122.1(18) 6 .
C77B C78B C71B 10(2) 6 .
C76B C78B C71B 132.3(18) 6 .
C73B C78B C71B 100.0(11) . .
C77B C78B C14B 137(3) 6 .
C76B C78B C14B 6.6(19) 6 .
C73B C78B C14B 123.5(16) . .
C71B C78B C14B 127.4(15) . .
C77B C78B C75B 76(3) 6 6
C76B C78B C75B 132(2) 6 6
C73B C78B C75B 17.8(12) . 6
C71B C78B C75B 84.1(11) . 6
C14B C78B C75B 131.1(19) . 6
C77B C78B C80B 153(4) 6 6
C76B C78B C80B 50.8(12) 6 6
C73B C78B C80B 71.4(10) . 6
C71B C78B C80B 153.7(19) . 6
C14B C78B C80B 52.4(10) . 6
C75B C78B C80B 82.5(11) 6 6
C77B C78B C58B 32(2) 6 6
C76B C78B C58B 110.6(16) 6 6
C73B C78B C58B 118.7(12) . 6
C71B C78B C58B 21.7(9) . 6
C14B C78B C58B 105.7(13) . 6
C75B C78B C58B 101.5(11) 6 6
C80B C78B C58B 144.5(18) 6 6
C79B C79B C80B 101.4(14) 6 6
C79B C79B C63B 75.7(8) 6 .
C80B C79B C63B 170(3) 6 .
C79B C79B C80B 50.8(8) 6 .
C80B C79B C80B 50.5(15) 6 .
C63B C79B C80B 125.7(15) . .
C79B C79B C14B 159.1(11) 6 .
C80B C79B C14B 64.0(14) 6 .
C63B C79B C14B 115.8(14) . .
C80B C79B C14B 112.9(13) . .
C79B C79B C76B 148.4(9) 6 6
C80B C79B C76B 50.9(11) 6 6
C63B C79B C76B 128.5(14) . 6
C80B C79B C76B 99.9(12) . 6
C14B C79B C76B 13.2(9) . 6
C79B C79B C62B 125.9(7) 6 6
C80B C79B C62B 131.2(18) 6 6
C63B C79B C62B 50.2(7) . 6
C80B C79B C62B 169(2) . 6
C14B C79B C62B 67.2(11) . 6
C76B C79B C62B 80.3(10) 6 6
C80B C80B C79B 78.6(14) 6 6
C80B C80B C76B 159.5(13) 6 .
C79B C80B C76B 89.6(15) 6 .
C80B C80B C74B 66.7(6) 6 .
C79B C80B C74B 141(2) 6 .
C76B C80B C74B 117.5(12) . .
C80B C80B C79B 50.8(8) 6 .
C79B C80B C79B 27.8(17) 6 .
C76B C80B C79B 116.1(14) . .
C74B C80B C79B 115.4(12) . .
C80B C80B C14B 145.8(11) 6 6
C79B C80B C14B 71.0(11) 6 6
C76B C80B C14B 18.7(9) . 6
C74B C80B C14B 133.9(15) . 6
C79B C80B C14B 97.8(14) . 6
C80B C80B C78B 146.0(8) 6 6
C79B C80B C78B 119.4(16) 6 6
C76B C80B C78B 32.7(8) . 6
C74B C80B C78B 85.0(9) . 6
C79B C80B C78B 141.5(16) . 6
C14B C80B C78B 50.6(9) 6 6
C80B C80B C73B 107.3(7) 6 6
C79B C80B C73B 155(2) 6 6
C76B C80B C73B 76.8(10) . 6
C74B C80B C73B 41.3(6) . 6
C79B C80B C73B 148.8(17) . 6
C14B C80B C73B 94.5(12) 6 6
C78B C80B C73B 44.1(6) 6 6
Sm2 Sm2 C30F 135.8(4) 6 .
Sm2 Sm2 C26F 107.9(3) 6 .
C30F Sm2 C26F 34.3(3) . .
Sm2 Sm2 C37F 112.4(4) 6 6
C30F Sm2 C37F 26.8(5) . 6
C26F Sm2 C37F 8.7(4) . 6
Sm2 Sm2 C35F 117.6(4) 6 .
C30F Sm2 C35F 33.9(3) . .
C26F Sm2 C35F 56.1(4) . .
C37F Sm2 C35F 47.6(4) 6 .
Sm2 Sm2 C36F 81.22(10) 6 .
C30F Sm2 C36F 54.7(4) . .
C26F Sm2 C36F 32.7(3) . .
C37F Sm2 C36F 33.0(4) 6 .
C35F Sm2 C36F 54.1(3) . .
Sm2 Sm2 C45F 86.6(3) 6 .
C30F Sm2 C45F 54.7(4) . .
C26F Sm2 C45F 54.7(3) . .
C37F Sm2 C45F 49.4(4) 6 .
C35F Sm2 C45F 32.3(3) . .
C36F Sm2 C45F 32.2(3) . .
Sm2 Sm2 C45F 76.5(3) 6 6
C30F Sm2 C45F 64.0(5) . 6
C26F Sm2 C45F 59.4(4) . 6
C37F Sm2 C45F 55.4(5) 6 6
C35F Sm2 C45F 42.0(5) . 6
C36F Sm2 C45F 31.7(3) . 6
C45F Sm2 C45F 10.1(6) . 6
Sm2 Sm2 C44F 137.3(4) 6 6
C30F Sm2 C44F 7.2(4) . 6
C26F Sm2 C44F 40.7(4) . 6
C37F Sm2 C44F 32.7(3) 6 6
C35F Sm2 C44F 28.4(5) . 6
C36F Sm2 C44F 57.7(4) . 6
C45F Sm2 C44F 52.8(4) . 6
C45F Sm2 C44F 62.6(5) 6 6
Sm2 Sm2 C38F 115.8(3) 6 6
C30F Sm2 C38F 45.6(5) . 6
C26F Sm2 C38F 26.9(4) . 6
C37F Sm2 C38F 32.7(3) 6 6
C35F Sm2 C38F 77.0(5) . 6
C36F Sm2 C38F 57.3(4) . 6
C45F Sm2 C38F 81.6(4) . 6
C45F Sm2 C38F 86.2(5) 6 6
C44F Sm2 C38F 52.7(4) 6 6
Sm2 Sm2 C25F 101.9(4) 6 .
C30F Sm2 C25F 58.6(5) . .
C26F Sm2 C25F 32.1(5) . .
C37F Sm2 C25F 40.1(5) 6 .
C35F Sm2 C25F 87.3(5) . .
C36F Sm2 C25F 55.4(5) . .
C45F Sm2 C25F 84.6(5) . .
C45F Sm2 C25F 86.8(6) 6 .
C44F Sm2 C25F 65.8(5) 6 .
C38F Sm2 C25F 14.7(5) 6 .
Sm2 Sm2 C29F 166.4(4) 6 .
C30F Sm2 C29F 31.8(5) . .
C26F Sm2 C29F 58.5(5) . .
C37F Sm2 C29F 54.1(6) 6 .
C35F Sm2 C29F 55.6(6) . .
C36F Sm2 C29F 85.7(5) . .
C45F Sm2 C29F 84.1(6) . .
C45F Sm2 C29F 94.0(6) 6 .
C44F Sm2 C29F 31.5(7) 6 .
C38F Sm2 C29F 52.9(5) 6 .
C25F Sm2 C29F 67.5(6) . .
Sm1 Sm1 C30B 119.0(5) 6 .
Sm1 Sm1 C26B 98.6(4) 6 .
C30B Sm1 C26B 34.3(4) . .
Sm1 Sm1 C29B 152.8(6) 6 .
C30B Sm1 C29B 34.5(5) . .
C26B Sm1 C29B 61.4(5) . .
Sm1 Sm1 C35B 96.0(5) 6 .
C30B Sm1 C35B 33.5(4) . .
C26B Sm1 C35B 54.8(5) . .
C29B Sm1 C35B 57.8(6) . .
Sm1 Sm1 C37B 109.9(4) 6 6
C30B Sm1 C37B 35.1(5) . 6
C26B Sm1 C37B 13.7(5) . 6
C29B Sm1 C37B 53.9(6) . 6
C35B Sm1 C37B 62.9(5) . 6
Sm1 Sm1 C44B 141.1(4) 6 6
C30B Sm1 C44B 29.0(5) . 6
C26B Sm1 C44B 42.6(5) . 6
C29B Sm1 C44B 22.5(5) . 6
C35B Sm1 C44B 61.7(5) . 6
C37B Sm1 C44B 32.6(3) 6 6
Sm1 Sm1 C36B 84.6(4) 6 6
C30B Sm1 C36B 38.9(5) . 6
C26B Sm1 C36B 17.6(5) . 6
C29B Sm1 C36B 71.8(6) . 6
C35B Sm1 C36B 46.0(4) . 6
C37B Sm1 C36B 31.3(4) 6 6
C44B Sm1 C36B 56.8(4) 6 6
Sm1 Sm1 C45B 86.3(4) 6 6
C30B Sm1 C45B 35.0(6) . 6
C26B Sm1 C45B 44.0(5) . 6
C29B Sm1 C45B 66.4(6) . 6
C35B Sm1 C45B 16.1(4) . 6
C37B Sm1 C45B 54.8(5) 6 6
C44B Sm1 C45B 63.7(5) 6 6
C36B Sm1 C45B 31.7(3) 6 6
Sm1 Sm1 C47B 109.1(4) 6 6
C30B Sm1 C47B 32.1(5) . 6
C26B Sm1 C47B 61.7(5) . 6
C29B Sm1 C47B 46.4(6) . 6
C35B Sm1 C47B 15.1(5) . 6
C37B Sm1 C47B 66.4(5) 6 6
C44B Sm1 C47B 55.7(4) 6 6
C36B Sm1 C47B 57.0(4) 6 6
C45B Sm1 C47B 30.4(3) 6 6
Sm1 Sm1 C25B 102.9(5) 6 .
C30B Sm1 C25B 59.1(5) . .
C26B Sm1 C25B 32.0(5) . .
C29B Sm1 C25B 70.6(7) . .
C35B Sm1 C25B 86.2(6) . .
C37B Sm1 C25B 24.2(5) 6 .
C44B Sm1 C25B 48.2(6) 6 .
C36B Sm1 C25B 46.4(6) 6 .
C45B Sm1 C25B 75.9(6) 6 .
C47B Sm1 C25B 90.6(6) 6 .
Sm1 Sm1 C46B 139.6(4) 6 6
C30B Sm1 C46B 27.5(5) . 6
C26B Sm1 C46B 60.2(5) . 6
C29B Sm1 C46B 15.0(6) . 6
C35B Sm1 C46B 43.6(5) . 6
C37B Sm1 C46B 56.6(4) 6 6
C44B Sm1 C46B 30.8(4) 6 6
C36B Sm1 C46B 66.3(4) 6 6
C45B Sm1 C46B 54.1(4) 6 6
C47B Sm1 C46B 31.4(3) 6 6
C25B Sm1 C46B 77.4(6) . 6
N2 Ni0 N3 89.92(7) . 6
N2 Ni0 N3 89.92(7) . .
N3 Ni0 N3 177.31(14) 6 .
N2 Ni0 N1 178.13(13) . .
N3 Ni0 N1 90.04(7) 6 .
N3 Ni0 N1 90.04(7) . .
C17P N1 C17P 104.6(3) . 6
C17P N1 Ni0 127.68(16) . .
C17P N1 Ni0 127.68(16) 6 .
C2P N2 C2P 104.0(3) 6 .
C2P N2 Ni0 127.95(16) 6 .
C2P N2 Ni0 127.95(16) . .
C7P N3 C9P 104.1(2) . .
C7P N3 Ni0 128.0(2) . .
C9P N3 Ni0 127.9(2) . .
C6P C2P N2 125.0(3) . .
C6P C2P C3P 123.5(3) . .
N2 C2P C3P 111.4(3) . .
C3P C3P C2P 106.59(18) 6 .
C3P C3P C4P 128.59(19) 6 .
C2P C3P C4P 124.6(3) . .
C3P C4P C5P 111.8(3) . .
C3P C4P H4P1 109.2 . .
C5P C4P H4P1 109.2 . .
C3P C4P H4P2 109.2 . .
C5P C4P H4P2 109.2 . .
H4P1 C4P H4P2 107.9 . .
C4P C5P H5P1 109.5 . .
C4P C5P H5P2 109.5 . .
H5P1 C5P H5P2 109.5 . .
C4P C5P H5P3 109.5 . .
H5P1 C5P H5P3 109.5 . .
H5P2 C5P H5P3 109.5 . .
C2P C6P C7P 124.1(3) . .
C2P C6P H6P 117.9 . .
C7P C6P H6P 117.9 . .
N3 C7P C6P 124.9(3) . .
N3 C7P C11P 111.8(3) . .
C6P C7P C11P 123.2(3) . .
C16P C9P N3 125.0(3) . .
C16P C9P C10P 123.8(3) . .
N3 C9P C10P 111.2(3) . .
C11P C10P C9P 106.7(3) . .
C11P C10P C14P 128.8(3) . .
C9P C10P C14P 124.5(3) . .
C10P C11P C7P 106.2(3) . .
C10P C11P C12P 129.3(3) . .
C7P C11P C12P 124.5(3) . .
C11P C12P C13P 112.3(3) . .
C11P C12P H12A 109.1 . .
C13P C12P H12A 109.1 . .
C11P C12P H12B 109.1 . .
C13P C12P H12B 109.1 . .
H12A C12P H12B 107.9 . .
C12P C13P H13A 109.5 . .
C12P C13P H13B 109.5 . .
H13A C13P H13B 109.5 . .
C12P C13P H13C 109.5 . .
H13A C13P H13C 109.5 . .
H13B C13P H13C 109.5 . .
C10P C14P C15P 113.1(4) . .
C10P C14P H14A 109.0 . .
C15P C14P H14A 109.0 . .
C10P C14P H14B 109.0 . .
C15P C14P H14B 109.0 . .
H14A C14P H14B 107.8 . .
C14P C15P H15A 109.5 . .
C14P C15P H15B 109.5 . .
H15A C15P H15B 109.5 . .
C14P C15P H15C 109.5 . .
H15A C15P H15C 109.5 . .
H15B C15P H15C 109.5 . .
C17P C16P C9P 124.0(3) . .
C17P C16P H16P 118.0 . .
C9P C16P H16P 118.0 . .
N1 C17P C16P 125.5(3) . .
N1 C17P C18P 111.3(3) . .
C16P C17P C18P 123.2(3) . .
C18P C18P C17P 106.35(19) 6 .
C18P C18P C19P 129.25(19) 6 .
C17P C18P C19P 124.3(3) . .
C18P C19P C20P 113.0(3) . .
C18P C19P H19A 109.0 . .
C20P C19P H19A 109.0 . .
C18P C19P H19B 109.0 . .
C20P C19P H19B 109.0 . .
H19A C19P H19B 107.8 . .
C19P C20P H20A 109.5 . .
C19P C20P H20B 109.5 . .
H20A C20P H20B 109.5 . .
C19P C20P H20C 109.5 . .
H20A C20P H20C 109.5 . .
H20B C20P H20C 109.5 . .
C1S C6S C5S 119.9(6) . .
C1S C6S H6S 120.1 . .
C5S C6S H6S 120.1 . .
C4S C5S C6S 121.0(6) . .
C4S C5S H5S 119.5 . .
C6S C5S H5S 119.5 . .
C2S C3S C4S 123.6(7) . .
C2S C3S H3S 118.2 . .
C4S C3S H3S 118.2 . .
C6S C1S C2S 119.0(6) . .
C6S C1S H1S 120.5 . .
C2S C1S H1S 120.5 . .
C3S C2S C1S 119.4(7) . .
C3S C2S H2S 120.3 . .
C1S C2S H2S 120.3 . .
C5S C4S C3S 117.1(5) . .
C5S C4S H4S 121.5 . .
C3S C4S H4S 121.5 . .
C11S Cl12 C11S 21.7 6_565 .
Cl11 Cl11 C11S 87.5 6_565 6_565
Cl11 Cl11 C11S 65.3 6_565 .
C11S Cl11 C11S 22.1 6_565 .
Cl13 Cl13 C11S 94.7 6_565 6_565
Cl13 Cl13 C11S 72.6 6_565 .
C11S Cl13 C11S 22.1 6_565 .
C11S C11S Cl11 92.5 6_565 6_565
C11S C11S Cl13 85.3 6_565 6_565
Cl11 C11S Cl13 124.2 6_565 6_565
C11S C11S Cl13 72.6 6_565 .
Cl11 C11S Cl13 123.2 6_565 .
Cl13 C11S Cl13 12.7 6_565 .
C11S C11S Cl11 65.3 6_565 .
Cl11 C11S Cl11 27.2 6_565 .
Cl13 C11S Cl11 118.3 6_565 .
Cl13 C11S Cl11 111.2 . .
C11S C11S Cl12 79.1 6_565 .
Cl11 C11S Cl12 119.4 6_565 .
Cl13 C11S Cl12 114.9 6_565 .
Cl13 C11S Cl12 111.2 . .
Cl11 C11S Cl12 111.2 . .
C11S C11S H11S 172.0 6_565 .
Cl11 C11S H11S 80.6 6_565 .
Cl13 C11S H11S 95.1 6_565 .
Cl13 C11S H11S 107.7 . .
Cl11 C11S H11S 107.7 . .
Cl12 C11S H11S 107.8 . .
C22S C23S C21S 102.7(11) . 2_756
C22S C23S H23S 128.7 . .
C21S C23S H23S 128.7 2_756 .
C23S C22S C21S 139.1(10) . .
C23S C22S H22S 110.5 . .
C21S C22S H22S 110.5 . .
C22S C21S C23S 109.2(7) . 2_756
C22S C21S H21S 125.4 . .
C23S C21S H21S 125.4 2_756 .
C31S Cl7S C31S 18.3(10) 2_756 .
C31S C31S Cl7S 129.4(19) 2_756 2_756
C31S C31S Cl5S 87.3(11) 2_756 .
Cl7S C31S Cl5S 42.8(9) 2_756 .
C31S C31S Cl6S 142.6(10) 2_756 .
Cl7S C31S Cl6S 78.5(9) 2_756 .
Cl5S C31S Cl6S 111.2 . .
C31S C31S Cl7S 32.3(12) 2_756 .
Cl7S C31S Cl7S 152.0(7) 2_756 .
Cl5S C31S Cl7S 111.2 . .
Cl6S C31S Cl7S 111.2 . .
C31S C31S H31S 96.2 2_756 .
Cl7S C31S H31S 93.2 2_756 .
Cl5S C31S H31S 107.7 . .
Cl6S C31S H31S 107.7 . .
Cl7S C31S H31S 107.7 . .

loop_
_geom_bond_atom_site_label_1
_geom_bond_atom_site_label_2
_geom_bond_distance
_geom_bond_site_symmetry_2
C01F C02F 0.768(18) 6
C01F C01F 0.85(2) 6
C01F C47F 1.435(13) .
C01F C06F 1.444(13) .
C01F C02F 1.470(15) .
C01F C48F 1.67(2) 6
C01F C47F 1.799(14) 6
C02F C06F 0.752(17) 6
C02F C01F 0.768(18) 6
C02F C03F 1.411(15) .
C02F C48F 1.454(16) .
C02F C05F 1.58(2) 6
C02F C02F 1.84(3) 6
C02F C18F 1.924(19) 6
C02F C47F 1.937(18) 6
C03F C05F 0.56(2) 6
C03F C04F 1.016(18) 6
C03F C06F 1.383(18) 6
C03F C04F 1.463(14) .
C03F C42F 1.570(18) .
C03F C11F 1.91(2) 6
C03F C03F 1.94(3) 6
C04F C04F 0.57(2) 6
C04F C03F 1.016(18) 6
C04F C05F 1.428(12) .
C04F C07F 1.464(12) .
C04F C07F 1.631(12) 6
C04F C05F 1.94(2) 6
C04F C42F 2.01(2) 6
C05F C03F 0.56(2) 6
C05F C42F 1.13(3) 6
C05F C06F 1.272(13) .
C05F C11F 1.440(13) .
C05F C02F 1.58(2) 6
C05F C04F 1.94(2) 6
C05F C24F 1.98(2) 6
C06F C02F 0.752(17) 6
C06F C48F 1.32(2) 6
C06F C03F 1.383(18) 6
C06F C18F 1.454(13) .
C06F C13F 1.91(2) 6
C07F C08F 0.846(14) 6
C07F C07F 0.90(2) 6
C07F C08F 1.355(13) .
C07F C12F 1.413(13) .
C07F C67F 1.588(19) 6
C07F C04F 1.631(12) 6
C08F C07F 0.846(14) 6
C08F C08F 1.24(2) 6
C08F C12F 1.25(2) 6
C08F C09F 1.390(12) .
C08F C67F 1.400(12) .
C08F C09F 1.676(14) 6
C08F C70F 1.747(17) 6
C08F C10F 1.96(2) 6
C09F C09F 0.71(2) 6
C09F C10F 0.821(19) 6
C09F C10F 1.408(19) .
C09F C69F 1.413(12) .
C09F C08F 1.676(14) 6
C09F C70F 1.72(2) 6
C09F C69F 2.030(18) 6
C10F C69F 0.666(18) 6
C10F C09F 0.821(19) 6
C10F C73F 1.388(13) .
C10F C70F 1.423(12) .
C10F C75F 1.59(2) 6
C10F C10F 1.85(3) 6
C10F C68F 1.865(19) 6
C10F C08F 1.96(2) 6
C11F C42F 0.36(3) 6
C11F C24F 1.26(2) 6
C11F C67F 1.33(2) 6
C11F C12F 1.432(13) .
C11F C17F 1.468(16) .
C11F C03F 1.91(2) 6
C12F C67F 0.28(3) 6
C12F C08F 1.25(2) 6
C12F C70F 1.344(14) .
C12F C42F 1.45(3) 6
C12F C68F 1.61(2) 6
C13F C19F 0.672(18) 6
C13F C18F 0.807(17) 6
C13F C48F 1.450(16) .
C13F C31F 1.482(13) .
C13F C24F 1.484(13) .
C13F C17F 1.81(2) 6
C13F C49F 1.83(2) 6
C13F C06F 1.91(2) 6
C13F C46F 2.00(2) 6
C14F C77F 0.833(19) 6
C14F C58F 1.06(2) 6
C14F C76F 1.36(2) 6
C14F C72F 1.390(16) .
C14F C78F 1.402(15) .
C14F C79F 1.568(17) .
C14F C34F 1.77(2) 6
C14F C65F 1.912(18) 6
C14F C59F 2.02(2) 6
C15F C57F 0.622(19) 6
C15F C56F 0.809(16) 6
C15F C16F 1.394(16) .
C15F C71F 1.405(17) .
C15F C17F 1.540(17) .
C15F C68F 1.81(2) 6
C15F C58F 1.86(2) 6
C15F C55F 2.03(2) 6
C16F C34F 1.35(2) 6
C16F C54F 1.392(19) 6
C16F C55F 1.41(2) 6
C16F C72F 1.452(14) .
C16F C50F 1.453(13) .
C16F C58F 1.49(2) 6
C16F C56F 1.53(2) 6
C16F C57F 1.66(2) 6
C17F C24F 0.55(2) 6
C17F C56F 0.94(2) 6
C17F C19F 1.398(15) .
C17F C42F 1.65(3) 6
C17F C13F 1.81(2) 6
C17F C57F 2.01(2) 6
C18F C13F 0.807(17) 6
C18F C48F 0.806(19) 6
C18F C46F 1.440(13) .
C18F C19F 1.478(15) .
C18F C02F 1.924(19) 6
C18F C35F 1.996(19) 6
C18F C24F 2.06(2) 6
C19F C13F 0.672(18) 6
C19F C31F 1.17(2) 6
C19F C24F 1.27(2) 6
C19F C49F 1.421(16) .
C19F C55F 1.774(18) 6
C19F C56F 1.807(18) 6
C20F C25F 0.79(2) 6
C20F C20F 0.90(3) 6
C20F C21F 1.43(2) .
C20F C38F 1.442(18) .
C20F C25F 1.53(2) .
C20F C27F 1.70(2) 6
C20F C21F 1.853(19) 6
C20F Sm2 2.980(12) 6
C21F C51F 0.920(13) 6
C21F C52F 1.08(2) 6
C21F C51F 1.417(14) .
C21F C22F 1.452(13) .
C21F C21F 1.55(3) 6
C21F C27F 1.68(2) 6
C21F C20F 1.853(19) 6
C21F C25F 1.97(2) 6
C22F C52F 0.516(16) 6
C22F C33F 1.004(19) 6
C22F C23F 1.43(2) .
C22F C40F 1.427(14) .
C22F C51F 1.59(2) 6
C22F C27F 1.768(19) 6
C22F C60F 1.944(18) 6
C23F C32F 0.87(2) 6
C23F C33F 1.18(2) 6
C23F C28F 1.15(2) 6
C23F C41F 1.350(18) .
C23F C52F 1.54(2) 6
C23F C27F 1.50(2) 6
C23F C39F 1.45(2) .
C24F C17F 0.55(2) 6
C24F C11F 1.26(2) 6
C24F C19F 1.27(2) 6
C24F C42F 1.388(15) .
C24F C56F 1.478(13) .
C24F C05F 1.98(2) 6
C24F C18F 2.06(2) 6
C25F C38F 0.69(2) 6
C25F C20F 0.79(2) 6
C25F C26F 1.44(2) .
C25F C27F 1.45(2) .
C25F C37F 1.80(2) 6
C25F C25F 1.89(4) 6
C25F C21F 1.97(2) 6
C25F C39F 2.02(3) 6
C25F Sm2 2.709(17) .
C25F Sm2 2.966(18) 6
C26F C37F 0.383(19) 6
C26F C38F 1.22(2) 6
C26F C36F 1.402(11) .
C26F C30F 1.433(13) .
C26F C44F 1.79(2) 6
C26F Sm2 2.430(15) .
C26F Sm2 2.768(15) 6
C27F C39F 1.09(2) 6
C27F C38F 1.23(2) 6
C27F C52F 1.415(14) .
C27F C28F 1.448(14) .
C27F C23F 1.50(2) 6
C27F C21F 1.68(2) 6
C27F C20F 1.70(2) 6
C27F C22F 1.768(19) 6
C28F C39F 0.57(2) 6
C28F C23F 1.15(2) 6
C28F C43F 1.40(2) 6
C28F C32F 1.423(14) .
C28F C29F 1.44(2) .
C28F C41F 1.89(2) 6
C28F C38F 2.00(2) 6
C29F C43F 0.25(4) 6
C29F C31F 1.345(19) .
C29F C49F 1.33(3) 6
C29F C30F 1.46(2) .
C29F C44F 1.48(3) 6
C29F C39F 1.54(3) 6
C29F Sm2 2.76(2) .
C30F C44F 0.40(2) 6
C30F C37F 1.15(2) 6
C30F C35F 1.448(13) .
C30F C43F 1.46(2) 6
C30F C46F 1.68(2) 6
C30F C38F 2.00(2) 6
C30F Sm2 2.429(17) .
C30F Sm2 3.031(16) 6
C31F C49F 0.46(3) 6
C31F C19F 1.17(2) 6
C31F C55F 1.491(13) .
C31F C43F 1.49(2) 6
C31F C50F 1.87(2) 6
C32F C41F 0.533(17) 6
C32F C23F 0.87(2) 6
C32F C33F 1.434(13) .
C32F C54F 1.427(15) .
C32F C50F 1.733(19) 6
C32F C66F 1.89(2) 6
C32F C39F 1.93(2) 6
C33F C22F 1.004(19) 6
C33F C23F 1.18(2) 6
C33F C60F 1.380(14) .
C33F C52F 1.443(13) .
C33F C40F 1.563(19) 6
C33F C41F 1.57(2) 6
C33F C66F 1.79(2) 6
C33F C64F 1.91(2) 6
C34F C72F 0.38(2) 6
C34F C66F 1.22(2) 6
C34F C16F 1.35(2) 6
C34F C58F 1.399(16) .
C34F C54F 1.412(17) .
C34F C59F 1.516(16) .
C34F C14F 1.77(2) 6
C34F C41F 2.02(2) 6
C35F C46F 0.617(18) 6
C35F C47F 1.17(2) 6
C35F C44F 1.28(2) 6
C35F C45F 1.422(13) .
C35F C48F 1.453(15) .
C35F C45F 1.86(2) 6
C35F C18F 1.996(19) 6
C35F C37F 2.030(18) 6
C35F Sm2 2.522(13) .
C35F Sm2 2.960(14) 6
C36F C26F 1.402(11) 6
C36F C45F 1.424(11) .
C36F C45F 1.424(11) 6
C36F C37F 1.434(16) .
C36F C37F 1.434(16) 6
C36F Sm2 2.534(8) .
C36F Sm2 2.534(8) 6
C37F C26F 0.383(19) 6
C37F C30F 1.15(2) 6
C37F C44F 1.468(14) .
C37F C38F 1.479(15) .
C37F C25F 1.80(2) 6
C37F C35F 2.030(18) 6
C37F Sm2 2.510(13) 6
C37F Sm2 2.894(13) .
C38F C25F 0.69(2) 6
C38F C26F 1.22(2) 6
C38F C27F 1.23(2) 6
C38F C39F 1.456(14) .
C38F C30F 2.00(2) 6
C38F C28F 2.00(2) 6
C38F Sm2 2.700(14) 6
C39F C28F 0.57(2) 6
C39F C27F 1.09(2) 6
C39F C43F 1.474(15) .
C39F C29F 1.54(3) 6
C39F C32F 1.93(2) 6
C39F C25F 2.02(3) 6
C39F Sm2 2.96(2) 6
C40F C61F 1.026(17) 6
C40F C60F 1.148(19) 6
C40F C53F 1.384(11) .
C40F C64F 1.466(15) .
C40F C33F 1.563(19) 6
C40F C51F 1.812(16) 6
C40F C52F 1.851(18) 6
C41F C32F 0.533(17) 6
C41F C54F 0.973(19) 6
C41F C50F 1.463(14) .
C41F C66F 1.464(14) .
C41F C33F 1.57(2) 6
C41F C28F 1.89(2) 6
C41F C34F 2.02(2) 6
C42F C11F 0.36(3) 6
C42F C05F 1.13(3) 6
C42F C67F 1.36(2) .
C42F C12F 1.45(3) 6
C42F C17F 1.65(3) 6
C42F C04F 2.01(2) 6
C43F C29F 0.25(4) 6
C43F C28F 1.40(2) 6
C43F C30F 1.46(2) 6
C43F C44F 1.481(15) .
C43F C49F 1.481(15) .
C43F C31F 1.49(2) 6
C43F Sm2 2.95(2) 6
C44F C30F 0.40(2) 6
C44F C35F 1.28(2) 6
C44F C46F 1.401(14) .
C44F C29F 1.48(3) 6
C44F C26F 1.79(2) 6
C44F Sm2 2.672(17) 6
C45F C45F 0.47(3) 6
C45F C47F 1.161(17) 6
C45F C47F 1.410(13) .
C45F C35F 1.86(2) 6
C45F C46F 1.99(2) 6
C45F Sm2 2.590(9) .
C45F Sm2 2.659(10) 6
C46F C35F 0.617(18) 6
C46F C48F 1.05(2) 6
C46F C47F 1.422(13) .
C46F C30F 1.68(2) 6
C46F C45F 1.99(2) 6
C46F C13F 2.00(2) 6
C46F Sm2 2.832(14) 6
C47F C45F 1.161(17) 6
C47F C35F 1.17(2) 6
C47F C47F 1.38(3) 6
C47F C48F 1.57(2) 6
C47F C01F 1.799(14) 6
C47F C02F 1.937(18) 6
C47F Sm2 2.799(14) 6
C47F Sm2 2.983(14) .
C48F C18F 0.806(19) 6
C48F C46F 1.05(2) 6
C48F C06F 1.32(2) 6
C48F C47F 1.57(2) 6
C48F C01F 1.67(2) 6
C48F Sm2 2.863(17) .
C49F C31F 0.46(3) 6
C49F C55F 1.16(2) 6
C49F C29F 1.33(3) 6
C49F C50F 1.442(16) .
C49F C13F 1.83(2) 6
C50F C55F 0.751(17) 6
C50F C54F 0.81(2) 6
C50F C32F 1.733(19) 6
C50F C31F 1.87(2) 6
C51F C51F 0.75(2) 6
C51F C21F 0.920(13) 6
C51F C53F 1.445(12) .
C51F C52F 1.47(2) .
C51F C22F 1.59(2) 6
C51F C40F 1.812(16) 6
C52F C22F 0.516(16) 6
C52F C21F 1.08(2) 6
C52F C23F 1.54(2) 6
C52F C40F 1.851(18) 6
C53F C61F 1.371(13) .
C53F C61F 1.371(13) 6
C53F C40F 1.384(11) 6
C53F C51F 1.445(12) 6
C54F C50F 0.81(2) 6
C54F C41F 0.973(19) 6
C54F C16F 1.392(19) 6
C54F C55F 1.447(15) .
C54F C66F 1.55(2) 6
C54F C72F 1.75(2) 6
C55F C50F 0.751(17) 6
C55F C49F 1.16(2) 6
C55F C16F 1.41(2) 6
C55F C56F 1.490(12) .
C55F C19F 1.774(18) 6
C55F C15F 2.03(2) 6
C56F C15F 0.809(16) 6
C56F C17F 0.94(2) 6
C56F C57F 1.400(15) .
C56F C16F 1.53(2) 6
C56F C19F 1.807(18) 6
C57F C15F 0.622(19) 6
C57F C71F 0.810(18) 6
C57F C68F 1.362(18) .
C57F C58F 1.556(18) .
C57F C16F 1.66(2) 6
C57F C78F 1.85(2) 6
C57F C17F 2.01(2) 6
C57F C70F 2.02(2) 6
C58F C14F 1.06(2) 6
C58F C72F 1.094(19) 6
C58F C78F 1.427(18) 6
C58F C77F 1.452(15) .
C58F C16F 1.49(2) 6
C58F C71F 1.793(18) 6
C58F C15F 1.86(2) 6
C59F C66F 1.04(2) 6
C59F C64F 1.05(2) 6
C59F C65F 1.420(13) .
C59F C60F 1.445(13) .
C59F C72F 1.50(2) 6
C59F C63F 1.58(2) 6
C59F C14F 2.02(2) 6
C60F C64F 0.62(2) 6
C60F C40F 1.148(19) 6
C60F C66F 1.41(2) 6
C60F C61F 1.439(13) .
C60F C22F 1.944(18) 6
C61F C40F 1.026(17) 6
C61F C64F 1.34(2) 6
C61F C62F 1.418(12) .
C61F C61F 1.67(3) 6
C61F C63F 1.744(17) 6
C61F C62F 1.771(15) 6
C62F C62F 0.67(2) 6
C62F C63F 0.887(18) 6
C62F C65F 1.478(13) .
C62F C63F 1.489(14) .
C62F C61F 1.771(15) 6
C62F C64F 1.85(2) 6
C62F C65F 2.022(19) 6
C63F C65F 0.630(17) 6
C63F C62F 0.887(18) 6
C63F C79F 1.403(15) .
C63F C64F 1.443(17) .
C63F C59F 1.58(2) 6
C63F C61F 1.744(17) 6
C63F C76F 1.831(17) 6
C64F C60F 0.62(2) 6
C64F C59F 1.05(2) 6
C64F C61F 1.34(2) 6
C64F C66F 1.425(15) .
C64F C65F 1.71(2) 6
C64F C62F 1.85(2) 6
C64F C33F 1.91(2) 6
C65F C63F 0.630(17) 6
C65F C79F 0.925(18) 6
C65F C76F 1.301(12) .
C65F C64F 1.71(2) 6
C65F C14F 1.912(18) 6
C65F C62F 2.022(19) 6
C66F C59F 1.04(2) 6
C66F C34F 1.22(2) 6
C66F C60F 1.41(2) 6
C66F C72F 1.460(13) .
C66F C54F 1.55(2) 6
C66F C33F 1.79(2) 6
C66F C32F 1.89(2) 6
C67F C12F 0.28(3) 6
C67F C70F 1.239(18) 6
C67F C11F 1.33(2) 6
C67F C68F 1.415(13) .
C67F C07F 1.588(19) 6
C68F C70F 0.657(15) 6
C68F C71F 0.807(15) 6
C68F C69F 1.379(12) .
C68F C12F 1.61(2) 6
C68F C15F 1.81(2) 6
C68F C10F 1.865(19) 6
C68F C78F 1.959(18) 6
C69F C10F 0.666(18) 6
C69F C70F 1.12(2) 6
C69F C73F 1.196(18) 6
C69F C75F 1.308(14) .
C69F C71F 1.651(18) 6
C69F C78F 1.711(16) 6
C69F C09F 2.030(18) 6
C70F C68F 0.657(15) 6
C70F C69F 1.12(2) 6
C70F C67F 1.239(18) 6
C70F C71F 1.399(12) .
C70F C09F 1.72(2) 6
C70F C08F 1.747(17) 6
C70F C57F 2.02(2) 6
C71F C68F 0.807(15) 6
C71F C57F 0.810(18) 6
C71F C78F 1.405(12) .
C71F C69F 1.651(18) 6
C71F C58F 1.793(18) 6
C72F C34F 0.38(2) 6
C72F C58F 1.094(19) 6
C72F C59F 1.50(2) 6
C72F C54F 1.75(2) 6
C73F C75F 0.31(2) 6
C73F C69F 1.196(18) 6
C73F C74F 1.344(13) .
C73F C78F 1.423(12) .
C73F C77F 1.70(2) 6
C74F C73F 1.344(13) 6
C74F C75F 1.386(12) 6
C74F C75F 1.386(12) .
C74F C80F 1.403(12) .
C75F C73F 0.31(2) 6
C75F C78F 1.174(18) 6
C75F C77F 1.405(12) .
C75F C10F 1.59(2) 6
C76F C79F 0.45(2) 6
C76F C14F 1.36(2) 6
C76F C80F 1.403(11) .
C76F C77F 1.421(13) .
C76F C63F 1.831(17) 6
C77F C78F 0.806(15) 6
C77F C14F 0.833(19) 6
C77F C73F 1.70(2) 6
C77F C79F 1.78(2) 6
C78F C77F 0.806(15) 6
C78F C75F 1.174(18) 6
C78F C58F 1.427(18) 6
C78F C69F 1.711(16) 6
C78F C57F 1.85(2) 6
C78F C68F 1.959(18) 6
C79F C76F 0.45(2) 6
C79F C65F 0.925(18) 6
C79F C80F 1.475(16) .
C79F C77F 1.78(2) 6
C80F C76F 1.403(11) 6
C80F C79F 1.475(16) 6
C01B C48B 0.44(2) 6
C01B C13B 1.11(2) 6
C01B C47B 1.438(14) .
C01B C06B 1.447(14) .
C01B C02B 1.489(15) .
C01B C35B 1.84(2) 6
C02B C03B 1.405(14) .
C02B C48B 1.443(16) .
C02B C48B 1.443(16) 6
C02B C01B 1.489(15) 6
C03B C04B 1.449(15) .
C03B C04B 1.449(15) 6
C03B C42B 1.550(18) .
C03B C42B 1.550(18) 6
C04B C42B 0.13(4) 6
C04B C05B 1.435(14) .
C04B C07B 1.435(14) .
C04B C67B 1.44(3) 6
C04B C24B 1.48(3) 6
C05B C24B 0.13(3) 6
C05B C06B 1.253(18) .
C05B C42B 1.36(3) 6
C05B C56B 1.40(3) 6
C05B C11B 1.434(13) .
C05B C13B 1.61(3) 6
C06B C13B 0.40(2) 6
C06B C24B 1.13(2) 6
C06B C18B 1.429(15) .
C06B C31B 1.47(3) 6
C06B C48B 1.80(3) 6
C07B C67B 0.07(3) 6
C07B C08B 1.347(15) .
C07B C42B 1.38(3) 6
C07B C12B 1.437(14) .
C07B C68B 1.46(3) 6
C08B C07B 1.347(15) 6
C08B C67B 1.393(13) .
C08B C67B 1.393(13) 6
C08B C09B 1.429(13) .
C09B C69B 1.374(13) 6
C09B C69B 1.374(13) .
C09B C10B 1.45(2) 6
C09B C10B 1.45(2) .
C10B C69B 0.37(2) 6
C10B C75B 1.07(2) 6
C10B C70B 1.401(13) .
C10B C73B 1.413(13) .
C10B C68B 1.75(2) 6
C11B C56B 0.53(2) 6
C11B C57B 1.11(3) 6
C11B C12B 1.418(14) .
C11B C17B 1.462(17) .
C11B C24B 1.54(3) 6
C11B C68B 1.94(3) 6
C11B C55B 2.01(2) 6
C12B C68B 0.62(2) 6
C12B C57B 1.14(2) 6
C12B C70B 1.325(15) .
C12B C67B 1.37(2) 6
C12B C56B 1.90(2) 6
C12B C69B 2.02(2) 6
C13B C06B 0.40(2) 6
C13B C01B 1.11(2) 6
C13B C18B 1.45(3) 6
C13B C48B 1.449(17) .
C13B C31B 1.473(15) .
C13B C24B 1.484(14) .
C13B C05B 1.61(3) 6
C13B C47B 1.91(2) 6
C13B C46B 2.02(3) 6
C14B C76B 0.47(2) 6
C14B C65B 0.98(3) 6
C14B C72B 1.396(17) .
C14B C78B 1.426(19) .
C14B C80B 1.46(3) 6
C14B C79B 1.539(18) .
C14B C77B 1.84(2) 6
C14B C62B 1.97(2) 6
C15B C58B 0.62(2) 6
C15B C34B 0.85(2) 6
C15B C16B 1.394(17) .
C15B C71B 1.398(19) .
C15B C17B 1.545(18) .
C15B C57B 1.76(3) 6
C15B C54B 1.94(3) 6
C15B C77B 2.01(2) 6
C16B C59B 0.74(2) 6
C16B C34B 0.74(2) 6
C16B C50B 1.460(15) .
C16B C72B 1.467(15) .
C16B C58B 1.79(2) 6
C16B C54B 1.86(3) 6
C16B C60B 1.91(2) 6
C16B C65B 1.93(2) 6
C17B C55B 1.05(2) 6
C17B C56B 1.11(3) 6
C17B C19B 1.402(16) .
C17B C54B 1.55(3) 6
C17B C57B 1.62(2) 6
C17B C34B 1.80(3) 6
C17B C58B 1.92(3) 6
C18B C31B 0.12(4) 6
C18B C29B 1.44(3) 6
C18B C46B 1.419(14) .
C18B C13B 1.45(3) 6
C18B C55B 1.47(2) 6
C18B C19B 1.489(16) .
C18B Sm1 3.08(2) 6
C19B C55B 0.53(2) 6
C19B C54B 1.14(2) 6
C19B C49B 1.446(17) .
C19B C31B 1.48(3) 6
C19B C32B 1.90(2) 6
C19B C56B 2.00(3) 6
C20B C21B 1.426(19) .
C20B C38B 1.419(19) 6
C20B C38B 1.419(19) .
C20B C25B 1.54(2) 6
C20B C25B 1.54(2) .
C21B C22B 1.415(14) .
C21B C22B 1.415(14) 6
C21B C51B 1.440(14) 6
C21B C51B 1.440(14) .
C22B C51B 0.655(19) 6
C22B C53B 1.04(2) 6
C22B C23B 1.45(2) .
C22B C40B 1.486(14) .
C22B C22B 1.73(3) 6
C22B C52B 2.02(2) 6
C23B C52B 0.74(3) 6
C23B C51B 1.04(2) 6
C23B C41B 1.350(19) .
C23B C39B 1.47(2) .
C23B C33B 1.49(3) 6
C23B C53B 1.63(2) 6
C24B C05B 0.13(3) 6
C24B C06B 1.13(2) 6
C24B C42B 1.406(17) .
C24B C04B 1.48(3) 6
C24B C56B 1.480(15) .
C24B C11B 1.54(3) 6
C25B C38B 0.41(2) 6
C25B C37B 1.11(2) 6
C25B C26B 1.44(2) .
C25B C27B 1.44(2) .
C25B C39B 1.72(3) 6
C25B Sm1 2.68(2) .
C26B C37B 0.62(2) 6
C26B C36B 0.79(2) 6
C26B C36B 1.410(13) .
C26B C30B 1.435(14) .
C26B C38B 1.84(2) 6
C26B C44B 1.86(2) 6
C26B C45B 1.92(2) 6
C26B C26B 1.94(3) 6
C26B Sm1 2.485(18) .
C26B Sm1 2.916(19) 6
C27B C39B 0.579(19) 6
C27B C43B 1.20(3) 6
C27B C38B 1.28(2) 6
C27B C52B 1.419(14) .
C27B C28B 1.450(15) .
C27B C44B 1.83(2) 6
C27B C37B 1.88(2) 6
C27B Sm1 2.89(3) .
C28B C43B 0.36(2) 6
C28B C44B 1.24(2) 6
C28B C32B 1.431(14) .
C28B C49B 1.44(3) 6
C28B C29B 1.45(2) .
C28B C39B 1.80(2) 6
C28B Sm1 2.84(3) .
C29B C46B 0.69(2) 6
C29B C44B 1.01(2) 6
C29B C31B 1.339(19) .
C29B C18B 1.44(3) 6
C29B C30B 1.46(2) .
C29B C43B 1.80(3) 6
C29B C47B 2.05(3) 6
C29B Sm1 2.53(3) .
C30B C46B 1.23(2) 6
C30B C44B 1.27(2) 6
C30B C47B 1.42(2) 6
C30B C35B 1.443(14) .
C30B C37B 1.52(2) 6
C30B C45B 1.52(3) 6
C30B C36B 1.68(2) 6
C30B Sm1 2.37(2) .
C31B C18B 0.12(4) 6
C31B C46B 1.34(2) 6
C31B C19B 1.48(3) 6
C31B C55B 1.487(14) .
C31B C06B 1.47(3) 6
C31B Sm1 2.97(3) .
C32B C49B 0.47(2) 6
C32B C50B 1.32(2) 6
C32B C43B 1.34(3) 6
C32B C33B 1.428(14) .
C32B C54B 1.460(16) .
C32B C19B 1.90(2) 6
C33B C41B 0.96(3) 6
C33B C50B 1.25(2) 6
C33B C60B 1.394(15) .
C33B C52B 1.448(15) .
C33B C23B 1.49(3) 6
C33B C49B 1.81(2) 6
C33B C39B 1.93(3) 6
C34B C16B 0.74(2) 6
C34B C15B 0.85(2) 6
C34B C58B 1.408(16) .
C34B C54B 1.430(17) .
C34B C59B 1.472(16) .
C34B C50B 1.70(3) 6
C34B C17B 1.80(3) 6
C35B C47B 0.70(2) 6
C35B C45B 0.730(19) 6
C35B C45B 1.424(13) .
C35B C48B 1.453(16) .
C35B C35B 1.74(3) 6
C35B C01B 1.84(2) 6
C35B C46B 1.95(3) 6
C35B C36B 2.032(19) 6
C35B Sm1 2.581(19) .
C35B Sm1 2.96(2) 6
C36B C36B 0.70(3) 6
C36B C26B 0.79(2) 6
C36B C37B 1.414(19) .
C36B C45B 1.435(13) .
C36B C45B 1.632(16) 6
C36B C30B 1.68(2) 6
C36B C37B 2.02(2) 6
C36B C35B 2.032(19) 6
C36B Sm1 2.624(17) 6
C36B Sm1 2.779(18) .
C37B C26B 0.62(2) 6
C37B C25B 1.11(2) 6
C37B C44B 1.471(14) .
C37B C38B 1.481(15) .
C37B C30B 1.52(2) 6
C37B C27B 1.88(2) 6
C37B C36B 2.02(2) 6
C37B Sm1 2.61(2) 6
C38B C25B 0.41(2) 6
C38B C27B 1.28(3) 6
C38B C39B 1.447(15) .
C38B C26B 1.84(2) 6
C38B Sm1 2.86(2) 6
C39B C27B 0.579(19) 6
C39B C52B 0.85(2) 6
C39B C43B 1.484(15) .
C39B C25B 1.72(3) 6
C39B C28B 1.80(2) 6
C39B C33B 1.93(3) 6
C39B C51B 1.96(2) 6
C39B Sm1 3.05(2) 6
C40B C53B 1.360(13) .
C40B C53B 1.360(13) 6
C40B C64B 1.461(15) .
C40B C64B 1.461(15) 6
C40B C22B 1.486(14) 6
C41B C60B 0.80(3) 6
C41B C33B 0.96(3) 6
C41B C50B 1.455(15) .
C41B C66B 1.457(14) .
C41B C61B 1.49(2) 6
C41B C52B 1.76(2) 6
C41B C53B 1.94(2) 6
C42B C04B 0.13(4) 6
C42B C07B 1.38(3) 6
C42B C05B 1.36(3) 6
C42B C67B 1.38(2) .
C43B C28B 0.36(2) 6
C43B C27B 1.20(3) 6
C43B C32B 1.34(3) 6
C43B C49B 1.449(16) .
C43B C44B 1.481(15) .
C43B C29B 1.80(3) 6
C43B C52B 2.01(2) 6
C43B Sm1 2.92(3) 6
C44B C29B 1.01(2) 6
C44B C28B 1.24(2) 6
C44B C30B 1.27(2) 6
C44B C46B 1.406(15) .
C44B C27B 1.83(2) 6
C44B C26B 1.86(2) 6
C44B Sm1 2.62(2) 6
C45B C35B 0.730(19) 6
C45B C45B 0.86(3) 6
C45B C47B 1.395(15) .
C45B C30B 1.52(3) 6
C45B C36B 1.632(16) 6
C45B C26B 1.92(2) 6
C45B Sm1 2.634(18) 6
C45B Sm1 2.822(19) .
C46B C29B 0.69(2) 6
C46B C30B 1.23(2) 6
C46B C31B 1.34(2) 6
C46B C47B 1.449(14) .
C46B C35B 1.95(3) 6
C46B C13B 2.02(3) 6
C46B Sm1 2.669(19) 6
C47B C35B 0.70(2) 6
C47B C48B 1.16(2) 6
C47B C30B 1.42(2) 6
C47B C13B 1.91(2) 6
C47B C29B 2.05(3) 6
C47B Sm1 2.678(18) 6
C48B C01B 0.44(2) 6
C48B C47B 1.16(2) 6
C48B C06B 1.80(3) 6
C48B Sm1 2.88(3) .
C49B C32B 0.47(2) 6
C49B C54B 1.16(2) 6
C49B C28B 1.44(3) 6
C49B C50B 1.444(17) .
C49B C33B 1.81(2) 6
C49B C55B 1.95(2) 6
C50B C33B 1.25(2) 6
C50B C32B 1.32(2) 6
C50B C60B 1.34(3) 6
C50B C54B 1.47(2) 6
C50B C59B 1.59(2) 6
C50B C34B 1.70(3) 6
C51B C22B 0.655(19) 6
C51B C23B 1.04(2) 6
C51B C53B 1.420(14) .
C51B C52B 1.46(2) .
C51B C39B 1.96(2) 6
C52B C23B 0.74(3) 6
C52B C39B 0.85(2) 6
C52B C41B 1.76(2) 6
C52B C22B 2.02(2) 6
C52B C43B 2.01(2) 6
C53B C22B 1.04(2) 6
C53B C61B 1.385(16) .
C53B C23B 1.63(2) 6
C53B C64B 1.63(2) 6
C53B C66B 1.87(3) 6
C53B C41B 1.94(2) 6
C54B C19B 1.14(2) 6
C54B C49B 1.16(2) 6
C54B C55B 1.437(17) .
C54B C50B 1.47(2) 6
C54B C17B 1.55(3) 6
C54B C16B 1.86(3) 6
C54B C15B 1.94(3) 6
C55B C19B 0.53(2) 6
C55B C17B 1.05(2) 6
C55B C18B 1.47(2) 6
C55B C56B 1.486(14) .
C55B C49B 1.95(2) 6
C55B C11B 2.01(2) 6
C56B C11B 0.53(2) 6
C56B C17B 1.11(3) 6
C56B C57B 1.385(16) .
C56B C05B 1.40(3) 6
C56B C12B 1.90(2) 6
C56B C19B 2.00(3) 6
C57B C11B 1.11(3) 6
C57B C12B 1.14(2) 6
C57B C68B 1.36(2) .
C57B C70B 1.37(2) 6
C57B C58B 1.549(18) .
C57B C17B 1.62(2) 6
C57B C71B 1.64(2) 6
C57B C15B 1.76(3) 6
C58B C15B 0.62(2) 6
C58B C71B 0.78(2) 6
C58B C77B 1.460(17) .
C58B C16B 1.79(2) 6
C58B C78B 1.88(2) 6
C58B C17B 1.92(3) 6
C58B C70B 1.94(2) 6
C59B C16B 0.74(2) 6
C59B C72B 0.94(3) 6
C59B C60B 1.442(14) .
C59B C65B 1.442(14) .
C59B C50B 1.59(2) 6
C59B C66B 1.75(3) 6
C60B C41B 0.80(3) 6
C60B C66B 1.26(3) 6
C60B C50B 1.34(3) 6
C60B C61B 1.435(15) .
C60B C72B 1.87(3) 6
C60B C16B 1.91(2) 6
C61B C66B 0.64(3) 6
C61B C64B 1.35(3) 6
C61B C62B 1.438(14) .
C61B C41B 1.49(2) 6
C62B C66B 1.17(2) 6
C62B C64B 1.21(2) 6
C62B C65B 1.425(15) .
C62B C63B 1.522(14) .
C62B C72B 1.55(2) 6
C62B C79B 1.97(2) 6
C62B C14B 1.97(2) 6
C63B C79B 1.407(15) .
C63B C79B 1.407(15) 6
C63B C64B 1.431(17) 6
C63B C64B 1.431(17) .
C63B C62B 1.522(14) 6
C64B C62B 1.21(2) 6
C64B C61B 1.35(3) 6
C64B C66B 1.443(17) .
C64B C64B 1.54(4) 6
C64B C53B 1.63(2) 6
C65B C72B 0.56(2) 6
C65B C14B 0.98(3) 6
C65B C76B 1.336(17) .
C65B C66B 1.75(3) 6
C65B C16B 1.93(2) 6
C66B C61B 0.64(3) 6
C66B C62B 1.17(2) 6
C66B C60B 1.26(3) 6
C66B C72B 1.458(15) .
C66B C65B 1.75(3) 6
C66B C59B 1.75(3) 6
C66B C53B 1.87(3) 6
C67B C07B 0.07(3) 6
C67B C12B 1.37(2) 6
C67B C68B 1.403(14) .
C67B C04B 1.44(3) 6
C68B C12B 0.62(2) 6
C68B C70B 0.93(2) 6
C68B C69B 1.404(13) .
C68B C07B 1.46(3) 6
C68B C10B 1.75(2) 6
C68B C11B 1.94(3) 6
C69B C10B 0.37(2) 6
C69B C70B 1.19(2) 6
C69B C75B 1.351(15) .
C69B C73B 1.73(2) 6
C69B C12B 2.02(2) 6
C70B C68B 0.93(2) 6
C70B C69B 1.19(2) 6
C70B C57B 1.37(2) 6
C70B C71B 1.413(13) .
C70B C75B 1.80(2) 6
C70B C77B 1.89(2) 6
C70B C58B 1.94(2) 6
C71B C58B 0.78(2) 6
C71B C77B 0.889(19) 6
C71B C78B 1.397(13) .
C71B C57B 1.64(2) 6
C71B C75B 1.92(2) 6
C72B C65B 0.56(2) 6
C72B C59B 0.94(3) 6
C72B C62B 1.55(2) 6
C72B C76B 1.70(2) 6
C72B C60B 1.87(3) 6
C73B C75B 0.45(3) 6
C73B C74B 1.248(14) .
C73B C78B 1.387(13) .
C73B C77B 1.49(2) 6
C73B C69B 1.73(2) 6
C73B C80B 1.89(2) 6
C74B C73B 1.248(14) 6
C74B C80B 1.448(12) .
C74B C80B 1.448(12) 6
C74B C75B 1.493(13) 6
C74B C75B 1.493(13) .
C75B C73B 0.45(3) 6
C75B C10B 1.07(2) 6
C75B C77B 1.432(13) .
C75B C78B 1.46(2) 6
C75B C70B 1.80(2) 6
C75B C71B 1.92(2) 6
C76B C14B 0.47(2) 6
C76B C78B 0.98(2) 6
C76B C80B 1.403(13) .
C76B C77B 1.425(14) .
C76B C72B 1.70(2) 6
C76B C79B 1.81(3) 6
C77B C78B 0.520(19) 6
C77B C71B 0.889(19) 6
C77B C73B 1.49(2) 6
C77B C14B 1.84(2) 6
C77B C70B 1.89(2) 6
C77B C15B 2.01(2) 6
C78B C77B 0.520(19) 6
C78B C76B 0.98(2) 6
C78B C75B 1.46(2) 6
C78B C80B 1.80(2) 6
C78B C58B 1.88(2) 6
C79B C79B 0.69(4) 6
C79B C80B 1.151(19) 6
C79B C80B 1.456(17) .
C79B C76B 1.81(3) 6
C79B C62B 1.97(2) 6
C80B C80B 1.15(3) 6
C80B C79B 1.151(19) 6
C80B C14B 1.46(3) 6
C80B C78B 1.80(2) 6
C80B C73B 1.89(2) 6
Sm2 Sm2 0.773(9) 6
Sm2 C37F 2.510(13) 6
Sm2 C45F 2.659(10) 6
Sm2 C44F 2.672(17) 6
Sm2 C38F 2.700(14) 6
Sm1 Sm1 1.20(2) 6
Sm1 C37B 2.61(2) 6
Sm1 C44B 2.62(2) 6
Sm1 C36B 2.624(17) 6
Sm1 C45B 2.634(18) 6
Sm1 C47B 2.678(18) 6
Sm1 C46B 2.669(19) 6
Sm3 Sm3 2.28(2) 6
Sm5 Sm5 2.88(4) 6
Sm7 Sm7 3.47(5) 6
Sm4 Sm4 0.552(17) 6
Ni0 N2 1.956(3) .
Ni0 N3 1.960(3) 6
Ni0 N3 1.960(3) .
Ni0 N1 1.964(3) .
N1 C17P 1.373(4) .
N1 C17P 1.373(4) 6
N2 C2P 1.382(4) 6
N2 C2P 1.382(4) .
N3 C7P 1.373(4) .
N3 C9P 1.380(4) .
C2P C6P 1.367(4) .
C2P C3P 1.447(4) .
C3P C3P 1.352(7) 6
C3P C4P 1.497(4) .
C4P C5P 1.533(5) .
C4P H4P1 0.9900 .
C4P H4P2 0.9900 .
C5P H5P1 0.9800 .
C5P H5P2 0.9800 .
C5P H5P3 0.9800 .
C6P C7P 1.382(4) .
C6P H6P 0.9500 .
C7P C11P 1.436(5) .
C9P C16P 1.377(4) .
C9P C10P 1.437(5) .
C10P C11P 1.357(5) .
C10P C14P 1.505(5) .
C11P C12P 1.503(5) .
C12P C13P 1.537(5) .
C12P H12A 0.9900 .
C12P H12B 0.9900 .
C13P H13A 0.9800 .
C13P H13B 0.9800 .
C13P H13C 0.9800 .
C14P C15P 1.528(7) .
C14P H14A 0.9900 .
C14P H14B 0.9900 .
C15P H15A 0.9800 .
C15P H15B 0.9800 .
C15P H15C 0.9800 .
C16P C17P 1.376(5) .
C16P H16P 0.9500 .
C17P C18P 1.448(4) .
C18P C18P 1.358(7) 6
C18P C19P 1.503(4) .
C19P C20P 1.531(5) .
C19P H19A 0.9900 .
C19P H19B 0.9900 .
C20P H20A 0.9800 .
C20P H20B 0.9800 .
C20P H20C 0.9800 .
C6S C1S 1.347(9) .
C6S C5S 1.445(9) .
C6S H6S 0.9500 .
C5S C4S 1.366(8) .
C5S H5S 0.9500 .
C3S C2S 1.292(9) .
C3S C4S 1.442(9) .
C3S H3S 0.9500 .
C1S C2S 1.478(10) .
C1S H1S 0.9500 .
C2S H2S 0.9500 .
C4S H4S 0.9500 .
Cl12 C11S 1.7769 6_565
Cl12 C11S 1.7769 .
Cl11 Cl11 0.8128 6_565
Cl11 C11S 1.6159 6_565
Cl11 C11S 1.7763 .
Cl13 Cl13 0.3913 6_565
Cl13 C11S 1.7009 6_565
Cl13 C11S 1.7762 .
C11S C11S 0.6693 6_565
C11S Cl11 1.6159 6_565
C11S Cl13 1.7009 6_565
C11S H11S 1.0906 .
C23S C22S 1.338(10) .
C23S C21S 1.86(2) 2_756
C23S H23S 0.9500 .
C22S C21S 1.381(11) .
C22S H22S 0.9500 .
C21S C23S 1.86(2) 2_756
C21S H21S 0.9500 .
Cl6S C31S 1.7762 .
Cl5S C31S 1.7762 .
Cl7S C31S 1.227(17) 2_756
Cl7S C31S 1.7762 .
C31S C31S 0.72(2) 2_756
C31S Cl7S 1.227(17) 2_756
C31S H31S 1.0906 .

loop_
_geom_torsion_atom_site_label_1
_geom_torsion_atom_site_label_2
_geom_torsion_atom_site_label_3
_geom_torsion_atom_site_label_4
_geom_torsion
_geom_torsion_site_symmetry_1
_geom_torsion_site_symmetry_4
C02F C01F C02F C06F -142(9) 6 6
C01F C01F C02F C06F 38(9) 6 6
C47F C01F C02F C06F 78(11) . 6
C06F C01F C02F C06F -138(10) . 6
C48F C01F C02F C06F 157(10) 6 6
C47F C01F C02F C06F 66(11) 6 6
C02F C01F C02F C01F 180.00(2) 6 6
C47F C01F C02F C01F 40(4) . 6
C06F C01F C02F C01F -175.6(13) . 6
C48F C01F C02F C01F 119(2) 6 6
C47F C01F C02F C01F 28(3) 6 6
C02F C01F C02F C03F -15(3) 6 .
C01F C01F C02F C03F 165(3) 6 .
C47F C01F C02F C03F -155.2(14) . .
C06F C01F C02F C03F -11(3) . .
C48F C01F C02F C03F -77(2) 6 .
C47F C01F C02F C03F -167.2(13) 6 .
C02F C01F C02F C48F 141(2) 6 .
C01F C01F C02F C48F -39(2) 6 .
C47F C01F C02F C48F 1(2) . .
C06F C01F C02F C48F 145.0(16) . .
C48F C01F C02F C48F 79(2) 6 .
C47F C01F C02F C48F -11.3(14) 6 .
C02F C01F C02F C05F -13(4) 6 6
C01F C01F C02F C05F 167(4) 6 6
C47F C01F C02F C05F -152.8(15) . 6
C06F C01F C02F C05F -8(3) . 6
C48F C01F C02F C05F -74(3) 6 6
C47F C01F C02F C05F -164.8(18) 6 6
C01F C01F C02F C02F 180.00(2) 6 6
C47F C01F C02F C02F -140(4) . 6
C06F C01F C02F C02F 4.4(13) . 6
C48F C01F C02F C02F -61(2) 6 6
C47F C01F C02F C02F -152(3) 6 6
C02F C01F C02F C18F 144.4(15) 6 6
C01F C01F C02F C18F -35.6(15) 6 6
C47F C01F C02F C18F 5(3) . 6
C06F C01F C02F C18F 148.8(15) . 6
C48F C01F C02F C18F 83(3) 6 6
C47F C01F C02F C18F -7.5(19) 6 6
C02F C01F C02F C47F 152(3) 6 6
C01F C01F C02F C47F -28(3) 6 6
C47F C01F C02F C47F 12.0(12) . 6
C06F C01F C02F C47F 156(2) . 6
C48F C01F C02F C47F 91(2) 6 6
C06F C02F C03F C05F -15(3) 6 6
C01F C02F C03F C05F -174(4) 6 6
C48F C02F C03F C05F 23(3) . 6
C01F C02F C03F C05F 175(3) . 6
C02F C02F C03F C05F 169(3) 6 6
C18F C02F C03F C05F 10(3) 6 6
C47F C02F C03F C05F 103(6) 6 6
C06F C02F C03F C04F 173(3) 6 6
C01F C02F C03F C04F 14(5) 6 6
C48F C02F C03F C04F -149(2) . 6
C01F C02F C03F C04F 3(3) . 6
C05F C02F C03F C04F -172(5) 6 6
C02F C02F C03F C04F -3(2) 6 6
C18F C02F C03F C04F -162(2) 6 6
C47F C02F C03F C04F -69(6) 6 6
C01F C02F C03F C06F -160(5) 6 6
C48F C02F C03F C06F 37.3(18) . 6
C01F C02F C03F C06F -170(3) . 6
C05F C02F C03F C06F 15(3) 6 6
C02F C02F C03F C06F -176.4(17) 6 6
C18F C02F C03F C06F 24.3(15) 6 6
C47F C02F C03F C06F 118(6) 6 6
C06F C02F C03F C04F 175(2) 6 .
C01F C02F C03F C04F 15(4) 6 .
C48F C02F C03F C04F -147.9(14) . .
C01F C02F C03F C04F 4(2) . .
C05F C02F C03F C04F -171(4) 6 .
C02F C02F C03F C04F -1.6(13) 6 .
C18F C02F C03F C04F -161.0(12) 6 .
C47F C02F C03F C04F -67(6) 6 .
C06F C02F C03F C42F -40(2) 6 .
C01F C02F C03F C42F 160(4) 6 .
C48F C02F C03F C42F -3(2) . .
C01F C02F C03F C42F 149.8(18) . .
C05F C02F C03F C42F -25(3) 6 .
C02F C02F C03F C42F 143.7(16) 6 .
C18F C02F C03F C42F -16(2) 6 .
C47F C02F C03F C42F 78(6) 6 .
C06F C02F C03F C11F -35(2) 6 6
C01F C02F C03F C11F 165(4) 6 6
C48F C02F C03F C11F 2(2) . 6
C01F C02F C03F C11F 154.6(15) . 6
C05F C02F C03F C11F -20.5(19) 6 6
C02F C02F C03F C11F 148.5(12) 6 6
C18F C02F C03F C11F -10.8(17) 6 6
C47F C02F C03F C11F 83(6) 6 6
C06F C02F C03F C03F 176.4(17) 6 6
C01F C02F C03F C03F 17(4) 6 6
C48F C02F C03F C03F -146.3(14) . 6
C01F C02F C03F C03F 6.1(14) . 6
C05F C02F C03F C03F -169(3) 6 6
C02F C02F C03F C03F 0.000(1) 6 6
C18F C02F C03F C03F -159.4(8) 6 6
C47F C02F C03F C03F -66(5) 6 6
C05F C03F C04F C04F 19(4) 6 6
C06F C03F C04F C04F -172(4) 6 6
C02F C03F C04F C04F -177(2) . 6
C42F C03F C04F C04F 36.0(13) . 6
C11F C03F C04F C04F 32.4(10) 6 6
C03F C03F C04F C04F 180.000(17) 6 6
C05F C03F C04F C03F -161(4) 6 6
C04F C03F C04F C03F 180.000(17) 6 6
C06F C03F C04F C03F 8(4) 6 6
C02F C03F C04F C03F 3(2) . 6
C42F C03F C04F C03F -144.0(13) . 6
C11F C03F C04F C03F -147.6(10) 6 6
C05F C03F C04F C05F -156(6) 6 .
C04F C03F C04F C05F -175.0(12) 6 .
C06F C03F C04F C05F 13(3) 6 .
C02F C03F C04F C05F 8.1(18) . .
C42F C03F C04F C05F -139.0(13) . .
C11F C03F C04F C05F -142.6(16) 6 .
C03F C03F C04F C05F 5.0(12) 6 .
C05F C03F C04F C07F -18(6) 6 .
C04F C03F C04F C07F -37(2) 6 .
C06F C03F C04F C07F 151(2) 6 .
C02F C03F C04F C07F 146.0(12) . .
C42F C03F C04F C07F -1(2) . .
C11F C03F C04F C07F -4.7(19) 6 .
C03F C03F C04F C07F 143(2) 6 .
C05F C03F C04F C07F -9(6) 6 6
C04F C03F C04F C07F -27.2(15) 6 6
C06F C03F C04F C07F 161(3) 6 6
C02F C03F C04F C07F 155.9(13) . 6
C42F C03F C04F C07F 8.8(16) . 6
C11F C03F C04F C07F 5.2(14) 6 6
C03F C03F C04F C07F 152.8(15) 6 6
C04F C03F C04F C05F -19(4) 6 6
C06F C03F C04F C05F 170(8) 6 6
C02F C03F C04F C05F 164(6) . 6
C42F C03F C04F C05F 17(5) . 6
C11F C03F C04F C05F 14(4) 6 6
C03F C03F C04F C05F 161(4) 6 6
C05F C03F C04F C42F -121(5) 6 6
C04F C03F C04F C42F -139.6(14) 6 6
C06F C03F C04F C42F 49(4) 6 6
C02F C03F C04F C42F 44(2) . 6
C42F C03F C04F C42F -104(2) . 6
C11F C03F C04F C42F -107.3(16) 6 6
C03F C03F C04F C42F 40.4(14) 6 6
C04F C04F C05F C03F -21(5) 6 6
C03F C04F C05F C03F -16(4) . 6
C07F C04F C05F C03F -160(4) . 6
C07F C04F C05F C03F -144(4) 6 6
C05F C04F C05F C03F -21(5) 6 6
C42F C04F C05F C03F -153(6) 6 6
C04F C04F C05F C42F 131.8(16) 6 6
C03F C04F C05F C42F 153(6) 6 6
C03F C04F C05F C42F 137(2) . 6
C07F C04F C05F C42F -7(2) . 6
C07F C04F C05F C42F 9(3) 6 6
C05F C04F C05F C42F 131.8(16) 6 6
C04F C04F C05F C06F -22(3) 6 .
C03F C04F C05F C06F -1(4) 6 .
C03F C04F C05F C06F -17(2) . .
C07F C04F C05F C06F -160.8(18) . .
C07F C04F C05F C06F -145.1(17) 6 .
C05F C04F C05F C06F -22(3) 6 .
C42F C04F C05F C06F -154(3) 6 .
C04F C04F C05F C11F 137.7(12) 6 .
C03F C04F C05F C11F 158(5) 6 .
C03F C04F C05F C11F 142.8(13) . .
C07F C04F C05F C11F -1.0(8) . .
C07F C04F C05F C11F 14.6(13) 6 .
C05F C04F C05F C11F 137.7(12) 6 .
C42F C04F C05F C11F 6(2) 6 .
C04F C04F C05F C02F -15(2) 6 6
C03F C04F C05F C02F 6(4) 6 6
C03F C04F C05F C02F -9.4(14) . 6
C07F C04F C05F C02F -153.2(11) . 6
C07F C04F C05F C02F -137.6(12) 6 6
C05F C04F C05F C02F -15(2) 6 6
C42F C04F C05F C02F -146(3) 6 6
C03F C04F C05F C04F 21(5) 6 6
C03F C04F C05F C04F 5.1(12) . 6
C07F C04F C05F C04F -138.7(13) . 6
C07F C04F C05F C04F -123.1(18) 6 6
C05F C04F C05F C04F 0.000(18) 6 6
C42F C04F C05F C04F -131.8(16) 6 6
C04F C04F C05F C24F 108.0(17) 6 6
C03F C04F C05F C24F 129(5) 6 6
C03F C04F C05F C24F 113(2) . 6
C07F C04F C05F C24F -30.7(19) . 6
C07F C04F C05F C24F -15(2) 6 6
C05F C04F C05F C24F 108.0(17) 6 6
C42F C04F C05F C24F -23.7(17) 6 6
C03F C05F C06F C02F 16(3) 6 6
C42F C05F C06F C02F -131(3) 6 6
C04F C05F C06F C02F 16(3) . 6
C11F C05F C06F C02F -140.7(18) . 6
C04F C05F C06F C02F 13(2) 6 6
C24F C05F C06F C02F -135(2) 6 6
C03F C05F C06F C48F 109(3) 6 6
C42F C05F C06F C48F -38(4) 6 6
C04F C05F C06F C48F 110(2) . 6
C11F C05F C06F C48F -47(3) . 6
C02F C05F C06F C48F 93(3) 6 6
C04F C05F C06F C48F 106(2) 6 6
C24F C05F C06F C48F -41(2) 6 6
C42F C05F C06F C03F -146(5) 6 6
C04F C05F C06F C03F 1(2) . 6
C11F C05F C06F C03F -156(4) . 6
C02F C05F C06F C03F -16(3) 6 6
C04F C05F C06F C03F -3(2) 6 6
C24F C05F C06F C03F -150(3) 6 6
C03F C05F C06F C01F 10(3) 6 .
C42F C05F C06F C01F -136(3) 6 .
C04F C05F C06F C01F 11(2) . .
C11F C05F C06F C01F -146.2(15) . .
C02F C05F C06F C01F -5.5(16) 6 .
C04F C05F C06F C01F 7(2) 6 .
C24F C05F C06F C01F -140.3(16) 6 .
C03F C05F C06F C18F 149(3) 6 .
C42F C05F C06F C18F 3(4) 6 .
C04F C05F C06F C18F 149.9(13) . .
C11F C05F C06F C18F -7(2) . .
C02F C05F C06F C18F 134(3) 6 .
C04F C05F C06F C18F 146.4(12) 6 .
C24F C05F C06F C18F -1.1(17) 6 .
C03F C05F C06F C13F 145(3) 6 6
C42F C05F C06F C13F -1(3) 6 6
C04F C05F C06F C13F 146.2(14) . 6
C11F C05F C06F C13F -10.7(16) . 6
C02F C05F C06F C13F 130(2) 6 6
C04F C05F C06F C13F 142.7(11) 6 6
C24F C05F C06F C13F -4.9(12) 6 6
C01F C01F C06F C02F -17(5) 6 6
C47F C01F C06F C02F 134(6) . 6
C02F C01F C06F C02F -14(4) . 6
C48F C01F C06F C02F 122(5) 6 6
C47F C01F C06F C02F 107(7) 6 6
C02F C01F C06F C05F 17(5) 6 .
C01F C01F C06F C05F 0(3) 6 .
C47F C01F C06F C05F 151.1(16) . .
C02F C01F C06F C05F 4(3) . .
C48F C01F C06F C05F 140(2) 6 .
C47F C01F C06F C05F 124(3) 6 .
C02F C01F C06F C48F -122(5) 6 6
C01F C01F C06F C48F -139.4(18) 6 6
C47F C01F C06F C48F 11.5(16) . 6
C02F C01F C06F C48F -136(2) . 6
C47F C01F C06F C48F -15(3) 6 6
C02F C01F C06F C03F 22(5) 6 6
C01F C01F C06F C03F 4(2) 6 6
C47F C01F C06F C03F 155.2(16) . 6
C02F C01F C06F C03F 8(2) . 6
C48F C01F C06F C03F 143.7(16) 6 6
C47F C01F C06F C03F 128(3) 6 6
C02F C01F C06F C18F -128(5) 6 .
C01F C01F C06F C18F -145.3(13) 6 .
C47F C01F C06F C18F 6(2) . .
C02F C01F C06F C18F -142.0(18) . .
C48F C01F C06F C18F -5.9(11) 6 .
C47F C01F C06F C18F -21(4) 6 .
C02F C01F C06F C13F -108(5) 6 6
C01F C01F C06F C13F -125.6(12) 6 6
C47F C01F C06F C13F 25(2) . 6
C02F C01F C06F C13F -122.4(16) . 6
C48F C01F C06F C13F 13.7(14) 6 6
C47F C01F C06F C13F -2(4) 6 6
C04F C04F C07F C08F -105(5) 6 6
C03F C04F C07F C08F 48(5) 6 6
C05F C04F C07F C08F 56(5) . 6
C03F C04F C07F C08F -87(5) . 6
C07F C04F C07F C08F -105(5) 6 6
C05F C04F C07F C08F -90(5) 6 6
C42F C04F C07F C08F 52(5) 6 6
C04F C04F C07F C07F 0.0 6 6
C03F C04F C07F C07F 153.0(16) 6 6
C05F C04F C07F C07F 160.6(7) . 6
C03F C04F C07F C07F 18.1(11) . 6
C05F C04F C07F C07F 14.7(6) 6 6
C42F C04F C07F C07F 156.6(9) 6 6
C04F C04F C07F C08F -14.1(12) 6 .
C03F C04F C07F C08F 138.9(18) 6 .
C05F C04F C07F C08F 146.5(15) . .
C03F C04F C07F C08F 4.0(18) . .
C07F C04F C07F C08F -14.1(12) 6 .
C05F C04F C07F C08F 0.6(12) 6 .
C42F C04F C07F C08F 142.5(14) 6 .
C04F C04F C07F C12F -160.1(6) 6 .
C03F C04F C07F C12F -7.1(17) 6 .
C05F C04F C07F C12F 0.5(4) . .
C03F C04F C07F C12F -142.0(13) . .
C07F C04F C07F C12F -160.1(6) 6 .
C05F C04F C07F C12F -145.4(11) 6 .
C42F C04F C07F C12F -3.5(12) 6 .
C04F C04F C07F C67F -152.1(11) 6 6
C03F C04F C07F C67F 1(2) 6 6
C05F C04F C07F C67F 8.5(13) . 6
C03F C04F C07F C67F -133.9(15) . 6
C07F C04F C07F C67F -152.1(11) 6 6
C05F C04F C07F C67F -137.4(13) 6 6
C42F C04F C07F C67F 4.6(13) 6 6
C03F C04F C07F C04F 153.0(16) 6 6
C05F C04F C07F C04F 160.6(7) . 6
C03F C04F C07F C04F 18.1(11) . 6
C07F C04F C07F C04F 0.0 6 6
C05F C04F C07F C04F 14.7(6) 6 6
C42F C04F C07F C04F 156.6(9) 6 6
C08F C07F C08F C07F 180.000(3) 6 6
C12F C07F C08F C07F 164.0(9) . 6
C04F C07F C08F C07F 23(2) . 6
C67F C07F C08F C07F 154.8(11) 6 6
C04F C07F C08F C07F 18.4(16) 6 6
C07F C07F C08F C08F 180.000(2) 6 6
C12F C07F C08F C08F -16.0(9) . 6
C04F C07F C08F C08F -157(2) . 6
C67F C07F C08F C08F -25.2(11) 6 6
C04F C07F C08F C08F -161.6(16) 6 6
C08F C07F C08F C12F 162.1(9) 6 6
C07F C07F C08F C12F -17.9(9) 6 6
C12F C07F C08F C12F 146.2(17) . 6
C04F C07F C08F C12F 5(2) . 6
C67F C07F C08F C12F 136.9(14) 6 6
C04F C07F C08F C12F 1(2) 6 6
C08F C07F C08F C09F 13(2) 6 .
C07F C07F C08F C09F -167(2) 6 .
C12F C07F C08F C09F -3.0(19) . .
C04F C07F C08F C09F -143.8(11) . .
C67F C07F C08F C09F -12(2) 6 .
C04F C07F C08F C09F -148.7(11) 6 .
C08F C07F C08F C67F 150.2(13) 6 .
C07F C07F C08F C67F -29.8(13) 6 .
C12F C07F C08F C67F 134.2(14) . .
C04F C07F C08F C67F -6.5(19) . .
C67F C07F C08F C67F 125(2) 6 .
C04F C07F C08F C67F -11.4(16) 6 .
C08F C07F C08F C09F 9.6(16) 6 6
C07F C07F C08F C09F -170.4(16) 6 6
C12F C07F C08F C09F -6.3(14) . 6
C04F C07F C08F C09F -147.1(10) . 6
C67F C07F C08F C09F -15.6(18) 6 6
C04F C07F C08F C09F -152.0(8) 6 6
C08F C07F C08F C70F 101(3) 6 6
C07F C07F C08F C70F -79(3) 6 6
C12F C07F C08F C70F 85(3) . 6
C04F C07F C08F C70F -56(3) . 6
C67F C07F C08F C70F 76(3) 6 6
C04F C07F C08F C70F -60(3) 6 6
C08F C07F C08F C10F 24(2) 6 6
C07F C07F C08F C10F -156(2) 6 6
C12F C07F C08F C10F 8(2) . 6
C04F C07F C08F C10F -132.4(12) . 6
C67F C07F C08F C10F -1(3) 6 6
C04F C07F C08F C10F -137.3(13) 6 6
C07F C08F C09F C09F -28(4) 6 6
C08F C08F C09F C09F 0.000(3) 6 6
C12F C08F C09F C09F -159.2(13) 6 6
C07F C08F C09F C09F -8.0(14) . 6
C67F C08F C09F C09F -151.2(12) . 6
C70F C08F C09F C09F -163.7(6) 6 6
C10F C08F C09F C09F -165(2) 6 6
C07F C08F C09F C10F 137(4) 6 6
C08F C08F C09F C10F 165(2) 6 6
C12F C08F C09F C10F 5(3) 6 6
C07F C08F C09F C10F 157(2) . 6
C67F C08F C09F C10F 13(3) . 6
C09F C08F C09F C10F 165(2) 6 6
C70F C08F C09F C10F 1(2) 6 6
C07F C08F C09F C10F -19(5) 6 .
C08F C08F C09F C10F 9.1(13) 6 .
C12F C08F C09F C10F -150.1(16) 6 .
C07F C08F C09F C10F 1(2) . .
C67F C08F C09F C10F -142.1(17) . .
C09F C08F C09F C10F 9.1(13) 6 .
C70F C08F C09F C10F -154.6(17) 6 .
C10F C08F C09F C10F -156(4) 6 .
C07F C08F C09F C69F 130(4) 6 .
C08F C08F C09F C69F 158.0(11) 6 .
C12F C08F C09F C69F -1(2) 6 .
C07F C08F C09F C69F 150.0(13) . .
C67F C08F C09F C69F 6.9(19) . .
C09F C08F C09F C69F 158.0(11) 6 .
C70F C08F C09F C69F -5.6(11) 6 .
C10F C08F C09F C69F -6.6(18) 6 .
C07F C08F C09F C08F -28(4) 6 6
C12F C08F C09F C08F -159.2(13) 6 6
C07F C08F C09F C08F -8.0(13) . 6
C67F C08F C09F C08F -151.2(12) . 6
C09F C08F C09F C08F 0.000(3) 6 6
C70F C08F C09F C08F -163.7(6) 6 6
C10F C08F C09F C08F -165(2) 6 6
C07F C08F C09F C70F 136(4) 6 6
C08F C08F C09F C70F 163.7(6) 6 6
C12F C08F C09F C70F 4.4(14) 6 6
C07F C08F C09F C70F 155.7(15) . 6
C67F C08F C09F C70F 12.5(13) . 6
C09F C08F C09F C70F 163.7(6) 6 6
C10F C08F C09F C70F -1(2) 6 6
C07F C08F C09F C69F -12(5) 6 6
C08F C08F C09F C69F 16.6(8) 6 6
C12F C08F C09F C69F -142.7(14) 6 6
C07F C08F C09F C69F 8.5(18) . 6
C67F C08F C09F C69F -134.6(14) . 6
C09F C08F C09F C69F 16.6(8) 6 6
C70F C08F C09F C69F -147.1(12) 6 6
C10F C08F C09F C69F -148(3) 6 6
C09F C09F C10F C69F 75(6) 6 6
C10F C09F C10F C69F -105(6) 6 6
C08F C09F C10F C69F 54(7) . 6
C69F C09F C10F C69F -92(7) . 6
C08F C09F C10F C69F 60(6) 6 6
C70F C09F C10F C69F -57(8) 6 6
C10F C09F C10F C09F 180.00(3) 6 6
C08F C09F C10F C09F -22(3) . 6
C69F C09F C10F C09F -166.9(14) . 6
C08F C09F C10F C09F -15(2) 6 6
C70F C09F C10F C09F -133(2) 6 6
C69F C09F C10F C09F -75(6) 6 6
C09F C09F C10F C73F 159(3) 6 .
C10F C09F C10F C73F -21(3) 6 .
C08F C09F C10F C73F 136.8(14) . .
C69F C09F C10F C73F -8.3(18) . .
C08F C09F C10F C73F 143.5(12) 6 .
C70F C09F C10F C73F 26(4) 6 .
C69F C09F C10F C73F 83(6) 6 .
C09F C09F C10F C70F 24.8(14) 6 .
C10F C09F C10F C70F -155.2(14) 6 .
C08F C09F C10F C70F 3(2) . .
C69F C09F C10F C70F -142.1(13) . .
C08F C09F C10F C70F 9.8(12) 6 .
C70F C09F C10F C70F -108(3) 6 .
C69F C09F C10F C70F -50(6) 6 .
C09F C09F C10F C75F 148(3) 6 6
C10F C09F C10F C75F -32(3) 6 6
C08F C09F C10F C75F 126.6(17) . 6
C69F C09F C10F C75F -19(2) . 6
C08F C09F C10F C75F 133.3(16) 6 6
C70F C09F C10F C75F 16(4) 6 6
C69F C09F C10F C75F 73(6) 6 6
C09F C09F C10F C10F 180.00(3) 6 6
C08F C09F C10F C10F 158(3) . 6
C69F C09F C10F C10F 13.1(14) . 6
C08F C09F C10F C10F 165(2) 6 6
C70F C09F C10F C10F 47(2) 6 6
C69F C09F C10F C10F 105(6) 6 6
C09F C09F C10F C68F 41.5(17) 6 6
C10F C09F C10F C68F -138.5(17) 6 6
C08F C09F C10F C68F 20(2) . 6
C69F C09F C10F C68F -125.3(16) . 6
C08F C09F C10F C68F 26.5(16) 6 6
C70F C09F C10F C68F -91(3) 6 6
C69F C09F C10F C68F -34(5) 6 6
C09F C09F C10F C08F 15(2) 6 6
C10F C09F C10F C08F -165(2) 6 6
C08F C09F C10F C08F -6.7(10) . 6
C69F C09F C10F C08F -151.9(15) . 6
C70F C09F C10F C08F -118(3) 6 6
C69F C09F C10F C08F -60(6) 6 6
C03F C05F C11F C42F -22(10) 6 6
C06F C05F C11F C42F 118(11) . 6
C04F C05F C11F C42F -42(10) . 6
C02F C05F C11F C42F 89(11) 6 6
C04F C05F C11F C42F -35(10) 6 6
C24F C05F C11F C42F 109(11) 6 6
C03F C05F C11F C24F -131(5) 6 6
C42F C05F C11F C24F -109(11) 6 6
C06F C05F C11F C24F 9.2(18) . 6
C04F C05F C11F C24F -150.6(19) . 6
C02F C05F C11F C24F -20(2) 6 6
C04F C05F C11F C24F -144.3(18) 6 6
C03F C05F C11F C67F 10(5) 6 6
C42F C05F C11F C67F 33(9) 6 6
C06F C05F C11F C67F 151(2) . 6
C04F C05F C11F C67F -8.8(17) . 6
C02F C05F C11F C67F 122(2) 6 6
C04F C05F C11F C67F -2.5(18) 6 6
C24F C05F C11F C67F 142(3) 6 6
C03F C05F C11F C12F 20(4) 6 .
C42F C05F C11F C12F 43(10) 6 .
C06F C05F C11F C12F 160.9(18) . .
C04F C05F C11F C12F 1.2(9) . .
C02F C05F C11F C12F 131.9(19) 6 .
C04F C05F C11F C12F 7.4(9) 6 .
C24F C05F C11F C12F 152(2) 6 .
C03F C05F C11F C17F -121(5) 6 .
C42F C05F C11F C17F -99(11) 6 .
C06F C05F C11F C17F 19.2(19) . .
C04F C05F C11F C17F -140.6(17) . .
C02F C05F C11F C17F -10(2) 6 .
C04F C05F C11F C17F -134.3(15) 6 .
C24F C05F C11F C17F 10.0(15) 6 .
C42F C05F C11F C03F 22(10) 6 6
C06F C05F C11F C03F 141(5) . 6
C04F C05F C11F C03F -19(4) . 6
C02F C05F C11F C03F 112(5) 6 6
C04F C05F C11F C03F -13(4) 6 6
C24F C05F C11F C03F 131(5) 6 6
C08F C07F C12F C67F -91(6) 6 6
C07F C07F C12F C67F -48(6) 6 6
C08F C07F C12F C67F -74(6) . 6
C04F C07F C12F C67F 70(6) . 6
C04F C07F C12F C67F 61(6) 6 6
C07F C07F C12F C08F 42(2) 6 6
C08F C07F C12F C08F 16.3(10) . 6
C04F C07F C12F C08F 161(2) . 6
C67F C07F C12F C08F 91(6) 6 6
C04F C07F C12F C08F 152(2) 6 6
C08F C07F C12F C70F -15.7(16) 6 .
C07F C07F C12F C70F 27(2) 6 .
C08F C07F C12F C70F 0.6(17) . .
C04F C07F C12F C70F 144.9(15) . .
C67F C07F C12F C70F 75(5) 6 .
C04F C07F C12F C70F 136.4(15) 6 .
C08F C07F C12F C11F -160(2) 6 .
C07F C07F C12F C11F -118.0(16) 6 .
C08F C07F C12F C11F -144.0(16) . .
C04F C07F C12F C11F 0.2(4) . .
C67F C07F C12F C11F -70(6) 6 .
C04F C07F C12F C11F -8.3(7) 6 .
C08F C07F C12F C42F -156(2) 6 6
C07F C07F C12F C42F -113.6(18) 6 6
C08F C07F C12F C42F -139.6(18) . 6
C04F C07F C12F C42F 4.7(16) . 6
C67F C07F C12F C42F -65(5) 6 6
C04F C07F C12F C42F -3.9(19) 6 6
C08F C07F C12F C68F -38(2) 6 6
C07F C07F C12F C68F 4(3) 6 6
C08F C07F C12F C68F -22(2) . 6
C04F C07F C12F C68F 122.2(18) . 6
C67F C07F C12F C68F 52(5) 6 6
C04F C07F C12F C68F 113.7(18) 6 6
C42F C11F C12F C67F -102(11) 6 6
C24F C11F C12F C67F 4(7) 6 6
C05F C11F C12F C67F -121(7) . 6
C17F C11F C12F C67F 16(7) . 6
C03F C11F C12F C67F -117(7) 6 6
C42F C11F C12F C08F -1(7) 6 6
C24F C11F C12F C08F 105(3) 6 6
C67F C11F C12F C08F 101(8) 6 6
C05F C11F C12F C08F -20(2) . 6
C17F C11F C12F C08F 116(2) . 6
C03F C11F C12F C08F -16(2) 6 6
C42F C11F C12F C70F -127(7) 6 .
C24F C11F C12F C70F -21(3) 6 .
C67F C11F C12F C70F -25(6) 6 .
C05F C11F C12F C70F -145.3(16) . .
C17F C11F C12F C70F -9(2) . .
C03F C11F C12F C70F -141.6(16) 6 .
C42F C11F C12F C07F 18(6) 6 .
C24F C11F C12F C07F 124(3) 6 .
C67F C11F C12F C07F 120(7) 6 .
C05F C11F C12F C07F -0.8(8) . .
C17F C11F C12F C07F 135.5(17) . .
C03F C11F C12F C07F 2.9(8) 6 .
C24F C11F C12F C42F 106(8) 6 6
C67F C11F C12F C42F 102(11) 6 6
C05F C11F C12F C42F -19(6) . 6
C17F C11F C12F C42F 117(7) . 6
C03F C11F C12F C42F -15(6) 6 6
C42F C11F C12F C68F -125(7) 6 6
C24F C11F C12F C68F -19(3) 6 6
C67F C11F C12F C68F -23(7) 6 6
C05F C11F C12F C68F -143.9(13) . 6
C17F C11F C12F C68F -7.5(16) . 6
C03F C11F C12F C68F -140.1(13) 6 6
C57F C15F C16F C34F -7(5) 6 6
C56F C15F C16F C34F 150(3) 6 6
C71F C15F C16F C34F -7(4) . 6
C17F C15F C16F C34F 140(3) . 6
C68F C15F C16F C34F 11(4) 6 6
C58F C15F C16F C34F -10(3) 6 6
C55F C15F C16F C34F 151(4) 6 6
C57F C15F C16F C54F -128(4) 6 6
C56F C15F C16F C54F 28(4) 6 6
C71F C15F C16F C54F -129(3) . 6
C17F C15F C16F C54F 19(4) . 6
C68F C15F C16F C54F -111(3) 6 6
C58F C15F C16F C54F -131(4) 6 6
C55F C15F C16F C54F 30(3) 6 6
C57F C15F C16F C55F -158(3) 6 6
C56F C15F C16F C55F -2(2) 6 6
C71F C15F C16F C55F -158.8(16) . 6
C17F C15F C16F C55F -11.1(18) . 6
C68F C15F C16F C55F -140.4(19) 6 6
C58F C15F C16F C55F -161.2(15) 6 6
C57F C15F C16F C72F -6(4) 6 .
C56F C15F C16F C72F 151.0(17) 6 .
C71F C15F C16F C72F -6(2) . .
C17F C15F C16F C72F 141.5(14) . .
C68F C15F C16F C72F 12(3) 6 .
C58F C15F C16F C72F -8.5(11) 6 .
C55F C15F C16F C72F 152.6(17) 6 .
C57F C15F C16F C50F -156(3) 6 .
C56F C15F C16F C50F 0(2) 6 .
C71F C15F C16F C50F -156.7(14) . .
C17F C15F C16F C50F -9(2) . .
C68F C15F C16F C50F -138.3(17) 6 .
C58F C15F C16F C50F -159.1(17) 6 .
C55F C15F C16F C50F 2.1(12) 6 .
C57F C15F C16F C58F 3(3) 6 6
C56F C15F C16F C58F 160(2) 6 6
C71F C15F C16F C58F 2.3(17) . 6
C17F C15F C16F C58F 150.0(16) . 6
C68F C15F C16F C58F 21(2) 6 6
C55F C15F C16F C58F 161.2(15) 6 6
C57F C15F C16F C56F -157(4) 6 6
C71F C15F C16F C56F -157(3) . 6
C17F C15F C16F C56F -9.5(15) . 6
C68F C15F C16F C56F -139(3) 6 6
C58F C15F C16F C56F -160(2) 6 6
C55F C15F C16F C56F 2(2) 6 6
C56F C15F C16F C57F 157(4) 6 6
C71F C15F C16F C57F 0(2) . 6
C17F C15F C16F C57F 147(4) . 6
C68F C15F C16F C57F 18(2) 6 6
C58F C15F C16F C57F -3(3) 6 6
C55F C15F C16F C57F 158(3) 6 6
C42F C11F C17F C24F -59(7) 6 6
C67F C11F C17F C24F -159(4) 6 6
C12F C11F C17F C24F -162(4) . 6
C05F C11F C17F C24F -28(4) . 6
C03F C11F C17F C24F -38(4) 6 6
C42F C11F C17F C56F 108(7) 6 6
C24F C11F C17F C56F 167(6) 6 6
C67F C11F C17F C56F 8(4) 6 6
C12F C11F C17F C56F 5(4) . 6
C05F C11F C17F C56F 139(3) . 6
C03F C11F C17F C56F 128(3) 6 6
C42F C11F C17F C19F -45(8) 6 .
C24F C11F C17F C19F 14(4) 6 .
C67F C11F C17F C19F -144.5(19) 6 .
C12F C11F C17F C19F -147.7(15) . .
C05F C11F C17F C19F -14(2) . .
C03F C11F C17F C19F -24(2) 6 .
C42F C11F C17F C15F 112(7) 6 .
C24F C11F C17F C15F 171(5) 6 .
C67F C11F C17F C15F 13(2) 6 .
C12F C11F C17F C15F 10(2) . .
C05F C11F C17F C15F 143.5(13) . .
C03F C11F C17F C15F 132.9(15) 6 .
C24F C11F C17F C42F 59(7) 6 6
C67F C11F C17F C42F -100(8) 6 6
C12F C11F C17F C42F -103(7) . 6
C05F C11F C17F C42F 31(6) . 6
C03F C11F C17F C42F 21(6) 6 6
C42F C11F C17F C13F -46(7) 6 6
C24F C11F C17F C13F 13(4) 6 6
C67F C11F C17F C13F -145.7(18) 6 6
C12F C11F C17F C13F -148.9(13) . 6
C05F C11F C17F C13F -15.0(16) . 6
C03F C11F C17F C13F -25.6(19) 6 6
C42F C11F C17F C57F 108(7) 6 6
C24F C11F C17F C57F 167(5) 6 6
C67F C11F C17F C57F 9(2) 6 6
C12F C11F C17F C57F 5.4(18) . 6
C05F C11F C17F C57F 139.3(12) . 6
C03F C11F C17F C57F 128.7(14) 6 6
C57F C15F C17F C24F 12(16) 6 6
C56F C15F C17F C24F -143(16) 6 6
C16F C15F C17F C24F -124(15) . 6
C71F C15F C17F C24F 22(15) . 6
C68F C15F C17F C24F 25(15) 6 6
C58F C15F C17F C24F -72(15) 6 6
C55F C15F C17F C24F -132(15) 6 6
C57F C15F C17F C56F 155(6) 6 6
C16F C15F C17F C56F 19(3) . 6
C71F C15F C17F C56F 165(4) . 6
C68F C15F C17F C56F 167(3) 6 6
C58F C15F C17F C56F 71(4) 6 6
C55F C15F C17F C56F 10(3) 6 6
C57F C15F C17F C19F 138(4) 6 .
C56F C15F C17F C19F -16(3) 6 .
C16F C15F C17F C19F 2(3) . .
C71F C15F C17F C19F 148.5(18) . .
C68F C15F C17F C19F 151.0(17) 6 .
C58F C15F C17F C19F 55(4) 6 .
C55F C15F C17F C19F -5.9(18) 6 .
C57F C15F C17F C11F -18(5) 6 .
C56F C15F C17F C11F -173(4) 6 .
C16F C15F C17F C11F -154.0(16) . .
C71F C15F C17F C11F -8(2) . .
C68F C15F C17F C11F -5.4(17) 6 .
C58F C15F C17F C11F -102(3) 6 .
C55F C15F C17F C11F -162.3(16) 6 .
C57F C15F C17F C42F -7(5) 6 6
C56F C15F C17F C42F -161(4) 6 6
C16F C15F C17F C42F -142.4(17) . 6
C71F C15F C17F C42F 4(2) . 6
C68F C15F C17F C42F 6.3(18) 6 6
C58F C15F C17F C42F -90(3) 6 6
C55F C15F C17F C42F -150.7(17) 6 6
C57F C15F C17F C13F 127(4) 6 6
C56F C15F C17F C13F -28(3) 6 6
C16F C15F C17F C13F -9(3) . 6
C71F C15F C17F C13F 137(2) . 6
C68F C15F C17F C13F 139(2) 6 6
C58F C15F C17F C13F 43(4) 6 6
C55F C15F C17F C13F -18(2) 6 6
C56F C15F C17F C57F -155(6) 6 6
C16F C15F C17F C57F -136(5) . 6
C71F C15F C17F C57F 10(3) . 6
C68F C15F C17F C57F 13(4) 6 6
C58F C15F C17F C57F -84(5) 6 6
C55F C15F C17F C57F -144(4) 6 6
C02F C06F C18F C13F 117(3) 6 6
C05F C06F C18F C13F -9(3) . 6
C48F C06F C18F C13F 123(3) 6 6
C03F C06F C18F C13F 11(3) 6 6
C01F C06F C18F C13F 133(2) . 6
C02F C06F C18F C48F -6(3) 6 6
C05F C06F C18F C48F -132(2) . 6
C03F C06F C18F C48F -111(2) 6 6
C01F C06F C18F C48F 10(2) . 6
C13F C06F C18F C48F -123(3) 6 6
C02F C06F C18F C46F -21(3) 6 .
C05F C06F C18F C46F -147.4(15) . .
C48F C06F C18F C46F -15.4(17) 6 .
C03F C06F C18F C46F -126.8(18) 6 .
C01F C06F C18F C46F -4.9(18) . .
C13F C06F C18F C46F -138(3) 6 .
C02F C06F C18F C19F 116(2) 6 .
C05F C06F C18F C19F -11(2) . .
C48F C06F C18F C19F 122(2) 6 .
C03F C06F C18F C19F 10(3) 6 .
C01F C06F C18F C19F 132.0(15) . .
C13F C06F C18F C19F -1(2) 6 .
C05F C06F C18F C02F -126(3) . 6
C48F C06F C18F C02F 6(3) 6 6
C03F C06F C18F C02F -106(3) 6 6
C01F C06F C18F C02F 16.2(19) . 6
C13F C06F C18F C02F -117(3) 6 6
C02F C06F C18F C35F -14(2) 6 6
C05F C06F C18F C35F -140.0(14) . 6
C48F C06F C18F C35F -8.0(15) 6 6
C03F C06F C18F C35F -119.4(18) 6 6
C01F C06F C18F C35F 2.5(16) . 6
C13F C06F C18F C35F -131(3) 6 6
C02F C06F C18F C24F 127(2) 6 6
C05F C06F C18F C24F 1.1(17) . 6
C48F C06F C18F C24F 133.2(19) 6 6
C03F C06F C18F C24F 22(2) 6 6
C01F C06F C18F C24F 143.6(15) . 6
C13F C06F C18F C24F 10(2) 6 6
C24F C17F C19F C13F 10(5) 6 6
C56F C17F C19F C13F -165(4) 6 6
C11F C17F C19F C13F -4(4) . 6
C15F C17F C19F C13F -158(3) . 6
C42F C17F C19F C13F -12(4) 6 6
C57F C17F C19F C13F -145(3) 6 6
C24F C17F C19F C31F 172(5) 6 6
C56F C17F C19F C31F -2(4) 6 6
C11F C17F C19F C31F 159(3) . 6
C15F C17F C19F C31F 5(4) . 6
C42F C17F C19F C31F 150(3) 6 6
C13F C17F C19F C31F 163(6) 6 6
C57F C17F C19F C31F 18(4) 6 6
C56F C17F C19F C24F -174(5) 6 6
C11F C17F C19F C24F -13(3) . 6
C15F C17F C19F C24F -167(5) . 6
C42F C17F C19F C24F -22(3) 6 6
C13F C17F C19F C24F -10(5) 6 6
C57F C17F C19F C24F -155(5) 6 6
C24F C17F C19F C49F 166(4) 6 .
C56F C17F C19F C49F -8(3) 6 .
C11F C17F C19F C49F 153(2) . .
C15F C17F C19F C49F -1(3) . .
C42F C17F C19F C49F 144(2) 6 .
C13F C17F C19F C49F 156(5) 6 .
C57F C17F C19F C49F 11(3) 6 .
C24F C17F C19F C18F 11(4) 6 .
C56F C17F C19F C18F -163.7(19) 6 .
C11F C17F C19F C18F -3(3) . .
C15F C17F C19F C18F -156.5(17) . .
C42F C17F C19F C18F -11(2) 6 .
C13F C17F C19F C18F 1(3) 6 .
C57F C17F C19F C18F -144.0(18) 6 .
C24F C17F C19F C55F 173(4) 6 6
C56F C17F C19F C55F -0.8(18) 6 6
C11F C17F C19F C55F 160.3(18) . 6
C15F C17F C19F C55F 6.4(19) . 6
C42F C17F C19F C55F 151.6(16) 6 6
C13F C17F C19F C55F 164(4) 6 6
C57F C17F C19F C55F 19(2) 6 6
C24F C17F C19F C56F 174(5) 6 6
C11F C17F C19F C56F 161(3) . 6
C15F C17F C19F C56F 7.2(14) . 6
C42F C17F C19F C56F 152(3) 6 6
C13F C17F C19F C56F 165(4) 6 6
C57F C17F C19F C56F 19.7(14) 6 6
C48F C18F C19F C13F 113(62) 6 6
C46F C18F C19F C13F 169(61) . 6
C06F C18F C19F C13F 39(61) . 6
C02F C18F C19F C13F 60(61) 6 6
C35F C18F C19F C13F 159(61) 6 6
C24F C18F C19F C13F 20(61) 6 6
C13F C18F C19F C31F 169(62) 6 6
C48F C18F C19F C31F -78(3) 6 6
C46F C18F C19F C31F -23(2) . 6
C06F C18F C19F C31F -152.6(18) . 6
C02F C18F C19F C31F -131.3(18) 6 6
C35F C18F C19F C31F -33(2) 6 6
C24F C18F C19F C31F -171(3) 6 6
C13F C18F C19F C24F -20(61) 6 6
C48F C18F C19F C24F 93(3) 6 6
C46F C18F C19F C24F 148.9(17) . 6
C06F C18F C19F C24F 19(2) . 6
C02F C18F C19F C24F 40(2) 6 6
C35F C18F C19F C24F 138.6(16) 6 6
C13F C18F C19F C17F -24(61) 6 .
C48F C18F C19F C17F 89(3) 6 .
C46F C18F C19F C17F 144.7(15) . .
C06F C18F C19F C17F 15(2) . .
C02F C18F C19F C17F 36(2) 6 .
C35F C18F C19F C17F 134.5(15) 6 .
C24F C18F C19F C17F -4.2(16) 6 .
C13F C18F C19F C49F 180(100) 6 .
C48F C18F C19F C49F -67(3) 6 .
C46F C18F C19F C49F -12(2) . .
C06F C18F C19F C49F -141.6(18) . .
C02F C18F C19F C49F -120.4(19) 6 .
C35F C18F C19F C49F -22(2) 6 .
C24F C18F C19F C49F -161(3) 6 .
C13F C18F C19F C55F -162(63) 6 6
C48F C18F C19F C55F -49(4) 6 6
C46F C18F C19F C55F 7(4) . 6
C06F C18F C19F C55F -123(3) . 6
C02F C18F C19F C55F -102(3) 6 6
C35F C18F C19F C55F -4(4) 6 6
C24F C18F C19F C55F -142(4) 6 6
C13F C18F C19F C56F -40(61) 6 6
C48F C18F C19F C56F 73(4) 6 6
C46F C18F C19F C56F 129(2) . 6
C06F C18F C19F C56F -1(3) . 6
C02F C18F C19F C56F 20(3) 6 6
C35F C18F C19F C56F 118(2) 6 6
C24F C18F C19F C56F -20(2) 6 6
C25F C20F C21F C51F -149(2) 6 6
C20F C20F C21F C51F 5.2(19) 6 6
C38F C20F C21F C51F -152.0(17) . 6
C25F C20F C21F C51F -8(2) . 6
C27F C20F C21F C51F -158.1(19) 6 6
C21F C20F C21F C51F 5.2(19) 6 6
Sm2 C20F C21F C51F -85.7(18) 6 6
C25F C20F C21F C52F 8(3) 6 6
C20F C20F C21F C52F 162.3(15) 6 6
C38F C20F C21F C52F 5(2) . 6
C25F C20F C21F C52F 149.0(16) . 6
C27F C20F C21F C52F -1.0(15) 6 6
C21F C20F C21F C52F 162.3(15) 6 6
Sm2 C20F C21F C52F 71.4(16) 6 6
C25F C20F C21F C51F -152(2) 6 .
C20F C20F C21F C51F 2.3(8) 6 .
C38F C20F C21F C51F -154.9(9) . .
C25F C20F C21F C51F -11.0(15) . .
C27F C20F C21F C51F -161.0(9) 6 .
C21F C20F C21F C51F 2.3(8) 6 .
Sm2 C20F C21F C51F -88.6(8) 6 .
C25F C20F C21F C22F -9(3) 6 .
C20F C20F C21F C22F 145.0(9) 6 .
C38F C20F C21F C22F -12.2(16) . .
C25F C20F C21F C22F 131.7(13) . .
C27F C20F C21F C22F -18.4(11) 6 .
C21F C20F C21F C22F 145.0(9) 6 .
Sm2 C20F C21F C22F 54.1(12) 6 .
C25F C20F C21F C21F -154(2) 6 6
C20F C20F C21F C21F 0.000(2) 6 6
C38F C20F C21F C21F -157.2(9) . 6
C25F C20F C21F C21F -13.3(10) . 6
C27F C20F C21F C21F -163.3(5) 6 6
Sm2 C20F C21F C21F -90.9(4) 6 6
C25F C20F C21F C27F 9(2) 6 6
C20F C20F C21F C27F 163.3(5) 6 6
C38F C20F C21F C27F 6.1(9) . 6
C25F C20F C21F C27F 150.0(13) . 6
C21F C20F C21F C27F 163.3(5) 6 6
Sm2 C20F C21F C27F 72.5(6) 6 6
C25F C20F C21F C20F -154(2) 6 6
C38F C20F C21F C20F -157.2(9) . 6
C25F C20F C21F C20F -13.3(10) . 6
C27F C20F C21F C20F -163.3(5) 6 6
C21F C20F C21F C20F 0.000(2) 6 6
Sm2 C20F C21F C20F -90.9(4) 6 6
C20F C20F C21F C25F 154(2) 6 6
C38F C20F C21F C25F -3(2) . 6
C25F C20F C21F C25F 141(3) . 6
C27F C20F C21F C25F -9(2) 6 6
C21F C20F C21F C25F 154(2) 6 6
Sm2 C20F C21F C25F 63(2) 6 6
C51F C21F C22F C52F -143(4) 6 6
C51F C21F C22F C52F -154(4) . 6
C20F C21F C22F C52F 61(4) . 6
C21F C21F C22F C52F -176(4) 6 6
C27F C21F C22F C52F 43(4) 6 6
C20F C21F C22F C52F 96(4) 6 6
C25F C21F C22F C52F 58(4) 6 6
C51F C21F C22F C33F 126(7) 6 6
C52F C21F C22F C33F -91(8) 6 6
C51F C21F C22F C33F 114(7) . 6
C20F C21F C22F C33F -30(7) . 6
C21F C21F C22F C33F 93(7) 6 6
C27F C21F C22F C33F -48(7) 6 6
C20F C21F C22F C33F 4(8) 6 6
C25F C21F C22F C33F -33(7) 6 6
C51F C21F C22F C23F 162.0(17) 6 .
C52F C21F C22F C23F -55(4) 6 .
C51F C21F C22F C23F 150.4(13) . .
C20F C21F C22F C23F 6.2(16) . .
C21F C21F C22F C23F 129.1(10) 6 .
C27F C21F C22F C23F -11.8(11) 6 .
C20F C21F C22F C23F 40(2) 6 .
C25F C21F C22F C23F 2.8(14) 6 .
C51F C21F C22F C40F 11.7(7) 6 .
C52F C21F C22F C40F 155(4) 6 .
C51F C21F C22F C40F 0.2(4) . .
C20F C21F C22F C40F -144.0(14) . .
C21F C21F C22F C40F -21.1(9) 6 .
C27F C21F C22F C40F -162.0(10) 6 .
C20F C21F C22F C40F -110(2) 6 .
C25F C21F C22F C40F -147.4(10) 6 .
C52F C21F C22F C51F 143(4) 6 6
C51F C21F C22F C51F -11.5(6) . 6
C20F C21F C22F C51F -155.8(17) . 6
C21F C21F C22F C51F -32.8(12) 6 6
C27F C21F C22F C51F -173.7(13) 6 6
C20F C21F C22F C51F -121(2) 6 6
C25F C21F C22F C51F -159.2(13) 6 6
C51F C21F C22F C27F 173.7(13) 6 6
C52F C21F C22F C27F -43(4) 6 6
C51F C21F C22F C27F 162.2(10) . 6
C20F C21F C22F C27F 18.0(10) . 6
C21F C21F C22F C27F 140.9(7) 6 6
C20F C21F C22F C27F 52.3(19) 6 6
C25F C21F C22F C27F 14.6(8) 6 6
C51F C21F C22F C60F 28.9(12) 6 6
C52F C21F C22F C60F 172(5) 6 6
C51F C21F C22F C60F 17.4(12) . 6
C20F C21F C22F C60F -126.9(17) . 6
C21F C21F C22F C60F -3.9(18) 6 6
C27F C21F C22F C60F -144.8(16) 6 6
C20F C21F C22F C60F -93(2) 6 6
C25F C21F C22F C60F -130.3(15) 6 6
C52F C22F C23F C32F 177(4) 6 6
C33F C22F C23F C32F 17(3) 6 6
C40F C22F C23F C32F -10(4) . 6
C21F C22F C23F C32F -153(3) . 6
C51F C22F C23F C32F -134(3) 6 6
C27F C22F C23F C32F -166(3) 6 6
C60F C22F C23F C32F -1(3) 6 6
C52F C22F C23F C33F 160(4) 6 6
C40F C22F C23F C33F -27(2) . 6
C21F C22F C23F C33F -170.6(18) . 6
C51F C22F C23F C33F -151(3) 6 6
C27F C22F C23F C33F 177(2) 6 6
C60F C22F C23F C33F -18.0(15) 6 6
C52F C22F C23F C28F -36(4) 6 6
C33F C22F C23F C28F 164(3) 6 6
C40F C22F C23F C28F 137(2) . 6
C21F C22F C23F C28F -7(3) . 6
C51F C22F C23F C28F 13(4) 6 6
C27F C22F C23F C28F -19(2) 6 6
C60F C22F C23F C28F 146(2) 6 6
C52F C22F C23F C41F -178(3) 6 .
C33F C22F C23F C41F 22(2) 6 .
C40F C22F C23F C41F -5(3) . .
C21F C22F C23F C41F -148.5(15) . .
C51F C22F C23F C41F -129(2) 6 .
C27F C22F C23F C41F -161(2) 6 .
C60F C22F C23F C41F 4.0(19) 6 .
C33F C22F C23F C52F -160(4) 6 6
C40F C22F C23F C52F 173(4) . 6
C21F C22F C23F C52F 30(3) . 6
C51F C22F C23F C52F 49(3) 6 6
C27F C22F C23F C52F 17(3) 6 6
C60F C22F C23F C52F -178(3) 6 6
C52F C22F C23F C27F -17(3) 6 6
C33F C22F C23F C27F -177(2) 6 6
C40F C22F C23F C27F 155.9(14) . 6
C21F C22F C23F C27F 12.8(12) . 6
C51F C22F C23F C27F 32(2) 6 6
C60F C22F C23F C27F 165.3(10) 6 6
C52F C22F C23F C39F -26(3) 6 .
C33F C22F C23F C39F 174(2) 6 .
C40F C22F C23F C39F 146.6(15) . .
C21F C22F C23F C39F 3(2) . .
C51F C22F C23F C39F 23(3) 6 .
C27F C22F C23F C39F -9.4(13) 6 .
C60F C22F C23F C39F 156.0(15) 6 .
C19F C13F C24F C17F -10(5) 6 6
C18F C13F C24F C17F 169(5) 6 6
C48F C13F C24F C17F 138(5) . 6
C31F C13F C24F C17F -3(5) . 6
C49F C13F C24F C17F 4(5) 6 6
C06F C13F C24F C17F 156(5) 6 6
C46F C13F C24F C17F 127(4) 6 6
C19F C13F C24F C11F -163(4) 6 6
C18F C13F C24F C11F 15(5) 6 6
C48F C13F C24F C11F -16(4) . 6
C31F C13F C24F C11F -157(3) . 6
C17F C13F C24F C11F -154(7) 6 6
C49F C13F C24F C11F -150(3) 6 6
C06F C13F C24F C11F 2(3) 6 6
C46F C13F C24F C11F -27(5) 6 6
C18F C13F C24F C19F 178(5) 6 6
C48F C13F C24F C19F 147(4) . 6
C31F C13F C24F C19F 7(3) . 6
C17F C13F C24F C19F 10(5) 6 6
C49F C13F C24F C19F 13(3) 6 6
C06F C13F C24F C19F 166(3) 6 6
C46F C13F C24F C19F 136(4) 6 6
C19F C13F C24F C42F -155(4) 6 .
C18F C13F C24F C42F 24(4) 6 .
C48F C13F C24F C42F -7(3) . .
C31F C13F C24F C42F -148(2) . .
C17F C13F C24F C42F -145(6) 6 .
C49F C13F C24F C42F -141(2) 6 .
C06F C13F C24F C42F 11(2) 6 .
C46F C13F C24F C42F -19(4) 6 .
C19F C13F C24F C56F -13(3) 6 .
C18F C13F C24F C56F 166(3) 6 .
C48F C13F C24F C56F 134.7(19) . .
C31F C13F C24F C56F -6(2) . .
C17F C13F C24F C56F -3(4) 6 .
C49F C13F C24F C56F 1(2) 6 .
C06F C13F C24F C56F 153.3(17) 6 .
C46F C13F C24F C56F 124(2) 6 .
C19F C13F C24F C05F -162(3) 6 6
C18F C13F C24F C05F 17(3) 6 6
C48F C13F C24F C05F -15(2) . 6
C31F C13F C24F C05F -155.1(16) . 6
C17F C13F C24F C05F -152(5) 6 6
C49F C13F C24F C05F -148.5(15) 6 6
C06F C13F C24F C05F 4.1(10) 6 6
C46F C13F C24F C05F -26(3) 6 6
C19F C13F C24F C18F -178(5) 6 6
C48F C13F C24F C18F -31.1(19) . 6
C31F C13F C24F C18F -172(4) . 6
C17F C13F C24F C18F -169(5) 6 6
C49F C13F C24F C18F -165(4) 6 6
C06F C13F C24F C18F -12(3) 6 6
C46F C13F C24F C18F -42(2) 6 6
C25F C20F C25F C38F 86(19) 6 6
C20F C20F C25F C38F -94(19) 6 6
C21F C20F C25F C38F -60(19) . 6
C38F C20F C25F C38F 81(19) . 6
C27F C20F C25F C38F 39(21) 6 6
C21F C20F C25F C38F -72(19) 6 6
Sm2 C20F C25F C38F 30(19) 6 6
C25F C20F C25F C20F 180.00(2) 6 6
C21F C20F C25F C20F 33(3) . 6
C38F C20F C25F C20F 174.8(15) . 6
C27F C20F C25F C20F 133(2) 6 6
C21F C20F C25F C20F 22(2) 6 6
Sm2 C20F C25F C20F 124(2) 6 6
C25F C20F C25F C26F 4(3) 6 .
C20F C20F C25F C26F -176(3) 6 .
C21F C20F C25F C26F -142.9(15) . .
C38F C20F C25F C26F -1(2) . .
C27F C20F C25F C26F -43(5) 6 .
C21F C20F C25F C26F -154.3(16) 6 .
Sm2 C20F C25F C26F -52.1(14) 6 .
C25F C20F C25F C27F 153.6(15) 6 .
C20F C20F C25F C27F -26.4(15) 6 .
C21F C20F C25F C27F 6.8(19) . .
C38F C20F C25F C27F 148.4(14) . .
C27F C20F C25F C27F 107(3) 6 .
C21F C20F C25F C27F -4.6(12) 6 .
Sm2 C20F C25F C27F 97.6(13) 6 .
C25F C20F C25F C37F 5(3) 6 6
C20F C20F C25F C37F -175(3) 6 6
C21F C20F C25F C37F -141.4(14) . 6
C38F C20F C25F C37F 0(2) . 6
C27F C20F C25F C37F -42(5) 6 6
C21F C20F C25F C37F -152.9(17) 6 6
Sm2 C20F C25F C37F -50.7(14) 6 6
C20F C20F C25F C25F 180.000(15) 6 6
C21F C20F C25F C25F -147(3) . 6
C38F C20F C25F C25F -5.2(15) . 6
C27F C20F C25F C25F -47(2) 6 6
C21F C20F C25F C25F -158(2) 6 6
Sm2 C20F C25F C25F -56(2) 6 6
C25F C20F C25F C21F 158(2) 6 6
C20F C20F C25F C21F -22(2) 6 6
C21F C20F C25F C21F 11.4(9) . 6
C38F C20F C25F C21F 153.0(13) . 6
C27F C20F C25F C21F 111(4) 6 6
Sm2 C20F C25F C21F 102.2(6) 6 6
C25F C20F C25F C39F 127(2) 6 6
C20F C20F C25F C39F -53(2) 6 6
C21F C20F C25F C39F -20(3) . 6
C38F C20F C25F C39F 121(2) . 6
C27F C20F C25F C39F 80(4) 6 6
C21F C20F C25F C39F -32(2) 6 6
Sm2 C20F C25F C39F 71(2) 6 6
C25F C20F C25F Sm2 61(2) 6 .
C20F C20F C25F Sm2 -119(2) 6 .
C21F C20F C25F Sm2 -85.2(11) . .
C38F C20F C25F Sm2 56.3(13) . .
C27F C20F C25F Sm2 14(4) 6 .
C21F C20F C25F Sm2 -96.7(7) 6 .
Sm2 C20F C25F Sm2 5.5(3) 6 .
C25F C20F C25F Sm2 56(2) 6 6
C20F C20F C25F Sm2 -124(2) 6 6
C21F C20F C25F Sm2 -90.8(11) . 6
C38F C20F C25F Sm2 50.8(11) . 6
C27F C20F C25F Sm2 9(3) 6 6
C21F C20F C25F Sm2 -102.2(6) 6 6
C38F C25F C26F C37F -1(9) 6 6
C20F C25F C26F C37F 164(9) 6 6
C27F C25F C26F C37F 16(9) . 6
C20F C25F C26F C37F 168(9) . 6
C25F C25F C26F C37F 169(9) 6 6
C21F C25F C26F C37F 74(10) 6 6
C39F C25F C26F C37F 18(9) 6 6
Sm2 C25F C26F C37F 97(9) . 6
Sm2 C25F C26F C37F 112(9) 6 6
C20F C25F C26F C38F 165(6) 6 6
C27F C25F C26F C38F 17.5(17) . 6
C20F C25F C26F C38F 169(3) . 6
C37F C25F C26F C38F 1(9) 6 6
C25F C25F C26F C38F 170(2) 6 6
C21F C25F C26F C38F 75(4) 6 6
C39F C25F C26F C38F 19.1(18) 6 6
Sm2 C25F C26F C38F 98(2) . 6
Sm2 C25F C26F C38F 113(2) 6 6
C38F C25F C26F C36F -171(2) 6 .
C20F C25F C26F C36F -5(5) 6 .
C27F C25F C26F C36F -153.2(12) . .
C20F C25F C26F C36F -2(2) . .
C37F C25F C26F C36F -170(10) 6 .
C25F C25F C26F C36F -0.4(11) 6 .
C21F C25F C26F C36F -96(4) 6 .
C39F C25F C26F C36F -151.5(11) 6 .
Sm2 C25F C26F C36F -72.9(10) . .
Sm2 C25F C26F C36F -57.5(9) 6 .
C38F C25F C26F C30F -32(3) 6 .
C20F C25F C26F C30F 133(4) 6 .
C27F C25F C26F C30F -14.6(19) . .
C20F C25F C26F C30F 136.6(15) . .
C37F C25F C26F C30F -31(8) 6 .
C25F C25F C26F C30F 138.1(9) 6 .
C21F C25F C26F C30F 43(4) 6 .
C39F C25F C26F C30F -13.0(14) 6 .
Sm2 C25F C26F C30F 65.6(9) . .
Sm2 C25F C26F C30F 81.0(10) 6 .
C38F C25F C26F C44F -29(3) 6 6
C20F C25F C26F C44F 136(4) 6 6
C27F C25F C26F C44F -12(2) . 6
C20F C25F C26F C44F 139.4(16) . 6
C37F C25F C26F C44F -28(8) 6 6
C25F C25F C26F C44F 141.0(14) 6 6
C21F C25F C26F C44F 45(5) 6 6
C39F C25F C26F C44F -10.2(18) 6 6
Sm2 C25F C26F C44F 68.4(15) . 6
Sm2 C25F C26F C44F 83.8(15) 6 6
C38F C25F C26F Sm2 -98(2) 6 .
C20F C25F C26F Sm2 68(5) 6 .
C27F C25F C26F Sm2 -80.2(12) . .
C20F C25F C26F Sm2 71.0(15) . .
C37F C25F C26F Sm2 -97(9) 6 .
C25F C25F C26F Sm2 72.6(3) 6 .
C21F C25F C26F Sm2 -23(4) 6 .
C39F C25F C26F Sm2 -78.6(8) 6 .
Sm2 C25F C26F Sm2 15.43(19) 6 .
C38F C25F C26F Sm2 -113(2) 6 6
C20F C25F C26F Sm2 52(5) 6 6
C27F C25F C26F Sm2 -95.6(12) . 6
C20F C25F C26F Sm2 55.6(15) . 6
C37F C25F C26F Sm2 -112(9) 6 6
C25F C25F C26F Sm2 57.1(3) 6 6
C21F C25F C26F Sm2 -38(4) 6 6
C39F C25F C26F Sm2 -94.0(8) 6 6
Sm2 C25F C26F Sm2 -15.43(19) . 6
C38F C25F C27F C39F 20(2) 6 6
C20F C25F C27F C39F -161(2) 6 6
C26F C25F C27F C39F 3.1(19) . 6
C20F C25F C27F C39F -149.1(17) . 6
C37F C25F C27F C39F 4.7(18) 6 6
C25F C25F C27F C39F -132.9(15) 6 6
C21F C25F C27F C39F -154.0(16) 6 6
Sm2 C25F C27F C39F -58.6(14) . 6
Sm2 C25F C27F C39F -68.3(15) 6 6
C20F C25F C27F C38F 179(3) 6 6
C26F C25F C27F C38F -17.4(16) . 6
C20F C25F C27F C38F -170(3) . 6
C37F C25F C27F C38F -15.8(15) 6 6
C25F C25F C27F C38F -153(3) 6 6
C21F C25F C27F C38F -174(2) 6 6
C39F C25F C27F C38F -20(2) 6 6
Sm2 C25F C27F C38F -79(2) . 6
Sm2 C25F C27F C38F -89(2) 6 6
C38F C25F C27F C52F 171(2) 6 .
C20F C25F C27F C52F -11(2) 6 .
C26F C25F C27F C52F 153.2(13) . .
C20F C25F C27F C52F 1.1(19) . .
C37F C25F C27F C52F 154.8(12) 6 .
C25F C25F C27F C52F 17.2(17) 6 .
C21F C25F C27F C52F -3.8(10) 6 .
C39F C25F C27F C52F 150.1(19) 6 .
Sm2 C25F C27F C52F 91.5(11) . .
Sm2 C25F C27F C52F 81.8(12) 6 .
C38F C25F C27F C28F 33(3) 6 .
C20F C25F C27F C28F -148.1(17) 6 .
C26F C25F C27F C28F 16(2) . .
C20F C25F C27F C28F -136.2(14) . .
C37F C25F C27F C28F 17.5(19) 6 .
C25F C25F C27F C28F -120.0(13) 6 .
C21F C25F C27F C28F -141.1(14) 6 .
C39F C25F C27F C28F 12.8(16) 6 .
Sm2 C25F C27F C28F -45.8(14) . .
Sm2 C25F C27F C28F -55.5(15) 6 .
C38F C25F C27F C23F 86(4) 6 6
C20F C25F C27F C23F -95(3) 6 6
C26F C25F C27F C23F 69(4) . 6
C20F C25F C27F C23F -83(3) . 6
C37F C25F C27F C23F 70(3) 6 6
C25F C25F C27F C23F -67(3) 6 6
C21F C25F C27F C23F -88(3) 6 6
C39F C25F C27F C23F 66(3) 6 6
Sm2 C25F C27F C23F 7(3) . 6
Sm2 C25F C27F C23F -3(3) 6 6
C38F C25F C27F C21F 174(2) 6 6
C20F C25F C27F C21F -7.0(16) 6 6
C26F C25F C27F C21F 157.1(14) . 6
C20F C25F C27F C21F 4.9(12) . 6
C37F C25F C27F C21F 158.6(12) 6 6
C25F C25F C27F C21F 21.1(11) 6 6
C39F C25F C27F C21F 154.0(16) 6 6
Sm2 C25F C27F C21F 95.3(7) . 6
Sm2 C25F C27F C21F 85.6(8) 6 6
C38F C25F C27F C20F -179(3) 6 6
C26F C25F C27F C20F 164(3) . 6
C20F C25F C27F C20F 11.9(7) . 6
C37F C25F C27F C20F 166(2) 6 6
C25F C25F C27F C20F 28.1(13) 6 6
C21F C25F C27F C20F 7.0(16) 6 6
C39F C25F C27F C20F 161(2) 6 6
Sm2 C25F C27F C20F 102.3(19) . 6
Sm2 C25F C27F C20F 92.7(19) 6 6
C38F C25F C27F C22F 157(2) 6 6
C20F C25F C27F C22F -25(2) 6 6
C26F C25F C27F C22F 139.6(13) . 6
C20F C25F C27F C22F -13(2) . 6
C37F C25F C27F C22F 141.1(11) 6 6
C25F C25F C27F C22F 3.6(18) 6 6
C21F C25F C27F C22F -17.5(9) 6 6
C39F C25F C27F C22F 136.5(19) 6 6
Sm2 C25F C27F C22F 77.8(11) . 6
Sm2 C25F C27F C22F 68.1(12) 6 6
C38F C27F C28F C39F -23(4) 6 6
C52F C27F C28F C39F -179(5) . 6
C25F C27F C28F C39F -38(5) . 6
C23F C27F C28F C39F 174(5) 6 6
C21F C27F C28F C39F -147(4) 6 6
C20F C27F C28F C39F -62(5) 6 6
C22F C27F C28F C39F -175(5) 6 6
C39F C27F C28F C23F -174(5) 6 6
C38F C27F C28F C23F 163.0(17) 6 6
C52F C27F C28F C23F 7.3(18) . 6
C25F C27F C28F C23F 147.7(18) . 6
C21F C27F C28F C23F 39(2) 6 6
C20F C27F C28F C23F 124(2) 6 6
C22F C27F C28F C23F 11.3(14) 6 6
C39F C27F C28F C43F 21(3) 6 6
C38F C27F C28F C43F -2(2) 6 6
C52F C27F C28F C43F -158(2) . 6
C25F C27F C28F C43F -17(3) . 6
C23F C27F C28F C43F -165(3) 6 6
C21F C27F C28F C43F -126(2) 6 6
C20F C27F C28F C43F -41(3) 6 6
C22F C27F C28F C43F -154(2) 6 6
C39F C27F C28F C32F -177(5) 6 .
C38F C27F C28F C32F 160.3(16) 6 .
C52F C27F C28F C32F 4.6(19) . .
C25F C27F C28F C32F 145.1(16) . .
C23F C27F C28F C32F -2.6(14) 6 .
C21F C27F C28F C32F 37(2) 6 .
C20F C27F C28F C32F 121.2(19) 6 .
C22F C27F C28F C32F 8.7(16) 6 .
C39F C27F C28F C29F 33(4) 6 .
C38F C27F C28F C29F 10(2) 6 .
C52F C27F C28F C29F -145.7(18) . .
C25F C27F C28F C29F -5(2) . .
C23F C27F C28F C29F -153(3) 6 .
C21F C27F C28F C29F -113.7(19) 6 .
C20F C27F C28F C29F -29(3) 6 .
C22F C27F C28F C29F -141.7(18) 6 .
C39F C27F C28F C41F 176(5) 6 6
C38F C27F C28F C41F 153.2(15) 6 6
C52F C27F C28F C41F -2.5(18) . 6
C25F C27F C28F C41F 137.9(14) . 6
C23F C27F C28F C41F -9.8(13) 6 6
C21F C27F C28F C41F 30(2) 6 6
C20F C27F C28F C41F 114.1(18) 6 6
C22F C27F C28F C41F 1.5(14) 6 6
C39F C27F C28F C38F 23(4) 6 6
C52F C27F C28F C38F -155.7(18) . 6
C25F C27F C28F C38F -15.3(14) . 6
C23F C27F C28F C38F -163.0(17) 6 6
C21F C27F C28F C38F -124(2) 6 6
C20F C27F C28F C38F -39.1(15) 6 6
C22F C27F C28F C38F -151.7(14) 6 6
C39F C28F C29F C43F -67(7) 6 6
C23F C28F C29F C43F 155(8) 6 6
C32F C28F C29F C43F 124(8) . 6
C27F C28F C29F C43F -89(7) . 6
C41F C28F C29F C43F 127(8) 6 6
C38F C28F C29F C43F -83(7) 6 6
C39F C28F C29F C31F 175(4) 6 .
C23F C28F C29F C31F 38(5) 6 .
C43F C28F C29F C31F -118(8) 6 .
C32F C28F C29F C31F 6(3) . .
C27F C28F C29F C31F 153(2) . .
C41F C28F C29F C31F 9(3) 6 .
C38F C28F C29F C31F 159(2) 6 .
C39F C28F C29F C49F 171(4) 6 6
C23F C28F C29F C49F 34(5) 6 6
C43F C28F C29F C49F -121(8) 6 6
C32F C28F C29F C49F 3(3) . 6
C27F C28F C29F C49F 150(2) . 6
C41F C28F C29F C49F 6(2) 6 6
C38F C28F C29F C49F 156(2) 6 6
C39F C28F C29F C30F 14(4) 6 .
C23F C28F C29F C30F -123(4) 6 .
C43F C28F C29F C30F 81(7) 6 .
C32F C28F C29F C30F -154.4(18) . .
C27F C28F C29F C30F -7(3) . .
C41F C28F C29F C30F -151.3(16) 6 .
C38F C28F C29F C30F -1.3(16) 6 .
C39F C28F C29F C44F 8(4) 6 6
C23F C28F C29F C44F -130(4) 6 6
C43F C28F C29F C44F 75(7) 6 6
C32F C28F C29F C44F -161(2) . 6
C27F C28F C29F C44F -14(3) . 6
C41F C28F C29F C44F -158(2) 6 6
C38F C28F C29F C44F -8(2) 6 6
C23F C28F C29F C39F -137(6) 6 6
C43F C28F C29F C39F 67(7) 6 6
C32F C28F C29F C39F -168(4) . 6
C27F C28F C29F C39F -21(3) . 6
C41F C28F C29F C39F -165(4) 6 6
C38F C28F C29F C39F -15(3) 6 6
C39F C28F C29F Sm2 72(3) 6 .
C23F C28F C29F Sm2 -65(4) 6 .
C43F C28F C29F Sm2 140(8) 6 .
C32F C28F C29F Sm2 -96.0(16) . .
C27F C28F C29F Sm2 51.0(17) . .
C41F C28F C29F Sm2 -92.9(12) 6 .
C38F C28F C29F Sm2 57.1(8) 6 .
C37F C26F C30F C44F 3(6) 6 6
C38F C26F C30F C44F 146(8) 6 6
C36F C26F C30F C44F -57(7) . 6
C25F C26F C30F C44F 161(8) . 6
Sm2 C26F C30F C44F -127(8) . 6
Sm2 C26F C30F C44F -120(7) 6 6
C38F C26F C30F C37F 143(6) 6 6
C36F C26F C30F C37F -59(5) . 6
C25F C26F C30F C37F 158(6) . 6
C44F C26F C30F C37F -3(6) 6 6
Sm2 C26F C30F C37F -130(5) . 6
Sm2 C26F C30F C37F -122(5) 6 6
C37F C26F C30F C29F -156(6) 6 .
C38F C26F C30F C29F -12.8(17) 6 .
C36F C26F C30F C29F 144.4(16) . .
C25F C26F C30F C29F 2.1(19) . .
C44F C26F C30F C29F -159(8) 6 .
Sm2 C26F C30F C29F 73.7(15) . .
Sm2 C26F C30F C29F 81.4(15) 6 .
C37F C26F C30F C35F 61(5) 6 .
C38F C26F C30F C35F -155.6(13) 6 .
C36F C26F C30F C35F 1.6(9) . .
C25F C26F C30F C35F -140.8(14) . .
C44F C26F C30F C35F 58(7) 6 .
Sm2 C26F C30F C35F -69.1(6) . .
Sm2 C26F C30F C35F -61.4(6) 6 .
C37F C26F C30F C43F -145(6) 6 6
C38F C26F C30F C43F -1.3(17) 6 6
C36F C26F C30F C43F 155.9(17) . 6
C25F C26F C30F C43F 14(2) . 6
C44F C26F C30F C43F -148(9) 6 6
Sm2 C26F C30F C43F 85.2(16) . 6
Sm2 C26F C30F C43F 92.9(16) 6 6
C37F C26F C30F C46F 62(5) 6 6
C38F C26F C30F C46F -155.0(17) 6 6
C36F C26F C30F C46F 2.2(14) . 6
C25F C26F C30F C46F -140.1(17) . 6
C44F C26F C30F C46F 59(7) 6 6
Sm2 C26F C30F C46F -68.5(13) . 6
Sm2 C26F C30F C46F -60.8(13) 6 6
C37F C26F C30F C38F -143(6) 6 6
C36F C26F C30F C38F 157.3(15) . 6
C25F C26F C30F C38F 14.9(13) . 6
C44F C26F C30F C38F -146(8) 6 6
Sm2 C26F C30F C38F 86.5(10) . 6
Sm2 C26F C30F C38F 94.3(11) 6 6
C37F C26F C30F Sm2 130(5) 6 .
C38F C26F C30F Sm2 -86.5(10) 6 .
C36F C26F C30F Sm2 70.8(6) . .
C25F C26F C30F Sm2 -71.6(12) . .
C44F C26F C30F Sm2 127(8) 6 .
Sm2 C26F C30F Sm2 7.77(15) 6 .
C37F C26F C30F Sm2 122(5) 6 6
C38F C26F C30F Sm2 -94.3(11) 6 6
C36F C26F C30F Sm2 63.0(6) . 6
C25F C26F C30F Sm2 -79.4(12) . 6
C44F C26F C30F Sm2 120(7) 6 6
Sm2 C26F C30F Sm2 -7.77(15) . 6
C43F C29F C30F C44F -86(9) 6 6
C31F C29F C30F C44F 39(4) . 6
C49F C29F C30F C44F 55(5) 6 6
C28F C29F C30F C44F -160(4) . 6
C39F C29F C30F C44F -155(4) 6 6
Sm2 C29F C30F C44F 124(4) . 6
C43F C29F C30F C37F 77(8) 6 6
C31F C29F C30F C37F -158(3) . 6
C49F C29F C30F C37F -142(3) 6 6
C44F C29F C30F C37F 163(6) 6 6
C28F C29F C30F C37F 2(3) . 6
C39F C29F C30F C37F 8(3) 6 6
Sm2 C29F C30F C37F -73(2) . 6
C43F C29F C30F C26F 84(8) 6 .
C31F C29F C30F C26F -151(2) . .
C49F C29F C30F C26F -135(3) 6 .
C44F C29F C30F C26F 169(4) 6 .
C28F C29F C30F C26F 9(2) . .
C39F C29F C30F C26F 14(2) 6 .
Sm2 C29F C30F C26F -66.7(11) . .
C43F C29F C30F C35F -136(7) 6 .
C31F C29F C30F C35F -11(3) . .
C49F C29F C30F C35F 5(4) 6 .
C44F C29F C30F C35F -51(4) 6 .
C28F C29F C30F C35F 149.0(14) . .
C39F C29F C30F C35F 154.0(13) 6 .
Sm2 C29F C30F C35F 73.2(9) . .
C31F C29F C30F C43F 125(9) . 6
C49F C29F C30F C43F 141(10) 6 6
C44F C29F C30F C43F 86(9) 6 6
C28F C29F C30F C43F -75(7) . 6
C39F C29F C30F C43F -69(7) 6 6
Sm2 C29F C30F C43F -150(7) . 6
C43F C29F C30F C46F -125(7) 6 6
C31F C29F C30F C46F 0(3) . 6
C49F C29F C30F C46F 16(4) 6 6
C44F C29F C30F C46F -39(3) 6 6
C28F C29F C30F C46F 160.3(16) . 6
C39F C29F C30F C46F 165.4(16) 6 6
Sm2 C29F C30F C46F 84.6(9) . 6
C43F C29F C30F C38F 76(7) 6 6
C31F C29F C30F C38F -159(2) . 6
C49F C29F C30F C38F -143(3) 6 6
C44F C29F C30F C38F 162(4) 6 6
C28F C29F C30F C38F 1.3(16) . 6
C39F C29F C30F C38F 6.4(13) 6 6
Sm2 C29F C30F C38F -74.4(6) . 6
C43F C29F C30F Sm2 150(7) 6 .
C31F C29F C30F Sm2 -85(2) . .
C49F C29F C30F Sm2 -69(3) 6 .
C44F C29F C30F Sm2 -124(4) 6 .
C28F C29F C30F Sm2 75.7(15) . .
C39F C29F C30F Sm2 80.8(14) 6 .
C43F C29F C30F Sm2 149(7) 6 6
C31F C29F C30F Sm2 -86(2) . 6
C49F C29F C30F Sm2 -70(3) 6 6
C44F C29F C30F Sm2 -126(4) 6 6
C28F C29F C30F Sm2 74.2(16) . 6
C39F C29F C30F Sm2 79.3(14) 6 6
Sm2 C29F C30F Sm2 -1.56(14) . 6
C43F C29F C31F C49F -104(11) 6 6
C30F C29F C31F C49F 148(6) . 6
C44F C29F C31F C49F 159(6) 6 6
C28F C29F C31F C49F -10(7) . 6
C39F C29F C31F C49F -7(8) 6 6
Sm2 C29F C31F C49F 85(6) . 6
C43F C29F C31F C19F 143(9) 6 6
C49F C29F C31F C19F -114(8) 6 6
C30F C29F C31F C19F 34(5) . 6
C44F C29F C31F C19F 45(4) 6 6
C28F C29F C31F C19F -124(3) . 6
C39F C29F C31F C19F -121(4) 6 6
Sm2 C29F C31F C19F -29(4) . 6
C43F C29F C31F C13F 122(9) 6 .
C49F C29F C31F C13F -134(7) 6 .
C30F C29F C31F C13F 14(3) . .
C44F C29F C31F C13F 24(3) 6 .
C28F C29F C31F C13F -144.5(19) . .
C39F C29F C31F C13F -141(3) 6 .
Sm2 C29F C31F C13F -49(2) . .
C43F C29F C31F C55F -106(10) 6 .
C49F C29F C31F C55F -3(5) 6 .
C30F C29F C31F C55F 145.4(19) . .
C44F C29F C31F C55F 156.0(18) 6 .
C28F C29F C31F C55F -13(3) . .
C39F C29F C31F C55F -9(5) 6 .
Sm2 C29F C31F C55F 82.3(18) . .
C49F C29F C31F C43F 104(11) 6 6
C30F C29F C31F C43F -108(10) . 6
C44F C29F C31F C43F -98(10) 6 6
C28F C29F C31F C43F 93(10) . 6
C39F C29F C31F C43F 97(10) 6 6
Sm2 C29F C31F C43F -172(10) . 6
C43F C29F C31F C50F -98(10) 6 6
C49F C29F C31F C50F 6(5) 6 6
C30F C29F C31F C50F 154(2) . 6
C44F C29F C31F C50F 164.2(19) 6 6
C28F C29F C31F C50F -5(3) . 6
C39F C29F C31F C50F -1(4) 6 6
Sm2 C29F C31F C50F 90.5(12) . 6
C19F C13F C31F C49F 47(8) 6 6
C18F C13F C31F C49F -132(8) 6 6
C48F C13F C31F C49F -103(8) . 6
C24F C13F C31F C49F 39(8) . 6
C17F C13F C31F C49F 38(8) 6 6
C06F C13F C31F C49F -74(8) 6 6
C46F C13F C31F C49F -119(8) 6 6
C18F C13F C31F C19F -179(5) 6 6
C48F C13F C31F C19F -150(4) . 6
C24F C13F C31F C19F -7(3) . 6
C17F C13F C31F C19F -8(3) 6 6
C49F C13F C31F C19F -47(8) 6 6
C06F C13F C31F C19F -121(5) 6 6
C46F C13F C31F C19F -166(4) 6 6
C19F C13F C31F C29F 150(4) 6 .
C18F C13F C31F C29F -29(4) 6 .
C48F C13F C31F C29F 0(3) . .
C24F C13F C31F C29F 142(2) . .
C17F C13F C31F C29F 142(2) 6 .
C49F C13F C31F C29F 103(9) 6 .
C06F C13F C31F C29F 29(4) 6 .
C46F C13F C31F C29F -16(2) 6 .
C19F C13F C31F C55F 15(3) 6 .
C18F C13F C31F C55F -164(3) 6 .
C48F C13F C31F C55F -135.2(18) . .
C24F C13F C31F C55F 7(2) . .
C17F C13F C31F C55F 6.6(19) 6 .
C49F C13F C31F C55F -32(7) 6 .
C06F C13F C31F C55F -106(3) 6 .
C46F C13F C31F C55F -151.0(16) 6 .
C19F C13F C31F C43F 158(4) 6 6
C18F C13F C31F C43F -21(4) 6 6
C48F C13F C31F C43F 8(3) . 6
C24F C13F C31F C43F 151(2) . 6
C17F C13F C31F C43F 150(2) 6 6
C49F C13F C31F C43F 112(9) 6 6
C06F C13F C31F C43F 37(4) 6 6
C46F C13F C31F C43F -8(2) 6 6
C19F C13F C31F C50F 25(4) 6 6
C18F C13F C31F C50F -154(3) 6 6
C48F C13F C31F C50F -125(2) . 6
C24F C13F C31F C50F 17(3) . 6
C17F C13F C31F C50F 17(2) 6 6
C49F C13F C31F C50F -22(6) 6 6
C06F C13F C31F C50F -96(3) 6 6
C46F C13F C31F C50F -141(2) 6 6
C39F C28F C32F C41F -139(9) 6 6
C23F C28F C32F C41F -138(7) 6 6
C43F C28F C32F C41F 28(7) 6 6
C27F C28F C32F C41F -134(6) . 6
C29F C28F C32F C41F 18(7) . 6
C38F C28F C32F C41F -115(6) 6 6
C39F C28F C32F C23F 0(8) 6 6
C43F C28F C32F C23F 167(3) 6 6
C27F C28F C32F C23F 4(2) . 6
C29F C28F C32F C23F 157(3) . 6
C41F C28F C32F C23F 138(7) 6 6
C38F C28F C32F C23F 24(3) 6 6
C39F C28F C32F C33F -9(8) 6 .
C23F C28F C32F C33F -9(2) 6 .
C43F C28F C32F C33F 158(2) 6 .
C27F C28F C32F C33F -5(2) . .
C29F C28F C32F C33F 147.9(18) . .
C41F C28F C32F C33F 130(7) 6 .
C38F C28F C32F C33F 15(3) 6 .
C39F C28F C32F C54F -146(8) 6 .
C23F C28F C32F C54F -145(3) 6 .
C43F C28F C32F C54F 21(3) 6 .
C27F C28F C32F C54F -141.2(17) . .
C29F C28F C32F C54F 11(3) . .
C41F C28F C32F C54F -7(6) 6 .
C38F C28F C32F C54F -122(2) 6 .
C39F C28F C32F C50F -161(8) 6 6
C23F C28F C32F C50F -160(3) 6 6
C43F C28F C32F C50F 6(3) 6 6
C27F C28F C32F C50F -156.1(14) . 6
C29F C28F C32F C50F -4(2) . 6
C41F C28F C32F C50F -22(5) 6 6
C38F C28F C32F C50F -137(2) 6 6
C39F C28F C32F C66F -77(9) 6 6
C23F C28F C32F C66F -76(3) 6 6
C43F C28F C32F C66F 90(3) 6 6
C27F C28F C32F C66F -72(3) . 6
C29F C28F C32F C66F 80(2) . 6
C41F C28F C32F C66F 62(6) 6 6
C38F C28F C32F C66F -53(4) 6 6
C23F C28F C32F C39F 0(8) 6 6
C43F C28F C32F C39F 167(10) 6 6
C27F C28F C32F C39F 4(7) . 6
C29F C28F C32F C39F 157(9) . 6
C41F C28F C32F C39F 139(9) 6 6
C38F C28F C32F C39F 24(6) 6 6
C41F C32F C33F C22F 148(4) 6 6
C23F C32F C33F C22F -15(3) 6 6
C28F C32F C33F C22F -6(3) . 6
C54F C32F C33F C22F 133(2) . 6
C50F C32F C33F C22F 123(2) 6 6
C66F C32F C33F C22F 144(2) 6 6
C39F C32F C33F C22F -7(2) 6 6
C41F C32F C33F C23F 163(5) 6 6
C28F C32F C33F C23F 9(2) . 6
C54F C32F C33F C23F 147(3) . 6
C50F C32F C33F C23F 138(3) 6 6
C66F C32F C33F C23F 159(2) 6 6
C39F C32F C33F C23F 7.2(19) 6 6
C41F C32F C33F C60F 9(4) 6 .
C23F C32F C33F C60F -153(3) 6 .
C28F C32F C33F C60F -144.7(17) . .
C54F C32F C33F C60F -6(2) . .
C50F C32F C33F C60F -16(3) 6 .
C66F C32F C33F C60F 5.3(15) 6 .
C39F C32F C33F C60F -146.1(15) 6 .
C41F C32F C33F C52F 157(3) 6 .
C23F C32F C33F C52F -5(2) 6 .
C28F C32F C33F C52F 3(2) . .
C54F C32F C33F C52F 142.0(17) . .
C50F C32F C33F C52F 132(2) 6 .
C66F C32F C33F C52F 153.1(17) 6 .
C39F C32F C33F C52F 1.7(18) 6 .
C41F C32F C33F C40F 62(4) 6 6
C23F C32F C33F C40F -100(3) 6 6
C28F C32F C33F C40F -92(3) . 6
C54F C32F C33F C40F 47(3) . 6
C50F C32F C33F C40F 37(4) 6 6
C66F C32F C33F C40F 58(2) 6 6
C39F C32F C33F C40F -93(2) 6 6
C23F C32F C33F C41F -163(5) 6 6
C28F C32F C33F C41F -154(4) . 6
C54F C32F C33F C41F -15(3) . 6
C50F C32F C33F C41F -25(2) 6 6
C66F C32F C33F C41F -4(3) 6 6
C39F C32F C33F C41F -156(4) 6 6
C41F C32F C33F C66F 4(3) 6 6
C23F C32F C33F C66F -159(2) 6 6
C28F C32F C33F C66F -150.0(17) . 6
C54F C32F C33F C66F -11.2(15) . 6
C50F C32F C33F C66F -21(2) 6 6
C39F C32F C33F C66F -151.4(14) 6 6
C41F C32F C33F C64F 18(4) 6 6
C23F C32F C33F C64F -144(2) 6 6
C28F C32F C33F C64F -135.8(15) . 6
C54F C32F C33F C64F 3(2) . 6
C50F C32F C33F C64F -7(3) 6 6
C66F C32F C33F C64F 14.2(12) 6 6
C39F C32F C33F C64F -137.2(13) 6 6
C44F C30F C35F C46F -33(4) 6 6
C37F C30F C35F C46F -171(3) 6 6
C26F C30F C35F C46F 179(2) . 6
C29F C30F C35F C46F 33(2) . 6
C43F C30F C35F C46F 25(2) 6 6
C38F C30F C35F C46F 156(3) 6 6
Sm2 C30F C35F C46F 112(2) . 6
Sm2 C30F C35F C46F 122(2) 6 6
C44F C30F C35F C47F 176(5) 6 6
C37F C30F C35F C47F 38(3) 6 6
C26F C30F C35F C47F 28(3) . 6
C29F C30F C35F C47F -118(3) . 6
C43F C30F C35F C47F -126(3) 6 6
C46F C30F C35F C47F -151(4) 6 6
C38F C30F C35F C47F 5(4) 6 6
Sm2 C30F C35F C47F -39(3) . 6
Sm2 C30F C35F C47F -29(3) 6 6
C37F C30F C35F C44F -138(5) 6 6
C26F C30F C35F C44F -149(5) . 6
C29F C30F C35F C44F 65(4) . 6
C43F C30F C35F C44F 57(4) 6 6
C46F C30F C35F C44F 33(4) 6 6
C38F C30F C35F C44F -172(5) 6 6
Sm2 C30F C35F C44F 145(4) . 6
Sm2 C30F C35F C44F 155(4) 6 6
C44F C30F C35F C45F 147(4) 6 .
C37F C30F C35F C45F 9.1(12) 6 .
C26F C30F C35F C45F -1.2(7) . .
C29F C30F C35F C45F -147.3(15) . .
C43F C30F C35F C45F -155.3(17) 6 .
C46F C30F C35F C45F -180(2) 6 .
C38F C30F C35F C45F -24.2(14) 6 .
Sm2 C30F C35F C45F -67.9(5) . .
Sm2 C30F C35F C45F -57.8(5) 6 .
C44F C30F C35F C48F -70(4) 6 .
C37F C30F C35F C48F 152.1(17) 6 .
C26F C30F C35F C48F 141.8(13) . .
C29F C30F C35F C48F -4.3(18) . .
C43F C30F C35F C48F -12.3(19) 6 .
C46F C30F C35F C48F -36.9(19) 6 .
C38F C30F C35F C48F 118.8(18) 6 .
Sm2 C30F C35F C48F 75.1(11) . .
Sm2 C30F C35F C48F 85.2(11) 6 .
C44F C30F C35F C45F 153(4) 6 6
C37F C30F C35F C45F 14.4(13) 6 6
C26F C30F C35F C45F 4.1(8) . 6
C29F C30F C35F C45F -142.0(14) . 6
C43F C30F C35F C45F -150.0(17) 6 6
C46F C30F C35F C45F -175(2) 6 6
C38F C30F C35F C45F -18.9(15) 6 6
Sm2 C30F C35F C45F -62.6(5) . 6
Sm2 C30F C35F C45F -52.6(5) 6 6
C44F C30F C35F C18F -54(4) 6 6
C37F C30F C35F C18F 167.3(16) 6 6
C26F C30F C35F C18F 157.0(10) . 6
C29F C30F C35F C18F 10.9(15) . 6
C43F C30F C35F C18F 2.9(16) 6 6
C46F C30F C35F C18F -21.7(18) 6 6
C38F C30F C35F C18F 134.0(16) 6 6
Sm2 C30F C35F C18F 90.3(8) . 6
Sm2 C30F C35F C18F 100.4(8) 6 6
C44F C30F C35F C37F 138(5) 6 6
C26F C30F C35F C37F -10.3(11) . 6
C29F C30F C35F C37F -156(2) . 6
C43F C30F C35F C37F -164(3) 6 6
C46F C30F C35F C37F 171(3) 6 6
C38F C30F C35F C37F -33.3(10) 6 6
Sm2 C30F C35F C37F -77.0(13) . 6
Sm2 C30F C35F C37F -66.9(13) 6 6
C44F C30F C35F Sm2 -145(4) 6 .
C37F C30F C35F Sm2 77.0(13) 6 .
C26F C30F C35F Sm2 66.7(6) . .
C29F C30F C35F Sm2 -79.4(14) . .
C43F C30F C35F Sm2 -87.4(16) 6 .
C46F C30F C35F Sm2 -112(2) 6 .
C38F C30F C35F Sm2 43.7(13) 6 .
Sm2 C30F C35F Sm2 10.07(15) 6 .
C44F C30F C35F Sm2 -155(4) 6 6
C37F C30F C35F Sm2 66.9(13) 6 6
C26F C30F C35F Sm2 56.6(6) . 6
C29F C30F C35F Sm2 -89.4(14) . 6
C43F C30F C35F Sm2 -97.5(16) 6 6
C46F C30F C35F Sm2 -122(2) 6 6
C38F C30F C35F Sm2 33.6(14) 6 6
Sm2 C30F C35F Sm2 -10.07(15) . 6
C37F C26F C36F C26F -175(3) 6 6
C38F C26F C36F C26F -7(3) 6 6
C30F C26F C36F C26F -143.7(9) . 6
C25F C26F C36F C26F 0.6(18) . 6
C44F C26F C36F C26F -149.5(7) 6 6
Sm2 C26F C36F C26F -76.3(8) . 6
Sm2 C26F C36F C26F -66.3(8) 6 6
C37F C26F C36F C45F -33(3) 6 .
C38F C26F C36F C45F 135(2) 6 .
C30F C26F C36F C45F -1.4(7) . .
C25F C26F C36F C45F 142.9(13) . .
C44F C26F C36F C45F -7.2(10) 6 .
Sm2 C26F C36F C45F 66.0(5) . .
Sm2 C26F C36F C45F 76.1(5) 6 .
C37F C26F C36F C45F -41(4) 6 6
C38F C26F C36F C45F 126(2) 6 6
C30F C26F C36F C45F -9.9(10) . 6
C25F C26F C36F C45F 134.5(14) . 6
C44F C26F C36F C45F -15.6(13) 6 6
Sm2 C26F C36F C45F 57.5(8) . 6
Sm2 C26F C36F C45F 67.6(7) 6 6
C37F C26F C36F C37F -173(4) 6 .
C38F C26F C36F C37F -6(3) 6 .
C30F C26F C36F C37F -142.1(10) . .
C25F C26F C36F C37F 2.3(15) . .
C44F C26F C36F C37F -147.8(13) 6 .
Sm2 C26F C36F C37F -74.7(8) . .
Sm2 C26F C36F C37F -64.6(7) 6 .
C38F C26F C36F C37F 167(5) 6 6
C30F C26F C36F C37F 31(3) . 6
C25F C26F C36F C37F 175(4) . 6
C44F C26F C36F C37F 25(3) 6 6
Sm2 C26F C36F C37F 99(3) . 6
Sm2 C26F C36F C37F 109(3) 6 6
C37F C26F C36F Sm2 -99(3) 6 .
C38F C26F C36F Sm2 69(2) 6 .
C30F C26F C36F Sm2 -67.4(6) . .
C25F C26F C36F Sm2 77.0(12) . .
C44F C26F C36F Sm2 -73.1(9) 6 .
Sm2 C26F C36F Sm2 10.1(2) 6 .
C37F C26F C36F Sm2 -109(3) 6 6
C38F C26F C36F Sm2 59(2) 6 6
C30F C26F C36F Sm2 -77.5(7) . 6
C25F C26F C36F Sm2 66.9(12) . 6
C44F C26F C36F Sm2 -83.2(9) 6 6
Sm2 C26F C36F Sm2 -10.1(2) . 6
C26F C36F C37F C26F -6(3) . 6
C45F C36F C37F C26F -145(3) . 6
C45F C36F C37F C26F -149(3) 6 6
C37F C36F C37F C26F -9(5) 6 6
Sm2 C36F C37F C26F -71(3) . 6
Sm2 C36F C37F C26F -76(3) 6 6
C26F C36F C37F C30F 126(2) . 6
C26F C36F C37F C30F 132(5) 6 6
C45F C36F C37F C30F -13(2) . 6
C45F C36F C37F C30F -17.2(19) 6 6
C37F C36F C37F C30F 123.6(18) 6 6
Sm2 C36F C37F C30F 61.6(18) . 6
Sm2 C36F C37F C30F 55.9(17) 6 6
C26F C36F C37F C44F 138.2(11) . .
C26F C36F C37F C44F 144(4) 6 .
C45F C36F C37F C44F -0.7(13) . .
C45F C36F C37F C44F -5.3(11) 6 .
C37F C36F C37F C44F 135.5(16) 6 .
Sm2 C36F C37F C44F 73.5(9) . .
Sm2 C36F C37F C44F 67.8(8) 6 .
C26F C36F C37F C38F 0.7(13) . .
C26F C36F C37F C38F 7(3) 6 .
C45F C36F C37F C38F -138.2(10) . .
C45F C36F C37F C38F -142.8(9) 6 .
C37F C36F C37F C38F -2(2) 6 .
Sm2 C36F C37F C38F -64.0(10) . .
Sm2 C36F C37F C38F -69.7(9) 6 .
C26F C36F C37F C25F -2.6(12) . 6
C26F C36F C37F C25F 3(3) 6 6
C45F C36F C37F C25F -141.5(9) . 6
C45F C36F C37F C25F -146.1(8) 6 6
C37F C36F C37F C25F -5(2) 6 6
Sm2 C36F C37F C25F -67.3(8) . 6
Sm2 C36F C37F C25F -73.0(8) 6 6
C26F C36F C37F C35F 138.3(10) . 6
C26F C36F C37F C35F 144(4) 6 6
C45F C36F C37F C35F -0.6(8) . 6
C45F C36F C37F C35F -5.2(6) 6 6
C37F C36F C37F C35F 135.6(16) 6 6
Sm2 C36F C37F C35F 73.7(5) . 6
Sm2 C36F C37F C35F 68.0(5) 6 6
C26F C36F C37F Sm2 70.4(8) . 6
C26F C36F C37F Sm2 76(3) 6 6
C45F C36F C37F Sm2 -68.5(7) . 6
C45F C36F C37F Sm2 -73.1(5) 6 6
C37F C36F C37F Sm2 67.6(17) 6 6
Sm2 C36F C37F Sm2 5.7(2) . 6
C26F C36F C37F Sm2 64.7(7) . .
C26F C36F C37F Sm2 71(3) 6 .
C45F C36F C37F Sm2 -74.2(6) . .
C45F C36F C37F Sm2 -78.8(5) 6 .
C37F C36F C37F Sm2 61.9(16) 6 .
Sm2 C36F C37F Sm2 -5.7(2) 6 .
C20F C20F C38F C25F 26(7) 6 6
C21F C20F C38F C25F 169(7) . 6
C25F C20F C38F C25F 22(6) . 6
C27F C20F C38F C25F 177(7) 6 6
C21F C20F C38F C25F 123(8) 6 6
Sm2 C20F C38F C25F 78(7) 6 6
C25F C20F C38F C26F -17(7) 6 6
C20F C20F C38F C26F 8.8(18) 6 6
C21F C20F C38F C26F 152.4(12) . 6
C25F C20F C38F C26F 5.5(17) . 6
C27F C20F C38F C26F 160.1(16) 6 6
C21F C20F C38F C26F 106(3) 6 6
Sm2 C20F C38F C26F 61.2(10) 6 6
C25F C20F C38F C27F -177(7) 6 6
C20F C20F C38F C27F -151.3(10) 6 6
C21F C20F C38F C27F -7.8(12) . 6
C25F C20F C38F C27F -154.6(15) . 6
C21F C20F C38F C27F -54(3) 6 6
Sm2 C20F C38F C27F -98.9(8) 6 6
C25F C20F C38F C39F -160(7) 6 .
C20F C20F C38F C39F -134.5(12) 6 .
C21F C20F C38F C39F 9.1(15) . .
C25F C20F C38F C39F -137.8(15) . .
C27F C20F C38F C39F 16.8(10) 6 .
C21F C20F C38F C39F -37(3) 6 .
Sm2 C20F C38F C39F -82.1(10) 6 .
C25F C20F C38F C37F -18(7) 6 .
C20F C20F C38F C37F 7.6(18) 6 .
C21F C20F C38F C37F 151.1(11) . .
C25F C20F C38F C37F 4.3(18) . .
C27F C20F C38F C37F 158.9(15) 6 .
C21F C20F C38F C37F 105(3) 6 .
Sm2 C20F C38F C37F 60.0(9) 6 .
C25F C20F C38F C30F -54(7) 6 6
C20F C20F C38F C30F -29(3) 6 6
C21F C20F C38F C30F 114.9(19) . 6
C25F C20F C38F C30F -32(3) . 6
C27F C20F C38F C30F 123(2) 6 6
C21F C20F C38F C30F 68(4) 6 6
Sm2 C20F C38F C30F 23.7(17) 6 6
C25F C20F C38F C28F -155(8) 6 6
C20F C20F C38F C28F -128.9(12) 6 6
C21F C20F C38F C28F 14.6(16) . 6
C25F C20F C38F C28F -132.2(16) . 6
C27F C20F C38F C28F 22.4(10) 6 6
C21F C20F C38F C28F -32(3) 6 6
Sm2 C20F C38F C28F -76.5(10) 6 6
C25F C20F C38F Sm2 -78(7) 6 6
C20F C20F C38F Sm2 -52.4(11) 6 6
C21F C20F C38F Sm2 91.2(9) . 6
C25F C20F C38F Sm2 -55.7(12) . 6
C27F C20F C38F Sm2 98.9(8) 6 6
C21F C20F C38F Sm2 45(3) 6 6
C26F C37F C38F C25F 1(5) 6 6
C30F C37F C38F C25F -146(3) 6 6
C36F C37F C38F C25F -9(3) . 6
C44F C37F C38F C25F -151(2) . 6
C35F C37F C38F C25F -117(3) 6 6
Sm2 C37F C38F C25F -75(2) 6 6
Sm2 C37F C38F C25F -61(2) . 6
C30F C37F C38F C26F -147(6) 6 6
C36F C37F C38F C26F -10(4) . 6
C44F C37F C38F C26F -152(5) . 6
C25F C37F C38F C26F -1(5) 6 6
C35F C37F C38F C26F -118(5) 6 6
Sm2 C37F C38F C26F -76(5) 6 6
Sm2 C37F C38F C26F -62(5) . 6
C26F C37F C38F C27F 135(5) 6 6
C30F C37F C38F C27F -12(4) 6 6
C36F C37F C38F C27F 125(3) . 6
C44F C37F C38F C27F -17(3) . 6
C25F C37F C38F C27F 134(5) 6 6
C35F C37F C38F C27F 17(4) 6 6
Sm2 C37F C38F C27F 59(3) 6 6
Sm2 C37F C38F C27F 73(3) . 6
C26F C37F C38F C20F 5(5) 6 .
C30F C37F C38F C20F -141.1(15) 6 .
C36F C37F C38F C20F -4.2(16) . .
C44F C37F C38F C20F -146.2(12) . .
C25F C37F C38F C20F 5(2) 6 .
C35F C37F C38F C20F -112.6(15) 6 .
Sm2 C37F C38F C20F -70.4(11) 6 .
Sm2 C37F C38F C20F -56.4(11) . .
C26F C37F C38F C39F 152(5) 6 .
C30F C37F C38F C39F 6.0(14) 6 .
C36F C37F C38F C39F 142.9(12) . .
C44F C37F C38F C39F 0.8(7) . .
C25F C37F C38F C39F 152(3) 6 .
C35F C37F C38F C39F 34.4(15) 6 .
Sm2 C37F C38F C39F 76.7(8) 6 .
Sm2 C37F C38F C39F 90.6(8) . .
C26F C37F C38F C30F 147(6) 6 6
C36F C37F C38F C30F 136.9(19) . 6
C44F C37F C38F C30F -5.2(13) . 6
C25F C37F C38F C30F 146(3) 6 6
C35F C37F C38F C30F 28.5(9) 6 6
Sm2 C37F C38F C30F 70.7(12) 6 6
Sm2 C37F C38F C30F 84.7(13) . 6
C26F C37F C38F C28F 146(5) 6 6
C30F C37F C38F C28F -0.2(17) 6 6
C36F C37F C38F C28F 136.7(11) . 6
C44F C37F C38F C28F -5.4(12) . 6
C25F C37F C38F C28F 146(3) 6 6
C35F C37F C38F C28F 28.3(18) 6 6
Sm2 C37F C38F C28F 70.5(9) 6 6
Sm2 C37F C38F C28F 84.5(9) . 6
C26F C37F C38F Sm2 76(5) 6 6
C30F C37F C38F Sm2 -70.7(12) 6 6
C36F C37F C38F Sm2 66.2(9) . 6
C44F C37F C38F Sm2 -75.9(6) . 6
C25F C37F C38F Sm2 75(2) 6 6
C35F C37F C38F Sm2 -42.2(12) 6 6
Sm2 C37F C38F Sm2 13.98(17) . 6
C25F C38F C39F C28F 49(9) 6 6
C26F C38F C39F C28F -84(8) 6 6
C27F C38F C39F C28F 79(8) 6 6
C20F C38F C39F C28F 56(8) . 6
C37F C38F C39F C28F -90(8) . 6
C30F C38F C39F C28F -87(8) 6 6
Sm2 C38F C39F C28F -27(8) 6 6
C25F C38F C39F C27F -30(3) 6 6
C26F C38F C39F C27F -163(2) 6 6
C20F C38F C39F C27F -22.8(15) . 6
C37F C38F C39F C27F -169.1(17) . 6
C30F C38F C39F C27F -165.6(17) 6 6
C28F C38F C39F C27F -79(8) 6 6
Sm2 C38F C39F C27F -105.5(14) 6 6
C25F C38F C39F C43F 138(3) 6 .
C26F C38F C39F C43F 5.3(15) 6 .
C27F C38F C39F C43F 168.1(18) 6 .
C20F C38F C39F C43F 145.3(13) . .
C37F C38F C39F C43F -1.0(9) . .
C30F C38F C39F C43F 2.5(9) 6 .
C28F C38F C39F C43F 89(8) 6 .
Sm2 C38F C39F C43F 62.6(7) 6 .
C25F C38F C39F C23F -9(4) 6 .
C26F C38F C39F C23F -141.4(18) 6 .
C27F C38F C39F C23F 21.3(14) 6 .
C20F C38F C39F C23F -1(2) . .
C37F C38F C39F C23F -147.8(17) . .
C30F C38F C39F C23F -144.2(18) 6 .
C28F C38F C39F C23F -58(8) 6 .
Sm2 C38F C39F C23F -84.2(16) 6 .
C25F C38F C39F C29F 128(4) 6 6
C26F C38F C39F C29F -4(2) 6 6
C27F C38F C39F C29F 159(2) 6 6
C20F C38F C39F C29F 135.7(18) . 6
C37F C38F C39F C29F -10.6(16) . 6
C30F C38F C39F C29F -7.0(14) 6 6
C28F C38F C39F C29F 80(8) 6 6
Sm2 C38F C39F C29F 53.0(15) 6 6
C25F C38F C39F C32F 9(4) 6 6
C26F C38F C39F C32F -124(2) 6 6
C27F C38F C39F C32F 39.1(19) 6 6
C20F C38F C39F C32F 16(2) . 6
C37F C38F C39F C32F -130(2) . 6
C30F C38F C39F C32F -126(2) 6 6
C28F C38F C39F C32F -40(7) 6 6
Sm2 C38F C39F C32F -66(2) 6 6
C26F C38F C39F C25F -132(4) 6 6
C27F C38F C39F C25F 30(3) 6 6
C20F C38F C39F C25F 7(3) . 6
C37F C38F C39F C25F -139(4) . 6
C30F C38F C39F C25F -135(3) 6 6
C28F C38F C39F C25F -49(9) 6 6
Sm2 C38F C39F C25F -75(3) 6 6
C25F C38F C39F Sm2 75(3) 6 6
C26F C38F C39F Sm2 -57.3(12) 6 6
C27F C38F C39F Sm2 105.5(14) 6 6
C20F C38F C39F Sm2 82.7(10) . 6
C37F C38F C39F Sm2 -63.6(6) . 6
C30F C38F C39F Sm2 -60.1(6) 6 6
C28F C38F C39F Sm2 27(8) 6 6
C32F C23F C39F C28F 0(5) 6 6
C33F C23F C39F C28F -149(7) 6 6
C22F C23F C39F C28F -161(4) . 6
C41F C23F C39F C28F -9(5) . 6
C52F C23F C39F C28F -170(4) 6 6
C27F C23F C39F C28F -174(5) 6 6
C32F C23F C39F C27F 175(3) 6 6
C33F C23F C39F C27F 25(6) 6 6
C28F C23F C39F C27F 174(5) 6 6
C22F C23F C39F C27F 13.1(18) . 6
C41F C23F C39F C27F 165(2) . 6
C52F C23F C39F C27F 4.5(16) 6 6
C32F C23F C39F C38F 156(2) 6 .
C33F C23F C39F C38F 7(7) 6 .
C28F C23F C39F C38F 156(5) 6 .
C22F C23F C39F C38F -5(2) . .
C41F C23F C39F C38F 146.2(16) . .
C52F C23F C39F C38F -14(2) 6 .
C27F C23F C39F C38F -18.6(12) 6 .
C32F C23F C39F C43F 12(3) 6 .
C33F C23F C39F C43F -137(5) 6 .
C28F C23F C39F C43F 12(4) 6 .
C22F C23F C39F C43F -149.3(13) . .
C41F C23F C39F C43F 2(2) . .
C52F C23F C39F C43F -157.9(13) 6 .
C27F C23F C39F C43F -162.4(18) 6 .
C32F C23F C39F C29F 21(3) 6 6
C33F C23F C39F C29F -128(5) 6 6
C28F C23F C39F C29F 21(3) 6 6
C22F C23F C39F C29F -140.6(18) . 6
C41F C23F C39F C29F 11(3) . 6
C52F C23F C39F C29F -149.3(19) 6 6
C27F C23F C39F C29F -154(3) 6 6
C33F C23F C39F C32F -149(7) 6 6
C28F C23F C39F C32F 0(5) 6 6
C22F C23F C39F C32F -161(3) . 6
C41F C23F C39F C32F -9.7(19) . 6
C52F C23F C39F C32F -170(3) 6 6
C27F C23F C39F C32F -175(3) 6 6
C32F C23F C39F C25F 154(2) 6 6
C33F C23F C39F C25F 5(6) 6 6
C28F C23F C39F C25F 153(5) 6 6
C22F C23F C39F C25F -8(2) . 6
C41F C23F C39F C25F 144.0(17) . 6
C52F C23F C39F C25F -16.3(18) 6 6
C27F C23F C39F C25F -20.8(10) 6 6
C32F C23F C39F Sm2 90(2) 6 6
C33F C23F C39F Sm2 -59(6) 6 6
C28F C23F C39F Sm2 90(4) 6 6
C22F C23F C39F Sm2 -71.6(15) . 6
C41F C23F C39F Sm2 80.0(19) . 6
C52F C23F C39F Sm2 -80.3(12) 6 6
C27F C23F C39F Sm2 -84.8(12) 6 6
C52F C22F C40F C61F 96(6) 6 6
C33F C22F C40F C61F -96(4) 6 6
C23F C22F C40F C61F -73(5) . 6
C21F C22F C40F C61F 72(4) . 6
C51F C22F C40F C61F 79(4) 6 6
C27F C22F C40F C61F 17(6) 6 6
C60F C22F C40F C61F -89(4) 6 6
C52F C22F C40F C60F -175(5) 6 6
C33F C22F C40F C60F -6.3(14) 6 6
C23F C22F C40F C60F 16.2(18) . 6
C21F C22F C40F C60F 161.5(12) . 6
C51F C22F C40F C60F 168.4(14) 6 6
C27F C22F C40F C60F 106(3) 6 6
C52F C22F C40F C53F 23(5) 6 .
C33F C22F C40F C53F -168.7(16) 6 .
C23F C22F C40F C53F -146.1(16) . .
C21F C22F C40F C53F -0.9(7) . .
C51F C22F C40F C53F 6.1(7) 6 .
C27F C22F C40F C53F -56(3) 6 .
C60F C22F C40F C53F -162.3(15) 6 .
C52F C22F C40F C64F 168(5) 6 .
C33F C22F C40F C64F -23.6(17) 6 .
C23F C22F C40F C64F -1(2) . .
C21F C22F C40F C64F 144.2(13) . .
C51F C22F C40F C64F 151.1(14) 6 .
C27F C22F C40F C64F 89(3) 6 .
C60F C22F C40F C64F -17.3(13) 6 .
C52F C22F C40F C33F -169(6) 6 6
C23F C22F C40F C33F 22.5(16) . 6
C21F C22F C40F C33F 167.8(16) . 6
C51F C22F C40F C33F 174.8(17) 6 6
C27F C22F C40F C33F 113(3) 6 6
C60F C22F C40F C33F 6.3(14) 6 6
C52F C22F C40F C51F 17(5) 6 6
C33F C22F C40F C51F -174.8(17) 6 6
C23F C22F C40F C51F -152.2(19) . 6
C21F C22F C40F C51F -7.0(4) . 6
C27F C22F C40F C51F -62(3) 6 6
C60F C22F C40F C51F -168.4(14) 6 6
C33F C22F C40F C52F 169(6) 6 6
C23F C22F C40F C52F -169(6) . 6
C21F C22F C40F C52F -24(5) . 6
C51F C22F C40F C52F -17(5) 6 6
C27F C22F C40F C52F -79(6) 6 6
C60F C22F C40F C52F 175(5) 6 6
C33F C23F C41F C32F -147(8) 6 6
C28F C23F C41F C32F 42(7) 6 6
C22F C23F C41F C32F -163(8) . 6
C52F C23F C41F C32F -164(8) 6 6
C27F C23F C41F C32F 76(9) 6 6
C39F C23F C41F C32F 46(7) . 6
C32F C23F C41F C54F -88(8) 6 6
C33F C23F C41F C54F 125(4) 6 6
C28F C23F C41F C54F -46(5) 6 6
C22F C23F C41F C54F 109(4) . 6
C52F C23F C41F C54F 108(4) 6 6
C27F C23F C41F C54F -12(8) 6 6
C39F C23F C41F C54F -42(5) . 6
C32F C23F C41F C50F -54(7) 6 .
C33F C23F C41F C50F 158.8(17) 6 .
C28F C23F C41F C50F -12(2) 6 .
C22F C23F C41F C50F 143.3(15) . .
C52F C23F C41F C50F 142(2) 6 .
C27F C23F C41F C50F 22(6) 6 .
C39F C23F C41F C50F -8(3) . .
C32F C23F C41F C66F 166(8) 6 .
C33F C23F C41F C66F 18.7(18) 6 .
C28F C23F C41F C66F -151.7(16) 6 .
C22F C23F C41F C66F 3(2) . .
C52F C23F C41F C66F 2(3) 6 .
C27F C23F C41F C66F -118(5) 6 .
C39F C23F C41F C66F -148.2(16) . .
C32F C23F C41F C33F 147(8) 6 6
C28F C23F C41F C33F -170(2) 6 6
C22F C23F C41F C33F -15.5(14) . 6
C52F C23F C41F C33F -16(2) 6 6
C27F C23F C41F C33F -137(6) 6 6
C39F C23F C41F C33F -167(3) . 6
C32F C23F C41F C28F -42(7) 6 6
C33F C23F C41F C28F 170(2) 6 6
C22F C23F C41F C28F 155(3) . 6
C52F C23F C41F C28F 154(4) 6 6
C27F C23F C41F C28F 33(4) 6 6
C39F C23F C41F C28F 3.5(17) . 6
C32F C23F C41F C34F -164(8) 6 6
C33F C23F C41F C34F 48(3) 6 6
C28F C23F C41F C34F -122(3) 6 6
C22F C23F C41F C34F 33(4) . 6
C52F C23F C41F C34F 32(4) 6 6
C27F C23F C41F C34F -89(6) 6 6
C39F C23F C41F C34F -118(3) . 6
C17F C24F C42F C11F 56(8) 6 6
C19F C24F C42F C11F -177(7) 6 6
C56F C24F C42F C11F 65(7) . 6
C13F C24F C42F C11F -156(7) . 6
C05F C24F C42F C11F -143(9) 6 6
C18F C24F C42F C11F -148(7) 6 6
C17F C24F C42F C05F -161(4) 6 6
C11F C24F C42F C05F 143(9) 6 6
C19F C24F C42F C05F -34(5) 6 6
C56F C24F C42F C05F -152(2) . 6
C13F C24F C42F C05F -13(3) . 6
C18F C24F C42F C05F -5(3) 6 6
C17F C24F C42F C67F 3(5) 6 .
C11F C24F C42F C67F -53(6) 6 .
C19F C24F C42F C67F 130(3) 6 .
C56F C24F C42F C67F 12(3) . .
C13F C24F C42F C67F 151(2) . .
C05F C24F C42F C67F 164(4) 6 .
C18F C24F C42F C67F 159(2) 6 .
C17F C24F C42F C12F 10(6) 6 6
C11F C24F C42F C12F -46(5) 6 6
C19F C24F C42F C12F 137(3) 6 6
C56F C24F C42F C12F 18(4) . 6
C13F C24F C42F C12F 157(2) . 6
C05F C24F C42F C12F 170(5) 6 6
C18F C24F C42F C12F 165(3) 6 6
C17F C24F C42F C03F -149(4) 6 .
C11F C24F C42F C03F 155(8) 6 .
C19F C24F C42F C03F -22(5) 6 .
C56F C24F C42F C03F -141(2) . .
C13F C24F C42F C03F -1(3) . .
C05F C24F C42F C03F 11.4(13) 6 .
C18F C24F C42F C03F 6(2) 6 .
C11F C24F C42F C17F -56(8) 6 6
C19F C24F C42F C17F 127(7) 6 6
C56F C24F C42F C17F 8(3) . 6
C13F C24F C42F C17F 148(6) . 6
C05F C24F C42F C17F 161(4) 6 6
C18F C24F C42F C17F 156(5) 6 6
C17F C24F C42F C04F -136(4) 6 6
C11F C24F C42F C04F 168(9) 6 6
C19F C24F C42F C04F -9(6) 6 6
C56F C24F C42F C04F -127(3) . 6
C13F C24F C42F C04F 12(4) . 6
C05F C24F C42F C04F 25.1(14) 6 6
C18F C24F C42F C04F 20(4) 6 6
C05F C03F C42F C11F 30(12) 6 6
C04F C03F C42F C11F -120(13) 6 6
C06F C03F C42F C11F 64(14) 6 6
C02F C03F C42F C11F 83(14) . 6
C04F C03F C42F C11F -130(13) . 6
C03F C03F C42F C11F -156(13) 6 6
C04F C03F C42F C05F -151(6) 6 6
C06F C03F C42F C05F 33(5) 6 6
C02F C03F C42F C05F 53(5) . 6
C04F C03F C42F C05F -160(5) . 6
C11F C03F C42F C05F -30(12) 6 6
C03F C03F C42F C05F 174(5) 6 6
C05F C03F C42F C67F 161(6) 6 .
C04F C03F C42F C67F 10(3) 6 .
C06F C03F C42F C67F -166(2) 6 .
C02F C03F C42F C67F -146.6(18) . .
C04F C03F C42F C67F 0(3) . .
C11F C03F C42F C67F 130(14) 6 .
C03F C03F C42F C67F -25(3) 6 .
C05F C03F C42F C24F -46(4) 6 .
C04F C03F C42F C24F 163(2) 6 .
C06F C03F C42F C24F -13(2) 6 .
C02F C03F C42F C24F 6(3) . .
C04F C03F C42F C24F 153.3(18) . .
C11F C03F C42F C24F -77(13) 6 .
C03F C03F C42F C24F 127.4(15) 6 .
C05F C03F C42F C12F 151(6) 6 6
C04F C03F C42F C12F 1(3) 6 6
C06F C03F C42F C12F -176(2) 6 6
C02F C03F C42F C12F -156.3(18) . 6
C04F C03F C42F C12F -9(3) . 6
C11F C03F C42F C12F 121(15) 6 6
C03F C03F C42F C12F -35(3) 6 6
C05F C03F C42F C17F -58(4) 6 6
C04F C03F C42F C17F 151(2) 6 6
C06F C03F C42F C17F -25(3) 6 6
C02F C03F C42F C17F -6(3) . 6
C04F C03F C42F C17F 141(2) . 6
C11F C03F C42F C17F -89(13) 6 6
C03F C03F C42F C17F 115.4(19) 6 6
C05F C03F C42F C04F 151(6) 6 6
C06F C03F C42F C04F -176(2) 6 6
C02F C03F C42F C04F -157(2) . 6
C04F C03F C42F C04F -9.9(5) . 6
C11F C03F C42F C04F 120(13) 6 6
C03F C03F C42F C04F -35.8(12) 6 6
C28F C39F C43F C29F 71(8) 6 6
C27F C39F C43F C29F -54(9) 6 6
C38F C39F C43F C29F -87(8) . 6
C23F C39F C43F C29F 61(8) . 6
C32F C39F C43F C29F 67(8) 6 6
C25F C39F C43F C29F -77(8) 6 6
Sm2 C39F C43F C29F -31(8) 6 6
C27F C39F C43F C28F -125(7) 6 6
C38F C39F C43F C28F -158(4) . 6
C23F C39F C43F C28F -9(3) . 6
C29F C39F C43F C28F -71(8) 6 6
C32F C39F C43F C28F -4(3) 6 6
C25F C39F C43F C28F -147(4) 6 6
Sm2 C39F C43F C28F -101(4) 6 6
C28F C39F C43F C30F 154(4) 6 6
C27F C39F C43F C30F 30(5) 6 6
C38F C39F C43F C30F -3.3(12) . 6
C23F C39F C43F C30F 145(2) . 6
C29F C39F C43F C30F 84(8) 6 6
C32F C39F C43F C30F 150.4(16) 6 6
C25F C39F C43F C30F 7.2(15) 6 6
Sm2 C39F C43F C30F 53.3(11) 6 6
C28F C39F C43F C44F 159(4) 6 .
C27F C39F C43F C44F 34(4) 6 .
C38F C39F C43F C44F 0.9(7) . .
C23F C39F C43F C44F 149.4(18) . .
C29F C39F C43F C44F 88(8) 6 .
C32F C39F C43F C44F 154.5(13) 6 .
C25F C39F C43F C44F 11.4(11) 6 .
Sm2 C39F C43F C44F 57.5(6) 6 .
C28F C39F C43F C49F 21(3) 6 .
C27F C39F C43F C49F -103(5) 6 .
C38F C39F C43F C49F -136(2) . .
C23F C39F C43F C49F 12(2) . .
C29F C39F C43F C49F -49(8) 6 .
C32F C39F C43F C49F 17.4(18) 6 .
C25F C39F C43F C49F -126(2) 6 .
Sm2 C39F C43F C49F -79.7(17) 6 .
C28F C39F C43F C31F 26(4) 6 6
C27F C39F C43F C31F -99(5) 6 6
C38F C39F C43F C31F -132(2) . 6
C23F C39F C43F C31F 17(3) . 6
C29F C39F C43F C31F -45(7) 6 6
C32F C39F C43F C31F 22(2) 6 6
C25F C39F C43F C31F -121(2) 6 6
Sm2 C39F C43F C31F -75(2) 6 6
C28F C39F C43F Sm2 101(4) 6 6
C27F C39F C43F Sm2 -24(4) 6 6
C38F C39F C43F Sm2 -56.6(7) . 6
C23F C39F C43F Sm2 91.9(15) . 6
C29F C39F C43F Sm2 31(8) 6 6
C32F C39F C43F Sm2 97.0(9) 6 6
C25F C39F C43F Sm2 -46.1(10) 6 6
C26F C37F C44F C30F -3(6) 6 6
C36F C37F C44F C30F -113(7) . 6
C38F C37F C44F C30F 29(6) . 6
C25F C37F C44F C30F 16(6) 6 6
C35F C37F C44F C30F -113(7) 6 6
Sm2 C37F C44F C30F -48(6) 6 6
Sm2 C37F C44F C30F -56(6) . 6
C26F C37F C44F C35F 111(6) 6 6
C30F C37F C44F C35F 113(7) 6 6
C36F C37F C44F C35F 0.2(14) . 6
C38F C37F C44F C35F 141.8(14) . 6
C25F C37F C44F C35F 128.9(15) 6 6
Sm2 C37F C44F C35F 65.3(10) 6 6
Sm2 C37F C44F C35F 57.3(10) . 6
C26F C37F C44F C46F 110(6) 6 .
C30F C37F C44F C46F 113(7) 6 .
C36F C37F C44F C46F -0.5(16) . .
C38F C37F C44F C46F 141.1(14) . .
C25F C37F C44F C46F 128.2(15) 6 .
C35F C37F C44F C46F -0.7(10) 6 .
Sm2 C37F C44F C46F 64.5(11) 6 .
Sm2 C37F C44F C46F 56.6(12) . .
C26F C37F C44F C29F -22(6) 6 6
C30F C37F C44F C29F -19(6) 6 6
C36F C37F C44F C29F -131.9(17) . 6
C38F C37F C44F C29F 9.8(16) . 6
C25F C37F C44F C29F -3(2) 6 6
C35F C37F C44F C29F -132(2) 6 6
Sm2 C37F C44F C29F -66.8(15) 6 6
Sm2 C37F C44F C29F -74.7(15) . 6
C26F C37F C44F C43F -32(5) 6 .
C30F C37F C44F C43F -29(6) 6 .
C36F C37F C44F C43F -141.9(13) . .
C38F C37F C44F C43F -0.2(4) . .
C25F C37F C44F C43F -13.1(12) 6 .
C35F C37F C44F C43F -142.1(13) 6 .
Sm2 C37F C44F C43F -76.8(7) 6 .
Sm2 C37F C44F C43F -84.8(7) . .
C30F C37F C44F C26F 3(6) 6 6
C36F C37F C44F C26F -110(6) . 6
C38F C37F C44F C26F 31(5) . 6
C25F C37F C44F C26F 18(5) 6 6
C35F C37F C44F C26F -111(6) 6 6
Sm2 C37F C44F C26F -45(5) 6 6
Sm2 C37F C44F C26F -53(5) . 6
C26F C37F C44F Sm2 45(5) 6 6
C30F C37F C44F Sm2 48(6) 6 6
C36F C37F C44F Sm2 -65.0(9) . 6
C38F C37F C44F Sm2 76.6(7) . 6
C25F C37F C44F Sm2 63.7(11) 6 6
C35F C37F C44F Sm2 -65.3(10) 6 6
Sm2 C37F C44F Sm2 -7.92(15) . 6
C29F C43F C44F C30F 85(9) 6 6
C28F C43F C44F C30F -5(4) 6 6
C39F C43F C44F C30F -16(4) . 6
C49F C43F C44F C30F 122(5) . 6
C31F C43F C44F C30F 133(4) 6 6
Sm2 C43F C44F C30F 49(4) 6 6
C29F C43F C44F C35F -18(7) 6 6
C28F C43F C44F C35F -108(3) 6 6
C30F C43F C44F C35F -103(5) 6 6
C39F C43F C44F C35F -118(2) . 6
C49F C43F C44F C35F 19(3) . 6
C31F C43F C44F C35F 30(2) 6 6
Sm2 C43F C44F C35F -53.5(17) 6 6
C29F C43F C44F C46F -42(7) 6 .
C28F C43F C44F C46F -133(2) 6 .
C30F C43F C44F C46F -127(4) 6 .
C39F C43F C44F C46F -142.9(15) . .
C49F C43F C44F C46F -5(2) . .
C31F C43F C44F C46F 5.6(17) 6 .
Sm2 C43F C44F C46F -77.9(11) 6 .
C28F C43F C44F C29F -90(8) 6 6
C30F C43F C44F C29F -85(9) 6 6
C39F C43F C44F C29F -100(7) . 6
C49F C43F C44F C29F 37(7) . 6
C31F C43F C44F C29F 48(7) 6 6
Sm2 C43F C44F C29F -35(7) 6 6
C29F C43F C44F C37F 100(7) 6 .
C28F C43F C44F C37F 9.8(18) 6 .
C30F C43F C44F C37F 15(4) 6 .
C39F C43F C44F C37F -0.4(4) . .
C49F C43F C44F C37F 137(2) . .
C31F C43F C44F C37F 148.1(16) 6 .
Sm2 C43F C44F C37F 64.6(6) 6 .
C29F C43F C44F C26F 96(7) 6 6
C28F C43F C44F C26F 6(2) 6 6
C30F C43F C44F C26F 11(3) 6 6
C39F C43F C44F C26F -4.4(8) . 6
C49F C43F C44F C26F 133(2) . 6
C31F C43F C44F C26F 144.1(16) 6 6
Sm2 C43F C44F C26F 60.6(8) 6 6
C29F C43F C44F Sm2 35(7) 6 6
C28F C43F C44F Sm2 -55(2) 6 6
C30F C43F C44F Sm2 -49(4) 6 6
C39F C43F C44F Sm2 -65.0(7) . 6
C49F C43F C44F Sm2 72.4(17) . 6
C31F C43F C44F Sm2 83.5(13) 6 6
C46F C35F C45F C45F -70(6) 6 6
C47F C35F C45F C45F -55(2) 6 6
C44F C35F C45F C45F 119.6(17) 6 6
C30F C35F C45F C45F 110.1(16) . 6
C48F C35F C45F C45F -32(2) . 6
C18F C35F C45F C45F -35(3) 6 6
C37F C35F C45F C45F 115.3(16) 6 6
Sm2 C35F C45F C45F 46.9(16) . 6
Sm2 C35F C45F C45F 42.4(15) 6 6
C46F C35F C45F C47F -15(5) 6 6
C44F C35F C45F C47F 175(2) 6 6
C30F C35F C45F C47F 165.2(14) . 6
C48F C35F C45F C47F 23.1(14) . 6
C45F C35F C45F C47F 55(2) 6 6
C18F C35F C45F C47F 20.3(15) 6 6
C37F C35F C45F C47F 170.5(14) 6 6
Sm2 C35F C45F C47F 102.0(12) . 6
Sm2 C35F C45F C47F 97.5(12) 6 6
C46F C35F C45F C47F -34(5) 6 .
C47F C35F C45F C47F -19.0(9) 6 .
C44F C35F C45F C47F 155.8(15) 6 .
C30F C35F C45F C47F 146.2(11) . .
C48F C35F C45F C47F 4.1(15) . .
C45F C35F C45F C47F 36.2(14) 6 .
C18F C35F C45F C47F 1.3(17) 6 .
C37F C35F C45F C47F 151.5(10) 6 .
Sm2 C35F C45F C47F 83.1(8) . .
Sm2 C35F C45F C47F 78.5(8) 6 .
C46F C35F C45F C36F -179(100) 6 .
C47F C35F C45F C36F -164.9(13) 6 .
C44F C35F C45F C36F 9.9(15) 6 .
C30F C35F C45F C36F 0.4(4) . .
C48F C35F C45F C36F -141.8(13) . .
C45F C35F C45F C36F -109.7(16) 6 .
C18F C35F C45F C36F -144.6(15) 6 .
C37F C35F C45F C36F 5.6(6) 6 .
Sm2 C35F C45F C36F -62.8(5) . .
Sm2 C35F C45F C36F -67.3(4) 6 .
C46F C35F C45F C35F -70(6) 6 6
C47F C35F C45F C35F -55(2) 6 6
C44F C35F C45F C35F 119.6(17) 6 6
C30F C35F C45F C35F 110.1(16) . 6
C48F C35F C45F C35F -32(2) . 6
C45F C35F C45F C35F 0.00(3) 6 6
C18F C35F C45F C35F -35(3) 6 6
C37F C35F C45F C35F 115.3(15) 6 6
Sm2 C35F C45F C35F 46.9(16) . 6
Sm2 C35F C45F C35F 42.4(15) 6 6
C47F C35F C45F C46F 15(5) 6 6
C44F C35F C45F C46F -171(6) 6 6
C30F C35F C45F C46F 180(100) . 6
C48F C35F C45F C46F 38(5) . 6
C45F C35F C45F C46F 70(6) 6 6
C18F C35F C45F C46F 35(4) 6 6
C37F C35F C45F C46F -175(5) 6 6
Sm2 C35F C45F C46F 117(5) . 6
Sm2 C35F C45F C46F 112(5) 6 6
C46F C35F C45F Sm2 -117(5) 6 .
C47F C35F C45F Sm2 -102.0(12) 6 .
C44F C35F C45F Sm2 72.7(13) 6 .
C30F C35F C45F Sm2 63.2(6) . .
C48F C35F C45F Sm2 -79.0(12) . .
C45F C35F C45F Sm2 -46.9(16) 6 .
C18F C35F C45F Sm2 -81.7(14) 6 .
C37F C35F C45F Sm2 68.4(5) 6 .
Sm2 C35F C45F Sm2 -4.51(17) 6 .
C46F C35F C45F Sm2 -112(5) 6 6
C47F C35F C45F Sm2 -97.5(12) 6 6
C44F C35F C45F Sm2 77.2(14) 6 6
C30F C35F C45F Sm2 67.7(6) . 6
C48F C35F C45F Sm2 -74.5(12) . 6
C45F C35F C45F Sm2 -42.4(15) 6 6
C18F C35F C45F Sm2 -77.2(15) 6 6
C37F C35F C45F Sm2 72.9(5) 6 6
Sm2 C35F C45F Sm2 4.51(17) . 6
C26F C36F C45F C45F -158.7(6) . 6
C26F C36F C45F C45F -25.4(8) 6 6
C37F C36F C45F C45F -14.3(8) . 6
C37F C36F C45F C45F -167.0(7) 6 6
Sm2 C36F C45F C45F -96.79(18) . 6
Sm2 C36F C45F C45F -79.06(16) 6 6
C26F C36F C45F C47F -31(3) . 6
C26F C36F C45F C47F 103(3) 6 6
C45F C36F C45F C47F 128(3) 6 6
C37F C36F C45F C47F 114(3) . 6
C37F C36F C45F C47F -39(3) 6 6
Sm2 C36F C45F C47F 31(3) . 6
Sm2 C36F C45F C47F 49(3) 6 6
C26F C36F C45F C47F -139.8(12) . .
C26F C36F C45F C47F -6.6(15) 6 .
C45F C36F C45F C47F 18.8(11) 6 .
C37F C36F C45F C47F 4.5(16) . .
C37F C36F C45F C47F -148.2(12) 6 .
Sm2 C36F C45F C47F -78.0(11) . .
Sm2 C36F C45F C47F -60.2(11) 6 .
C26F C36F C45F C35F 0.7(4) . .
C26F C36F C45F C35F 133.9(12) 6 .
C45F C36F C45F C35F 159.3(5) 6 .
C37F C36F C45F C35F 145.0(9) . .
C37F C36F C45F C35F -7.7(9) 6 .
Sm2 C36F C45F C35F 62.5(5) . .
Sm2 C36F C45F C35F 80.3(5) 6 .
C26F C36F C45F C35F -143.8(9) . 6
C26F C36F C45F C35F -10.5(7) 6 6
C45F C36F C45F C35F 14.9(4) 6 6
C37F C36F C45F C35F 0.6(9) . 6
C37F C36F C45F C35F -152.1(8) 6 6
Sm2 C36F C45F C35F -81.9(4) . 6
Sm2 C36F C45F C35F -64.2(4) 6 6
C26F C36F C45F C46F 0.6(9) . 6
C26F C36F C45F C46F 133.8(10) 6 6
C45F C36F C45F C46F 159.2(6) 6 6
C37F C36F C45F C46F 144.9(9) . 6
C37F C36F C45F C46F -7.7(10) 6 6
Sm2 C36F C45F C46F 62.4(7) . 6
Sm2 C36F C45F C46F 80.2(7) 6 6
C26F C36F C45F Sm2 -61.9(6) . .
C26F C36F C45F Sm2 71.4(9) 6 .
C45F C36F C45F Sm2 96.79(18) 6 .
C37F C36F C45F Sm2 82.5(8) . .
C37F C36F C45F Sm2 -70.2(7) 6 .
Sm2 C36F C45F Sm2 17.7(2) 6 .
C26F C36F C45F Sm2 -79.6(6) . 6
C26F C36F C45F Sm2 53.6(8) 6 6
C45F C36F C45F Sm2 79.06(16) 6 6
C37F C36F C45F Sm2 64.8(8) . 6
C37F C36F C45F Sm2 -87.9(7) 6 6
Sm2 C36F C45F Sm2 -17.7(2) . 6
C30F C44F C46F C35F 40(5) 6 6
C29F C44F C46F C35F 132(3) 6 6
C37F C44F C46F C35F 2(2) . 6
C43F C44F C46F C35F 139(2) . 6
C26F C44F C46F C35F 10(2) 6 6
Sm2 C44F C46F C35F 59(2) 6 6
C30F C44F C46F C48F -68(6) 6 6
C35F C44F C46F C48F -108(3) 6 6
C29F C44F C46F C48F 24(3) 6 6
C37F C44F C46F C48F -106(2) . 6
C43F C44F C46F C48F 31(3) . 6
C26F C44F C46F C48F -98(2) 6 6
Sm2 C44F C46F C48F -49(2) 6 6
C30F C44F C46F C47F 37(5) 6 .
C35F C44F C46F C47F -3.4(19) 6 .
C29F C44F C46F C47F 128.9(17) 6 .
C37F C44F C46F C47F -1.8(18) . .
C43F C44F C46F C47F 135.8(13) . .
C26F C44F C46F C47F 7(2) 6 .
Sm2 C44F C46F C47F 55.8(12) 6 .
C30F C44F C46F C18F -106(5) 6 .
C35F C44F C46F C18F -146(3) 6 .
C29F C44F C46F C18F -14(2) 6 .
C37F C44F C46F C18F -144.8(12) . .
C43F C44F C46F C18F -7.2(18) . .
C26F C44F C46F C18F -136.3(14) 6 .
Sm2 C44F C46F C18F -87.2(12) 6 .
C35F C44F C46F C30F -40(5) 6 6
C29F C44F C46F C30F 92(5) 6 6
C37F C44F C46F C30F -39(5) . 6
C43F C44F C46F C30F 99(5) . 6
C26F C44F C46F C30F -30(4) 6 6
Sm2 C44F C46F C30F 19(5) 6 6
C30F C44F C46F C45F 43(5) 6 6
C35F C44F C46F C45F 2.7(18) 6 6
C29F C44F C46F C45F 135.0(17) 6 6
C37F C44F C46F C45F 4.3(12) . 6
C43F C44F C46F C45F 141.9(10) . 6
C26F C44F C46F C45F 12.8(15) 6 6
Sm2 C44F C46F C45F 61.8(5) 6 6
C30F C44F C46F C13F -101(5) 6 6
C35F C44F C46F C13F -141(3) 6 6
C29F C44F C46F C13F -8(2) 6 6
C37F C44F C46F C13F -139.0(11) . 6
C43F C44F C46F C13F -1.4(14) . 6
C26F C44F C46F C13F -130.5(14) 6 6
Sm2 C44F C46F C13F -81.5(9) 6 6
C30F C44F C46F Sm2 -19(5) 6 6
C35F C44F C46F Sm2 -59(2) 6 6
C29F C44F C46F Sm2 73.2(16) 6 6
C37F C44F C46F Sm2 -57.5(10) . 6
C43F C44F C46F Sm2 80.1(9) . 6
C26F C44F C46F Sm2 -49.0(12) 6 6
C13F C18F C46F C35F -79(5) 6 6
C48F C18F C46F C35F 34(5) 6 6
C06F C18F C46F C35F 53(5) . 6
C19F C18F C46F C35F -79(5) . 6
C02F C18F C46F C35F 46(5) 6 6
C24F C18F C46F C35F -41(5) 6 6
C13F C18F C46F C48F -113(3) 6 6
C06F C18F C46F C48F 19(2) . 6
C19F C18F C46F C48F -113(3) . 6
C02F C18F C46F C48F 12.3(19) 6 6
C35F C18F C46F C48F -34(5) 6 6
C24F C18F C46F C48F -75(3) 6 6
C13F C18F C46F C44F 17(3) 6 .
C48F C18F C46F C44F 130(2) 6 .
C06F C18F C46F C44F 149.1(14) . .
C19F C18F C46F C44F 16(2) . .
C02F C18F C46F C44F 141.9(13) 6 .
C35F C18F C46F C44F 96(5) 6 .
C24F C18F C46F C44F 54(2) 6 .
C13F C18F C46F C47F -130(3) 6 .
C48F C18F C46F C47F -17(2) 6 .
C06F C18F C46F C47F 2.5(15) . .
C19F C18F C46F C47F -130.2(15) . .
C02F C18F C46F C47F -4.7(11) 6 .
C35F C18F C46F C47F -51(4) 6 .
C24F C18F C46F C47F -92(2) 6 .
C13F C18F C46F C30F 4(3) 6 6
C48F C18F C46F C30F 117(2) 6 6
C06F C18F C46F C30F 136.5(14) . 6
C19F C18F C46F C30F 4(2) . 6
C02F C18F C46F C30F 129.3(12) 6 6
C35F C18F C46F C30F 83(5) 6 6
C24F C18F C46F C30F 42(2) 6 6
C13F C18F C46F C45F -110(3) 6 6
C48F C18F C46F C45F 3(2) 6 6
C06F C18F C46F C45F 23(2) . 6
C19F C18F C46F C45F -110.1(17) . 6
C02F C18F C46F C45F 15.5(18) 6 6
C35F C18F C46F C45F -31(4) 6 6
C24F C18F C46F C45F -72(3) 6 6
C48F C18F C46F C13F 113(3) 6 6
C06F C18F C46F C13F 132(3) . 6
C19F C18F C46F C13F 0(2) . 6
C02F C18F C46F C13F 125(3) 6 6
C35F C18F C46F C13F 79(5) 6 6
C24F C18F C46F C13F 38(2) 6 6
C13F C18F C46F Sm2 -54(2) 6 6
C48F C18F C46F Sm2 59(2) 6 6
C06F C18F C46F Sm2 78.6(11) . 6
C19F C18F C46F Sm2 -54.1(14) . 6
C02F C18F C46F Sm2 71.4(7) 6 6
C35F C18F C46F Sm2 25(5) 6 6
C24F C18F C46F Sm2 -16.1(19) 6 6
C47F C45F C47F C45F 180.000(7) 6 6
C35F C45F C47F C45F -163.2(7) . 6
C36F C45F C47F C45F -24.9(14) . 6
C35F C45F C47F C45F -18.6(7) 6 6
C46F C45F C47F C45F -168.0(5) 6 6
Sm2 C45F C47F C45F -93.1(7) . 6
Sm2 C45F C47F C45F -80.3(6) 6 6
C45F C45F C47F C35F 18.6(7) 6 6
C47F C45F C47F C35F -161.4(7) 6 6
C35F C45F C47F C35F -144.6(13) . 6
C36F C45F C47F C35F -6.2(18) . 6
C46F C45F C47F C35F -149.4(9) 6 6
Sm2 C45F C47F C35F -74.5(11) . 6
Sm2 C45F C47F C35F -61.6(10) 6 6
C45F C45F C47F C47F 180.000(6) 6 6
C35F C45F C47F C47F 16.8(7) . 6
C36F C45F C47F C47F 155.1(14) . 6
C35F C45F C47F C47F 161.4(7) 6 6
C46F C45F C47F C47F 12.0(5) 6 6
Sm2 C45F C47F C47F 86.9(7) . 6
Sm2 C45F C47F C47F 99.7(6) 6 6
C45F C45F C47F C46F 18.1(8) 6 .
C47F C45F C47F C46F -161.9(8) 6 .
C35F C45F C47F C46F -145.1(11) . .
C36F C45F C47F C46F -6.8(17) . .
C35F C45F C47F C46F -0.5(10) 6 .
C46F C45F C47F C46F -150.0(13) 6 .
Sm2 C45F C47F C46F -75.0(11) . .
Sm2 C45F C47F C46F -62.2(11) 6 .
C45F C45F C47F C01F 162.9(19) 6 .
C47F C45F C47F C01F -17.1(19) 6 .
C35F C45F C47F C01F -0.3(18) . .
C36F C45F C47F C01F 138.1(15) . .
C35F C45F C47F C01F 144(2) 6 .
C46F C45F C47F C01F -5.1(18) 6 .
Sm2 C45F C47F C01F 69.8(15) . .
Sm2 C45F C47F C01F 82.7(15) 6 .
C45F C45F C47F C48F 60(2) 6 6
C47F C45F C47F C48F -120(2) 6 6
C35F C45F C47F C48F -103(2) . 6
C36F C45F C47F C48F 35(3) . 6
C35F C45F C47F C48F 41.5(18) 6 6
C46F C45F C47F C48F -108(2) 6 6
Sm2 C45F C47F C48F -33(2) . 6
Sm2 C45F C47F C48F -20(2) 6 6
C45F C45F C47F C01F 169.1(12) 6 6
C47F C45F C47F C01F -10.9(12) 6 6
C35F C45F C47F C01F 5.8(12) . 6
C36F C45F C47F C01F 144.2(11) . 6
C35F C45F C47F C01F 150.5(16) 6 6
C46F C45F C47F C01F 1.0(12) 6 6
Sm2 C45F C47F C01F 75.9(9) . 6
Sm2 C45F C47F C01F 88.8(9) 6 6
C45F C45F C47F C02F 141(2) 6 6
C47F C45F C47F C02F -39(2) 6 6
C35F C45F C47F C02F -21.8(19) . 6
C36F C45F C47F C02F 116.6(17) . 6
C35F C45F C47F C02F 123(2) 6 6
C46F C45F C47F C02F -27(2) 6 6
Sm2 C45F C47F C02F 48.3(17) . 6
Sm2 C45F C47F C02F 61.2(16) 6 6
C45F C45F C47F Sm2 80.3(6) 6 6
C47F C45F C47F Sm2 -99.7(6) 6 6
C35F C45F C47F Sm2 -83.0(6) . 6
C36F C45F C47F Sm2 55.4(9) . 6
C35F C45F C47F Sm2 61.6(10) 6 6
C46F C45F C47F Sm2 -87.8(7) 6 6
Sm2 C45F C47F Sm2 -12.9(2) . 6
C45F C45F C47F Sm2 93.1(7) 6 .
C47F C45F C47F Sm2 -86.9(7) 6 .
C35F C45F C47F Sm2 -70.1(6) . .
C36F C45F C47F Sm2 68.3(8) . .
C35F C45F C47F Sm2 74.5(11) 6 .
C46F C45F C47F Sm2 -74.9(7) 6 .
Sm2 C45F C47F Sm2 12.9(2) 6 .
C35F C46F C47F C45F 7(2) 6 6
C48F C46F C47F C45F 148.1(16) 6 6
C44F C46F C47F C45F 10.5(16) . 6
C18F C46F C47F C45F 157.6(13) . 6
C30F C46F C47F C45F 17.5(15) 6 6
C13F C46F C47F C45F 140.0(12) 6 6
Sm2 C46F C47F C45F 63.9(9) 6 6
C48F C46F C47F C35F 141(3) 6 6
C44F C46F C47F C35F 4(2) . 6
C18F C46F C47F C35F 151(3) . 6
C30F C46F C47F C35F 10.8(17) 6 6
C45F C46F C47F C35F -7(2) 6 6
C13F C46F C47F C35F 133(3) 6 6
Sm2 C46F C47F C35F 57(2) 6 6
C35F C46F C47F C47F -41(3) 6 6
C48F C46F C47F C47F 100(2) 6 6
C44F C46F C47F C47F -38(3) . 6
C18F C46F C47F C47F 109.4(17) . 6
C30F C46F C47F C47F -31(2) 6 6
C45F C46F C47F C47F -48.2(15) 6 6
C13F C46F C47F C47F 91.8(18) 6 6
Sm2 C46F C47F C47F 15.7(17) 6 6
C35F C46F C47F C45F 1(2) 6 .
C48F C46F C47F C45F 142.6(16) 6 .
C44F C46F C47F C45F 5.0(18) . .
C18F C46F C47F C45F 152.1(12) . .
C30F C46F C47F C45F 12.0(16) 6 .
C45F C46F C47F C45F -5.5(4) 6 .
C13F C46F C47F C45F 134.5(12) 6 .
Sm2 C46F C47F C45F 58.4(10) 6 .
C35F C46F C47F C01F -150(3) 6 .
C48F C46F C47F C01F -8.5(16) 6 .
C44F C46F C47F C01F -146.1(15) . .
C18F C46F C47F C01F 0.9(16) . .
C30F C46F C47F C01F -139.1(14) 6 .
C45F C46F C47F C01F -156.7(18) 6 .
C13F C46F C47F C01F -16.7(17) 6 .
Sm2 C46F C47F C01F -92.8(12) 6 .
C35F C46F C47F C48F -141(3) 6 6
C44F C46F C47F C48F -137.6(19) . 6
C18F C46F C47F C48F 9.4(12) . 6
C30F C46F C47F C48F -130.6(18) 6 6
C45F C46F C47F C48F -148.1(16) 6 6
C13F C46F C47F C48F -8.1(13) 6 6
Sm2 C46F C47F C48F -84.2(12) 6 6
C35F C46F C47F C01F -137(3) 6 6
C48F C46F C47F C01F 3.9(19) 6 6
C44F C46F C47F C01F -133.7(15) . 6
C18F C46F C47F C01F 13.4(19) . 6
C30F C46F C47F C01F -126.7(15) 6 6
C45F C46F C47F C01F -144(2) 6 6
C13F C46F C47F C01F -4(2) 6 6
Sm2 C46F C47F C01F -80.3(14) 6 6
C35F C46F C47F C02F -146(2) 6 6
C48F C46F C47F C02F -4.8(12) 6 6
C44F C46F C47F C02F -142.4(12) . 6
C18F C46F C47F C02F 4.6(11) . 6
C30F C46F C47F C02F -135.4(11) 6 6
C45F C46F C47F C02F -153.0(13) 6 6
C13F C46F C47F C02F -13.0(12) 6 6
Sm2 C46F C47F C02F -89.0(6) 6 6
C35F C46F C47F Sm2 -57(2) 6 6
C48F C46F C47F Sm2 84.2(12) 6 6
C44F C46F C47F Sm2 -53.4(12) . 6
C18F C46F C47F Sm2 93.7(10) . 6
C30F C46F C47F Sm2 -46.4(10) 6 6
C45F C46F C47F Sm2 -63.9(9) 6 6
C13F C46F C47F Sm2 76.1(10) 6 6
C35F C46F C47F Sm2 -56(2) 6 .
C48F C46F C47F Sm2 85.6(12) 6 .
C44F C46F C47F Sm2 -52.0(13) . .
C18F C46F C47F Sm2 95.1(10) . .
C30F C46F C47F Sm2 -45.0(11) 6 .
C45F C46F C47F Sm2 -62.5(9) 6 .
C13F C46F C47F Sm2 77.5(10) 6 .
Sm2 C46F C47F Sm2 1.40(14) 6 .
C02F C01F C47F C45F -128(3) 6 6
C01F C01F C47F C45F 22(2) 6 6
C06F C01F C47F C45F -143(2) . 6
C02F C01F C47F C45F 7(3) . 6
C48F C01F C47F C45F -133(2) 6 6
C47F C01F C47F C45F 22(2) 6 6
C02F C01F C47F C35F -5(4) 6 6
C01F C01F C47F C35F 144.5(16) 6 6
C06F C01F C47F C35F -20(3) . 6
C02F C01F C47F C35F 129.3(18) . 6
C48F C01F C47F C35F -9.9(18) 6 6
C47F C01F C47F C35F 144.5(16) 6 6
C02F C01F C47F C47F -150(3) 6 6
C01F C01F C47F C47F 0.000(5) 6 6
C06F C01F C47F C47F -164.5(15) . 6
C02F C01F C47F C47F -15.2(15) . 6
C48F C01F C47F C47F -154.5(9) 6 6
C02F C01F C47F C45F -137(3) 6 .
C01F C01F C47F C45F 13.1(14) 6 .
C06F C01F C47F C45F -151.4(14) . .
C02F C01F C47F C45F -2(3) . .
C48F C01F C47F C45F -141.4(17) 6 .
C47F C01F C47F C45F 13.1(14) 6 .
C02F C01F C47F C46F 11(3) 6 .
C01F C01F C47F C46F 160.5(8) 6 .
C06F C01F C47F C46F -4.0(19) . .
C02F C01F C47F C46F 145.2(16) . .
C48F C01F C47F C46F 6.0(11) 6 .
C47F C01F C47F C46F 160.5(8) 6 .
C02F C01F C47F C48F 5(3) 6 6
C01F C01F C47F C48F 154.5(9) 6 6
C06F C01F C47F C48F -10.0(14) . 6
C02F C01F C47F C48F 139(2) . 6
C47F C01F C47F C48F 154.5(9) 6 6
C02F C01F C47F C01F -150(3) 6 6
C06F C01F C47F C01F -164.5(15) . 6
C02F C01F C47F C01F -15.2(15) . 6
C48F C01F C47F C01F -154.5(9) 6 6
C47F C01F C47F C01F 0.000(5) 6 6
C01F C01F C47F C02F 150(3) 6 6
C06F C01F C47F C02F -14.9(19) . 6
C02F C01F C47F C02F 134(4) . 6
C48F C01F C47F C02F -5(3) 6 6
C47F C01F C47F C02F 150(3) 6 6
C02F C01F C47F Sm2 -67(3) 6 6
C01F C01F C47F Sm2 82.4(4) 6 6
C06F C01F C47F Sm2 -82.1(14) . 6
C02F C01F C47F Sm2 67.2(17) . 6
C48F C01F C47F Sm2 -72.0(9) 6 6
C47F C01F C47F Sm2 82.4(4) 6 6
C02F C01F C47F Sm2 -82(3) 6 .
C01F C01F C47F Sm2 67.8(3) 6 .
C06F C01F C47F Sm2 -96.7(14) . .
C02F C01F C47F Sm2 52.5(17) . .
C48F C01F C47F Sm2 -86.7(9) 6 .
C47F C01F C47F Sm2 67.8(3) 6 .
C19F C13F C48F C18F -172(7) 6 6
C31F C13F C48F C18F -117(4) . 6
C24F C13F C48F C18F 106(3) . 6
C17F C13F C48F C18F 121(4) 6 6
C49F C13F C48F C18F -128(4) 6 6
C06F C13F C48F C18F 79(3) 6 6
C46F C13F C48F C18F -84(3) 6 6
C19F C13F C48F C46F -88(6) 6 6
C18F C13F C48F C46F 84(3) 6 6
C31F C13F C48F C46F -33(2) . 6
C24F C13F C48F C46F -169.5(16) . 6
C17F C13F C48F C46F -155.3(17) 6 6
C49F C13F C48F C46F -44(2) 6 6
C06F C13F C48F C46F 163(2) 6 6
C19F C13F C48F C06F 109(5) 6 6
C18F C13F C48F C06F -79(3) 6 6
C31F C13F C48F C06F 164.4(16) . 6
C24F C13F C48F C06F 27(2) . 6
C17F C13F C48F C06F 42(2) 6 6
C49F C13F C48F C06F 152.7(16) 6 6
C46F C13F C48F C06F -163(2) 6 6
C19F C13F C48F C02F 92(5) 6 .
C18F C13F C48F C02F -96(3) 6 .
C31F C13F C48F C02F 147.6(15) . .
C24F C13F C48F C02F 11(2) . .
C17F C13F C48F C02F 25(3) 6 .
C49F C13F C48F C02F 136.0(16) 6 .
C06F C13F C48F C02F -16.8(10) 6 .
C46F C13F C48F C02F -180(2) 6 .
C19F C13F C48F C35F -71(6) 6 .
C18F C13F C48F C35F 102(3) 6 .
C31F C13F C48F C35F -15(2) . .
C24F C13F C48F C35F -151.8(15) . .
C17F C13F C48F C35F -137.6(17) 6 .
C49F C13F C48F C35F -27(2) 6 .
C06F C13F C48F C35F -179(2) 6 .
C46F C13F C48F C35F 17.7(11) 6 .
C19F C13F C48F C47F -54(9) 6 6
C18F C13F C48F C47F 119(7) 6 6
C31F C13F C48F C47F 2(7) . 6
C24F C13F C48F C47F -135(6) . 6
C17F C13F C48F C47F -121(6) 6 6
C49F C13F C48F C47F -10(7) 6 6
C06F C13F C48F C47F -162(7) 6 6
C46F C13F C48F C47F 35(5) 6 6
C19F C13F C48F C01F 88(6) 6 6
C18F C13F C48F C01F -99(4) 6 6
C31F C13F C48F C01F 144(2) . 6
C24F C13F C48F C01F 7(4) . 6
C17F C13F C48F C01F 21(4) 6 6
C49F C13F C48F C01F 132(2) 6 6
C06F C13F C48F C01F -20(2) 6 6
C46F C13F C48F C01F 177(4) 6 6
C19F C13F C48F Sm2 -9(6) 6 .
C18F C13F C48F Sm2 163(3) 6 .
C31F C13F C48F Sm2 46.6(16) . .
C24F C13F C48F Sm2 -90.3(16) . .
C17F C13F C48F Sm2 -76.1(19) 6 .
C49F C13F C48F Sm2 35.0(17) 6 .
C06F C13F C48F Sm2 -117.8(12) 6 .
C46F C13F C48F Sm2 79.2(14) 6 .
C06F C02F C48F C18F 6(2) 6 6
C01F C02F C48F C18F 157(3) 6 6
C03F C02F C48F C18F -34(3) . 6
C01F C02F C48F C18F 173(2) . 6
C05F C02F C48F C18F -26(2) 6 6
C02F C02F C48F C18F -167.4(16) 6 6
C47F C02F C48F C18F 161(2) 6 6
C06F C02F C48F C46F -146(3) 6 6
C01F C02F C48F C46F 5(4) 6 6
C03F C02F C48F C46F 174(2) . 6
C01F C02F C48F C46F 22(3) . 6
C05F C02F C48F C46F -177(3) 6 6
C02F C02F C48F C46F 41(3) 6 6
C18F C02F C48F C46F -151(4) 6 6
C47F C02F C48F C46F 9(2) 6 6
C01F C02F C48F C06F 151(3) 6 6
C03F C02F C48F C06F -39.8(19) . 6
C01F C02F C48F C06F 167(3) . 6
C05F C02F C48F C06F -31.6(17) 6 6
C02F C02F C48F C06F -173(2) 6 6
C18F C02F C48F C06F -6(2) 6 6
C47F C02F C48F C06F 155(2) 6 6
C06F C02F C48F C13F 34(2) 6 .
C01F C02F C48F C13F -175(2) 6 .
C03F C02F C48F C13F -6(2) . .
C01F C02F C48F C13F -158.5(17) . .
C05F C02F C48F C13F 2.4(19) 6 .
C02F C02F C48F C13F -139.0(11) 6 .
C18F C02F C48F C13F 28.4(16) 6 .
C47F C02F C48F C13F -171(2) 6 .
C06F C02F C48F C35F -164(2) 6 .
C01F C02F C48F C35F -13(3) 6 .
C03F C02F C48F C35F 155.8(15) . .
C01F C02F C48F C35F 3(2) . .
C05F C02F C48F C35F 164.0(15) 6 .
C02F C02F C48F C35F 23(2) 6 .
C18F C02F C48F C35F -170(3) 6 .
C47F C02F C48F C35F -9.5(12) 6 .
C06F C02F C48F C47F -155(2) 6 6
C01F C02F C48F C47F -4(2) 6 6
C03F C02F C48F C47F 165.2(15) . 6
C01F C02F C48F C47F 12.5(15) . 6
C05F C02F C48F C47F 173.4(12) 6 6
C02F C02F C48F C47F 32.1(13) 6 6
C18F C02F C48F C47F -161(2) 6 6
C06F C02F C48F C01F -151(3) 6 6
C03F C02F C48F C01F 169(3) . 6
C01F C02F C48F C01F 16.4(11) . 6
C05F C02F C48F C01F 177(3) 6 6
C02F C02F C48F C01F 36(2) 6 6
C18F C02F C48F C01F -157(3) 6 6
C47F C02F C48F C01F 4(2) 6 6
C06F C02F C48F Sm2 135.2(18) 6 .
C01F C02F C48F Sm2 -74(2) 6 .
C03F C02F C48F Sm2 95.4(14) . .
C01F C02F C48F Sm2 -57.3(15) . .
C05F C02F C48F Sm2 103.6(10) 6 .
C02F C02F C48F Sm2 -37.8(11) 6 .
C18F C02F C48F Sm2 130(2) 6 .
C47F C02F C48F Sm2 -69.9(8) 6 .
C46F C35F C48F C18F -22(3) 6 6
C47F C35F C48F C18F -156(3) 6 6
C44F C35F C48F C18F 32(3) 6 6
C45F C35F C48F C18F -175(2) . 6
C30F C35F C48F C18F 47(3) . 6
C45F C35F C48F C18F -178(2) 6 6
C37F C35F C48F C18F 75(3) 6 6
Sm2 C35F C48F C18F 112(2) . 6
Sm2 C35F C48F C18F 125(2) 6 6
C47F C35F C48F C46F -134(3) 6 6
C44F C35F C48F C46F 54(3) 6 6
C45F C35F C48F C46F -153(4) . 6
C30F C35F C48F C46F 69(3) . 6
C45F C35F C48F C46F -156(3) 6 6
C18F C35F C48F C46F 22(3) 6 6
C37F C35F C48F C46F 97(4) 6 6
Sm2 C35F C48F C46F 134(3) . 6
Sm2 C35F C48F C46F 147(3) 6 6
C46F C35F C48F C06F 129(5) 6 6
C47F C35F C48F C06F -5(3) 6 6
C44F C35F C48F C06F -177(3) 6 6
C45F C35F C48F C06F -24(4) . 6
C30F C35F C48F C06F -161(3) . 6
C45F C35F C48F C06F -27(4) 6 6
C18F C35F C48F C06F 151(5) 6 6
C37F C35F C48F C06F -133(3) 6 6
Sm2 C35F C48F C06F -96(3) . 6
Sm2 C35F C48F C06F -83(3) 6 6
C46F C35F C48F C13F -52(3) 6 .
C47F C35F C48F C13F 174(2) 6 .
C44F C35F C48F C13F 1(2) 6 .
C45F C35F C48F C13F 154.7(15) . .
C30F C35F C48F C13F 17(2) . .
C45F C35F C48F C13F 151.6(14) 6 .
C18F C35F C48F C13F -30.2(18) 6 .
C37F C35F C48F C13F 45(3) 6 .
Sm2 C35F C48F C13F 82.0(16) . .
Sm2 C35F C48F C13F 94.9(16) 6 .
C46F C35F C48F C02F 147(4) 6 .
C47F C35F C48F C02F 13.1(16) 6 .
C44F C35F C48F C02F -159.2(16) 6 .
C45F C35F C48F C02F -6(2) . .
C30F C35F C48F C02F -143.5(14) . .
C45F C35F C48F C02F -9(2) 6 .
C18F C35F C48F C02F 169(3) 6 .
C37F C35F C48F C02F -115(2) 6 .
Sm2 C35F C48F C02F -78.6(15) . .
Sm2 C35F C48F C02F -65.7(15) 6 .
C46F C35F C48F C47F 134(3) 6 6
C44F C35F C48F C47F -172.3(19) 6 6
C45F C35F C48F C47F -18.9(11) . 6
C30F C35F C48F C47F -156.6(14) . 6
C45F C35F C48F C47F -22.1(10) 6 6
C18F C35F C48F C47F 156(3) 6 6
C37F C35F C48F C47F -129(3) 6 6
Sm2 C35F C48F C47F -91.7(11) . 6
Sm2 C35F C48F C47F -78.8(10) 6 6
C46F C35F C48F C01F 141(3) 6 6
C47F C35F C48F C01F 7.0(13) 6 6
C44F C35F C48F C01F -165.4(15) 6 6
C45F C35F C48F C01F -11.9(16) . 6
C30F C35F C48F C01F -149.7(12) . 6
C45F C35F C48F C01F -15.1(15) 6 6
C18F C35F C48F C01F 163(3) 6 6
C37F C35F C48F C01F -122(2) 6 6
Sm2 C35F C48F C01F -84.7(11) . 6
Sm2 C35F C48F C01F -71.8(11) 6 6
C46F C35F C48F Sm2 -134(3) 6 .
C47F C35F C48F Sm2 91.7(11) 6 .
C44F C35F C48F Sm2 -80.6(13) 6 .
C45F C35F C48F Sm2 72.8(9) . .
C30F C35F C48F Sm2 -64.9(8) . .
C45F C35F C48F Sm2 69.6(7) 6 .
C18F C35F C48F Sm2 -112(2) 6 .
C37F C35F C48F Sm2 -36.9(19) 6 .
Sm2 C35F C48F Sm2 12.92(16) 6 .
C13F C19F C49F C31F -39(8) 6 6
C24F C19F C49F C31F 174(7) 6 6
C17F C19F C49F C31F 165(7) . 6
C18F C19F C49F C31F -39(7) . 6
C55F C19F C49F C31F 153(8) 6 6
C56F C19F C49F C31F 160(7) 6 6
C13F C19F C49F C55F 168(4) 6 6
C31F C19F C49F C55F -153(8) 6 6
C24F C19F C49F C55F 21(4) 6 6
C17F C19F C49F C55F 12(3) . 6
C18F C19F C49F C55F 168.0(19) . 6
C56F C19F C49F C55F 7.3(18) 6 6
C13F C19F C49F C29F 7(5) 6 6
C31F C19F C49F C29F 46(6) 6 6
C24F C19F C49F C29F -140(3) 6 6
C17F C19F C49F C29F -150(2) . 6
C18F C19F C49F C29F 7(3) . 6
C55F C19F C49F C29F -161(4) 6 6
C56F C19F C49F C29F -154(2) 6 6
C13F C19F C49F C50F 163(3) 6 .
C31F C19F C49F C50F -158(9) 6 .
C24F C19F C49F C50F 16(5) 6 .
C17F C19F C49F C50F 6(3) . .
C18F C19F C49F C50F 162.8(19) . .
C55F C19F C49F C50F -5.2(14) 6 .
C56F C19F C49F C50F 2(2) 6 .
C13F C19F C49F C43F -1(5) 6 .
C31F C19F C49F C43F 38(6) 6 .
C24F C19F C49F C43F -149(3) 6 .
C17F C19F C49F C43F -158(2) . .
C18F C19F C49F C43F -1(3) . .
C55F C19F C49F C43F -169(4) 6 .
C56F C19F C49F C43F -162(2) 6 .
C31F C19F C49F C13F 39(8) 6 6
C24F C19F C49F C13F -147(6) 6 6
C17F C19F C49F C13F -156(5) . 6
C18F C19F C49F C13F 0(3) . 6
C55F C19F C49F C13F -168(4) 6 6
C56F C19F C49F C13F -161(4) 6 6
C29F C43F C49F C31F 90(11) 6 6
C28F C43F C49F C31F 178(6) 6 6
C30F C43F C49F C31F 54(7) 6 6
C39F C43F C49F C31F 170(5) . 6
C44F C43F C49F C31F 37(7) . 6
Sm2 C43F C49F C31F 97(6) 6 6
C29F C43F C49F C55F -96(11) 6 6
C28F C43F C49F C55F -8(6) 6 6
C30F C43F C49F C55F -133(5) 6 6
C39F C43F C49F C55F -17(6) . 6
C44F C43F C49F C55F -149(5) . 6
C31F C43F C49F C55F 174(11) 6 6
Sm2 C43F C49F C55F -89(5) 6 6
C28F C43F C49F C29F 88(10) 6 6
C30F C43F C49F C29F -36(9) 6 6
C39F C43F C49F C29F 80(10) . 6
C44F C43F C49F C29F -53(9) . 6
C31F C43F C49F C29F -90(11) 6 6
Sm2 C43F C49F C29F 7(10) 6 6
C29F C43F C49F C19F 62(10) 6 .
C28F C43F C49F C19F 150(2) 6 .
C30F C43F C49F C19F 26(4) 6 .
C39F C43F C49F C19F 142(2) . .
C44F C43F C49F C19F 10(3) . .
C31F C43F C49F C19F -28(4) 6 .
Sm2 C43F C49F C19F 69(2) 6 .
C29F C43F C49F C50F -101(10) 6 .
C28F C43F C49F C50F -14(3) 6 .
C30F C43F C49F C50F -138(2) 6 .
C39F C43F C49F C50F -22(3) . .
C44F C43F C49F C50F -154.1(18) . .
C31F C43F C49F C50F 168(8) 6 .
Sm2 C43F C49F C50F -95(2) 6 .
C29F C43F C49F C13F 62(10) 6 6
C28F C43F C49F C13F 149.9(19) 6 6
C30F C43F C49F C13F 26(3) 6 6
C39F C43F C49F C13F 141.8(14) . 6
C44F C43F C49F C13F 9(2) . 6
C31F C43F C49F C13F -28(5) 6 6
Sm2 C43F C49F C13F 68.9(15) 6 6
C31F C49F C50F C55F -36(15) 6 6
C29F C49F C50F C55F 166(4) 6 6
C19F C49F C50F C55F 10(3) . 6
C43F C49F C50F C55F 175(4) . 6
C13F C49F C50F C55F 18(3) 6 6
C31F C49F C50F C54F -156(14) 6 6
C55F C49F C50F C54F -120(5) 6 6
C29F C49F C50F C54F 45(5) 6 6
C19F C49F C50F C54F -110(4) . 6
C43F C49F C50F C54F 55(5) . 6
C13F C49F C50F C54F -102(4) 6 6
C31F C49F C50F C16F -59(16) 6 .
C55F C49F C50F C16F -23(3) 6 .
C29F C49F C50F C16F 143(2) 6 .
C19F C49F C50F C16F -13(3) . .
C43F C49F C50F C16F 151.6(18) . .
C13F C49F C50F C16F -5(4) 6 .
C31F C49F C50F C41F 166(15) 6 .
C55F C49F C50F C41F -159(3) 6 .
C29F C49F C50F C41F 7(3) 6 .
C19F C49F C50F C41F -148.5(19) . .
C43F C49F C50F C41F 16(3) . .
C13F C49F C50F C41F -141(2) 6 .
C31F C49F C50F C32F 160(15) 6 6
C55F C49F C50F C32F -164(3) 6 6
C29F C49F C50F C32F 2(3) 6 6
C19F C49F C50F C32F -154(2) . 6
C43F C49F C50F C32F 11(3) . 6
C13F C49F C50F C32F -146(3) 6 6
C55F C49F C50F C31F 36(15) 6 6
C29F C49F C50F C31F -158(17) 6 6
C19F C49F C50F C31F 46(14) . 6
C43F C49F C50F C31F -149(17) . 6
C13F C49F C50F C31F 54(13) 6 6
C34F C16F C50F C55F -164(3) 6 6
C15F C16F C50F C55F -4(2) . 6
C54F C16F C50F C55F -159(4) 6 6
C72F C16F C50F C55F -158(2) . 6
C58F C16F C50F C55F -139(3) 6 6
C56F C16F C50F C55F -3.9(19) 6 6
C57F C16F C50F C55F -18(3) 6 6
C34F C16F C50F C54F -5(3) 6 6
C15F C16F C50F C54F 155(3) . 6
C55F C16F C50F C54F 159(4) 6 6
C72F C16F C50F C54F 1(2) . 6
C58F C16F C50F C54F 20(4) 6 6
C56F C16F C50F C54F 155(3) 6 6
C57F C16F C50F C54F 141(3) 6 6
C34F C16F C50F C49F -145(2) 6 .
C15F C16F C50F C49F 15(2) . .
C54F C16F C50F C49F -140(3) 6 .
C55F C16F C50F C49F 19(2) 6 .
C72F C16F C50F C49F -139(2) . .
C58F C16F C50F C49F -120(3) 6 .
C56F C16F C50F C49F 15.5(19) 6 .
C57F C16F C50F C49F 2(3) 6 .
C34F C16F C50F C41F -6.2(18) 6 .
C15F C16F C50F C41F 153.8(16) . .
C54F C16F C50F C41F -1(2) 6 .
C55F C16F C50F C41F 158(2) 6 .
C72F C16F C50F C41F -0.4(7) . .
C58F C16F C50F C41F 19(3) 6 .
C56F C16F C50F C41F 154.0(12) 6 .
C57F C16F C50F C41F 140(2) 6 .
C34F C16F C50F C32F -13(2) 6 6
C15F C16F C50F C32F 147.3(18) . 6
C54F C16F C50F C32F -7(2) 6 6
C55F C16F C50F C32F 151(3) 6 6
C72F C16F C50F C32F -6.8(15) . 6
C58F C16F C50F C32F 12(3) 6 6
C56F C16F C50F C32F 147.6(16) 6 6
C57F C16F C50F C32F 134(2) 6 6
C34F C16F C50F C31F -150(2) 6 6
C15F C16F C50F C31F 10(2) . 6
C54F C16F C50F C31F -145(3) 6 6
C55F C16F C50F C31F 14.1(18) 6 6
C72F C16F C50F C31F -144.2(15) . 6
C58F C16F C50F C31F -125(3) 6 6
C56F C16F C50F C31F 10.2(15) 6 6
C57F C16F C50F C31F -4(3) 6 6
C32F C41F C50F C55F -74(6) 6 6
C54F C41F C50F C55F 88(7) 6 6
C23F C41F C50F C55F -56(6) . 6
C66F C41F C50F C55F 87(5) . 6
C33F C41F C50F C55F 3(7) 6 6
C28F C41F C50F C55F -63(5) 6 6
C34F C41F C50F C55F 91(5) 6 6
C32F C41F C50F C54F -163(6) 6 6
C23F C41F C50F C54F -144(4) . 6
C66F C41F C50F C54F -1(3) . 6
C33F C41F C50F C54F -86(5) 6 6
C28F C41F C50F C54F -151(4) 6 6
C34F C41F C50F C54F 3(3) 6 6
C32F C41F C50F C49F -20(4) 6 .
C54F C41F C50F C49F 143(4) 6 .
C23F C41F C50F C49F -2(2) . .
C66F C41F C50F C49F 141.6(19) . .
C33F C41F C50F C49F 57(4) 6 .
C28F C41F C50F C49F -8.5(17) 6 .
C34F C41F C50F C49F 145(2) 6 .
C32F C41F C50F C16F -161(4) 6 .
C54F C41F C50F C16F 2(3) 6 .
C23F C41F C50F C16F -142.6(19) . .
C66F C41F C50F C16F 0.6(9) . .
C33F C41F C50F C16F -84(4) 6 .
C28F C41F C50F C16F -149.5(13) 6 .
C34F C41F C50F C16F 4.4(13) 6 .
C54F C41F C50F C32F 163(6) 6 6
C23F C41F C50F C32F 18(3) . 6
C66F C41F C50F C32F 162(4) . 6
C33F C41F C50F C32F 77(5) 6 6
C28F C41F C50F C32F 11(3) 6 6
C34F C41F C50F C32F 165(4) 6 6
C32F C41F C50F C31F -18(4) 6 6
C54F C41F C50F C31F 144(4) 6 6
C23F C41F C50F C31F 0(2) . 6
C66F C41F C50F C31F 143.2(15) . 6
C33F C41F C50F C31F 59(4) 6 6
C28F C41F C50F C31F -6.9(14) 6 6
C34F C41F C50F C31F 147.0(17) 6 6
C52F C21F C51F C51F 16.0(12) 6 6
C20F C21F C51F C51F 176.2(14) . 6
C22F C21F C51F C51F 24.4(9) . 6
C21F C21F C51F C51F 180.000(9) 6 6
C27F C21F C51F C51F 96(4) 6 6
C20F C21F C51F C51F 177.3(10) 6 6
C25F C21F C51F C51F 164.2(15) 6 6
C51F C21F C51F C21F 180.000(9) 6 6
C52F C21F C51F C21F -164.0(12) 6 6
C20F C21F C51F C21F -3.8(14) . 6
C22F C21F C51F C21F -155.6(9) . 6
C27F C21F C51F C21F -84(4) 6 6
C20F C21F C51F C21F -2.7(10) 6 6
C25F C21F C51F C21F -15.8(15) 6 6
C51F C21F C51F C53F -23.9(10) 6 .
C52F C21F C51F C53F -7.9(15) 6 .
C20F C21F C51F C53F 152.3(10) . .
C22F C21F C51F C53F 0.5(4) . .
C21F C21F C51F C53F 156.1(10) 6 .
C27F C21F C51F C53F 72(3) 6 .
C20F C21F C51F C53F 153.4(8) 6 .
C25F C21F C51F C53F 140.3(11) 6 .
C51F C21F C51F C52F -167.7(8) 6 .
C52F C21F C51F C52F -152(2) 6 .
C20F C21F C51F C52F 8.5(14) . .
C22F C21F C51F C52F -143.3(13) . .
C21F C21F C51F C52F 12.3(8) 6 .
C27F C21F C51F C52F -72(4) 6 .
C20F C21F C51F C52F 9.6(11) 6 .
C25F C21F C51F C52F -3.5(16) 6 .
C51F C21F C51F C22F -147.7(9) 6 6
C52F C21F C51F C22F -131.6(16) 6 6
C20F C21F C51F C22F 28.5(19) . 6
C22F C21F C51F C22F -123.3(16) . 6
C21F C21F C51F C22F 32.3(9) 6 6
C27F C21F C51F C22F -52(4) 6 6
C20F C21F C51F C22F 29.6(16) 6 6
C25F C21F C51F C22F 16(2) 6 6
C51F C21F C51F C40F -64.4(18) 6 6
C52F C21F C51F C40F -48(2) 6 6
C20F C21F C51F C40F 111.8(16) . 6
C22F C21F C51F C40F -40.0(14) . 6
C21F C21F C51F C40F 115.6(18) 6 6
C27F C21F C51F C40F 31(4) 6 6
C20F C21F C51F C40F 112.9(15) 6 6
C25F C21F C51F C40F 99.8(18) 6 6
C39F C27F C52F C22F 17(5) 6 6
C38F C27F C52F C22F -117(4) 6 6
C28F C27F C52F C22F 17(5) . 6
C25F C27F C52F C22F -125(4) . 6
C23F C27F C52F C22F 23(4) 6 6
C21F C27F C52F C22F -131(5) 6 6
C20F C27F C52F C22F -130(4) 6 6
C39F C27F C52F C21F 147(2) 6 6
C38F C27F C52F C21F 14(3) 6 6
C28F C27F C52F C21F 147.7(14) . 6
C25F C27F C52F C21F 5.9(16) . 6
C23F C27F C52F C21F 153.5(17) 6 6
C20F C27F C52F C21F 0.8(12) 6 6
C22F C27F C52F C21F 131(5) 6 6
C39F C27F C52F C33F -3(3) 6 .
C38F C27F C52F C33F -137(2) 6 .
C28F C27F C52F C33F -2.7(19) . .
C25F C27F C52F C33F -144.5(14) . .
C23F C27F C52F C33F 3.1(14) 6 .
C21F C27F C52F C33F -150(2) 6 .
C20F C27F C52F C33F -149.6(14) 6 .
C22F C27F C52F C33F -20(4) 6 .
C39F C27F C52F C23F -6(2) 6 6
C38F C27F C52F C23F -140(2) 6 6
C28F C27F C52F C23F -5.8(14) . 6
C25F C27F C52F C23F -147.6(15) . 6
C21F C27F C52F C23F -153.5(17) 6 6
C20F C27F C52F C23F -152.7(12) 6 6
C22F C27F C52F C23F -23(4) 6 6
C39F C27F C52F C51F 138(2) 6 .
C38F C27F C52F C51F 4(3) 6 .
C28F C27F C52F C51F 138.2(13) . .
C25F C27F C52F C51F -3.6(18) . .
C23F C27F C52F C51F 144.1(17) 6 .
C21F C27F C52F C51F -9.4(8) 6 .
C20F C27F C52F C51F -8.6(13) 6 .
C22F C27F C52F C51F 121(5) 6 .
C39F C27F C52F C40F 46(4) 6 6
C38F C27F C52F C40F -88(3) 6 6
C28F C27F C52F C40F 46(3) . 6
C25F C27F C52F C40F -96(2) . 6
C23F C27F C52F C40F 52(2) 6 6
C21F C27F C52F C40F -101(3) 6 6
C20F C27F C52F C40F -101(2) 6 6
C22F C27F C52F C40F 29(3) 6 6
C23F C33F C52F C22F -145(6) 6 6
C60F C33F C52F C22F 7(6) . 6
C32F C33F C52F C22F -141(6) . 6
C40F C33F C52F C22F 11(5) 6 6
C41F C33F C52F C22F -132(6) 6 6
C66F C33F C52F C22F -57(6) 6 6
C64F C33F C52F C22F -6(6) 6 6
C22F C33F C52F C21F 35(5) 6 6
C23F C33F C52F C21F -110(3) 6 6
C60F C33F C52F C21F 42(4) . 6
C32F C33F C52F C21F -106(3) . 6
C40F C33F C52F C21F 46(3) 6 6
C41F C33F C52F C21F -97(3) 6 6
C66F C33F C52F C21F -22(4) 6 6
C64F C33F C52F C21F 29(3) 6 6
C22F C33F C52F C27F 141(6) 6 .
C23F C33F C52F C27F -3.8(17) 6 .
C60F C33F C52F C27F 147.8(15) . .
C32F C33F C52F C27F 0(2) . .
C40F C33F C52F C27F 151.7(14) 6 .
C41F C33F C52F C27F 9(2) 6 .
C66F C33F C52F C27F 84(3) 6 .
C64F C33F C52F C27F 134.8(13) 6 .
C22F C33F C52F C23F 145(6) 6 6
C60F C33F C52F C23F 152(2) . 6
C32F C33F C52F C23F 3.5(15) . 6
C40F C33F C52F C23F 155.5(18) 6 6
C41F C33F C52F C23F 12.9(17) 6 6
C66F C33F C52F C23F 87(3) 6 6
C64F C33F C52F C23F 139(2) 6 6
C22F C33F C52F C51F -1(5) 6 .
C23F C33F C52F C51F -145.5(19) 6 .
C60F C33F C52F C51F 6(2) . .
C32F C33F C52F C51F -141.9(15) . .
C40F C33F C52F C51F 10.0(14) 6 .
C41F C33F C52F C51F -132.6(16) 6 .
C66F C33F C52F C51F -58(3) 6 .
C64F C33F C52F C51F -7(2) 6 .
C22F C33F C52F C40F -11(5) 6 6
C23F C33F C52F C40F -155.5(18) 6 6
C60F C33F C52F C40F -3.9(13) . 6
C32F C33F C52F C40F -151.9(18) . 6
C41F C33F C52F C40F -143(2) 6 6
C66F C33F C52F C40F -68(2) 6 6
C64F C33F C52F C40F -16.9(11) 6 6
C51F C51F C52F C22F 114(3) 6 6
C21F C51F C52F C22F 151(4) 6 6
C21F C51F C52F C22F 135(3) . 6
C53F C51F C52F C22F -7(3) . 6
C40F C51F C52F C22F -9(2) 6 6
C51F C51F C52F C21F -38(2) 6 6
C21F C51F C52F C21F -16.6(13) . 6
C53F C51F C52F C21F -157.7(13) . 6
C22F C51F C52F C21F -151(4) 6 6
C40F C51F C52F C21F -160.5(15) 6 6
C51F C51F C52F C27F -22(3) 6 .
C21F C51F C52F C27F 15.1(12) 6 .
C21F C51F C52F C27F -1.5(18) . .
C53F C51F C52F C27F -142.6(11) . .
C22F C51F C52F C27F -136(4) 6 .
C40F C51F C52F C27F -145.4(14) 6 .
C51F C51F C52F C33F 114(2) 6 .
C21F C51F C52F C33F 152(2) 6 .
C21F C51F C52F C33F 134.9(15) . .
C53F C51F C52F C33F -6.2(18) . .
C22F C51F C52F C33F 0(2) 6 .
C40F C51F C52F C33F -9.0(13) 6 .
C51F C51F C52F C23F 61(4) 6 6
C21F C51F C52F C23F 99(3) 6 6
C21F C51F C52F C23F 82(3) . 6
C53F C51F C52F C23F -59(3) . 6
C22F C51F C52F C23F -52(3) 6 6
C40F C51F C52F C23F -62(3) 6 6
C51F C51F C52F C40F 123(2) 6 6
C21F C51F C52F C40F 160.5(15) 6 6
C21F C51F C52F C40F 144.0(12) . 6
C53F C51F C52F C40F 2.8(8) . 6
C22F C51F C52F C40F 9(2) 6 6
C61F C40F C53F C61F -18.0(9) 6 .
C60F C40F C53F C61F 1(3) 6 .
C22F C40F C53F C61F 145.4(11) . .
C64F C40F C53F C61F 5.2(18) . .
C33F C40F C53F C61F 132.6(19) 6 .
C51F C40F C53F C61F 151.9(11) 6 .
C52F C40F C53F C61F 149.4(11) 6 .
C60F C40F C53F C61F 19(2) 6 6
C22F C40F C53F C61F 163.4(14) . 6
C64F C40F C53F C61F 23.2(15) . 6
C33F C40F C53F C61F 151(2) 6 6
C51F C40F C53F C61F 169.9(12) 6 6
C52F C40F C53F C61F 167.4(14) 6 6
C61F C40F C53F C40F -60(2) 6 6
C60F C40F C53F C40F -42(4) 6 6
C22F C40F C53F C40F 103(2) . 6
C64F C40F C53F C40F -37(3) . 6
C33F C40F C53F C40F 90(3) 6 6
C51F C40F C53F C40F 110(2) 6 6
C52F C40F C53F C40F 107(2) 6 6
C61F C40F C53F C51F -162.2(12) 6 .
C60F C40F C53F C51F -143(2) 6 .
C22F C40F C53F C51F 1.2(9) . .
C64F C40F C53F C51F -139.0(14) . .
C33F C40F C53F C51F -12(2) 6 .
C51F C40F C53F C51F 7.7(4) 6 .
C52F C40F C53F C51F 5.2(9) 6 .
C61F C40F C53F C51F -169.9(12) 6 6
C60F C40F C53F C51F -151(3) 6 6
C22F C40F C53F C51F -6.5(7) . 6
C64F C40F C53F C51F -146.7(15) . 6
C33F C40F C53F C51F -19.4(19) 6 6
C52F C40F C53F C51F -2.5(7) 6 6
C51F C51F C53F C61F -157.0(10) 6 .
C21F C51F C53F C61F -38(4) 6 .
C21F C51F C53F C61F -142.8(12) . .
C52F C51F C53F C61F 4.8(14) . .
C22F C51F C53F C61F 2.6(13) 6 .
C40F C51F C53F C61F 8.3(10) 6 .
C51F C51F C53F C61F -39.4(16) 6 6
C21F C51F C53F C61F 80(5) 6 6
C21F C51F C53F C61F -25.2(17) . 6
C52F C51F C53F C61F 122.5(18) . 6
C22F C51F C53F C61F 120.3(18) 6 6
C40F C51F C53F C61F 125.9(18) 6 6
C51F C51F C53F C40F -15.3(6) 6 .
C21F C51F C53F C40F 104(4) 6 .
C21F C51F C53F C40F -1.1(7) . .
C52F C51F C53F C40F 146.5(11) . .
C22F C51F C53F C40F 144.4(12) 6 .
C40F C51F C53F C40F 150.0(12) 6 .
C51F C51F C53F C40F -165.3(6) 6 6
C21F C51F C53F C40F -46(4) 6 6
C21F C51F C53F C40F -151.1(10) . 6
C52F C51F C53F C40F -3.5(10) . 6
C22F C51F C53F C40F -5.6(7) 6 6
C21F C51F C53F C51F 119(4) 6 6
C21F C51F C53F C51F 14.2(6) . 6
C52F C51F C53F C51F 161.8(9) . 6
C22F C51F C53F C51F 159.7(7) 6 6
C40F C51F C53F C51F 165.3(6) 6 6
C72F C34F C54F C50F 59(13) 6 6
C66F C34F C54F C50F 179(4) 6 6
C16F C34F C54F C50F 8(4) 6 6
C58F C34F C54F C50F 27(6) . 6
C59F C34F C54F C50F 168(4) . 6
C14F C34F C54F C50F 68(6) 6 6
C41F C34F C54F C50F -174(7) 6 6
C72F C34F C54F C41F -127(10) 6 6
C66F C34F C54F C41F -6(3) 6 6
C16F C34F C54F C41F -177(3) 6 6
C58F C34F C54F C41F -158(3) . 6
C59F C34F C54F C41F -18(4) . 6
C14F C34F C54F C41F -118(3) 6 6
C72F C34F C54F C16F 51(10) 6 6
C66F C34F C54F C16F 171(3) 6 6
C58F C34F C54F C16F 19.0(19) . 6
C59F C34F C54F C16F 160(3) . 6
C14F C34F C54F C16F 59(3) 6 6
C41F C34F C54F C16F 177(3) 6 6
C72F C34F C54F C32F -121(10) 6 .
C66F C34F C54F C32F 0(3) 6 .
C16F C34F C54F C32F -171(3) 6 .
C58F C34F C54F C32F -152(2) . .
C59F C34F C54F C32F -11(4) . .
C14F C34F C54F C32F -112(3) 6 .
C41F C34F C54F C32F 6.3(18) 6 .
C72F C34F C54F C55F 45(11) 6 .
C66F C34F C54F C55F 165(2) 6 .
C16F C34F C54F C55F -6(2) 6 .
C58F C34F C54F C55F 13(4) . .
C59F C34F C54F C55F 153.9(19) . .
C14F C34F C54F C55F 54(4) 6 .
C41F C34F C54F C55F 172(4) 6 .
C72F C34F C54F C66F -121(11) 6 6
C16F C34F C54F C66F -171(3) 6 6
C58F C34F C54F C66F -152(4) . 6
C59F C34F C54F C66F -11.4(14) . 6
C14F C34F C54F C66F -112(4) 6 6
C41F C34F C54F C66F 6(3) 6 6
C66F C34F C54F C72F 121(11) 6 6
C16F C34F C54F C72F -51(10) 6 6
C58F C34F C54F C72F -32(9) . 6
C59F C34F C54F C72F 109(12) . 6
C14F C34F C54F C72F 9(8) 6 6
C41F C34F C54F C72F 127(10) 6 6
C41F C32F C54F C50F 155(9) 6 6
C23F C32F C54F C50F -103(5) 6 6
C28F C32F C54F C50F -34(3) . 6
C33F C32F C54F C50F -167(3) . 6
C66F C32F C54F C50F -179(3) 6 6
C39F C32F C54F C50F -40(3) 6 6
C23F C32F C54F C41F 101(8) 6 6
C28F C32F C54F C41F 171(8) . 6
C33F C32F C54F C41F 38(7) . 6
C50F C32F C54F C41F -155(9) 6 6
C66F C32F C54F C41F 25(6) 6 6
C39F C32F C54F C41F 165(8) 6 6
C41F C32F C54F C16F -147(15) 6 6
C23F C32F C54F C16F -45(14) 6 6
C28F C32F C54F C16F 25(13) . 6
C33F C32F C54F C16F -109(12) . 6
C50F C32F C54F C16F 58(11) 6 6
C66F C32F C54F C16F -121(13) 6 6
C39F C32F C54F C16F 18(13) 6 6
C41F C32F C54F C34F -25(7) 6 .
C23F C32F C54F C34F 76(5) 6 .
C28F C32F C54F C34F 146(2) . .
C33F C32F C54F C34F 12(3) . .
C50F C32F C54F C34F 179(4) 6 .
C66F C32F C54F C34F 0(2) 6 .
C39F C32F C54F C34F 140(2) 6 .
C41F C32F C54F C55F 169(8) 6 .
C23F C32F C54F C55F -89(4) 6 .
C28F C32F C54F C55F -20(3) . .
C33F C32F C54F C55F -153.2(18) . .
C50F C32F C54F C55F 13.8(16) 6 .
C66F C32F C54F C55F -166(2) 6 .
C39F C32F C54F C55F -26(3) 6 .
C41F C32F C54F C66F -25(6) 6 6
C23F C32F C54F C66F 76(4) 6 6
C28F C32F C54F C66F 145.8(18) . 6
C33F C32F C54F C66F 12.4(17) . 6
C50F C32F C54F C66F 179(3) 6 6
C39F C32F C54F C66F 139.5(19) 6 6
C41F C32F C54F C72F -33(7) 6 6
C23F C32F C54F C72F 69(5) 6 6
C28F C32F C54F C72F 138.2(18) . 6
C33F C32F C54F C72F 5(3) . 6
C50F C32F C54F C72F 172(4) 6 6
C66F C32F C54F C72F -7.6(15) 6 6
C39F C32F C54F C72F 131.9(18) 6 6
C41F C54F C55F C50F -38(4) 6 6
C16F C54F C55F C50F 146(5) 6 6
C34F C54F C55F C50F 152(5) . 6
C32F C54F C55F C50F -41(4) . 6
C66F C54F C55F C50F -172(8) 6 6
C72F C54F C55F C50F 157(5) 6 6
C50F C54F C55F C49F 54(5) 6 6
C41F C54F C55F C49F 16(4) 6 6
C16F C54F C55F C49F -160(2) 6 6
C34F C54F C55F C49F -154(2) . 6
C32F C54F C55F C49F 13(3) . 6
C66F C54F C55F C49F -118(5) 6 6
C72F C54F C55F C49F -149(2) 6 6
C50F C54F C55F C16F -146(5) 6 6
C41F C54F C55F C16F 176(4) 6 6
C34F C54F C55F C16F 6(2) . 6
C32F C54F C55F C16F 173(2) . 6
C66F C54F C55F C16F 42(5) 6 6
C72F C54F C55F C16F 10.9(11) 6 6
C50F C54F C55F C31F 54(5) 6 .
C41F C54F C55F C31F 16(4) 6 .
C16F C54F C55F C31F -160(2) 6 .
C34F C54F C55F C31F -154(2) . .
C32F C54F C55F C31F 13(3) . .
C66F C54F C55F C31F -118(5) 6 .
C72F C54F C55F C31F -148.8(17) 6 .
C50F C54F C55F C56F -164(5) 6 .
C41F C54F C55F C56F 158(3) 6 .
C16F C54F C55F C56F -17.6(17) 6 .
C34F C54F C55F C56F -12(3) . .
C32F C54F C55F C56F 155.2(16) . .
C66F C54F C55F C56F 24(6) 6 .
C72F C54F C55F C56F -7(2) 6 .
C50F C54F C55F C19F 102(5) 6 6
C41F C54F C55F C19F 65(5) 6 6
C16F C54F C55F C19F -112(3) 6 6
C34F C54F C55F C19F -106(3) . 6
C32F C54F C55F C19F 61(4) . 6
C66F C54F C55F C19F -70(6) 6 6
C72F C54F C55F C19F -101(3) 6 6
C50F C54F C55F C15F -157(5) 6 6
C41F C54F C55F C15F 165(3) 6 6
C16F C54F C55F C15F -11.2(12) 6 6
C34F C54F C55F C15F -6(3) . 6
C32F C54F C55F C15F 161.6(16) . 6
C66F C54F C55F C15F 31(6) 6 6
C72F C54F C55F C15F -0.4(19) 6 6
C49F C31F C55F C50F 18(9) 6 6
C19F C31F C55F C50F 166(3) 6 6
C29F C31F C55F C50F 22(3) . 6
C13F C31F C55F C50F 159(2) . 6
C43F C31F C55F C50F 13(3) 6 6
C19F C31F C55F C49F 148(10) 6 6
C29F C31F C55F C49F 4(8) . 6
C13F C31F C55F C49F 141(10) . 6
C43F C31F C55F C49F -5(8) 6 6
C50F C31F C55F C49F -18(9) 6 6
C49F C31F C55F C16F -93(9) 6 6
C19F C31F C55F C16F 55(5) 6 6
C29F C31F C55F C16F -88(4) . 6
C13F C31F C55F C16F 49(5) . 6
C43F C31F C55F C16F -97(4) 6 6
C50F C31F C55F C16F -110(6) 6 6
C49F C31F C55F C54F -2(9) 6 .
C19F C31F C55F C54F 146(2) 6 .
C29F C31F C55F C54F 3(3) . .
C13F C31F C55F C54F 140(2) . .
C43F C31F C55F C54F -6(3) 6 .
C50F C31F C55F C54F -19(2) 6 .
C49F C31F C55F C56F -147(9) 6 .
C19F C31F C55F C56F 0(2) 6 .
C29F C31F C55F C56F -143(2) . .
C13F C31F C55F C56F -6(2) . .
C43F C31F C55F C56F -152.0(18) 6 .
C50F C31F C55F C56F -165(3) 6 .
C49F C31F C55F C19F -148(10) 6 6
C29F C31F C55F C19F -143(3) . 6
C13F C31F C55F C19F -6.5(14) . 6
C43F C31F C55F C19F -152(3) 6 6
C50F C31F C55F C19F -166(3) 6 6
C49F C31F C55F C15F -142(8) 6 6
C19F C31F C55F C15F 6(2) 6 6
C29F C31F C55F C15F -137.3(19) . 6
C13F C31F C55F C15F 0(3) . 6
C43F C31F C55F C15F -146.2(17) 6 6
C50F C31F C55F C15F -159(3) 6 6
C17F C24F C56F C15F 34(16) 6 6
C11F C24F C56F C15F -1(4) 6 6
C19F C24F C56F C15F -166(3) 6 6
C42F C24F C56F C15F -15(4) . 6
C13F C24F C56F C15F -160(3) . 6
C05F C24F C56F C15F -41(4) 6 6
C18F C24F C56F C15F -155(3) 6 6
C11F C24F C56F C17F -35(14) 6 6
C19F C24F C56F C17F 160(16) 6 6
C42F C24F C56F C17F -49(14) . 6
C13F C24F C56F C17F 166(16) . 6
C05F C24F C56F C17F -75(15) 6 6
C18F C24F C56F C17F 171(16) 6 6
C17F C24F C56F C57F 43(16) 6 .
C11F C24F C56F C57F 9(3) 6 .
C19F C24F C56F C57F -156.7(18) 6 .
C42F C24F C56F C57F -6(3) . .
C13F C24F C56F C57F -151.0(17) . .
C05F C24F C56F C57F -32(3) 6 .
C18F C24F C56F C57F -145.5(16) 6 .
C17F C24F C56F C55F -163(15) 6 .
C11F C24F C56F C55F 161.7(18) 6 .
C19F C24F C56F C55F -4(2) 6 .
C42F C24F C56F C55F 147.5(19) . .
C13F C24F C56F C55F 2(2) . .
C05F C24F C56F C55F 121(2) 6 .
C18F C24F C56F C55F 8(2) 6 .
C17F C24F C56F C16F 155(15) 6 6
C11F C24F C56F C16F 120(3) 6 6
C19F C24F C56F C16F -45(4) 6 6
C42F C24F C56F C16F 106(3) . 6
C13F C24F C56F C16F -40(4) . 6
C05F C24F C56F C16F 79(3) 6 6
C18F C24F C56F C16F -34(4) 6 6
C17F C24F C56F C19F -160(16) 6 6
C11F C24F C56F C19F 165(3) 6 6
C42F C24F C56F C19F 151(3) . 6
C13F C24F C56F C19F 5.7(14) . 6
C05F C24F C56F C19F 125(3) 6 6
C18F C24F C56F C19F 11.3(12) 6 6
C50F C55F C56F C15F 9(5) 6 6
C49F C55F C56F C15F 158(3) 6 6
C16F C55F C56F C15F 2(2) 6 6
C54F C55F C56F C15F 19(3) . 6
C31F C55F C56F C15F 166(2) . 6
C19F C55F C56F C15F 167(3) 6 6
C50F C55F C56F C17F -157(4) 6 6
C49F C55F C56F C17F -8(3) 6 6
C16F C55F C56F C17F -164(2) 6 6
C54F C55F C56F C17F -147(2) . 6
C31F C55F C56F C17F 1(3) . 6
C19F C55F C56F C17F 1(2) 6 6
C15F C55F C56F C17F -166(4) 6 6
C50F C55F C56F C57F -3(4) 6 .
C49F C55F C56F C57F 146(2) 6 .
C16F C55F C56F C57F -9.8(17) 6 .
C54F C55F C56F C57F 7(3) . .
C31F C55F C56F C57F 154.5(18) . .
C19F C55F C56F C57F 154.8(18) 6 .
C15F C55F C56F C57F -12(2) 6 .
C50F C55F C56F C24F -155(4) 6 .
C49F C55F C56F C24F -6(3) 6 .
C16F C55F C56F C24F -161.8(17) 6 .
C54F C55F C56F C24F -145.1(19) . .
C31F C55F C56F C24F 2(2) . .
C19F C55F C56F C24F 2.8(15) 6 .
C15F C55F C56F C24F -164(3) 6 .
C50F C55F C56F C16F 7(3) 6 6
C49F C55F C56F C16F 156(3) 6 6
C54F C55F C56F C16F 16.8(16) . 6
C31F C55F C56F C16F 164.3(19) . 6
C19F C55F C56F C16F 164.6(14) 6 6
C15F C55F C56F C16F -2(2) 6 6
C50F C55F C56F C19F -158(4) 6 6
C49F C55F C56F C19F -9(2) 6 6
C16F C55F C56F C19F -164.6(14) 6 6
C54F C55F C56F C19F -148(2) . 6
C31F C55F C56F C19F -0.3(14) . 6
C15F C55F C56F C19F -167(3) 6 6
C17F C56F C57F C15F -132(9) 6 6
C24F C56F C57F C15F -137(9) . 6
C55F C56F C57F C15F 74(9) . 6
C16F C56F C57F C15F 66(9) 6 6
C19F C56F C57F C15F 179(100) 6 6
C15F C56F C57F C71F 129(12) 6 6
C17F C56F C57F C71F -3(6) 6 6
C24F C56F C57F C71F -7(6) . 6
C55F C56F C57F C71F -156(5) . 6
C16F C56F C57F C71F -165(5) 6 6
C19F C56F C57F C71F -51(7) 6 6
C15F C56F C57F C68F 133(10) 6 .
C17F C56F C57F C68F 1(3) 6 .
C24F C56F C57F C68F -4(3) . .
C55F C56F C57F C68F -152.8(16) . .
C16F C56F C57F C68F -161.5(19) 6 .
C19F C56F C57F C68F -48(4) 6 .
C15F C56F C57F C58F -76(9) 6 .
C17F C56F C57F C58F 151(2) 6 .
C24F C56F C57F C58F 146.5(17) . .
C55F C56F C57F C58F -2(2) . .
C16F C56F C57F C58F -10.8(14) 6 .
C19F C56F C57F C58F 103(3) 6 .
C15F C56F C57F C16F -66(9) 6 6
C17F C56F C57F C16F 162(2) 6 6
C24F C56F C57F C16F 157(2) . 6
C55F C56F C57F C16F 8.7(15) . 6
C19F C56F C57F C16F 114(3) 6 6
C15F C56F C57F C78F -113(10) 6 6
C17F C56F C57F C78F 115(3) 6 6
C24F C56F C57F C78F 110(3) . 6
C55F C56F C57F C78F -38(4) . 6
C16F C56F C57F C78F -47(3) 6 6
C19F C56F C57F C78F 67(5) 6 6
C15F C56F C57F C17F 132(9) 6 6
C24F C56F C57F C17F -5(2) . 6
C55F C56F C57F C17F -153(3) . 6
C16F C56F C57F C17F -162(2) 6 6
C19F C56F C57F C17F -48(3) 6 6
C15F C56F C57F C70F 134(9) 6 6
C17F C56F C57F C70F 2(3) 6 6
C24F C56F C57F C70F -3(3) . 6
C55F C56F C57F C70F -151.5(13) . 6
C16F C56F C57F C70F -160.2(16) 6 6
C19F C56F C57F C70F -47(4) 6 6
C72F C34F C58F C14F -2(10) 6 6
C66F C34F C58F C14F 32(5) 6 6
C16F C34F C58F C14F 164.0(18) 6 6
C54F C34F C58F C14F 146(3) . 6
C59F C34F C58F C14F 5(2) . 6
C41F C34F C58F C14F 129(3) 6 6
C66F C34F C58F C72F 34(7) 6 6
C16F C34F C58F C72F 166(11) 6 6
C54F C34F C58F C72F 148(12) . 6
C59F C34F C58F C72F 7(9) . 6
C14F C34F C58F C72F 2(10) 6 6
C41F C34F C58F C72F 131(12) 6 6
C72F C34F C58F C78F -20(13) 6 6
C66F C34F C58F C78F 14(8) 6 6
C16F C34F C58F C78F 146(4) 6 6
C54F C34F C58F C78F 128(3) . 6
C59F C34F C58F C78F -13(5) . 6
C14F C34F C58F C78F -18(4) 6 6
C41F C34F C58F C78F 111(4) 6 6
C72F C34F C58F C77F -4(11) 6 .
C66F C34F C58F C77F 31(6) 6 .
C16F C34F C58F C77F 162.8(18) 6 .
C54F C34F C58F C77F 145(2) . .
C59F C34F C58F C77F 4(3) . .
C14F C34F C58F C77F -1.3(14) 6 .
C41F C34F C58F C77F 128(3) 6 .
C72F C34F C58F C16F -166(11) 6 6
C66F C34F C58F C16F -132(6) 6 6
C54F C34F C58F C16F -18.1(18) . 6
C59F C34F C58F C16F -159(3) . 6
C14F C34F C58F C16F -164.0(18) 6 6
C41F C34F C58F C16F -35(2) 6 6
C72F C34F C58F C57F -157(10) 6 .
C66F C34F C58F C57F -123(4) 6 .
C16F C34F C58F C57F 9(2) 6 .
C54F C34F C58F C57F -9(4) . .
C59F C34F C58F C57F -149.8(17) . .
C14F C34F C58F C57F -155(2) 6 .
C41F C34F C58F C57F -26(4) 6 .
C72F C34F C58F C71F -149(9) 6 6
C66F C34F C58F C71F -115(4) 6 6
C16F C34F C58F C71F 17(4) 6 6
C54F C34F C58F C71F -1(5) . 6
C59F C34F C58F C71F -142(2) . 6
C14F C34F C58F C71F -147(3) 6 6
C41F C34F C58F C71F -18(6) 6 6
C72F C34F C58F C15F -161(10) 6 6
C66F C34F C58F C15F -126(5) 6 6
C16F C34F C58F C15F 5.8(17) 6 6
C54F C34F C58F C15F -12(3) . 6
C59F C34F C58F C15F -153.4(17) . 6
C14F C34F C58F C15F -158.3(17) 6 6
C41F C34F C58F C15F -29(4) 6 6
C15F C57F C58F C14F -150(3) 6 6
C71F C57F C58F C14F 32(3) 6 6
C68F C57F C58F C14F 14(3) . 6
C56F C57F C58F C14F -136(2) . 6
C16F C57F C58F C14F -147(3) 6 6
C78F C57F C58F C14F 25(2) 6 6
C17F C57F C58F C14F -120(3) 6 6
C70F C57F C58F C14F 13(3) 6 6
C15F C57F C58F C72F -17(5) 6 6
C71F C57F C58F C72F 165(2) 6 6
C68F C57F C58F C72F 147(2) . 6
C56F C57F C58F C72F -3(3) . 6
C16F C57F C58F C72F -14(2) 6 6
C78F C57F C58F C72F 158(3) 6 6
C17F C57F C58F C72F 13(4) 6 6
C70F C57F C58F C72F 146(2) 6 6
C15F C57F C58F C34F -11(4) 6 .
C71F C57F C58F C34F 171(2) 6 .
C68F C57F C58F C34F 152.7(19) . .
C56F C57F C58F C34F 3(3) . .
C16F C57F C58F C34F -9(2) 6 .
C78F C57F C58F C34F 164(2) 6 .
C17F C57F C58F C34F 19(3) 6 .
C70F C57F C58F C34F 151.9(18) 6 .
C15F C57F C58F C78F -175(3) 6 6
C71F C57F C58F C78F 6.8(17) 6 6
C68F C57F C58F C78F -11.0(17) . 6
C56F C57F C58F C78F -161.0(16) . 6
C16F C57F C58F C78F -172.3(13) 6 6
C17F C57F C58F C78F -144.7(19) 6 6
C70F C57F C58F C78F -11.9(15) 6 6
C15F C57F C58F C77F -169(3) 6 .
C71F C57F C58F C77F 13(2) 6 .
C68F C57F C58F C77F -5(2) . .
C56F C57F C58F C77F -154.6(14) . .
C16F C57F C58F C77F -165.9(15) 6 .
C78F C57F C58F C77F 6.4(11) 6 .
C17F C57F C58F C77F -138.3(17) 6 .
C70F C57F C58F C77F -5(2) 6 .
C15F C57F C58F C16F -3(3) 6 6
C71F C57F C58F C16F 179(2) 6 6
C68F C57F C58F C16F 161.2(19) . 6
C56F C57F C58F C16F 11.3(14) . 6
C78F C57F C58F C16F 172.3(13) 6 6
C17F C57F C58F C16F 27.5(19) 6 6
C70F C57F C58F C16F 160.4(16) 6 6
C15F C57F C58F C71F 178(5) 6 6
C68F C57F C58F C71F -17.8(15) . 6
C56F C57F C58F C71F -168(3) . 6
C16F C57F C58F C71F -179(2) 6 6
C78F C57F C58F C71F -6.8(17) 6 6
C17F C57F C58F C71F -152(3) 6 6
C70F C57F C58F C71F -18.7(12) 6 6
C71F C57F C58F C15F -178(5) 6 6
C68F C57F C58F C15F 164(5) . 6
C56F C57F C58F C15F 14(2) . 6
C16F C57F C58F C15F 3(3) 6 6
C78F C57F C58F C15F 175(3) 6 6
C17F C57F C58F C15F 30(3) 6 6
C70F C57F C58F C15F 163(4) 6 6
C72F C34F C59F C66F 165(8) 6 6
C16F C34F C59F C66F 82(5) 6 6
C58F C34F C59F C66F 161(3) . 6
C54F C34F C59F C66F 15.9(19) . 6
C14F C34F C59F C66F 164(2) 6 6
C41F C34F C59F C66F 8.3(13) 6 6
C72F C34F C59F C64F 132(6) 6 6
C66F C34F C59F C64F -33(3) 6 6
C16F C34F C59F C64F 49(6) 6 6
C58F C34F C59F C64F 128(2) . 6
C54F C34F C59F C64F -17(4) . 6
C14F C34F C59F C64F 131(2) 6 6
C41F C34F C59F C64F -25(3) 6 6
C72F C34F C59F C65F 13(7) 6 .
C66F C34F C59F C65F -151.9(19) 6 .
C16F C34F C59F C65F -70(5) 6 .
C58F C34F C59F C65F 9(3) . .
C54F C34F C59F C65F -136.0(17) . .
C14F C34F C59F C65F 12.2(17) 6 .
C41F C34F C59F C65F -143.6(11) 6 .
C72F C34F C59F C60F 153(6) 6 .
C66F C34F C59F C60F -12(2) 6 .
C16F C34F C59F C60F 70(5) 6 .
C58F C34F C59F C60F 149.4(15) . .
C54F C34F C59F C60F 4(3) . .
C14F C34F C59F C60F 152.4(11) 6 .
C41F C34F C59F C60F -3.4(17) 6 .
C66F C34F C59F C72F -165(8) 6 6
C16F C34F C59F C72F -83(8) 6 6
C58F C34F C59F C72F -4(5) . 6
C54F C34F C59F C72F -149(8) . 6
C14F C34F C59F C72F -1(6) 6 6
C41F C34F C59F C72F -157(7) 6 6
C72F C34F C59F C63F 36(7) 6 6
C66F C34F C59F C63F -129(2) 6 6
C16F C34F C59F C63F -47(6) 6 6
C58F C34F C59F C63F 32(3) . 6
C54F C34F C59F C63F -113(2) . 6
C14F C34F C59F C63F 35(2) 6 6
C41F C34F C59F C63F -121.2(18) 6 6
C72F C34F C59F C14F 1(6) 6 6
C66F C34F C59F C14F -164(2) 6 6
C16F C34F C59F C14F -82(5) 6 6
C58F C34F C59F C14F -3.0(14) . 6
C54F C34F C59F C14F -148(3) . 6
C41F C34F C59F C14F -155.8(15) 6 6
C22F C33F C60F C64F -95(5) 6 6
C23F C33F C60F C64F 12(7) 6 6
C32F C33F C60F C64F 47(5) . 6
C52F C33F C60F C64F -97(5) . 6
C40F C33F C60F C64F -102(5) 6 6
C41F C33F C60F C64F 50(5) 6 6
C66F C33F C60F C64F 54(4) 6 6
C22F C33F C60F C40F 6.9(16) 6 6
C23F C33F C60F C40F 114(4) 6 6
C32F C33F C60F C40F 149.1(18) . 6
C52F C33F C60F C40F 5.3(18) . 6
C41F C33F C60F C40F 152.3(15) 6 6
C66F C33F C60F C40F 155.5(16) 6 6
C64F C33F C60F C40F 102(5) 6 6
C22F C33F C60F C66F -148.6(18) 6 6
C23F C33F C60F C66F -42(4) 6 6
C32F C33F C60F C66F -6.4(19) . 6
C52F C33F C60F C66F -150.2(17) . 6
C40F C33F C60F C66F -155.5(16) 6 6
C41F C33F C60F C66F -3.2(12) 6 6
C64F C33F C60F C66F -54(4) 6 6
C22F C33F C60F C61F -2(2) 6 .
C23F C33F C60F C61F 104(4) 6 .
C32F C33F C60F C61F 139.7(15) . .
C52F C33F C60F C61F -4(2) . .
C40F C33F C60F C61F -9.4(10) 6 .
C41F C33F C60F C61F 143.0(12) 6 .
C66F C33F C60F C61F 146.2(15) 6 .
C64F C33F C60F C61F 93(5) 6 .
C22F C33F C60F C59F -142.3(15) 6 .
C23F C33F C60F C59F -35(4) 6 .
C32F C33F C60F C59F 0(2) . .
C52F C33F C60F C59F -143.9(15) . .
C40F C33F C60F C59F -149.2(16) 6 .
C41F C33F C60F C59F 3.2(18) 6 .
C66F C33F C60F C59F 6.3(11) 6 .
C64F C33F C60F C59F -47(4) 6 .
C23F C33F C60F C22F 107(5) 6 6
C32F C33F C60F C22F 142(3) . 6
C52F C33F C60F C22F -1.6(14) . 6
C40F C33F C60F C22F -6.9(16) 6 6
C41F C33F C60F C22F 145(2) 6 6
C66F C33F C60F C22F 148.6(18) 6 6
C64F C33F C60F C22F 95(5) 6 6
C66F C59F C60F C64F -146(5) 6 6
C65F C59F C60F C64F 9(4) . 6
C72F C59F C60F C64F -127(4) 6 6
C34F C59F C60F C64F -136(5) . 6
C63F C59F C60F C64F 7(4) 6 6
C14F C59F C60F C64F -59(5) 6 6
C66F C59F C60F C40F -124(3) 6 6
C64F C59F C60F C40F 22(4) 6 6
C65F C59F C60F C40F 31(2) . 6
C72F C59F C60F C40F -105(3) 6 6
C34F C59F C60F C40F -114(3) . 6
C63F C59F C60F C40F 30(2) 6 6
C14F C59F C60F C40F -37(4) 6 6
C66F C59F C60F C33F -9.2(16) 6 .
C64F C59F C60F C33F 137(5) 6 .
C65F C59F C60F C33F 146.0(15) . .
C72F C59F C60F C33F 10(2) 6 .
C34F C59F C60F C33F 1(2) . .
C63F C59F C60F C33F 144.3(16) 6 .
C14F C59F C60F C33F 78(3) 6 .
C64F C59F C60F C66F 146(5) 6 6
C65F C59F C60F C66F 155.2(17) . 6
C72F C59F C60F C66F 19.0(12) 6 6
C34F C59F C60F C66F 10.1(19) . 6
C63F C59F C60F C66F 153.6(18) 6 6
C14F C59F C60F C66F 87(3) 6 6
C66F C59F C60F C61F -153.3(16) 6 .
C64F C59F C60F C61F -7(4) 6 .
C65F C59F C60F C61F 2.0(8) . .
C72F C59F C60F C61F -134.3(16) 6 .
C34F C59F C60F C61F -143.1(17) . .
C63F C59F C60F C61F 0.3(9) 6 .
C14F C59F C60F C61F -66(2) 6 .
C66F C59F C60F C22F -38.4(19) 6 6
C64F C59F C60F C22F 108(5) 6 6
C65F C59F C60F C22F 116.9(17) . 6
C72F C59F C60F C22F -19(2) 6 6
C34F C59F C60F C22F -28(2) . 6
C63F C59F C60F C22F 115.2(17) 6 6
C14F C59F C60F C22F 49(3) 6 6
C61F C53F C61F C40F -163.4(8) 6 6
C40F C53F C61F C40F -150.7(14) . 6
C51F C53F C61F C40F -11.8(14) . 6
C51F C53F C61F C40F -34(2) 6 6
C61F C53F C61F C64F -131(2) 6 6
C40F C53F C61F C64F -118(2) . 6
C40F C53F C61F C64F 32(2) 6 6
C51F C53F C61F C64F 20(3) . 6
C51F C53F C61F C64F -2(3) 6 6
C61F C53F C61F C62F -10.3(14) 6 .
C40F C53F C61F C62F 2.5(15) . .
C40F C53F C61F C62F 153.2(16) 6 .
C51F C53F C61F C62F 141.4(9) . .
C51F C53F C61F C62F 119.2(15) 6 .
C61F C53F C61F C60F -154.6(7) 6 .
C40F C53F C61F C60F -141.8(10) . .
C40F C53F C61F C60F 8.9(10) 6 .
C51F C53F C61F C60F -2.9(14) . .
C51F C53F C61F C60F -25(2) 6 .
C40F C53F C61F C61F 12.8(6) . 6
C40F C53F C61F C61F 163.4(8) 6 6
C51F C53F C61F C61F 151.7(13) . 6
C51F C53F C61F C61F 129(2) 6 6
C61F C53F C61F C63F -39(2) 6 6
C40F C53F C61F C63F -26(2) . 6
C40F C53F C61F C63F 125(2) 6 6
C51F C53F C61F C63F 113.1(18) . 6
C51F C53F C61F C63F 91(2) 6 6
C61F C53F C61F C62F -7.1(10) 6 6
C40F C53F C61F C62F 5.6(11) . 6
C40F C53F C61F C62F 156.3(12) 6 6
C51F C53F C61F C62F 144.5(8) . 6
C51F C53F C61F C62F 122.3(15) 6 6
C64F C60F C61F C40F 153(4) 6 6
C33F C60F C61F C40F 12.9(14) . 6
C66F C60F C61F C40F 127(3) 6 6
C59F C60F C61F C40F 157.8(17) . 6
C22F C60F C61F C40F 11.7(10) 6 6
C40F C60F C61F C64F -153(4) 6 6
C33F C60F C61F C64F -140(4) . 6
C66F C60F C61F C64F -25(3) 6 6
C59F C60F C61F C64F 5(3) . 6
C22F C60F C61F C64F -141(3) 6 6
C64F C60F C61F C53F 142(3) 6 .
C40F C60F C61F C53F -10.5(11) 6 .
C33F C60F C61F C53F 2.4(16) . .
C66F C60F C61F C53F 117(2) 6 .
C59F C60F C61F C53F 147.3(13) . .
C22F C60F C61F C53F 1.2(11) 6 .
C64F C60F C61F C62F -6(3) 6 .
C40F C60F C61F C62F -158.5(16) 6 .
C33F C60F C61F C62F -145.6(15) . .
C66F C60F C61F C62F -31.2(18) 6 .
C59F C60F C61F C62F -0.8(4) . .
C22F C60F C61F C62F -146.8(10) 6 .
C64F C60F C61F C61F 78(3) 6 6
C40F C60F C61F C61F -75.1(19) 6 6
C33F C60F C61F C61F -62(2) . 6
C66F C60F C61F C61F 52(3) 6 6
C59F C60F C61F C61F 82.7(16) . 6
C22F C60F C61F C61F -63.4(17) 6 6
C64F C60F C61F C63F -5(3) 6 6
C40F C60F C61F C63F -158.0(17) 6 6
C33F C60F C61F C63F -145.1(15) . 6
C66F C60F C61F C63F -30.7(19) 6 6
C59F C60F C61F C63F -0.3(8) . 6
C22F C60F C61F C63F -146.3(11) 6 6
C64F C60F C61F C62F 5(3) 6 6
C40F C60F C61F C62F -148.0(16) 6 6
C33F C60F C61F C62F -135.1(14) . 6
C66F C60F C61F C62F -21(2) 6 6
C59F C60F C61F C62F 9.7(7) . 6
C22F C60F C61F C62F -136.3(10) 6 6
C40F C61F C62F C62F 115(3) 6 6
C64F C61F C62F C62F 153.9(11) 6 6
C53F C61F C62F C62F 8.7(12) . 6
C60F C61F C62F C62F 156.4(5) . 6
C61F C61F C62F C62F 0.000(5) 6 6
C63F C61F C62F C62F 155.4(17) 6 6
C40F C61F C62F C63F -40(3) 6 6
C64F C61F C62F C63F -1.5(19) 6 6
C53F C61F C62F C63F -146.7(19) . 6
C60F C61F C62F C63F 1.0(15) . 6
C61F C61F C62F C63F -155.4(17) 6 6
C62F C61F C62F C63F -155.4(17) 6 6
C40F C61F C62F C65F -42(3) 6 .
C64F C61F C62F C65F -3.1(12) 6 .
C53F C61F C62F C65F -148.4(13) . .
C60F C61F C62F C65F -0.7(4) . .
C61F C61F C62F C65F -157.1(7) 6 .
C63F C61F C62F C65F -1.7(16) 6 .
C62F C61F C62F C65F -157.1(7) 6 .
C40F C61F C62F C63F 98(3) 6 .
C64F C61F C62F C63F 136.6(16) 6 .
C53F C61F C62F C63F -8.6(18) . .
C60F C61F C62F C63F 139.1(14) . .
C61F C61F C62F C63F -17.3(11) 6 .
C63F C61F C62F C63F 138(3) 6 .
C62F C61F C62F C63F -17.3(11) 6 .
C40F C61F C62F C61F 115(3) 6 6
C64F C61F C62F C61F 153.9(11) 6 6
C53F C61F C62F C61F 8.7(12) . 6
C60F C61F C62F C61F 156.4(5) . 6
C63F C61F C62F C61F 155.4(17) 6 6
C62F C61F C62F C61F 0.000(5) 6 6
C40F C61F C62F C64F -39(3) 6 6
C53F C61F C62F C64F -145.2(19) . 6
C60F C61F C62F C64F 2.5(12) . 6
C61F C61F C62F C64F -153.9(11) 6 6
C63F C61F C62F C64F 1.5(19) 6 6
C62F C61F C62F C64F -153.9(11) 6 6
C40F C61F C62F C65F 93(3) 6 6
C64F C61F C62F C65F 131.6(15) 6 6
C53F C61F C62F C65F -13.7(15) . 6
C60F C61F C62F C65F 134.0(12) . 6
C61F C61F C62F C65F -22.4(8) 6 6
C63F C61F C62F C65F 133.0(19) 6 6
C62F C61F C62F C65F -22.4(8) 6 6
C62F C62F C63F C65F 146(7) 6 6
C63F C62F C63F C65F -34(7) 6 6
C61F C62F C63F C65F -161(4) . 6
C65F C62F C63F C65F -25(5) . 6
C61F C62F C63F C65F -178(5) 6 6
C64F C62F C63F C65F -101(5) 6 6
C63F C62F C63F C62F 180.00(2) 6 6
C61F C62F C63F C62F 53(3) . 6
C65F C62F C63F C62F -170.5(18) . 6
C61F C62F C63F C62F 36(2) 6 6
C64F C62F C63F C62F 113(2) 6 6
C65F C62F C63F C62F -146(7) 6 6
C62F C62F C63F C79F 159(3) 6 .
C63F C62F C63F C79F -21(3) 6 .
C61F C62F C63F C79F -147.6(13) . .
C65F C62F C63F C79F -11.6(19) . .
C61F C62F C63F C79F -164.6(17) 6 .
C64F C62F C63F C79F -88(2) 6 .
C65F C62F C63F C79F 13(4) 6 .
C62F C62F C63F C64F -47.0(18) 6 .
C63F C62F C63F C64F 133.0(18) 6 .
C61F C62F C63F C64F 6(2) . .
C65F C62F C63F C64F 142.5(15) . .
C61F C62F C63F C64F -10.5(14) 6 .
C64F C62F C63F C64F 66(2) 6 .
C65F C62F C63F C64F 167(6) 6 .
C62F C62F C63F C59F -60(2) 6 6
C63F C62F C63F C59F 120(2) 6 6
C61F C62F C63F C59F -6(4) . 6
C65F C62F C63F C59F 130(3) . 6
C61F C62F C63F C59F -23(3) 6 6
C64F C62F C63F C59F 54(4) 6 6
C65F C62F C63F C59F 154(8) 6 6
C62F C62F C63F C61F -36(2) 6 6
C63F C62F C63F C61F 144(2) 6 6
C61F C62F C63F C61F 17.0(11) . 6
C65F C62F C63F C61F 153.0(8) . 6
C64F C62F C63F C61F 76.8(19) 6 6
C65F C62F C63F C61F 178(5) 6 6
C62F C62F C63F C76F 158(3) 6 6
C63F C62F C63F C76F -22(3) 6 6
C61F C62F C63F C76F -149.1(11) . 6
C65F C62F C63F C76F -13.0(18) . 6
C61F C62F C63F C76F -166.0(15) 6 6
C64F C62F C63F C76F -89(2) 6 6
C65F C62F C63F C76F 12(4) 6 6
C65F C63F C64F C60F -153(12) 6 6
C62F C63F C64F C60F 24(13) 6 6
C79F C63F C64F C60F -175(11) . 6
C62F C63F C64F C60F 35(13) . 6
C59F C63F C64F C60F -154(13) 6 6
C61F C63F C64F C60F 22(11) 6 6
C76F C63F C64F C60F -172(12) 6 6
C65F C63F C64F C59F 1(3) 6 6
C62F C63F C64F C59F 178(2) 6 6
C79F C63F C64F C59F -22(3) . 6
C62F C63F C64F C59F -171.0(17) . 6
C61F C63F C64F C59F 176(2) 6 6
C76F C63F C64F C59F -18(2) 6 6
C65F C63F C64F C61F -175(3) 6 6
C62F C63F C64F C61F 2(2) 6 6
C79F C63F C64F C61F 162(2) . 6
C62F C63F C64F C61F 12.9(17) . 6
C59F C63F C64F C61F -176(2) 6 6
C76F C63F C64F C61F 166.0(17) 6 6
C65F C63F C64F C66F 20(4) 6 .
C62F C63F C64F C66F -163(2) 6 .
C79F C63F C64F C66F -3(3) . .
C62F C63F C64F C66F -152.1(16) . .
C59F C63F C64F C66F 18.9(14) 6 .
C61F C63F C64F C66F -165(3) 6 .
C76F C63F C64F C66F 1(3) 6 .
C65F C63F C64F C40F 173(3) 6 .
C62F C63F C64F C40F -10(3) 6 .
C79F C63F C64F C40F 150.1(18) . .
C62F C63F C64F C40F 1(3) . .
C59F C63F C64F C40F 172(3) 6 .
C61F C63F C64F C40F -12.0(11) 6 .
C76F C63F C64F C40F 154.0(15) 6 .
C62F C63F C64F C65F 177(4) 6 6
C79F C63F C64F C65F -22.7(19) . 6
C62F C63F C64F C65F -172(4) . 6
C59F C63F C64F C65F -1(3) 6 6
C61F C63F C64F C65F 175(3) 6 6
C76F C63F C64F C65F -18.7(19) 6 6
C65F C63F C64F C62F -177(4) 6 6
C79F C63F C64F C62F 161(4) . 6
C62F C63F C64F C62F 11.4(7) . 6
C59F C63F C64F C62F -178(2) 6 6
C61F C63F C64F C62F -2(2) 6 6
C76F C63F C64F C62F 165(3) 6 6
C65F C63F C64F C33F 114(4) 6 6
C62F C63F C64F C33F -69(5) 6 6
C79F C63F C64F C33F 91(4) . 6
C62F C63F C64F C33F -58(5) . 6
C59F C63F C64F C33F 113(5) 6 6
C61F C63F C64F C33F -71(4) 6 6
C76F C63F C64F C33F 95(4) 6 6
C61F C40F C64F C60F -150(4) 6 6
C53F C40F C64F C60F -174(3) . 6
C22F C40F C64F C60F 48(3) . 6
C33F C40F C64F C60F 33(3) 6 6
C51F C40F C64F C60F 112(4) 6 6
C52F C40F C64F C60F 50(3) 6 6
C61F C40F C64F C59F 170(8) 6 6
C60F C40F C64F C59F -40(6) 6 6
C53F C40F C64F C59F 146(7) . 6
C22F C40F C64F C59F 8(8) . 6
C33F C40F C64F C59F -7(8) 6 6
C51F C40F C64F C59F 72(8) 6 6
C52F C40F C64F C59F 10(8) 6 6
C60F C40F C64F C61F 150(4) 6 6
C53F C40F C64F C61F -24.3(16) . 6
C22F C40F C64F C61F -162.6(14) . 6
C33F C40F C64F C61F -177.5(16) 6 6
C51F C40F C64F C61F -98(3) 6 6
C52F C40F C64F C61F -160.0(18) 6 6
C61F C40F C64F C66F 172(2) 6 .
C60F C40F C64F C66F -39(3) 6 .
C53F C40F C64F C66F 147.2(14) . .
C22F C40F C64F C66F 9(2) . .
C33F C40F C64F C66F -6.0(16) 6 .
C51F C40F C64F C66F 74(3) 6 .
C52F C40F C64F C66F 12(2) 6 .
C61F C40F C64F C63F 17.4(16) 6 .
C60F C40F C64F C63F 167(4) 6 .
C53F C40F C64F C63F -7(2) . .
C22F C40F C64F C63F -145.2(16) . .
C33F C40F C64F C63F -160(2) 6 .
C51F C40F C64F C63F -80(3) 6 .
C52F C40F C64F C63F -142.6(17) 6 .
C61F C40F C64F C65F 21(2) 6 6
C60F C40F C64F C65F 171(5) 6 6
C53F C40F C64F C65F -3(3) . 6
C22F C40F C64F C65F -141(2) . 6
C33F C40F C64F C65F -156(2) 6 6
C51F C40F C64F C65F -76(3) 6 6
C52F C40F C64F C65F -139(2) 6 6
C61F C40F C64F C62F 12.5(9) 6 6
C60F C40F C64F C62F 162(4) 6 6
C53F C40F C64F C62F -11.8(16) . 6
C22F C40F C64F C62F -150.1(9) . 6
C33F C40F C64F C62F -165.0(12) 6 6
C51F C40F C64F C62F -85(2) 6 6
C52F C40F C64F C62F -147.5(12) 6 6
C61F C40F C64F C33F 177.5(16) 6 6
C60F C40F C64F C33F -33(3) 6 6
C53F C40F C64F C33F 153.2(14) . 6
C22F C40F C64F C33F 14.9(11) . 6
C51F C40F C64F C33F 80(2) 6 6
C52F C40F C64F C33F 17.6(13) 6 6
C66F C59F C65F C63F 70(5) 6 6
C64F C59F C65F C63F -1(3) 6 6
C60F C59F C65F C63F -4(2) . 6
C72F C59F C65F C63F 143(3) 6 6
C34F C59F C65F C63F 140(3) . 6
C14F C59F C65F C63F 151(3) 6 6
C66F C59F C65F C79F -74(4) 6 6
C64F C59F C65F C79F -145(3) 6 6
C60F C59F C65F C79F -148(2) . 6
C72F C59F C65F C79F -1(2) 6 6
C34F C59F C65F C79F -4(3) . 6
C63F C59F C65F C79F -144(4) 6 6
C14F C59F C65F C79F 7(2) 6 6
C66F C59F C65F C76F -85(4) 6 .
C64F C59F C65F C76F -156(2) 6 .
C60F C59F C65F C76F -159.0(15) . .
C72F C59F C65F C76F -11.5(17) 6 .
C34F C59F C65F C76F -15(2) . .
C63F C59F C65F C76F -155(3) 6 .
C14F C59F C65F C76F -3.4(12) 6 .
C66F C59F C65F C62F 72(4) 6 .
C64F C59F C65F C62F 1.1(16) 6 .
C60F C59F C65F C62F -2.4(9) . .
C72F C59F C65F C62F 145.1(13) 6 .
C34F C59F C65F C62F 141.7(17) . .
C63F C59F C65F C62F 2(2) 6 .
C14F C59F C65F C62F 153.2(11) 6 .
C66F C59F C65F C64F 71(4) 6 6
C60F C59F C65F C64F -3.4(15) . 6
C72F C59F C65F C64F 144(2) 6 6
C34F C59F C65F C64F 141(2) . 6
C63F C59F C65F C64F 1(3) 6 6
C14F C59F C65F C64F 152.1(17) 6 6
C66F C59F C65F C14F -82(4) 6 6
C64F C59F C65F C14F -152.1(17) 6 6
C60F C59F C65F C14F -155.5(10) . 6
C72F C59F C65F C14F -8.0(10) 6 6
C34F C59F C65F C14F -11.5(15) . 6
C63F C59F C65F C14F -151(3) 6 6
C66F C59F C65F C62F 63(4) 6 6
C64F C59F C65F C62F -7.4(17) 6 6
C60F C59F C65F C62F -10.8(10) . 6
C72F C59F C65F C62F 136.7(12) 6 6
C34F C59F C65F C62F 133.3(16) . 6
C63F C59F C65F C62F -7(2) 6 6
C14F C59F C65F C62F 144.7(11) 6 6
C62F C62F C65F C63F -139(8) 6 6
C61F C62F C65F C63F 9(8) . 6
C63F C62F C65F C63F -134(9) . 6
C61F C62F C65F C63F -49(9) 6 6
C64F C62F C65F C63F 6(8) 6 6
C65F C62F C65F C63F -139(8) 6 6
C62F C62F C65F C79F 4(2) 6 6
C63F C62F C65F C79F 143(9) 6 6
C61F C62F C65F C79F 152(2) . 6
C63F C62F C65F C79F 9(2) . 6
C61F C62F C65F C79F 95(3) 6 6
C64F C62F C65F C79F 150(2) 6 6
C65F C62F C65F C79F 4(2) 6 6
C62F C62F C65F C76F 8(2) 6 .
C63F C62F C65F C76F 147(9) 6 .
C61F C62F C65F C76F 155.5(17) . .
C63F C62F C65F C76F 12(2) . .
C61F C62F C65F C76F 98(3) 6 .
C64F C62F C65F C76F 153(2) 6 .
C65F C62F C65F C76F 8(2) 6 .
C62F C62F C65F C59F -145.9(8) 6 .
C63F C62F C65F C59F -7(8) 6 .
C61F C62F C65F C59F 1.9(8) . .
C63F C62F C65F C59F -141.2(14) . .
C61F C62F C65F C59F -55(2) 6 .
C64F C62F C65F C59F -0.7(10) 6 .
C65F C62F C65F C59F -145.9(8) 6 .
C62F C62F C65F C64F -145.3(10) 6 6
C63F C62F C65F C64F -6(8) 6 6
C61F C62F C65F C64F 2.6(10) . 6
C63F C62F C65F C64F -140.5(14) . 6
C61F C62F C65F C64F -55(2) 6 6
C65F C62F C65F C64F -145.3(10) 6 6
C62F C62F C65F C14F -57(3) 6 6
C63F C62F C65F C14F 82(9) 6 6
C61F C62F C65F C14F 91(2) . 6
C63F C62F C65F C14F -52(3) . 6
C61F C62F C65F C14F 33(4) 6 6
C64F C62F C65F C14F 88(3) 6 6
C65F C62F C65F C14F -57(3) 6 6
C63F C62F C65F C62F 139(8) 6 6
C61F C62F C65F C62F 147.8(9) . 6
C63F C62F C65F C62F 4.8(10) . 6
C61F C62F C65F C62F 91(2) 6 6
C64F C62F C65F C62F 145.3(10) 6 6
C65F C62F C65F C62F 0.000(8) 6 6
C60F C64F C66F C59F 152(4) 6 6
C61F C64F C66F C59F -165(6) 6 6
C63F C64F C66F C59F -25.7(19) . 6
C40F C64F C66F C59F -179(3) . 6
C65F C64F C66F C59F -18.7(13) 6 6
C62F C64F C66F C59F -40(3) 6 6
C33F C64F C66F C59F 175(2) 6 6
C60F C64F C66F C34F -179(3) 6 6
C59F C64F C66F C34F 29(3) 6 6
C61F C64F C66F C34F -135(5) 6 6
C63F C64F C66F C34F 4(4) . 6
C40F C64F C66F C34F -150(2) . 6
C65F C64F C66F C34F 11(3) 6 6
C62F C64F C66F C34F -10(4) 6 6
C33F C64F C66F C34F -156(3) 6 6
C59F C64F C66F C60F -152(4) 6 6
C61F C64F C66F C60F 43(4) 6 6
C63F C64F C66F C60F -178(4) . 6
C40F C64F C66F C60F 28(2) . 6
C65F C64F C66F C60F -171(3) 6 6
C62F C64F C66F C60F 168(5) 6 6
C33F C64F C66F C60F 23(2) 6 6
C60F C64F C66F C72F -180(3) 6 .
C59F C64F C66F C72F 28.4(19) 6 .
C61F C64F C66F C72F -136(5) 6 .
C63F C64F C66F C72F 3(2) . .
C40F C64F C66F C72F -151.1(13) . .
C65F C64F C66F C72F 9.7(17) 6 .
C62F C64F C66F C72F -11(3) 6 .
C33F C64F C66F C72F -156.5(12) 6 .
C60F C64F C66F C41F -40(3) 6 .
C59F C64F C66F C41F 167(2) 6 .
C61F C64F C66F C41F 3(6) 6 .
C63F C64F C66F C41F 141.8(17) . .
C40F C64F C66F C41F -12(2) . .
C65F C64F C66F C41F 148.8(13) 6 .
C62F C64F C66F C41F 128(2) 6 .
C33F C64F C66F C41F -17.3(15) 6 .
C60F C64F C66F C54F -87(4) 6 6
C59F C64F C66F C54F 121(3) 6 6
C61F C64F C66F C54F -44(7) 6 6
C63F C64F C66F C54F 95(3) . 6
C40F C64F C66F C54F -59(3) . 6
C65F C64F C66F C54F 102(3) 6 6
C62F C64F C66F C54F 81(4) 6 6
C33F C64F C66F C54F -64(3) 6 6
C60F C64F C66F C33F -23(2) 6 6
C59F C64F C66F C33F -175(2) 6 6
C61F C64F C66F C33F 20(5) 6 6
C63F C64F C66F C33F 159(2) . 6
C40F C64F C66F C33F 5.4(15) . 6
C65F C64F C66F C33F 166.2(15) 6 6
C62F C64F C66F C33F 145(3) 6 6
C60F C64F C66F C32F -38(3) 6 6
C59F C64F C66F C32F 170(2) 6 6
C61F C64F C66F C32F 6(6) 6 6
C63F C64F C66F C32F 144.6(17) . 6
C40F C64F C66F C32F -9(2) . 6
C65F C64F C66F C32F 151.6(13) 6 6
C62F C64F C66F C32F 131(2) 6 6
C33F C64F C66F C32F -14.6(12) 6 6
C32F C41F C66F C59F 66(10) 6 6
C54F C41F C66F C59F -89(8) 6 6
C23F C41F C66F C59F 59(8) . 6
C50F C41F C66F C59F -88(8) . 6
C33F C41F C66F C59F 73(8) 6 6
C28F C41F C66F C59F 27(9) 6 6
C34F C41F C66F C59F -95(8) 6 6
C32F C41F C66F C34F 160(5) 6 6
C54F C41F C66F C34F 5(3) 6 6
C23F C41F C66F C34F 153(2) . 6
C50F C41F C66F C34F 6.0(19) . 6
C33F C41F C66F C34F 167(2) 6 6
C28F C41F C66F C34F 122(2) 6 6
C32F C41F C66F C60F -4(5) 6 6
C54F C41F C66F C60F -159(2) 6 6
C23F C41F C66F C60F -11.0(18) . 6
C50F C41F C66F C60F -158.0(15) . 6
C33F C41F C66F C60F 3.2(12) 6 6
C28F C41F C66F C60F -42(2) 6 6
C34F C41F C66F C60F -164(3) 6 6
C32F C41F C66F C64F 13(6) 6 .
C54F C41F C66F C64F -142(2) 6 .
C23F C41F C66F C64F 6(2) . .
C50F C41F C66F C64F -141.4(17) . .
C33F C41F C66F C64F 19.8(17) 6 .
C28F C41F C66F C64F -25(3) 6 .
C34F C41F C66F C64F -147(3) 6 .
C32F C41F C66F C72F 154(5) 6 .
C54F C41F C66F C72F -1.1(17) 6 .
C23F C41F C66F C72F 146.4(17) . .
C50F C41F C66F C72F -0.5(7) . .
C33F C41F C66F C72F 160.6(13) 6 .
C28F C41F C66F C72F 115(2) 6 .
C34F C41F C66F C72F -6.6(19) 6 .
C32F C41F C66F C54F 155(6) 6 6
C23F C41F C66F C54F 148(3) . 6
C50F C41F C66F C54F 0.5(17) . 6
C33F C41F C66F C54F 162(2) 6 6
C28F C41F C66F C54F 116(3) 6 6
C34F C41F C66F C54F -5(3) 6 6
C32F C41F C66F C33F -7(5) 6 6
C54F C41F C66F C33F -162(2) 6 6
C23F C41F C66F C33F -14.2(14) . 6
C50F C41F C66F C33F -161.2(14) . 6
C28F C41F C66F C33F -45.2(18) 6 6
C34F C41F C66F C33F -167(2) 6 6
C54F C41F C66F C32F -155(6) 6 6
C23F C41F C66F C32F -7(4) . 6
C50F C41F C66F C32F -154(6) . 6
C33F C41F C66F C32F 7(5) 6 6
C28F C41F C66F C32F -38(5) 6 6
C34F C41F C66F C32F -160(5) 6 6
C11F C42F C67F C12F 106(10) 6 6
C05F C42F C67F C12F -49(8) 6 6
C24F C42F C67F C12F 153(7) . 6
C03F C42F C67F C12F -56(7) . 6
C17F C42F C67F C12F 154(7) 6 6
C04F C42F C67F C12F -51(7) 6 6
C11F C42F C67F C70F -57(8) 6 6
C05F C42F C67F C70F 148(4) 6 6
C24F C42F C67F C70F -11(6) . 6
C12F C42F C67F C70F -164(10) 6 6
C03F C42F C67F C70F 141(4) . 6
C17F C42F C67F C70F -9(5) 6 6
C04F C42F C67F C70F 146(4) 6 6
C05F C42F C67F C11F -155(10) 6 6
C24F C42F C67F C11F 47(5) . 6
C12F C42F C67F C11F -106(10) 6 6
C03F C42F C67F C11F -162(8) . 6
C17F C42F C67F C11F 48(5) 6 6
C04F C42F C67F C11F -157(7) 6 6
C11F C42F C67F C08F 159(6) 6 .
C05F C42F C67F C08F 4(5) 6 .
C24F C42F C67F C08F -154(2) . .
C12F C42F C67F C08F 53(6) 6 .
C03F C42F C67F C08F -3(3) . .
C17F C42F C67F C08F -153.0(18) 6 .
C04F C42F C67F C08F 2(2) 6 .
C11F C42F C67F C68F -55(7) 6 .
C05F C42F C67F C68F 150(3) 6 .
C24F C42F C67F C68F -8(3) . .
C12F C42F C67F C68F -161(8) 6 .
C03F C42F C67F C68F 143(2) . .
C17F C42F C67F C68F -7(3) 6 .
C04F C42F C67F C68F 148(2) 6 .
C11F C42F C67F C07F 153(6) 6 6
C05F C42F C67F C07F -3(4) 6 6
C24F C42F C67F C07F -161(2) . 6
C12F C42F C67F C07F 46(6) 6 6
C03F C42F C67F C07F -10(2) . 6
C17F C42F C67F C07F -159.8(16) 6 6
C04F C42F C67F C07F -4.5(13) 6 6
C07F C08F C67F C12F 67(6) 6 6
C08F C08F C67F C12F 125(6) 6 6
C07F C08F C67F C12F 86(6) . 6
C09F C08F C67F C12F -134(6) . 6
C09F C08F C67F C12F -149(6) 6 6
C70F C08F C67F C12F -117(7) 6 6
C10F C08F C67F C12F -129(6) 6 6
C07F C08F C67F C70F -175(2) 6 6
C08F C08F C67F C70F -117.1(13) 6 6
C12F C08F C67F C70F 117(7) 6 6
C07F C08F C67F C70F -156.3(16) . 6
C09F C08F C67F C70F -16.3(17) . 6
C09F C08F C67F C70F -31(2) 6 6
C10F C08F C67F C70F -11.6(12) 6 6
C07F C08F C67F C11F -5(3) 6 6
C08F C08F C67F C11F 53(4) 6 6
C12F C08F C67F C11F -72(5) 6 6
C07F C08F C67F C11F 14(4) . 6
C09F C08F C67F C11F 154(3) . 6
C09F C08F C67F C11F 139(3) 6 6
C70F C08F C67F C11F 170(4) 6 6
C10F C08F C67F C11F 159(3) 6 6
C07F C08F C67F C42F -13(2) 6 .
C08F C08F C67F C42F 45(3) 6 .
C12F C08F C67F C42F -80(6) 6 .
C07F C08F C67F C42F 6(3) . .
C09F C08F C67F C42F 146(2) . .
C09F C08F C67F C42F 131.2(19) 6 .
C70F C08F C67F C42F 162(3) 6 .
C10F C08F C67F C42F 151(2) 6 .
C07F C08F C67F C68F -163(2) 6 .
C08F C08F C67F C68F -104.7(16) 6 .
C12F C08F C67F C68F 130(7) 6 .
C07F C08F C67F C68F -143.8(17) . .
C09F C08F C67F C68F -4(2) . .
C09F C08F C67F C68F -19(3) 6 .
C70F C08F C67F C68F 12.5(12) 6 .
C10F C08F C67F C68F 0.9(17) 6 .
C08F C08F C67F C07F 58.2(17) 6 6
C12F C08F C67F C07F -67(6) 6 6
C07F C08F C67F C07F 19.0(9) . 6
C09F C08F C67F C07F 159(2) . 6
C09F C08F C67F C07F 144(2) 6 6
C70F C08F C67F C07F 175(2) 6 6
C10F C08F C67F C07F 163.7(18) 6 6
C15F C57F C68F C70F 128(33) 6 6
C71F C57F C68F C70F -68(34) 6 6
C56F C57F C68F C70F 115(34) . 6
C58F C57F C68F C70F -33(35) . 6
C16F C57F C68F C70F 38(36) 6 6
C78F C57F C68F C70F -42(34) 6 6
C17F C57F C68F C70F 115(34) 6 6
C15F C57F C68F C71F -164(6) 6 6
C56F C57F C68F C71F -177(4) . 6
C58F C57F C68F C71F 35(3) . 6
C16F C57F C68F C71F 106(6) 6 6
C78F C57F C68F C71F 26(2) 6 6
C17F C57F C68F C71F -177(3) 6 6
C70F C57F C68F C71F 68(34) 6 6
C15F C57F C68F C69F 165(4) 6 .
C71F C57F C68F C69F -31(3) 6 .
C56F C57F C68F C69F 152.1(15) . .
C58F C57F C68F C69F 4(2) . .
C16F C57F C68F C69F 75(5) 6 .
C78F C57F C68F C69F -4.9(15) 6 .
C17F C57F C68F C69F 152.3(13) 6 .
C70F C57F C68F C69F 37(33) 6 .
C15F C57F C68F C67F 21(5) 6 .
C71F C57F C68F C67F -175(4) 6 .
C56F C57F C68F C67F 8(3) . .
C58F C57F C68F C67F -140.3(18) . .
C16F C57F C68F C67F -69(6) 6 .
C78F C57F C68F C67F -148.9(18) 6 .
C17F C57F C68F C67F 8(2) 6 .
C70F C57F C68F C67F -107(34) 6 .
C15F C57F C68F C12F 17(5) 6 6
C71F C57F C68F C12F -178(3) 6 6
C56F C57F C68F C12F 4(3) . 6
C58F C57F C68F C12F -143.9(16) . 6
C16F C57F C68F C12F -73(6) 6 6
C78F C57F C68F C12F -152.5(17) 6 6
C17F C57F C68F C12F 5(2) 6 6
C70F C57F C68F C12F -111(35) 6 6
C71F C57F C68F C15F 164(6) 6 6
C56F C57F C68F C15F -13(3) . 6
C58F C57F C68F C15F -161(5) . 6
C16F C57F C68F C15F -90(6) 6 6
C78F C57F C68F C15F -170(5) 6 6
C17F C57F C68F C15F -12(4) 6 6
C70F C57F C68F C15F -128(33) 6 6
C15F C57F C68F C10F 152(4) 6 6
C71F C57F C68F C10F -43(3) 6 6
C56F C57F C68F C10F 139.6(17) . 6
C58F C57F C68F C10F -9(3) . 6
C16F C57F C68F C10F 62(6) 6 6
C78F C57F C68F C10F -17.4(19) 6 6
C17F C57F C68F C10F 139.8(16) 6 6
C70F C57F C68F C10F 25(33) 6 6
C15F C57F C68F C78F 170(5) 6 6
C71F C57F C68F C78F -26(2) 6 6
C56F C57F C68F C78F 157(2) . 6
C58F C57F C68F C78F 8.6(14) . 6
C16F C57F C68F C78F 80(5) 6 6
C17F C57F C68F C78F 157.2(12) 6 6
C70F C57F C68F C78F 42(34) 6 6
C12F C67F C68F C70F 27(9) 6 6
C11F C67F C68F C70F 169(3) 6 6
C42F C67F C68F C70F -178(3) . 6
C08F C67F C68F C70F -27(3) . 6
C07F C67F C68F C70F -41(4) 6 6
C12F C67F C68F C71F -163(9) 6 6
C70F C67F C68F C71F 170(7) 6 6
C11F C67F C68F C71F -22(6) 6 6
C42F C67F C68F C71F -8(6) . 6
C08F C67F C68F C71F 142(4) . 6
C07F C67F C68F C71F 129(4) 6 6
C12F C67F C68F C57F -157(8) 6 .
C70F C67F C68F C57F 176(3) 6 .
C11F C67F C68F C57F -16(3) 6 .
C42F C67F C68F C57F -2(3) . .
C08F C67F C68F C57F 148.2(16) . .
C07F C67F C68F C57F 135(2) 6 .
C12F C67F C68F C69F 54(9) 6 .
C70F C67F C68F C69F 27(2) 6 .
C11F C67F C68F C69F -164.7(19) 6 .
C42F C67F C68F C69F -151.0(19) . .
C08F C67F C68F C69F -1(2) . .
C07F C67F C68F C69F -14(3) 6 .
C70F C67F C68F C12F -27(9) 6 6
C11F C67F C68F C12F 142(10) 6 6
C42F C67F C68F C12F 155(10) . 6
C08F C67F C68F C12F -55(8) . 6
C07F C67F C68F C12F -68(7) 6 6
C12F C67F C68F C15F -152(8) 6 6
C70F C67F C68F C15F -179(3) 6 6
C11F C67F C68F C15F -10(2) 6 6
C42F C67F C68F C15F 4(3) . 6
C08F C67F C68F C15F 153.9(14) . 6
C07F C67F C68F C15F 140(2) 6 6
C12F C67F C68F C10F 54(9) 6 6
C70F C67F C68F C10F 26.5(19) 6 6
C11F C67F C68F C10F -165(2) 6 6
C42F C67F C68F C10F -151(2) . 6
C08F C67F C68F C10F -1.0(18) . 6
C07F C67F C68F C10F -14(3) 6 6
C12F C67F C68F C78F 110(9) 6 6
C70F C67F C68F C78F 83(3) 6 6
C11F C67F C68F C78F -109(2) 6 6
C42F C67F C68F C78F -95(2) . 6
C08F C67F C68F C78F 55(3) . 6
C07F C67F C68F C78F 42(4) 6 6
C70F C68F C69F C10F 29(3) 6 6
C71F C68F C69F C10F -164(3) 6 6
C57F C68F C69F C10F -148(3) . 6
C67F C68F C69F C10F 0(4) . 6
C12F C68F C69F C10F 6(3) 6 6
C15F C68F C69F C10F -142(3) 6 6
C78F C68F C69F C10F -153(3) 6 6
C71F C68F C69F C70F 167(4) 6 6
C57F C68F C69F C70F -177(3) . 6
C67F C68F C69F C70F -29(2) . 6
C12F C68F C69F C70F -23(2) 6 6
C15F C68F C69F C70F -171(3) 6 6
C10F C68F C69F C70F -29(3) 6 6
C78F C68F C69F C70F 178(3) 6 6
C70F C68F C69F C73F 167(3) 6 6
C71F C68F C69F C73F -26(3) 6 6
C57F C68F C69F C73F -10(3) . 6
C67F C68F C69F C73F 138(2) . 6
C12F C68F C69F C73F 143.8(18) 6 6
C15F C68F C69F C73F -4(3) 6 6
C10F C68F C69F C73F 138(4) 6 6
C78F C68F C69F C73F -15.3(15) 6 6
C70F C68F C69F C75F 166(3) 6 .
C71F C68F C69F C75F -27(2) 6 .
C57F C68F C69F C75F -11(2) . .
C67F C68F C69F C75F 136.6(17) . .
C12F C68F C69F C75F 142.7(14) 6 .
C15F C68F C69F C75F -5(2) 6 .
C10F C68F C69F C75F 137(4) 6 .
C78F C68F C69F C75F -16.3(13) 6 .
C70F C68F C69F C09F 34(3) 6 .
C71F C68F C69F C09F -158.8(18) 6 .
C57F C68F C69F C09F -142.7(15) . .
C67F C68F C69F C09F 5(2) . .
C12F C68F C69F C09F 11.2(17) 6 .
C15F C68F C69F C09F -136.4(15) 6 .
C10F C68F C69F C09F 6(3) 6 .
C78F C68F C69F C09F -147.9(14) 6 .
C70F C68F C69F C71F -167(4) 6 6
C57F C68F C69F C71F 16.1(15) . 6
C67F C68F C69F C71F 164(3) . 6
C12F C68F C69F C71F 170(2) 6 6
C15F C68F C69F C71F 22.4(15) 6 6
C10F C68F C69F C71F 164(3) 6 6
C78F C68F C69F C71F 11.0(15) 6 6
C70F C68F C69F C78F -178(3) 6 6
C71F C68F C69F C78F -11.0(15) 6 6
C57F C68F C69F C78F 5.2(16) . 6
C67F C68F C69F C78F 152.9(16) . 6
C12F C68F C69F C78F 159.0(12) 6 6
C15F C68F C69F C78F 11.5(17) 6 6
C10F C68F C69F C78F 153(3) 6 6
C70F C68F C69F C09F 44(3) 6 6
C71F C68F C69F C09F -149.4(17) 6 6
C57F C68F C69F C09F -133.2(14) . 6
C67F C68F C69F C09F 15(2) . 6
C12F C68F C69F C09F 20.6(16) 6 6
C15F C68F C69F C09F -126.9(14) 6 6
C10F C68F C69F C09F 15(3) 6 6
C78F C68F C69F C09F -138.4(12) 6 6
C09F C09F C69F C10F -59(6) 6 6
C08F C09F C69F C10F 160(6) . 6
C10F C09F C69F C10F -50(5) . 6
C08F C09F C69F C10F -169(6) 6 6
C70F C09F C69F C10F 152(6) 6 6
C69F C09F C69F C10F -59(6) 6 6
C09F C09F C69F C70F 149.0(10) 6 6
C10F C09F C69F C70F -152(6) 6 6
C08F C09F C69F C70F 8.1(15) . 6
C10F C09F C69F C70F 158.4(17) . 6
C08F C09F C69F C70F 39(3) 6 6
C69F C09F C69F C70F 149.0(10) 6 6
C09F C09F C69F C73F -11(2) 6 6
C10F C09F C69F C73F 48(5) 6 6
C08F C09F C69F C73F -152.3(15) . 6
C10F C09F C69F C73F -2.0(17) . 6
C08F C09F C69F C73F -122(2) 6 6
C70F C09F C69F C73F -160(2) 6 6
C69F C09F C69F C73F -11(2) 6 6
C09F C09F C69F C75F 0(2) 6 .
C10F C09F C69F C75F 59(5) 6 .
C08F C09F C69F C75F -141.2(14) . .
C10F C09F C69F C75F 9(2) . .
C08F C09F C69F C75F -111(2) 6 .
C70F C09F C69F C75F -149(2) 6 .
C69F C09F C69F C75F 0(2) 6 .
C09F C09F C69F C68F 133.5(10) 6 .
C10F C09F C69F C68F -167(6) 6 .
C08F C09F C69F C68F -7.4(17) . .
C10F C09F C69F C68F 142.9(15) . .
C08F C09F C69F C68F 23(3) 6 .
C70F C09F C69F C68F -15.5(11) 6 .
C69F C09F C69F C68F 133.5(10) 6 .
C09F C09F C69F C71F 119.1(12) 6 6
C10F C09F C69F C71F 178(6) 6 6
C08F C09F C69F C71F -22(2) . 6
C10F C09F C69F C71F 128.5(16) . 6
C08F C09F C69F C71F 9(3) 6 6
C70F C09F C69F C71F -29.9(12) 6 6
C69F C09F C69F C71F 119.1(12) 6 6
C09F C09F C69F C78F 37(2) 6 6
C10F C09F C69F C78F 96(5) 6 6
C08F C09F C69F C78F -104(2) . 6
C10F C09F C69F C78F 46(2) . 6
C08F C09F C69F C78F -74(3) 6 6
C70F C09F C69F C78F -112(2) 6 6
C69F C09F C69F C78F 37(2) 6 6
C10F C09F C69F C09F 59(6) 6 6
C08F C09F C69F C09F -141.0(18) . 6
C10F C09F C69F C09F 9.4(10) . 6
C08F C09F C69F C09F -110(3) 6 6
C70F C09F C69F C09F -149.0(10) 6 6
C69F C09F C69F C09F 0.000(11) 6 6
C67F C12F C70F C68F -21(7) 6 6
C08F C12F C70F C68F -146(3) 6 6
C07F C12F C70F C68F -137(3) . 6
C11F C12F C70F C68F 4(3) . 6
C42F C12F C70F C68F -11(4) 6 6
C67F C12F C70F C69F 104(7) 6 6
C08F C12F C70F C69F -21(3) 6 6
C07F C12F C70F C69F -12(3) . 6
C11F C12F C70F C69F 129(2) . 6
C42F C12F C70F C69F 114(3) 6 6
C68F C12F C70F C69F 125(4) 6 6
C08F C12F C70F C67F -125(7) 6 6
C07F C12F C70F C67F -116(7) . 6
C11F C12F C70F C67F 25(6) . 6
C42F C12F C70F C67F 10(6) 6 6
C68F C12F C70F C67F 21(7) 6 6
C67F C12F C70F C71F -20(7) 6 .
C08F C12F C70F C71F -144.8(14) 6 .
C07F C12F C70F C71F -135.5(13) . .
C11F C12F C70F C71F 5.3(19) . .
C42F C12F C70F C71F -10(3) 6 .
C68F C12F C70F C71F 2(2) 6 .
C67F C12F C70F C10F 120(7) 6 .
C08F C12F C70F C10F -5.4(16) 6 .
C07F C12F C70F C10F 3.9(18) . .
C11F C12F C70F C10F 144.7(12) . .
C42F C12F C70F C10F 130(2) 6 .
C68F C12F C70F C10F 141(3) 6 .
C67F C12F C70F C09F 121(7) 6 6
C08F C12F C70F C09F -3.9(12) 6 6
C07F C12F C70F C09F 5.4(14) . 6
C11F C12F C70F C09F 146.2(11) . 6
C42F C12F C70F C09F 131(2) 6 6
C68F C12F C70F C09F 143(3) 6 6
C67F C12F C70F C08F 125(7) 6 6
C07F C12F C70F C08F 9.3(10) . 6
C11F C12F C70F C08F 150.0(18) . 6
C42F C12F C70F C08F 135(3) 6 6
C68F C12F C70F C08F 146(3) 6 6
C67F C12F C70F C57F -19(7) 6 6
C08F C12F C70F C57F -143.9(13) 6 6
C07F C12F C70F C57F -134.6(12) . 6
C11F C12F C70F C57F 6.2(16) . 6
C42F C12F C70F C57F -9(3) 6 6
C68F C12F C70F C57F 3(2) 6 6
C69F C10F C70F C68F -27(3) 6 6
C09F C10F C70F C68F 136(3) 6 6
C73F C10F C70F C68F -12(3) . 6
C09F C10F C70F C68F 127(3) . 6
C75F C10F C70F C68F -8(3) 6 6
C10F C10F C70F C68F 112(3) 6 6
C08F C10F C70F C68F 137(3) 6 6
C09F C10F C70F C69F 163(4) 6 6
C73F C10F C70F C69F 15(2) . 6
C09F C10F C70F C69F 154(3) . 6
C75F C10F C70F C69F 20(2) 6 6
C10F C10F C70F C69F 139(3) 6 6
C68F C10F C70F C69F 27(3) 6 6
C08F C10F C70F C69F 164(3) 6 6
C69F C10F C70F C67F -148(3) 6 6
C09F C10F C70F C67F 15(2) 6 6
C73F C10F C70F C67F -132.7(18) . 6
C09F C10F C70F C67F 7(2) . 6
C75F C10F C70F C67F -128.0(18) 6 6
C10F C10F C70F C67F -8(2) 6 6
C68F C10F C70F C67F -120(3) 6 6
C08F C10F C70F C67F 16.2(16) 6 6
C69F C10F C70F C12F -160(3) 6 .
C09F C10F C70F C12F 3(2) 6 .
C73F C10F C70F C12F -144.9(14) . .
C09F C10F C70F C12F -5.5(18) . .
C75F C10F C70F C12F -140.2(15) 6 .
C10F C10F C70F C12F -20.7(17) 6 .
C68F C10F C70F C12F -133(3) 6 .
C08F C10F C70F C12F 4.0(12) 6 .
C69F C10F C70F C71F -16(2) 6 .
C09F C10F C70F C71F 147.4(19) 6 .
C73F C10F C70F C71F -0.8(9) . .
C09F C10F C70F C71F 138.6(15) . .
C75F C10F C70F C71F 4.0(12) 6 .
C10F C10F C70F C71F 123.5(10) 6 .
C68F C10F C70F C71F 12(2) 6 .
C08F C10F C70F C71F 148.1(11) 6 .
C69F C10F C70F C09F -163(4) 6 6
C73F C10F C70F C09F -148(2) . 6
C09F C10F C70F C09F -8.8(6) . 6
C75F C10F C70F C09F -143(2) 6 6
C10F C10F C70F C09F -23.9(14) 6 6
C68F C10F C70F C09F -136(3) 6 6
C08F C10F C70F C09F 0.7(15) 6 6
C69F C10F C70F C08F -164(3) 6 6
C09F C10F C70F C08F -0.7(15) 6 6
C73F C10F C70F C08F -148.9(11) . 6
C09F C10F C70F C08F -9.5(12) . 6
C75F C10F C70F C08F -144.2(13) 6 6
C10F C10F C70F C08F -24.6(9) 6 6
C68F C10F C70F C08F -137(3) 6 6
C69F C10F C70F C57F -29(3) 6 6
C09F C10F C70F C57F 134.5(19) 6 6
C73F C10F C70F C57F -13.7(12) . 6
C09F C10F C70F C57F 125.7(15) . 6
C75F C10F C70F C57F -9.0(16) 6 6
C10F C10F C70F C57F 110.6(11) 6 6
C68F C10F C70F C57F -1(2) 6 6
C08F C10F C70F C57F 135.2(13) 6 6
C69F C70F C71F C68F -156(7) 6 6
C67F C70F C71F C68F -9(6) 6 6
C12F C70F C71F C68F -5(6) . 6
C10F C70F C71F C68F -149(7) . 6
C09F C70F C71F C68F -130(7) 6 6
C08F C70F C71F C68F -58(6) 6 6
C57F C70F C71F C68F -8(6) 6 6
C68F C70F C71F C57F 8(6) 6 6
C69F C70F C71F C57F -149(3) 6 6
C67F C70F C71F C57F -1(3) 6 6
C12F C70F C71F C57F 3(3) . 6
C10F C70F C71F C57F -141(3) . 6
C09F C70F C71F C57F -122(3) 6 6
C08F C70F C71F C57F -51(3) 6 6
C68F C70F C71F C15F 1(6) 6 .
C69F C70F C71F C15F -155.2(18) 6 .
C67F C70F C71F C15F -8(2) 6 .
C12F C70F C71F C15F -4(2) . .
C10F C70F C71F C15F -148.0(16) . .
C09F C70F C71F C15F -128.5(16) 6 .
C08F C70F C71F C15F -57(3) 6 .
C57F C70F C71F C15F -7(2) 6 .
C68F C70F C71F C78F 150(7) 6 .
C69F C70F C71F C78F -6.7(11) 6 .
C67F C70F C71F C78F 140.7(17) 6 .
C12F C70F C71F C78F 144.7(16) . .
C10F C70F C71F C78F 0.6(8) . .
C09F C70F C71F C78F 20.0(13) 6 .
C08F C70F C71F C78F 91(2) 6 .
C57F C70F C71F C78F 142(3) 6 .
C68F C70F C71F C69F 156(7) 6 6
C67F C70F C71F C69F 147(2) 6 6
C12F C70F C71F C69F 151(2) . 6
C10F C70F C71F C69F 7.2(11) . 6
C09F C70F C71F C69F 26.7(11) 6 6
C08F C70F C71F C69F 98(3) 6 6
C57F C70F C71F C69F 149(3) 6 6
C68F C70F C71F C58F 109(7) 6 6
C69F C70F C71F C58F -47(2) 6 6
C67F C70F C71F C58F 100(3) 6 6
C12F C70F C71F C58F 104(2) . 6
C10F C70F C71F C58F -40(2) . 6
C09F C70F C71F C58F -20(3) 6 6
C08F C70F C71F C58F 51(3) 6 6
C57F C70F C71F C58F 102(4) 6 6
C57F C15F C71F C68F 148(11) 6 6
C56F C15F C71F C68F 21(5) 6 6
C16F C15F C71F C68F 150(2) . 6
C17F C15F C71F C68F 6(3) . 6
C58F C15F C71F C68F 152(2) 6 6
C55F C15F C71F C68F 114(3) 6 6
C56F C15F C71F C57F -127(13) 6 6
C16F C15F C71F C57F 2(10) . 6
C17F C15F C71F C57F -142(12) . 6
C68F C15F C71F C57F -148(11) 6 6
C58F C15F C71F C57F 4(11) 6 6
C55F C15F C71F C57F -34(10) 6 6
C57F C15F C71F C70F 148(11) 6 .
C56F C15F C71F C70F 21(5) 6 .
C16F C15F C71F C70F 150.2(14) . .
C17F C15F C71F C70F 6(2) . .
C68F C15F C71F C70F -0.3(17) 6 .
C58F C15F C71F C70F 152.2(14) 6 .
C55F C15F C71F C70F 114(3) 6 .
C57F C15F C71F C78F 3(11) 6 .
C56F C15F C71F C78F -124(4) 6 .
C16F C15F C71F C78F 5(2) . .
C17F C15F C71F C78F -139.6(15) . .
C68F C15F C71F C78F -145(3) 6 .
C58F C15F C71F C78F 7.1(12) 6 .
C55F C15F C71F C78F -31(4) 6 .
C57F C15F C71F C69F 106(11) 6 6
C56F C15F C71F C69F -21(6) 6 6
C16F C15F C71F C69F 108(3) . 6
C17F C15F C71F C69F -37(4) . 6
C68F C15F C71F C69F -42(3) 6 6
C58F C15F C71F C69F 110(3) 6 6
C55F C15F C71F C69F 72(4) 6 6
C57F C15F C71F C58F -4(11) 6 6
C56F C15F C71F C58F -131(5) 6 6
C16F C15F C71F C58F -2.0(15) . 6
C17F C15F C71F C58F -146.6(17) . 6
C68F C15F C71F C58F -152(2) 6 6
C55F C15F C71F C58F -38(3) 6 6
C77F C14F C72F C34F 162(65) 6 6
C58F C14F C72F C34F 165(66) 6 6
C76F C14F C72F C34F 2(67) 6 6
C78F C14F C72F C34F 157(66) . 6
C79F C14F C72F C34F 6(66) . 6
C65F C14F C72F C34F -2(66) 6 6
C59F C14F C72F C34F -10(65) 6 6
C77F C14F C72F C58F -3(4) 6 6
C76F C14F C72F C58F -164(2) 6 6
C78F C14F C72F C58F -7.8(17) . 6
C79F C14F C72F C58F -159.2(19) . 6
C34F C14F C72F C58F -165(66) 6 6
C65F C14F C72F C58F -167.4(16) 6 6
C59F C14F C72F C58F -174.9(19) 6 6
C77F C14F C72F C16F 13(4) 6 .
C58F C14F C72F C16F 15.5(14) 6 .
C76F C14F C72F C16F -148.2(16) 6 .
C78F C14F C72F C16F 7.8(19) . .
C79F C14F C72F C16F -143.7(13) . .
C34F C14F C72F C16F -150(67) 6 .
C65F C14F C72F C16F -151.9(12) 6 .
C59F C14F C72F C16F -159.4(17) 6 .
C77F C14F C72F C66F 160(3) 6 .
C58F C14F C72F C66F 163(2) 6 .
C76F C14F C72F C66F -1(3) 6 .
C78F C14F C72F C66F 155.4(13) . .
C79F C14F C72F C66F 4(2) . .
C34F C14F C72F C66F -2(65) 6 .
C65F C14F C72F C66F -4.3(16) 6 .
C59F C14F C72F C66F -11.8(11) 6 .
C77F C14F C72F C59F 172(4) 6 6
C58F C14F C72F C59F 174.9(19) 6 6
C76F C14F C72F C59F 11(2) 6 6
C78F C14F C72F C59F 167.1(13) . 6
C79F C14F C72F C59F 15.7(16) . 6
C34F C14F C72F C59F 10(65) 6 6
C65F C14F C72F C59F 7.5(10) 6 6
C77F C14F C72F C54F 67(5) 6 6
C58F C14F C72F C54F 70(3) 6 6
C76F C14F C72F C54F -94(4) 6 6
C78F C14F C72F C54F 62(4) . 6
C79F C14F C72F C54F -90(3) . 6
C34F C14F C72F C54F -96(67) 6 6
C65F C14F C72F C54F -98(3) 6 6
C59F C14F C72F C54F -105(3) 6 6
C15F C16F C72F C34F -177(7) . 6
C54F C16F C72F C34F -22(6) 6 6
C55F C16F C72F C34F -38(7) 6 6
C50F C16F C72F C34F -23(6) . 6
C58F C16F C72F C34F 171(7) 6 6
C56F C16F C72F C34F -148(7) 6 6
C57F C16F C72F C34F -179(7) 6 6
C34F C16F C72F C58F -171(7) 6 6
C15F C16F C72F C58F 12.2(16) . 6
C54F C16F C72F C58F 166.7(19) 6 6
C55F C16F C72F C58F 151(2) 6 6
C50F C16F C72F C58F 166.3(17) . 6
C56F C16F C72F C58F 41(2) 6 6
C57F C16F C72F C58F 10.1(14) 6 6
C34F C16F C72F C14F 177(7) 6 .
C15F C16F C72F C14F -0.2(18) . .
C54F C16F C72F C14F 154.3(18) 6 .
C55F C16F C72F C14F 138.3(19) 6 .
C50F C16F C72F C14F 153.9(17) . .
C58F C16F C72F C14F -12.4(12) 6 .
C56F C16F C72F C14F 29(2) 6 .
C57F C16F C72F C14F -2.3(15) 6 .
C34F C16F C72F C66F 23(6) 6 .
C15F C16F C72F C66F -154.1(16) . .
C54F C16F C72F C66F 0.4(12) 6 .
C55F C16F C72F C66F -15.6(15) 6 .
C50F C16F C72F C66F 0.0(4) . .
C58F C16F C72F C66F -166.3(17) 6 .
C56F C16F C72F C66F -125(2) 6 .
C57F C16F C72F C66F -156.2(13) 6 .
C34F C16F C72F C59F 37(6) 6 6
C15F C16F C72F C59F -140(3) . 6
C54F C16F C72F C59F 15(2) 6 6
C55F C16F C72F C59F -1(3) 6 6
C50F C16F C72F C59F 14(2) . 6
C58F C16F C72F C59F -152(3) 6 6
C56F C16F C72F C59F -111(3) 6 6
C57F C16F C72F C59F -142(2) 6 6
C34F C16F C72F C54F 22(6) 6 6
C15F C16F C72F C54F -155(2) . 6
C55F C16F C72F C54F -16.1(16) 6 6
C50F C16F C72F C54F -0.4(12) . 6
C58F C16F C72F C54F -166.7(19) 6 6
C56F C16F C72F C54F -126(2) 6 6
C57F C16F C72F C54F -156.6(17) 6 6
C59F C66F C72F C34F -162(9) 6 6
C60F C66F C72F C34F 176(9) 6 6
C64F C66F C72F C34F 177(9) . 6
C41F C66F C72F C34F 31(8) . 6
C54F C66F C72F C34F 30(8) 6 6
C33F C66F C72F C34F 77(9) 6 6
C32F C66F C72F C34F 36(8) 6 6
C59F C66F C72F C58F 91(7) 6 6
C34F C66F C72F C58F -107(11) 6 6
C60F C66F C72F C58F 69(7) 6 6
C64F C66F C72F C58F 69(7) . 6
C41F C66F C72F C58F -77(7) . 6
C54F C66F C72F C58F -78(7) 6 6
C33F C66F C72F C58F -31(8) 6 6
C32F C66F C72F C58F -71(7) 6 6
C59F C66F C72F C14F 18.1(17) 6 .
C34F C66F C72F C14F 180(100) 6 .
C60F C66F C72F C14F -4(3) 6 .
C64F C66F C72F C14F -4(2) . .
C41F C66F C72F C14F -149.8(19) . .
C54F C66F C72F C14F -151(2) 6 .
C33F C66F C72F C14F -104(3) 6 .
C32F C66F C72F C14F -144.3(17) 6 .
C59F C66F C72F C16F 168.2(18) 6 .
C34F C66F C72F C16F -30(8) 6 .
C60F C66F C72F C16F 146(2) 6 .
C64F C66F C72F C16F 146.6(16) . .
C41F C66F C72F C16F 0.3(4) . .
C54F C66F C72F C16F -0.4(11) 6 .
C33F C66F C72F C16F 46(3) 6 .
C32F C66F C72F C16F 5.8(12) 6 .
C34F C66F C72F C59F 162(9) 6 6
C60F C66F C72F C59F -21.9(14) 6 6
C64F C66F C72F C59F -21.6(14) . 6
C41F C66F C72F C59F -167.9(18) . 6
C54F C66F C72F C59F -169(2) 6 6
C33F C66F C72F C59F -122(3) 6 6
C32F C66F C72F C59F -162(2) 6 6
C59F C66F C72F C54F 169(2) 6 6
C34F C66F C72F C54F -30(8) 6 6
C60F C66F C72F C54F 147(2) 6 6
C64F C66F C72F C54F 146.9(19) . 6
C41F C66F C72F C54F 0.7(11) . 6
C33F C66F C72F C54F 47(3) 6 6
C32F C66F C72F C54F 6.2(12) 6 6
C69F C10F C73F C75F 45(6) 6 6
C09F C10F C73F C75F -94(7) 6 6
C09F C10F C73F C75F -105(6) . 6
C70F C10F C73F C75F 32(6) . 6
C10F C10F C73F C75F -114(6) 6 6
C68F C10F C73F C75F 28(6) 6 6
C08F C10F C73F C75F -29(7) 6 6
C09F C10F C73F C69F -138(4) 6 6
C09F C10F C73F C69F -150(3) . 6
C70F C10F C73F C69F -13(2) . 6
C75F C10F C73F C69F -45(6) 6 6
C10F C10F C73F C69F -159(2) 6 6
C68F C10F C73F C69F -17(2) 6 6
C08F C10F C73F C69F -74(3) 6 6
C69F C10F C73F C74F 159(3) 6 .
C09F C10F C73F C74F 21(3) 6 .
C09F C10F C73F C74F 8.6(17) . .
C70F C10F C73F C74F 145.6(14) . .
C75F C10F C73F C74F 114(7) 6 .
C10F C10F C73F C74F -0.3(11) 6 .
C68F C10F C73F C74F 142.0(13) 6 .
C08F C10F C73F C74F 85(2) 6 .
C69F C10F C73F C78F 14(2) 6 .
C09F C10F C73F C78F -124(3) 6 .
C09F C10F C73F C78F -136.3(15) . .
C70F C10F C73F C78F 0.7(8) . .
C75F C10F C73F C78F -31(6) 6 .
C10F C10F C73F C78F -145.2(7) 6 .
C68F C10F C73F C78F -2.9(8) 6 .
C08F C10F C73F C78F -60(2) 6 .
C69F C10F C73F C77F 25(3) 6 6
C09F C10F C73F C77F -113(3) 6 6
C09F C10F C73F C77F -125(2) . 6
C70F C10F C73F C77F 12.0(17) . 6
C75F C10F C73F C77F -20(5) 6 6
C10F C10F C73F C77F -133.9(16) 6 6
C68F C10F C73F C77F 8.4(18) 6 6
C08F C10F C73F C77F -49(3) 6 6
C75F C73F C74F C73F 133(5) 6 6
C69F C73F C74F C73F 17(3) 6 6
C10F C73F C74F C73F 0.5(19) . 6
C78F C73F C74F C73F 140.1(11) . 6
C77F C73F C74F C73F 149.9(10) 6 6
C69F C73F C74F C75F -116(7) 6 6
C10F C73F C74F C75F -133(6) . 6
C78F C73F C74F C75F 7(5) . 6
C77F C73F C74F C75F 16(5) 6 6
C75F C73F C74F C75F 123(6) 6 .
C69F C73F C74F C75F 6(3) 6 .
C10F C73F C74F C75F -10.2(15) . .
C78F C73F C74F C75F 129.3(16) . .
C77F C73F C74F C75F 139.1(15) 6 .
C75F C73F C74F C80F -13(6) 6 .
C69F C73F C74F C80F -129(2) 6 .
C10F C73F C74F C80F -145.7(11) . .
C78F C73F C74F C80F -6.1(19) . .
C77F C73F C74F C80F 3.7(16) 6 .
C10F C69F C75F C73F -37(5) 6 6
C70F C69F C75F C73F -172(6) 6 6
C68F C69F C75F C73F 177(6) . 6
C09F C69F C75F C73F -54(6) . 6
C71F C69F C75F C73F 164(6) 6 6
C78F C69F C75F C73F 153(7) 6 6
C09F C69F C75F C73F -54(6) 6 6
C10F C69F C75F C78F 170(3) 6 6
C70F C69F C75F C78F 35(3) 6 6
C73F C69F C75F C78F -153(7) 6 6
C68F C69F C75F C78F 23.6(19) . 6
C09F C69F C75F C78F 152.7(14) . 6
C71F C69F C75F C78F 10.7(13) 6 6
C09F C69F C75F C78F 152.6(12) 6 6
C10F C69F C75F C74F 6(3) 6 .
C70F C69F C75F C74F -129(2) 6 .
C73F C69F C75F C74F 43(5) 6 .
C68F C69F C75F C74F -140.8(15) . .
C09F C69F C75F C74F -12(2) . .
C71F C69F C75F C74F -153.7(16) 6 .
C78F C69F C75F C74F -164(3) 6 .
C09F C69F C75F C74F -12(2) 6 .
C10F C69F C75F C77F 167(2) 6 .
C70F C69F C75F C77F 32(4) 6 .
C73F C69F C75F C77F -156(7) 6 .
C68F C69F C75F C77F 20(2) . .
C09F C69F C75F C77F 149.2(13) . .
C71F C69F C75F C77F 7.2(17) 6 .
C78F C69F C75F C77F -3.5(11) 6 .
C09F C69F C75F C77F 149.1(12) 6 .
C70F C69F C75F C10F -135(4) 6 6
C73F C69F C75F C10F 37(5) 6 6
C68F C69F C75F C10F -147(3) . 6
C09F C69F C75F C10F -17.7(19) . 6
C71F C69F C75F C10F -160(3) 6 6
C78F C69F C75F C10F -170(3) 6 6
C09F C69F C75F C10F -18(2) 6 6
C73F C74F C75F C73F 51(6) . 6
C75F C74F C75F C73F 65(7) 6 6
C80F C74F C75F C73F -168(5) . 6
C73F C74F C75F C78F -140(3) . 6
C73F C74F C75F C78F 169(8) 6 6
C75F C74F C75F C78F -127(2) 6 6
C80F C74F C75F C78F 0(3) . 6
C73F C74F C75F C69F 13(2) . .
C73F C74F C75F C69F -38(5) 6 .
C75F C74F C75F C69F 26(3) 6 .
C80F C74F C75F C69F 153.3(17) . .
C73F C74F C75F C77F -149.9(13) . .
C73F C74F C75F C77F 159(6) 6 .
C75F C74F C75F C77F -136.5(12) 6 .
C80F C74F C75F C77F -9.5(15) . .
C73F C74F C75F C10F 15.5(16) . 6
C73F C74F C75F C10F -36(5) 6 6
C75F C74F C75F C10F 29(2) 6 6
C80F C74F C75F C10F 155.8(12) . 6
C63F C65F C76F C79F -1(8) 6 6
C59F C65F C76F C79F 137(7) . 6
C62F C65F C76F C79F -14(8) . 6
C64F C65F C76F C79F 107(7) 6 6
C14F C65F C76F C79F 133(8) 6 6
C62F C65F C76F C79F -12(7) 6 6
C63F C65F C76F C14F -133(4) 6 6
C79F C65F C76F C14F -133(8) 6 6
C59F C65F C76F C14F 4.6(16) . 6
C62F C65F C76F C14F -146.8(14) . 6
C64F C65F C76F C14F -26(3) 6 6
C62F C65F C76F C14F -144.8(10) 6 6
C63F C65F C76F C80F 11(5) 6 .
C79F C65F C76F C80F 11(7) 6 .
C59F C65F C76F C80F 148.7(11) . .
C62F C65F C76F C80F -3(2) . .
C64F C65F C76F C80F 118(3) 6 .
C14F C65F C76F C80F 144.1(18) 6 .
C62F C65F C76F C80F -0.8(17) 6 .
C63F C65F C76F C77F -130(4) 6 .
C79F C65F C76F C77F -130(8) 6 .
C59F C65F C76F C77F 8(2) . .
C62F C65F C76F C77F -143.8(12) . .
C64F C65F C76F C77F -23(4) 6 .
C14F C65F C76F C77F 3.0(10) 6 .
C62F C65F C76F C77F -141.9(10) 6 .
C79F C65F C76F C63F 1(8) 6 6
C59F C65F C76F C63F 138(5) . 6
C62F C65F C76F C63F -13(3) . 6
C64F C65F C76F C63F 108(6) 6 6
C14F C65F C76F C63F 133(4) 6 6
C62F C65F C76F C63F -11(4) 6 6
C73F C75F C77F C78F -89(11) 6 6
C69F C75F C77F C78F 6.1(19) . 6
C74F C75F C77F C78F 170(3) . 6
C10F C75F C77F C78F 15(3) 6 6
C73F C75F C77F C14F -177(11) 6 6
C78F C75F C77F C14F -88(4) 6 6
C69F C75F C77F C14F -82(3) . 6
C74F C75F C77F C14F 82(4) . 6
C10F C75F C77F C14F -72(4) 6 6
C73F C75F C77F C76F 107(11) 6 .
C78F C75F C77F C76F -164(2) 6 .
C69F C75F C77F C76F -158.1(17) . .
C74F C75F C77F C76F 5.7(10) . .
C10F C75F C77F C76F -149(3) 6 .
C73F C75F C77F C58F -118(11) 6 .
C78F C75F C77F C58F -29.0(18) 6 .
C69F C75F C77F C58F -23(2) . .
C74F C75F C77F C58F 141.0(16) . .
C10F C75F C77F C58F -14(3) 6 .
C78F C75F C77F C73F 89(11) 6 6
C69F C75F C77F C73F 95(11) . 6
C74F C75F C77F C73F -101(11) . 6
C10F C75F C77F C73F 104(11) 6 6
C73F C75F C77F C79F 116(11) 6 6
C78F C75F C77F C79F -155(3) 6 6
C69F C75F C77F C79F -148.9(16) . 6
C74F C75F C77F C79F 14.9(17) . 6
C10F C75F C77F C79F -140(2) 6 6
C79F C76F C77F C78F 74(7) 6 6
C65F C76F C77F C78F 106(5) . 6
C14F C76F C77F C78F 112(5) 6 6
C80F C76F C77F C78F -38(4) . 6
C63F C76F C77F C78F 93(5) 6 6
C79F C76F C77F C14F -37(5) 6 6
C65F C76F C77F C14F -5.2(18) . 6
C80F C76F C77F C14F -149(2) . 6
C63F C76F C77F C14F -18.6(18) 6 6
C79F C76F C77F C75F 112(6) 6 .
C65F C76F C77F C75F 144.3(19) . .
C14F C76F C77F C75F 150(2) 6 .
C80F C76F C77F C75F 0.3(4) . .
C63F C76F C77F C75F 131.0(18) 6 .
C79F C76F C77F C58F -28(5) 6 .
C65F C76F C77F C58F 4.4(17) . .
C14F C76F C77F C58F 9.6(13) 6 .
C80F C76F C77F C58F -139.6(15) . .
C63F C76F C77F C58F -9.0(17) 6 .
C79F C76F C77F C73F 116(6) 6 6
C65F C76F C77F C73F 148.0(17) . 6
C14F C76F C77F C73F 153(2) 6 6
C80F C76F C77F C73F 4.0(12) . 6
C63F C76F C77F C73F 134.7(16) 6 6
C65F C76F C77F C79F 32(5) . 6
C14F C76F C77F C79F 37(5) 6 6
C80F C76F C77F C79F -112(6) . 6
C63F C76F C77F C79F 19(5) 6 6
C14F C58F C77F C78F -170(3) 6 6
C72F C58F C77F C78F -169(2) 6 6
C34F C58F C77F C78F -168(2) . 6
C16F C58F C77F C78F -77(6) 6 6
C57F C58F C77F C78F -12(2) . 6
C71F C58F C77F C78F -5.7(15) 6 6
C15F C58F C77F C78F -16(2) 6 6
C72F C58F C77F C14F 2(2) 6 6
C34F C58F C77F C14F 2(2) . 6
C78F C58F C77F C14F 170(3) 6 6
C16F C58F C77F C14F 93(6) 6 6
C57F C58F C77F C14F 158(2) . 6
C71F C58F C77F C14F 164(2) 6 6
C15F C58F C77F C14F 154(2) 6 6
C14F C58F C77F C75F -145(2) 6 .
C72F C58F C77F C75F -143.4(16) 6 .
C34F C58F C77F C75F -142.6(19) . .
C78F C58F C77F C75F 25.2(16) 6 .
C16F C58F C77F C75F -52(6) 6 .
C57F C58F C77F C75F 13(2) . .
C71F C58F C77F C75F 19.5(14) 6 .
C15F C58F C77F C75F 9(2) 6 .
C14F C58F C77F C76F -12.5(17) 6 .
C72F C58F C77F C76F -11(2) 6 .
C34F C58F C77F C76F -10(2) . .
C78F C58F C77F C76F 158(2) 6 .
C16F C58F C77F C76F 80(5) 6 .
C57F C58F C77F C76F 145.9(12) . .
C71F C58F C77F C76F 151.9(10) 6 .
C15F C58F C77F C76F 141.5(13) 6 .
C14F C58F C77F C73F -149(3) 6 6
C72F C58F C77F C73F -147.3(18) 6 6
C34F C58F C77F C73F -147(2) . 6
C78F C58F C77F C73F 21.2(12) 6 6
C16F C58F C77F C73F -56(6) 6 6
C57F C58F C77F C73F 10(2) . 6
C71F C58F C77F C73F 15.5(17) 6 6
C15F C58F C77F C73F 5(2) 6 6
C14F C58F C77F C79F -17.0(16) 6 6
C72F C58F C77F C79F -15(2) 6 6
C34F C58F C77F C79F -15(2) . 6
C78F C58F C77F C79F 153(2) 6 6
C16F C58F C77F C79F 76(5) 6 6
C57F C58F C77F C79F 141.4(14) . 6
C71F C58F C77F C79F 147.4(13) 6 6
C15F C58F C77F C79F 137.0(14) 6 6
C58F C14F C78F C77F 169(3) 6 6
C76F C14F C78F C77F -23(2) 6 6
C72F C14F C78F C77F 175(3) . 6
C79F C14F C78F C77F -33(3) . 6
C34F C14F C78F C77F 176(3) 6 6
C65F C14F C78F C77F -42(3) 6 6
C59F C14F C78F C77F -149(5) 6 6
C77F C14F C78F C75F 37(2) 6 6
C58F C14F C78F C75F -154.3(19) 6 6
C76F C14F C78F C75F 14(2) 6 6
C72F C14F C78F C75F -147.8(17) . 6
C79F C14F C78F C75F 4(2) . 6
C34F C14F C78F C75F -147.2(18) 6 6
C65F C14F C78F C75F -5(3) 6 6
C59F C14F C78F C75F -112(4) 6 6
C77F C14F C78F C71F 176(3) 6 .
C58F C14F C78F C71F -15.5(15) 6 .
C76F C14F C78F C71F 152.8(12) 6 .
C72F C14F C78F C71F -9(2) . .
C79F C14F C78F C71F 142.4(13) . .
C34F C14F C78F C71F -9(2) 6 .
C65F C14F C78F C71F 133.7(17) 6 .
C59F C14F C78F C71F 27(5) 6 .
C77F C14F C78F C73F 35(3) 6 .
C58F C14F C78F C73F -156.7(14) 6 .
C76F C14F C78F C73F 11.6(16) 6 .
C72F C14F C78F C73F -150.2(14) . .
C79F C14F C78F C73F 1.3(18) . .
C34F C14F C78F C73F -149.7(15) 6 .
C65F C14F C78F C73F -7(2) 6 .
C59F C14F C78F C73F -114(4) 6 .
C77F C14F C78F C58F -169(3) 6 6
C76F C14F C78F C58F 168.3(17) 6 6
C72F C14F C78F C58F 6.4(14) . 6
C79F C14F C78F C58F 158.0(17) . 6
C34F C14F C78F C58F 7.0(15) 6 6
C65F C14F C78F C58F 149(2) 6 6
C59F C14F C78F C58F 43(4) 6 6
C77F C14F C78F C69F 83(4) 6 6
C58F C14F C78F C69F -108(3) 6 6
C76F C14F C78F C69F 60(3) 6 6
C72F C14F C78F C69F -102(3) . 6
C79F C14F C78F C69F 50(3) . 6
C34F C14F C78F C69F -101(3) 6 6
C65F C14F C78F C69F 41(4) 6 6
C59F C14F C78F C69F -66(6) 6 6
C77F C14F C78F C57F 177(3) 6 6
C58F C14F C78F C57F -14.3(13) 6 6
C76F C14F C78F C57F 154.0(12) 6 6
C72F C14F C78F C57F -7.9(17) . 6
C79F C14F C78F C57F 143.7(13) . 6
C34F C14F C78F C57F -7.3(18) 6 6
C65F C14F C78F C57F 134.9(17) 6 6
C59F C14F C78F C57F 28(5) 6 6
C77F C14F C78F C68F 156(3) 6 6
C58F C14F C78F C68F -35.0(18) 6 6
C76F C14F C78F C68F 133.3(15) 6 6
C72F C14F C78F C68F -29(2) . 6
C79F C14F C78F C68F 123.0(16) . 6
C34F C14F C78F C68F -28(2) 6 6
C65F C14F C78F C68F 114.2(19) 6 6
C59F C14F C78F C68F 8(6) 6 6
C68F C71F C78F C77F -133(5) 6 6
C57F C71F C78F C77F 8(5) 6 6
C70F C71F C78F C77F -142(5) . 6
C15F C71F C78F C77F 7(5) . 6
C69F C71F C78F C77F -147(5) 6 6
C58F C71F C78F C77F 16(4) 6 6
C68F C71F C78F C75F 2(3) 6 6
C57F C71F C78F C75F 143(2) 6 6
C70F C71F C78F C75F -6.8(15) . 6
C15F C71F C78F C75F 142.3(19) . 6
C69F C71F C78F C75F -11.6(14) 6 6
C58F C71F C78F C75F 151(2) 6 6
C68F C71F C78F C14F -137(2) 6 .
C57F C71F C78F C14F 3(2) 6 .
C70F C71F C78F C14F -146.6(15) . .
C15F C71F C78F C14F 2.4(19) . .
C69F C71F C78F C14F -151.4(15) 6 .
C58F C71F C78F C14F 11.0(11) 6 .
C68F C71F C78F C73F 9.0(19) 6 .
C57F C71F C78F C73F 149(2) 6 .
C70F C71F C78F C73F -0.1(4) . .
C15F C71F C78F C73F 148.9(17) . .
C69F C71F C78F C73F -5.0(8) 6 .
C58F C71F C78F C73F 157.4(12) 6 .
C68F C71F C78F C58F -148(2) 6 6
C57F C71F C78F C58F -8(2) 6 6
C70F C71F C78F C58F -157.5(13) . 6
C15F C71F C78F C58F -8.5(15) . 6
C69F C71F C78F C58F -162.4(13) 6 6
C68F C71F C78F C69F 14.0(18) 6 6
C57F C71F C78F C69F 154(2) 6 6
C70F C71F C78F C69F 4.8(8) . 6
C15F C71F C78F C69F 153.9(17) . 6
C58F C71F C78F C69F 162.4(13) 6 6
C68F C71F C78F C57F -140(3) 6 6
C70F C71F C78F C57F -150(2) . 6
C15F C71F C78F C57F -1(2) . 6
C69F C71F C78F C57F -154(2) 6 6
C58F C71F C78F C57F 8(2) 6 6
C57F C71F C78F C68F 140(3) 6 6
C70F C71F C78F C68F -9.1(18) . 6
C15F C71F C78F C68F 140(3) . 6
C69F C71F C78F C68F -14.0(18) 6 6
C58F C71F C78F C68F 148(2) 6 6
C75F C73F C78F C77F 33(9) 6 6
C69F C73F C78F C77F 170(2) 6 6
C74F C73F C78F C77F 20.9(19) . 6
C10F C73F C78F C77F 163(2) . 6
C69F C73F C78F C75F 137(10) 6 6
C74F C73F C78F C75F -12(9) . 6
C10F C73F C78F C75F 130(10) . 6
C77F C73F C78F C75F -33(9) 6 6
C75F C73F C78F C14F 16(9) 6 .
C69F C73F C78F C14F 152.5(15) 6 .
C74F C73F C78F C14F 3.5(18) . .
C10F C73F C78F C14F 145.7(14) . .
C77F C73F C78F C14F -17.5(15) 6 .
C75F C73F C78F C71F -130(10) 6 .
C69F C73F C78F C71F 6.4(10) 6 .
C74F C73F C78F C71F -142.6(16) . .
C10F C73F C78F C71F -0.3(4) . .
C77F C73F C78F C71F -164(2) 6 .
C75F C73F C78F C58F -30(10) 6 6
C69F C73F C78F C58F 106(3) 6 6
C74F C73F C78F C58F -43(3) . 6
C10F C73F C78F C58F 100(3) . 6
C77F C73F C78F C58F -64(3) 6 6
C75F C73F C78F C69F -137(10) 6 6
C74F C73F C78F C69F -149(2) . 6
C10F C73F C78F C69F -6.8(10) . 6
C77F C73F C78F C69F -170(2) 6 6
C75F C73F C78F C57F -115(10) 6 6
C69F C73F C78F C57F 21.4(15) 6 6
C74F C73F C78F C57F -127.6(17) . 6
C10F C73F C78F C57F 14.6(12) . 6
C77F C73F C78F C57F -149(2) 6 6
C75F C73F C78F C68F -127(10) 6 6
C69F C73F C78F C68F 9.6(10) 6 6
C74F C73F C78F C68F -139.5(15) . 6
C10F C73F C78F C68F 2.8(8) . 6
C77F C73F C78F C68F -160(2) 6 6
C65F C63F C79F C76F 1(13) 6 6
C62F C63F C79F C76F -157(13) 6 6
C64F C63F C79F C76F 47(14) . 6
C62F C63F C79F C76F -163(13) . 6
C59F C63F C79F C76F 33(14) 6 6
C61F C63F C79F C76F 117(14) 6 6
C62F C63F C79F C65F -158(5) 6 6
C64F C63F C79F C65F 46(4) . 6
C62F C63F C79F C65F -165(4) . 6
C59F C63F C79F C65F 32(3) 6 6
C61F C63F C79F C65F 116(7) 6 6
C76F C63F C79F C65F -1(13) 6 6
C65F C63F C79F C80F 168(4) 6 .
C62F C63F C79F C80F 11(4) 6 .
C64F C63F C79F C80F -145.6(19) . .
C62F C63F C79F C80F 4(3) . .
C59F C63F C79F C80F -159.5(17) 6 .
C61F C63F C79F C80F -76(6) 6 .
C76F C63F C79F C80F 167(15) 6 .
C65F C63F C79F C14F -43(4) 6 .
C62F C63F C79F C14F 159(2) 6 .
C64F C63F C79F C14F 3(3) . .
C62F C63F C79F C14F 152.4(14) . .
C59F C63F C79F C14F -11.0(16) 6 .
C61F C63F C79F C14F 73(6) 6 .
C76F C63F C79F C14F -44(13) 6 .
C65F C63F C79F C77F -49(4) 6 6
C62F C63F C79F C77F 153(2) 6 6
C64F C63F C79F C77F -3(4) . 6
C62F C63F C79F C77F 146(2) . 6
C59F C63F C79F C77F -17(3) 6 6
C61F C63F C79F C77F 67(7) 6 6
C76F C63F C79F C77F -50(12) 6 6
C77F C14F C79F C76F 24(4) 6 6
C58F C14F C79F C76F 143(6) 6 6
C72F C14F C79F C76F -167(4) . 6
C78F C14F C79F C76F 40(4) . 6
C34F C14F C79F C76F -167(4) 6 6
C65F C14F C79F C76F -150(5) 6 6
C59F C14F C79F C76F -155(4) 6 6
C77F C14F C79F C65F 174(2) 6 6
C58F C14F C79F C65F -67(5) 6 6
C76F C14F C79F C65F 150(5) 6 6
C72F C14F C79F C65F -17(2) . 6
C78F C14F C79F C65F -169.5(17) . 6
C34F C14F C79F C65F -17(2) 6 6
C59F C14F C79F C65F -5.0(14) 6 6
C77F C14F C79F C63F -172(2) 6 .
C58F C14F C79F C63F -53(5) 6 .
C76F C14F C79F C63F 164(5) 6 .
C72F C14F C79F C63F -3(2) . .
C78F C14F C79F C63F -155.4(15) . .
C34F C14F C79F C63F -3(2) 6 .
C65F C14F C79F C63F 14.1(14) 6 .
C59F C14F C79F C63F 9.1(14) 6 .
C77F C14F C79F C80F -19.3(19) 6 .
C58F C14F C79F C80F 99(5) 6 .
C76F C14F C79F C80F -43(3) 6 .
C72F C14F C79F C80F 149.2(15) . .
C78F C14F C79F C80F -3(2) . .
C34F C14F C79F C80F 149.4(15) 6 .
C65F C14F C79F C80F 166(3) 6 .
C59F C14F C79F C80F 161.5(16) 6 .
C58F C14F C79F C77F 119(5) 6 6
C76F C14F C79F C77F -24(4) 6 6
C72F C14F C79F C77F 169(2) . 6
C78F C14F C79F C77F 16.3(15) . 6
C34F C14F C79F C77F 169(2) 6 6
C65F C14F C79F C77F -174(2) 6 6
C59F C14F C79F C77F -179.2(17) 6 6
C73F C74F C80F C76F 150.1(13) . .
C73F C74F C80F C76F 6.7(15) 6 .
C75F C74F C80F C76F 147.1(10) 6 .
C75F C74F C80F C76F 9.7(15) . .
C73F C74F C80F C76F -6.7(15) . 6
C73F C74F C80F C76F -150.1(13) 6 6
C75F C74F C80F C76F -9.7(15) 6 6
C75F C74F C80F C76F -147.1(10) . 6
C73F C74F C80F C79F 139.3(15) . 6
C73F C74F C80F C79F -4(2) 6 6
C75F C74F C80F C79F 136.4(15) 6 6
C75F C74F C80F C79F -1.1(18) . 6
C73F C74F C80F C79F 4(2) . .
C73F C74F C80F C79F -139.3(15) 6 .
C75F C74F C80F C79F 1.1(18) 6 .
C75F C74F C80F C79F -136.4(15) . .
C79F C76F C80F C74F -149(4) 6 .
C65F C76F C80F C74F -154.2(14) . .
C14F C76F C80F C74F -31(2) 6 .
C77F C76F C80F C74F -6.1(10) . .
C63F C76F C80F C74F -151.8(11) 6 .
C79F C76F C80F C76F -2(5) 6 6
C65F C76F C80F C76F -7(3) . 6
C14F C76F C80F C76F 116.6(16) 6 6
C77F C76F C80F C76F 141.1(16) . 6
C63F C76F C80F C76F -5(2) 6 6
C65F C76F C80F C79F -5(3) . 6
C14F C76F C80F C79F 118(5) 6 6
C77F C76F C80F C79F 143(4) . 6
C63F C76F C80F C79F -3(3) 6 6
C79F C76F C80F C79F -1(3) 6 .
C65F C76F C80F C79F -6.3(16) . .
C14F C76F C80F C79F 117(2) 6 .
C77F C76F C80F C79F 141.7(14) . .
C63F C76F C80F C79F -3.9(13) 6 .
C76F C79F C80F C74F -36(4) 6 .
C65F C79F C80F C74F 156(3) 6 .
C63F C79F C80F C74F 148.6(15) . .
C14F C79F C80F C74F 1(2) . .
C77F C79F C80F C74F -8.3(17) 6 .
C76F C79F C80F C76F -179(4) 6 .
C65F C79F C80F C76F 13(4) 6 .
C63F C79F C80F C76F 6(2) . .
C14F C79F C80F C76F -142.4(14) . .
C77F C79F C80F C76F -151.2(14) 6 .
C65F C79F C80F C76F -168(7) 6 6
C63F C79F C80F C76F -176(5) . 6
C14F C79F C80F C76F 36(3) . 6
C77F C79F C80F C76F 27(3) 6 6
C76F C79F C80F C79F -179(3) 6 6
C65F C79F C80F C79F 13(5) 6 6
C63F C79F C80F C79F 5(3) . 6
C14F C79F C80F C79F -142.7(9) . 6
C77F C79F C80F C79F -151.6(9) 6 6
C48B C01B C02B C03B -156(5) 6 .
C13B C01B C02B C03B -19(4) 6 .
C47B C01B C02B C03B -152.9(15) . .
C06B C01B C02B C03B -16(2) . .
C35B C01B C02B C03B -154.6(15) 6 .
C48B C01B C02B C48B 1(5) 6 .
C13B C01B C02B C48B 137(3) 6 .
C47B C01B C02B C48B 4(2) . .
C06B C01B C02B C48B 140.4(19) . .
C35B C01B C02B C48B 2(2) 6 .
C13B C01B C02B C48B 136(7) 6 6
C47B C01B C02B C48B 3(4) . 6
C06B C01B C02B C48B 140(6) . 6
C35B C01B C02B C48B 1(5) 6 6
C48B C01B C02B C01B 1(7) 6 6
C13B C01B C02B C01B 138(3) 6 6
C47B C01B C02B C01B 4(4) . 6
C06B C01B C02B C01B 141(2) . 6
C35B C01B C02B C01B 2(3) 6 6
C48B C02B C03B C04B -151(2) . .
C48B C02B C03B C04B -8(3) 6 .
C01B C02B C03B C04B -159.9(19) 6 .
C01B C02B C03B C04B 1(3) . .
C48B C02B C03B C04B 8(3) . 6
C48B C02B C03B C04B 151(2) 6 6
C01B C02B C03B C04B -1(3) 6 6
C01B C02B C03B C04B 159.9(19) . 6
C48B C02B C03B C42B 4(3) . .
C48B C02B C03B C42B 148(2) 6 .
C01B C02B C03B C42B -4(3) 6 .
C01B C02B C03B C42B 157(2) . .
C48B C02B C03B C42B -148(2) . 6
C48B C02B C03B C42B -4(3) 6 6
C01B C02B C03B C42B -157(2) 6 6
C01B C02B C03B C42B 4(3) . 6
C02B C03B C04B C42B 73(24) . 6
C04B C03B C04B C42B -86(24) 6 6
C42B C03B C04B C42B -83(24) . 6
C02B C03B C04B C05B 12(3) . .
C04B C03B C04B C05B -147.3(15) 6 .
C42B C03B C04B C05B -144(3) . .
C42B C03B C04B C05B -61(24) 6 .
C02B C03B C04B C07B 151(2) . .
C04B C03B C04B C07B -8(4) 6 .
C42B C03B C04B C07B -5(3) . .
C42B C03B C04B C07B 78(24) 6 .
C02B C03B C04B C67B 149(2) . 6
C04B C03B C04B C67B -11(4) 6 6
C42B C03B C04B C67B -8(3) . 6
C42B C03B C04B C67B 75(24) 6 6
C02B C03B C04B C24B 9(3) . 6
C04B C03B C04B C24B -150.4(16) 6 6
C42B C03B C04B C24B -147(3) . 6
C42B C03B C04B C24B -64(24) 6 6
C42B C04B C05B C24B -168(43) 6 6
C07B C04B C05B C24B -176(25) . 6
C03B C04B C05B C24B -33(26) . 6
C67B C04B C05B C24B -176(25) 6 6
C42B C04B C05B C06B -146(30) 6 .
C07B C04B C05B C06B -155(3) . .
C03B C04B C05B C06B -12(4) . .
C67B C04B C05B C06B -154(3) 6 .
C24B C04B C05B C06B 21(24) 6 .
C07B C04B C05B C42B -9(29) . 6
C03B C04B C05B C42B 135(31) . 6
C67B C04B C05B C42B -8(29) 6 6
C24B C04B C05B C42B 168(43) 6 6
C42B C04B C05B C56B -9(30) 6 6
C07B C04B C05B C56B -17(4) . 6
C03B C04B C05B C56B 126(3) . 6
C67B C04B C05B C56B -17(4) 6 6
C24B C04B C05B C56B 159(27) 6 6
C42B C04B C05B C11B 6(30) 6 .
C07B C04B C05B C11B -3(3) . .
C03B C04B C05B C11B 141(2) . .
C67B C04B C05B C11B -2(3) 6 .
C24B C04B C05B C11B 174(27) 6 .
C42B C04B C05B C13B -147(30) 6 6
C07B C04B C05B C13B -156(3) . 6
C03B C04B C05B C13B -13(4) . 6
C67B C04B C05B C13B -155(3) 6 6
C24B C04B C05B C13B 20(24) 6 6
C24B C05B C06B C13B 47(48) 6 6
C42B C05B C06B C13B -9(14) 6 6
C56B C05B C06B C13B -153(13) 6 6
C11B C05B C06B C13B -156(13) . 6
C04B C05B C06B C13B -6(14) . 6
C42B C05B C06B C24B -57(44) 6 6
C56B C05B C06B C24B 159(47) 6 6
C11B C05B C06B C24B 157(48) . 6
C04B C05B C06B C24B -54(45) . 6
C13B C05B C06B C24B -47(48) 6 6
C24B C05B C06B C18B -154(45) 6 .
C42B C05B C06B C18B 149(3) 6 .
C56B C05B C06B C18B 5(3) 6 .
C11B C05B C06B C18B 3(4) . .
C04B C05B C06B C18B 152(2) . .
C13B C05B C06B C18B 159(14) 6 .
C24B C05B C06B C01B 51(47) 6 .
C42B C05B C06B C01B -6(4) 6 .
C56B C05B C06B C01B -150(2) 6 .
C11B C05B C06B C01B -152(2) . .
C04B C05B C06B C01B -3(4) . .
C13B C05B C06B C01B 4(12) 6 .
C24B C05B C06B C31B -159(46) 6 6
C42B C05B C06B C31B 144(3) 6 6
C56B C05B C06B C31B 0(4) 6 6
C11B C05B C06B C31B -2(4) . 6
C04B C05B C06B C31B 147(3) . 6
C13B C05B C06B C31B 153(15) 6 6
C24B C05B C06B C48B 60(47) 6 6
C42B C05B C06B C48B 4(5) 6 6
C56B C05B C06B C48B -140(2) 6 6
C11B C05B C06B C48B -143(2) . 6
C04B C05B C06B C48B 6(4) . 6
C13B C05B C06B C48B 13(12) 6 6
C48B C01B C06B C13B -60(13) 6 6
C47B C01B C06B C13B -25(12) . 6
C02B C01B C06B C13B -166(12) . 6
C35B C01B C06B C13B -37(12) 6 6
C48B C01B C06B C24B 127(7) 6 6
C13B C01B C06B C24B -173(13) 6 6
C47B C01B C06B C24B 162(3) . 6
C02B C01B C06B C24B 20(3) . 6
C35B C01B C06B C24B 149(3) 6 6
C48B C01B C06B C05B 124(7) 6 .
C13B C01B C06B C05B -176(13) 6 .
C47B C01B C06B C05B 159(2) . .
C02B C01B C06B C05B 17(3) . .
C35B C01B C06B C05B 147(2) 6 .
C48B C01B C06B C18B -34(7) 6 .
C13B C01B C06B C18B 26(12) 6 .
C47B C01B C06B C18B 0.8(10) . .
C02B C01B C06B C18B -140.9(19) . .
C35B C01B C06B C18B -11.5(15) 6 .
C48B C01B C06B C31B -30(7) 6 6
C13B C01B C06B C31B 29(11) 6 6
C47B C01B C06B C31B 4.3(18) . 6
C02B C01B C06B C31B -137(2) . 6
C35B C01B C06B C31B -8(2) 6 6
C13B C01B C06B C48B 60(13) 6 6
C47B C01B C06B C48B 35(7) . 6
C02B C01B C06B C48B -107(8) . 6
C35B C01B C06B C48B 22(6) 6 6
C42B C04B C07B C67B 4(49) 6 6
C05B C04B C07B C67B 11(44) . 6
C03B C04B C07B C67B -132(43) . 6
C24B C04B C07B C67B 11(44) 6 6
C42B C04B C07B C08B 142(27) 6 .
C05B C04B C07B C08B 150(3) . .
C03B C04B C07B C08B 6(4) . .
C67B C04B C07B C08B 138(46) 6 .
C24B C04B C07B C08B 149(3) 6 .
C05B C04B C07B C42B 8(26) . 6
C03B C04B C07B C42B -136(28) . 6
C67B C04B C07B C42B -4(49) 6 6
C24B C04B C07B C42B 7(25) 6 6
C42B C04B C07B C12B -8(27) 6 .
C05B C04B C07B C12B 0(3) . .
C03B C04B C07B C12B -144(2) . .
C67B C04B C07B C12B -11(43) 6 .
C24B C04B C07B C12B 0(3) 6 .
C42B C04B C07B C68B 10(27) 6 6
C05B C04B C07B C68B 17(3) . 6
C03B C04B C07B C68B -126(3) . 6
C67B C04B C07B C68B 6(42) 6 6
C24B C04B C07B C68B 17(4) 6 6
C67B C07B C08B C07B 119(51) 6 6
C42B C07B C08B C07B -1(5) 6 6
C04B C07B C08B C07B -4(5) . 6
C12B C07B C08B C07B 138.5(17) . 6
C68B C07B C08B C07B 137(2) 6 6
C67B C07B C08B C67B 116(54) 6 .
C42B C07B C08B C67B -3(3) 6 .
C04B C07B C08B C67B -6(3) . .
C12B C07B C08B C67B 136(3) . .
C68B C07B C08B C67B 135(2) 6 .
C42B C07B C08B C67B -119(55) 6 6
C04B C07B C08B C67B -123(55) . 6
C12B C07B C08B C67B 20(51) . 6
C68B C07B C08B C67B 18(52) 6 6
C67B C07B C08B C09B -21(54) 6 .
C42B C07B C08B C09B -140(3) 6 .
C04B C07B C08B C09B -144(2) . .
C12B C07B C08B C09B -1(4) . .
C68B C07B C08B C09B -3(3) 6 .
C07B C08B C09B C69B -148(2) 6 6
C07B C08B C09B C69B -4(3) . 6
C67B C08B C09B C69B -147.6(19) . 6
C67B C08B C09B C69B -5(3) 6 6
C07B C08B C09B C69B 4(3) 6 .
C07B C08B C09B C69B 148(2) . .
C67B C08B C09B C69B 5(3) . .
C67B C08B C09B C69B 147.6(19) 6 .
C07B C08B C09B C10B 2(3) 6 6
C07B C08B C09B C10B 146(2) . 6
C67B C08B C09B C10B 2(3) . 6
C67B C08B C09B C10B 145(2) 6 6
C07B C08B C09B C10B -146(2) 6 .
C07B C08B C09B C10B -2(3) . .
C67B C08B C09B C10B -145(2) . .
C67B C08B C09B C10B -2(3) 6 .
C69B C09B C10B C69B -154(6) . 6
C08B C09B C10B C69B -8(6) . 6
C10B C09B C10B C69B -160(5) 6 6
C69B C09B C10B C75B 129(7) 6 6
C69B C09B C10B C75B -26(3) . 6
C08B C09B C10B C75B 121(3) . 6
C10B C09B C10B C75B -31(4) 6 6
C69B C09B C10B C70B 15(5) 6 .
C69B C09B C10B C70B -139(2) . .
C08B C09B C10B C70B 7(3) . .
C10B C09B C10B C70B -145.3(14) 6 .
C69B C09B C10B C73B 145(7) 6 .
C69B C09B C10B C73B -10(3) . .
C08B C09B C10B C73B 137(2) . .
C10B C09B C10B C73B -15(3) 6 .
C69B C09B C10B C68B 12(5) 6 6
C69B C09B C10B C68B -143(2) . 6
C08B C09B C10B C68B 4(2) . 6
C10B C09B C10B C68B -148.5(16) 6 6
C24B C05B C11B C56B 23(45) 6 6
C06B C05B C11B C56B 6(6) . 6
C42B C05B C11B C56B -146(6) 6 6
C04B C05B C11B C56B -146(5) . 6
C13B C05B C11B C56B 2(6) 6 6
C24B C05B C11B C57B 127(44) 6 6
C06B C05B C11B C57B 110(3) . 6
C42B C05B C11B C57B -42(4) 6 6
C56B C05B C11B C57B 104(7) 6 6
C04B C05B C11B C57B -42(4) . 6
C13B C05B C11B C57B 106(3) 6 6
C24B C05B C11B C12B 173(45) 6 .
C06B C05B C11B C12B 157(3) . .
C42B C05B C11B C12B 5(3) 6 .
C56B C05B C11B C12B 150(6) 6 .
C04B C05B C11B C12B 4(3) . .
C13B C05B C11B C12B 153(3) 6 .
C24B C05B C11B C17B 27(45) 6 .
C06B C05B C11B C17B 10(4) . .
C42B C05B C11B C17B -142(3) 6 .
C56B C05B C11B C17B 4(5) 6 .
C04B C05B C11B C17B -142(2) . .
C13B C05B C11B C17B 6(4) 6 .
C06B C05B C11B C24B -17(43) . 6
C42B C05B C11B C24B -169(46) 6 6
C56B C05B C11B C24B -23(45) 6 6
C04B C05B C11B C24B -169(46) . 6
C13B C05B C11B C24B -21(43) 6 6
C24B C05B C11B C68B 161(44) 6 6
C06B C05B C11B C68B 145(3) . 6
C42B C05B C11B C68B -7(3) 6 6
C56B C05B C11B C68B 138(6) 6 6
C04B C05B C11B C68B -8(3) . 6
C13B C05B C11B C68B 141(3) 6 6
C24B C05B C11B C55B 19(44) 6 6
C06B C05B C11B C55B 3(3) . 6
C42B C05B C11B C55B -149(3) 6 6
C56B C05B C11B C55B -4(5) 6 6
C04B C05B C11B C55B -150(2) . 6
C13B C05B C11B C55B -2(3) 6 6
C56B C11B C12B C68B -19(10) 6 6
C57B C11B C12B C68B 39(5) 6 6
C05B C11B C12B C68B -106(5) . 6
C17B C11B C12B C68B 34(7) . 6
C24B C11B C12B C68B -106(6) 6 6
C55B C11B C12B C68B 3(7) 6 6
C56B C11B C12B C57B -58(8) 6 6
C05B C11B C12B C57B -145(3) . 6
C17B C11B C12B C57B -5(3) . 6
C24B C11B C12B C57B -145(3) 6 6
C68B C11B C12B C57B -39(5) 6 6
C55B C11B C12B C57B -36(4) 6 6
C56B C11B C12B C70B -60(8) 6 .
C57B C11B C12B C70B -2(3) 6 .
C05B C11B C12B C70B -147(2) . .
C17B C11B C12B C70B -7(4) . .
C24B C11B C12B C70B -147(2) 6 .
C68B C11B C12B C70B -41(5) 6 .
C55B C11B C12B C70B -38(5) 6 .
C56B C11B C12B C67B 82(8) 6 6
C57B C11B C12B C67B 140(3) 6 6
C05B C11B C12B C67B -5(3) . 6
C17B C11B C12B C67B 135(3) . 6
C24B C11B C12B C67B -5(3) 6 6
C68B C11B C12B C67B 101(6) 6 6
C55B C11B C12B C67B 104(3) 6 6
C56B C11B C12B C07B 83(8) 6 .
C57B C11B C12B C07B 140(3) 6 .
C05B C11B C12B C07B -4(3) . .
C17B C11B C12B C07B 136(3) . .
C24B C11B C12B C07B -4(3) 6 .
C68B C11B C12B C07B 102(6) 6 .
C55B C11B C12B C07B 105(3) 6 .
C57B C11B C12B C56B 58(8) 6 6
C05B C11B C12B C56B -87(8) . 6
C17B C11B C12B C56B 53(7) . 6
C24B C11B C12B C56B -87(8) 6 6
C68B C11B C12B C56B 19(10) 6 6
C55B C11B C12B C56B 22(6) 6 6
C56B C11B C12B C69B -32(9) 6 6
C57B C11B C12B C69B 26(3) 6 6
C05B C11B C12B C69B -119(2) . 6
C17B C11B C12B C69B 22(4) . 6
C24B C11B C12B C69B -118(3) 6 6
C68B C11B C12B C69B -12(4) 6 6
C55B C11B C12B C69B -10(5) 6 6
C67B C07B C12B C68B 96(100) 6 6
C08B C07B C12B C68B -3(5) . 6
C42B C07B C12B C68B 143(4) 6 6
C04B C07B C12B C68B 144(4) . 6
C67B C07B C12B C57B 8(100) 6 6
C08B C07B C12B C57B -91(4) . 6
C42B C07B C12B C57B 55(4) 6 6
C04B C07B C12B C57B 56(4) . 6
C68B C07B C12B C57B -88(5) 6 6
C67B C07B C12B C70B 97(100) 6 .
C08B C07B C12B C70B -2(4) . .
C42B C07B C12B C70B 144(3) 6 .
C04B C07B C12B C70B 145(2) . .
C68B C07B C12B C70B 1(3) 6 .
C08B C07B C12B C67B -99(100) . 6
C42B C07B C12B C67B 47(100) 6 6
C04B C07B C12B C67B 48(100) . 6
C68B C07B C12B C67B -96(100) 6 6
C67B C07B C12B C11B -45(100) 6 .
C08B C07B C12B C11B -144(3) . .
C42B C07B C12B C11B 2(3) 6 .
C04B C07B C12B C11B 3(3) . .
C68B C07B C12B C11B -141(5) 6 .
C67B C07B C12B C56B -37(100) 6 6
C08B C07B C12B C56B -136(3) . 6
C42B C07B C12B C56B 10(3) 6 6
C04B C07B C12B C56B 11(3) . 6
C68B C07B C12B C56B -132(5) 6 6
C67B C07B C12B C69B 103(100) 6 6
C08B C07B C12B C69B 4(3) . 6
C42B C07B C12B C69B 150(2) 6 6
C04B C07B C12B C69B 150(2) . 6
C68B C07B C12B C69B 7(4) 6 6
C58B C15B C16B C59B 12(11) 6 6
C34B C15B C16B C59B -159(12) 6 6
C71B C15B C16B C59B 11(10) . 6
C17B C15B C16B C59B 167(8) . 6
C57B C15B C16B C59B 98(9) 6 6
C54B C15B C16B C59B 176(9) 6 6
C77B C15B C16B C59B 14(9) 6 6
C58B C15B C16B C34B 171(9) 6 6
C71B C15B C16B C34B 170(7) . 6
C17B C15B C16B C34B -34(6) . 6
C57B C15B C16B C34B -103(7) 6 6
C54B C15B C16B C34B -25(6) 6 6
C77B C15B C16B C34B 173(6) 6 6
C58B C15B C16B C50B -154(5) 6 .
C34B C15B C16B C50B 34(6) 6 .
C71B C15B C16B C50B -155(3) . .
C17B C15B C16B C50B 0(4) . .
C57B C15B C16B C50B -69(5) 6 .
C54B C15B C16B C50B 9(3) 6 .
C77B C15B C16B C50B -153(2) 6 .
C58B C15B C16B C72B -11(6) 6 .
C34B C15B C16B C72B 177(7) 6 .
C71B C15B C16B C72B -12(4) . .
C17B C15B C16B C72B 143(2) . .
C57B C15B C16B C72B 74(4) 6 .
C54B C15B C16B C72B 153(3) 6 .
C77B C15B C16B C72B -10(3) 6 .
C34B C15B C16B C58B -171(9) 6 6
C71B C15B C16B C58B -1(4) . 6
C17B C15B C16B C58B 154(7) . 6
C57B C15B C16B C58B 85(7) 6 6
C54B C15B C16B C58B 164(6) 6 6
C77B C15B C16B C58B 1(5) 6 6
C58B C15B C16B C54B -164(6) 6 6
C34B C15B C16B C54B 25(6) 6 6
C71B C15B C16B C54B -165(3) . 6
C17B C15B C16B C54B -9(2) . 6
C57B C15B C16B C54B -78(4) 6 6
C77B C15B C16B C54B -162.6(19) 6 6
C58B C15B C16B C60B -125(7) 6 6
C34B C15B C16B C60B 64(9) 6 6
C71B C15B C16B C60B -126(6) . 6
C17B C15B C16B C60B 29(8) . 6
C57B C15B C16B C60B -40(9) 6 6
C54B C15B C16B C60B 39(7) 6 6
C77B C15B C16B C60B -124(7) 6 6
C58B C15B C16B C65B -4(6) 6 6
C34B C15B C16B C65B -175(7) 6 6
C71B C15B C16B C65B -5(3) . 6
C17B C15B C16B C65B 150(2) . 6
C57B C15B C16B C65B 81(4) 6 6
C54B C15B C16B C65B 160(2) 6 6
C77B C15B C16B C65B -3(2) 6 6
C56B C11B C17B C55B -9(8) 6 6
C57B C11B C17B C55B -156(3) 6 6
C12B C11B C17B C55B -152(3) . 6
C05B C11B C17B C55B -15(4) . 6
C24B C11B C17B C55B -14(4) 6 6
C68B C11B C17B C55B -144(3) 6 6
C57B C11B C17B C56B -147(9) 6 6
C12B C11B C17B C56B -143(9) . 6
C05B C11B C17B C56B -6(7) . 6
C24B C11B C17B C56B -5(8) 6 6
C68B C11B C17B C56B -135(8) 6 6
C55B C11B C17B C56B 9(8) 6 6
C56B C11B C17B C19B -4(8) 6 .
C57B C11B C17B C19B -151(3) 6 .
C12B C11B C17B C19B -147(3) . .
C05B C11B C17B C19B -10(4) . .
C24B C11B C17B C19B -8(4) 6 .
C68B C11B C17B C19B -139(2) 6 .
C55B C11B C17B C19B 5(3) 6 .
C56B C11B C17B C15B 146(8) 6 .
C57B C11B C17B C15B 0(3) 6 .
C12B C11B C17B C15B 4(4) . .
C05B C11B C17B C15B 141(2) . .
C24B C11B C17B C15B 142(2) 6 .
C68B C11B C17B C15B 11(3) 6 .
C55B C11B C17B C15B 156(4) 6 .
C56B C11B C17B C54B 33(11) 6 6
C57B C11B C17B C54B -114(8) 6 6
C12B C11B C17B C54B -110(7) . 6
C05B C11B C17B C54B 27(9) . 6
C24B C11B C17B C54B 28(9) 6 6
C68B C11B C17B C54B -103(7) 6 6
C55B C11B C17B C54B 42(7) 6 6
C56B C11B C17B C57B 147(9) 6 6
C12B C11B C17B C57B 4(2) . 6
C05B C11B C17B C57B 141(3) . 6
C24B C11B C17B C57B 142(3) 6 6
C68B C11B C17B C57B 11.2(18) 6 6
C55B C11B C17B C57B 156(3) 6 6
C56B C11B C17B C34B 139(9) 6 6
C57B C11B C17B C34B -8(4) 6 6
C12B C11B C17B C34B -4(5) . 6
C05B C11B C17B C34B 133(3) . 6
C24B C11B C17B C34B 134(3) 6 6
C68B C11B C17B C34B 3(4) 6 6
C55B C11B C17B C34B 148(5) 6 6
C56B C11B C17B C58B 147(8) 6 6
C57B C11B C17B C58B 0(2) 6 6
C12B C11B C17B C58B 4(3) . 6
C05B C11B C17B C58B 141(2) . 6
C24B C11B C17B C58B 142(2) 6 6
C68B C11B C17B C58B 11(3) 6 6
C55B C11B C17B C58B 156(3) 6 6
C58B C15B C17B C55B 144(6) 6 6
C34B C15B C17B C55B -26(6) 6 6
C16B C15B C17B C55B -11(5) . 6
C71B C15B C17B C55B 145(4) . 6
C57B C15B C17B C55B 143(5) 6 6
C54B C15B C17B C55B -22(4) 6 6
C77B C15B C17B C55B 128(4) 6 6
C58B C15B C17B C56B 13(7) 6 6
C34B C15B C17B C56B -157(4) 6 6
C16B C15B C17B C56B -142(4) . 6
C71B C15B C17B C56B 13(5) . 6
C57B C15B C17B C56B 12(3) 6 6
C54B C15B C17B C56B -153(4) 6 6
C77B C15B C17B C56B -4(5) 6 6
C58B C15B C17B C19B 152(5) 6 .
C34B C15B C17B C19B -17(4) 6 .
C16B C15B C17B C19B -3(4) . .
C71B C15B C17B C19B 153(3) . .
C57B C15B C17B C19B 151(3) 6 .
C54B C15B C17B C19B -14(2) 6 .
C77B C15B C17B C19B 136(3) 6 .
C58B C15B C17B C11B 1(6) 6 .
C34B C15B C17B C11B -168(3) 6 .
C16B C15B C17B C11B -154(2) . .
C71B C15B C17B C11B 2(3) . .
C57B C15B C17B C11B 0.1(18) 6 .
C54B C15B C17B C11B -165(3) 6 .
C77B C15B C17B C11B -15(4) 6 .
C58B C15B C17B C54B 166(6) 6 6
C34B C15B C17B C54B -4(3) 6 6
C16B C15B C17B C54B 11(3) . 6
C71B C15B C17B C54B 166(3) . 6
C57B C15B C17B C54B 165(2) 6 6
C77B C15B C17B C54B 149(3) 6 6
C58B C15B C17B C57B 1(5) 6 6
C34B C15B C17B C57B -169(3) 6 6
C16B C15B C17B C57B -154(3) . 6
C71B C15B C17B C57B 1(2) . 6
C54B C15B C17B C57B -165(2) 6 6
C77B C15B C17B C57B -16(3) 6 6
C58B C15B C17B C34B 169(7) 6 6
C16B C15B C17B C34B 15(3) . 6
C71B C15B C17B C34B 170(5) . 6
C57B C15B C17B C34B 169(3) 6 6
C54B C15B C17B C34B 4(3) 6 6
C77B C15B C17B C34B 153(5) 6 6
C34B C15B C17B C58B -169(7) 6 6
C16B C15B C17B C58B -155(7) . 6
C71B C15B C17B C58B 1(4) . 6
C57B C15B C17B C58B -1(5) 6 6
C54B C15B C17B C58B -166(6) 6 6
C77B C15B C17B C58B -16(4) 6 6
C13B C06B C18B C31B 60(14) 6 6
C24B C06B C18B C31B -111(16) 6 6
C05B C06B C18B C31B -109(16) . 6
C01B C06B C18B C31B 48(15) . 6
C48B C06B C18B C31B 42(15) 6 6
C13B C06B C18B C29B 31(6) 6 6
C24B C06B C18B C29B -139(3) 6 6
C05B C06B C18B C29B -137(3) . 6
C01B C06B C18B C29B 19.2(19) . 6
C31B C06B C18B C29B -28(14) 6 6
C48B C06B C18B C29B 14(2) 6 6
C13B C06B C18B C46B 12(6) 6 .
C24B C06B C18B C46B -159(3) 6 .
C05B C06B C18B C46B -157(3) . .
C01B C06B C18B C46B -0.7(8) . .
C31B C06B C18B C46B -48(15) 6 .
C48B C06B C18B C46B -6.0(13) 6 .
C24B C06B C18B C13B -170(8) 6 6
C05B C06B C18B C13B -169(8) . 6
C01B C06B C18B C13B -12(6) . 6
C31B C06B C18B C13B -60(14) 6 6
C48B C06B C18B C13B -17(6) 6 6
C13B C06B C18B C55B 161(7) 6 6
C24B C06B C18B C55B -10(3) 6 6
C05B C06B C18B C55B -8(3) . 6
C01B C06B C18B C55B 148.5(19) . 6
C31B C06B C18B C55B 101(15) 6 6
C48B C06B C18B C55B 143(2) 6 6
C13B C06B C18B C19B 153(7) 6 .
C24B C06B C18B C19B -18(3) 6 .
C05B C06B C18B C19B -16(3) . .
C01B C06B C18B C19B 140(2) . .
C31B C06B C18B C19B 93(16) 6 .
C48B C06B C18B C19B 135(2) 6 .
C13B C06B C18B Sm1 68(6) 6 6
C24B C06B C18B Sm1 -102(3) 6 6
C05B C06B C18B Sm1 -100(2) . 6
C01B C06B C18B Sm1 56.2(9) . 6
C31B C06B C18B Sm1 8(15) 6 6
C48B C06B C18B Sm1 50.9(13) 6 6
C56B C17B C19B C55B -17(8) 6 6
C11B C17B C19B C55B -16(8) . 6
C15B C17B C19B C55B -163(8) . 6
C54B C17B C19B C55B 178(9) 6 6
C57B C17B C19B C55B -62(9) 6 6
C34B C17B C19B C55B -171(8) 6 6
C58B C17B C19B C55B -152(8) 6 6
C55B C17B C19B C54B -178(9) 6 6
C56B C17B C19B C54B 165(4) 6 6
C11B C17B C19B C54B 166(3) . 6
C15B C17B C19B C54B 19(3) . 6
C57B C17B C19B C54B 120(4) 6 6
C34B C17B C19B C54B 11(3) 6 6
C58B C17B C19B C54B 30(4) 6 6
C55B C17B C19B C49B 164(9) 6 .
C56B C17B C19B C49B 148(3) 6 .
C11B C17B C19B C49B 149(3) . .
C15B C17B C19B C49B 2(4) . .
C54B C17B C19B C49B -18(3) 6 .
C57B C17B C19B C49B 102(4) 6 .
C34B C17B C19B C49B -6(3) 6 .
C58B C17B C19B C49B 12(5) 6 .
C55B C17B C19B C18B 13(6) 6 .
C56B C17B C19B C18B -4(4) 6 .
C11B C17B C19B C18B -3(4) . .
C15B C17B C19B C18B -150(2) . .
C54B C17B C19B C18B -169(4) 6 .
C57B C17B C19B C18B -49(5) 6 .
C34B C17B C19B C18B -158(2) 6 .
C58B C17B C19B C18B -139(3) 6 .
C55B C17B C19B C31B 18(6) 6 6
C56B C17B C19B C31B 1(4) 6 6
C11B C17B C19B C31B 2(4) . 6
C15B C17B C19B C31B -145(3) . 6
C54B C17B C19B C31B -164(4) 6 6
C57B C17B C19B C31B -45(5) 6 6
C34B C17B C19B C31B -153(3) 6 6
C58B C17B C19B C31B -134(3) 6 6
C55B C17B C19B C32B 169(9) 6 6
C56B C17B C19B C32B 152(3) 6 6
C11B C17B C19B C32B 154(2) . 6
C15B C17B C19B C32B 6(4) . 6
C54B C17B C19B C32B -13(2) 6 6
C57B C17B C19B C32B 107(4) 6 6
C34B C17B C19B C32B -2(3) 6 6
C58B C17B C19B C32B 17(5) 6 6
C55B C17B C19B C56B 17(8) 6 6
C11B C17B C19B C56B 1(3) . 6
C15B C17B C19B C56B -146(5) . 6
C54B C17B C19B C56B -165(4) 6 6
C57B C17B C19B C56B -45(4) 6 6
C34B C17B C19B C56B -154(4) 6 6
C58B C17B C19B C56B -135(5) 6 6
C31B C18B C19B C55B 131(19) 6 6
C29B C18B C19B C55B 160(5) 6 6
C46B C18B C19B C55B 156(5) . 6
C13B C18B C19B C55B 33(6) 6 6
C06B C18B C19B C55B 23(6) . 6
Sm1 C18B C19B C55B 107(5) 6 6
C31B C18B C19B C54B -11(23) 6 6
C29B C18B C19B C54B 18(12) 6 6
C46B C18B C19B C54B 14(13) . 6
C13B C18B C19B C54B -110(11) 6 6
C06B C18B C19B C54B -119(11) . 6
C55B C18B C19B C54B -142(15) 6 6
Sm1 C18B C19B C54B -36(12) 6 6
C31B C18B C19B C17B 123(18) 6 .
C29B C18B C19B C17B 152(3) 6 .
C46B C18B C19B C17B 148(2) . .
C13B C18B C19B C17B 24(4) 6 .
C06B C18B C19B C17B 15(3) . .
C55B C18B C19B C17B -9(4) 6 .
Sm1 C18B C19B C17B 98(2) 6 .
C31B C18B C19B C49B -31(18) 6 .
C29B C18B C19B C49B -2(3) 6 .
C46B C18B C19B C49B -6(3) . .
C13B C18B C19B C49B -130(3) 6 .
C06B C18B C19B C49B -139(2) . .
C55B C18B C19B C49B -162(7) 6 .
Sm1 C18B C19B C49B -56(2) 6 .
C29B C18B C19B C31B 29(17) 6 6
C46B C18B C19B C31B 25(17) . 6
C13B C18B C19B C31B -98(18) 6 6
C06B C18B C19B C31B -108(18) . 6
C55B C18B C19B C31B -131(19) 6 6
Sm1 C18B C19B C31B -24(17) 6 6
C31B C18B C19B C32B -35(18) 6 6
C29B C18B C19B C32B -6(3) 6 6
C46B C18B C19B C32B -10(3) . 6
C13B C18B C19B C32B -134(2) 6 6
C06B C18B C19B C32B -143.0(17) . 6
C55B C18B C19B C32B -166(7) 6 6
Sm1 C18B C19B C32B -59.6(19) 6 6
C31B C18B C19B C56B 121(18) 6 6
C29B C18B C19B C56B 149(2) 6 6
C46B C18B C19B C56B 145.8(19) . 6
C13B C18B C19B C56B 22(3) 6 6
C06B C18B C19B C56B 13(2) . 6
C55B C18B C19B C56B -11(5) 6 6
Sm1 C18B C19B C56B 96.1(14) 6 6
C38B C20B C21B C22B 136(2) 6 .
C38B C20B C21B C22B -18(3) . .
C25B C20B C21B C22B -9(3) 6 .
C25B C20B C21B C22B 128(2) . .
C38B C20B C21B C22B 18(3) 6 6
C38B C20B C21B C22B -136(2) . 6
C25B C20B C21B C22B -128(2) 6 6
C25B C20B C21B C22B 9(3) . 6
C38B C20B C21B C51B 154.1(18) 6 6
C38B C20B C21B C51B 0(2) . 6
C25B C20B C21B C51B 9(3) 6 6
C25B C20B C21B C51B 145.9(17) . 6
C38B C20B C21B C51B 0(2) 6 .
C38B C20B C21B C51B -154.1(18) . .
C25B C20B C21B C51B -145.9(17) 6 .
C25B C20B C21B C51B -9(3) . .
C22B C21B C22B C51B 179(3) 6 6
C20B C21B C22B C51B 40(4) . 6
C51B C21B C22B C51B 179(4) . 6
C22B C21B C22B C53B -16(15) 6 6
C20B C21B C22B C53B -156(13) . 6
C51B C21B C22B C53B 165(16) 6 6
C51B C21B C22B C53B -16(14) . 6
C22B C21B C22B C23B 154.5(13) 6 .
C20B C21B C22B C23B 15(3) . .
C51B C21B C22B C23B -25(3) 6 .
C51B C21B C22B C23B 154(2) . .
C22B C21B C22B C40B 2(2) 6 .
C20B C21B C22B C40B -138.1(19) . .
C51B C21B C22B C40B -178(4) 6 .
C51B C21B C22B C40B 1(2) . .
C20B C21B C22B C22B -140(3) . 6
C51B C21B C22B C22B -179(3) 6 6
C51B C21B C22B C22B -0.2(13) . 6
C22B C21B C22B C52B 159.9(9) 6 6
C20B C21B C22B C52B 20(3) . 6
C51B C21B C22B C52B -20(3) 6 6
C51B C21B C22B C52B 159.6(17) . 6
C51B C22B C23B C52B -19(6) 6 6
C53B C22B C23B C52B -162(5) 6 6
C21B C22B C23B C52B 20(6) . 6
C40B C22B C23B C52B 163(4) . 6
C22B C22B C23B C52B 68(6) 6 6
C53B C22B C23B C51B -142(5) 6 6
C21B C22B C23B C51B 40(3) . 6
C40B C22B C23B C51B -178(5) . 6
C22B C22B C23B C51B 87(4) 6 6
C52B C22B C23B C51B 19(6) 6 6
C51B C22B C23B C41B 174(4) 6 .
C53B C22B C23B C41B 32(3) 6 .
C21B C22B C23B C41B -146(2) . .
C40B C22B C23B C41B -4(4) . .
C22B C22B C23B C41B -99(2) 6 .
C52B C22B C23B C41B -167(7) 6 .
C51B C22B C23B C39B -44(4) 6 .
C53B C22B C23B C39B 174(3) 6 .
C21B C22B C23B C39B -4(3) . .
C40B C22B C23B C39B 138(2) . .
C22B C22B C23B C39B 43(4) 6 .
C52B C22B C23B C39B -25(4) 6 .
C51B C22B C23B C33B 180(7) 6 6
C53B C22B C23B C33B 37(6) 6 6
C21B C22B C23B C33B -141(5) . 6
C40B C22B C23B C33B 2(7) . 6
C22B C22B C23B C33B -93(5) 6 6
C52B C22B C23B C33B -161(9) 6 6
C51B C22B C23B C53B 142(5) 6 6
C21B C22B C23B C53B -178(3) . 6
C40B C22B C23B C53B -35(2) . 6
C22B C22B C23B C53B -131(3) 6 6
C52B C22B C23B C53B 162(5) 6 6
C06B C13B C24B C05B -58(45) 6 6
C01B C13B C24B C05B 114(46) 6 6
C18B C13B C24B C05B -45(46) 6 6
C48B C13B C24B C05B 103(46) . 6
C31B C13B C24B C05B -40(46) . 6
C47B C13B C24B C05B 75(45) 6 6
C46B C13B C24B C05B -24(47) 6 6
C01B C13B C24B C06B 173(15) 6 6
C18B C13B C24B C06B 14(12) 6 6
C48B C13B C24B C06B 162(15) . 6
C31B C13B C24B C06B 18(12) . 6
C05B C13B C24B C06B 58(45) 6 6
C47B C13B C24B C06B 133(16) 6 6
C46B C13B C24B C06B 35(12) 6 6
C06B C13B C24B C42B -165(13) 6 .
C01B C13B C24B C42B 8(4) 6 .
C18B C13B C24B C42B -151(3) 6 .
C48B C13B C24B C42B -3(4) . .
C31B C13B C24B C42B -147(3) . .
C05B C13B C24B C42B -106(47) 6 .
C47B C13B C24B C42B -32(6) 6 .
C46B C13B C24B C42B -130(3) 6 .
C06B C13B C24B C04B -168(13) 6 6
C01B C13B C24B C04B 5(4) 6 6
C18B C13B C24B C04B -154(3) 6 6
C48B C13B C24B C04B -6(4) . 6
C31B C13B C24B C04B -150(3) . 6
C05B C13B C24B C04B -109(47) 6 6
C47B C13B C24B C04B -34(6) 6 6
C46B C13B C24B C04B -133(3) 6 6
C06B C13B C24B C56B -26(13) 6 .
C01B C13B C24B C56B 147(3) 6 .
C18B C13B C24B C56B -12(4) 6 .
C48B C13B C24B C56B 136(3) . .
C31B C13B C24B C56B -8(4) . .
C05B C13B C24B C56B 33(44) 6 .
C47B C13B C24B C56B 107(4) 6 .
C46B C13B C24B C56B 9(5) 6 .
C06B C13B C24B C11B -26(14) 6 6
C01B C13B C24B C11B 147(3) 6 6
C18B C13B C24B C11B -12(4) 6 6
C48B C13B C24B C11B 136(3) . 6
C31B C13B C24B C11B -8(4) . 6
C05B C13B C24B C11B 33(44) 6 6
C47B C13B C24B C11B 108(4) 6 6
C46B C13B C24B C11B 9(6) 6 6
C21B C20B C25B C38B 30(6) . 6
C38B C20B C25B C38B 174(6) . 6
C25B C20B C25B C38B 175(4) 6 6
C21B C20B C25B C37B -149(3) . 6
C38B C20B C25B C37B -180(100) 6 6
C38B C20B C25B C37B -6(4) . 6
C25B C20B C25B C37B -5(5) 6 6
C21B C20B C25B C26B -145.5(18) . .
C38B C20B C25B C26B -176(6) 6 .
C38B C20B C25B C26B -2(2) . .
C25B C20B C25B C26B -1(3) 6 .
C21B C20B C25B C27B 3(3) . .
C38B C20B C25B C27B -27(4) 6 .
C38B C20B C25B C27B 147(2) . .
C25B C20B C25B C27B 148.0(14) 6 .
C21B C20B C25B C39B 5(2) . 6
C38B C20B C25B C39B -26(4) 6 6
C38B C20B C25B C39B 147.7(17) . 6
C25B C20B C25B C39B 149.1(11) 6 6
C21B C20B C25B Sm1 -80.7(16) . .
C38B C20B C25B Sm1 -111(5) 6 .
C38B C20B C25B Sm1 62.4(15) . .
C25B C20B C25B Sm1 63.9(16) 6 .
C38B C25B C26B C37B 40(52) 6 6
C27B C25B C26B C37B 35(3) . 6
C20B C25B C26B C37B -175(4) . 6
C39B C25B C26B C37B 46(4) 6 6
Sm1 C25B C26B C37B 105(3) . 6
C38B C25B C26B C36B -148(52) 6 6
C37B C25B C26B C36B 173(6) 6 6
C27B C25B C26B C36B -153(3) . 6
C20B C25B C26B C36B -2(4) . 6
C39B C25B C26B C36B -142(3) 6 6
Sm1 C25B C26B C36B -83(3) . 6
C38B C25B C26B C36B -146(52) 6 .
C37B C25B C26B C36B 174(4) 6 .
C27B C25B C26B C36B -150.9(19) . .
C20B C25B C26B C36B -1(3) . .
C39B C25B C26B C36B -140(2) 6 .
Sm1 C25B C26B C36B -81.0(16) . .
C38B C25B C26B C30B -7(53) 6 .
C37B C25B C26B C30B -47(3) 6 .
C27B C25B C26B C30B -12(3) . .
C20B C25B C26B C30B 138.7(17) . .
C39B C25B C26B C30B -1(3) 6 .
Sm1 C25B C26B C30B 58.2(14) . .
C37B C25B C26B C38B -40(52) 6 6
C27B C25B C26B C38B -5(52) . 6
C20B C25B C26B C38B 146(54) . 6
C39B C25B C26B C38B 6(51) 6 6
Sm1 C25B C26B C38B 65(53) . 6
C38B C25B C26B C44B 8(53) 6 6
C37B C25B C26B C44B -31(3) 6 6
C27B C25B C26B C44B 3.6(18) . 6
C20B C25B C26B C44B 153.9(18) . 6
C39B C25B C26B C44B 14(2) 6 6
Sm1 C25B C26B C44B 73.5(8) . 6
C38B C25B C26B C45B -74(53) 6 6
C37B C25B C26B C45B -113(4) 6 6
C27B C25B C26B C45B -78(3) . 6
C20B C25B C26B C45B 72(4) . 6
C39B C25B C26B C45B -68(4) 6 6
Sm1 C25B C26B C45B -8(3) . 6
C38B C25B C26B C26B -145(53) 6 6
C37B C25B C26B C26B 175(3) 6 6
C27B C25B C26B C26B -149.7(16) . 6
C20B C25B C26B C26B 0.6(18) . 6
C39B C25B C26B C26B -139.1(19) 6 6
Sm1 C25B C26B C26B -79.8(4) . 6
C38B C25B C26B Sm1 -65(53) 6 .
C37B C25B C26B Sm1 -105(3) 6 .
C27B C25B C26B Sm1 -69.9(17) . .
C20B C25B C26B Sm1 80.4(16) . .
C39B C25B C26B Sm1 -59(2) 6 .
C38B C25B C26B Sm1 -89(53) 6 6
C37B C25B C26B Sm1 -128(3) 6 6
C27B C25B C26B Sm1 -93.4(17) . 6
C20B C25B C26B Sm1 56.9(16) . 6
C39B C25B C26B Sm1 -83(2) 6 6
Sm1 C25B C26B Sm1 -23.6(5) . 6
C38B C25B C27B C39B -25(6) 6 6
C37B C25B C27B C39B 168(4) 6 6
C26B C25B C27B C39B 154(4) . 6
C20B C25B C27B C39B 3(5) . 6
Sm1 C25B C27B C39B 94(4) . 6
C38B C25B C27B C43B -166(6) 6 6
C37B C25B C27B C43B 27(4) 6 6
C26B C25B C27B C43B 13(4) . 6
C20B C25B C27B C43B -138(3) . 6
C39B C25B C27B C43B -141(7) 6 6
Sm1 C25B C27B C43B -47(3) . 6
C37B C25B C27B C38B -167(7) 6 6
C26B C25B C27B C38B 179(7) . 6
C20B C25B C27B C38B 29(5) . 6
C39B C25B C27B C38B 25(6) 6 6
Sm1 C25B C27B C38B 119(6) . 6
C38B C25B C27B C52B -23(6) 6 .
C37B C25B C27B C52B 170(2) 6 .
C26B C25B C27B C52B 156(2) . .
C20B C25B C27B C52B 6(3) . .
C39B C25B C27B C52B 2(3) 6 .
Sm1 C25B C27B C52B 96(2) . .
C38B C25B C27B C28B -170(6) 6 .
C37B C25B C27B C28B 24(3) 6 .
C26B C25B C27B C28B 10(3) . .
C20B C25B C27B C28B -141(2) . .
C39B C25B C27B C28B -144(6) 6 .
Sm1 C25B C27B C28B -50(2) . .
C38B C25B C27B C44B 177(6) 6 6
C37B C25B C27B C44B 10.0(18) 6 6
C26B C25B C27B C44B -3.7(19) . 6
C20B C25B C27B C44B -154.3(17) . 6
C39B C25B C27B C44B -158(5) 6 6
Sm1 C25B C27B C44B -63.7(9) . 6
C38B C25B C27B C37B 167(7) 6 6
C26B C25B C27B C37B -13.7(15) . 6
C20B C25B C27B C37B -164(3) . 6
C39B C25B C27B C37B -168(4) 6 6
Sm1 C25B C27B C37B -73.7(15) . 6
C38B C25B C27B Sm1 -119(6) 6 .
C37B C25B C27B Sm1 73.7(15) 6 .
C26B C25B C27B Sm1 60.0(14) . .
C20B C25B C27B Sm1 -90.6(16) . .
C39B C25B C27B Sm1 -94(4) 6 .
C39B C27B C28B C43B 27(10) 6 6
C38B C27B C28B C43B 164(10) 6 6
C52B C27B C28B C43B 20(10) . 6
C25B C27B C28B C43B 169(10) . 6
C44B C27B C28B C43B -172(11) 6 6
C37B C27B C28B C43B -178(10) 6 6
Sm1 C27B C28B C43B 121(10) . 6
C39B C27B C28B C44B -161(5) 6 6
C43B C27B C28B C44B 172(11) 6 6
C38B C27B C28B C44B -24(4) 6 6
C52B C27B C28B C44B -169(2) . 6
C25B C27B C28B C44B -20(3) . 6
C37B C27B C28B C44B -6.4(17) 6 6
Sm1 C27B C28B C44B -67.6(15) . 6
C39B C27B C28B C32B 6(5) 6 .
C43B C27B C28B C32B -22(9) 6 .
C38B C27B C28B C32B 142(3) 6 .
C52B C27B C28B C32B -2(3) . .
C25B C27B C28B C32B 147(2) . .
C44B C27B C28B C32B 167(3) 6 .
C37B C27B C28B C32B 160.2(19) 6 .
Sm1 C27B C28B C32B 99.0(18) . .
C39B C27B C28B C49B -9(5) 6 6
C43B C27B C28B C49B -36(9) 6 6
C38B C27B C28B C49B 128(3) 6 6
C52B C27B C28B C49B -16(3) . 6
C25B C27B C28B C49B 133(2) . 6
C44B C27B C28B C49B 152(3) 6 6
C37B C27B C28B C49B 146(2) 6 6
Sm1 C27B C28B C49B 85(2) . 6
C39B C27B C28B C29B -139(4) 6 .
C43B C27B C28B C29B -166(11) 6 .
C38B C27B C28B C29B -2(5) 6 .
C52B C27B C28B C29B -147(2) . .
C25B C27B C28B C29B 2(4) . .
C44B C27B C28B C29B 22.1(19) 6 .
C37B C27B C28B C29B 16(3) 6 .
Sm1 C27B C28B C29B -46(2) . .
C43B C27B C28B C39B -27(10) 6 6
C38B C27B C28B C39B 137(7) 6 6
C52B C27B C28B C39B -8(4) . 6
C25B C27B C28B C39B 141(6) . 6
C44B C27B C28B C39B 161(5) 6 6
C37B C27B C28B C39B 155(5) 6 6
Sm1 C27B C28B C39B 93(4) . 6
C39B C27B C28B Sm1 -93(4) 6 .
C43B C27B C28B Sm1 -121(10) 6 .
C38B C27B C28B Sm1 43(3) 6 .
C52B C27B C28B Sm1 -101.0(19) . .
C25B C27B C28B Sm1 48(2) . .
C44B C27B C28B Sm1 67.6(15) 6 .
C37B C27B C28B Sm1 61.3(9) 6 .
C43B C28B C29B C46B -69(27) 6 6
C44B C28B C29B C46B -9(16) 6 6
C32B C28B C29B C46B 178(100) . 6
C49B C28B C29B C46B -179(100) 6 6
C27B C28B C29B C46B -43(18) . 6
C39B C28B C29B C46B -58(18) 6 6
Sm1 C28B C29B C46B -94(17) . 6
C43B C28B C29B C44B -60(18) 6 6
C32B C28B C29B C44B -172(3) . 6
C49B C28B C29B C44B -170(3) 6 6
C27B C28B C29B C44B -33(3) . 6
C39B C28B C29B C44B -48(3) 6 6
Sm1 C28B C29B C44B -85(2) . 6
C43B C28B C29B C31B 120(18) 6 .
C44B C28B C29B C31B 180(4) 6 .
C32B C28B C29B C31B 7(4) . .
C49B C28B C29B C31B 9(3) 6 .
C27B C28B C29B C31B 146(2) . .
C39B C28B C29B C31B 131(3) 6 .
Sm1 C28B C29B C31B 95(2) . .
C43B C28B C29B C18B 123(18) 6 6
C44B C28B C29B C18B -177(3) 6 6
C32B C28B C29B C18B 10(4) . 6
C49B C28B C29B C18B 12(3) 6 6
C27B C28B C29B C18B 149(2) . 6
C39B C28B C29B C18B 134(2) 6 6
Sm1 C28B C29B C18B 98(2) . 6
C43B C28B C29B C30B -38(19) 6 .
C44B C28B C29B C30B 22(2) 6 .
C32B C28B C29B C30B -151(2) . .
C49B C28B C29B C30B -148(2) 6 .
C27B C28B C29B C30B -12(3) . .
C39B C28B C29B C30B -27(4) 6 .
Sm1 C28B C29B C30B -63.2(16) . .
C44B C28B C29B C43B 60(18) 6 6
C32B C28B C29B C43B -113(20) . 6
C49B C28B C29B C43B -110(19) 6 6
C27B C28B C29B C43B 26(17) . 6
C39B C28B C29B C43B 11(17) 6 6
Sm1 C28B C29B C43B -25(19) . 6
C43B C28B C29B C47B -10(21) 6 6
C44B C28B C29B C47B 50(4) 6 6
C32B C28B C29B C47B -123(3) . 6
C49B C28B C29B C47B -120(4) 6 6
C27B C28B C29B C47B 16(5) . 6
C39B C28B C29B C47B 1(6) 6 6
Sm1 C28B C29B C47B -35(4) . 6
C43B C28B C29B Sm1 25(19) 6 .
C44B C28B C29B Sm1 85(2) 6 .
C32B C28B C29B Sm1 -87(2) . .
C49B C28B C29B Sm1 -85.1(18) 6 .
C27B C28B C29B Sm1 52(2) . .
C39B C28B C29B Sm1 37(2) 6 .
C37B C26B C30B C46B -33(5) 6 6
C36B C26B C30B C46B 154(4) 6 6
C36B C26B C30B C46B 143(4) . 6
C25B C26B C30B C46B -1(5) . 6
C38B C26B C30B C46B -1(5) 6 6
C44B C26B C30B C46B -23(3) 6 6
C45B C26B C30B C46B 148(5) 6 6
C26B C26B C30B C46B 128(4) 6 6
Sm1 C26B C30B C46B 64(4) . 6
Sm1 C26B C30B C46B 82(4) 6 6
C37B C26B C30B C44B -10(3) 6 6
C36B C26B C30B C44B 177(2) 6 6
C36B C26B C30B C44B 165.8(17) . 6
C25B C26B C30B C44B 22(2) . 6
C38B C26B C30B C44B 22(2) 6 6
C45B C26B C30B C44B 171(2) 6 6
C26B C26B C30B C44B 150.7(11) 6 6
Sm1 C26B C30B C44B 87.1(14) . 6
Sm1 C26B C30B C44B 105.2(14) 6 6
C37B C26B C30B C47B -167(3) 6 6
C36B C26B C30B C47B 20(3) 6 6
C36B C26B C30B C47B 8(3) . 6
C25B C26B C30B C47B -135(2) . 6
C38B C26B C30B C47B -135(2) 6 6
C44B C26B C30B C47B -157(3) 6 6
C45B C26B C30B C47B 13(2) 6 6
C26B C26B C30B C47B -7(3) 6 6
Sm1 C26B C30B C47B -70(2) . 6
Sm1 C26B C30B C47B -52(2) 6 6
C37B C26B C30B C35B -173(3) 6 .
C36B C26B C30B C35B 14(2) 6 .
C36B C26B C30B C35B 2(2) . .
C25B C26B C30B C35B -141.0(17) . .
C38B C26B C30B C35B -141.2(15) 6 .
C44B C26B C30B C35B -163(2) 6 .
C45B C26B C30B C35B 7.6(12) 6 .
C26B C26B C30B C35B -12.7(18) 6 .
Sm1 C26B C30B C35B -76.2(13) . .
Sm1 C26B C30B C35B -58.1(13) 6 .
C37B C26B C30B C29B -31(3) 6 .
C36B C26B C30B C29B 156(2) 6 .
C36B C26B C30B C29B 145.2(19) . .
C25B C26B C30B C29B 2(3) . .
C38B C26B C30B C29B 2(3) 6 .
C44B C26B C30B C29B -20.6(16) 6 .
C45B C26B C30B C29B 150(2) 6 .
C26B C26B C30B C29B 130.0(16) 6 .
Sm1 C26B C30B C29B 66.5(19) . .
Sm1 C26B C30B C29B 84.6(19) 6 .
C36B C26B C30B C37B -173(4) 6 6
C36B C26B C30B C37B 176(4) . 6
C25B C26B C30B C37B 32(3) . 6
C38B C26B C30B C37B 32(2) 6 6
C44B C26B C30B C37B 10(3) 6 6
C45B C26B C30B C37B -179(3) 6 6
C26B C26B C30B C37B 161(3) 6 6
Sm1 C26B C30B C37B 97(3) . 6
Sm1 C26B C30B C37B 115(3) 6 6
C37B C26B C30B C45B 179(3) 6 6
C36B C26B C30B C45B 6(2) 6 6
C36B C26B C30B C45B -5.1(16) . 6
C25B C26B C30B C45B -148.5(17) . 6
C38B C26B C30B C45B -148.7(16) 6 6
C44B C26B C30B C45B -171(2) 6 6
C26B C26B C30B C45B -20.3(13) 6 6
Sm1 C26B C30B C45B -83.8(10) . 6
Sm1 C26B C30B C45B -65.7(9) 6 6
C37B C26B C30B C36B 173(4) 6 6
C36B C26B C30B C36B -11.2(9) . 6
C25B C26B C30B C36B -155(3) . 6
C38B C26B C30B C36B -155(3) 6 6
C44B C26B C30B C36B -177(2) 6 6
C45B C26B C30B C36B -6(2) 6 6
C26B C26B C30B C36B -26.4(17) 6 6
Sm1 C26B C30B C36B -90(2) . 6
Sm1 C26B C30B C36B -71.8(19) 6 6
C37B C26B C30B Sm1 -97(3) 6 .
C36B C26B C30B Sm1 90(2) 6 .
C36B C26B C30B Sm1 78.7(13) . .
C25B C26B C30B Sm1 -64.7(16) . .
C38B C26B C30B Sm1 -64.9(14) 6 .
C44B C26B C30B Sm1 -87.1(14) 6 .
C45B C26B C30B Sm1 83.8(10) 6 .
C26B C26B C30B Sm1 63.5(8) 6 .
Sm1 C26B C30B Sm1 18.1(4) 6 .
C44B C29B C30B C46B -151(4) 6 6
C31B C29B C30B C46B 32(3) . 6
C18B C29B C30B C46B 29(2) 6 6
C28B C29B C30B C46B -172(4) . 6
C43B C29B C30B C46B -175(4) 6 6
C47B C29B C30B C46B 26(3) 6 6
Sm1 C29B C30B C46B 112(3) . 6
C46B C29B C30B C44B 151(4) 6 6
C31B C29B C30B C44B -177(4) . 6
C18B C29B C30B C44B 180(4) 6 6
C28B C29B C30B C44B -21(2) . 6
C43B C29B C30B C44B -24.0(17) 6 6
C47B C29B C30B C44B 177(2) 6 6
Sm1 C29B C30B C44B -97.2(18) . 6
C46B C29B C30B C26B -178(3) 6 .
C44B C29B C30B C26B 31(2) 6 .
C31B C29B C30B C26B -146(2) . .
C18B C29B C30B C26B -149(2) 6 .
C28B C29B C30B C26B 10(3) . .
C43B C29B C30B C26B 7(3) 6 .
C47B C29B C30B C26B -152(2) 6 .
Sm1 C29B C30B C26B -65.8(17) . .
C46B C29B C30B C47B -26(3) 6 6
C44B C29B C30B C47B -177(2) 6 6
C31B C29B C30B C47B 6(3) . 6
C18B C29B C30B C47B 3(3) 6 6
C28B C29B C30B C47B 161(2) . 6
C43B C29B C30B C47B 158.9(18) 6 6
Sm1 C29B C30B C47B 85.7(12) . 6
C46B C29B C30B C35B -38(3) 6 .
C44B C29B C30B C35B 171(2) 6 .
C31B C29B C30B C35B -6(3) . .
C18B C29B C30B C35B -9(3) 6 .
C28B C29B C30B C35B 149.9(19) . .
C43B C29B C30B C35B 147.3(17) 6 .
C47B C29B C30B C35B -11.6(13) 6 .
Sm1 C29B C30B C35B 74.1(14) . .
C46B C29B C30B C37B 170(3) 6 6
C44B C29B C30B C37B 19(2) 6 6
C31B C29B C30B C37B -158(3) . 6
C18B C29B C30B C37B -161(2) 6 6
C28B C29B C30B C37B -2(3) . 6
C43B C29B C30B C37B -5(2) 6 6
C47B C29B C30B C37B -164(2) 6 6
Sm1 C29B C30B C37B -78.2(13) . 6
C46B C29B C30B C45B -52(4) 6 6
C44B C29B C30B C45B 157(3) 6 6
C31B C29B C30B C45B -20(4) . 6
C18B C29B C30B C45B -23(4) 6 6
C28B C29B C30B C45B 136(2) . 6
C43B C29B C30B C45B 133(2) 6 6
C47B C29B C30B C45B -26(2) 6 6
Sm1 C29B C30B C45B 60(2) . 6
C46B C29B C30B C36B -156(4) 6 6
C44B C29B C30B C36B 53(3) 6 6
C31B C29B C30B C36B -124(3) . 6
C18B C29B C30B C36B -128(3) 6 6
C28B C29B C30B C36B 31(4) . 6
C43B C29B C30B C36B 29(4) 6 6
C47B C29B C30B C36B -130(4) 6 6
Sm1 C29B C30B C36B -45(3) . 6
C46B C29B C30B Sm1 -112(3) 6 .
C44B C29B C30B Sm1 97.2(18) 6 .
C31B C29B C30B Sm1 -80(3) . .
C18B C29B C30B Sm1 -83(2) 6 .
C28B C29B C30B Sm1 75.8(19) . .
C43B C29B C30B Sm1 73.2(16) 6 .
C47B C29B C30B Sm1 -85.7(12) 6 .
C46B C29B C31B C18B -74(25) 6 6
C44B C29B C31B C18B 107(41) 6 6
C30B C29B C31B C18B -102(25) . 6
C28B C29B C31B C18B 104(25) . 6
C43B C29B C31B C18B 108(25) 6 6
C47B C29B C31B C18B -97(25) 6 6
Sm1 C29B C31B C18B -167(25) . 6
C44B C29B C31B C46B -178(100) 6 6
C18B C29B C31B C46B 74(25) 6 6
C30B C29B C31B C46B -27(3) . 6
C28B C29B C31B C46B 178(4) . 6
C43B C29B C31B C46B -178(4) 6 6
C47B C29B C31B C46B -23(2) 6 6
Sm1 C29B C31B C46B -93(3) . 6
C46B C29B C31B C13B 32(3) 6 .
C44B C29B C31B C13B -146(34) 6 .
C18B C29B C31B C13B 106(25) 6 .
C30B C29B C31B C13B 5(4) . .
C28B C29B C31B C13B -150(2) . .
C43B C29B C31B C13B -146(2) 6 .
C47B C29B C31B C13B 9(2) 6 .
Sm1 C29B C31B C13B -61(2) . .
C46B C29B C31B C19B 177(3) 6 6
C44B C29B C31B C19B -1(35) 6 6
C18B C29B C31B C19B -109(26) 6 6
C30B C29B C31B C19B 150(2) . 6
C28B C29B C31B C19B -5(3) . 6
C43B C29B C31B C19B -1(3) 6 6
C47B C29B C31B C19B 154(2) 6 6
Sm1 C29B C31B C19B 84(2) . 6
C46B C29B C31B C55B 170(4) 6 .
C44B C29B C31B C55B -8(36) 6 .
C18B C29B C31B C55B -115(26) 6 .
C30B C29B C31B C55B 143(2) . .
C28B C29B C31B C55B -12(4) . .
C43B C29B C31B C55B -8(4) 6 .
C47B C29B C31B C55B 147(2) 6 .
Sm1 C29B C31B C55B 78(2) . .
C46B C29B C31B C06B 40(4) 6 6
C44B C29B C31B C06B -138(33) 6 6
C18B C29B C31B C06B 114(26) 6 6
C30B C29B C31B C06B 13(5) . 6
C28B C29B C31B C06B -142(3) . 6
C43B C29B C31B C06B -138(3) 6 6
C47B C29B C31B C06B 17(3) 6 6
Sm1 C29B C31B C06B -53(3) . 6
C46B C29B C31B Sm1 93(3) 6 .
C44B C29B C31B Sm1 -86(35) 6 .
C18B C29B C31B Sm1 167(25) 6 .
C30B C29B C31B Sm1 65(2) . .
C28B C29B C31B Sm1 -89(2) . .
C43B C29B C31B Sm1 -85(2) 6 .
C47B C29B C31B Sm1 69.6(9) 6 .
C06B C13B C31B C18B -56(15) 6 6
C01B C13B C31B C18B 147(16) 6 6
C48B C13B C31B C18B 151(16) . 6
C24B C13B C31B C18B -63(16) . 6
C05B C13B C31B C18B -65(16) 6 6
C47B C13B C31B C18B 137(16) 6 6
C46B C13B C31B C18B 131(17) 6 6
C06B C13B C31B C29B 158(7) 6 .
C01B C13B C31B C29B 1(5) 6 .
C18B C13B C31B C29B -146(17) 6 .
C48B C13B C31B C29B 4(4) . .
C24B C13B C31B C29B 150(3) . .
C05B C13B C31B C29B 149(3) 6 .
C47B C13B C31B C29B -10(3) 6 .
C46B C13B C31B C29B -15.5(15) 6 .
C06B C13B C31B C46B 173(7) 6 6
C01B C13B C31B C46B 16(4) 6 6
C18B C13B C31B C46B -131(17) 6 6
C48B C13B C31B C46B 20(3) . 6
C24B C13B C31B C46B 166(2) . 6
C05B C13B C31B C46B 164(2) 6 6
C47B C13B C31B C46B 5.9(17) 6 6
C06B C13B C31B C19B 23(7) 6 6
C01B C13B C31B C19B -133(3) 6 6
C18B C13B C31B C19B 79(15) 6 6
C48B C13B C31B C19B -130(3) . 6
C24B C13B C31B C19B 16(4) . 6
C05B C13B C31B C19B 15(4) 6 6
C47B C13B C31B C19B -144(3) 6 6
C46B C13B C31B C19B -150(4) 6 6
C06B C13B C31B C55B 15(6) 6 .
C01B C13B C31B C55B -142(4) 6 .
C18B C13B C31B C55B 71(15) 6 .
C48B C13B C31B C55B -139(3) . .
C24B C13B C31B C55B 7(3) . .
C05B C13B C31B C55B 6(3) 6 .
C47B C13B C31B C55B -152(2) 6 .
C46B C13B C31B C55B -158(3) 6 .
C01B C13B C31B C06B -157(9) 6 6
C18B C13B C31B C06B 56(15) 6 6
C48B C13B C31B C06B -154(8) . 6
C24B C13B C31B C06B -8(5) . 6
C05B C13B C31B C06B -9(5) 6 6
C47B C13B C31B C06B -167(7) 6 6
C46B C13B C31B C06B -173(7) 6 6
C06B C13B C31B Sm1 110(6) 6 .
C01B C13B C31B Sm1 -47(3) 6 .
C18B C13B C31B Sm1 166(16) 6 .
C48B C13B C31B Sm1 -44(2) . .
C24B C13B C31B Sm1 102(2) . .
C05B C13B C31B Sm1 101(2) 6 .
C47B C13B C31B Sm1 -57.4(9) 6 .
C46B C13B C31B Sm1 -63.3(15) 6 .
C43B C28B C32B C49B -153(9) 6 6
C44B C28B C32B C49B -11(10) 6 6
C27B C28B C32B C49B -138(5) . 6
C29B C28B C32B C49B 7(6) . 6
C39B C28B C32B C49B -136(5) 6 6
Sm1 C28B C32B C49B -58(5) . 6
C43B C28B C32B C50B -66(9) 6 6
C44B C28B C32B C50B 76(8) 6 6
C49B C28B C32B C50B 87(6) 6 6
C27B C28B C32B C50B -51(4) . 6
C29B C28B C32B C50B 94(3) . 6
C39B C28B C32B C50B -49(4) 6 6
Sm1 C28B C32B C50B 29(3) . 6
C44B C28B C32B C43B 142(14) 6 6
C49B C28B C32B C43B 153(9) 6 6
C27B C28B C32B C43B 15(6) . 6
C29B C28B C32B C43B 160(9) . 6
C39B C28B C32B C43B 17(7) 6 6
Sm1 C28B C32B C43B 95(7) . 6
C43B C28B C32B C33B -14(8) 6 .
C44B C28B C32B C33B 128(8) 6 .
C49B C28B C32B C33B 139(6) 6 .
C27B C28B C32B C33B 1(3) . .
C29B C28B C32B C33B 146(2) . .
C39B C28B C32B C33B 3(2) 6 .
Sm1 C28B C32B C33B 81.3(19) . .
C43B C28B C32B C54B -158(7) 6 .
C44B C28B C32B C54B -16(9) 6 .
C49B C28B C32B C54B -4(4) 6 .
C27B C28B C32B C54B -143(3) . .
C29B C28B C32B C54B 2(4) . .
C39B C28B C32B C54B -141(2) 6 .
Sm1 C28B C32B C54B -63(2) . .
C43B C28B C32B C19B -164(8) 6 6
C44B C28B C32B C19B -22(8) 6 6
C49B C28B C32B C19B -11(5) 6 6
C27B C28B C32B C19B -149(2) . 6
C29B C28B C32B C19B -4(3) . 6
C39B C28B C32B C19B -147.7(17) 6 6
Sm1 C28B C32B C19B -69.3(13) . 6
C49B C32B C33B C41B -10(8) 6 6
C50B C32B C33B C41B 39(3) 6 6
C43B C32B C33B C41B -113(3) 6 6
C28B C32B C33B C41B -109(3) . 6
C54B C32B C33B C41B 37(4) . 6
C19B C32B C33B C41B 6(5) 6 6
C49B C32B C33B C50B -49(6) 6 6
C43B C32B C33B C50B -152(3) 6 6
C28B C32B C33B C50B -148(3) . 6
C54B C32B C33B C50B -2(3) . 6
C19B C32B C33B C50B -33(4) 6 6
C49B C32B C33B C60B -49(7) 6 .
C50B C32B C33B C60B 0(3) 6 .
C43B C32B C33B C60B -152(2) 6 .
C28B C32B C33B C60B -149(2) . .
C54B C32B C33B C60B -3(4) . .
C19B C32B C33B C60B -33(5) 6 .
C49B C32B C33B C52B 100(6) 6 .
C50B C32B C33B C52B 148(3) 6 .
C43B C32B C33B C52B -4(3) 6 .
C28B C32B C33B C52B 0(3) . .
C54B C32B C33B C52B 146(2) . .
C19B C32B C33B C52B 116(3) 6 .
C49B C32B C33B C23B 76(7) 6 6
C50B C32B C33B C23B 125(3) 6 6
C43B C32B C33B C23B -27(3) 6 6
C28B C32B C33B C23B -24(4) . 6
C54B C32B C33B C23B 123(3) . 6
C19B C32B C33B C23B 92(3) 6 6
C50B C32B C33B C49B 49(6) 6 6
C43B C32B C33B C49B -103(7) 6 6
C28B C32B C33B C49B -100(7) . 6
C54B C32B C33B C49B 47(6) . 6
C19B C32B C33B C49B 16(5) 6 6
C49B C32B C33B C39B 97(6) 6 6
C50B C32B C33B C39B 146(2) 6 6
C43B C32B C33B C39B -6.2(18) 6 6
C28B C32B C33B C39B -3(2) . 6
C54B C32B C33B C39B 144(2) . 6
C19B C32B C33B C39B 113(3) 6 6
C46B C30B C35B C47B 8(2) 6 6
C44B C30B C35B C47B 41(5) 6 6
C26B C30B C35B C47B 171(3) . 6
C29B C30B C35B C47B 25(3) . 6
C37B C30B C35B C47B 168(3) 6 6
C45B C30B C35B C47B -173(4) 6 6
C36B C30B C35B C47B 178(3) 6 6
Sm1 C30B C35B C47B 98(2) . 6
C46B C30B C35B C45B -179(3) 6 6
C44B C30B C35B C45B -146(5) 6 6
C26B C30B C35B C45B -16(2) . 6
C47B C30B C35B C45B 173(4) 6 6
C29B C30B C35B C45B -162(2) . 6
C37B C30B C35B C45B -20(3) 6 6
C36B C30B C35B C45B -9(2) 6 6
Sm1 C30B C35B C45B -89(2) . 6
C46B C30B C35B C45B -164.4(17) 6 .
C44B C30B C35B C45B -132(4) 6 .
C26B C30B C35B C45B -2(2) . .
C47B C30B C35B C45B -173(3) 6 .
C29B C30B C35B C45B -147.6(18) . .
C37B C30B C35B C45B -5(3) 6 .
C45B C30B C35B C45B 14.2(11) 6 .
C36B C30B C35B C45B 4.8(15) 6 .
Sm1 C30B C35B C45B -75.0(13) . .
C46B C30B C35B C48B -19(2) 6 .
C44B C30B C35B C48B 13(5) 6 .
C26B C30B C35B C48B 143.5(18) . .
C47B C30B C35B C48B -28(2) 6 .
C29B C30B C35B C48B -2(3) . .
C37B C30B C35B C48B 140(2) 6 .
C45B C30B C35B C48B 159(3) 6 .
C36B C30B C35B C48B 150.0(18) 6 .
Sm1 C30B C35B C48B 70.1(16) . .
C46B C30B C35B C35B -149.3(11) 6 6
C44B C30B C35B C35B -117(4) 6 6
C26B C30B C35B C35B 13.5(19) . 6
C47B C30B C35B C35B -158(3) 6 6
C29B C30B C35B C35B -132.5(14) . 6
C37B C30B C35B C35B 10(3) 6 6
C45B C30B C35B C35B 29.4(19) 6 6
C36B C30B C35B C35B 20.0(13) 6 6
Sm1 C30B C35B C35B -59.9(10) . 6
C46B C30B C35B C01B -14.8(19) 6 6
C44B C30B C35B C01B 18(5) 6 6
C26B C30B C35B C01B 148.0(15) . 6
C47B C30B C35B C01B -23.2(17) 6 6
C29B C30B C35B C01B 2(2) . 6
C37B C30B C35B C01B 144(2) 6 6
C45B C30B C35B C01B 164(3) 6 6
C36B C30B C35B C01B 154.5(14) 6 6
Sm1 C30B C35B C01B 74.6(12) . 6
C44B C30B C35B C46B 33(4) 6 6
C26B C30B C35B C46B 163(2) . 6
C47B C30B C35B C46B -8(2) 6 6
C29B C30B C35B C46B 16.8(14) . 6
C37B C30B C35B C46B 159(3) 6 6
C45B C30B C35B C46B 179(3) 6 6
C36B C30B C35B C46B 169.3(19) 6 6
Sm1 C30B C35B C46B 89.4(14) . 6
C46B C30B C35B C36B -169.3(19) 6 6
C44B C30B C35B C36B -137(5) 6 6
C26B C30B C35B C36B -6.5(11) . 6
C47B C30B C35B C36B -178(3) 6 6
C29B C30B C35B C36B -152(2) . 6
C37B C30B C35B C36B -10.1(19) 6 6
C45B C30B C35B C36B 9(2) 6 6
Sm1 C30B C35B C36B -79.9(8) . 6
C46B C30B C35B Sm1 -89.4(14) 6 .
C44B C30B C35B Sm1 -57(4) 6 .
C26B C30B C35B Sm1 73.4(12) . .
C47B C30B C35B Sm1 -98(2) 6 .
C29B C30B C35B Sm1 -72.6(16) . .
C37B C30B C35B Sm1 70(2) 6 .
C45B C30B C35B Sm1 89(2) 6 .
C36B C30B C35B Sm1 79.9(8) 6 .
C46B C30B C35B Sm1 -105.6(14) 6 6
C44B C30B C35B Sm1 -73(4) 6 6
C26B C30B C35B Sm1 57.2(13) . 6
C47B C30B C35B Sm1 -114(2) 6 6
C29B C30B C35B Sm1 -88.8(16) . 6
C37B C30B C35B Sm1 54(2) 6 6
C45B C30B C35B Sm1 73(2) 6 6
C36B C30B C35B Sm1 63.7(8) 6 6
Sm1 C30B C35B Sm1 -16.2(4) . 6
C37B C26B C36B C36B -158(16) 6 6
C30B C26B C36B C36B 39(2) . 6
C25B C26B C36B C36B -177(4) . 6
C38B C26B C36B C36B -177(4) 6 6
C44B C26B C36B C36B 58(2) 6 6
C45B C26B C36B C36B 34(3) 6 6
C26B C26B C36B C36B 180.00(6) 6 6
Sm1 C26B C36B C36B 105(3) . 6
Sm1 C26B C36B C36B 114(3) 6 6
C37B C26B C36B C26B 22(16) 6 6
C36B C26B C36B C26B 180.00(6) 6 6
C30B C26B C36B C26B -141(2) . 6
C25B C26B C36B C26B 3(4) . 6
C38B C26B C36B C26B 3(4) 6 6
C44B C26B C36B C26B -122(2) 6 6
C45B C26B C36B C26B -146(3) 6 6
Sm1 C26B C36B C26B -75(3) . 6
Sm1 C26B C36B C26B -66(3) 6 6
C37B C26B C36B C37B 19(14) 6 .
C36B C26B C36B C37B 177(2) 6 .
C30B C26B C36B C37B -143.7(17) . .
C25B C26B C36B C37B 1(3) . .
C38B C26B C36B C37B 0(2) 6 .
C44B C26B C36B C37B -125(3) 6 .
C45B C26B C36B C37B -148(2) 6 .
C26B C26B C36B C37B -3(2) 6 .
Sm1 C26B C36B C37B -77.6(16) . .
Sm1 C26B C36B C37B -68.7(15) 6 .
C37B C26B C36B C45B 160(14) 6 .
C36B C26B C36B C45B -41(4) 6 .
C30B C26B C36B C45B -2(2) . .
C25B C26B C36B C45B 142.1(17) . .
C38B C26B C36B C45B 141.1(15) 6 .
C44B C26B C36B C45B 16(3) 6 .
C45B C26B C36B C45B -7.2(7) 6 .
C26B C26B C36B C45B 139(3) 6 .
Sm1 C26B C36B C45B 63.7(13) . .
Sm1 C26B C36B C45B 72.6(12) 6 .
C37B C26B C36B C45B 167(14) 6 6
C36B C26B C36B C45B -34(3) 6 6
C30B C26B C36B C45B 4.8(15) . 6
C25B C26B C36B C45B 149.2(18) . 6
C38B C26B C36B C45B 148.3(16) 6 6
C44B C26B C36B C45B 23(3) 6 6
C26B C26B C36B C45B 146(3) 6 6
Sm1 C26B C36B C45B 70.9(8) . 6
Sm1 C26B C36B C45B 79.7(8) 6 6
C37B C26B C36B C30B 101(14) 6 6
C36B C26B C36B C30B -100(3) 6 6
C30B C26B C36B C30B -61(3) . 6
C25B C26B C36B C30B 83(3) . 6
C38B C26B C36B C30B 82(3) 6 6
C44B C26B C36B C30B -43(4) 6 6
C45B C26B C36B C30B -66(2) 6 6
C26B C26B C36B C30B 80(3) 6 6
Sm1 C26B C36B C30B 5(3) . 6
Sm1 C26B C36B C30B 14(2) 6 6
C36B C26B C36B C37B 158(16) 6 6
C30B C26B C36B C37B -163(15) . 6
C25B C26B C36B C37B -18(13) . 6
C38B C26B C36B C37B -19(13) 6 6
C44B C26B C36B C37B -144(16) 6 6
C45B C26B C36B C37B -167(14) 6 6
C26B C26B C36B C37B -22(16) 6 6
Sm1 C26B C36B C37B -97(14) . 6
Sm1 C26B C36B C37B -88(14) 6 6
C37B C26B C36B C35B 148(14) 6 6
C36B C26B C36B C35B -53(3) 6 6
C30B C26B C36B C35B -14(2) . 6
C25B C26B C36B C35B 130.2(16) . 6
C38B C26B C36B C35B 129.3(14) 6 6
C44B C26B C36B C35B 4(3) 6 6
C45B C26B C36B C35B -19.0(11) 6 6
C26B C26B C36B C35B 127(3) 6 6
Sm1 C26B C36B C35B 51.8(12) . 6
Sm1 C26B C36B C35B 60.7(11) 6 6
C37B C26B C36B Sm1 88(14) 6 6
C36B C26B C36B Sm1 -114(3) 6 6
C30B C26B C36B Sm1 -74.9(13) . 6
C25B C26B C36B Sm1 69.5(17) . 6
C38B C26B C36B Sm1 68.6(15) 6 6
C44B C26B C36B Sm1 -56(3) 6 6
C45B C26B C36B Sm1 -79.7(8) 6 6
C26B C26B C36B Sm1 66(3) 6 6
Sm1 C26B C36B Sm1 -8.9(4) . 6
C37B C26B C36B Sm1 97(14) 6 .
C36B C26B C36B Sm1 -105(3) 6 .
C30B C26B C36B Sm1 -66.1(12) . .
C25B C26B C36B Sm1 78.4(16) . .
C38B C26B C36B Sm1 77.4(14) 6 .
C44B C26B C36B Sm1 -47(2) 6 .
C45B C26B C36B Sm1 -70.9(8) 6 .
C26B C26B C36B Sm1 75(3) 6 .
Sm1 C26B C36B Sm1 8.9(4) 6 .
C36B C36B C37B C26B 49(26) 6 6
C26B C36B C37B C26B 48(25) . 6
C45B C36B C37B C26B -91(26) . 6
C45B C36B C37B C26B -71(26) 6 6
C30B C36B C37B C26B -95(26) 6 6
C37B C36B C37B C26B 49(26) 6 6
C35B C36B C37B C26B -88(26) 6 6
Sm1 C36B C37B C26B -28(26) 6 6
Sm1 C36B C37B C26B -13(26) . 6
C36B C36B C37B C25B 3(3) 6 6
C26B C36B C37B C25B -46(25) 6 6
C26B C36B C37B C25B 1(3) . 6
C45B C36B C37B C25B -138(2) . 6
C45B C36B C37B C25B -118(2) 6 6
C30B C36B C37B C25B -141(2) 6 6
C37B C36B C37B C25B 3(3) 6 6
C35B C36B C37B C25B -134.5(19) 6 6
Sm1 C36B C37B C25B -74.3(19) 6 6
Sm1 C36B C37B C25B -59.8(19) . 6
C36B C36B C37B C44B 137.9(12) 6 .
C26B C36B C37B C44B 89(26) 6 .
C26B C36B C37B C44B 136.3(18) . .
C45B C36B C37B C44B -3(2) . .
C45B C36B C37B C44B 17(3) 6 .
C30B C36B C37B C44B -6.2(15) 6 .
C37B C36B C37B C44B 137.9(12) 6 .
C35B C36B C37B C44B 1(2) 6 .
Sm1 C36B C37B C44B 60.8(15) 6 .
Sm1 C36B C37B C44B 75.3(16) . .
C36B C36B C37B C38B 4(3) 6 .
C26B C36B C37B C38B -46(25) 6 .
C26B C36B C37B C38B 2(3) . .
C45B C36B C37B C38B -136.7(17) . .
C45B C36B C37B C38B -117(2) 6 .
C30B C36B C37B C38B -140(2) 6 .
C37B C36B C37B C38B 4(3) 6 .
C35B C36B C37B C38B -133.7(16) 6 .
Sm1 C36B C37B C38B -73.4(16) 6 .
Sm1 C36B C37B C38B -59.0(17) . .
C36B C36B C37B C30B 144.1(15) 6 6
C26B C36B C37B C30B 95(26) 6 6
C26B C36B C37B C30B 142.5(19) . 6
C45B C36B C37B C30B 3.7(17) . 6
C45B C36B C37B C30B 24(3) 6 6
C37B C36B C37B C30B 144.1(15) 6 6
C35B C36B C37B C30B 6.8(13) 6 6
Sm1 C36B C37B C30B 67.0(10) 6 6
Sm1 C36B C37B C30B 81.5(11) . 6
C36B C36B C37B C27B 48(3) 6 6
C26B C36B C37B C27B -1(25) 6 6
C26B C36B C37B C27B 47(3) . 6
C45B C36B C37B C27B -92(3) . 6
C45B C36B C37B C27B -72(4) 6 6
C30B C36B C37B C27B -96(3) 6 6
C37B C36B C37B C27B 48(3) 6 6
C35B C36B C37B C27B -89(3) 6 6
Sm1 C36B C37B C27B -29(2) 6 6
Sm1 C36B C37B C27B -14(3) . 6
C26B C36B C37B C36B -49(26) 6 6
C26B C36B C37B C36B -1.6(12) . 6
C45B C36B C37B C36B -140(2) . 6
C45B C36B C37B C36B -121(3) 6 6
C30B C36B C37B C36B -144.1(15) 6 6
C37B C36B C37B C36B 0.00(2) 6 6
C35B C36B C37B C36B -137.3(19) 6 6
Sm1 C36B C37B C36B -77.1(14) 6 6
Sm1 C36B C37B C36B -62.6(13) . 6
C36B C36B C37B Sm1 77.1(14) 6 6
C26B C36B C37B Sm1 28(26) 6 6
C26B C36B C37B Sm1 75.5(15) . 6
C45B C36B C37B Sm1 -63.3(14) . 6
C45B C36B C37B Sm1 -43(2) 6 6
C30B C36B C37B Sm1 -67.0(10) 6 6
C37B C36B C37B Sm1 77.1(14) 6 6
C35B C36B C37B Sm1 -60.2(8) 6 6
Sm1 C36B C37B Sm1 14.5(4) . 6
C21B C20B C38B C25B 153(5) . 6
C38B C20B C38B C25B 8(7) 6 6
C25B C20B C38B C25B 6(5) . 6
C21B C20B C38B C27B 22(4) . 6
C38B C20B C38B C27B -123(3) 6 6
C25B C20B C38B C27B -131(7) 6 6
C25B C20B C38B C27B -126(3) . 6
C21B C20B C38B C39B 10(2) . .
C38B C20B C38B C39B -135.4(18) 6 .
C25B C20B C38B C39B -143(6) 6 .
C25B C20B C38B C39B -137.7(19) . .
C21B C20B C38B C37B 153.0(17) . .
C38B C20B C38B C37B 8(4) 6 .
C25B C20B C38B C37B 0(4) 6 .
C25B C20B C38B C37B 5(2) . .
C21B C20B C38B C26B 150.4(14) . 6
C38B C20B C38B C26B 5(3) 6 6
C25B C20B C38B C26B -3(4) 6 6
C25B C20B C38B C26B 2.7(18) . 6
C21B C20B C38B Sm1 92.2(13) . 6
C38B C20B C38B Sm1 -53(2) 6 6
C25B C20B C38B Sm1 -61(5) 6 6
C25B C20B C38B Sm1 -55.5(14) . 6
C26B C37B C38B C25B -9(12) 6 6
C36B C37B C38B C25B -6(12) . 6
C44B C37B C38B C25B -145(12) . 6
C30B C37B C38B C25B -100(12) 6 6
C27B C37B C38B C25B -154(13) 6 6
C36B C37B C38B C25B -5(12) 6 6
Sm1 C37B C38B C25B -74(12) 6 6
C26B C37B C38B C27B 145(3) 6 6
C25B C37B C38B C27B 154(13) 6 6
C36B C37B C38B C27B 148(2) . 6
C44B C37B C38B C27B 9(2) . 6
C30B C37B C38B C27B 54(3) 6 6
C36B C37B C38B C27B 148.8(17) 6 6
Sm1 C37B C38B C27B 79.5(16) 6 6
C26B C37B C38B C20B -8(4) 6 .
C25B C37B C38B C20B 0(11) 6 .
C36B C37B C38B C20B -5(3) . .
C44B C37B C38B C20B -144.6(17) . .
C30B C37B C38B C20B -100(3) 6 .
C27B C37B C38B C20B -153(3) 6 .
C36B C37B C38B C20B -4(2) 6 .
Sm1 C37B C38B C20B -73.8(17) 6 .
C26B C37B C38B C39B 139(3) 6 .
C25B C37B C38B C39B 148(13) 6 .
C36B C37B C38B C39B 142.1(17) . .
C44B C37B C38B C39B 3(2) . .
C30B C37B C38B C39B 48(3) 6 .
C27B C37B C38B C39B -5.9(16) 6 .
C36B C37B C38B C39B 142.9(14) 6 .
Sm1 C37B C38B C39B 73.6(14) 6 .
C25B C37B C38B C26B 9(12) 6 6
C36B C37B C38B C26B 3(2) . 6
C44B C37B C38B C26B -136(4) . 6
C30B C37B C38B C26B -91(4) 6 6
C27B C37B C38B C26B -145(3) 6 6
C36B C37B C38B C26B 4(3) 6 6
Sm1 C37B C38B C26B -65(3) 6 6
C26B C37B C38B Sm1 65(3) 6 6
C25B C37B C38B Sm1 74(12) 6 6
C36B C37B C38B Sm1 68.5(15) . 6
C44B C37B C38B Sm1 -70.9(12) . 6
C30B C37B C38B Sm1 -26(2) 6 6
C27B C37B C38B Sm1 -79.5(16) 6 6
C36B C37B C38B Sm1 69.3(10) 6 6
C25B C38B C39B C27B 29(7) 6 6
C20B C38B C39B C27B 162(4) . 6
C37B C38B C39B C27B 15(4) . 6
C26B C38B C39B C27B 28(4) 6 6
Sm1 C38B C39B C27B 76(4) 6 6
C25B C38B C39B C52B -158(7) 6 6
C27B C38B C39B C52B 173(6) 6 6
C20B C38B C39B C52B -25(4) . 6
C37B C38B C39B C52B -172(4) . 6
C26B C38B C39B C52B -159(3) 6 6
Sm1 C38B C39B C52B -111(4) 6 6
C25B C38B C39B C43B 12(7) 6 .
C27B C38B C39B C43B -18(4) 6 .
C20B C38B C39B C43B 144.5(18) . .
C37B C38B C39B C43B -3(2) . .
C26B C38B C39B C43B 11(2) 6 .
Sm1 C38B C39B C43B 58.9(15) 6 .
C25B C38B C39B C23B -137(7) 6 .
C27B C38B C39B C23B -166(5) 6 .
C20B C38B C39B C23B -4(3) . .
C37B C38B C39B C23B -151(2) . .
C26B C38B C39B C23B -137.2(19) 6 .
Sm1 C38B C39B C23B -89.2(19) 6 .
C27B C38B C39B C25B -29(7) 6 6
C20B C38B C39B C25B 133(8) . 6
C37B C38B C39B C25B -14(6) . 6
C26B C38B C39B C25B -1(6) 6 6
Sm1 C38B C39B C25B 47(6) 6 6
C25B C38B C39B C28B 10(7) 6 6
C27B C38B C39B C28B -20(3) 6 6
C20B C38B C39B C28B 142.5(19) . 6
C37B C38B C39B C28B -5(2) . 6
C26B C38B C39B C28B 9(2) 6 6
Sm1 C38B C39B C28B 56.9(14) 6 6
C25B C38B C39B C33B -81(8) 6 6
C27B C38B C39B C33B -111(6) 6 6
C20B C38B C39B C33B 51(5) . 6
C37B C38B C39B C33B -96(4) . 6
C26B C38B C39B C33B -82(5) 6 6
Sm1 C38B C39B C33B -34(4) 6 6
C25B C38B C39B C51B -145(7) 6 6
C27B C38B C39B C51B -174(4) 6 6
C20B C38B C39B C51B -12(2) . 6
C37B C38B C39B C51B -159.2(16) . 6
C26B C38B C39B C51B -145.7(16) 6 6
Sm1 C38B C39B C51B -97.8(10) 6 6
C25B C38B C39B Sm1 -47(6) 6 6
C27B C38B C39B Sm1 -76(4) 6 6
C20B C38B C39B Sm1 85.6(17) . 6
C37B C38B C39B Sm1 -61.5(13) . 6
C26B C38B C39B Sm1 -48.0(14) 6 6
C52B C23B C39B C27B 124(17) 6 6
C51B C23B C39B C27B -121(15) 6 6
C22B C23B C39B C27B -104(15) . 6
C41B C23B C39B C27B 38(16) . 6
C33B C23B C39B C27B 58(16) 6 6
C53B C23B C39B C27B -94(15) 6 6
C51B C23B C39B C52B 115(5) 6 6
C22B C23B C39B C52B 132(5) . 6
C41B C23B C39B C52B -86(5) . 6
C33B C23B C39B C52B -66(4) 6 6
C53B C23B C39B C52B 142(8) 6 6
C52B C23B C39B C38B -132(5) 6 .
C51B C23B C39B C38B -17(3) 6 .
C22B C23B C39B C38B 0(3) . .
C41B C23B C39B C38B 142(2) . .
C33B C23B C39B C38B 162(2) 6 .
C53B C23B C39B C38B 10(6) 6 .
C52B C23B C39B C43B 84(5) 6 .
C51B C23B C39B C43B -161(2) 6 .
C22B C23B C39B C43B -144(2) . .
C41B C23B C39B C43B -2(3) . .
C33B C23B C39B C43B 17(2) 6 .
C53B C23B C39B C43B -134(5) 6 .
C52B C23B C39B C25B -141(5) 6 6
C51B C23B C39B C25B -26(3) 6 6
C22B C23B C39B C25B -10(3) . 6
C41B C23B C39B C25B 132(2) . 6
C33B C23B C39B C25B 152(2) 6 6
C53B C23B C39B C25B 1(7) 6 6
C52B C23B C39B C28B 89(5) 6 6
C51B C23B C39B C28B -155(2) 6 6
C22B C23B C39B C28B -139(2) . 6
C41B C23B C39B C28B 3(4) . 6
C33B C23B C39B C28B 23(3) 6 6
C53B C23B C39B C28B -128(5) 6 6
C52B C23B C39B C33B 66(4) 6 6
C51B C23B C39B C33B -179(3) 6 6
C22B C23B C39B C33B -162(3) . 6
C41B C23B C39B C33B -19.9(18) . 6
C53B C23B C39B C33B -152(6) 6 6
C52B C23B C39B C51B -115(5) 6 6
C22B C23B C39B C51B 16.8(18) . 6
C41B C23B C39B C51B 159(4) . 6
C33B C23B C39B C51B 179(3) 6 6
C53B C23B C39B C51B 27(4) 6 6
C52B C23B C39B Sm1 157(5) 6 6
C51B C23B C39B Sm1 -88(2) 6 6
C22B C23B C39B Sm1 -71(2) . 6
C41B C23B C39B Sm1 71(2) . 6
C33B C23B C39B Sm1 91.1(15) 6 6
C53B C23B C39B Sm1 -61(5) 6 6
C51B C22B C40B C53B -164(37) 6 .
C53B C22B C40B C53B 170(3) 6 .
C23B C22B C40B C53B -150(3) . .
C21B C22B C40B C53B -6(2) . .
C22B C22B C40B C53B -4.1(14) 6 .
C52B C22B C40B C53B -141(3) 6 .
C51B C22B C40B C53B 25(37) 6 6
C23B C22B C40B C53B 40(3) . 6
C21B C22B C40B C53B -176(3) . 6
C22B C22B C40B C53B -174.4(18) 6 6
C52B C22B C40B C53B 49(3) 6 6
C51B C22B C40B C64B -9(38) 6 .
C53B C22B C40B C64B -34(2) 6 .
C23B C22B C40B C64B 6(3) . .
C21B C22B C40B C64B 149.6(17) . .
C22B C22B C40B C64B 151.3(18) 6 .
C52B C22B C40B C64B 14(4) 6 .
C51B C22B C40B C64B -72(38) 6 6
C53B C22B C40B C64B -98(3) 6 6
C23B C22B C40B C64B -57(4) . 6
C21B C22B C40B C64B 86(2) . 6
C22B C22B C40B C64B 88(2) 6 6
C52B C22B C40B C64B -49(4) 6 6
C51B C22B C40B C22B -160(37) 6 6
C53B C22B C40B C22B 174.4(18) 6 6
C23B C22B C40B C22B -145(2) . 6
C21B C22B C40B C22B -2(2) . 6
C52B C22B C40B C22B -137(2) 6 6
C52B C23B C41B C60B 105(8) 6 6
C51B C23B C41B C60B -82(9) 6 6
C22B C23B C41B C60B -85(8) . 6
C39B C23B C41B C60B 131(7) . 6
C33B C23B C41B C60B 99(8) 6 6
C53B C23B C41B C60B -66(8) 6 6
C52B C23B C41B C33B 6(4) 6 6
C51B C23B C41B C33B 180(4) 6 6
C22B C23B C41B C33B 176(3) . 6
C39B C23B C41B C33B 32(3) . 6
C53B C23B C41B C33B -165(2) 6 6
C52B C23B C41B C50B -24(5) 6 .
C51B C23B C41B C50B 149(4) 6 .
C22B C23B C41B C50B 146(3) . .
C39B C23B C41B C50B 2(4) . .
C33B C23B C41B C50B -30(3) 6 .
C53B C23B C41B C50B 165(3) 6 .
C52B C23B C41B C66B -174(3) 6 .
C51B C23B C41B C66B 0(5) 6 .
C22B C23B C41B C66B -4(3) . .
C39B C23B C41B C66B -148(2) . .
C33B C23B C41B C66B -180(3) 6 .
C53B C23B C41B C66B 16(2) 6 .
C52B C23B C41B C61B 168(4) 6 6
C51B C23B C41B C61B -19(5) 6 6
C22B C23B C41B C61B -23(3) . 6
C39B C23B C41B C61B -166(2) . 6
C33B C23B C41B C61B 161(3) 6 6
C53B C23B C41B C61B -3.2(18) 6 6
C51B C23B C41B C52B 173(7) 6 6
C22B C23B C41B C52B 170(5) . 6
C39B C23B C41B C52B 26(3) . 6
C33B C23B C41B C52B -6(4) 6 6
C53B C23B C41B C52B -171(4) 6 6
C52B C23B C41B C53B 171(4) 6 6
C51B C23B C41B C53B -16(3) 6 6
C22B C23B C41B C53B -19.4(17) . 6
C39B C23B C41B C53B -163(3) . 6
C33B C23B C41B C53B 165(2) 6 6
C05B C24B C42B C04B 168(42) 6 6
C06B C24B C42B C04B -39(29) 6 6
C56B C24B C42B C04B -174(28) . 6
C13B C24B C42B C04B -36(28) . 6
C11B C24B C42B C04B 174(28) 6 6
C05B C24B C42B C07B -3(27) 6 6
C06B C24B C42B C07B 149(4) 6 6
C04B C24B C42B C07B -171(30) 6 6
C56B C24B C42B C07B 15(5) . 6
C13B C24B C42B C07B 152(3) . 6
C11B C24B C42B C07B 3(4) 6 6
C06B C24B C42B C05B 153(29) 6 6
C04B C24B C42B C05B -168(42) 6 6
C56B C24B C42B C05B 18(25) . 6
C13B C24B C42B C05B 156(28) . 6
C11B C24B C42B C05B 6(25) 6 6
C05B C24B C42B C67B -4(27) 6 .
C06B C24B C42B C67B 149(4) 6 .
C04B C24B C42B C67B -172(30) 6 .
C56B C24B C42B C67B 14(4) . .
C13B C24B C42B C67B 152(3) . .
C11B C24B C42B C67B 2(3) 6 .
C05B C24B C42B C03B -153(26) 6 .
C06B C24B C42B C03B 0(5) 6 .
C04B C24B C42B C03B 39(26) 6 .
C56B C24B C42B C03B -135(3) . .
C13B C24B C42B C03B 3(4) . .
C11B C24B C42B C03B -147(3) 6 .
C02B C03B C42B C04B 108(24) . 6
C04B C03B C42B C04B -95(24) . 6
C42B C03B C42B C04B -99(24) 6 6
C02B C03B C42B C07B -155(2) . 6
C04B C03B C42B C07B 2(3) . 6
C04B C03B C42B C07B 97(24) 6 6
C42B C03B C42B C07B -1(5) 6 6
C02B C03B C42B C05B -6(4) . 6
C04B C03B C42B C05B 151(3) . 6
C04B C03B C42B C05B -114(25) 6 6
C42B C03B C42B C05B 147.4(18) 6 6
C02B C03B C42B C67B -152(2) . .
C04B C03B C42B C67B 4(3) . .
C04B C03B C42B C67B 100(24) 6 .
C42B C03B C42B C67B 1(5) 6 .
C02B C03B C42B C24B -3(3) . .
C04B C03B C42B C24B 153(3) . .
C04B C03B C42B C24B -111(25) 6 .
C42B C03B C42B C24B 150.0(15) 6 .
C27B C39B C43B C28B -38(13) 6 6
C52B C39B C43B C28B 154(13) 6 6
C38B C39B C43B C28B -18(13) . 6
C23B C39B C43B C28B 131(13) . 6
C25B C39B C43B C28B -16(13) 6 6
C33B C39B C43B C28B 145(13) 6 6
C51B C39B C43B C28B 112(13) 6 6
Sm1 C39B C43B C28B 40(13) 6 6
C52B C39B C43B C27B -168(6) 6 6
C38B C39B C43B C27B 20(4) . 6
C23B C39B C43B C27B 169(5) . 6
C25B C39B C43B C27B 23(4) 6 6
C28B C39B C43B C27B 38(13) 6 6
C33B C39B C43B C27B -177(5) 6 6
C51B C39B C43B C27B 150(6) 6 6
Sm1 C39B C43B C27B 78(4) 6 6
C27B C39B C43B C32B -176(5) 6 6
C52B C39B C43B C32B 16(3) 6 6
C38B C39B C43B C32B -156(2) . 6
C23B C39B C43B C32B -7(3) . 6
C25B C39B C43B C32B -154(2) 6 6
C28B C39B C43B C32B -138(14) 6 6
C33B C39B C43B C32B 6.5(18) 6 6
C51B C39B C43B C32B -26(4) 6 6
Sm1 C39B C43B C32B -98.5(19) 6 6
C27B C39B C43B C49B -161(5) 6 .
C52B C39B C43B C49B 31(4) 6 .
C38B C39B C43B C49B -140(2) . .
C23B C39B C43B C49B 8(3) . .
C25B C39B C43B C49B -138(2) 6 .
C28B C39B C43B C49B -122(14) 6 .
C33B C39B C43B C49B 22(2) 6 .
C51B C39B C43B C49B -11(4) 6 .
Sm1 C39B C43B C49B -83(2) 6 .
C27B C39B C43B C44B -19(4) 6 .
C52B C39B C43B C44B 173(3) 6 .
C38B C39B C43B C44B 1(2) . .
C23B C39B C43B C44B 150(2) . .
C25B C39B C43B C44B 3.6(19) 6 .
C28B C39B C43B C44B 19(12) 6 .
C33B C39B C43B C44B 164(2) 6 .
C51B C39B C43B C44B 131(3) 6 .
Sm1 C39B C43B C44B 58.9(14) 6 .
C27B C39B C43B C29B -45(5) 6 6
C52B C39B C43B C29B 147(3) 6 6
C38B C39B C43B C29B -25(3) . 6
C23B C39B C43B C29B 124(3) . 6
C25B C39B C43B C29B -22(3) 6 6
C28B C39B C43B C29B -7(12) 6 6
C33B C39B C43B C29B 138(3) 6 6
C51B C39B C43B C29B 105(3) 6 6
Sm1 C39B C43B C29B 33(2) 6 6
C27B C39B C43B C52B 168(6) 6 6
C38B C39B C43B C52B -172(4) . 6
C23B C39B C43B C52B -23(2) . 6
C25B C39B C43B C52B -169(4) 6 6
C28B C39B C43B C52B -154(13) 6 6
C33B C39B C43B C52B -9(3) 6 6
C51B C39B C43B C52B -42(3) 6 6
Sm1 C39B C43B C52B -114(3) 6 6
C27B C39B C43B Sm1 -78(4) 6 6
C52B C39B C43B Sm1 114(3) 6 6
C38B C39B C43B Sm1 -57.5(14) . 6
C23B C39B C43B Sm1 91.1(19) . 6
C25B C39B C43B Sm1 -55.3(11) 6 6
C28B C39B C43B Sm1 -40(13) 6 6
C33B C39B C43B Sm1 105.0(11) 6 6
C51B C39B C43B Sm1 72(3) 6 6
C26B C37B C44B C29B -21(5) 6 6
C25B C37B C44B C29B 109(3) 6 6
C36B C37B C44B C29B -25(4) . 6
C38B C37B C44B C29B 114(3) . 6
C30B C37B C44B C29B -33(3) 6 6
C27B C37B C44B C29B 120(3) 6 6
C36B C37B C44B C29B -15(4) 6 6
Sm1 C37B C44B C29B 36(3) 6 6
C26B C37B C44B C28B -133(4) 6 6
C25B C37B C44B C28B -3(3) 6 6
C36B C37B C44B C28B -138(2) . 6
C38B C37B C44B C28B 1(3) . 6
C30B C37B C44B C28B -145(3) 6 6
C27B C37B C44B C28B 8(2) 6 6
C36B C37B C44B C28B -127(2) 6 6
Sm1 C37B C44B C28B -76(2) 6 6
C26B C37B C44B C30B 12(3) 6 6
C25B C37B C44B C30B 142(3) 6 6
C36B C37B C44B C30B 7.6(18) . 6
C38B C37B C44B C30B 147(2) . 6
C27B C37B C44B C30B 153.1(19) 6 6
C36B C37B C44B C30B 17.7(18) 6 6
Sm1 C37B C44B C30B 68.9(13) 6 6
C26B C37B C44B C46B 6(4) 6 .
C25B C37B C44B C46B 135(2) 6 .
C36B C37B C44B C46B 1(3) . .
C38B C37B C44B C46B 140.3(18) . .
C30B C37B C44B C46B -6.3(17) 6 .
C27B C37B C44B C46B 147(2) 6 .
C36B C37B C44B C46B 11(3) 6 .
Sm1 C37B C44B C46B 62.5(16) 6 .
C26B C37B C44B C43B -136(4) 6 .
C25B C37B C44B C43B -7(3) 6 .
C36B C37B C44B C43B -140.9(19) . .
C38B C37B C44B C43B -2(2) . .
C30B C37B C44B C43B -148(2) 6 .
C27B C37B C44B C43B 4.6(16) 6 .
C36B C37B C44B C43B -130.8(18) 6 .
Sm1 C37B C44B C43B -79.6(14) 6 .
C26B C37B C44B C27B -141(4) 6 6
C25B C37B C44B C27B -11(2) 6 6
C36B C37B C44B C27B -146(2) . 6
C38B C37B C44B C27B -6.5(16) . 6
C30B C37B C44B C27B -153.1(19) 6 6
C36B C37B C44B C27B -135.5(19) 6 6
Sm1 C37B C44B C27B -84.3(11) 6 6
C25B C37B C44B C26B 130(5) 6 6
C36B C37B C44B C26B -5(3) . 6
C38B C37B C44B C26B 134(4) . 6
C30B C37B C44B C26B -12(3) 6 6
C27B C37B C44B C26B 141(4) 6 6
C36B C37B C44B C26B 5(3) 6 6
Sm1 C37B C44B C26B 57(3) 6 6
C26B C37B C44B Sm1 -57(3) 6 6
C25B C37B C44B Sm1 73(2) 6 6
C36B C37B C44B Sm1 -61.2(16) . 6
C38B C37B C44B Sm1 77.7(14) . 6
C30B C37B C44B Sm1 -68.9(13) 6 6
C27B C37B C44B Sm1 84.3(11) 6 6
C36B C37B C44B Sm1 -51.2(15) 6 6
C28B C43B C44B C29B 21(9) 6 6
C27B C43B C44B C29B -151(3) 6 6
C32B C43B C44B C29B 1(4) 6 6
C49B C43B C44B C29B -4(3) . 6
C39B C43B C44B C29B -144(3) . 6
C52B C43B C44B C29B -141(3) 6 6
Sm1 C43B C44B C29B -73.5(19) 6 6
C27B C43B C44B C28B -172(11) 6 6
C32B C43B C44B C28B -19(8) 6 6
C49B C43B C44B C28B -24(9) . 6
C39B C43B C44B C28B -165(11) . 6
C29B C43B C44B C28B -21(9) 6 6
C52B C43B C44B C28B -162(11) 6 6
Sm1 C43B C44B C28B -94(10) 6 6
C28B C43B C44B C30B 88(10) 6 6
C27B C43B C44B C30B -84(3) 6 6
C32B C43B C44B C30B 69(4) 6 6
C49B C43B C44B C30B 64(3) . 6
C39B C43B C44B C30B -77(3) . 6
C29B C43B C44B C30B 68(3) 6 6
C52B C43B C44B C30B -73(4) 6 6
Sm1 C43B C44B C30B -6(3) 6 6
C28B C43B C44B C46B 22(10) 6 .
C27B C43B C44B C46B -150(2) 6 .
C32B C43B C44B C46B 2(4) 6 .
C49B C43B C44B C46B -3(3) . .
C39B C43B C44B C46B -143.1(19) . .
C29B C43B C44B C46B 1.1(18) 6 .
C52B C43B C44B C46B -140(2) 6 .
Sm1 C43B C44B C46B -72.5(15) 6 .
C28B C43B C44B C37B 165(10) 6 .
C27B C43B C44B C37B -7(2) 6 .
C32B C43B C44B C37B 146(3) 6 .
C49B C43B C44B C37B 141(2) . .
C39B C43B C44B C37B 0(2) . .
C29B C43B C44B C37B 145(3) 6 .
C52B C43B C44B C37B 4(3) 6 .
Sm1 C43B C44B C37B 71.0(12) 6 .
C28B C43B C44B C27B 172(11) 6 6
C32B C43B C44B C27B 152(5) 6 6
C49B C43B C44B C27B 148(3) . 6
C39B C43B C44B C27B 6.9(16) . 6
C29B C43B C44B C27B 151(3) 6 6
C52B C43B C44B C27B 10.3(17) 6 6
Sm1 C43B C44B C27B 77.6(18) 6 6
C28B C43B C44B C26B 152(10) 6 6
C27B C43B C44B C26B -20(2) 6 6
C32B C43B C44B C26B 132(3) 6 6
C49B C43B C44B C26B 127(2) . 6
C39B C43B C44B C26B -13(2) . 6
C29B C43B C44B C26B 131(3) 6 6
C52B C43B C44B C26B -10(3) 6 6
Sm1 C43B C44B C26B 57.4(13) 6 6
C28B C43B C44B Sm1 94(10) 6 6
C27B C43B C44B Sm1 -77.6(18) 6 6
C32B C43B C44B Sm1 75(3) 6 6
C49B C43B C44B Sm1 70(2) . 6
C39B C43B C44B Sm1 -70.7(15) . 6
C29B C43B C44B Sm1 73.5(19) 6 6
C52B C43B C44B Sm1 -67(2) 6 6
C47B C35B C45B C35B 46(22) 6 6
C45B C35B C45B C35B 180.000(14) 6 6
C30B C35B C45B C35B 149.7(18) . 6
C48B C35B C45B C35B 6(4) . 6
C01B C35B C45B C35B 7(4) 6 6
C46B C35B C45B C35B 133.0(18) 6 6
C36B C35B C45B C35B 155(3) 6 6
Sm1 C35B C45B C35B 88(2) . 6
Sm1 C35B C45B C35B 77(2) 6 6
C47B C35B C45B C45B -134(22) 6 6
C30B C35B C45B C45B -30.3(18) . 6
C48B C35B C45B C45B -174(4) . 6
C35B C35B C45B C45B 180.000(16) 6 6
C01B C35B C45B C45B -173(4) 6 6
C46B C35B C45B C45B -47.0(18) 6 6
C36B C35B C45B C45B -25(3) 6 6
Sm1 C35B C45B C45B -92(2) . 6
Sm1 C35B C45B C45B -103(2) 6 6
C47B C35B C45B C47B 43(21) 6 .
C45B C35B C45B C47B 177.2(17) 6 .
C30B C35B C45B C47B 147.0(16) . .
C48B C35B C45B C47B 3(3) . .
C35B C35B C45B C47B -2.8(17) 6 .
C01B C35B C45B C47B 4(2) 6 .
C46B C35B C45B C47B 130(2) 6 .
C36B C35B C45B C47B 151.9(18) 6 .
Sm1 C35B C45B C47B 85.2(13) . .
Sm1 C35B C45B C47B 74.4(13) 6 .
C47B C35B C45B C36B -104(21) 6 .
C45B C35B C45B C36B 30(3) 6 .
C30B C35B C45B C36B 0(2) . .
C48B C35B C45B C36B -143.6(18) . .
C35B C35B C45B C36B -150(3) 6 .
C01B C35B C45B C36B -143.0(16) 6 .
C46B C35B C45B C36B -17(3) 6 .
C36B C35B C45B C36B 5.2(6) 6 .
Sm1 C35B C45B C36B -61.6(13) . .
Sm1 C35B C45B C36B -72.3(12) 6 .
C47B C35B C45B C30B -25(22) 6 6
C45B C35B C45B C30B 109(3) 6 6
C30B C35B C45B C30B 79(3) . 6
C48B C35B C45B C30B -65(3) . 6
C35B C35B C45B C30B -71(3) 6 6
C01B C35B C45B C30B -64(4) 6 6
C46B C35B C45B C30B 62(4) 6 6
C36B C35B C45B C30B 84(3) 6 6
Sm1 C35B C45B C30B 17(3) . 6
Sm1 C35B C45B C30B 7(2) 6 6
C47B C35B C45B C36B -109(21) 6 6
C45B C35B C45B C36B 25(3) 6 6
C30B C35B C45B C36B -5.0(15) . 6
C48B C35B C45B C36B -148.8(18) . 6
C35B C35B C45B C36B -155(3) 6 6
C01B C35B C45B C36B -148.1(17) 6 6
C46B C35B C45B C36B -22(3) 6 6
Sm1 C35B C45B C36B -66.7(8) . 6
Sm1 C35B C45B C36B -77.5(8) 6 6
C47B C35B C45B C26B -88(21) 6 6
C45B C35B C45B C26B 46(3) 6 6
C30B C35B C45B C26B 16(2) . 6
C48B C35B C45B C26B -127.6(18) . 6
C35B C35B C45B C26B -134(3) 6 6
C01B C35B C45B C26B -127.0(16) 6 6
C46B C35B C45B C26B -1(3) 6 6
C36B C35B C45B C26B 21.1(12) 6 6
Sm1 C35B C45B C26B -45.6(14) . 6
Sm1 C35B C45B C26B -56.4(12) 6 6
C47B C35B C45B Sm1 -31(21) 6 6
C45B C35B C45B Sm1 103(2) 6 6
C30B C35B C45B Sm1 72.5(13) . 6
C48B C35B C45B Sm1 -71.3(18) . 6
C35B C35B C45B Sm1 -77(2) 6 6
C01B C35B C45B Sm1 -70.6(17) 6 6
C46B C35B C45B Sm1 56(2) 6 6
C36B C35B C45B Sm1 77.5(8) 6 6
Sm1 C35B C45B Sm1 10.8(4) . 6
C47B C35B C45B Sm1 -42(21) 6 .
C45B C35B C45B Sm1 92(2) 6 .
C30B C35B C45B Sm1 61.8(12) . .
C48B C35B C45B Sm1 -82.0(18) . .
C35B C35B C45B Sm1 -88(2) 6 .
C01B C35B C45B Sm1 -81.4(17) 6 .
C46B C35B C45B Sm1 45(2) 6 .
C36B C35B C45B Sm1 66.7(8) 6 .
Sm1 C35B C45B Sm1 -10.8(4) 6 .
C36B C36B C45B C35B -145(4) 6 6
C26B C36B C45B C35B 9(5) 6 6
C26B C36B C45B C35B -132(4) . 6
C37B C36B C45B C35B 12(5) . 6
C45B C36B C45B C35B -145(4) 6 6
C30B C36B C45B C35B 16(4) 6 6
C37B C36B C45B C35B -130(4) 6 6
Sm1 C36B C45B C35B -51(4) 6 6
Sm1 C36B C45B C35B -77(4) . 6
C36B C36B C45B C45B 0.000(8) 6 6
C26B C36B C45B C45B 154(2) 6 6
C26B C36B C45B C45B 13.4(12) . 6
C37B C36B C45B C45B 157.8(15) . 6
C30B C36B C45B C45B 161.5(9) 6 6
C37B C36B C45B C45B 14.9(10) 6 6
C35B C36B C45B C45B 145(4) 6 6
Sm1 C36B C45B C45B 94.8(4) 6 6
Sm1 C36B C45B C45B 68.6(3) . 6
C36B C36B C45B C47B -153.4(17) 6 .
C26B C36B C45B C47B 1(3) 6 .
C26B C36B C45B C47B -140.0(17) . .
C37B C36B C45B C47B 4(3) . .
C45B C36B C45B C47B -153.4(17) 6 .
C30B C36B C45B C47B 8.1(18) 6 .
C37B C36B C45B C47B -138.5(16) 6 .
C35B C36B C45B C47B -8(3) 6 .
Sm1 C36B C45B C47B -58.6(17) 6 .
Sm1 C36B C45B C47B -84.8(17) . .
C36B C36B C45B C35B -12.0(13) 6 .
C26B C36B C45B C35B 142(2) 6 .
C26B C36B C45B C35B 1(2) . .
C37B C36B C45B C35B 145.8(15) . .
C45B C36B C45B C35B -12.0(13) 6 .
C30B C36B C45B C35B 149.5(18) 6 .
C37B C36B C45B C35B 2.9(19) 6 .
C35B C36B C45B C35B 133(5) 6 .
Sm1 C36B C45B C35B 82.7(13) 6 .
Sm1 C36B C45B C35B 56.6(13) . .
C36B C36B C45B C30B -161.5(9) 6 6
C26B C36B C45B C30B -7(2) 6 6
C26B C36B C45B C30B -148.1(17) . 6
C37B C36B C45B C30B -3.7(18) . 6
C45B C36B C45B C30B -161.5(9) 6 6
C37B C36B C45B C30B -146.6(14) 6 6
C35B C36B C45B C30B -16(4) 6 6
Sm1 C36B C45B C30B -66.8(10) 6 6
Sm1 C36B C45B C30B -92.9(10) . 6
C26B C36B C45B C36B 154(2) 6 6
C26B C36B C45B C36B 13.4(12) . 6
C37B C36B C45B C36B 157.8(15) . 6
C45B C36B C45B C36B 0.000(8) 6 6
C30B C36B C45B C36B 161.5(9) 6 6
C37B C36B C45B C36B 14.9(10) 6 6
C35B C36B C45B C36B 145(4) 6 6
Sm1 C36B C45B C36B 94.8(4) 6 6
Sm1 C36B C45B C36B 68.6(3) . 6
C36B C36B C45B C26B -154(2) 6 6
C26B C36B C45B C26B -141(3) . 6
C37B C36B C45B C26B 3(2) . 6
C45B C36B C45B C26B -154(2) 6 6
C30B C36B C45B C26B 7(2) 6 6
C37B C36B C45B C26B -139(3) 6 6
C35B C36B C45B C26B -9(5) 6 6
Sm1 C36B C45B C26B -60(2) 6 6
Sm1 C36B C45B C26B -86(2) . 6
C36B C36B C45B Sm1 -94.8(4) 6 6
C26B C36B C45B Sm1 60(2) 6 6
C26B C36B C45B Sm1 -81.4(13) . 6
C37B C36B C45B Sm1 63.0(15) . 6
C45B C36B C45B Sm1 -94.8(4) 6 6
C30B C36B C45B Sm1 66.8(10) 6 6
C37B C36B C45B Sm1 -79.8(11) 6 6
C35B C36B C45B Sm1 51(4) 6 6
Sm1 C36B C45B Sm1 -26.1(4) . 6
C36B C36B C45B Sm1 -68.6(3) 6 .
C26B C36B C45B Sm1 86(2) 6 .
C26B C36B C45B Sm1 -55.3(12) . .
C37B C36B C45B Sm1 89.2(15) . .
C45B C36B C45B Sm1 -68.6(3) 6 .
C30B C36B C45B Sm1 92.9(10) 6 .
C37B C36B C45B Sm1 -53.7(10) 6 .
C35B C36B C45B Sm1 77(4) 6 .
Sm1 C36B C45B Sm1 26.1(4) 6 .
C28B C44B C46B C29B 2(4) 6 6
C30B C44B C46B C29B -148(4) 6 6
C37B C44B C46B C29B -141(4) . 6
C43B C44B C46B C29B -2(4) . 6
C27B C44B C46B C29B -41(4) 6 6
C26B C44B C46B C29B -140(4) 6 6
Sm1 C44B C46B C29B -80(4) 6 6
C29B C44B C46B C30B 148(4) 6 6
C28B C44B C46B C30B 151(3) 6 6
C37B C44B C46B C30B 7.1(19) . 6
C43B C44B C46B C30B 146(2) . 6
C27B C44B C46B C30B 107(3) 6 6
C26B C44B C46B C30B 8.9(14) 6 6
Sm1 C44B C46B C30B 68.2(14) 6 6
C29B C44B C46B C31B 0(4) 6 6
C28B C44B C46B C31B 2(3) 6 6
C30B C44B C46B C31B -148(3) 6 6
C37B C44B C46B C31B -141(2) . 6
C43B C44B C46B C31B -2(3) . 6
C27B C44B C46B C31B -41(4) 6 6
C26B C44B C46B C31B -139(2) 6 6
Sm1 C44B C46B C31B -80(2) 6 6
C29B C44B C46B C18B -3(4) 6 .
C28B C44B C46B C18B -1(3) 6 .
C30B C44B C46B C18B -151(2) 6 .
C37B C44B C46B C18B -144.2(16) . .
C43B C44B C46B C18B -5(2) . .
C27B C44B C46B C18B -44(4) 6 .
C26B C44B C46B C18B -142.4(14) 6 .
Sm1 C44B C46B C18B -83.1(13) 6 .
C29B C44B C46B C47B 140(4) 6 .
C28B C44B C46B C47B 142.1(19) 6 .
C30B C44B C46B C47B -8.5(18) 6 .
C37B C44B C46B C47B -1(2) . .
C43B C44B C46B C47B 137.6(16) . .
C27B C44B C46B C47B 99(3) 6 .
C26B C44B C46B C47B 0.4(19) 6 .
Sm1 C44B C46B C47B 59.6(13) 6 .
C29B C44B C46B C35B 139(4) 6 6
C28B C44B C46B C35B 141.1(19) 6 6
C30B C44B C46B C35B -9.5(14) 6 6
C37B C44B C46B C35B -2(2) . 6
C43B C44B C46B C35B 136.6(16) . 6
C27B C44B C46B C35B 98(3) 6 6
C26B C44B C46B C35B -0.6(16) 6 6
Sm1 C44B C46B C35B 58.7(10) 6 6
C29B C44B C46B C13B 48(4) 6 6
C28B C44B C46B C13B 50(4) 6 6
C30B C44B C46B C13B -101(3) 6 6
C37B C44B C46B C13B -94(3) . 6
C43B C44B C46B C13B 45(4) . 6
C27B C44B C46B C13B 6(5) 6 6
C26B C44B C46B C13B -92(3) 6 6
Sm1 C44B C46B C13B -33(3) 6 6
C29B C44B C46B Sm1 80(4) 6 6
C28B C44B C46B Sm1 82.4(19) 6 6
C30B C44B C46B Sm1 -68.2(14) 6 6
C37B C44B C46B Sm1 -61.0(16) . 6
C43B C44B C46B Sm1 78.0(16) . 6
C27B C44B C46B Sm1 39(3) 6 6
C26B C44B C46B Sm1 -59.3(10) 6 6
C31B C18B C46B C29B 44(21) 6 6
C13B C18B C46B C29B 148(3) 6 6
C06B C18B C46B C29B 145(3) . 6
C55B C18B C46B C29B 21(4) 6 6
C19B C18B C46B C29B 8(3) . 6
Sm1 C18B C46B C29B 70(3) 6 6
C31B C18B C46B C30B -30(23) 6 6
C29B C18B C46B C30B -74(4) 6 6
C13B C18B C46B C30B 74(4) 6 6
C06B C18B C46B C30B 71(4) . 6
C55B C18B C46B C30B -53(5) 6 6
C19B C18B C46B C30B -66(4) . 6
Sm1 C18B C46B C30B -4(3) 6 6
C29B C18B C46B C31B -44(21) 6 6
C13B C18B C46B C31B 104(22) 6 6
C06B C18B C46B C31B 101(22) . 6
C55B C18B C46B C31B -23(20) 6 6
C19B C18B C46B C31B -36(21) . 6
Sm1 C18B C46B C31B 26(22) 6 6
C31B C18B C46B C44B 46(22) 6 .
C29B C18B C46B C44B 2(3) 6 .
C13B C18B C46B C44B 150(2) 6 .
C06B C18B C46B C44B 146.6(19) . .
C55B C18B C46B C44B 23(3) 6 .
C19B C18B C46B C44B 10(3) . .
Sm1 C18B C46B C44B 71.6(14) 6 .
C31B C18B C46B C47B -100(22) 6 .
C29B C18B C46B C47B -144(3) 6 .
C13B C18B C46B C47B 3.5(16) 6 .
C06B C18B C46B C47B 0.3(4) . .
C55B C18B C46B C47B -123(3) 6 .
C19B C18B C46B C47B -136(2) . .
Sm1 C18B C46B C47B -74.7(8) 6 .
C31B C18B C46B C35B -89(22) 6 6
C29B C18B C46B C35B -132(3) 6 6
C13B C18B C46B C35B 15(2) 6 6
C06B C18B C46B C35B 12.1(12) . 6
C55B C18B C46B C35B -111(3) 6 6
C19B C18B C46B C35B -125(2) . 6
Sm1 C18B C46B C35B -62.9(11) 6 6
C31B C18B C46B C13B -104(22) 6 6
C29B C18B C46B C13B -148(3) 6 6
C06B C18B C46B C13B -3.2(16) . 6
C55B C18B C46B C13B -127(4) 6 6
C19B C18B C46B C13B -140(3) . 6
Sm1 C18B C46B C13B -78.2(18) 6 6
C31B C18B C46B Sm1 -26(22) 6 6
C29B C18B C46B Sm1 -70(3) 6 6
C13B C18B C46B Sm1 78.2(18) 6 6
C06B C18B C46B Sm1 75.0(9) . 6
C55B C18B C46B Sm1 -48(3) 6 6
C19B C18B C46B Sm1 -62(2) . 6
C45B C45B C47B C35B 15(9) 6 6
C35B C45B C47B C35B 13(8) . 6
C36B C45B C47B C35B 153(9) . 6
C30B C45B C47B C35B 161(9) 6 6
C36B C45B C47B C35B 131(10) 6 6
C26B C45B C47B C35B 153(9) 6 6
Sm1 C45B C47B C35B 95(9) 6 6
Sm1 C45B C47B C35B 79(9) . 6
C35B C45B C47B C48B -14(8) 6 6
C45B C45B C47B C48B 0(3) 6 6
C35B C45B C47B C48B -1(3) . 6
C36B C45B C47B C48B 138(2) . 6
C30B C45B C47B C48B 147(3) 6 6
C36B C45B C47B C48B 117(3) 6 6
C26B C45B C47B C48B 138(2) 6 6
Sm1 C45B C47B C48B 81(2) 6 6
Sm1 C45B C47B C48B 64(2) . 6
C35B C45B C47B C01B -15(9) 6 .
C45B C45B C47B C01B 0(2) 6 .
C35B C45B C47B C01B -2(2) . .
C36B C45B C47B C01B 137.4(18) . .
C30B C45B C47B C01B 146.3(19) 6 .
C36B C45B C47B C01B 116(3) 6 .
C26B C45B C47B C01B 137.7(15) 6 .
Sm1 C45B C47B C01B 79.9(15) 6 .
Sm1 C45B C47B C01B 63.7(16) . .
C35B C45B C47B C30B -161(9) 6 6
C45B C45B C47B C30B -146.6(14) 6 6
C35B C45B C47B C30B -148.3(18) . 6
C36B C45B C47B C30B -8.9(19) . 6
C36B C45B C47B C30B -30(3) 6 6
C26B C45B C47B C30B -8.6(13) 6 6
Sm1 C45B C47B C30B -66.4(11) 6 6
Sm1 C45B C47B C30B -82.6(11) . 6
C35B C45B C47B C46B -157(9) 6 .
C45B C45B C47B C46B -142.1(10) 6 .
C35B C45B C47B C46B -143.8(15) . .
C36B C45B C47B C46B -4(2) . .
C30B C45B C47B C46B 4.5(14) 6 .
C36B C45B C47B C46B -26(3) 6 .
C26B C45B C47B C46B -4.1(17) 6 .
Sm1 C45B C47B C46B -61.9(12) 6 .
Sm1 C45B C47B C46B -78.1(13) . .
C35B C45B C47B C13B -55(9) 6 6
C45B C45B C47B C13B -40(4) 6 6
C35B C45B C47B C13B -42(3) . 6
C36B C45B C47B C13B 98(3) . 6
C30B C45B C47B C13B 106(3) 6 6
C36B C45B C47B C13B 76(4) 6 6
C26B C45B C47B C13B 98(3) 6 6
Sm1 C45B C47B C13B 40(3) 6 6
Sm1 C45B C47B C13B 24(3) . 6
C35B C45B C47B C29B -148(9) 6 6
C45B C45B C47B C29B -132.9(11) 6 6
C35B C45B C47B C29B -134.6(16) . 6
C36B C45B C47B C29B 5(2) . 6
C30B C45B C47B C29B 13.7(13) 6 6
C36B C45B C47B C29B -16(3) 6 6
C26B C45B C47B C29B 5.1(16) 6 6
Sm1 C45B C47B C29B -52.7(11) 6 6
Sm1 C45B C47B C29B -68.9(12) . 6
C35B C45B C47B Sm1 -95(9) 6 6
C45B C45B C47B Sm1 -80.2(11) 6 6
C35B C45B C47B Sm1 -81.9(14) . 6
C36B C45B C47B Sm1 57.5(17) . 6
C30B C45B C47B Sm1 66.4(11) 6 6
C36B C45B C47B Sm1 36(3) 6 6
C26B C45B C47B Sm1 57.8(9) 6 6
Sm1 C45B C47B Sm1 -16.2(4) . 6
C48B C01B C47B C35B -1(7) 6 6
C13B C01B C47B C35B -153(3) 6 6
C06B C01B C47B C35B -148(3) . 6
C02B C01B C47B C35B -5(3) . 6
C13B C01B C47B C48B -152(8) 6 6
C06B C01B C47B C48B -147(7) . 6
C02B C01B C47B C48B -4(6) . 6
C35B C01B C47B C48B 1(7) 6 6
C48B C01B C47B C45B 3(7) 6 .
C13B C01B C47B C45B -149(2) 6 .
C06B C01B C47B C45B -144.9(19) . .
C02B C01B C47B C45B -1(2) . .
C35B C01B C47B C45B 4(2) 6 .
C48B C01B C47B C30B 106(8) 6 6
C13B C01B C47B C30B -46(4) 6 6
C06B C01B C47B C30B -42(3) . 6
C02B C01B C47B C30B 102(3) . 6
C35B C01B C47B C30B 107(4) 6 6
C48B C01B C47B C46B 147(7) 6 .
C13B C01B C47B C46B -5(2) 6 .
C06B C01B C47B C46B -0.6(8) . .
C02B C01B C47B C46B 142.9(19) . .
C35B C01B C47B C46B 148(3) 6 .
C48B C01B C47B C13B 152(8) 6 6
C06B C01B C47B C13B 4(2) . 6
C02B C01B C47B C13B 148(3) . 6
C35B C01B C47B C13B 153(3) 6 6
C48B C01B C47B C29B 135(7) 6 6
C13B C01B C47B C29B -17(2) 6 6
C06B C01B C47B C29B -12.3(12) . 6
C02B C01B C47B C29B 131.2(18) . 6
C35B C01B C47B C29B 136(3) 6 6
C48B C01B C47B Sm1 73(7) 6 6
C13B C01B C47B Sm1 -79(2) 6 6
C06B C01B C47B Sm1 -74.4(10) . 6
C02B C01B C47B Sm1 69.0(17) . 6
C35B C01B C47B Sm1 74(2) 6 6
C29B C46B C47B C35B 45(6) 6 6
C30B C46B C47B C35B -11(3) 6 6
C31B C46B C47B C35B 139(3) 6 6
C44B C46B C47B C35B -3(4) . 6
C18B C46B C47B C35B 143(3) . 6
C13B C46B C47B C35B 145(3) 6 6
Sm1 C46B C47B C35B 55(3) 6 6
C29B C46B C47B C48B -88(5) 6 6
C30B C46B C47B C48B -144(3) 6 6
C31B C46B C47B C48B 6(3) 6 6
C44B C46B C47B C48B -136(2) . 6
C18B C46B C47B C48B 10(2) . 6
C35B C46B C47B C48B -133(5) 6 6
C13B C46B C47B C48B 12(2) 6 6
Sm1 C46B C47B C48B -78(2) 6 6
C29B C46B C47B C45B 51(5) 6 .
C30B C46B C47B C45B -5.2(16) 6 .
C31B C46B C47B C45B 145(2) 6 .
C44B C46B C47B C45B 3(2) . .
C18B C46B C47B C45B 148.8(17) . .
C35B C46B C47B C45B 6(3) 6 .
C13B C46B C47B C45B 151.6(18) 6 .
Sm1 C46B C47B C45B 61.4(13) 6 .
C29B C46B C47B C01B -97(5) 6 .
C30B C46B C47B C01B -153.9(18) 6 .
C31B C46B C47B C01B -3.8(19) 6 .
C44B C46B C47B C01B -145.9(18) . .
C18B C46B C47B C01B 0.2(4) . .
C35B C46B C47B C01B -143(4) 6 .
C13B C46B C47B C01B 2.9(13) 6 .
Sm1 C46B C47B C01B -87.3(9) 6 .
C29B C46B C47B C30B 57(4) 6 6
C31B C46B C47B C30B 150(3) 6 6
C44B C46B C47B C30B 8.0(16) . 6
C18B C46B C47B C30B 154.1(18) . 6
C35B C46B C47B C30B 11(3) 6 6
C13B C46B C47B C30B 156.9(19) 6 6
Sm1 C46B C47B C30B 66.7(13) 6 6
C29B C46B C47B C13B -100(5) 6 6
C30B C46B C47B C13B -156.9(19) 6 6
C31B C46B C47B C13B -6.7(18) 6 6
C44B C46B C47B C13B -149(2) . 6
C18B C46B C47B C13B -2.8(13) . 6
C35B C46B C47B C13B -145(3) 6 6
Sm1 C46B C47B C13B -90.2(12) 6 6
C30B C46B C47B C29B -57(4) 6 6
C31B C46B C47B C29B 93(5) 6 6
C44B C46B C47B C29B -49(4) . 6
C18B C46B C47B C29B 97(5) . 6
C35B C46B C47B C29B -45(6) 6 6
C13B C46B C47B C29B 100(5) 6 6
Sm1 C46B C47B C29B 10(4) 6 6
C29B C46B C47B Sm1 -10(4) 6 6
C30B C46B C47B Sm1 -66.7(13) 6 6
C31B C46B C47B Sm1 83.5(18) 6 6
C44B C46B C47B Sm1 -58.7(14) . 6
C18B C46B C47B Sm1 87.4(8) . 6
C35B C46B C47B Sm1 -55(3) 6 6
C13B C46B C47B Sm1 90.2(12) 6 6
C03B C02B C48B C01B -29(6) . 6
C48B C02B C48B C01B 179(4) 6 6
C01B C02B C48B C01B 179(6) . 6
C03B C02B C48B C47B 145(5) . 6
C48B C02B C48B C47B -7(7) 6 6
C01B C02B C48B C47B 174(10) 6 6
C01B C02B C48B C47B -7(6) . 6
C03B C02B C48B C13B -4(3) . .
C48B C02B C48B C13B -156.0(16) 6 .
C01B C02B C48B C13B 25(4) 6 .
C01B C02B C48B C13B -156(2) . .
C03B C02B C48B C35B 150(2) . .
C48B C02B C48B C35B -2(3) 6 .
C01B C02B C48B C35B 178(7) 6 .
C01B C02B C48B C35B -2(3) . .
C03B C02B C48B C06B -2(3) . 6
C48B C02B C48B C06B -153.8(11) 6 6
C01B C02B C48B C06B 27(4) 6 6
C01B C02B C48B C06B -154(2) . 6
C03B C02B C48B Sm1 86(2) . .
C48B C02B C48B Sm1 -65.7(17) 6 .
C01B C02B C48B Sm1 115(5) 6 .
C01B C02B C48B Sm1 -65.9(17) . .
C06B C13B C48B C01B 66(13) 6 6
C18B C13B C48B C01B -166(8) 6 6
C31B C13B C48B C01B -169(7) . 6
C24B C13B C48B C01B 51(8) . 6
C05B C13B C48B C01B 54(8) 6 6
C47B C13B C48B C01B -146(9) 6 6
C46B C13B C48B C01B -156(7) 6 6
C06B C13B C48B C47B -148(12) 6 6
C01B C13B C48B C47B 146(9) 6 6
C18B C13B C48B C47B -20(4) 6 6
C31B C13B C48B C47B -23(3) . 6
C24B C13B C48B C47B -162(3) . 6
C05B C13B C48B C47B -160(3) 6 6
C46B C13B C48B C47B -9.8(19) 6 6
C06B C13B C48B C02B 18(13) 6 .
C01B C13B C48B C02B -48(6) 6 .
C18B C13B C48B C02B 145(3) 6 .
C31B C13B C48B C02B 143(2) . .
C24B C13B C48B C02B 3(4) . .
C05B C13B C48B C02B 5(4) 6 .
C47B C13B C48B C02B 166(3) 6 .
C46B C13B C48B C02B 155.8(19) 6 .
C06B C13B C48B C35B -137(12) 6 .
C01B C13B C48B C35B 157(8) 6 .
C18B C13B C48B C35B -9(4) 6 .
C31B C13B C48B C35B -12(4) . .
C24B C13B C48B C35B -152(2) . .
C05B C13B C48B C35B -149(2) 6 .
C47B C13B C48B C35B 10.9(14) 6 .
C46B C13B C48B C35B 1(2) 6 .
C01B C13B C48B C06B -66(13) 6 6
C18B C13B C48B C06B 128(15) 6 6
C31B C13B C48B C06B 125(14) . 6
C24B C13B C48B C06B -14(11) . 6
C05B C13B C48B C06B -12(10) 6 6
C47B C13B C48B C06B 148(12) 6 6
C46B C13B C48B C06B 138(13) 6 6
C06B C13B C48B Sm1 -80(12) 6 .
C01B C13B C48B Sm1 -146(7) 6 .
C18B C13B C48B Sm1 48(3) 6 .
C31B C13B C48B Sm1 45(2) . .
C24B C13B C48B Sm1 -94(3) . .
C05B C13B C48B Sm1 -92(3) 6 .
C47B C13B C48B Sm1 68.1(17) 6 .
C46B C13B C48B Sm1 58.2(9) 6 .
C47B C35B C48B C01B 2(10) 6 6
C45B C35B C48B C01B 170(11) 6 6
C45B C35B C48B C01B 176(11) . 6
C30B C35B C48B C01B 36(12) . 6
C35B C35B C48B C01B 178(100) 6 6
C46B C35B C48B C01B 24(11) 6 6
C36B C35B C48B C01B 105(12) 6 6
Sm1 C35B C48B C01B 95(11) . 6
Sm1 C35B C48B C01B 118(11) 6 6
C45B C35B C48B C47B 168(7) 6 6
C45B C35B C48B C47B 174(3) . 6
C30B C35B C48B C47B 35(3) . 6
C35B C35B C48B C47B 177(3) 6 6
C01B C35B C48B C47B -2(10) 6 6
C46B C35B C48B C47B 22(2) 6 6
C36B C35B C48B C47B 103(4) 6 6
Sm1 C35B C48B C47B 93(3) . 6
Sm1 C35B C48B C47B 117(3) 6 6
C47B C35B C48B C02B -175(4) 6 .
C45B C35B C48B C02B -7(6) 6 .
C45B C35B C48B C02B -1(3) . .
C30B C35B C48B C02B -141(2) . .
C35B C35B C48B C02B 2(2) 6 .
C01B C35B C48B C02B -177(13) 6 .
C46B C35B C48B C02B -153(2) 6 .
C36B C35B C48B C02B -72(4) 6 .
Sm1 C35B C48B C02B -82(2) . .
Sm1 C35B C48B C02B -58(2) 6 .
C47B C35B C48B C13B -24(3) 6 .
C45B C35B C48B C13B 145(5) 6 .
C45B C35B C48B C13B 151(2) . .
C30B C35B C48B C13B 11(3) . .
C35B C35B C48B C13B 153(2) 6 .
C01B C35B C48B C13B -25(10) 6 .
C46B C35B C48B C13B -1(3) 6 .
C36B C35B C48B C13B 80(4) 6 .
Sm1 C35B C48B C13B 70(2) . .
Sm1 C35B C48B C13B 93(2) 6 .
C47B C35B C48B C06B -29(3) 6 6
C45B C35B C48B C06B 139(5) 6 6
C45B C35B C48B C06B 145.0(19) . 6
C30B C35B C48B C06B 5(3) . 6
C35B C35B C48B C06B 147.4(19) 6 6
C01B C35B C48B C06B -31(10) 6 6
C46B C35B C48B C06B -7(2) 6 6
C36B C35B C48B C06B 74(4) 6 6
Sm1 C35B C48B C06B 64(2) . 6
Sm1 C35B C48B C06B 87(2) 6 6
C47B C35B C48B Sm1 -93(3) 6 .
C45B C35B C48B Sm1 75(5) 6 .
C45B C35B C48B Sm1 80.9(17) . .
C30B C35B C48B Sm1 -58.8(14) . .
C35B C35B C48B Sm1 83.4(5) 6 .
C01B C35B C48B Sm1 -95(11) 6 .
C46B C35B C48B Sm1 -70.9(7) 6 .
C36B C35B C48B Sm1 10(3) 6 .
Sm1 C35B C48B Sm1 23.5(4) 6 .
C55B C19B C49B C32B 121(20) 6 6
C54B C19B C49B C32B 70(14) 6 6
C17B C19B C49B C32B 92(14) . 6
C18B C19B C49B C32B -116(13) . 6
C31B C19B C49B C32B -119(13) 6 6
C56B C19B C49B C32B 124(14) 6 6
C55B C19B C49B C54B 51(15) 6 6
C17B C19B C49B C54B 22(3) . 6
C18B C19B C49B C54B 174(4) . 6
C31B C19B C49B C54B 171(4) 6 6
C32B C19B C49B C54B -70(14) 6 6
C56B C19B C49B C54B 54(4) 6 6
C55B C19B C49B C28B -127(15) 6 6
C54B C19B C49B C28B -178(4) 6 6
C17B C19B C49B C28B -156(3) . 6
C18B C19B C49B C28B -5(3) . 6
C31B C19B C49B C28B -7(3) 6 6
C32B C19B C49B C28B 111(14) 6 6
C56B C19B C49B C28B -125(3) 6 6
C55B C19B C49B C50B 32(16) 6 .
C54B C19B C49B C50B -20(3) 6 .
C17B C19B C49B C50B 2(4) . .
C18B C19B C49B C50B 154(2) . .
C31B C19B C49B C50B 151(3) 6 .
C32B C19B C49B C50B -90(13) 6 .
C56B C19B C49B C50B 34(5) 6 .
C55B C19B C49B C43B -124(15) 6 .
C54B C19B C49B C43B -176(4) 6 .
C17B C19B C49B C43B -154(3) . .
C18B C19B C49B C43B -2(4) . .
C31B C19B C49B C43B -5(4) 6 .
C32B C19B C49B C43B 114(15) 6 .
C56B C19B C49B C43B -122(3) 6 .
C55B C19B C49B C33B 15(19) 6 6
C54B C19B C49B C33B -36(6) 6 6
C17B C19B C49B C33B -15(8) . 6
C18B C19B C49B C33B 137(5) . 6
C31B C19B C49B C33B 135(5) 6 6
C32B C19B C49B C33B -107(15) 6 6
C56B C19B C49B C33B 17(9) 6 6
C54B C19B C49B C55B -51(15) 6 6
C17B C19B C49B C55B -29(13) . 6
C18B C19B C49B C55B 122(17) . 6
C31B C19B C49B C55B 120(17) 6 6
C32B C19B C49B C55B -121(20) 6 6
C56B C19B C49B C55B 3(13) 6 6
C28B C43B C49B C32B 153(9) 6 6
C27B C43B C49B C32B -65(7) 6 6
C44B C43B C49B C32B 170(5) . 6
C39B C43B C49B C32B -54(6) . 6
C29B C43B C49B C32B 168(5) 6 6
C52B C43B C49B C32B -43(5) 6 6
Sm1 C43B C49B C32B -133(5) 6 6
C28B C43B C49B C54B -31(20) 6 6
C27B C43B C49B C54B 110(17) 6 6
C32B C43B C49B C54B 176(21) 6 6
C44B C43B C49B C54B -14(19) . 6
C39B C43B C49B C54B 121(17) . 6
C29B C43B C49B C54B -16(18) 6 6
C52B C43B C49B C54B 133(18) 6 6
Sm1 C43B C49B C54B 43(18) 6 6
C27B C43B C49B C28B 141(9) 6 6
C32B C43B C49B C28B -153(9) 6 6
C44B C43B C49B C28B 17(6) . 6
C39B C43B C49B C28B 152(8) . 6
C29B C43B C49B C28B 15(6) 6 6
C52B C43B C49B C28B 164(8) 6 6
Sm1 C43B C49B C28B 74(7) 6 6
C28B C43B C49B C19B -11(8) 6 .
C27B C43B C49B C19B 131(3) 6 .
C32B C43B C49B C19B -164(7) 6 .
C44B C43B C49B C19B 6(4) . .
C39B C43B C49B C19B 142(2) . .
C29B C43B C49B C19B 4(3) 6 .
C52B C43B C49B C19B 153(2) 6 .
Sm1 C43B C49B C19B 64(3) 6 .
C28B C43B C49B C50B -166(7) 6 .
C27B C43B C49B C50B -24(5) 6 .
C32B C43B C49B C50B 41(4) 6 .
C44B C43B C49B C50B -149(2) . .
C39B C43B C49B C50B -13(4) . .
C29B C43B C49B C50B -151(3) 6 .
C52B C43B C49B C50B -2(3) 6 .
Sm1 C43B C49B C50B -92(2) 6 .
C28B C43B C49B C33B -176(7) 6 6
C27B C43B C49B C33B -34(4) 6 6
C32B C43B C49B C33B 31(5) 6 6
C44B C43B C49B C33B -159(2) . 6
C39B C43B C49B C33B -23(2) . 6
C29B C43B C49B C33B -161.0(18) 6 6
C52B C43B C49B C33B -11.7(15) 6 6
Sm1 C43B C49B C33B -101.6(12) 6 6
C28B C43B C49B C55B -16(8) 6 6
C27B C43B C49B C55B 126(3) 6 6
C32B C43B C49B C55B -169(6) 6 6
C44B C43B C49B C55B 1(3) . 6
C39B C43B C49B C55B 136(2) . 6
C29B C43B C49B C55B -1(3) 6 6
C52B C43B C49B C55B 148(2) 6 6
Sm1 C43B C49B C55B 58(2) 6 6
C32B C49B C50B C33B 27(5) 6 6
C54B C49B C50B C33B 173(3) 6 6
C28B C49B C50B C33B -19(4) 6 6
C19B C49B C50B C33B -171(3) . 6
C43B C49B C50B C33B -14(3) . 6
C55B C49B C50B C33B -168(2) 6 6
C54B C49B C50B C32B 146(6) 6 6
C28B C49B C50B C32B -46(4) 6 6
C19B C49B C50B C32B 162(7) . 6
C43B C49B C50B C32B -42(4) . 6
C33B C49B C50B C32B -27(5) 6 6
C55B C49B C50B C32B 165(6) 6 6
C32B C49B C50B C60B 43(8) 6 6
C54B C49B C50B C60B -172(7) 6 6
C28B C49B C50B C60B -4(8) 6 6
C19B C49B C50B C60B -155(5) . 6
C43B C49B C50B C60B 1(7) . 6
C33B C49B C50B C60B 15(5) 6 6
C55B C49B C50B C60B -152(5) 6 6
C32B C49B C50B C41B 54(6) 6 .
C54B C49B C50B C41B -161(4) 6 .
C28B C49B C50B C41B 7(5) 6 .
C19B C49B C50B C41B -144(3) . .
C43B C49B C50B C41B 12(4) . .
C33B C49B C50B C41B 26.3(18) 6 .
C55B C49B C50B C41B -141(2) 6 .
C32B C49B C50B C16B -167(5) 6 .
C54B C49B C50B C16B -21(3) 6 .
C28B C49B C50B C16B 146(3) 6 .
C19B C49B C50B C16B -5(4) . .
C43B C49B C50B C16B 151(3) . .
C33B C49B C50B C16B 166(4) 6 .
C55B C49B C50B C16B -2(4) 6 .
C32B C49B C50B C54B -146(6) 6 6
C28B C49B C50B C54B 168(4) 6 6
C19B C49B C50B C54B 16(3) . 6
C43B C49B C50B C54B 173(4) . 6
C33B C49B C50B C54B -173(3) 6 6
C55B C49B C50B C54B 19(3) 6 6
C32B C49B C50B C59B -177(7) 6 6
C54B C49B C50B C59B -31(5) 6 6
C28B C49B C50B C59B 137(4) 6 6
C19B C49B C50B C59B -15(6) . 6
C43B C49B C50B C59B 142(4) . 6
C33B C49B C50B C59B 156(6) 6 6
C55B C49B C50B C59B -12(6) 6 6
C32B C49B C50B C34B -158(5) 6 6
C54B C49B C50B C34B -12(2) 6 6
C28B C49B C50B C34B 155(3) 6 6
C19B C49B C50B C34B 4(3) . 6
C43B C49B C50B C34B 160(2) . 6
C33B C49B C50B C34B 175(3) 6 6
C55B C49B C50B C34B 7(3) 6 6
C60B C41B C50B C33B -127(4) 6 6
C23B C41B C50B C33B 36(3) . 6
C66B C41B C50B C33B -172(3) . 6
C61B C41B C50B C33B -159(4) 6 6
C52B C41B C50B C33B 26(2) 6 6
C53B C41B C50B C33B 143(7) 6 6
C60B C41B C50B C32B -154(4) 6 6
C33B C41B C50B C32B -27(3) 6 6
C23B C41B C50B C32B 9(4) . 6
C66B C41B C50B C32B 161(2) . 6
C61B C41B C50B C32B 174(2) 6 6
C52B C41B C50B C32B -1(3) 6 6
C53B C41B C50B C32B 116(6) 6 6
C33B C41B C50B C60B 127(4) 6 6
C23B C41B C50B C60B 163(4) . 6
C66B C41B C50B C60B -45(3) . 6
C61B C41B C50B C60B -32(3) 6 6
C52B C41B C50B C60B 153(3) 6 6
C53B C41B C50B C60B -90(7) 6 6
C60B C41B C50B C49B -169(4) 6 .
C33B C41B C50B C49B -42(3) 6 .
C23B C41B C50B C49B -7(4) . .
C66B C41B C50B C49B 146(2) . .
C61B C41B C50B C49B 158(2) 6 .
C52B C41B C50B C49B -16(3) 6 .
C53B C41B C50B C49B 101(6) 6 .
C60B C41B C50B C16B 46(3) 6 .
C33B C41B C50B C16B 173(3) 6 .
C23B C41B C50B C16B -151(3) . .
C66B C41B C50B C16B 1(3) . .
C61B C41B C50B C16B 14(4) 6 .
C52B C41B C50B C16B -161(2) 6 .
C53B C41B C50B C16B -44(8) 6 .
C60B C41B C50B C54B 153(6) 6 6
C33B C41B C50B C54B -80(6) 6 6
C23B C41B C50B C54B -44(7) . 6
C66B C41B C50B C54B 108(5) . 6
C61B C41B C50B C54B 121(5) 6 6
C52B C41B C50B C54B -54(6) 6 6
C53B C41B C50B C54B 63(8) 6 6
C60B C41B C50B C59B 34(3) 6 6
C33B C41B C50B C59B 160(3) 6 6
C23B C41B C50B C59B -164(3) . 6
C66B C41B C50B C59B -11(2) . 6
C61B C41B C50B C59B 1(3) 6 6
C52B C41B C50B C59B -173(2) 6 6
C53B C41B C50B C59B -57(7) 6 6
C60B C41B C50B C34B 57(4) 6 6
C33B C41B C50B C34B -176(4) 6 6
C23B C41B C50B C34B -141(3) . 6
C66B C41B C50B C34B 12(4) . 6
C61B C41B C50B C34B 25(5) 6 6
C52B C41B C50B C34B -150(3) 6 6
C53B C41B C50B C34B -33(9) 6 6
C59B C16B C50B C33B -19(7) 6 6
C34B C16B C50B C33B 171(6) 6 6
C15B C16B C50B C33B 154(5) . 6
C72B C16B C50B C33B 7(7) . 6
C58B C16B C50B C33B 143(5) 6 6
C54B C16B C50B C33B 166(7) 6 6
C60B C16B C50B C33B -14(5) 6 6
C65B C16B C50B C33B 5(7) 6 6
C59B C16B C50B C32B -176(5) 6 6
C34B C16B C50B C32B 14(6) 6 6
C15B C16B C50B C32B -2(6) . 6
C72B C16B C50B C32B -150(4) . 6
C58B C16B C50B C32B -13(6) 6 6
C54B C16B C50B C32B 9(4) 6 6
C60B C16B C50B C32B -171(6) 6 6
C65B C16B C50B C32B -152(4) 6 6
C59B C16B C50B C60B -5(3) 6 6
C34B C16B C50B C60B -174(4) 6 6
C15B C16B C50B C60B 169(3) . 6
C72B C16B C50B C60B 21(3) . 6
C58B C16B C50B C60B 158(3) 6 6
C54B C16B C50B C60B -180(3) 6 6
C65B C16B C50B C60B 20(3) 6 6
C59B C16B C50B C49B -170(4) 6 .
C34B C16B C50B C49B 21(5) 6 .
C15B C16B C50B C49B 4(4) . .
C72B C16B C50B C49B -144(3) . .
C58B C16B C50B C49B -7(5) 6 .
C54B C16B C50B C49B 16(2) 6 .
C60B C16B C50B C49B -165(4) 6 .
C65B C16B C50B C49B -145(2) 6 .
C59B C16B C50B C41B -28(4) 6 .
C34B C16B C50B C41B 162(4) 6 .
C15B C16B C50B C41B 145(2) . .
C72B C16B C50B C41B -2(3) . .
C58B C16B C50B C41B 135(3) 6 .
C54B C16B C50B C41B 157(3) 6 .
C60B C16B C50B C41B -23.3(17) 6 .
C65B C16B C50B C41B -4(3) 6 .
C59B C16B C50B C54B 175(4) 6 6
C34B C16B C50B C54B 5(4) 6 6
C15B C16B C50B C54B -12(3) . 6
C72B C16B C50B C54B -159(3) . 6
C58B C16B C50B C54B -23(4) 6 6
C60B C16B C50B C54B 180(3) 6 6
C65B C16B C50B C54B -161(2) 6 6
C34B C16B C50B C59B -169(6) 6 6
C15B C16B C50B C59B 174(5) . 6
C72B C16B C50B C59B 26(3) . 6
C58B C16B C50B C59B 163(5) 6 6
C54B C16B C50B C59B -175(4) 6 6
C60B C16B C50B C59B 5(3) 6 6
C65B C16B C50B C59B 25(3) 6 6
C59B C16B C50B C34B 169(6) 6 6
C15B C16B C50B C34B -17(3) . 6
C72B C16B C50B C34B -164(5) . 6
C58B C16B C50B C34B -28(3) 6 6
C54B C16B C50B C34B -5(4) 6 6
C60B C16B C50B C34B 174(4) 6 6
C65B C16B C50B C34B -166(5) 6 6
C22B C21B C51B C22B 1(3) . 6
C20B C21B C51B C22B 151(3) . 6
C51B C21B C51B C22B 1(5) 6 6
C22B C21B C51B C23B -112(4) . 6
C22B C21B C51B C23B -112(6) 6 6
C20B C21B C51B C23B 38(4) . 6
C51B C21B C51B C23B -111(3) 6 6
C22B C21B C51B C53B 3(3) . .
C22B C21B C51B C53B 2(3) 6 .
C20B C21B C51B C53B 153.1(18) . .
C51B C21B C51B C53B 3(4) 6 .
C22B C21B C51B C52B -144(2) . .
C22B C21B C51B C52B -145(5) 6 .
C20B C21B C51B C52B 6(3) . .
C51B C21B C51B C52B -144.0(18) 6 .
C22B C21B C51B C39B -143.1(16) . 6
C22B C21B C51B C39B -144(4) 6 6
C20B C21B C51B C39B 7(2) . 6
C51B C21B C51B C39B -143(2) 6 6
C39B C27B C52B C23B -45(16) 6 6
C43B C27B C52B C23B 97(4) 6 6
C38B C27B C52B C23B -63(4) 6 6
C25B C27B C52B C23B -57(5) . 6
C28B C27B C52B C23B 93(4) . 6
C44B C27B C52B C23B 77(6) 6 6
C37B C27B C52B C23B -43(6) 6 6
Sm1 C27B C52B C23B 16(4) . 6
C43B C27B C52B C39B 142(17) 6 6
C38B C27B C52B C39B -18(15) 6 6
C25B C27B C52B C39B -12(15) . 6
C28B C27B C52B C39B 138(17) . 6
C44B C27B C52B C39B 122(18) 6 6
C37B C27B C52B C39B 2(15) 6 6
Sm1 C27B C52B C39B 60(16) . 6
C39B C27B C52B C33B -136(17) 6 .
C43B C27B C52B C33B 6(3) 6 .
C38B C27B C52B C33B -155(2) 6 .
C25B C27B C52B C33B -148(2) . .
C28B C27B C52B C33B 2(3) . .
C44B C27B C52B C33B -15(5) 6 .
C37B C27B C52B C33B -135(4) 6 .
Sm1 C27B C52B C33B -75.9(19) . .
C39B C27B C52B C51B 3(16) 6 .
C43B C27B C52B C51B 145(2) 6 .
C38B C27B C52B C51B -15(3) 6 .
C25B C27B C52B C51B -9(3) . .
C28B C27B C52B C51B 142(2) . .
C44B C27B C52B C51B 125(4) 6 .
C37B C27B C52B C51B 5(6) 6 .
Sm1 C27B C52B C51B 64(2) . .
C39B C27B C52B C41B -107(16) 6 6
C43B C27B C52B C41B 35(3) 6 6
C38B C27B C52B C41B -125(2) 6 6
C25B C27B C52B C41B -119(2) . 6
C28B C27B C52B C41B 31(3) . 6
C44B C27B C52B C41B 15(5) 6 6
C37B C27B C52B C41B -105(4) 6 6
Sm1 C27B C52B C41B -47(2) . 6
C39B C27B C52B C22B -9(16) 6 6
C43B C27B C52B C22B 133(2) 6 6
C38B C27B C52B C22B -28(3) 6 6
C25B C27B C52B C22B -21(3) . 6
C28B C27B C52B C22B 129(2) . 6
C44B C27B C52B C22B 112(4) 6 6
C37B C27B C52B C22B -8(5) 6 6
Sm1 C27B C52B C22B 51.1(18) . 6
C39B C27B C52B C43B -142(17) 6 6
C38B C27B C52B C43B -160(3) 6 6
C25B C27B C52B C43B -154(4) . 6
C28B C27B C52B C43B -4(2) . 6
C44B C27B C52B C43B -20(3) 6 6
C37B C27B C52B C43B -141(6) 6 6
Sm1 C27B C52B C43B -82(2) . 6
C41B C33B C52B C23B -5(3) 6 6
C50B C33B C52B C23B -81(4) 6 6
C60B C33B C52B C23B 7(4) . 6
C32B C33B C52B C23B -140(3) . 6
C49B C33B C52B C23B -130(3) 6 6
C39B C33B C52B C23B -134(5) 6 6
C41B C33B C52B C39B 129(3) 6 6
C50B C33B C52B C39B 54(5) 6 6
C60B C33B C52B C39B 141(3) . 6
C32B C33B C52B C39B -6(4) . 6
C23B C33B C52B C39B 134(5) 6 6
C49B C33B C52B C39B 4(3) 6 6
C41B C33B C52B C27B 134(2) 6 .
C50B C33B C52B C27B 59(4) 6 .
C60B C33B C52B C27B 146(2) . .
C32B C33B C52B C27B -1(3) . .
C23B C33B C52B C27B 139(4) 6 .
C49B C33B C52B C27B 9(3) 6 .
C39B C33B C52B C27B 5(2) 6 .
C41B C33B C52B C51B -5(3) 6 .
C50B C33B C52B C51B -80(3) 6 .
C60B C33B C52B C51B 7(4) . .
C32B C33B C52B C51B -140(2) . .
C23B C33B C52B C51B 0(3) 6 .
C49B C33B C52B C51B -130(2) 6 .
C39B C33B C52B C51B -134(4) 6 .
C50B C33B C52B C41B -75(4) 6 6
C60B C33B C52B C41B 12(2) . 6
C32B C33B C52B C41B -135(3) . 6
C23B C33B C52B C41B 5(3) 6 6
C49B C33B C52B C41B -125(3) 6 6
C39B C33B C52B C41B -129(3) 6 6
C41B C33B C52B C22B -1(3) 6 6
C50B C33B C52B C22B -76(3) 6 6
C60B C33B C52B C22B 11(3) . 6
C32B C33B C52B C22B -135.6(18) . 6
C23B C33B C52B C22B 5(3) 6 6
C49B C33B C52B C22B -125.5(16) 6 6
C39B C33B C52B C22B -130(4) 6 6
C41B C33B C52B C43B 138(2) 6 6
C50B C33B C52B C43B 62(3) 6 6
C60B C33B C52B C43B 150(3) . 6
C32B C33B C52B C43B 2.6(19) . 6
C23B C33B C52B C43B 143(3) 6 6
C49B C33B C52B C43B 12.7(16) 6 6
C39B C33B C52B C43B 9(3) 6 6
C22B C51B C52B C23B 22(6) 6 6
C53B C51B C52B C23B -12(4) . 6
C21B C51B C52B C23B 137(4) . 6
C39B C51B C52B C23B 134(5) 6 6
C22B C51B C52B C39B -112(5) 6 6
C23B C51B C52B C39B -134(5) 6 6
C53B C51B C52B C39B -146(3) . 6
C21B C51B C52B C39B 3(4) . 6
C22B C51B C52B C27B -112(5) 6 .
C23B C51B C52B C27B -134(5) 6 .
C53B C51B C52B C27B -147(2) . .
C21B C51B C52B C27B 3(4) . .
C39B C51B C52B C27B 0(2) 6 .
C22B C51B C52B C33B 22(6) 6 .
C23B C51B C52B C33B -1(4) 6 .
C53B C51B C52B C33B -13(3) . .
C21B C51B C52B C33B 137(2) . .
C39B C51B C52B C33B 133(4) 6 .
C22B C51B C52B C41B 19(5) 6 6
C23B C51B C52B C41B -3(4) 6 6
C53B C51B C52B C41B -15(2) . 6
C21B C51B C52B C41B 134(2) . 6
C39B C51B C52B C41B 131(3) 6 6
C23B C51B C52B C22B -22(6) 6 6
C53B C51B C52B C22B -35(4) . 6
C21B C51B C52B C22B 115(7) . 6
C39B C51B C52B C22B 112(5) 6 6
C22B C51B C52B C43B -77(5) 6 6
C23B C51B C52B C43B -99(5) 6 6
C53B C51B C52B C43B -111(2) . 6
C21B C51B C52B C43B 38(4) . 6
C39B C51B C52B C43B 35(2) 6 6
C53B C40B C53B C22B 21(7) 6 6
C64B C40B C53B C22B -140(3) . 6
C64B C40B C53B C22B -145(2) 6 6
C22B C40B C53B C22B 5.8(19) . 6
C53B C40B C53B C61B 164(5) 6 .
C64B C40B C53B C61B 3(3) . .
C64B C40B C53B C61B -2(2) 6 .
C22B C40B C53B C61B 143(3) 6 .
C22B C40B C53B C61B 148.8(19) . .
C53B C40B C53B C51B 22(7) 6 .
C64B C40B C53B C51B -139(2) . .
C64B C40B C53B C51B -144(2) 6 .
C22B C40B C53B C51B 1.2(18) 6 .
C22B C40B C53B C51B 7(2) . .
C53B C40B C53B C23B 53(7) 6 6
C64B C40B C53B C23B -109(2) . 6
C64B C40B C53B C23B -113(2) 6 6
C22B C40B C53B C23B 31.7(18) 6 6
C22B C40B C53B C23B 37(3) . 6
C53B C40B C53B C64B 166(6) 6 6
C64B C40B C53B C64B 4.5(18) . 6
C22B C40B C53B C64B 145(2) 6 6
C22B C40B C53B C64B 151(2) . 6
C53B C40B C53B C66B 150(5) 6 6
C64B C40B C53B C66B -11(3) . 6
C64B C40B C53B C66B -16.0(15) 6 6
C22B C40B C53B C66B 129(3) 6 6
C22B C40B C53B C66B 134.7(16) . 6
C53B C40B C53B C41B 111(5) 6 6
C64B C40B C53B C41B -51(3) . 6
C64B C40B C53B C41B -55.2(18) 6 6
C22B C40B C53B C41B 90(2) 6 6
C22B C40B C53B C41B 95.4(18) . 6
C23B C51B C53B C22B 143(5) 6 6
C21B C51B C53B C22B -4(4) . 6
C52B C51B C53B C22B 149(5) . 6
C39B C51B C53B C22B 133(5) 6 6
C22B C51B C53B C40B -3(4) 6 .
C23B C51B C53B C40B 141(2) 6 .
C21B C51B C53B C40B -6(3) . .
C52B C51B C53B C40B 146(2) . .
C39B C51B C53B C40B 129.8(19) 6 .
C22B C51B C53B C61B -132(5) 6 .
C23B C51B C53B C61B 12(3) 6 .
C21B C51B C53B C61B -135(2) . .
C52B C51B C53B C61B 17(3) . .
C39B C51B C53B C61B 1(4) 6 .
C22B C51B C53B C23B -143(5) 6 6
C21B C51B C53B C23B -147(3) . 6
C52B C51B C53B C23B 6(2) . 6
C39B C51B C53B C23B -10.9(19) 6 6
C22B C51B C53B C64B -54(4) 6 6
C23B C51B C53B C64B 89(3) 6 6
C21B C51B C53B C64B -58(3) . 6
C52B C51B C53B C64B 95(2) . 6
C39B C51B C53B C64B 78(2) 6 6
C22B C51B C53B C66B -116(4) 6 6
C23B C51B C53B C66B 27(3) 6 6
C21B C51B C53B C66B -120(2) . 6
C52B C51B C53B C66B 33(3) . 6
C39B C51B C53B C66B 16(3) 6 6
C22B C51B C53B C41B -135(4) 6 6
C23B C51B C53B C41B 8(2) 6 6
C21B C51B C53B C41B -139(2) . 6
C52B C51B C53B C41B 14.1(19) . 6
C39B C51B C53B C41B -3(2) 6 6
C16B C34B C54B C19B 135(5) 6 6
C15B C34B C54B C19B -13(7) 6 6
C58B C34B C54B C19B -7(6) . 6
C59B C34B C54B C19B 141(4) . 6
C50B C34B C54B C19B 141(5) 6 6
C17B C34B C54B C19B -17(4) 6 6
C16B C34B C54B C49B 14(7) 6 6
C15B C34B C54B C49B -135(5) 6 6
C58B C34B C54B C49B -128(4) . 6
C59B C34B C54B C49B 20(6) . 6
C50B C34B C54B C49B 20(3) 6 6
C17B C34B C54B C49B -139(5) 6 6
C16B C34B C54B C55B 143(4) 6 .
C15B C34B C54B C55B -6(5) 6 .
C58B C34B C54B C55B 1(5) . .
C59B C34B C54B C55B 149(3) . .
C50B C34B C54B C55B 149(4) 6 .
C17B C34B C54B C55B -10(2) 6 .
C16B C34B C54B C50B -6(4) 6 6
C15B C34B C54B C50B -154(4) 6 6
C58B C34B C54B C50B -148(4) . 6
C59B C34B C54B C50B 0(3) . 6
C17B C34B C54B C50B -159(3) 6 6
C16B C34B C54B C32B -2(6) 6 .
C15B C34B C54B C32B -151(4) 6 .
C58B C34B C54B C32B -144(3) . .
C59B C34B C54B C32B 3(5) . .
C50B C34B C54B C32B 4(3) 6 .
C17B C34B C54B C32B -155(4) 6 .
C16B C34B C54B C17B 153(5) 6 6
C15B C34B C54B C17B 4(4) 6 6
C58B C34B C54B C17B 11(4) . 6
C59B C34B C54B C17B 158(3) . 6
C50B C34B C54B C17B 159(3) 6 6
C15B C34B C54B C16B -148(8) 6 6
C58B C34B C54B C16B -142(7) . 6
C59B C34B C54B C16B 6(3) . 6
C50B C34B C54B C16B 6(4) 6 6
C17B C34B C54B C16B -153(5) 6 6
C16B C34B C54B C15B 148(8) 6 6
C58B C34B C54B C15B 6(3) . 6
C59B C34B C54B C15B 154(6) . 6
C50B C34B C54B C15B 154(4) 6 6
C17B C34B C54B C15B -4(4) 6 6
C49B C32B C54B C19B -18(7) 6 6
C50B C32B C54B C19B -155(4) 6 6
C43B C32B C54B C19B -19(5) 6 6
C33B C32B C54B C19B -153(3) . 6
C28B C32B C54B C19B -11(4) . 6
C50B C32B C54B C49B -137(8) 6 6
C43B C32B C54B C49B -1(6) 6 6
C33B C32B C54B C49B -135(8) . 6
C28B C32B C54B C49B 7(6) . 6
C19B C32B C54B C49B 18(7) 6 6
C49B C32B C54B C34B 132(8) 6 .
C50B C32B C54B C34B -4(3) 6 .
C43B C32B C54B C34B 131(3) 6 .
C33B C32B C54B C34B -2(4) . .
C28B C32B C54B C34B 139(3) . .
C19B C32B C54B C34B 150(5) 6 .
C49B C32B C54B C55B -13(7) 6 .
C50B C32B C54B C55B -150(4) 6 .
C43B C32B C54B C55B -15(5) 6 .
C33B C32B C54B C55B -148(3) . .
C28B C32B C54B C55B -7(4) . .
C19B C32B C54B C55B 5(2) 6 .
C49B C32B C54B C50B 137(8) 6 6
C43B C32B C54B C50B 135(4) 6 6
C33B C32B C54B C50B 2(3) . 6
C28B C32B C54B C50B 143(3) . 6
C19B C32B C54B C50B 155(4) 6 6
C49B C32B C54B C17B 7(8) 6 6
C50B C32B C54B C17B -129(6) 6 6
C43B C32B C54B C17B 6(7) 6 6
C33B C32B C54B C17B -127(5) . 6
C28B C32B C54B C17B 14(6) . 6
C19B C32B C54B C17B 25(4) 6 6
C49B C32B C54B C16B 132(7) 6 6
C50B C32B C54B C16B -5(2) 6 6
C43B C32B C54B C16B 130(3) 6 6
C33B C32B C54B C16B -3(3) . 6
C28B C32B C54B C16B 138(2) . 6
C19B C32B C54B C16B 149(4) 6 6
C49B C32B C54B C15B 113(8) 6 6
C50B C32B C54B C15B -24(4) 6 6
C43B C32B C54B C15B 112(4) 6 6
C33B C32B C54B C15B -22(5) . 6
C28B C32B C54B C15B 120(3) . 6
C19B C32B C54B C15B 131(5) 6 6
C49B C54B C55B C19B -17(7) 6 6
C34B C54B C55B C19B -163(7) . 6
C50B C54B C55B C19B -68(8) 6 6
C32B C54B C55B C19B -14(7) . 6
C17B C54B C55B C19B -178(8) 6 6
C16B C54B C55B C19B -147(7) 6 6
C15B C54B C55B C19B -166(7) 6 6
C19B C54B C55B C17B 178(8) 6 6
C49B C54B C55B C17B 161(3) 6 6
C34B C54B C55B C17B 15(3) . 6
C50B C54B C55B C17B 110(5) 6 6
C32B C54B C55B C17B 164(3) . 6
C16B C54B C55B C17B 31(4) 6 6
C15B C54B C55B C17B 12(2) 6 6
C19B C54B C55B C18B 12(6) 6 6
C49B C54B C55B C18B -5(4) 6 6
C34B C54B C55B C18B -151(3) . 6
C50B C54B C55B C18B -56(6) 6 6
C32B C54B C55B C18B -1(5) . 6
C17B C54B C55B C18B -166(4) 6 6
C16B C54B C55B C18B -134(3) 6 6
C15B C54B C55B C18B -153(3) 6 6
C19B C54B C55B C56B 165(8) 6 .
C49B C54B C55B C56B 148(3) 6 .
C34B C54B C55B C56B 2(5) . .
C50B C54B C55B C56B 97(4) 6 .
C32B C54B C55B C56B 152(3) . .
C17B C54B C55B C56B -13(3) 6 .
C16B C54B C55B C56B 19(5) 6 .
C15B C54B C55B C56B 0(3) 6 .
C19B C54B C55B C31B 16(6) 6 .
C49B C54B C55B C31B -1(4) 6 .
C34B C54B C55B C31B -147(3) . .
C50B C54B C55B C31B -52(6) 6 .
C32B C54B C55B C31B 2(4) . .
C17B C54B C55B C31B -162(4) 6 .
C16B C54B C55B C31B -131(3) 6 .
C15B C54B C55B C31B -150(3) 6 .
C19B C54B C55B C49B 17(7) 6 6
C34B C54B C55B C49B -146(5) . 6
C50B C54B C55B C49B -51(3) 6 6
C32B C54B C55B C49B 4(2) . 6
C17B C54B C55B C49B -161(3) 6 6
C16B C54B C55B C49B -129(5) 6 6
C15B C54B C55B C49B -148(3) 6 6
C19B C54B C55B C11B 168(8) 6 6
C49B C54B C55B C11B 151(2) 6 6
C34B C54B C55B C11B 5(4) . 6
C50B C54B C55B C11B 100(4) 6 6
C32B C54B C55B C11B 155(2) . 6
C17B C54B C55B C11B -10(2) 6 6
C16B C54B C55B C11B 22(4) 6 6
C15B C54B C55B C11B 3(3) 6 6
C18B C31B C55B C19B -130(19) 6 6
C29B C31B C55B C19B 19(6) . 6
C46B C31B C55B C19B 28(8) 6 6
C13B C31B C55B C19B 160(5) . 6
C06B C31B C55B C19B 164(6) 6 6
Sm1 C31B C55B C19B 75(5) . 6
C18B C31B C55B C17B 82(19) 6 6
C29B C31B C55B C17B -129(6) . 6
C46B C31B C55B C17B -119(6) 6 6
C13B C31B C55B C17B 13(8) . 6
C19B C31B C55B C17B -148(11) 6 6
C06B C31B C55B C17B 17(8) 6 6
Sm1 C31B C55B C17B -73(7) . 6
C18B C31B C55B C54B -142(17) 6 .
C29B C31B C55B C54B 7(4) . .
C46B C31B C55B C54B 17(7) 6 .
C13B C31B C55B C54B 149(3) . .
C19B C31B C55B C54B -12(4) 6 .
C06B C31B C55B C54B 153(3) 6 .
Sm1 C31B C55B C54B 63(3) . .
C29B C31B C55B C18B 149(19) . 6
C46B C31B C55B C18B 159(21) 6 6
C13B C31B C55B C18B -70(17) . 6
C19B C31B C55B C18B 130(19) 6 6
C06B C31B C55B C18B -66(16) 6 6
Sm1 C31B C55B C18B -155(18) . 6
C18B C31B C55B C56B 65(18) 6 .
C29B C31B C55B C56B -146(3) . .
C46B C31B C55B C56B -136(5) 6 .
C13B C31B C55B C56B -4(3) . .
C19B C31B C55B C56B -165(7) 6 .
C06B C31B C55B C56B 0(3) 6 .
Sm1 C31B C55B C56B -90(2) . .
C18B C31B C55B C49B -143(18) 6 6
C29B C31B C55B C49B 6(3) . 6
C46B C31B C55B C49B 16(5) 6 6
C13B C31B C55B C49B 148(2) . 6
C19B C31B C55B C49B -12(5) 6 6
C06B C31B C55B C49B 152(2) 6 6
Sm1 C31B C55B C49B 62.6(12) . 6
C18B C31B C55B C11B 64(18) 6 6
C29B C31B C55B C11B -147(2) . 6
C46B C31B C55B C11B -138(4) 6 6
C13B C31B C55B C11B -6(3) . 6
C19B C31B C55B C11B -166(6) 6 6
C06B C31B C55B C11B -2(3) 6 6
Sm1 C31B C55B C11B -91.0(17) . 6
C05B C24B C56B C11B -16(30) 6 6
C06B C24B C56B C11B 176(5) 6 6
C42B C24B C56B C11B -37(6) . 6
C04B C24B C56B C11B -38(6) 6 6
C13B C24B C56B C11B 180(5) . 6
C05B C24B C56B C17B 157(28) 6 6
C06B C24B C56B C17B -12(9) 6 6
C42B C24B C56B C17B 135(7) . 6
C04B C24B C56B C17B 135(7) 6 6
C13B C24B C56B C17B -8(9) . 6
C11B C24B C56B C17B 173(12) 6 6
C05B C24B C56B C57B 19(31) 6 .
C06B C24B C56B C57B -149(3) 6 .
C42B C24B C56B C57B -2(5) . .
C04B C24B C56B C57B -3(5) 6 .
C13B C24B C56B C57B -146(3) . .
C11B C24B C56B C57B 35(4) 6 .
C06B C24B C56B C05B -168(31) 6 6
C42B C24B C56B C05B -21(28) . 6
C04B C24B C56B C05B -22(28) 6 6
C13B C24B C56B C05B -164(31) . 6
C11B C24B C56B C05B 16(30) 6 6
C05B C24B C56B C55B 170(29) 6 .
C06B C24B C56B C55B 1(4) 6 .
C42B C24B C56B C55B 148(2) . .
C04B C24B C56B C55B 148(2) 6 .
C13B C24B C56B C55B 5(4) . .
C11B C24B C56B C55B -175(7) 6 .
C05B C24B C56B C12B 5(30) 6 6
C06B C24B C56B C12B -163(2) 6 6
C42B C24B C56B C12B -16(3) . 6
C04B C24B C56B C12B -17(3) 6 6
C13B C24B C56B C12B -159(2) . 6
C11B C24B C56B C12B 21(4) 6 6
C05B C24B C56B C19B 165(29) 6 6
C06B C24B C56B C19B -3(4) 6 6
C42B C24B C56B C19B 144(2) . 6
C04B C24B C56B C19B 144(2) 6 6
C13B C24B C56B C19B 1(4) . 6
C11B C24B C56B C19B -179(7) 6 6
C19B C55B C56B C11B 88(32) 6 6
C17B C55B C56B C11B 32(24) 6 6
C54B C55B C56B C11B 49(26) . 6
C18B C55B C56B C11B -153(24) 6 6
C31B C55B C56B C11B -158(24) . 6
C49B C55B C56B C11B 85(26) 6 6
C19B C55B C56B C17B 56(16) 6 6
C54B C55B C56B C17B 17(4) . 6
C18B C55B C56B C17B 175(4) 6 6
C31B C55B C56B C17B 170(4) . 6
C49B C55B C56B C17B 53(4) 6 6
C11B C55B C56B C17B -32(24) 6 6
C19B C55B C56B C57B 36(18) 6 .
C17B C55B C56B C57B -20(3) 6 .
C54B C55B C56B C57B -3(5) . .
C18B C55B C56B C57B 155(3) 6 .
C31B C55B C56B C57B 150(3) . .
C49B C55B C56B C57B 33(6) 6 .
C11B C55B C56B C57B -52(23) 6 .
C19B C55B C56B C05B -114(16) 6 6
C17B C55B C56B C05B -170(4) 6 6
C54B C55B C56B C05B -153(3) . 6
C18B C55B C56B C05B 5(3) 6 6
C31B C55B C56B C05B 0(4) . 6
C49B C55B C56B C05B -117(3) 6 6
C11B C55B C56B C05B 158(27) 6 6
C19B C55B C56B C24B -115(16) 6 .
C17B C55B C56B C24B -171(5) 6 .
C54B C55B C56B C24B -154(3) . .
C18B C55B C56B C24B 4(4) 6 .
C31B C55B C56B C24B -1(4) . .
C49B C55B C56B C24B -118(3) 6 .
C11B C55B C56B C24B 157(26) 6 .
C19B C55B C56B C12B 19(20) 6 6
C17B C55B C56B C12B -37(6) 6 6
C54B C55B C56B C12B -20(8) . 6
C18B C55B C56B C12B 138(6) 6 6
C31B C55B C56B C12B 133(6) . 6
C49B C55B C56B C12B 16(9) 6 6
C11B C55B C56B C12B -69(21) 6 6
C17B C55B C56B C19B -56(16) 6 6
C54B C55B C56B C19B -40(15) . 6
C18B C55B C56B C19B 118(18) 6 6
C31B C55B C56B C19B 114(18) . 6
C49B C55B C56B C19B -3(14) 6 6
C11B C55B C56B C19B -88(32) 6 6
C17B C56B C57B C11B 151(7) 6 6
C05B C56B C57B C11B -47(5) 6 6
C24B C56B C57B C11B -49(4) . 6
C55B C56B C57B C11B 165(8) . 6
C12B C56B C57B C11B -25(6) 6 6
C19B C56B C57B C11B 168(7) 6 6
C11B C56B C57B C12B 25(6) 6 6
C17B C56B C57B C12B 176(3) 6 6
C05B C56B C57B C12B -22(4) 6 6
C24B C56B C57B C12B -24(4) . 6
C55B C56B C57B C12B -170(3) . 6
C19B C56B C57B C12B -167(3) 6 6
C11B C56B C57B C68B 42(6) 6 .
C17B C56B C57B C68B -168(3) 6 .
C05B C56B C57B C68B -6(4) 6 .
C24B C56B C57B C68B -7(5) . .
C55B C56B C57B C68B -153(3) . .
C12B C56B C57B C68B 16(2) 6 .
C19B C56B C57B C68B -150(3) 6 .
C11B C56B C57B C70B 42(10) 6 6
C17B C56B C57B C70B -167(6) 6 6
C05B C56B C57B C70B -5(9) 6 6
C24B C56B C57B C70B -7(10) . 6
C55B C56B C57B C70B -153(6) . 6
C12B C56B C57B C70B 17(6) 6 6
C19B C56B C57B C70B -150(6) 6 6
C11B C56B C57B C58B -163(6) 6 .
C17B C56B C57B C58B -12(4) 6 .
C05B C56B C57B C58B 150(3) 6 .
C24B C56B C57B C58B 148(3) . .
C55B C56B C57B C58B 2(4) . .
C12B C56B C57B C58B 172(3) 6 .
C19B C56B C57B C58B 5(4) 6 .
C11B C56B C57B C17B -151(7) 6 6
C05B C56B C57B C17B 162(5) 6 6
C24B C56B C57B C17B 160(5) . 6
C55B C56B C57B C17B 14(2) . 6
C12B C56B C57B C17B -176(3) 6 6
C19B C56B C57B C17B 17.3(19) 6 6
C11B C56B C57B C71B -168(6) 6 6
C17B C56B C57B C71B -18(5) 6 6
C05B C56B C57B C71B 144(3) 6 6
C24B C56B C57B C71B 143(3) . 6
C55B C56B C57B C71B -3(6) . 6
C12B C56B C57B C71B 166(5) 6 6
C19B C56B C57B C71B 0(5) 6 6
C11B C56B C57B C15B -160(6) 6 6
C17B C56B C57B C15B -9(3) 6 6
C05B C56B C57B C15B 152(3) 6 6
C24B C56B C57B C15B 151(3) . 6
C55B C56B C57B C15B 5(4) . 6
C12B C56B C57B C15B 174(3) 6 6
C19B C56B C57B C15B 8(3) 6 6
C16B C34B C58B C15B -168(13) 6 6
C54B C34B C58B C15B -24(11) . 6
C59B C34B C58B C15B -173(12) . 6
C50B C34B C58B C15B -111(12) 6 6
C17B C34B C58B C15B -15(10) 6 6
C16B C34B C58B C71B 16(15) 6 6
C15B C34B C58B C71B -176(20) 6 6
C54B C34B C58B C71B 160(12) . 6
C59B C34B C58B C71B 11(14) . 6
C50B C34B C58B C71B 74(14) 6 6
C17B C34B C58B C71B 169(13) 6 6
C16B C34B C58B C77B 5(6) 6 .
C15B C34B C58B C77B 173(13) 6 .
C54B C34B C58B C77B 149(3) . .
C59B C34B C58B C77B 0(5) . .
C50B C34B C58B C77B 62(5) 6 .
C17B C34B C58B C77B 158(4) 6 .
C16B C34B C58B C57B -145(4) 6 .
C15B C34B C58B C57B 23(10) 6 .
C54B C34B C58B C57B -2(5) . .
C59B C34B C58B C57B -151(3) . .
C50B C34B C58B C57B -88(4) 6 .
C17B C34B C58B C57B 7(3) 6 .
C15B C34B C58B C16B 168(13) 6 6
C54B C34B C58B C16B 143(7) . 6
C59B C34B C58B C16B -5(3) . 6
C50B C34B C58B C16B 57(4) 6 6
C17B C34B C58B C16B 153(5) 6 6
C16B C34B C58B C78B 3(5) 6 6
C15B C34B C58B C78B 171(12) 6 6
C54B C34B C58B C78B 147(3) . 6
C59B C34B C58B C78B -2(4) . 6
C50B C34B C58B C78B 61(5) 6 6
C17B C34B C58B C78B 156(3) 6 6
C16B C34B C58B C17B -153(5) 6 6
C15B C34B C58B C17B 15(10) 6 6
C54B C34B C58B C17B -9(3) . 6
C59B C34B C58B C17B -158(3) . 6
C50B C34B C58B C17B -96(4) 6 6
C16B C34B C58B C70B -127(7) 6 6
C15B C34B C58B C70B 41(11) 6 6
C54B C34B C58B C70B 16(10) . 6
C59B C34B C58B C70B -133(7) . 6
C50B C34B C58B C70B -70(8) 6 6
C17B C34B C58B C70B 25(8) 6 6
C11B C57B C58B C15B -1(7) 6 6
C12B C57B C58B C15B 173(5) 6 6
C68B C57B C58B C15B 163(4) . 6
C70B C57B C58B C15B 179(5) 6 6
C56B C57B C58B C15B 8(6) . 6
C17B C57B C58B C15B -1(5) 6 6
C71B C57B C58B C15B -179(7) 6 6
C11B C57B C58B C71B 178(4) 6 6
C12B C57B C58B C71B -8(6) 6 6
C68B C57B C58B C71B -18(4) . 6
C70B C57B C58B C71B -2(3) 6 6
C56B C57B C58B C71B -173(3) . 6
C17B C57B C58B C71B 178(4) 6 6
C15B C57B C58B C71B 179(7) 6 6
C11B C57B C58B C34B -8(6) 6 .
C12B C57B C58B C34B 166(4) 6 .
C68B C57B C58B C34B 156(3) . .
C70B C57B C58B C34B 172(3) 6 .
C56B C57B C58B C34B 0(4) . .
C17B C57B C58B C34B -8(3) 6 .
C71B C57B C58B C34B 173(5) 6 .
C15B C57B C58B C34B -7(3) 6 .
C11B C57B C58B C77B -164(3) 6 .
C12B C57B C58B C77B 10(6) 6 .
C68B C57B C58B C77B 0(4) . .
C70B C57B C58B C77B 15(3) 6 .
C56B C57B C58B C77B -156(3) . .
C17B C57B C58B C77B -164(3) 6 .
C71B C57B C58B C77B 17(2) 6 .
C15B C57B C58B C77B -163(6) 6 .
C11B C57B C58B C16B -27(6) 6 6
C12B C57B C58B C16B 147(4) 6 6
C68B C57B C58B C16B 137(3) . 6
C70B C57B C58B C16B 153(3) 6 6
C56B C57B C58B C16B -18(5) . 6
C17B C57B C58B C16B -26(3) 6 6
C71B C57B C58B C16B 155(6) 6 6
C15B C57B C58B C16B -26(3) 6 6
C11B C57B C58B C78B -157(3) 6 6
C12B C57B C58B C78B 17(6) 6 6
C68B C57B C58B C78B 7(4) . 6
C70B C57B C58B C78B 23(3) 6 6
C56B C57B C58B C78B -149(2) . 6
C17B C57B C58B C78B -157(3) 6 6
C71B C57B C58B C78B 25(2) 6 6
C15B C57B C58B C78B -156(6) 6 6
C11B C57B C58B C17B 0(4) 6 6
C12B C57B C58B C17B 174(5) 6 6
C68B C57B C58B C17B 164(3) . 6
C70B C57B C58B C17B 180(2) 6 6
C56B C57B C58B C17B 8(3) . 6
C71B C57B C58B C17B -178(4) 6 6
C15B C57B C58B C17B 1(5) 6 6
C11B C57B C58B C70B -180(4) 6 6
C12B C57B C58B C70B -6(4) 6 6
C68B C57B C58B C70B -16(2) . 6
C56B C57B C58B C70B -171(3) . 6
C17B C57B C58B C70B -180(2) 6 6
C71B C57B C58B C70B 2(3) 6 6
C15B C57B C58B C70B -179(5) 6 6
C15B C34B C59B C16B 71(18) 6 6
C58B C34B C59B C16B 73(18) . 6
C54B C34B C59B C16B -80(19) . 6
C50B C34B C59B C16B -80(18) 6 6
C17B C34B C59B C16B -22(18) 6 6
C16B C34B C59B C72B -51(18) 6 6
C15B C34B C59B C72B 20(7) 6 6
C58B C34B C59B C72B 22(5) . 6
C54B C34B C59B C72B -131(3) . 6
C50B C34B C59B C72B -131(4) 6 6
C17B C34B C59B C72B -73(5) 6 6
C16B C34B C59B C60B 80(18) 6 .
C15B C34B C59B C60B 151(4) 6 .
C58B C34B C59B C60B 153(3) . .
C54B C34B C59B C60B 0(4) . .
C50B C34B C59B C60B 0(3) 6 .
C17B C34B C59B C60B 59(6) 6 .
C16B C34B C59B C65B -66(18) 6 .
C15B C34B C59B C65B 6(6) 6 .
C58B C34B C59B C65B 8(5) . .
C54B C34B C59B C65B -146(3) . .
C50B C34B C59B C65B -146(4) 6 .
C17B C34B C59B C65B -87(5) 6 .
C16B C34B C59B C50B 80(18) 6 6
C15B C34B C59B C50B 151(5) 6 6
C58B C34B C59B C50B 153(3) . 6
C54B C34B C59B C50B 0(3) . 6
C17B C34B C59B C50B 59(5) 6 6
C16B C34B C59B C66B 26(18) 6 6
C15B C34B C59B C66B 97(4) 6 6
C58B C34B C59B C66B 99(3) . 6
C54B C34B C59B C66B -54(4) . 6
C50B C34B C59B C66B -54(3) 6 6
C17B C34B C59B C66B 5(7) 6 6
C50B C33B C60B C41B 122(4) 6 6
C32B C33B C60B C41B 122(4) . 6
C52B C33B C60B C41B -22(4) . 6
C23B C33B C60B C41B -19(3) 6 6
C49B C33B C60B C41B 114(4) 6 6
C39B C33B C60B C41B 2(4) 6 6
C41B C33B C60B C66B -10(3) 6 6
C50B C33B C60B C66B 112(4) 6 6
C32B C33B C60B C66B 112(3) . 6
C52B C33B C60B C66B -31(4) . 6
C23B C33B C60B C66B -28(3) 6 6
C49B C33B C60B C66B 104(3) 6 6
C39B C33B C60B C66B -7(5) 6 6
C41B C33B C60B C50B -122(4) 6 6
C32B C33B C60B C50B 0(3) . 6
C52B C33B C60B C50B -143(3) . 6
C23B C33B C60B C50B -140(3) 6 6
C49B C33B C60B C50B -8(2) 6 6
C39B C33B C60B C50B -119(3) 6 6
C41B C33B C60B C61B 20(3) 6 .
C50B C33B C60B C61B 142(3) 6 .
C32B C33B C60B C61B 142(2) . .
C52B C33B C60B C61B -2(4) . .
C23B C33B C60B C61B 1(3) 6 .
C49B C33B C60B C61B 134(2) 6 .
C39B C33B C60B C61B 22(4) 6 .
C41B C33B C60B C59B -116(4) 6 .
C50B C33B C60B C59B 6(3) 6 .
C32B C33B C60B C59B 6(4) . .
C52B C33B C60B C59B -138(3) . .
C23B C33B C60B C59B -134(3) 6 .
C49B C33B C60B C59B -2(3) 6 .
C39B C33B C60B C59B -113(3) 6 .
C41B C33B C60B C72B -82(4) 6 6
C50B C33B C60B C72B 39(3) 6 6
C32B C33B C60B C72B 39(4) . 6
C52B C33B C60B C72B -104(3) . 6
C23B C33B C60B C72B -101(3) 6 6
C49B C33B C60B C72B 31(3) 6 6
C39B C33B C60B C72B -80(3) 6 6
C41B C33B C60B C16B -115(4) 6 6
C50B C33B C60B C16B 6(2) 6 6
C32B C33B C60B C16B 6(3) . 6
C52B C33B C60B C16B -137(2) . 6
C23B C33B C60B C16B -134(2) 6 6
C49B C33B C60B C16B -1(2) 6 6
C39B C33B C60B C16B -113(2) 6 6
C16B C59B C60B C41B -52(5) 6 6
C72B C59B C60B C41B 83(4) 6 6
C65B C59B C60B C41B 92(3) . 6
C34B C59B C60B C41B -58(4) . 6
C50B C59B C60B C41B -58(3) 6 6
C66B C59B C60B C41B 78(3) 6 6
C16B C59B C60B C66B -129(5) 6 6
C72B C59B C60B C66B 5(3) 6 6
C65B C59B C60B C66B 15(3) . 6
C34B C59B C60B C66B -135(3) . 6
C50B C59B C60B C66B -136(3) 6 6
C16B C59B C60B C50B 6(4) 6 6
C72B C59B C60B C50B 141(4) 6 6
C65B C59B C60B C50B 150(3) . 6
C34B C59B C60B C50B 0(3) . 6
C66B C59B C60B C50B 136(3) 6 6
C16B C59B C60B C33B 1(5) 6 .
C72B C59B C60B C33B 136(3) 6 .
C65B C59B C60B C33B 145(2) . .
C34B C59B C60B C33B -5(4) . .
C50B C59B C60B C33B -5(3) 6 .
C66B C59B C60B C33B 130(3) 6 .
C16B C59B C60B C61B -139(4) 6 .
C72B C59B C60B C61B -5(3) 6 .
C65B C59B C60B C61B 5(3) . .
C34B C59B C60B C61B -145(3) . .
C50B C59B C60B C61B -145(3) 6 .
C66B C59B C60B C61B -9.9(17) 6 .
C16B C59B C60B C72B -135(6) 6 6
C65B C59B C60B C72B 9.6(19) . 6
C34B C59B C60B C72B -141(5) . 6
C50B C59B C60B C72B -141(4) 6 6
C66B C59B C60B C72B -5(3) 6 6
C72B C59B C60B C16B 135(6) 6 6
C65B C59B C60B C16B 144(6) . 6
C34B C59B C60B C16B -6(3) . 6
C50B C59B C60B C16B -6(4) 6 6
C66B C59B C60B C16B 129(5) 6 6
C22B C53B C61B C66B 27(5) 6 6
C40B C53B C61B C66B -66(4) . 6
C51B C53B C61B C66B 60(4) . 6
C23B C53B C61B C66B 67(3) 6 6
C64B C53B C61B C66B -68(3) 6 6
C41B C53B C61B C66B 64(3) 6 6
C22B C53B C61B C64B 94(3) 6 6
C40B C53B C61B C64B 2(2) . 6
C51B C53B C61B C64B 128(3) . 6
C23B C53B C61B C64B 134.9(19) 6 6
C66B C53B C61B C64B 68(3) 6 6
C41B C53B C61B C64B 132(2) 6 6
C22B C53B C61B C60B -46(4) 6 .
C40B C53B C61B C60B -139(2) . .
C51B C53B C61B C60B -13(4) . .
C23B C53B C61B C60B -6(2) 6 .
C64B C53B C61B C60B -141(3) 6 .
C66B C53B C61B C60B -73(4) 6 .
C41B C53B C61B C60B -9.0(18) 6 .
C22B C53B C61B C62B 95(3) 6 .
C40B C53B C61B C62B 3(3) . .
C51B C53B C61B C62B 129(2) . .
C23B C53B C61B C62B 136(2) 6 .
C64B C53B C61B C62B 1(2) 6 .
C66B C53B C61B C62B 69(4) 6 .
C41B C53B C61B C62B 133(3) 6 .
C22B C53B C61B C41B -37(3) 6 6
C40B C53B C61B C41B -129.9(19) . 6
C51B C53B C61B C41B -4(3) . 6
C23B C53B C61B C41B 3.0(17) 6 6
C64B C53B C61B C41B -132(2) 6 6
C66B C53B C61B C41B -64(3) 6 6
C41B C60B C61B C66B -107(4) 6 6
C50B C60B C61B C66B -54(4) 6 6
C33B C60B C61B C66B -121(4) . 6
C59B C60B C61B C66B 22(4) . 6
C72B C60B C61B C66B 20(3) 6 6
C16B C60B C61B C66B 7(3) 6 6
C41B C60B C61B C64B -78(3) 6 6
C66B C60B C61B C64B 29(3) 6 6
C50B C60B C61B C64B -24(4) 6 6
C33B C60B C61B C64B -91(3) . 6
C59B C60B C61B C64B 51(3) . 6
C72B C60B C61B C64B 49(3) 6 6
C16B C60B C61B C64B 37(3) 6 6
C41B C60B C61B C53B 17(3) 6 .
C66B C60B C61B C53B 124(4) 6 .
C50B C60B C61B C53B 71(3) 6 .
C33B C60B C61B C53B 4(3) . .
C59B C60B C61B C53B 147(2) . .
C72B C60B C61B C53B 144(2) 6 .
C16B C60B C61B C53B 132(2) 6 .
C41B C60B C61B C62B -130(3) 6 .
C66B C60B C61B C62B -23(3) 6 .
C50B C60B C61B C62B -76(3) 6 .
C33B C60B C61B C62B -143(2) . .
C59B C60B C61B C62B 0(3) . .
C72B C60B C61B C62B -2.8(18) 6 .
C16B C60B C61B C62B -15(3) 6 .
C66B C60B C61B C41B 107(4) 6 6
C50B C60B C61B C41B 53(3) 6 6
C33B C60B C61B C41B -14(2) . 6
C59B C60B C61B C41B 129(4) . 6
C72B C60B C61B C41B 127(3) 6 6
C16B C60B C61B C41B 115(4) 6 6
C64B C61B C62B C66B -117(4) 6 6
C53B C61B C62B C66B -118(5) . 6
C60B C61B C62B C66B 25(3) . 6
C41B C61B C62B C66B -6(3) 6 6
C66B C61B C62B C64B 117(4) 6 6
C53B C61B C62B C64B -1(2) . 6
C60B C61B C62B C64B 142(3) . 6
C41B C61B C62B C64B 112(3) 6 6
C66B C61B C62B C65B -29(4) 6 .
C64B C61B C62B C65B -146(3) 6 .
C53B C61B C62B C65B -148(2) . .
C60B C61B C62B C65B -4(3) . .
C41B C61B C62B C65B -35(3) 6 .
C66B C61B C62B C63B 111(4) 6 .
C64B C61B C62B C63B -7(2) 6 .
C53B C61B C62B C63B -8(3) . .
C60B C61B C62B C63B 135(2) . .
C41B C61B C62B C63B 105(2) 6 .
C66B C61B C62B C72B -22(3) 6 6
C64B C61B C62B C72B -139(2) 6 6
C53B C61B C62B C72B -140(2) . 6
C60B C61B C62B C72B 3(2) . 6
C41B C61B C62B C72B -27(2) 6 6
C66B C61B C62B C79B 59(5) 6 6
C64B C61B C62B C79B -59(3) 6 6
C53B C61B C62B C79B -60(4) . 6
C60B C61B C62B C79B 84(3) . 6
C41B C61B C62B C79B 53(4) 6 6
C66B C61B C62B C14B -13(4) 6 6
C64B C61B C62B C14B -131(3) 6 6
C53B C61B C62B C14B -132(2) . 6
C60B C61B C62B C14B 12(3) . 6
C41B C61B C62B C14B -19(3) 6 6
C66B C62B C63B C79B -119(2) 6 .
C64B C62B C63B C79B -157(2) 6 .
C65B C62B C63B C79B -15(3) . .
C61B C62B C63B C79B -151(2) . .
C72B C62B C63B C79B -38(3) 6 .
C79B C62B C63B C79B 1.5(6) 6 .
C14B C62B C63B C79B -9.4(19) 6 .
C66B C62B C63B C79B -121(2) 6 6
C64B C62B C63B C79B -159(2) 6 6
C65B C62B C63B C79B -17(2) . 6
C61B C62B C63B C79B -152(2) . 6
C72B C62B C63B C79B -39(2) 6 6
C14B C62B C63B C79B -10.9(14) 6 6
C66B C62B C63B C64B 38(2) 6 6
C65B C62B C63B C64B 142(3) . 6
C61B C62B C63B C64B 7(2) . 6
C72B C62B C63B C64B 120(3) 6 6
C79B C62B C63B C64B 159(2) 6 6
C14B C62B C63B C64B 148(2) 6 6
C66B C62B C63B C64B 39(3) 6 .
C64B C62B C63B C64B 0.5(14) 6 .
C65B C62B C63B C64B 142.9(19) . .
C61B C62B C63B C64B 7(3) . .
C72B C62B C63B C64B 120.2(19) 6 .
C79B C62B C63B C64B 159(2) 6 .
C14B C62B C63B C64B 148.5(16) 6 .
C66B C62B C63B C62B 41(8) 6 6
C64B C62B C63B C62B 3(7) 6 6
C65B C62B C63B C62B 145(5) . 6
C61B C62B C63B C62B 9(8) . 6
C72B C62B C63B C62B 122(6) 6 6
C79B C62B C63B C62B 162(7) 6 6
C14B C62B C63B C62B 151(6) 6 6
C79B C63B C64B C62B -27(3) . 6
C79B C63B C64B C62B -52(4) 6 6
C64B C63B C64B C62B 179.5(14) 6 6
C62B C63B C64B C62B 179(2) . 6
C79B C63B C64B C61B -18(4) . 6
C79B C63B C64B C61B -43(6) 6 6
C64B C63B C64B C61B -171(3) 6 6
C62B C63B C64B C61B 9(3) 6 6
C62B C63B C64B C61B -172(3) . 6
C79B C63B C64B C66B -1(3) . .
C79B C63B C64B C66B -26(4) 6 .
C64B C63B C64B C66B -154.5(15) 6 .
C62B C63B C64B C66B 26.0(18) 6 .
C62B C63B C64B C66B -155(2) . .
C79B C63B C64B C40B 151.1(19) . .
C79B C63B C64B C40B 127(3) 6 .
C64B C63B C64B C40B -2(2) 6 .
C62B C63B C64B C40B 178(3) 6 .
C62B C63B C64B C40B -2(3) . .
C79B C63B C64B C64B 153(2) . 6
C79B C63B C64B C64B 129(4) 6 6
C62B C63B C64B C64B -179.5(14) 6 6
C62B C63B C64B C64B -0.4(11) . 6
C79B C63B C64B C53B 132(8) . 6
C79B C63B C64B C53B 107(7) 6 6
C64B C63B C64B C53B -21(9) 6 6
C62B C63B C64B C53B 159(9) 6 6
C62B C63B C64B C53B -22(9) . 6
C53B C40B C64B C62B 162(26) . 6
C53B C40B C64B C62B -9(27) 6 6
C64B C40B C64B C62B 167(26) 6 6
C22B C40B C64B C62B 94(27) 6 6
C22B C40B C64B C62B 14(27) . 6
C53B C40B C64B C61B 170(2) . 6
C53B C40B C64B C61B -2(2) 6 6
C64B C40B C64B C61B 174.6(14) 6 6
C22B C40B C64B C61B 101(3) 6 6
C22B C40B C64B C61B 22(2) . 6
C53B C40B C64B C63B -3(3) . .
C53B C40B C64B C63B -174(2) 6 .
C64B C40B C64B C63B 2(2) 6 .
C22B C40B C64B C63B -71(3) 6 .
C22B C40B C64B C63B -150.6(18) . .
C53B C40B C64B C66B 147(2) . .
C53B C40B C64B C66B -24(2) 6 .
C64B C40B C64B C66B 152.0(18) 6 .
C22B C40B C64B C66B 79(3) 6 .
C22B C40B C64B C66B -1(3) . .
C53B C40B C64B C64B -4.7(18) . 6
C53B C40B C64B C64B -176.4(14) 6 6
C22B C40B C64B C64B -73(2) 6 6
C22B C40B C64B C64B -152.6(17) . 6
C53B C40B C64B C53B 172(3) . 6
C64B C40B C64B C53B 176.4(14) 6 6
C22B C40B C64B C53B 103(2) 6 6
C22B C40B C64B C53B 23.8(16) . 6
C66B C62B C65B C72B 9(4) 6 6
C64B C62B C65B C72B -40(5) 6 6
C61B C62B C65B C72B 21(4) . 6
C63B C62B C65B C72B -120(4) . 6
C79B C62B C65B C72B -133(4) 6 6
C14B C62B C65B C72B -133(5) 6 6
C66B C62B C65B C14B 142(3) 6 6
C64B C62B C65B C14B 92(4) 6 6
C61B C62B C65B C14B 154(2) . 6
C63B C62B C65B C14B 12(3) . 6
C72B C62B C65B C14B 133(5) 6 6
C79B C62B C65B C14B 0(2) 6 6
C66B C62B C65B C76B 141(3) 6 .
C64B C62B C65B C76B 92(4) 6 .
C61B C62B C65B C76B 153(2) . .
C63B C62B C65B C76B 11(3) . .
C72B C62B C65B C76B 132(5) 6 .
C79B C62B C65B C76B -1(2) 6 .
C14B C62B C65B C76B -1(2) 6 .
C66B C62B C65B C59B -5(3) 6 .
C64B C62B C65B C59B -55(4) 6 .
C61B C62B C65B C59B 7(3) . .
C63B C62B C65B C59B -135(2) . .
C72B C62B C65B C59B -14(3) 6 .
C79B C62B C65B C59B -147(2) 6 .
C14B C62B C65B C59B -147(4) 6 .
C64B C62B C65B C66B -49(3) 6 6
C61B C62B C65B C66B 12.4(18) . 6
C63B C62B C65B C66B -129(3) . 6
C72B C62B C65B C66B -9(4) 6 6
C79B C62B C65B C66B -142(2) 6 6
C14B C62B C65B C66B -142(3) 6 6
C66B C62B C65B C16B 10(3) 6 6
C64B C62B C65B C16B -39(4) 6 6
C61B C62B C65B C16B 23(3) . 6
C63B C62B C65B C16B -119.3(18) . 6
C72B C62B C65B C16B 1(3) 6 6
C79B C62B C65B C16B -131(2) 6 6
C14B C62B C65B C16B -131(4) 6 6
C16B C59B C65B C72B 93(9) 6 6
C60B C59B C65B C72B -51(8) . 6
C34B C59B C65B C72B 98(8) . 6
C50B C59B C65B C72B -3(8) 6 6
C66B C59B C65B C72B -39(7) 6 6
C16B C59B C65B C14B -1(6) 6 6
C72B C59B C65B C14B -94(9) 6 6
C60B C59B C65B C14B -145(3) . 6
C34B C59B C65B C14B 4(5) . 6
C50B C59B C65B C14B -97(4) 6 6
C66B C59B C65B C14B -133(4) 6 6
C16B C59B C65B C76B -13(5) 6 .
C72B C59B C65B C76B -105(8) 6 .
C60B C59B C65B C76B -156(2) . .
C34B C59B C65B C76B -7(4) . .
C50B C59B C65B C76B -108(3) 6 .
C66B C59B C65B C76B -144(3) 6 .
C16B C59B C65B C62B 136(4) 6 .
C72B C59B C65B C62B 43(7) 6 .
C60B C59B C65B C62B -8(3) . .
C34B C59B C65B C62B 141(3) . .
C50B C59B C65B C62B 40(4) 6 .
C66B C59B C65B C62B 3.9(19) 6 .
C16B C59B C65B C66B 132(5) 6 6
C72B C59B C65B C66B 39(7) 6 6
C60B C59B C65B C66B -11(2) . 6
C34B C59B C65B C66B 137(4) . 6
C50B C59B C65B C66B 37(3) 6 6
C72B C59B C65B C16B -93(9) 6 6
C60B C59B C65B C16B -143(6) . 6
C34B C59B C65B C16B 6(3) . 6
C50B C59B C65B C16B -95(7) 6 6
C66B C59B C65B C16B -132(5) 6 6
C62B C64B C66B C61B -122(4) 6 6
C63B C64B C66B C61B -154(3) . 6
C40B C64B C66B C61B 56(3) . 6
C64B C64B C66B C61B 141(3) 6 6
C53B C64B C66B C61B 36(3) 6 6
C61B C64B C66B C62B 122(4) 6 6
C63B C64B C66B C62B -32(2) . 6
C40B C64B C66B C62B 178(3) . 6
C64B C64B C66B C62B -97(3) 6 6
C53B C64B C66B C62B 158(2) 6 6
C62B C64B C66B C60B -165(7) 6 6
C61B C64B C66B C60B -43(6) 6 6
C63B C64B C66B C60B 163(6) . 6
C40B C64B C66B C60B 13(8) . 6
C64B C64B C66B C60B 98(6) 6 6
C53B C64B C66B C60B -6(7) 6 6
C62B C64B C66B C41B 176(3) 6 .
C61B C64B C66B C41B -62(3) 6 .
C63B C64B C66B C41B 144(2) . .
C40B C64B C66B C41B -6(4) . .
C64B C64B C66B C41B 79(3) 6 .
C53B C64B C66B C41B -26(2) 6 .
C62B C64B C66B C72B 31(2) 6 .
C61B C64B C66B C72B 153(4) 6 .
C63B C64B C66B C72B 0(3) . .
C40B C64B C66B C72B -150(2) . .
C64B C64B C66B C72B -65(3) 6 .
C53B C64B C66B C72B -170(2) 6 .
C62B C64B C66B C65B 21.0(19) 6 6
C61B C64B C66B C65B 143(4) 6 6
C63B C64B C66B C65B -11(3) . 6
C40B C64B C66B C65B -161(2) . 6
C64B C64B C66B C65B -76(3) 6 6
C53B C64B C66B C65B 179.5(19) 6 6
C62B C64B C66B C59B 44(4) 6 6
C61B C64B C66B C59B 166(6) 6 6
C63B C64B C66B C59B 13(5) . 6
C40B C64B C66B C59B -138(4) . 6
C64B C64B C66B C59B -52(5) 6 6
C53B C64B C66B C59B -157(4) 6 6
C62B C64B C66B C53B -158(2) 6 6
C61B C64B C66B C53B -36(3) 6 6
C63B C64B C66B C53B 170(2) . 6
C40B C64B C66B C53B 19.7(19) . 6
C64B C64B C66B C53B 105(2) 6 6
C60B C41B C66B C61B 108(4) 6 6
C33B C41B C66B C61B 133(9) 6 6
C23B C41B C66B C61B -48(4) . 6
C50B C41B C66B C61B 156(3) . 6
C52B C41B C66B C61B -52(5) 6 6
C53B C41B C66B C61B -34(3) 6 6
C60B C41B C66B C62B -149(24) 6 6
C33B C41B C66B C62B -125(22) 6 6
C23B C41B C66B C62B 55(24) . 6
C50B C41B C66B C62B -101(23) . 6
C61B C41B C66B C62B 103(23) 6 6
C52B C41B C66B C62B 51(24) 6 6
C53B C41B C66B C62B 69(23) 6 6
C33B C41B C66B C60B 25(9) 6 6
C23B C41B C66B C60B -156(4) . 6
C50B C41B C66B C60B 48(3) . 6
C61B C41B C66B C60B -108(4) 6 6
C52B C41B C66B C60B -160(4) 6 6
C53B C41B C66B C60B -142(3) 6 6
C60B C41B C66B C64B 165(4) 6 .
C33B C41B C66B C64B -171(9) 6 .
C23B C41B C66B C64B 9(4) . .
C50B C41B C66B C64B -147(2) . .
C61B C41B C66B C64B 57(3) 6 .
C52B C41B C66B C64B 4(5) 6 .
C53B C41B C66B C64B 23(2) 6 .
C60B C41B C66B C72B -48(3) 6 .
C33B C41B C66B C72B -24(10) 6 .
C23B C41B C66B C72B 156(2) . .
C50B C41B C66B C72B 0(3) . .
C61B C41B C66B C72B -156(4) 6 .
C52B C41B C66B C72B 151(3) 6 .
C53B C41B C66B C72B 170(2) 6 .
C60B C41B C66B C65B -46(3) 6 6
C33B C41B C66B C65B -22(11) 6 6
C23B C41B C66B C65B 157(2) . 6
C50B C41B C66B C65B 2(3) . 6
C61B C41B C66B C65B -155(5) 6 6
C52B C41B C66B C65B 153(2) 6 6
C53B C41B C66B C65B 172(3) 6 6
C60B C41B C66B C59B -38(2) 6 6
C33B C41B C66B C59B -13(10) 6 6
C23B C41B C66B C59B 166(2) . 6
C50B C41B C66B C59B 10(2) . 6
C61B C41B C66B C59B -146(4) 6 6
C52B C41B C66B C59B 162(3) 6 6
C53B C41B C66B C59B -179.8(19) 6 6
C60B C41B C66B C53B 142(3) 6 6
C33B C41B C66B C53B 167(10) 6 6
C23B C41B C66B C53B -14(2) . 6
C50B C41B C66B C53B -170(2) . 6
C61B C41B C66B C53B 34(3) 6 6
C52B C41B C66B C53B -18(3) 6 6
C04B C42B C67B C07B -4(51) 6 6
C05B C42B C67B C07B 168(43) 6 6
C24B C42B C67B C07B 168(43) . 6
C03B C42B C67B C07B -44(44) . 6
C04B C42B C67B C12B -172(27) 6 6
C07B C42B C67B C12B -168(45) 6 6
C05B C42B C67B C12B 0(4) 6 6
C24B C42B C67B C12B 0(4) . 6
C03B C42B C67B C12B 148(3) . 6
C04B C42B C67B C08B 36(28) 6 .
C07B C42B C67B C08B 40(42) 6 .
C05B C42B C67B C08B -152(3) 6 .
C24B C42B C67B C08B -152(3) . .
C03B C42B C67B C08B -4(4) . .
C04B C42B C67B C68B 170(27) 6 .
C07B C42B C67B C68B 174(46) 6 .
C05B C42B C67B C68B -18(5) 6 .
C24B C42B C67B C68B -18(5) . .
C03B C42B C67B C68B 130(3) . .
C07B C42B C67B C04B 4(51) 6 6
C05B C42B C67B C04B 172(30) 6 6
C24B C42B C67B C04B 172(29) . 6
C03B C42B C67B C04B -40(26) . 6
C07B C08B C67B C07B 63(53) . 6
C67B C08B C67B C07B 65(55) 6 6
C09B C08B C67B C07B -159(53) . 6
C07B C08B C67B C12B 159(56) 6 6
C07B C08B C67B C12B -139(4) . 6
C67B C08B C67B C12B -136(2) 6 6
C09B C08B C67B C12B -1(4) . 6
C07B C08B C67B C42B -57(52) 6 .
C07B C08B C67B C42B 6(3) . .
C67B C08B C67B C42B 8(5) 6 .
C09B C08B C67B C42B 144(3) . .
C07B C08B C67B C68B 161(55) 6 .
C07B C08B C67B C68B -137(3) . .
C67B C08B C67B C68B -134(2) 6 .
C09B C08B C67B C68B 1(3) . .
C07B C08B C67B C04B -54(52) 6 6
C07B C08B C67B C04B 8(3) . 6
C67B C08B C67B C04B 11(5) 6 6
C09B C08B C67B C04B 146(2) . 6
C11B C57B C68B C12B -24(4) 6 6
C70B C57B C68B C12B 142(6) 6 6
C56B C57B C68B C12B -38(5) . 6
C58B C57B C68B C12B 168(4) . 6
C17B C57B C68B C12B -62(8) 6 6
C71B C57B C68B C12B 159(4) 6 6
C15B C57B C68B C12B 177(4) 6 6
C11B C57B C68B C70B -166(3) 6 6
C12B C57B C68B C70B -142(6) 6 6
C56B C57B C68B C70B 180(3) . 6
C58B C57B C68B C70B 25(4) . 6
C17B C57B C68B C70B 156(6) 6 6
C71B C57B C68B C70B 17(3) 6 6
C15B C57B C68B C70B 34(4) 6 6
C11B C57B C68B C67B 19(4) 6 .
C12B C57B C68B C67B 43(3) 6 .
C70B C57B C68B C67B -174(5) 6 .
C56B C57B C68B C67B 5(4) . .
C58B C57B C68B C67B -149(3) . .
C17B C57B C68B C67B -19(8) 6 .
C71B C57B C68B C67B -158(3) 6 .
C15B C57B C68B C67B -140(3) 6 .
C11B C57B C68B C69B 171(3) 6 .
C12B C57B C68B C69B -165(6) 6 .
C70B C57B C68B C69B -23(2) 6 .
C56B C57B C68B C69B 157(3) . .
C58B C57B C68B C69B 2(4) . .
C17B C57B C68B C69B 133(5) 6 .
C71B C57B C68B C69B -6(3) 6 .
C15B C57B C68B C69B 11(5) 6 .
C11B C57B C68B C07B 19(4) 6 6
C12B C57B C68B C07B 43(3) 6 6
C70B C57B C68B C07B -174(4) 6 6
C56B C57B C68B C07B 5(4) . 6
C58B C57B C68B C07B -149(3) . 6
C17B C57B C68B C07B -19(8) 6 6
C71B C57B C68B C07B -158(3) 6 6
C15B C57B C68B C07B -140(3) 6 6
C11B C57B C68B C10B 171(3) 6 6
C12B C57B C68B C10B -166(6) 6 6
C70B C57B C68B C10B -23.2(19) 6 6
C56B C57B C68B C10B 156(3) . 6
C58B C57B C68B C10B 2(4) . 6
C17B C57B C68B C10B 132(5) 6 6
C71B C57B C68B C10B -6(3) 6 6
C15B C57B C68B C10B 11(5) 6 6
C12B C57B C68B C11B 24(4) 6 6
C70B C57B C68B C11B 166(3) 6 6
C56B C57B C68B C11B -14(2) . 6
C58B C57B C68B C11B -169(4) . 6
C17B C57B C68B C11B -38(5) 6 6
C71B C57B C68B C11B -177(3) 6 6
C15B C57B C68B C11B -160(4) 6 6
C07B C67B C68B C12B -148(89) 6 6
C42B C67B C68B C12B 44(5) . 6
C08B C67B C68B C12B -176(4) . 6
C04B C67B C68B C12B 45(5) 6 6
C07B C67B C68B C70B 28(100) 6 6
C12B C67B C68B C70B 176(28) 6 6
C42B C67B C68B C70B -141(24) . 6
C08B C67B C68B C70B -1(26) . 6
C04B C67B C68B C70B -140(23) 6 6
C07B C67B C68B C57B 176(100) 6 .
C12B C67B C68B C57B -36(3) 6 .
C42B C67B C68B C57B 7(5) . .
C08B C67B C68B C57B 147(2) . .
C04B C67B C68B C57B 8(5) 6 .
C07B C67B C68B C69B 22(90) 6 .
C12B C67B C68B C69B 169(6) 6 .
C42B C67B C68B C69B -147(3) . .
C08B C67B C68B C69B -7(4) . .
C04B C67B C68B C69B -146(3) 6 .
C12B C67B C68B C07B 148(89) 6 6
C42B C67B C68B C07B -169(91) . 6
C08B C67B C68B C07B -29(88) . 6
C04B C67B C68B C07B -168(92) 6 6
C07B C67B C68B C10B 24(90) 6 6
C12B C67B C68B C10B 172(6) 6 6
C42B C67B C68B C10B -144(2) . 6
C08B C67B C68B C10B -4(4) . 6
C04B C67B C68B C10B -143(2) 6 6
C07B C67B C68B C11B -173(89) 6 6
C12B C67B C68B C11B -26(3) 6 6
C42B C67B C68B C11B 18(3) . 6
C08B C67B C68B C11B 158(2) . 6
C04B C67B C68B C11B 19(4) 6 6
C69B C09B C69B C10B -31(7) 6 6
C08B C09B C69B C10B -173(5) . 6
C10B C09B C69B C10B -22(5) . 6
C69B C09B C69B C70B 122(3) 6 6
C08B C09B C69B C70B -21(4) . 6
C10B C09B C69B C70B 153(8) 6 6
C10B C09B C69B C70B 130(3) . 6
C69B C09B C69B C75B 2(4) 6 .
C08B C09B C69B C75B -140.0(19) . .
C10B C09B C69B C75B 33(5) 6 .
C10B C09B C69B C75B 11(3) . .
C69B C09B C69B C68B 134(2) 6 .
C08B C09B C69B C68B -8(2) . .
C10B C09B C69B C68B 165(6) 6 .
C10B C09B C69B C68B 143(2) . .
C69B C09B C69B C73B -7(4) 6 6
C08B C09B C69B C73B -149.1(16) . 6
C10B C09B C69B C73B 24(5) 6 6
C10B C09B C69B C73B 2(2) . 6
C69B C09B C69B C12B 137(2) 6 6
C08B C09B C69B C12B -5(2) . 6
C10B C09B C69B C12B 168(6) 6 6
C10B C09B C69B C12B 145.6(17) . 6
C12B C68B C69B C10B -87(23) 6 6
C70B C68B C69B C10B -29(15) 6 6
C57B C68B C69B C10B -4(16) . 6
C67B C68B C69B C10B 149(14) . 6
C07B C68B C69B C10B 150(14) 6 6
C11B C68B C69B C10B 9(17) 6 6
C12B C68B C69B C70B -58(15) 6 6
C57B C68B C69B C70B 26(2) . 6
C67B C68B C69B C70B 179(5) . 6
C07B C68B C69B C70B 179(4) 6 6
C10B C68B C69B C70B 29(15) 6 6
C11B C68B C69B C70B 39(5) 6 6
C12B C68B C69B C75B -103(16) 6 .
C70B C68B C69B C75B -45(3) 6 .
C57B C68B C69B C75B -19(4) . .
C67B C68B C69B C75B 134(3) . .
C07B C68B C69B C75B 134(2) 6 .
C10B C68B C69B C75B -15(14) 6 .
C11B C68B C69B C75B -6(7) 6 .
C12B C68B C69B C09B 133(16) 6 .
C70B C68B C69B C09B -169(3) 6 .
C57B C68B C69B C09B -143(3) . .
C67B C68B C69B C09B 10(3) . .
C07B C68B C69B C09B 10(3) 6 .
C10B C68B C69B C09B -140(16) 6 .
C11B C68B C69B C09B -130(5) 6 .
C12B C68B C69B C73B -97(17) 6 6
C70B C68B C69B C73B -40(3) 6 6
C57B C68B C69B C73B -14(4) . 6
C67B C68B C69B C73B 139(2) . 6
C07B C68B C69B C73B 140(2) 6 6
C10B C68B C69B C73B -10(14) 6 6
C11B C68B C69B C73B -1(7) 6 6
C70B C68B C69B C12B 58(15) 6 6
C57B C68B C69B C12B 84(15) . 6
C67B C68B C69B C12B -123(17) . 6
C07B C68B C69B C12B -123(17) 6 6
C10B C68B C69B C12B 87(23) 6 6
C11B C68B C69B C12B 96(15) 6 6
C57B C12B C70B C68B 136(6) 6 6
C67B C12B C70B C68B -1(6) 6 6
C11B C12B C70B C68B 138(6) . 6
C07B C12B C70B C68B -2(5) . 6
C56B C12B C70B C68B 131(6) 6 6
C69B C12B C70B C68B -12(6) 6 6
C68B C12B C70B C69B 12(6) 6 6
C57B C12B C70B C69B 148(3) 6 6
C67B C12B C70B C69B 11(4) 6 6
C11B C12B C70B C69B 150(2) . 6
C07B C12B C70B C69B 10(3) . 6
C56B C12B C70B C69B 143(2) 6 6
C68B C12B C70B C57B -136(6) 6 6
C67B C12B C70B C57B -137(3) 6 6
C11B C12B C70B C57B 2(2) . 6
C07B C12B C70B C57B -138(3) . 6
C56B C12B C70B C57B -5(2) 6 6
C69B C12B C70B C57B -148(3) 6 6
C68B C12B C70B C10B 10(6) 6 .
C57B C12B C70B C10B 146(3) 6 .
C67B C12B C70B C10B 9(4) 6 .
C11B C12B C70B C10B 148(2) . .
C07B C12B C70B C10B 8(3) . .
C56B C12B C70B C10B 141(2) 6 .
C69B C12B C70B C10B -2.1(17) 6 .
C68B C12B C70B C71B -133(6) 6 .
C57B C12B C70B C71B 3(3) 6 .
C67B C12B C70B C71B -134(3) 6 .
C11B C12B C70B C71B 5(4) . .
C07B C12B C70B C71B -135(2) . .
C56B C12B C70B C71B -2(3) 6 .
C69B C12B C70B C71B -145(4) 6 .
C68B C12B C70B C75B -29(6) 6 6
C57B C12B C70B C75B 107(3) 6 6
C67B C12B C70B C75B -30(4) 6 6
C11B C12B C70B C75B 109(3) . 6
C07B C12B C70B C75B -31(4) . 6
C56B C12B C70B C75B 102(3) 6 6
C69B C12B C70B C75B -41(2) 6 6
C68B C12B C70B C77B -110(7) 6 6
C57B C12B C70B C77B 26(3) 6 6
C67B C12B C70B C77B -111(3) 6 6
C11B C12B C70B C77B 28(4) . 6
C07B C12B C70B C77B -112(3) . 6
C56B C12B C70B C77B 21(4) 6 6
C69B C12B C70B C77B -122(4) 6 6
C68B C12B C70B C58B -133(6) 6 6
C57B C12B C70B C58B 3(2) 6 6
C67B C12B C70B C58B -134(3) 6 6
C11B C12B C70B C58B 5(3) . 6
C07B C12B C70B C58B -135(2) . 6
C56B C12B C70B C58B -2(3) 6 6
C69B C12B C70B C58B -145(3) 6 6
C69B C10B C70B C68B 13(7) 6 6
C75B C10B C70B C68B -136(3) 6 6
C73B C10B C70B C68B -146(3) . 6
C09B C10B C70B C68B -6(3) . 6
C75B C10B C70B C69B -149(8) 6 6
C73B C10B C70B C69B -159(8) . 6
C09B C10B C70B C69B -19(6) . 6
C68B C10B C70B C69B -13(7) 6 6
C69B C10B C70B C12B 9(7) 6 .
C75B C10B C70B C12B -140(3) 6 .
C73B C10B C70B C12B -150(2) . .
C09B C10B C70B C12B -10(3) . .
C68B C10B C70B C12B -4(3) 6 .
C69B C10B C70B C57B 70(8) 6 6
C75B C10B C70B C57B -79(4) 6 6
C73B C10B C70B C57B -89(3) . 6
C09B C10B C70B C57B 51(4) . 6
C68B C10B C70B C57B 57(4) 6 6
C69B C10B C70B C71B 157(7) 6 .
C75B C10B C70B C71B 8(3) 6 .
C73B C10B C70B C71B -2(3) . .
C09B C10B C70B C71B 138(2) . .
C68B C10B C70B C71B 144(4) 6 .
C69B C10B C70B C75B 149(8) 6 6
C73B C10B C70B C75B -10(2) . 6
C09B C10B C70B C75B 130(3) . 6
C68B C10B C70B C75B 136(3) 6 6
C69B C10B C70B C77B 158(7) 6 6
C75B C10B C70B C77B 9(2) 6 6
C73B C10B C70B C77B -1.2(17) . 6
C09B C10B C70B C77B 138.6(18) . 6
C68B C10B C70B C77B 145(3) 6 6
C69B C10B C70B C58B 143(7) 6 6
C75B C10B C70B C58B -6(3) 6 6
C73B C10B C70B C58B -15(3) . 6
C09B C10B C70B C58B 124(2) . 6
C68B C10B C70B C58B 131(4) 6 6
C34B C15B C71B C58B 139(100) 6 6
C16B C15B C71B C58B 131(100) . 6
C17B C15B C71B C58B -24(100) . 6
C57B C15B C71B C58B -22(100) 6 6
C54B C15B C71B C58B 24(100) 6 6
C77B C15B C71B C58B 125(100) 6 6
C58B C15B C71B C77B -125(100) 6 6
C34B C15B C71B C77B 14(8) 6 6
C16B C15B C71B C77B 6(5) . 6
C17B C15B C71B C77B -148(3) . 6
C57B C15B C71B C77B -147(4) 6 6
C54B C15B C71B C77B -101(7) 6 6
C58B C15B C71B C78B -125(100) 6 .
C34B C15B C71B C78B 14(8) 6 .
C16B C15B C71B C78B 6(4) . .
C17B C15B C71B C78B -148(2) . .
C57B C15B C71B C78B -147(2) 6 .
C54B C15B C71B C78B -100(7) 6 .
C77B C15B C71B C78B 0(2) 6 .
C58B C15B C71B C70B 20(100) 6 .
C34B C15B C71B C70B 159(6) 6 .
C16B C15B C71B C70B 151(2) . .
C17B C15B C71B C70B -3(4) . .
C57B C15B C71B C70B -2(2) 6 .
C54B C15B C71B C70B 45(8) 6 .
C77B C15B C71B C70B 145(5) 6 .
C58B C15B C71B C57B 22(100) 6 6
C34B C15B C71B C57B 161(7) 6 6
C16B C15B C71B C57B 153(3) . 6
C17B C15B C71B C57B -1(2) . 6
C54B C15B C71B C57B 46(7) 6 6
C77B C15B C71B C57B 147(4) 6 6
C58B C15B C71B C75B -70(100) 6 6
C34B C15B C71B C75B 69(8) 6 6
C16B C15B C71B C75B 61(4) . 6
C17B C15B C71B C75B -94(3) . 6
C57B C15B C71B C75B -92(3) 6 6
C54B C15B C71B C75B -46(8) 6 6
C77B C15B C71B C75B 55(3) 6 6
C68B C70B C71B C58B -27(6) 6 6
C69B C70B C71B C58B -140(4) 6 6
C12B C70B C71B C58B 0(5) . 6
C57B C70B C71B C58B 3(4) 6 6
C10B C70B C71B C58B -147(4) . 6
C75B C70B C71B C58B -142(4) 6 6
C77B C70B C71B C58B -149(6) 6 6
C68B C70B C71B C77B 122(4) 6 6
C69B C70B C71B C77B 8(4) 6 6
C12B C70B C71B C77B 149(3) . 6
C57B C70B C71B C77B 151(3) 6 6
C10B C70B C71B C77B 2(3) . 6
C75B C70B C71B C77B 7(3) 6 6
C58B C70B C71B C77B 149(6) 6 6
C68B C70B C71B C78B 119(4) 6 .
C69B C70B C71B C78B 5(4) 6 .
C12B C70B C71B C78B 146(2) . .
C57B C70B C71B C78B 148(2) 6 .
C10B C70B C71B C78B -1(3) . .
C75B C70B C71B C78B 3(2) 6 .
C77B C70B C71B C78B -3(2) 6 .
C58B C70B C71B C78B 145(5) 6 .
C68B C70B C71B C15B -27(5) 6 .
C69B C70B C71B C15B -141(3) 6 .
C12B C70B C71B C15B 0(4) . .
C57B C70B C71B C15B 2(3) 6 .
C10B C70B C71B C15B -147(2) . .
C75B C70B C71B C15B -142(3) 6 .
C77B C70B C71B C15B -149(4) 6 .
C58B C70B C71B C15B 0(4) 6 .
C68B C70B C71B C57B -29(4) 6 6
C69B C70B C71B C57B -143(3) 6 6
C12B C70B C71B C57B -2(2) . 6
C10B C70B C71B C57B -149(2) . 6
C75B C70B C71B C57B -144.5(19) 6 6
C77B C70B C71B C57B -151(3) 6 6
C58B C70B C71B C57B -3(4) 6 6
C68B C70B C71B C75B 115(4) 6 6
C69B C70B C71B C75B 2(2) 6 6
C12B C70B C71B C75B 142(3) . 6
C57B C70B C71B C75B 144.5(19) 6 6
C10B C70B C71B C75B -4.7(18) . 6
C77B C70B C71B C75B -7(3) 6 6
C58B C70B C71B C75B 142(4) 6 6
C76B C14B C72B C65B -124(9) 6 6
C78B C14B C72B C65B -137(5) . 6
C80B C14B C72B C65B 109(7) 6 6
C79B C14B C72B C65B 78(5) . 6
C77B C14B C72B C65B -139(5) 6 6
C62B C14B C72B C65B 56(5) 6 6
C76B C14B C72B C59B -1(9) 6 6
C65B C14B C72B C59B 123(8) 6 6
C78B C14B C72B C59B -14(6) . 6
C80B C14B C72B C59B -129(5) 6 6
C79B C14B C72B C59B -159(5) . 6
C77B C14B C72B C59B -16(5) 6 6
C62B C14B C72B C59B 179(5) 6 6
C76B C14B C72B C66B 163(6) 6 .
C65B C14B C72B C66B -73(5) 6 .
C78B C14B C72B C66B 150(2) . .
C80B C14B C72B C66B 35(6) 6 .
C79B C14B C72B C66B 5(3) . .
C77B C14B C72B C66B 148(2) 6 .
C62B C14B C72B C66B -17(2) 6 .
C76B C14B C72B C16B 17(7) 6 .
C65B C14B C72B C16B 141(6) 6 .
C78B C14B C72B C16B 4(3) . .
C80B C14B C72B C16B -111(4) 6 .
C79B C14B C72B C16B -141(2) . .
C77B C14B C72B C16B 2(3) 6 .
C62B C14B C72B C16B -164(3) 6 .
C76B C14B C72B C62B -180(7) 6 6
C65B C14B C72B C62B -56(5) 6 6
C78B C14B C72B C62B 168(2) . 6
C80B C14B C72B C62B 53(5) 6 6
C79B C14B C72B C62B 22(2) . 6
C77B C14B C72B C62B 165.3(17) 6 6
C65B C14B C72B C76B 124(9) 6 6
C78B C14B C72B C76B -13(5) . 6
C80B C14B C72B C76B -128(10) 6 6
C79B C14B C72B C76B -158(8) . 6
C77B C14B C72B C76B -15(6) 6 6
C62B C14B C72B C76B 180(7) 6 6
C76B C14B C72B C60B 145(9) 6 6
C65B C14B C72B C60B -91(11) 6 6
C78B C14B C72B C60B 132(9) . 6
C80B C14B C72B C60B 18(13) 6 6
C79B C14B C72B C60B -13(11) . 6
C77B C14B C72B C60B 130(9) 6 6
C62B C14B C72B C60B -35(9) 6 6
C61B C66B C72B C65B 64(8) 6 6
C62B C66B C72B C65B -10(4) 6 6
C60B C66B C72B C65B 151(5) 6 6
C64B C66B C72B C65B -36(5) . 6
C41B C66B C72B C65B 175(4) . 6
C59B C66B C72B C65B 156(6) 6 6
C53B C66B C72B C65B -96(9) 6 6
C61B C66B C72B C59B -92(7) 6 6
C62B C66B C72B C59B -166(3) 6 6
C60B C66B C72B C59B -5(3) 6 6
C64B C66B C72B C59B 168(3) . 6
C41B C66B C72B C59B 19(3) . 6
C65B C66B C72B C59B -156(6) 6 6
C53B C66B C72B C59B 108(8) 6 6
C61B C66B C72B C14B 98(7) 6 .
C62B C66B C72B C14B 24(3) 6 .
C60B C66B C72B C14B -175(3) 6 .
C64B C66B C72B C14B -2(4) . .
C41B C66B C72B C14B -151(2) . .
C65B C66B C72B C14B 34(4) 6 .
C59B C66B C72B C14B -170(4) 6 .
C53B C66B C72B C14B -62(9) 6 .
C61B C66B C72B C16B -113(6) 6 .
C62B C66B C72B C16B 174(2) 6 .
C60B C66B C72B C16B -26(3) 6 .
C64B C66B C72B C16B 147(2) . .
C41B C66B C72B C16B -1(3) . .
C65B C66B C72B C16B -176(5) 6 .
C59B C66B C72B C16B -21(2) 6 .
C53B C66B C72B C16B 87(8) 6 .
C61B C66B C72B C62B 74(6) 6 6
C60B C66B C72B C62B 161(3) 6 6
C64B C66B C72B C62B -26(2) . 6
C41B C66B C72B C62B -175(3) . 6
C65B C66B C72B C62B 10(4) 6 6
C59B C66B C72B C62B 166(3) 6 6
C53B C66B C72B C62B -86(8) 6 6
C61B C66B C72B C76B 104(7) 6 6
C62B C66B C72B C76B 30(3) 6 6
C60B C66B C72B C76B -169(3) 6 6
C64B C66B C72B C76B 4(4) . 6
C41B C66B C72B C76B -145(3) . 6
C65B C66B C72B C76B 40(4) 6 6
C59B C66B C72B C76B -164(4) 6 6
C53B C66B C72B C76B -56(9) 6 6
C61B C66B C72B C60B -87(7) 6 6
C62B C66B C72B C60B -161(3) 6 6
C64B C66B C72B C60B 173(4) . 6
C41B C66B C72B C60B 24.2(16) . 6
C65B C66B C72B C60B -151(5) 6 6
C59B C66B C72B C60B 5(3) 6 6
C53B C66B C72B C60B 113(8) 6 6
C59B C16B C72B C65B -120(9) 6 6
C34B C16B C72B C65B 43(13) 6 6
C15B C16B C72B C65B 40(8) . 6
C50B C16B C72B C65B -173(7) . 6
C58B C16B C72B C65B 36(7) 6 6
C54B C16B C72B C65B 152(6) 6 6
C60B C16B C72B C65B -157(7) 6 6
C34B C16B C72B C59B 163(11) 6 6
C15B C16B C72B C59B 160(6) . 6
C50B C16B C72B C59B -52(5) . 6
C58B C16B C72B C59B 157(5) 6 6
C54B C16B C72B C59B -88(6) 6 6
C60B C16B C72B C59B -36(4) 6 6
C65B C16B C72B C59B 120(9) 6 6
C59B C16B C72B C14B -153(5) 6 .
C34B C16B C72B C14B 10(10) 6 .
C15B C16B C72B C14B 7(4) . .
C50B C16B C72B C14B 154(2) . .
C58B C16B C72B C14B 3(3) 6 .
C54B C16B C72B C14B 119(3) 6 .
C60B C16B C72B C14B 170(2) 6 .
C65B C16B C72B C14B -33(6) 6 .
C59B C16B C72B C66B 54(5) 6 .
C34B C16B C72B C66B -143(9) 6 .
C15B C16B C72B C66B -146(2) . .
C50B C16B C72B C66B 2(3) . .
C58B C16B C72B C66B -149(2) 6 .
C54B C16B C72B C66B -33(4) 6 .
C60B C16B C72B C66B 18.2(19) 6 .
C65B C16B C72B C66B 175(8) 6 .
C59B C16B C72B C62B 64(6) 6 6
C34B C16B C72B C62B -133(8) 6 6
C15B C16B C72B C62B -136(4) . 6
C50B C16B C72B C62B 12(5) . 6
C58B C16B C72B C62B -139(4) 6 6
C54B C16B C72B C62B -24(7) 6 6
C60B C16B C72B C62B 28(4) 6 6
C65B C16B C72B C62B -176(10) 6 6
C59B C16B C72B C76B -149(5) 6 6
C34B C16B C72B C76B 14(10) 6 6
C15B C16B C72B C76B 11(3) . 6
C50B C16B C72B C76B 158(2) . 6
C58B C16B C72B C76B 7(2) 6 6
C54B C16B C72B C76B 123(3) 6 6
C60B C16B C72B C76B 174(2) 6 6
C65B C16B C72B C76B -29(6) 6 6
C59B C16B C72B C60B 36(4) 6 6
C34B C16B C72B C60B -161(9) 6 6
C15B C16B C72B C60B -164(3) . 6
C50B C16B C72B C60B -16(2) . 6
C58B C16B C72B C60B -167(2) 6 6
C54B C16B C72B C60B -51(4) 6 6
C65B C16B C72B C60B 157(7) 6 6
C69B C10B C73B C75B 19(10) 6 6
C70B C10B C73B C75B 47(6) . 6
C09B C10B C73B C75B -89(6) . 6
C68B C10B C73B C75B 25(6) 6 6
C69B C10B C73B C74B 116(9) 6 .
C75B C10B C73B C74B 97(7) 6 .
C70B C10B C73B C74B 144(2) . .
C09B C10B C73B C74B 8(3) . .
C68B C10B C73B C74B 122(2) 6 .
C69B C10B C73B C78B -23(10) 6 .
C75B C10B C73B C78B -42(6) 6 .
C70B C10B C73B C78B 5(3) . .
C09B C10B C73B C78B -131(2) . .
C68B C10B C73B C78B -16(4) 6 .
C69B C10B C73B C77B -27(10) 6 6
C75B C10B C73B C77B -46(5) 6 6
C70B C10B C73B C77B 1(2) . 6
C09B C10B C73B C77B -134(2) . 6
C68B C10B C73B C77B -20(3) 6 6
C75B C10B C73B C69B -19(10) 6 6
C70B C10B C73B C69B 28(9) . 6
C09B C10B C73B C69B -108(11) . 6
C68B C10B C73B C69B 7(8) 6 6
C69B C10B C73B C80B 63(10) 6 6
C75B C10B C73B C80B 44(6) 6 6
C70B C10B C73B C80B 91(3) . 6
C09B C10B C73B C80B -45(4) . 6
C68B C10B C73B C80B 70(4) 6 6
C75B C73B C74B C73B 40(7) 6 6
C78B C73B C74B C73B 142.8(15) . 6
C10B C73B C74B C73B 3(4) . 6
C77B C73B C74B C73B 129.6(18) 6 6
C69B C73B C74B C73B 10(4) 6 6
C80B C73B C74B C73B 153(3) 6 6
C75B C73B C74B C80B -101(5) 6 .
C78B C73B C74B C80B 1(3) . .
C10B C73B C74B C80B -138.8(18) . .
C77B C73B C74B C80B -12(4) 6 .
C69B C73B C74B C80B -131.5(17) 6 .
C80B C73B C74B C80B 11.9(12) 6 .
C75B C73B C74B C80B -113(5) 6 6
C78B C73B C74B C80B -11(2) . 6
C10B C73B C74B C80B -151(2) . 6
C77B C73B C74B C80B -24(3) 6 6
C69B C73B C74B C80B -143.4(19) 6 6
C78B C73B C74B C75B 103(6) . 6
C10B C73B C74B C75B -37(4) . 6
C77B C73B C74B C75B 89(6) 6 6
C69B C73B C74B C75B -30(4) 6 6
C80B C73B C74B C75B 113(5) 6 6
C75B C73B C74B C75B 29(5) 6 .
C78B C73B C74B C75B 131(2) . .
C10B C73B C74B C75B -9(2) . .
C77B C73B C74B C75B 118(2) 6 .
C69B C73B C74B C75B -1(2) 6 .
C80B C73B C74B C75B 142.0(15) 6 .
C10B C69B C75B C73B -18(9) 6 6
C70B C69B C75B C73B 124(7) 6 6
C09B C69B C75B C73B -87(7) . 6
C68B C69B C75B C73B 151(6) . 6
C12B C69B C75B C73B 147(6) 6 6
C70B C69B C75B C10B 142(8) 6 6
C09B C69B C75B C10B -69(7) . 6
C68B C69B C75B C10B 169(8) . 6
C73B C69B C75B C10B 18(9) 6 6
C12B C69B C75B C10B 165(8) 6 6
C10B C69B C75B C77B -139(8) 6 .
C70B C69B C75B C77B 3(3) 6 .
C09B C69B C75B C77B 151.9(19) . .
C68B C69B C75B C77B 30(3) . .
C73B C69B C75B C77B -121(8) 6 .
C12B C69B C75B C77B 26(3) 6 .
C10B C69B C75B C78B -140(8) 6 6
C70B C69B C75B C78B 2(4) 6 6
C09B C69B C75B C78B 151(3) . 6
C68B C69B C75B C78B 29(4) . 6
C73B C69B C75B C78B -122(9) 6 6
C12B C69B C75B C78B 25(4) 6 6
C10B C69B C75B C74B 55(8) 6 .
C70B C69B C75B C74B -163(3) 6 .
C09B C69B C75B C74B -14(3) . .
C68B C69B C75B C74B -136(2) . .
C73B C69B C75B C74B 73(6) 6 .
C12B C69B C75B C74B -140(2) 6 .
C10B C69B C75B C70B -142(8) 6 6
C09B C69B C75B C70B 149(3) . 6
C68B C69B C75B C70B 28(2) . 6
C73B C69B C75B C70B -124(7) 6 6
C12B C69B C75B C70B 23.2(15) 6 6
C10B C69B C75B C71B -143(8) 6 6
C70B C69B C75B C71B -1.2(19) 6 6
C09B C69B C75B C71B 148.0(16) . 6
C68B C69B C75B C71B 26(2) . 6
C73B C69B C75B C71B -125(7) 6 6
C12B C69B C75B C71B 22(2) 6 6
C73B C74B C75B C73B 146(5) . 6
C80B C74B C75B C73B -67(5) . 6
C80B C74B C75B C73B -94(5) 6 6
C75B C74B C75B C73B 154(4) 6 6
C73B C74B C75B C10B 25(3) . 6
C73B C74B C75B C10B -121(7) 6 6
C80B C74B C75B C10B 172(3) . 6
C80B C74B C75B C10B 145(2) 6 6
C75B C74B C75B C10B 33(4) 6 6
C73B C74B C75B C69B 14(3) . .
C73B C74B C75B C69B -133(7) 6 .
C80B C74B C75B C69B 160(3) . .
C80B C74B C75B C69B 133(2) 6 .
C75B C74B C75B C69B 21(4) 6 .
C73B C74B C75B C77B -151(2) . .
C73B C74B C75B C77B 62(4) 6 .
C80B C74B C75B C77B -5(2) . .
C80B C74B C75B C77B -32(3) 6 .
C75B C74B C75B C77B -143.7(11) 6 .
C73B C74B C75B C78B -155.1(17) . 6
C73B C74B C75B C78B 59(4) 6 6
C80B C74B C75B C78B -8.6(18) . 6
C80B C74B C75B C78B -36(3) 6 6
C75B C74B C75B C78B -147.4(9) 6 6
C73B C74B C75B C70B -34(6) . 6
C73B C74B C75B C70B 179(100) 6 6
C80B C74B C75B C70B 112(6) . 6
C80B C74B C75B C70B 85(6) 6 6
C75B C74B C75B C70B -27(7) 6 6
C73B C74B C75B C71B -137(3) . 6
C73B C74B C75B C71B 77(4) 6 6
C80B C74B C75B C71B 9(3) . 6
C80B C74B C75B C71B -18(4) 6 6
C75B C74B C75B C71B -129.4(18) 6 6
C72B C65B C76B C14B 121(9) 6 6
C62B C65B C76B C14B 3(8) . 6
C59B C65B C76B C14B 146(8) . 6
C66B C65B C76B C14B 55(8) 6 6
C16B C65B C76B C14B 141(8) 6 6
C72B C65B C76B C78B -28(7) 6 6
C14B C65B C76B C78B -149(10) 6 6
C62B C65B C76B C78B -147(4) . 6
C59B C65B C76B C78B -4(5) . 6
C66B C65B C76B C78B -94(5) 6 6
C16B C65B C76B C78B -8(5) 6 6
C72B C65B C76B C80B 121(4) 6 .
C14B C65B C76B C80B 0(7) 6 .
C62B C65B C76B C80B 3(4) . .
C59B C65B C76B C80B 146(2) . .
C66B C65B C76B C80B 55(4) 6 .
C16B C65B C76B C80B 141(2) 6 .
C72B C65B C76B C77B -26(6) 6 .
C14B C65B C76B C77B -147(9) 6 .
C62B C65B C76B C77B -145(2) . .
C59B C65B C76B C77B -2(4) . .
C66B C65B C76B C77B -92(3) 6 .
C16B C65B C76B C77B -6(3) 6 .
C14B C65B C76B C72B -121(9) 6 6
C62B C65B C76B C72B -119(6) . 6
C59B C65B C76B C72B 24(4) . 6
C66B C65B C76B C72B -66(5) 6 6
C16B C65B C76B C72B 20(4) 6 6
C72B C65B C76B C79B 119(5) 6 6
C14B C65B C76B C79B -2(7) 6 6
C62B C65B C76B C79B 1(3) . 6
C59B C65B C76B C79B 144(2) . 6
C66B C65B C76B C79B 53(3) 6 6
C16B C65B C76B C79B 139.4(16) 6 6
C14B C76B C77B C78B 152(13) 6 6
C65B C76B C77B C78B -173(9) . 6
C80B C76B C77B C78B 36(8) . 6
C72B C76B C77B C78B 179(8) 6 6
C79B C76B C77B C78B 65(9) 6 6
C14B C76B C77B C71B -27(12) 6 6
C78B C76B C77B C71B -179(11) 6 6
C65B C76B C77B C71B 8(6) . 6
C80B C76B C77B C71B -143(4) . 6
C72B C76B C77B C71B 0(5) 6 6
C79B C76B C77B C71B -114(4) 6 6
C14B C76B C77B C75B 115(9) 6 .
C78B C76B C77B C75B -37(8) 6 .
C65B C76B C77B C75B 150(3) . .
C80B C76B C77B C75B -1(2) . .
C72B C76B C77B C75B 142.4(19) 6 .
C79B C76B C77B C75B 28(3) 6 .
C14B C76B C77B C58B -27(10) 6 .
C78B C76B C77B C58B -178(9) 6 .
C65B C76B C77B C58B 8(4) . .
C80B C76B C77B C58B -143(2) . .
C72B C76B C77B C58B 1(3) 6 .
C79B C76B C77B C58B -113(3) 6 .
C14B C76B C77B C73B 127(10) 6 6
C78B C76B C77B C73B -24(8) 6 6
C65B C76B C77B C73B 162(3) . 6
C80B C76B C77B C73B 11(2) . 6
C72B C76B C77B C73B 154.8(19) 6 6
C79B C76B C77B C73B 41(3) 6 6
C78B C76B C77B C14B -152(13) 6 6
C65B C76B C77B C14B 35(8) . 6
C80B C76B C77B C14B -116(11) . 6
C72B C76B C77B C14B 27(9) 6 6
C79B C76B C77B C14B -87(11) 6 6
C14B C76B C77B C70B 65(10) 6 6
C78B C76B C77B C70B -87(9) 6 6
C65B C76B C77B C70B 99(4) . 6
C80B C76B C77B C70B -52(5) . 6
C72B C76B C77B C70B 92(4) 6 6
C79B C76B C77B C70B -22(5) 6 6
C14B C76B C77B C15B -27(10) 6 6
C78B C76B C77B C15B -179(9) 6 6
C65B C76B C77B C15B 8(3) . 6
C80B C76B C77B C15B -143.3(17) . 6
C72B C76B C77B C15B 0(2) 6 6
C79B C76B C77B C15B -114(2) 6 6
C73B C75B C77B C78B 32(6) 6 6
C10B C75B C77B C78B 173(5) 6 6
C69B C75B C77B C78B -178(4) . 6
C74B C75B C77B C78B -11(4) . 6
C70B C75B C77B C78B -177(4) 6 6
C71B C75B C77B C78B -170(6) 6 6
C73B C75B C77B C71B -159(5) 6 6
C10B C75B C77B C71B -18(4) 6 6
C69B C75B C77B C71B -9(4) . 6
C78B C75B C77B C71B 170(6) 6 6
C74B C75B C77B C71B 159(3) . 6
C70B C75B C77B C71B -7(3) 6 6
C73B C75B C77B C76B 46(5) 6 .
C10B C75B C77B C76B -173(3) 6 .
C69B C75B C77B C76B -164(2) . .
C78B C75B C77B C76B 15(3) 6 .
C74B C75B C77B C76B 4(3) . .
C70B C75B C77B C76B -162(2) 6 .
C71B C75B C77B C76B -155(4) 6 .
C73B C75B C77B C58B 180(5) 6 .
C10B C75B C77B C58B -39(4) 6 .
C69B C75B C77B C58B -30(4) . .
C78B C75B C77B C58B 148(5) 6 .
C74B C75B C77B C58B 137(2) . .
C70B C75B C77B C58B -29(3) 6 .
C71B C75B C77B C58B -22(2) 6 .
C10B C75B C77B C73B 141(7) 6 6
C69B C75B C77B C73B 150(6) . 6
C78B C75B C77B C73B -32(6) 6 6
C74B C75B C77B C73B -42(4) . 6
C70B C75B C77B C73B 152(5) 6 6
C71B C75B C77B C73B 159(5) 6 6
C73B C75B C77B C14B 53(5) 6 6
C10B C75B C77B C14B -165(3) 6 6
C69B C75B C77B C14B -157(2) . 6
C78B C75B C77B C14B 22(3) 6 6
C74B C75B C77B C14B 11(3) . 6
C70B C75B C77B C14B -154.7(16) 6 6
C71B C75B C77B C14B -148(3) 6 6
C73B C75B C77B C70B -152(5) 6 6
C10B C75B C77B C70B -11(3) 6 6
C69B C75B C77B C70B -1.8(18) . 6
C78B C75B C77B C70B 177(4) 6 6
C74B C75B C77B C70B 166(2) . 6
C71B C75B C77B C70B 7(3) 6 6
C73B C75B C77B C15B 170(4) 6 6
C10B C75B C77B C15B -49(4) 6 6
C69B C75B C77B C15B -40(3) . 6
C78B C75B C77B C15B 138(5) 6 6
C74B C75B C77B C15B 127.7(19) . 6
C70B C75B C77B C15B -38(2) 6 6
C71B C75B C77B C15B -31(2) 6 6
C15B C58B C77B C78B -4(13) 6 6
C71B C58B C77B C78B 180(9) 6 6
C34B C58B C77B C78B -8(8) . 6
C57B C58B C77B C78B 144(6) . 6
C16B C58B C77B C78B -6(7) 6 6
C17B C58B C77B C78B 108(7) 6 6
C70B C58B C77B C78B 156(7) 6 6
C15B C58B C77B C71B 176(12) 6 6
C34B C58B C77B C71B 172(7) . 6
C57B C58B C77B C71B -35(4) . 6
C16B C58B C77B C71B 174(6) 6 6
C78B C58B C77B C71B -180(9) 6 6
C17B C58B C77B C71B -72(6) 6 6
C70B C58B C77B C71B -23(4) 6 6
C15B C58B C77B C76B -3(10) 6 .
C71B C58B C77B C76B -179(5) 6 .
C34B C58B C77B C76B -7(4) . .
C57B C58B C77B C76B 145(2) . .
C16B C58B C77B C76B -5(3) 6 .
C78B C58B C77B C76B 1(6) 6 .
C17B C58B C77B C76B 109(5) 6 .
C70B C58B C77B C76B 157(2) 6 .
C15B C58B C77B C75B -133(9) 6 .
C71B C58B C77B C75B 51(5) 6 .
C34B C58B C77B C75B -137(3) . .
C57B C58B C77B C75B 15(4) . .
C16B C58B C77B C75B -135(2) 6 .
C78B C58B C77B C75B -129(8) 6 .
C17B C58B C77B C75B -21(7) 6 .
C70B C58B C77B C75B 27(2) 6 .
C15B C58B C77B C73B -133(8) 6 6
C71B C58B C77B C73B 51(6) 6 6
C34B C58B C77B C73B -137(3) . 6
C57B C58B C77B C73B 16(5) . 6
C16B C58B C77B C73B -135(3) 6 6
C78B C58B C77B C73B -128(9) 6 6
C17B C58B C77B C73B -21(8) 6 6
C70B C58B C77B C73B 28(4) 6 6
C15B C58B C77B C14B -7(10) 6 6
C71B C58B C77B C14B 177(5) 6 6
C34B C58B C77B C14B -11(4) . 6
C57B C58B C77B C14B 142(2) . 6
C16B C58B C77B C14B -9(2) 6 6
C78B C58B C77B C14B -2(6) 6 6
C17B C58B C77B C14B 106(5) 6 6
C70B C58B C77B C14B 153.6(17) 6 6
C15B C58B C77B C70B -160(10) 6 6
C71B C58B C77B C70B 23(4) 6 6
C34B C58B C77B C70B -164(4) . 6
C57B C58B C77B C70B -11.8(19) . 6
C16B C58B C77B C70B -162(2) 6 6
C78B C58B C77B C70B -156(7) 6 6
C17B C58B C77B C70B -48(5) 6 6
C71B C58B C77B C15B -176(12) 6 6
C34B C58B C77B C15B -4(7) . 6
C57B C58B C77B C15B 148(11) . 6
C16B C58B C77B C15B -2(8) 6 6
C78B C58B C77B C15B 4(13) 6 6
C17B C58B C77B C15B 112(14) 6 6
C70B C58B C77B C15B 160(10) 6 6
C75B C73B C78B C77B -32(6) 6 6
C74B C73B C78B C77B -150(4) . 6
C10B C73B C78B C77B -11(5) . 6
C69B C73B C78B C77B -14(4) 6 6
C80B C73B C78B C77B -159(4) 6 6
C75B C73B C78B C76B 129(5) 6 6
C74B C73B C78B C76B 11(4) . 6
C10B C73B C78B C76B 151(3) . 6
C77B C73B C78B C76B 161(6) 6 6
C69B C73B C78B C76B 148(3) 6 6
C80B C73B C78B C76B 2(3) 6 6
C75B C73B C78B C71B -28(5) 6 .
C74B C73B C78B C71B -145(2) . .
C10B C73B C78B C71B -6(3) . .
C77B C73B C78B C71B 5(3) 6 .
C69B C73B C78B C71B -9(2) 6 .
C80B C73B C78B C71B -154.4(19) 6 .
C75B C73B C78B C14B 121(5) 6 .
C74B C73B C78B C14B 3(3) . .
C10B C73B C78B C14B 143(2) . .
C77B C73B C78B C14B 154(5) 6 .
C69B C73B C78B C14B 140.0(19) 6 .
C80B C73B C78B C14B -6(2) 6 .
C74B C73B C78B C75B -118(6) . 6
C10B C73B C78B C75B 22(4) . 6
C77B C73B C78B C75B 32(6) 6 6
C69B C73B C78B C75B 19(4) 6 6
C80B C73B C78B C75B -127(5) 6 6
C75B C73B C78B C80B 127(5) 6 6
C74B C73B C78B C80B 9.0(17) . 6
C10B C73B C78B C80B 149(2) . 6
C77B C73B C78B C80B 159(4) 6 6
C69B C73B C78B C80B 145.6(18) 6 6
C75B C73B C78B C58B -16(5) 6 6
C74B C73B C78B C58B -134(2) . 6
C10B C73B C78B C58B 6(3) . 6
C77B C73B C78B C58B 17(3) 6 6
C69B C73B C78B C58B 3(3) 6 6
C80B C73B C78B C58B -143(2) 6 6
C58B C71B C78B C77B -179(100) 6 6
C15B C71B C78B C77B -178(100) . 6
C70B C71B C78B C77B 34(20) . 6
C57B C71B C78B C77B 88(20) 6 6
C75B C71B C78B C77B 38(19) 6 6
C58B C71B C78B C76B -1(5) 6 6
C77B C71B C78B C76B 177(21) 6 6
C15B C71B C78B C76B 0(4) . 6
C70B C71B C78B C76B -149(3) . 6
C57B C71B C78B C76B -95(4) 6 6
C75B C71B C78B C76B -145(4) 6 6
C58B C71B C78B C73B 151(4) 6 .
C77B C71B C78B C73B -30(19) 6 .
C15B C71B C78B C73B 152(2) . .
C70B C71B C78B C73B 4(3) . .
C57B C71B C78B C73B 58(3) 6 .
C75B C71B C78B C73B 8.2(17) 6 .
C58B C71B C78B C14B 4(5) 6 .
C77B C71B C78B C14B -177(21) 6 .
C15B C71B C78B C14B 5(3) . .
C70B C71B C78B C14B -143(2) . .
C57B C71B C78B C14B -89(3) 6 .
C75B C71B C78B C14B -139(3) 6 .
C58B C71B C78B C75B 143(4) 6 6
C77B C71B C78B C75B -38(19) 6 6
C15B C71B C78B C75B 144(2) . 6
C70B C71B C78B C75B -4(2) . 6
C57B C71B C78B C75B 50(3) 6 6
C58B C71B C78B C80B 84(5) 6 6
C77B C71B C78B C80B -98(20) 6 6
C15B C71B C78B C80B 84(3) . 6
C70B C71B C78B C80B -64(4) . 6
C57B C71B C78B C80B -10(5) 6 6
C75B C71B C78B C80B -60(3) 6 6
C77B C71B C78B C58B 179(100) 6 6
C15B C71B C78B C58B 1(3) . 6
C70B C71B C78B C58B -147(5) . 6
C57B C71B C78B C58B -93(5) 6 6
C75B C71B C78B C58B -143(4) 6 6
C76B C14B C78B C77B -141(16) 6 6
C65B C14B C78B C77B -27(8) 6 6
C72B C14B C78B C77B -11(7) . 6
C80B C14B C78B C77B 146(7) 6 6
C79B C14B C78B C77B 132(6) . 6
C62B C14B C78B C77B 23(11) 6 6
C65B C14B C78B C76B 114(15) 6 6
C72B C14B C78B C76B 130(15) . 6
C80B C14B C78B C76B -73(13) 6 6
C79B C14B C78B C76B -87(14) . 6
C77B C14B C78B C76B 141(16) 6 6
C62B C14B C78B C76B 164(18) 6 6
C76B C14B C78B C73B 80(14) 6 .
C65B C14B C78B C73B -166(3) 6 .
C72B C14B C78B C73B -150(2) . .
C80B C14B C78B C73B 7(2) 6 .
C79B C14B C78B C73B -7(3) . .
C77B C14B C78B C73B -139(8) 6 .
C62B C14B C78B C73B -116(6) 6 .
C76B C14B C78B C71B -140(14) 6 .
C65B C14B C78B C71B -26(4) 6 .
C72B C14B C78B C71B -10(3) . .
C80B C14B C78B C71B 147(2) 6 .
C79B C14B C78B C71B 133(2) . .
C77B C14B C78B C71B 1(5) 6 .
C62B C14B C78B C71B 24(7) 6 .
C76B C14B C78B C75B 100(14) 6 6
C65B C14B C78B C75B -146(3) 6 6
C72B C14B C78B C75B -130(2) . 6
C80B C14B C78B C75B 27(3) 6 6
C79B C14B C78B C75B 13(3) . 6
C77B C14B C78B C75B -119(8) 6 6
C62B C14B C78B C75B -96(6) 6 6
C76B C14B C78B C80B 73(13) 6 6
C65B C14B C78B C80B -173(4) 6 6
C72B C14B C78B C80B -157(3) . 6
C79B C14B C78B C80B -13.9(17) . 6
C77B C14B C78B C80B -146(7) 6 6
C62B C14B C78B C80B -123(7) 6 6
C76B C14B C78B C58B -138(14) 6 6
C65B C14B C78B C58B -24(4) 6 6
C72B C14B C78B C58B -9(3) . 6
C80B C14B C78B C58B 148.4(18) 6 6
C79B C14B C78B C58B 134(2) . 6
C77B C14B C78B C58B 2(6) 6 6
C62B C14B C78B C58B 25(7) 6 6
C64B C63B C79B C79B -43(3) 6 6
C64B C63B C79B C79B -157(2) . 6
C62B C63B C79B C79B -177.0(11) 6 6
C62B C63B C79B C79B -3.2(12) . 6
C79B C63B C79B C80B 75(12) 6 6
C64B C63B C79B C80B 32(13) 6 6
C64B C63B C79B C80B -82(12) . 6
C62B C63B C79B C80B -102(12) 6 6
C62B C63B C79B C80B 72(12) . 6
C79B C63B C79B C80B 10(2) 6 .
C64B C63B C79B C80B -33(5) 6 .
C64B C63B C79B C80B -147(2) . .
C62B C63B C79B C80B -167(2) 6 .
C62B C63B C79B C80B 7(3) . .
C79B C63B C79B C14B 161.4(15) 6 .
C64B C63B C79B C14B 119(3) 6 .
C64B C63B C79B C14B 4(3) . .
C62B C63B C79B C14B -16(2) 6 .
C62B C63B C79B C14B 158.1(18) . .
C79B C63B C79B C76B 157.0(19) 6 6
C64B C63B C79B C76B 114(3) 6 6
C64B C63B C79B C76B 0(4) . 6
C62B C63B C79B C76B -20(2) 6 6
C62B C63B C79B C76B 154(2) . 6
C79B C63B C79B C62B 177.0(11) 6 6
C64B C63B C79B C62B 134(4) 6 6
C64B C63B C79B C62B 20.1(19) . 6
C62B C63B C79B C62B 174(2) . 6
C76B C14B C79B C79B -45(8) 6 6
C65B C14B C79B C79B 133(3) 6 6
C72B C14B C79B C79B 114(3) . 6
C78B C14B C79B C79B -29(4) . 6
C80B C14B C79B C79B -49(3) 6 6
C77B C14B C79B C79B -19(4) 6 6
C62B C14B C79B C79B 133(3) 6 6
C76B C14B C79B C80B 4(6) 6 6
C65B C14B C79B C80B -179(3) 6 6
C72B C14B C79B C80B 163(3) . 6
C78B C14B C79B C80B 19(2) . 6
C77B C14B C79B C80B 30(2) 6 6
C62B C14B C79B C80B -179(2) 6 6
C76B C14B C79B C63B -165(6) 6 .
C65B C14B C79B C63B 13(3) 6 .
C72B C14B C79B C63B -6(3) . .
C78B C14B C79B C63B -149(2) . .
C80B C14B C79B C63B -168(3) 6 .
C77B C14B C79B C63B -138.8(18) 6 .
C62B C14B C79B C63B 13.0(17) 6 .
C76B C14B C79B C80B -10(6) 6 .
C65B C14B C79B C80B 168(2) 6 .
C72B C14B C79B C80B 149(2) . .
C78B C14B C79B C80B 6(3) . .
C80B C14B C79B C80B -13.2(11) 6 .
C77B C14B C79B C80B 16(3) 6 .
C62B C14B C79B C80B 168(2) 6 .
C65B C14B C79B C76B 178(7) 6 6
C72B C14B C79B C76B 159(7) . 6
C78B C14B C79B C76B 16(5) . 6
C80B C14B C79B C76B -4(6) 6 6
C77B C14B C79B C76B 26(5) 6 6
C62B C14B C79B C76B 178(6) 6 6
C76B C14B C79B C62B -178(6) 6 6
C65B C14B C79B C62B 0(2) 6 6
C72B C14B C79B C62B -18.8(18) . 6
C78B C14B C79B C62B -162(2) . 6
C80B C14B C79B C62B 179(2) 6 6
C77B C14B C79B C62B -152(2) 6 6
C14B C76B C80B C80B -58(6) 6 6
C78B C76B C80B C80B 102(3) 6 6
C65B C76B C80B C80B -58(4) . 6
C77B C76B C80B C80B 95(2) . 6
C72B C76B C80B C80B -40(4) 6 6
C79B C76B C80B C80B -55(3) 6 6
C14B C76B C80B C79B -3(5) 6 6
C78B C76B C80B C79B 157(3) 6 6
C65B C76B C80B C79B -3(3) . 6
C77B C76B C80B C79B 149(2) . 6
C72B C76B C80B C79B 14(3) 6 6
C14B C76B C80B C74B -154(5) 6 .
C78B C76B C80B C74B 5(3) 6 .
C65B C76B C80B C74B -154(2) . .
C77B C76B C80B C74B -2(3) . .
C72B C76B C80B C74B -136.9(19) 6 .
C79B C76B C80B C74B -151(3) 6 .
C14B C76B C80B C79B -12(5) 6 .
C78B C76B C80B C79B 148(2) 6 .
C65B C76B C80B C79B -12(3) . .
C77B C76B C80B C79B 141(2) . .
C72B C76B C80B C79B 6(3) 6 .
C79B C76B C80B C79B -8.7(8) 6 .
C78B C76B C80B C14B 160(6) 6 6
C65B C76B C80B C14B 0(4) . 6
C77B C76B C80B C14B 152(6) . 6
C72B C76B C80B C14B 18(4) 6 6
C79B C76B C80B C14B 3(5) 6 6
C14B C76B C80B C78B -160(6) 6 6
C65B C76B C80B C78B -160(4) . 6
C77B C76B C80B C78B -7.5(17) . 6
C72B C76B C80B C78B -142(4) 6 6
C79B C76B C80B C78B -157(3) 6 6
C14B C76B C80B C73B -161(5) 6 6
C78B C76B C80B C73B -2(2) 6 6
C65B C76B C80B C73B -161(2) . 6
C77B C76B C80B C73B -9.1(18) . 6
C72B C76B C80B C73B -144(2) 6 6
C79B C76B C80B C73B -158(2) 6 6
C73B C74B C80B C80B -16.5(17) . 6
C73B C74B C80B C80B -168.2(12) 6 6
C75B C74B C80B C80B -38.6(13) 6 6
C75B C74B C80B C80B -153.7(12) . 6
C73B C74B C80B C79B 11(4) . 6
C73B C74B C80B C79B -140(3) 6 6
C80B C74B C80B C79B 28(3) 6 6
C75B C74B C80B C79B -11(4) 6 6
C75B C74B C80B C79B -126(3) . 6
C73B C74B C80B C76B 141(2) . .
C73B C74B C80B C76B -10(2) 6 .
C80B C74B C80B C76B 157.8(15) 6 .
C75B C74B C80B C76B 119.2(19) 6 .
C75B C74B C80B C76B 4(2) . .
C73B C74B C80B C79B -2(3) . .
C73B C74B C80B C79B -153(2) 6 .
C80B C74B C80B C79B 15(2) 6 .
C75B C74B C80B C79B -24(3) 6 .
C75B C74B C80B C79B -138.9(19) . .
C73B C74B C80B C14B 130(3) . 6
C73B C74B C80B C14B -22(3) 6 6
C80B C74B C80B C14B 147(2) 6 6
C75B C74B C80B C14B 108(3) 6 6
C75B C74B C80B C14B -7(3) . 6
C73B C74B C80B C78B 144.2(18) . 6
C73B C74B C80B C78B -7.5(15) 6 6
C80B C74B C80B C78B 160.7(7) 6 6
C75B C74B C80B C78B 122.1(15) 6 6
C75B C74B C80B C78B 7.0(14) . 6
C73B C74B C80B C73B 152(3) . 6
C80B C74B C80B C73B 168.2(12) 6 6
C75B C74B C80B C73B 129.6(18) 6 6
C75B C74B C80B C73B 14.5(17) . 6
C79B C79B C80B C80B 180.000(5) 6 6
C63B C79B C80B C80B 168(3) . 6
C14B C79B C80B C80B 15.5(12) . 6
C76B C79B C80B C80B 13.2(10) 6 6
C62B C79B C80B C80B 103(7) 6 6
C80B C79B C80B C79B 180.000(6) 6 6
C63B C79B C80B C79B -12(3) . 6
C14B C79B C80B C79B -164.5(12) . 6
C76B C79B C80B C79B -166.8(10) 6 6
C62B C79B C80B C79B -77(7) 6 6
C79B C79B C80B C76B 18.9(13) 6 .
C80B C79B C80B C76B -161.1(13) 6 .
C63B C79B C80B C76B 7(3) . .
C14B C79B C80B C76B -145.7(19) . .
C76B C79B C80B C76B -148(2) 6 .
C62B C79B C80B C76B -58(7) 6 .
C79B C79B C80B C74B 162(2) 6 .
C80B C79B C80B C74B -18(2) 6 .
C63B C79B C80B C74B 150.1(18) . .
C14B C79B C80B C74B -2(3) . .
C76B C79B C80B C74B -4(2) 6 .
C62B C79B C80B C74B 86(7) 6 .
C79B C79B C80B C14B 15.1(12) 6 6
C80B C79B C80B C14B -164.9(12) 6 6
C63B C79B C80B C14B 3(3) . 6
C14B C79B C80B C14B -149(2) . 6
C76B C79B C80B C14B -151.7(16) 6 6
C62B C79B C80B C14B -61(7) 6 6
C79B C79B C80B C78B 46.1(16) 6 6
C80B C79B C80B C78B -133.9(16) 6 6
C63B C79B C80B C78B 34(4) . 6
C14B C79B C80B C78B -118(2) . 6
C76B C79B C80B C78B -121(2) 6 6
C62B C79B C80B C78B -30(8) 6 6
C79B C79B C80B C73B 127(4) 6 6
C80B C79B C80B C73B -53(4) 6 6
C63B C79B C80B C73B 115(3) . 6
C14B C79B C80B C73B -37(4) . 6
C76B C79B C80B C73B -39(3) 6 6
C62B C79B C80B C73B 51(8) 6 6
C44F C30F Sm2 Sm2 106(4) 6 6
C37F C30F Sm2 Sm2 -34.8(12) 6 6
C26F C30F Sm2 Sm2 -43.8(7) . 6
C29F C30F Sm2 Sm2 -171.3(8) . 6
C35F C30F Sm2 Sm2 70.3(8) . 6
C43F C30F Sm2 Sm2 -166.5(7) 6 6
C46F C30F Sm2 Sm2 89.9(7) 6 6
C38F C30F Sm2 Sm2 -82.5(7) 6 6
C44F C30F Sm2 C26F 150(4) 6 .
C37F C30F Sm2 C26F 8.9(10) 6 .
C29F C30F Sm2 C26F -127.5(12) . .
C35F C30F Sm2 C26F 114.0(7) . .
C43F C30F Sm2 C26F -122.7(11) 6 .
C46F C30F Sm2 C26F 133.7(9) 6 .
C38F C30F Sm2 C26F -38.7(7) 6 .
Sm2 C30F Sm2 C26F 43.8(7) 6 .
C44F C30F Sm2 C37F 141(5) 6 6
C26F C30F Sm2 C37F -8.9(10) . 6
C29F C30F Sm2 C37F -136.4(15) . 6
C35F C30F Sm2 C37F 105.1(11) . 6
C43F C30F Sm2 C37F -131.6(15) 6 6
C46F C30F Sm2 C37F 124.7(14) 6 6
C38F C30F Sm2 C37F -47.7(8) 6 6
Sm2 C30F Sm2 C37F 34.8(12) 6 6
C44F C30F Sm2 C35F 36(4) 6 .
C37F C30F Sm2 C35F -105.1(11) 6 .
C26F C30F Sm2 C35F -114.0(7) . .
C29F C30F Sm2 C35F 118.5(13) . .
C43F C30F Sm2 C35F 123.3(12) 6 .
C46F C30F Sm2 C35F 19.7(8) 6 .
C38F C30F Sm2 C35F -152.8(9) 6 .
Sm2 C30F Sm2 C35F -70.3(8) 6 .
C44F C30F Sm2 C36F 112(4) 6 .
C37F C30F Sm2 C36F -28.8(10) 6 .
C26F C30F Sm2 C36F -37.7(4) . .
C29F C30F Sm2 C36F -165.2(11) . .
C35F C30F Sm2 C36F 76.3(5) . .
C43F C30F Sm2 C36F -160.4(11) 6 .
C46F C30F Sm2 C36F 96.0(8) 6 .
C38F C30F Sm2 C36F -76.4(7) 6 .
Sm2 C30F Sm2 C36F 6.1(7) 6 .
C44F C30F Sm2 C45F 73(4) 6 .
C37F C30F Sm2 C45F -68.5(10) 6 .
C26F C30F Sm2 C45F -77.5(5) . .
C29F C30F Sm2 C45F 155.0(12) . .
C35F C30F Sm2 C45F 36.5(4) . .
C43F C30F Sm2 C45F 159.8(11) 6 .
C46F C30F Sm2 C45F 56.2(8) 6 .
C38F C30F Sm2 C45F -116.2(8) 6 .
Sm2 C30F Sm2 C45F -33.7(7) 6 .
C44F C30F Sm2 C45F 77(4) 6 6
C37F C30F Sm2 C45F -64.2(10) 6 6
C26F C30F Sm2 C45F -73.1(5) . 6
C29F C30F Sm2 C45F 159.3(10) . 6
C35F C30F Sm2 C45F 40.9(5) . 6
C43F C30F Sm2 C45F 164.2(10) 6 6
C46F C30F Sm2 C45F 60.5(7) 6 6
C38F C30F Sm2 C45F -111.9(7) 6 6
Sm2 C30F Sm2 C45F -29.4(5) 6 6
C37F C30F Sm2 C44F -141(5) 6 6
C26F C30F Sm2 C44F -150(4) . 6
C29F C30F Sm2 C44F 82(5) . 6
C35F C30F Sm2 C44F -36(4) . 6
C43F C30F Sm2 C44F 87(4) 6 6
C46F C30F Sm2 C44F -16(4) 6 6
C38F C30F Sm2 C44F 171(5) 6 6
Sm2 C30F Sm2 C44F -106(4) 6 6
C44F C30F Sm2 C38F -171(5) 6 6
C37F C30F Sm2 C38F 47.7(8) 6 6
C26F C30F Sm2 C38F 38.7(7) . 6
C29F C30F Sm2 C38F -88.8(11) . 6
C35F C30F Sm2 C38F 152.8(9) . 6
C43F C30F Sm2 C38F -84.0(9) 6 6
C46F C30F Sm2 C38F 172.4(11) 6 6
Sm2 C30F Sm2 C38F 82.5(7) 6 6
C44F C30F Sm2 C25F 180(5) 6 .
C37F C30F Sm2 C25F 38.8(11) 6 .
C26F C30F Sm2 C25F 29.9(7) . .
C29F C30F Sm2 C25F -97.7(11) . .
C35F C30F Sm2 C25F 143.9(8) . .
C43F C30F Sm2 C25F -92.8(10) 6 .
C46F C30F Sm2 C25F 163.5(10) 6 .
C38F C30F Sm2 C25F -8.9(8) 6 .
Sm2 C30F Sm2 C25F 73.6(7) 6 .
C44F C30F Sm2 C29F -82(5) 6 .
C37F C30F Sm2 C29F 136.4(15) 6 .
C26F C30F Sm2 C29F 127.5(12) . .
C35F C30F Sm2 C29F -118.5(13) . .
C43F C30F Sm2 C29F 4.8(11) 6 .
C46F C30F Sm2 C29F -98.8(12) 6 .
C38F C30F Sm2 C29F 88.8(11) 6 .
Sm2 C30F Sm2 C29F 171.3(8) 6 .
C37F C26F Sm2 Sm2 122(3) 6 6
C38F C26F Sm2 Sm2 -112.0(10) 6 6
C36F C26F Sm2 Sm2 36.9(6) . 6
C30F C26F Sm2 Sm2 149.5(5) . 6
C25F C26F Sm2 Sm2 -83.7(9) . 6
C44F C26F Sm2 Sm2 144.0(6) 6 6
C37F C26F Sm2 C30F -28(3) 6 .
C38F C26F Sm2 C30F 98.5(12) 6 .
C36F C26F Sm2 C30F -112.7(7) . .
C25F C26F Sm2 C30F 126.8(12) . .
C44F C26F Sm2 C30F -5.5(8) 6 .
Sm2 C26F Sm2 C30F -149.5(5) 6 .
C38F C26F Sm2 C37F 126(4) 6 6
C36F C26F Sm2 C37F -85(3) . 6
C30F C26F Sm2 C37F 28(3) . 6
C25F C26F Sm2 C37F 154(4) . 6
C44F C26F Sm2 C37F 22(3) 6 6
Sm2 C26F Sm2 C37F -122(3) 6 6
C37F C26F Sm2 C35F 10(3) 6 .
C38F C26F Sm2 C35F 136.4(12) 6 .
C36F C26F Sm2 C35F -74.8(5) . .
C30F C26F Sm2 C35F 37.9(5) . .
C25F C26F Sm2 C35F 164.7(11) . .
C44F C26F Sm2 C35F 32.4(8) 6 .
Sm2 C26F Sm2 C35F -111.6(5) 6 .
C37F C26F Sm2 C36F 85(3) 6 .
C38F C26F Sm2 C36F -148.9(14) 6 .
C30F C26F Sm2 C36F 112.7(7) . .
C25F C26F Sm2 C36F -120.6(12) . .
C44F C26F Sm2 C36F 107.2(9) 6 .
Sm2 C26F Sm2 C36F -36.9(6) 6 .
C37F C26F Sm2 C45F 50(3) 6 .
C38F C26F Sm2 C45F 175.8(13) 6 .
C36F C26F Sm2 C45F -35.4(4) . .
C30F C26F Sm2 C45F 77.3(5) . .
C25F C26F Sm2 C45F -155.9(11) . .
C44F C26F Sm2 C45F 71.8(8) 6 .
Sm2 C26F Sm2 C45F -72.2(5) 6 .
C37F C26F Sm2 C45F 60(3) 6 6
C38F C26F Sm2 C45F -173.6(11) 6 6
C36F C26F Sm2 C45F -24.7(6) . 6
C30F C26F Sm2 C45F 87.9(6) . 6
C25F C26F Sm2 C45F -145.3(10) . 6
C44F C26F Sm2 C45F 82.4(7) 6 6
Sm2 C26F Sm2 C45F -61.6(3) 6 6
C37F C26F Sm2 C44F -22(3) 6 6
C38F C26F Sm2 C44F 103.9(13) 6 6
C36F C26F Sm2 C44F -107.2(9) . 6
C30F C26F Sm2 C44F 5.5(8) . 6
C25F C26F Sm2 C44F 132.3(12) . 6
Sm2 C26F Sm2 C44F -144.0(6) 6 6
C37F C26F Sm2 C38F -126(4) 6 6
C36F C26F Sm2 C38F 148.9(14) . 6
C30F C26F Sm2 C38F -98.5(12) . 6
C25F C26F Sm2 C38F 28.3(12) . 6
C44F C26F Sm2 C38F -103.9(13) 6 6
Sm2 C26F Sm2 C38F 112.0(10) 6 6
C37F C26F Sm2 C25F -154(4) 6 .
C38F C26F Sm2 C25F -28.3(12) 6 .
C36F C26F Sm2 C25F 120.6(12) . .
C30F C26F Sm2 C25F -126.8(12) . .
C44F C26F Sm2 C25F -132.3(12) 6 .
Sm2 C26F Sm2 C25F 83.7(9) 6 .
C37F C26F Sm2 C29F -57(3) 6 .
C38F C26F Sm2 C29F 69.1(11) 6 .
C36F C26F Sm2 C29F -142.0(9) . .
C30F C26F Sm2 C29F -29.3(7) . .
C25F C26F Sm2 C29F 97.5(11) . .
C44F C26F Sm2 C29F -34.8(9) 6 .
Sm2 C26F Sm2 C29F -178.8(5) 6 .
C46F C35F Sm2 Sm2 135(2) 6 6
C47F C35F Sm2 Sm2 32.8(10) 6 6
C44F C35F Sm2 Sm2 -141.1(9) 6 6
C45F C35F Sm2 Sm2 -17.8(6) . 6
C30F C35F Sm2 Sm2 -132.2(6) . 6
C48F C35F Sm2 Sm2 105.2(9) . 6
C45F C35F Sm2 Sm2 -13.7(6) 6 6
C18F C35F Sm2 Sm2 123.9(6) 6 6
C37F C35F Sm2 Sm2 -96.0(6) 6 6
C46F C35F Sm2 C30F -93(3) 6 .
C47F C35F Sm2 C30F 165.0(11) 6 .
C44F C35F Sm2 C30F -8.9(11) 6 .
C45F C35F Sm2 C30F 114.4(6) . .
C48F C35F Sm2 C30F -122.6(12) . .
C45F C35F Sm2 C30F 118.5(6) 6 .
C18F C35F Sm2 C30F -103.9(10) 6 .
C37F C35F Sm2 C30F 36.2(7) 6 .
Sm2 C35F Sm2 C30F 132.2(6) 6 .
C46F C35F Sm2 C26F -131(3) 6 .
C47F C35F Sm2 C26F 126.6(10) 6 .
C44F C35F Sm2 C26F -47.2(10) 6 .
C45F C35F Sm2 C26F 76.1(5) . .
C30F C35F Sm2 C26F -38.3(5) . .
C48F C35F Sm2 C26F -160.9(11) . .
C45F C35F Sm2 C26F 80.2(4) 6 .
C18F C35F Sm2 C26F -142.2(9) 6 .
C37F C35F Sm2 C26F -2.1(7) 6 .
Sm2 C35F Sm2 C26F 93.9(5) 6 .
C46F C35F Sm2 C37F -129(3) 6 6
C47F C35F Sm2 C37F 128.8(12) 6 6
C44F C35F Sm2 C37F -45.1(8) 6 6
C45F C35F Sm2 C37F 78.3(7) . 6
C30F C35F Sm2 C37F -36.2(7) . 6
C48F C35F Sm2 C37F -158.8(12) . 6
C45F C35F Sm2 C37F 82.3(6) 6 6
C18F C35F Sm2 C37F -140.1(10) 6 6
Sm2 C35F Sm2 C37F 96.0(6) 6 6
C46F C35F Sm2 C36F -171(3) 6 .
C47F C35F Sm2 C36F 86.5(10) 6 .
C44F C35F Sm2 C36F -87.3(10) 6 .
C45F C35F Sm2 C36F 36.0(4) . .
C30F C35F Sm2 C36F -78.4(5) . .
C48F C35F Sm2 C36F 159.0(11) . .
C45F C35F Sm2 C36F 40.1(3) 6 .
C18F C35F Sm2 C36F 177.7(9) 6 .
C37F C35F Sm2 C36F -42.2(6) 6 .
Sm2 C35F Sm2 C36F 53.8(4) 6 .
C46F C35F Sm2 C45F 153(3) 6 .
C47F C35F Sm2 C45F 50.5(10) 6 .
C44F C35F Sm2 C45F -123.3(11) 6 .
C30F C35F Sm2 C45F -114.4(6) . .
C48F C35F Sm2 C45F 122.9(12) . .
C45F C35F Sm2 C45F 4.1(2) 6 .
C18F C35F Sm2 C45F 141.6(11) 6 .
C37F C35F Sm2 C45F -78.3(7) 6 .
Sm2 C35F Sm2 C45F 17.8(6) 6 .
C46F C35F Sm2 C45F 149(3) 6 6
C47F C35F Sm2 C45F 46.5(10) 6 6
C44F C35F Sm2 C45F -127.4(11) 6 6
C45F C35F Sm2 C45F -4.1(2) . 6
C30F C35F Sm2 C45F -118.5(6) . 6
C48F C35F Sm2 C45F 118.9(12) . 6
C18F C35F Sm2 C45F 137.6(10) 6 6
C37F C35F Sm2 C45F -82.3(6) 6 6
Sm2 C35F Sm2 C45F 13.7(6) 6 6
C46F C35F Sm2 C44F -84(3) 6 6
C47F C35F Sm2 C44F 173.9(16) 6 6
C45F C35F Sm2 C44F 123.3(11) . 6
C30F C35F Sm2 C44F 8.9(11) . 6
C48F C35F Sm2 C44F -113.7(14) . 6
C45F C35F Sm2 C44F 127.4(11) 6 6
C18F C35F Sm2 C44F -95.0(12) 6 6
C37F C35F Sm2 C44F 45.1(8) 6 6
Sm2 C35F Sm2 C44F 141.1(9) 6 6
C46F C35F Sm2 C38F -112(2) 6 6
C47F C35F Sm2 C38F 145.3(10) 6 6
C44F C35F Sm2 C38F -28.5(10) 6 6
C45F C35F Sm2 C38F 94.8(7) . 6
C30F C35F Sm2 C38F -19.6(7) . 6
C48F C35F Sm2 C38F -142.2(10) . 6
C45F C35F Sm2 C38F 98.9(6) 6 6
C18F C35F Sm2 C38F -123.5(8) 6 6
C37F C35F Sm2 C38F 16.6(5) 6 6
Sm2 C35F Sm2 C38F 112.6(4) 6 6
C46F C35F Sm2 C25F -123(2) 6 .
C47F C35F Sm2 C25F 134.7(10) 6 .
C44F C35F Sm2 C25F -39.1(11) 6 .
C45F C35F Sm2 C25F 84.2(7) . .
C30F C35F Sm2 C25F -30.2(7) . .
C48F C35F Sm2 C25F -152.9(10) . .
C45F C35F Sm2 C25F 88.3(7) 6 .
C18F C35F Sm2 C25F -134.2(8) 6 .
C37F C35F Sm2 C25F 6.0(8) 6 .
Sm2 C35F Sm2 C25F 102.0(5) 6 .
C46F C35F Sm2 C29F -59(2) 6 .
C47F C35F Sm2 C29F -160.9(11) 6 .
C44F C35F Sm2 C29F 25.2(10) 6 .
C45F C35F Sm2 C29F 148.6(8) . .
C30F C35F Sm2 C29F 34.1(7) . .
C48F C35F Sm2 C29F -88.5(10) . .
C45F C35F Sm2 C29F 152.6(7) 6 .
C18F C35F Sm2 C29F -69.8(8) 6 .
C37F C35F Sm2 C29F 70.3(7) 6 .
Sm2 C35F Sm2 C29F 166.3(5) 6 .
C26F C36F Sm2 Sm2 -144.7(6) . 6
C26F C36F Sm2 Sm2 -33.0(6) 6 6
C45F C36F Sm2 Sm2 97.6(6) . 6
C45F C36F Sm2 Sm2 78.5(5) 6 6
C37F C36F Sm2 Sm2 -18.3(7) . 6
C37F C36F Sm2 Sm2 -160.8(7) 6 6
C26F C36F Sm2 C30F 39.6(5) . .
C26F C36F Sm2 C30F 151.3(10) 6 .
C45F C36F Sm2 C30F -78.1(5) . .
C45F C36F Sm2 C30F -97.2(9) 6 .
C37F C36F Sm2 C30F 166.0(9) . .
C37F C36F Sm2 C30F 23.5(7) 6 .
Sm2 C36F Sm2 C30F -175.7(5) 6 .
C26F C36F Sm2 C26F 111.8(12) 6 .
C45F C36F Sm2 C26F -117.7(7) . .
C45F C36F Sm2 C26F -136.7(10) 6 .
C37F C36F Sm2 C26F 126.4(11) . .
C37F C36F Sm2 C26F -16.1(8) 6 .
Sm2 C36F Sm2 C26F 144.7(6) 6 .
C26F C36F Sm2 C37F 16.1(8) . 6
C26F C36F Sm2 C37F 127.8(11) 6 6
C45F C36F Sm2 C37F -101.6(8) . 6
C45F C36F Sm2 C37F -120.7(10) 6 6
C37F C36F Sm2 C37F 142.5(14) . 6
Sm2 C36F Sm2 C37F 160.8(7) 6 6
C26F C36F Sm2 C35F 81.6(6) . .
C26F C36F Sm2 C35F -166.6(10) 6 .
C45F C36F Sm2 C35F -36.0(4) . .
C45F C36F Sm2 C35F -55.1(9) 6 .
C37F C36F Sm2 C35F -151.9(10) . .
C37F C36F Sm2 C35F 65.6(7) 6 .
Sm2 C36F Sm2 C35F -133.6(5) 6 .
C26F C36F Sm2 C45F 117.7(7) . .
C26F C36F Sm2 C45F -130.6(9) 6 .
C45F C36F Sm2 C45F -19.0(11) 6 .
C37F C36F Sm2 C45F -115.9(10) . .
C37F C36F Sm2 C45F 101.6(8) 6 .
Sm2 C36F Sm2 C45F -97.6(6) 6 .
C26F C36F Sm2 C45F 136.7(10) . 6
C26F C36F Sm2 C45F -111.5(7) 6 6
C45F C36F Sm2 C45F 19.0(11) . 6
C37F C36F Sm2 C45F -96.8(8) . 6
C37F C36F Sm2 C45F 120.7(10) 6 6
Sm2 C36F Sm2 C45F -78.5(5) 6 6
C26F C36F Sm2 C44F 47.4(6) . 6
C26F C36F Sm2 C44F 159.2(8) 6 6
C45F C36F Sm2 C44F -70.3(6) . 6
C45F C36F Sm2 C44F -89.3(7) 6 6
C37F C36F Sm2 C44F 173.8(9) . 6
C37F C36F Sm2 C44F 31.3(6) 6 6
Sm2 C36F Sm2 C44F -167.9(4) 6 6
C26F C36F Sm2 C38F -16.1(7) . 6
C26F C36F Sm2 C38F 95.6(8) 6 6
C45F C36F Sm2 C38F -133.8(6) . 6
C45F C36F Sm2 C38F -152.9(7) 6 6
C37F C36F Sm2 C38F 110.3(9) . 6
C37F C36F Sm2 C38F -32.2(7) 6 6
Sm2 C36F Sm2 C38F 128.6(4) 6 6
C26F C36F Sm2 C25F -33.7(7) . .
C26F C36F Sm2 C25F 78.1(8) 6 .
C45F C36F Sm2 C25F -151.4(7) . .
C45F C36F Sm2 C25F -170.4(8) 6 .
C37F C36F Sm2 C25F 92.7(9) . .
C37F C36F Sm2 C25F -49.8(8) 6 .
Sm2 C36F Sm2 C25F 111.0(5) 6 .
C26F C36F Sm2 C29F 31.8(7) . .
C26F C36F Sm2 C29F 143.6(8) 6 .
C45F C36F Sm2 C29F -85.9(7) . .
C45F C36F Sm2 C29F -104.9(7) 6 .
C37F C36F Sm2 C29F 158.2(8) . .
C37F C36F Sm2 C29F 15.7(8) 6 .
Sm2 C36F Sm2 C29F 176.5(4) 6 .
C45F C45F Sm2 Sm2 0.000(3) 6 6
C47F C45F Sm2 Sm2 113.1(10) 6 6
C47F C45F Sm2 Sm2 49.2(8) . 6
C35F C45F Sm2 Sm2 164.3(6) . 6
C36F C45F Sm2 Sm2 -78.9(5) . 6
C35F C45F Sm2 Sm2 11.4(5) 6 6
C46F C45F Sm2 Sm2 156.6(5) 6 6
C45F C45F Sm2 C30F 157.2(5) 6 .
C47F C45F Sm2 C30F -89.8(12) 6 .
C47F C45F Sm2 C30F -153.6(11) . .
C35F C45F Sm2 C30F -38.5(4) . .
C36F C45F Sm2 C30F 78.3(5) . .
C35F C45F Sm2 C30F 168.6(9) 6 .
C46F C45F Sm2 C30F -46.3(7) 6 .
Sm2 C45F Sm2 C30F 157.2(5) 6 .
C45F C45F Sm2 C26F 114.8(5) 6 .
C47F C45F Sm2 C26F -132.1(12) 6 .
C47F C45F Sm2 C26F 164.0(11) . .
C35F C45F Sm2 C26F -80.9(5) . .
C36F C45F Sm2 C26F 35.9(4) . .
C35F C45F Sm2 C26F 126.2(9) 6 .
C46F C45F Sm2 C26F -88.6(7) 6 .
Sm2 C45F Sm2 C26F 114.8(5) 6 .
C45F C45F Sm2 C37F 123.6(5) 6 6
C47F C45F Sm2 C37F -123.4(12) 6 6
C47F C45F Sm2 C37F 172.8(11) . 6
C35F C45F Sm2 C37F -72.1(7) . 6
C36F C45F Sm2 C37F 44.7(5) . 6
C35F C45F Sm2 C37F 135.0(9) 6 6
C46F C45F Sm2 C37F -79.9(7) 6 6
Sm2 C45F Sm2 C37F 123.6(5) 6 6
C45F C45F Sm2 C35F -164.3(6) 6 .
C47F C45F Sm2 C35F -51.2(12) 6 .
C47F C45F Sm2 C35F -115.1(11) . .
C36F C45F Sm2 C35F 116.8(6) . .
C35F C45F Sm2 C35F -152.9(11) 6 .
C46F C45F Sm2 C35F -7.7(7) 6 .
Sm2 C45F Sm2 C35F -164.3(6) 6 .
C45F C45F Sm2 C36F 78.9(5) 6 .
C47F C45F Sm2 C36F -168.0(13) 6 .
C47F C45F Sm2 C36F 128.1(11) . .
C35F C45F Sm2 C36F -116.8(6) . .
C35F C45F Sm2 C36F 90.3(9) 6 .
C46F C45F Sm2 C36F -124.5(7) 6 .
Sm2 C45F Sm2 C36F 78.9(5) 6 .
C47F C45F Sm2 C45F 113.1(10) 6 6
C47F C45F Sm2 C45F 49.2(8) . 6
C35F C45F Sm2 C45F 164.3(6) . 6
C36F C45F Sm2 C45F -78.9(5) . 6
C35F C45F Sm2 C45F 11.4(5) 6 6
C46F C45F Sm2 C45F 156.6(5) 6 6
Sm2 C45F Sm2 C45F 0.000(2) 6 6
C45F C45F Sm2 C44F 165.8(4) 6 6
C47F C45F Sm2 C44F -81.2(11) 6 6
C47F C45F Sm2 C44F -145.0(10) . 6
C35F C45F Sm2 C44F -29.9(7) . 6
C36F C45F Sm2 C44F 86.9(5) . 6
C35F C45F Sm2 C44F 177.2(7) 6 6
C46F C45F Sm2 C44F -37.7(5) 6 6
Sm2 C45F Sm2 C44F 165.8(4) 6 6
C45F C45F Sm2 C38F 116.8(3) 6 6
C47F C45F Sm2 C38F -130.2(11) 6 6
C47F C45F Sm2 C38F 166.0(9) . 6
C35F C45F Sm2 C38F -78.9(7) . 6
C36F C45F Sm2 C38F 37.8(5) . 6
C35F C45F Sm2 C38F 128.2(6) 6 6
C46F C45F Sm2 C38F -86.7(6) 6 6
Sm2 C45F Sm2 C38F 116.8(3) 6 6
C45F C45F Sm2 C25F 102.3(4) 6 .
C47F C45F Sm2 C25F -144.7(11) 6 .
C47F C45F Sm2 C25F 151.5(9) . .
C35F C45F Sm2 C25F -93.5(7) . .
C36F C45F Sm2 C25F 23.3(6) . .
C35F C45F Sm2 C25F 113.7(7) 6 .
C46F C45F Sm2 C25F -101.2(6) 6 .
Sm2 C45F Sm2 C25F 102.3(4) 6 .
C45F C45F Sm2 C29F 170.1(4) 6 .
C47F C45F Sm2 C29F -76.9(10) 6 .
C47F C45F Sm2 C29F -140.7(9) . .
C35F C45F Sm2 C29F -25.6(7) . .
C36F C45F Sm2 C29F 91.2(6) . .
C35F C45F Sm2 C29F -178.5(7) 6 .
C46F C45F Sm2 C29F -33.3(6) 6 .
Sm2 C45F Sm2 C29F 170.1(4) 6 .
C38F C25F Sm2 Sm2 163(2) 6 6
C20F C25F Sm2 Sm2 -46(2) 6 6
C26F C25F Sm2 Sm2 104.9(8) . 6
C27F C25F Sm2 Sm2 -140.1(9) . 6
C20F C25F Sm2 Sm2 -21.5(12) . 6
C37F C25F Sm2 Sm2 110.8(7) 6 6
C25F C25F Sm2 Sm2 0.000(2) 6 6
C21F C25F Sm2 Sm2 -83.7(8) 6 6
C39F C25F Sm2 Sm2 -167.6(6) 6 6
C38F C25F Sm2 C30F 26(2) 6 .
C20F C25F Sm2 C30F 177(3) 6 .
C26F C25F Sm2 C30F -31.9(7) . .
C27F C25F Sm2 C30F 83.1(10) . .
C20F C25F Sm2 C30F -158.3(14) . .
C37F C25F Sm2 C30F -26.1(8) 6 .
C25F C25F Sm2 C30F -136.8(5) 6 .
C21F C25F Sm2 C30F 139.4(11) 6 .
C39F C25F Sm2 C30F 55.5(7) 6 .
Sm2 C25F Sm2 C30F -136.8(5) 6 .
C38F C25F Sm2 C26F 58(2) 6 .
C20F C25F Sm2 C26F -151(3) 6 .
C27F C25F Sm2 C26F 115.0(14) . .
C20F C25F Sm2 C26F -126.4(18) . .
C37F C25F Sm2 C26F 5.8(9) 6 .
C25F C25F Sm2 C26F -104.9(8) 6 .
C21F C25F Sm2 C26F 171.3(15) 6 .
C39F C25F Sm2 C26F 87.4(10) 6 .
Sm2 C25F Sm2 C26F -104.9(8) 6 .
C38F C25F Sm2 C37F 52(2) 6 6
C20F C25F Sm2 C37F -157(3) 6 6
C26F C25F Sm2 C37F -5.8(9) . 6
C27F C25F Sm2 C37F 109.1(13) . 6
C20F C25F Sm2 C37F -132.3(17) . 6
C25F C25F Sm2 C37F -110.8(7) 6 6
C21F C25F Sm2 C37F 165.5(14) 6 6
C39F C25F Sm2 C37F 81.6(9) 6 6
Sm2 C25F Sm2 C37F -110.8(8) 6 6
C38F C25F Sm2 C35F 45(2) 6 .
C20F C25F Sm2 C35F -164(2) 6 .
C26F C25F Sm2 C35F -12.7(9) . .
C27F C25F Sm2 C35F 102.3(10) . .
C20F C25F Sm2 C35F -139.1(12) . .
C37F C25F Sm2 C35F -6.8(9) 6 .
C25F C25F Sm2 C35F -117.6(4) 6 .
C21F C25F Sm2 C35F 158.7(9) 6 .
C39F C25F Sm2 C35F 74.8(8) 6 .
Sm2 C25F Sm2 C35F -117.6(4) 6 .
C38F C25F Sm2 C36F 92(2) 6 .
C20F C25F Sm2 C36F -117(3) 6 .
C26F C25F Sm2 C36F 34.4(8) . .
C27F C25F Sm2 C36F 149.4(11) . .
C20F C25F Sm2 C36F -92.0(13) . .
C37F C25F Sm2 C36F 40.3(7) 6 .
C25F C25F Sm2 C36F -70.5(3) 6 .
C21F C25F Sm2 C36F -154.2(10) 6 .
C39F C25F Sm2 C36F 121.9(8) 6 .
Sm2 C25F Sm2 C36F -70.5(3) 6 .
C38F C25F Sm2 C45F 77(2) 6 .
C20F C25F Sm2 C45F -131(2) 6 .
C26F C25F Sm2 C45F 19.6(9) . .
C27F C25F Sm2 C45F 134.5(10) . .
C20F C25F Sm2 C45F -106.9(12) . .
C37F C25F Sm2 C45F 25.4(8) 6 .
C25F C25F Sm2 C45F -85.4(3) 6 .
C21F C25F Sm2 C45F -169.1(9) 6 .
C39F C25F Sm2 C45F 107.0(8) 6 .
Sm2 C25F Sm2 C45F -85.4(3) 6 .
C38F C25F Sm2 C45F 87(2) 6 6
C20F C25F Sm2 C45F -122(2) 6 6
C26F C25F Sm2 C45F 29.4(9) . 6
C27F C25F Sm2 C45F 144.4(10) . 6
C20F C25F Sm2 C45F -97.0(12) . 6
C37F C25F Sm2 C45F 35.3(8) 6 6
C25F C25F Sm2 C45F -75.5(3) 6 6
C21F C25F Sm2 C45F -159.3(8) 6 6
C39F C25F Sm2 C45F 116.8(7) 6 6
Sm2 C25F Sm2 C45F -75.5(3) 6 6
C38F C25F Sm2 C44F 26(2) 6 6
C20F C25F Sm2 C44F 177(3) 6 6
C26F C25F Sm2 C44F -31.9(9) . 6
C27F C25F Sm2 C44F 83.1(10) . 6
C20F C25F Sm2 C44F -158.3(14) . 6
C37F C25F Sm2 C44F -26.1(6) 6 6
C25F C25F Sm2 C44F -136.8(4) 6 6
C21F C25F Sm2 C44F 139.4(10) 6 6
C39F C25F Sm2 C44F 55.5(6) 6 6
Sm2 C25F Sm2 C44F -136.8(4) 6 6
C20F C25F Sm2 C38F 151(4) 6 6
C26F C25F Sm2 C38F -58(2) . 6
C27F C25F Sm2 C38F 57(2) . 6
C20F C25F Sm2 C38F 176(3) . 6
C37F C25F Sm2 C38F -52(2) 6 6
C25F C25F Sm2 C38F -163(2) 6 6
C21F C25F Sm2 C38F 114(3) 6 6
C39F C25F Sm2 C38F 30(2) 6 6
Sm2 C25F Sm2 C38F -163(2) 6 6
C38F C25F Sm2 C29F -9(2) 6 .
C20F C25F Sm2 C29F 143(3) 6 .
C26F C25F Sm2 C29F -66.3(9) . .
C27F C25F Sm2 C29F 48.7(10) . .
C20F C25F Sm2 C29F 167.3(14) . .
C37F C25F Sm2 C29F -60.5(9) 6 .
C25F C25F Sm2 C29F -171.2(5) 6 .
C21F C25F Sm2 C29F 105.0(10) 6 .
C39F C25F Sm2 C29F 21.1(9) 6 .
Sm2 C25F Sm2 C29F -171.2(5) 6 .
C43F C29F Sm2 Sm2 -20(14) 6 6
C31F C29F Sm2 Sm2 149.3(13) . 6
C49F C29F Sm2 Sm2 169.3(12) 6 6
C30F C29F Sm2 Sm2 27(3) . 6
C44F C29F Sm2 Sm2 41(3) 6 6
C28F C29F Sm2 Sm2 -88(2) . 6
C39F C29F Sm2 Sm2 -67(3) 6 6
C43F C29F Sm2 C30F -47(12) 6 .
C31F C29F Sm2 C30F 122.5(19) . .
C49F C29F Sm2 C30F 142.5(19) 6 .
C44F C29F Sm2 C30F 13.7(9) 6 .
C28F C29F Sm2 C30F -114.7(14) . .
C39F C29F Sm2 C30F -93.9(14) 6 .
C43F C29F Sm2 C26F -15(12) 6 .
C31F C29F Sm2 C26F 154.1(16) . .
C49F C29F Sm2 C26F 174.1(16) 6 .
C30F C29F Sm2 C26F 31.6(7) . .
C44F C29F Sm2 C26F 45.3(8) 6 .
C28F C29F Sm2 C26F -83.1(11) . .
C39F C29F Sm2 C26F -62.3(11) 6 .
C43F C29F Sm2 C37F -24(12) 6 6
C31F C29F Sm2 C37F 145.1(17) . 6
C49F C29F Sm2 C37F 165.1(17) 6 6
C30F C29F Sm2 C37F 22.6(8) . 6
C44F C29F Sm2 C37F 36.3(7) 6 6
C28F C29F Sm2 C37F -92.1(11) . 6
C39F C29F Sm2 C37F -71.3(10) 6 6
C43F C29F Sm2 C35F -83(12) 6 .
C31F C29F Sm2 C35F 86.0(14) . .
C49F C29F Sm2 C35F 106.0(15) 6 .
C30F C29F Sm2 C35F -36.5(8) . .
C44F C29F Sm2 C35F -22.8(8) 6 .
C28F C29F Sm2 C35F -151.2(12) . .
C39F C29F Sm2 C35F -130.4(13) 6 .
C43F C29F Sm2 C36F -35(12) 6 .
C31F C29F Sm2 C36F 134.6(14) . .
C49F C29F Sm2 C36F 154.6(14) 6 .
C30F C29F Sm2 C36F 12.1(9) . .
C44F C29F Sm2 C36F 25.8(9) 6 .
C28F C29F Sm2 C36F -102.6(11) . .
C39F C29F Sm2 C36F -81.8(11) 6 .
C43F C29F Sm2 C45F -67(12) 6 .
C31F C29F Sm2 C45F 102.3(14) . .
C49F C29F Sm2 C45F 122.2(14) 6 .
C30F C29F Sm2 C45F -20.3(9) . .
C44F C29F Sm2 C45F -6.6(9) 6 .
C28F C29F Sm2 C45F -134.9(11) . .
C39F C29F Sm2 C45F -114.1(11) 6 .
C43F C29F Sm2 C45F -65(12) 6 6
C31F C29F Sm2 C45F 104.0(14) . 6
C49F C29F Sm2 C45F 124.0(14) 6 6
C30F C29F Sm2 C45F -18.5(9) . 6
C44F C29F Sm2 C45F -4.8(9) 6 6
C28F C29F Sm2 C45F -133.2(10) . 6
C39F C29F Sm2 C45F -112.4(11) 6 6
C43F C29F Sm2 C44F -60(12) 6 6
C31F C29F Sm2 C44F 108.8(17) . 6
C49F C29F Sm2 C44F 128.8(18) 6 6
C30F C29F Sm2 C44F -13.7(9) . 6
C28F C29F Sm2 C44F -128.4(15) . 6
C39F C29F Sm2 C44F -107.6(15) 6 6
C43F C29F Sm2 C38F 17(12) 6 6
C31F C29F Sm2 C38F -173.9(18) . 6
C49F C29F Sm2 C38F -153.9(17) 6 6
C30F C29F Sm2 C38F 63.6(9) . 6
C44F C29F Sm2 C38F 77.3(9) 6 6
C28F C29F Sm2 C38F -51.1(9) . 6
C39F C29F Sm2 C38F -30.3(8) 6 6
C43F C29F Sm2 C25F 20(12) 6 .
C31F C29F Sm2 C25F -171.2(16) . .
C49F C29F Sm2 C25F -151.2(16) 6 .
C30F C29F Sm2 C25F 66.3(10) . .
C44F C29F Sm2 C25F 80.0(10) 6 .
C28F C29F Sm2 C25F -48.3(10) . .
C39F C29F Sm2 C25F -27.5(11) 6 .
C46B C30B Sm1 Sm1 145.1(10) 6 6
C44B C30B Sm1 Sm1 -146.6(9) 6 6
C26B C30B Sm1 Sm1 -59.4(8) . 6
C47B C30B Sm1 Sm1 79.6(10) 6 6
C35B C30B Sm1 Sm1 51.6(9) . 6
C29B C30B Sm1 Sm1 171.2(9) . 6
C37B C30B Sm1 Sm1 -83.6(9) 6 6
C45B C30B Sm1 Sm1 23.0(9) 6 6
C36B C30B Sm1 Sm1 -30.7(8) 6 6
C46B C30B Sm1 C26B -155.4(15) 6 .
C44B C30B Sm1 C26B -87.2(12) 6 .
C47B C30B Sm1 C26B 139.0(13) 6 .
C35B C30B Sm1 C26B 111.0(10) . .
C29B C30B Sm1 C26B -129.4(13) . .
C37B C30B Sm1 C26B -24.2(9) 6 .
C45B C30B Sm1 C26B 82.4(9) 6 .
C36B C30B Sm1 C26B 28.7(7) 6 .
C46B C30B Sm1 C29B -26.0(11) 6 .
C44B C30B Sm1 C29B 42.2(11) 6 .
C26B C30B Sm1 C29B 129.4(13) . .
C47B C30B Sm1 C29B -91.6(14) 6 .
C35B C30B Sm1 C29B -119.6(14) . .
C37B C30B Sm1 C29B 105.2(13) 6 .
C45B C30B Sm1 C29B -148.2(14) 6 .
C36B C30B Sm1 C29B 158.1(14) 6 .
C46B C30B Sm1 C35B 93.5(14) 6 .
C44B C30B Sm1 C35B 161.8(15) 6 .
C26B C30B Sm1 C35B -111.0(10) . .
C47B C30B Sm1 C35B 27.9(10) 6 .
C29B C30B Sm1 C35B 119.6(14) . .
C37B C30B Sm1 C35B -135.2(13) 6 .
C45B C30B Sm1 C35B -28.6(7) 6 .
C36B C30B Sm1 C35B -82.3(9) 6 .
C46B C30B Sm1 C37B -131.3(16) 6 6
C44B C30B Sm1 C37B -63.0(10) 6 6
C26B C30B Sm1 C37B 24.2(9) . 6
C47B C30B Sm1 C37B 163.2(16) 6 6
C35B C30B Sm1 C37B 135.2(13) . 6
C29B C30B Sm1 C37B -105.2(13) . 6
C45B C30B Sm1 C37B 106.6(12) 6 6
C36B C30B Sm1 C37B 52.9(9) 6 6
C46B C30B Sm1 C44B -68.3(12) 6 6
C26B C30B Sm1 C44B 87.2(12) . 6
C47B C30B Sm1 C44B -133.9(15) 6 6
C35B C30B Sm1 C44B -161.8(15) . 6
C29B C30B Sm1 C44B -42.2(11) . 6
C37B C30B Sm1 C44B 63.0(10) 6 6
C45B C30B Sm1 C44B 169.6(15) 6 6
C36B C30B Sm1 C44B 115.9(13) 6 6
C46B C30B Sm1 C36B 175.8(15) 6 6
C44B C30B Sm1 C36B -115.9(13) 6 6
C26B C30B Sm1 C36B -28.7(7) . 6
C47B C30B Sm1 C36B 110.2(13) 6 6
C35B C30B Sm1 C36B 82.3(9) . 6
C29B C30B Sm1 C36B -158.1(14) . 6
C37B C30B Sm1 C36B -52.9(9) 6 6
C45B C30B Sm1 C36B 53.7(7) 6 6
C46B C30B Sm1 C45B 122.1(14) 6 6
C44B C30B Sm1 C45B -169.6(15) 6 6
C26B C30B Sm1 C45B -82.4(9) . 6
C47B C30B Sm1 C45B 56.5(9) 6 6
C35B C30B Sm1 C45B 28.6(7) . 6
C29B C30B Sm1 C45B 148.2(14) . 6
C37B C30B Sm1 C45B -106.6(12) 6 6
C36B C30B Sm1 C45B -53.7(7) 6 6
C46B C30B Sm1 C47B 65.6(11) 6 6
C44B C30B Sm1 C47B 133.9(15) 6 6
C26B C30B Sm1 C47B -139.0(13) . 6
C35B C30B Sm1 C47B -27.9(10) . 6
C29B C30B Sm1 C47B 91.6(14) . 6
C37B C30B Sm1 C47B -163.2(16) 6 6
C45B C30B Sm1 C47B -56.5(9) 6 6
C36B C30B Sm1 C47B -110.2(13) 6 6
C46B C30B Sm1 C25B -126.8(13) 6 .
C44B C30B Sm1 C25B -58.5(11) 6 .
C26B C30B Sm1 C25B 28.6(8) . .
C47B C30B Sm1 C25B 167.6(12) 6 .
C35B C30B Sm1 C25B 139.7(10) . .
C29B C30B Sm1 C25B -100.8(12) . .
C37B C30B Sm1 C25B 4.4(10) 6 .
C45B C30B Sm1 C25B 111.0(10) 6 .
C36B C30B Sm1 C25B 57.4(9) 6 .
C44B C30B Sm1 C46B 68.3(12) 6 6
C26B C30B Sm1 C46B 155.4(15) . 6
C47B C30B Sm1 C46B -65.6(11) 6 6
C35B C30B Sm1 C46B -93.5(14) . 6
C29B C30B Sm1 C46B 26.0(11) . 6
C37B C30B Sm1 C46B 131.3(16) 6 6
C45B C30B Sm1 C46B -122.1(14) 6 6
C36B C30B Sm1 C46B -175.8(15) 6 6
C37B C26B Sm1 Sm1 -146(2) 6 6
C36B C26B Sm1 Sm1 37.3(16) 6 6
C36B C26B Sm1 Sm1 20.0(8) . 6
C30B C26B Sm1 Sm1 130.4(7) . 6
C25B C26B Sm1 Sm1 -100.6(10) . 6
C38B C26B Sm1 Sm1 -101.9(7) 6 6
C44B C26B Sm1 Sm1 176.1(6) 6 6
C45B C26B Sm1 Sm1 75.5(6) 6 6
C26B C26B Sm1 Sm1 0.000(1) 6 6
C37B C26B Sm1 C30B 83(2) 6 .
C36B C26B Sm1 C30B -93.1(16) 6 .
C36B C26B Sm1 C30B -110.5(11) . .
C25B C26B Sm1 C30B 129.0(13) . .
C38B C26B Sm1 C30B 127.7(11) 6 .
C44B C26B Sm1 C30B 45.7(8) 6 .
C45B C26B Sm1 C30B -54.9(9) 6 .
C26B C26B Sm1 C30B -130.4(7) 6 .
Sm1 C26B Sm1 C30B -130.4(7) 6 .
C37B C26B Sm1 C29B 54(2) 6 .
C36B C26B Sm1 C29B -123.0(18) 6 .
C36B C26B Sm1 C29B -140.3(11) . .
C30B C26B Sm1 C29B -29.9(8) . .
C25B C26B Sm1 C29B 99.1(12) . .
C38B C26B Sm1 C29B 97.8(9) 6 .
C44B C26B Sm1 C29B 15.8(8) 6 .
C45B C26B Sm1 C29B -84.8(9) 6 .
C26B C26B Sm1 C29B -160.3(6) 6 .
Sm1 C26B Sm1 C29B -160.3(6) 6 .
C37B C26B Sm1 C35B 123(2) 6 .
C36B C26B Sm1 C35B -54.0(14) 6 .
C36B C26B Sm1 C35B -71.3(7) . .
C30B C26B Sm1 C35B 39.2(6) . .
C25B C26B Sm1 C35B 168.2(12) . .
C38B C26B Sm1 C35B 166.9(10) 6 .
C44B C26B Sm1 C35B 84.8(8) 6 .
C45B C26B Sm1 C35B -15.8(8) 6 .
C26B C26B Sm1 C35B -91.3(5) 6 .
Sm1 C26B Sm1 C35B -91.3(5) 6 .
C36B C26B Sm1 C37B -177(3) 6 6
C36B C26B Sm1 C37B 166(2) . 6
C30B C26B Sm1 C37B -83(2) . 6
C25B C26B Sm1 C37B 46(2) . 6
C38B C26B Sm1 C37B 44.2(19) 6 6
C44B C26B Sm1 C37B -37.8(19) 6 6
C45B C26B Sm1 C37B -138(2) 6 6
C26B C26B Sm1 C37B 146(2) 6 6
Sm1 C26B Sm1 C37B 146(2) 6 6
C37B C26B Sm1 C44B 37.8(19) 6 6
C36B C26B Sm1 C44B -138.8(18) 6 6
C36B C26B Sm1 C44B -156.2(11) . 6
C30B C26B Sm1 C44B -45.7(8) . 6
C25B C26B Sm1 C44B 83.3(11) . 6
C38B C26B Sm1 C44B 82.0(9) 6 6
C45B C26B Sm1 C44B -100.6(9) 6 6
C26B C26B Sm1 C44B -176.1(6) 6 6
Sm1 C26B Sm1 C44B -176.1(6) 6 6
C37B C26B Sm1 C36B 177(3) 6 6
C36B C26B Sm1 C36B -17.3(11) . 6
C30B C26B Sm1 C36B 93.1(16) . 6
C25B C26B Sm1 C36B -138(2) . 6
C38B C26B Sm1 C36B -139(2) 6 6
C44B C26B Sm1 C36B 138.8(18) 6 6
C45B C26B Sm1 C36B 38.2(13) 6 6
C26B C26B Sm1 C36B -37.3(16) 6 6
Sm1 C26B Sm1 C36B -37.3(16) 6 6
C37B C26B Sm1 C45B 138(2) 6 6
C36B C26B Sm1 C45B -38.2(13) 6 6
C36B C26B Sm1 C45B -55.5(8) . 6
C30B C26B Sm1 C45B 54.9(9) . 6
C25B C26B Sm1 C45B -176.0(13) . 6
C38B C26B Sm1 C45B -177.4(11) 6 6
C44B C26B Sm1 C45B 100.6(9) 6 6
C26B C26B Sm1 C45B -75.5(6) 6 6
Sm1 C26B Sm1 C45B -75.5(6) 6 6
C37B C26B Sm1 C47B 107(2) 6 6
C36B C26B Sm1 C47B -69.8(15) 6 6
C36B C26B Sm1 C47B -87.1(9) . 6
C30B C26B Sm1 C47B 23.3(8) . 6
C25B C26B Sm1 C47B 152.4(11) . 6
C38B C26B Sm1 C47B 151.0(10) 6 6
C44B C26B Sm1 C47B 69.0(7) 6 6
C45B C26B Sm1 C47B -31.6(5) 6 6
C26B C26B Sm1 C47B -107.1(5) 6 6
Sm1 C26B Sm1 C47B -107.1(5) 6 6
C37B C26B Sm1 C25B -46(2) 6 .
C36B C26B Sm1 C25B 138(2) 6 .
C36B C26B Sm1 C25B 120.5(14) . .
C30B C26B Sm1 C25B -129.0(13) . .
C38B C26B Sm1 C25B -1.3(12) 6 .
C44B C26B Sm1 C25B -83.3(11) 6 .
C45B C26B Sm1 C25B 176.0(13) 6 .
C26B C26B Sm1 C25B 100.6(10) 6 .
Sm1 C26B Sm1 C25B 100.6(10) 6 .
C37B C26B Sm1 C46B 71(2) 6 6
C36B C26B Sm1 C46B -105.9(16) 6 6
C36B C26B Sm1 C46B -123.2(10) . 6
C30B C26B Sm1 C46B -12.8(8) . 6
C25B C26B Sm1 C46B 116.3(11) . 6
C38B C26B Sm1 C46B 114.9(9) 6 6
C44B C26B Sm1 C46B 32.9(6) 6 6
C45B C26B Sm1 C46B -67.7(6) 6 6
C26B C26B Sm1 C46B -143.2(5) 6 6
Sm1 C26B Sm1 C46B -143.2(5) 6 6
C46B C29B Sm1 Sm1 35(3) 6 6
C44B C29B Sm1 Sm1 -76(2) 6 6
C31B C29B Sm1 Sm1 109.7(14) . 6
C18B C29B Sm1 Sm1 109.1(13) 6 6
C30B C29B Sm1 Sm1 -17.0(16) . 6
C28B C29B Sm1 Sm1 -133.1(12) . 6
C43B C29B Sm1 Sm1 -131.4(10) 6 6
C47B C29B Sm1 Sm1 30.1(13) 6 6
C46B C29B Sm1 C30B 52(2) 6 .
C44B C29B Sm1 C30B -58.6(15) 6 .
C31B C29B Sm1 C30B 126.7(19) . .
C18B C29B Sm1 C30B 126.1(18) 6 .
C28B C29B Sm1 C30B -116.1(14) . .
C43B C29B Sm1 C30B -114.4(13) 6 .
C47B C29B Sm1 C30B 47.1(10) 6 .
C46B C29B Sm1 C26B 81(2) 6 .
C44B C29B Sm1 C26B -28.9(14) 6 .
C31B C29B Sm1 C26B 156.4(16) . .
C18B C29B Sm1 C26B 155.8(15) 6 .
C30B C29B Sm1 C26B 29.7(8) . .
C28B C29B Sm1 C26B -86.4(11) . .
C43B C29B Sm1 C26B -84.7(9) 6 .
C47B C29B Sm1 C26B 76.9(8) 6 .
C46B C29B Sm1 C35B 17(2) 6 .
C44B C29B Sm1 C35B -93.2(16) 6 .
C31B C29B Sm1 C35B 92.1(14) . .
C18B C29B Sm1 C35B 91.5(13) 6 .
C30B C29B Sm1 C35B -34.6(8) . .
C28B C29B Sm1 C35B -150.7(13) . .
C43B C29B Sm1 C35B -149.0(11) 6 .
C47B C29B Sm1 C35B 12.5(6) 6 .
C46B C29B Sm1 C37B 95(2) 6 6
C44B C29B Sm1 C37B -15.2(13) 6 6
C31B C29B Sm1 C37B 170.1(17) . 6
C18B C29B Sm1 C37B 169.5(16) 6 6
C30B C29B Sm1 C37B 43.4(9) . 6
C28B C29B Sm1 C37B -72.7(11) . 6
C43B C29B Sm1 C37B -71.0(9) 6 6
C47B C29B Sm1 C37B 90.5(9) 6 6
C46B C29B Sm1 C44B 110(3) 6 6
C31B C29B Sm1 C44B -175(3) . 6
C18B C29B Sm1 C44B -175(3) 6 6
C30B C29B Sm1 C44B 58.6(15) . 6
C28B C29B Sm1 C44B -57.5(15) . 6
C43B C29B Sm1 C44B -55.8(14) 6 6
C47B C29B Sm1 C44B 105.7(18) 6 6
C46B C29B Sm1 C36B 66(2) 6 6
C44B C29B Sm1 C36B -44.3(15) 6 6
C31B C29B Sm1 C36B 141.0(14) . 6
C18B C29B Sm1 C36B 140.3(14) 6 6
C30B C29B Sm1 C36B 14.2(9) . 6
C28B C29B Sm1 C36B -101.8(11) . 6
C43B C29B Sm1 C36B -100.2(10) 6 6
C47B C29B Sm1 C36B 61.4(7) 6 6
C46B C29B Sm1 C45B 32(2) 6 6
C44B C29B Sm1 C45B -77.8(15) 6 6
C31B C29B Sm1 C45B 107.5(14) . 6
C18B C29B Sm1 C45B 106.9(14) 6 6
C30B C29B Sm1 C45B -19.2(9) . 6
C28B C29B Sm1 C45B -135.3(12) . 6
C43B C29B Sm1 C45B -133.6(10) 6 6
C47B C29B Sm1 C45B 27.9(6) 6 6
C46B C29B Sm1 C47B 4.4(18) 6 6
C44B C29B Sm1 C47B -105.7(18) 6 6
C31B C29B Sm1 C47B 79.6(13) . 6
C18B C29B Sm1 C47B 79.0(13) 6 6
C30B C29B Sm1 C47B -47.1(10) . 6
C28B C29B Sm1 C47B -163.2(14) . 6
C43B C29B Sm1 C47B -161.5(13) 6 6
C46B C29B Sm1 C25B 115(2) 6 .
C44B C29B Sm1 C25B 4.8(15) 6 .
C31B C29B Sm1 C25B -169.9(15) . .
C18B C29B Sm1 C25B -170.5(14) 6 .
C30B C29B Sm1 C25B 63.4(10) . .
C28B C29B Sm1 C25B -52.7(11) . .
C43B C29B Sm1 C25B -51.0(9) 6 .
C47B C29B Sm1 C25B 110.5(9) 6 .
C44B C29B Sm1 C46B -110(3) 6 6
C31B C29B Sm1 C46B 75(2) . 6
C18B C29B Sm1 C46B 75(2) 6 6
C30B C29B Sm1 C46B -52(2) . 6
C28B C29B Sm1 C46B -168(3) . 6
C43B C29B Sm1 C46B -166(3) 6 6
C47B C29B Sm1 C46B -4.4(18) 6 6
C47B C35B Sm1 Sm1 151(2) 6 6
C45B C35B Sm1 Sm1 -53(2) 6 6
C45B C35B Sm1 Sm1 -24.4(8) . 6
C30B C35B Sm1 Sm1 -136.4(8) . 6
C48B C35B Sm1 Sm1 98.8(9) . 6
C35B C35B Sm1 Sm1 0.0 6 6
C01B C35B Sm1 Sm1 105.8(7) 6 6
C46B C35B Sm1 Sm1 -178.3(6) 6 6
C36B C35B Sm1 Sm1 -76.5(6) 6 6
C47B C35B Sm1 C30B -73(2) 6 .
C45B C35B Sm1 C30B 83(2) 6 .
C45B C35B Sm1 C30B 112.1(11) . .
C48B C35B Sm1 C30B -124.7(13) . .
C35B C35B Sm1 C30B 136.4(8) 6 .
C01B C35B Sm1 C30B -117.8(12) 6 .
C46B C35B Sm1 C30B -41.8(9) 6 .
C36B C35B Sm1 C30B 60.0(9) 6 .
Sm1 C35B Sm1 C30B 136.4(8) 6 .
C47B C35B Sm1 C26B -113(2) 6 .
C45B C35B Sm1 C26B 43(2) 6 .
C45B C35B Sm1 C26B 72.0(7) . .
C30B C35B Sm1 C26B -40.1(7) . .
C48B C35B Sm1 C26B -164.8(12) . .
C35B C35B Sm1 C26B 96.4(5) 6 .
C01B C35B Sm1 C26B -157.9(10) 6 .
C46B C35B Sm1 C26B -81.9(8) 6 .
C36B C35B Sm1 C26B 19.9(7) 6 .
Sm1 C35B Sm1 C26B 96.4(5) 6 .
C47B C35B Sm1 C29B -37(2) 6 .
C45B C35B Sm1 C29B 119(2) 6 .
C45B C35B Sm1 C29B 147.6(10) . .
C30B C35B Sm1 C29B 35.6(8) . .
C48B C35B Sm1 C29B -89.2(10) . .
C35B C35B Sm1 C29B 172.0(5) 6 .
C01B C35B Sm1 C29B -82.2(9) 6 .
C46B C35B Sm1 C29B -6.3(7) 6 .
C36B C35B Sm1 C29B 95.5(9) 6 .
Sm1 C35B Sm1 C29B 172.0(5) 6 .
C47B C35B Sm1 C37B -100(2) 6 6
C45B C35B Sm1 C37B 56(2) 6 6
C45B C35B Sm1 C37B 85.0(8) . 6
C30B C35B Sm1 C37B -27.1(8) . 6
C48B C35B Sm1 C37B -151.8(11) . 6
C35B C35B Sm1 C37B 109.3(5) 6 6
C01B C35B Sm1 C37B -144.9(10) 6 6
C46B C35B Sm1 C37B -68.9(7) 6 6
C36B C35B Sm1 C37B 32.9(6) 6 6
Sm1 C35B Sm1 C37B 109.3(5) 6 6
C47B C35B Sm1 C44B -63(2) 6 6
C45B C35B Sm1 C44B 93(2) 6 6
C45B C35B Sm1 C44B 122.0(9) . 6
C30B C35B Sm1 C44B 9.9(8) . 6
C48B C35B Sm1 C44B -114.8(11) . 6
C35B C35B Sm1 C44B 146.3(4) 6 6
C01B C35B Sm1 C44B -107.9(9) 6 6
C46B C35B Sm1 C44B -31.9(6) 6 6
C36B C35B Sm1 C44B 69.9(7) 6 6
Sm1 C35B Sm1 C44B 146.3(4) 6 6
C47B C35B Sm1 C36B -133(2) 6 6
C45B C35B Sm1 C36B 23.1(18) 6 6
C45B C35B Sm1 C36B 52.1(8) . 6
C30B C35B Sm1 C36B -60.0(9) . 6
C48B C35B Sm1 C36B 175.3(13) . 6
C35B C35B Sm1 C36B 76.5(6) 6 6
C01B C35B Sm1 C36B -177.8(12) 6 6
C46B C35B Sm1 C36B -101.8(9) 6 6
Sm1 C35B Sm1 C36B 76.5(6) 6 6
C47B C35B Sm1 C45B -156(4) 6 6
C45B C35B Sm1 C45B 29.0(19) . 6
C30B C35B Sm1 C45B -83(2) . 6
C48B C35B Sm1 C45B 152(3) . 6
C35B C35B Sm1 C45B 53(2) 6 6
C01B C35B Sm1 C45B 159(3) 6 6
C46B C35B Sm1 C45B -125(2) 6 6
C36B C35B Sm1 C45B -23.1(19) 6 6
Sm1 C35B Sm1 C45B 53(2) 6 6
C45B C35B Sm1 C47B 156(4) 6 6
C45B C35B Sm1 C47B -175(3) . 6
C30B C35B Sm1 C47B 73(2) . 6
C48B C35B Sm1 C47B -52.1(19) . 6
C35B C35B Sm1 C47B -151(2) 6 6
C01B C35B Sm1 C47B -45.1(18) 6 6
C46B C35B Sm1 C47B 30.8(18) 6 6
C36B C35B Sm1 C47B 133(2) 6 6
Sm1 C35B Sm1 C47B -151(2) 6 6
C47B C35B Sm1 C25B -107(2) 6 .
C45B C35B Sm1 C25B 49(2) 6 .
C45B C35B Sm1 C25B 78.2(9) . .
C30B C35B Sm1 C25B -33.8(9) . .
C48B C35B Sm1 C25B -158.6(11) . .
C35B C35B Sm1 C25B 102.6(5) 6 .
C01B C35B Sm1 C25B -151.6(9) 6 .
C46B C35B Sm1 C25B -75.7(8) 6 .
C36B C35B Sm1 C25B 26.1(8) 6 .
Sm1 C35B Sm1 C25B 102.6(5) 6 .
C47B C35B Sm1 C46B -30.8(18) 6 6
C45B C35B Sm1 C46B 125(2) 6 6
C45B C35B Sm1 C46B 153.9(11) . 6
C30B C35B Sm1 C46B 41.8(9) . 6
C48B C35B Sm1 C46B -82.9(10) . 6
C35B C35B Sm1 C46B 178.3(6) 6 6
C01B C35B Sm1 C46B -76.0(9) 6 6
C36B C35B Sm1 C46B 101.8(9) 6 6
Sm1 C35B Sm1 C46B 178.3(6) 6 6
C38B C25B Sm1 Sm1 -101(5) 6 6
C37B C25B Sm1 Sm1 110.0(14) 6 6
C26B C25B Sm1 Sm1 85.6(9) . 6
C27B C25B Sm1 Sm1 -153.8(9) . 6
C20B C25B Sm1 Sm1 -35.2(11) . 6
C39B C25B Sm1 Sm1 -135.2(8) 6 6
C38B C25B Sm1 C30B 143(5) 6 .
C37B C25B Sm1 C30B -6.2(14) 6 .
C26B C25B Sm1 C30B -30.7(8) . .
C27B C25B Sm1 C30B 89.9(11) . .
C20B C25B Sm1 C30B -151.5(14) . .
C39B C25B Sm1 C30B 108.5(11) 6 .
C38B C25B Sm1 C26B 174(5) 6 .
C37B C25B Sm1 C26B 24.4(13) 6 .
C27B C25B Sm1 C26B 120.5(15) . .
C20B C25B Sm1 C26B -120.9(17) . .
C39B C25B Sm1 C26B 139.2(15) 6 .
C38B C25B Sm1 C29B 107(5) 6 .
C37B C25B Sm1 C29B -42.4(15) 6 .
C26B C25B Sm1 C29B -66.8(10) . .
C27B C25B Sm1 C29B 53.7(10) . .
C20B C25B Sm1 C29B 172.4(13) . .
C39B C25B Sm1 C29B 72.4(10) 6 .
C38B C25B Sm1 C35B 164(5) 6 .
C37B C25B Sm1 C35B 14.8(15) 6 .
C26B C25B Sm1 C35B -9.7(10) . .
C27B C25B Sm1 C35B 110.9(11) . .
C20B C25B Sm1 C35B -130.5(12) . .
C39B C25B Sm1 C35B 129.5(10) 6 .
C38B C25B Sm1 C37B 149(6) 6 6
C26B C25B Sm1 C37B -24.4(13) . 6
C27B C25B Sm1 C37B 96.1(18) . 6
C20B C25B Sm1 C37B -145(2) . 6
C39B C25B Sm1 C37B 114.8(19) 6 6
C38B C25B Sm1 C44B 109(5) 6 6
C37B C25B Sm1 C44B -39.9(12) 6 6
C26B C25B Sm1 C44B -64.3(10) . 6
C27B C25B Sm1 C44B 56.2(10) . 6
C20B C25B Sm1 C44B 174.8(15) . 6
C39B C25B Sm1 C44B 74.8(10) 6 6
C38B C25B Sm1 C36B -170(5) 6 6
C37B C25B Sm1 C36B 40.7(12) 6 6
C26B C25B Sm1 C36B 16.3(9) . 6
C27B C25B Sm1 C36B 136.8(13) . 6
C20B C25B Sm1 C36B -104.6(14) . 6
C39B C25B Sm1 C36B 155.5(13) 6 6
C38B C25B Sm1 C45B 176(5) 6 6
C37B C25B Sm1 C45B 27.2(14) 6 6
C26B C25B Sm1 C45B 2.8(9) . 6
C27B C25B Sm1 C45B 123.4(11) . 6
C20B C25B Sm1 C45B -118.0(12) . 6
C39B C25B Sm1 C45B 142.0(10) 6 6
C38B C25B Sm1 C47B 150(5) 6 6
C37B C25B Sm1 C47B 0.3(15) 6 6
C26B C25B Sm1 C47B -24.1(10) . 6
C27B C25B Sm1 C47B 96.4(11) . 6
C20B C25B Sm1 C47B -145.0(11) . 6
C39B C25B Sm1 C47B 115.1(10) 6 6
C38B C25B Sm1 C46B 121(5) 6 6
C37B C25B Sm1 C46B -28.5(14) 6 6
C26B C25B Sm1 C46B -52.9(9) . 6
C27B C25B Sm1 C46B 67.7(10) . 6
C20B C25B Sm1 C46B -173.7(12) . 6
C39B C25B Sm1 C46B 86.3(10) 6 6
N2 Ni0 N1 C17P -88.8(3) . .
N3 Ni0 N1 C17P -177.4(3) 6 .
N3 Ni0 N1 C17P -0.1(3) . .
N2 Ni0 N1 C17P 88.8(3) . 6
N3 Ni0 N1 C17P 0.1(3) 6 6
N3 Ni0 N1 C17P 177.4(3) . 6
N3 Ni0 N2 C2P 0.5(3) 6 6
N3 Ni0 N2 C2P -176.8(3) . 6
N1 Ni0 N2 C2P -88.2(3) . 6
N3 Ni0 N2 C2P 176.8(3) 6 .
N3 Ni0 N2 C2P -0.5(3) . .
N1 Ni0 N2 C2P 88.2(3) . .
N2 Ni0 N3 C7P 0.3(2) . .
N3 Ni0 N3 C7P -86(3) 6 .
N1 Ni0 N3 C7P -177.9(2) . .
N2 Ni0 N3 C9P 177.8(2) . .
N3 Ni0 N3 C9P 91(3) 6 .
N1 Ni0 N3 C9P -0.4(2) . .
C2P N2 C2P C6P 178.71(18) 6 .
Ni0 N2 C2P C6P 1.7(5) . .
C2P N2 C2P C3P 0.3(4) 6 .
Ni0 N2 C2P C3P -176.8(2) . .
C6P C2P C3P C3P -178.7(2) . 6
N2 C2P C3P C3P -0.2(2) . 6
C6P C2P C3P C4P -3.3(4) . .
N2 C2P C3P C4P 175.2(3) . .
C3P C3P C4P C5P 93.2(3) 6 .
C2P C3P C4P C5P -81.1(4) . .
N2 C2P C6P C7P -2.6(5) . .
C3P C2P C6P C7P 175.7(3) . .
C9P N3 C7P C6P -179.2(3) . .
Ni0 N3 C7P C6P -1.2(4) . .
C9P N3 C7P C11P 0.0(3) . .
Ni0 N3 C7P C11P 177.9(2) . .
C2P C6P C7P N3 2.4(5) . .
C2P C6P C7P C11P -176.7(3) . .
C7P N3 C9P C16P 179.7(3) . .
Ni0 N3 C9P C16P 1.8(4) . .
C7P N3 C9P C10P 0.6(3) . .
Ni0 N3 C9P C10P -177.4(2) . .
C16P C9P C10P C11P 179.9(3) . .
N3 C9P C10P C11P -1.0(4) . .
C16P C9P C10P C14P -2.8(5) . .
N3 C9P C10P C14P 176.3(3) . .
C9P C10P C11P C7P 0.9(4) . .
C14P C10P C11P C7P -176.3(4) . .
C9P C10P C11P C12P 178.6(3) . .
C14P C10P C11P C12P 1.4(6) . .
N3 C7P C11P C10P -0.5(4) . .
C6P C7P C11P C10P 178.6(3) . .
N3 C7P C11P C12P -178.4(3) . .
C6P C7P C11P C12P 0.8(5) . .
C10P C11P C12P C13P -100.0(4) . .
C7P C11P C12P C13P 77.3(5) . .
C11P C10P C14P C15P 101.6(5) . .
C9P C10P C14P C15P -75.0(4) . .
N3 C9P C16P C17P -2.7(5) . .
C10P C9P C16P C17P 176.3(3) . .
C17P N1 C17P C16P -178.75(18) 6 .
Ni0 N1 C17P C16P -0.8(5) . .
C17P N1 C17P C18P -0.7(4) 6 .
Ni0 N1 C17P C18P 177.3(2) . .
C9P C16P C17P N1 2.2(5) . .
C9P C16P C17P C18P -175.6(3) . .
N1 C17P C18P C18P 0.4(3) . 6
C16P C17P C18P C18P 178.6(2) . 6
N1 C17P C18P C19P -176.3(3) . .
C16P C17P C18P C19P 1.8(5) . .
C18P C18P C19P C20P -101.8(3) 6 .
C17P C18P C19P C20P 74.1(4) . .
C1S C6S C5S C4S 0.0 . .
C5S C6S C1S C2S 0.0 . .
C4S C3S C2S C1S 0.0 . .
C6S C1S C2S C3S 0.0 . .
C6S C5S C4S C3S 0.0 . .
C2S C3S C4S C5S 0.0 . .
Cl13 Cl13 C11S C11S 180.0 6_565 6_565
Cl13 Cl13 C11S Cl11 -98.6 6_565 6_565
C11S Cl13 C11S Cl11 81.4 6_565 6_565
C11S Cl13 C11S Cl13 180.0 6_565 6_565
Cl13 Cl13 C11S Cl11 -126.2 6_565 .
C11S Cl13 C11S Cl11 53.8 6_565 .
Cl13 Cl13 C11S Cl12 109.4 6_565 .
C11S Cl13 C11S Cl12 -70.6 6_565 .
Cl11 Cl11 C11S C11S 180.0 6_565 6_565
C11S Cl11 C11S Cl11 180.0 6_565 6_565
Cl11 Cl11 C11S Cl13 110.4 6_565 6_565
C11S Cl11 C11S Cl13 -69.6 6_565 6_565
Cl11 Cl11 C11S Cl13 122.0 6_565 .
C11S Cl11 C11S Cl13 -58.0 6_565 .
Cl11 Cl11 C11S Cl12 -113.6 6_565 .
C11S Cl11 C11S Cl12 66.4 6_565 .
C11S Cl12 C11S Cl11 -86.8 6_565 6_565
C11S Cl12 C11S Cl13 79.6 6_565 6_565
C11S Cl12 C11S Cl13 66.4 6_565 .
C11S Cl12 C11S Cl11 -58.0 6_565 .
C21S C23S C22S C21S -39.4(19) 2_756 .
C23S C22S C21S C23S 41(2) . 2_756
C31S Cl7S C31S Cl7S -63(2) 2_756 2_756
C31S Cl7S C31S Cl5S -44.7(7) 2_756 .
C31S Cl7S C31S Cl6S -169.2(7) 2_756 .
